data_1548072
loop_
_publ_author_name
'Martin R. Lichtenthaler'
'Florian Stahl'
'Daniel Kratzert'
'Lorenz Heidinger'
'Erik Schleicher'
'Julian Hamann'
'Daniel Himmel'
'Stefan Weber'
'Ingo Krossing'

_publ_section_title
;
 Cationic cluster formation versus disproportionation of low-valent indium
 and gallium complexes of 2,2'-bipyridine
;
_journal_name_full 'Nature Communications'
_journal_page_first 8288
_journal_paper_doi 10.1038/ncomms9288
_journal_volume 6
_journal_year 2015
_chemical_formula_moiety '4(C16 Al F36 O4), C60 H48 In4 N12'
_chemical_formula_sum 'C124 H48 Al4 F144 In4 N12 O16'
_chemical_formula_weight 5264.94
_chemical_name_systematic '[In4(BIPY)6][Al(OC(CF3)3)4]4'
_space_group_crystal_system triclinic
_space_group_IT_number 2
_space_group_name_Hall '-P 1'
_space_group_name_H-M_alt 'P -1'
_symmetry_space_group_name_Hall '-P 1'
_symmetry_space_group_name_H-M 'P -1'
_atom_sites_solution_hydrogens geom
_cell_angle_alpha 106.127(4)
_cell_angle_beta 101.609(4)
_cell_angle_gamma 118.938(3)
_cell_formula_units_Z 8
_cell_length_a 34.744(5)
_cell_length_b 34.792(5)
_cell_length_c 37.210(5)
_cell_measurement_reflns_used 9480
_cell_measurement_temperature 100(2)
_cell_measurement_theta_max 47.395
_cell_measurement_theta_min 4.549
_cell_volume 34671(9)
_computing_cell_refinement 'SAINT V8.34A'
_computing_data_collection 'APEX2 v2014.7-1'
_computing_data_reduction 'SAINT V8.34A'
_computing_molecular_graphics 'Diamond 3.2i'
_computing_publication_material ShelXle-673
_computing_structure_refinement 'SHELXL-2014/7 (Sheldrick, 2014)'
_computing_structure_solution 'SHELXT-2014/6 (Sheldrick, 2014)'
_diffrn_ambient_temperature 100(2)
_diffrn_measured_fraction_theta_full 0.981
_diffrn_measured_fraction_theta_max 0.971
_diffrn_measurement_device_type 'Bruker SMART APEX2 QUAZAR'
_diffrn_measurement_method 'omega and phi scans'
_diffrn_radiation_type MoK\a
_diffrn_radiation_wavelength 0.71073
_diffrn_reflns_av_R_equivalents 0.0961
_diffrn_reflns_av_unetI/netI 0.1155
_diffrn_reflns_Laue_measured_fraction_full 0.981
_diffrn_reflns_Laue_measured_fraction_max 0.971
_diffrn_reflns_limit_h_max 40
_diffrn_reflns_limit_h_min -39
_diffrn_reflns_limit_k_max 39
_diffrn_reflns_limit_k_min -40
_diffrn_reflns_limit_l_max 43
_diffrn_reflns_limit_l_min -43
_diffrn_reflns_number 566584
_diffrn_reflns_point_group_measured_fraction_full 0.981
_diffrn_reflns_point_group_measured_fraction_max 0.971
_diffrn_reflns_theta_full 24.504
_diffrn_reflns_theta_max 24.504
_diffrn_reflns_theta_min 0.944
_diffrn_source 'INCOATEC Mo Microsource'
_exptl_absorpt_coefficient_mu 0.763
_exptl_absorpt_correction_T_max 0.7451
_exptl_absorpt_correction_T_min 0.5947
_exptl_absorpt_correction_type multi-scan
_exptl_absorpt_process_details SADABS-2012/1
_exptl_crystal_colour yellow
_exptl_crystal_density_diffrn 2.017
_exptl_crystal_density_method 'not measured'
_exptl_crystal_description platelet
_exptl_crystal_F_000 20384
_exptl_crystal_size_max 0.200
_exptl_crystal_size_mid 0.150
_exptl_crystal_size_min 0.100
_refine_diff_density_max 2.638
_refine_diff_density_min -1.812
_refine_diff_density_rms 0.163
_refine_ls_extinction_coef .
_refine_ls_extinction_method none
_refine_ls_goodness_of_fit_ref 1.078
_refine_ls_hydrogen_treatment constr
_refine_ls_matrix_type full
_refine_ls_number_parameters 11257
_refine_ls_number_reflns 111628
_refine_ls_number_restraints 927436
_refine_ls_restrained_S_all 0.941
_refine_ls_R_factor_all 0.1550
_refine_ls_R_factor_gt 0.0740
_refine_ls_shift/su_max 0.049
_refine_ls_shift/su_mean 0.000
_refine_ls_structure_factor_coef Fsqd
_refine_ls_weighting_details 'w=1/[\s^2^(Fo^2^)+(0.1000P)^2^+100.0000P] where P=(Fo^2^+2Fc^2^)/3'
_refine_ls_weighting_scheme calc
_refine_ls_wR_factor_gt 0.1691
_refine_ls_wR_factor_ref 0.2157
_reflns_Friedel_coverage 0.000
_reflns_Friedel_fraction_full .
_reflns_Friedel_fraction_max .
_reflns_number_gt 65361
_reflns_number_total 111628
_reflns_threshold_expression 'I > 2\s(I)'
_cod_data_source_file ncomms9288-s5.cif
_cod_data_source_block p-1_neu
_cod_original_cell_volume 34671(8)
_cod_database_code 1548072
_shelx_space_group_comment
;
The symmetry employed for this shelxl refinement is uniquely defined
by the following loop, which should always be used as a source of
symmetry information in preference to the above space-group names.
They are only intended as comments.
;
_shelx_estimated_absorpt_t_min 0.862
_shelx_estimated_absorpt_t_max 0.928

loop_
_space_group_symop_operation_xyz
'x, y, z'
'-x, -y, -z'

loop_
_atom_site_label
_atom_site_type_symbol
_atom_site_fract_x
_atom_site_fract_y
_atom_site_fract_z
_atom_site_U_iso_or_equiv
_atom_site_adp_type
_atom_site_occupancy
_atom_site_site_symmetry_order
_atom_site_calc_flag
_atom_site_refinement_flags_posn
_atom_site_refinement_flags_adp
_atom_site_refinement_flags_occupancy
_atom_site_disorder_assembly
_atom_site_disorder_group
Al1 Al 0.07407(13) -0.07326(13) 0.43961(11) 0.0220(9) Uani 1 1 d D U . . .
O1_1 O 0.1216(4) -0.0142(3) 0.4629(3) 0.064(3) Uani 1 1 d D U . . .
C1_1 C 0.1566(4) 0.0300(4) 0.4939(3) 0.041(3) Uani 1 1 d D U . . .
C2_1 C 0.1514(4) 0.0303(4) 0.5341(3) 0.048(3) Uani 1 1 d D U . . .
F1_1 F 0.1053(3) 0.0071(3) 0.5299(3) 0.064(3) Uani 1 1 d D U . . .
F2_1 F 0.1755(4) 0.0754(3) 0.5636(3) 0.086(3) Uani 1 1 d D U . . .
F3_1 F 0.1676(3) 0.0071(3) 0.5481(3) 0.054(2) Uani 1 1 d D U . . .
C3_1 C 0.2054(4) 0.0394(5) 0.4959(4) 0.063(3) Uani 1 1 d D U . . .
F4_1 F 0.2149(4) 0.0497(4) 0.4652(3) 0.080(3) Uani 1 1 d D U . . .
F5_1 F 0.2050(5) -0.0002(4) 0.4918(4) 0.098(4) Uani 1 1 d D U . . .
F6_1 F 0.2406(3) 0.0759(4) 0.5313(3) 0.082(3) Uani 1 1 d D U . . .
C4_1 C 0.1509(4) 0.0682(4) 0.4850(4) 0.062(4) Uani 1 1 d D U . . .
F7_1 F 0.1441(4) 0.0613(4) 0.4467(3) 0.086(3) Uani 1 1 d D U . . .
F8_1 F 0.1911(4) 0.1124(3) 0.5079(3) 0.092(4) Uani 1 1 d D U . . .
F9_1 F 0.1150(4) 0.0676(4) 0.4934(4) 0.107(4) Uani 1 1 d D U . . .
O1A O 0.0239(6) -0.0741(8) 0.4383(5) 0.046(3) Uani 0.5 1 d D U P A 2
O1_2 O 0.0191(5) -0.0870(8) 0.4151(6) 0.053(3) Uani 0.5 1 d D U P A 1
C1_2 C -0.0173(4) -0.0810(4) 0.4132(4) 0.047(3) Uani 1 1 d D U . . .
C2_2 C -0.0515(5) -0.1280(5) 0.3734(4) 0.067(4) Uani 1 1 d D U . . .
F1_2 F -0.0362(4) -0.1243(4) 0.3437(3) 0.098(4) Uani 1 1 d D U . . .
F2_2 F -0.0958(4) -0.1394(4) 0.3617(3) 0.093(3) Uani 1 1 d D U . . .
F3_2 F -0.0544(5) -0.1658(4) 0.3777(4) 0.109(4) Uani 1 1 d D U . . .
C3_2 C -0.0406(5) -0.0823(5) 0.4439(4) 0.072(4) Uani 1 1 d D U . . .
F4_2 F -0.0104(5) -0.0488(5) 0.4811(4) 0.149(5) Uani 1 1 d D U . . .
F5_2 F -0.0624(4) -0.1247(4) 0.4453(3) 0.094(4) Uani 1 1 d D U . . .
F6_2 F -0.0724(4) -0.0710(4) 0.4348(4) 0.102(4) Uani 1 1 d D U . . .
C4_2 C -0.0038(5) -0.0371(5) 0.4046(4) 0.071(4) Uani 1 1 d D U . . .
F7_2 F 0.0148(4) 0.0017(4) 0.4383(4) 0.113(4) Uani 1 1 d D U . . .
F8_2 F -0.0401(4) -0.0419(5) 0.3790(4) 0.107(4) Uani 1 1 d D U . . .
F9_2 F 0.0281(4) -0.0283(4) 0.3875(4) 0.105(4) Uani 1 1 d D U . . .
O1_3 O 0.0776(4) -0.0988(3) 0.4723(3) 0.049(3) Uani 1 1 d D U . . .
C1_3 C 0.0666(4) -0.1354(4) 0.4823(3) 0.036(3) Uani 1 1 d D U . . .
C2_3 C 0.1110(4) -0.1188(4) 0.5184(3) 0.057(3) Uani 1 1 d D U . . .
F1_3 F 0.1512(3) -0.0969(4) 0.5117(3) 0.093(4) Uani 1 1 d D U . . .
F2_3 F 0.1082(4) -0.1558(3) 0.5254(3) 0.088(3) Uani 1 1 d D U . . .
F3_3 F 0.1173(4) -0.0872(3) 0.5525(3) 0.077(3) Uani 1 1 d D U . . .
C3_3 C 0.0242(4) -0.1491(4) 0.4958(4) 0.055(3) Uani 1 1 d D U . . .
F4_3 F -0.0179(3) -0.1759(4) 0.4634(3) 0.072(3) Uani 1 1 d D U . . .
F5_3 F 0.0288(4) -0.1094(4) 0.5193(3) 0.084(3) Uani 1 1 d D U . . .
F6_3 F 0.0201(3) -0.1759(4) 0.5168(3) 0.072(3) Uani 1 1 d D U . . .
C4_3 C 0.0532(4) -0.1806(4) 0.4459(3) 0.043(3) Uani 1 1 d D U . . .
F7_3 F 0.0210(3) -0.1907(3) 0.4116(2) 0.048(2) Uani 1 1 d D U . . .
F8_3 F 0.0347(3) -0.2203(3) 0.4528(3) 0.062(3) Uani 1 1 d D U . . .
F9_3 F 0.0920(3) -0.1733(3) 0.4392(3) 0.069(3) Uani 1 1 d D U . . .
O1_4 O 0.0746(4) -0.1032(4) 0.3950(3) 0.063(3) Uani 1 1 d D U . . .
C1_4 C 0.0888(4) -0.1086(4) 0.3642(3) 0.036(3) Uani 1 1 d D U . . .
C2_4 C 0.1409(4) -0.0940(4) 0.3784(4) 0.064(3) Uani 1 1 d D U . . .
F1_4 F 0.1725(3) -0.0457(3) 0.3957(3) 0.064(3) Uani 1 1 d D U . . .
F2_4 F 0.1508(3) -0.1116(4) 0.3471(3) 0.087(3) Uani 1 1 d D U . . .
F3_4 F 0.1486(4) -0.1111(4) 0.4050(4) 0.113(4) Uani 1 1 d D U . . .
C3_4 C 0.0541(4) -0.1620(4) 0.3323(3) 0.052(3) Uani 1 1 d D U . . .
F4_4 F 0.0092(3) -0.1790(3) 0.3282(3) 0.060(2) Uani 1 1 d D U . . .
F5_4 F 0.0639(4) -0.1904(3) 0.3453(3) 0.070(3) Uani 1 1 d D U . . .
F6_4 F 0.0560(3) -0.1693(3) 0.2960(3) 0.069(3) Uani 1 1 d D U . . .
C4_4 C 0.0870(4) -0.0751(4) 0.3442(3) 0.044(3) Uani 1 1 d D U . . .
F7_4 F 0.0410(3) -0.0960(4) 0.3201(3) 0.074(3) Uani 1 1 d D U . . .
F8_4 F 0.1126(3) -0.0676(3) 0.3213(2) 0.048(2) Uani 1 1 d D U . . .
F9_4 F 0.1032(3) -0.0320(3) 0.3726(3) 0.048(2) Uani 1 1 d D U . . .
Al2 Al 0.33450(13) 0.29209(14) 0.63595(12) 0.0290(10) Uani 1 1 d D U . . .
O1_5 O 0.2741(5) 0.2690(8) 0.6181(7) 0.044(3) Uani 0.629(6) 1 d D U P B 1
C1_5 C 0.2362(4) 0.2680(6) 0.6228(5) 0.048(2) Uani 0.629(6) 1 d D U P B 1
C2_5 C 0.2417(5) 0.3156(6) 0.6241(5) 0.062(4) Uani 0.629(6) 1 d D U P B 1
F1_5 F 0.2599(5) 0.3274(6) 0.5968(4) 0.070(3) Uani 0.629(6) 1 d D U P B 1
F2_5 F 0.2007(5) 0.3121(6) 0.6161(5) 0.073(4) Uani 0.629(6) 1 d D U P B 1
F3_5 F 0.2727(5) 0.3542(5) 0.6610(4) 0.069(4) Uani 0.629(6) 1 d D U P B 1
C3_5 C 0.2324(6) 0.2655(6) 0.6630(4) 0.053(3) Uani 0.629(6) 1 d D U P B 1
F4_5 F 0.2140(5) 0.2204(5) 0.6596(5) 0.058(3) Uani 0.629(6) 1 d D U P B 1
F5_5 F 0.2781(5) 0.2972(7) 0.6919(5) 0.056(5) Uani 0.629(6) 1 d D U P B 1
F6_5 F 0.2067(6) 0.2801(7) 0.6776(6) 0.060(4) Uani 0.629(6) 1 d D U P B 1
C4_5 C 0.1889(5) 0.2256(6) 0.5861(4) 0.066(3) Uani 0.629(6) 1 d D U P B 1
F7_5 F 0.1881(6) 0.1855(6) 0.5768(5) 0.089(5) Uani 0.629(6) 1 d D U P B 1
F8_5 F 0.1500(5) 0.2177(7) 0.5938(5) 0.083(4) Uani 0.629(6) 1 d D U P B 1
F9_5 F 0.1861(7) 0.2353(7) 0.5534(5) 0.078(4) Uani 0.629(6) 1 d D U P B 1
O1_23 O 0.2774(7) 0.2773(12) 0.6202(11) 0.044(3) Uani 0.371(6) 1 d D U P B 2
C1_23 C 0.2341(5) 0.2591(7) 0.6217(6) 0.048(2) Uani 0.371(6) 1 d D U P B 2
C2_23 C 0.2011(7) 0.2573(8) 0.5855(6) 0.066(3) Uani 0.371(6) 1 d D U P B 2
F1_23 F 0.2258(9) 0.2963(9) 0.5788(8) 0.070(3) Uani 0.371(6) 1 d D U P B 2
F2_23 F 0.1641(8) 0.2562(11) 0.5921(8) 0.083(4) Uani 0.371(6) 1 d D U P B 2
F3_23 F 0.1855(12) 0.2158(9) 0.5535(8) 0.078(4) Uani 0.371(6) 1 d D U P B 2
C3_23 C 0.2115(7) 0.2068(7) 0.6178(7) 0.059(5) Uani 0.371(6) 1 d D U P B 2
F4_23 F 0.2275(8) 0.2086(9) 0.6543(6) 0.058(3) Uani 0.371(6) 1 d D U P B 2
F5_23 F 0.2228(8) 0.1816(8) 0.5932(7) 0.062(6) Uani 0.371(6) 1 d D U P B 2
F6_23 F 0.1642(6) 0.1836(9) 0.6056(8) 0.078(7) Uani 0.371(6) 1 d D U P B 2
C4_23 C 0.2372(8) 0.2911(8) 0.6618(6) 0.053(3) Uani 0.371(6) 1 d D U P B 2
F7_23 F 0.2704(11) 0.3034(13) 0.6964(9) 0.079(9) Uani 0.371(6) 1 d D U P B 2
F8_23 F 0.1948(9) 0.2677(11) 0.6658(10) 0.060(4) Uani 0.371(6) 1 d D U P B 2
F9_23 F 0.2444(10) 0.3319(9) 0.6591(8) 0.069(4) Uani 0.371(6) 1 d D U P B 2
O1_49 O 0.3476(5) 0.2687(5) 0.6664(4) 0.089(4) Uani 1 1 d D U . C 1
C1_49 C 0.3579(4) 0.2459(4) 0.6848(4) 0.053(3) Uani 1 1 d D U . C 1
C2_49 C 0.3308(6) 0.1912(5) 0.6578(5) 0.154(6) Uani 1 1 d D U . C 1
F1_49 F 0.2855(5) 0.1735(6) 0.6389(5) 0.216(7) Uani 1 1 d D U . C 1
F2_49 F 0.3302(6) 0.1687(5) 0.6820(6) 0.194(6) Uani 1 1 d D U . C 1
F3_49 F 0.3517(6) 0.1844(5) 0.6328(6) 0.225(8) Uani 1 1 d D U . C 1
C3_49 C 0.4117(4) 0.2675(5) 0.6980(4) 0.078(4) Uani 1 1 d D U . C 1
F4_49 F 0.4365(4) 0.3107(5) 0.7300(4) 0.158(6) Uani 1 1 d D U . C 1
F5_49 F 0.4261(4) 0.2748(4) 0.6686(3) 0.081(3) Uani 1 1 d D U . C 1
F6_49 F 0.4237(5) 0.2407(6) 0.7092(5) 0.158(5) Uani 1 1 d D U . C 1
C4_49 C 0.3460(4) 0.2538(5) 0.7229(4) 0.060(4) Uani 1 1 d D U . C 1
F7_49 F 0.3592(4) 0.2988(4) 0.7418(4) 0.102(4) Uani 1 1 d D U . C 1
F8_49 F 0.3634(5) 0.2394(7) 0.7470(5) 0.157(6) Uani 1 1 d D U . C 1
F9_49 F 0.2991(3) 0.2276(3) 0.7135(3) 0.066(3) Uani 1 1 d D U . C 1
O1_7 O 0.3639(6) 0.3570(5) 0.6568(6) 0.047(4) Uani 0.481(6) 1 d D U P B 1
C1_7 C 0.4037(6) 0.4001(4) 0.6814(5) 0.054(3) Uani 0.481(6) 1 d D U P B 1
C2_7 C 0.4429(6) 0.4081(7) 0.6643(6) 0.066(3) Uani 0.481(6) 1 d D U P B 1
F1_7 F 0.4581(12) 0.3798(9) 0.6656(8) 0.074(4) Uani 0.481(6) 1 d D U P B 1
F2_7 F 0.4791(6) 0.4546(6) 0.6836(6) 0.074(4) Uani 0.481(6) 1 d D U P B 1
F3_7 F 0.4254(8) 0.4004(8) 0.6249(6) 0.088(4) Uani 0.481(6) 1 d D U P B 1
C3_7 C 0.3967(6) 0.4408(6) 0.6803(6) 0.080(4) Uani 0.481(6) 1 d D U P B 1
F4_7 F 0.3621(8) 0.4292(9) 0.6956(8) 0.098(4) Uani 0.481(6) 1 d D U P B 1
F5_7 F 0.3726(8) 0.4297(8) 0.6428(6) 0.087(4) Uani 0.481(6) 1 d D U P B 1
F6_7 F 0.4411(6) 0.4825(5) 0.6953(5) 0.058(5) Uani 0.481(6) 1 d D U P B 1
C4_7 C 0.4214(7) 0.4142(7) 0.7276(5) 0.075(4) Uani 0.481(6) 1 d D U P B 1
F7_7 F 0.3831(8) 0.3815(7) 0.7329(7) 0.081(5) Uani 0.481(6) 1 d D U P B 1
F8_7 F 0.4358(8) 0.4571(7) 0.7577(7) 0.097(5) Uani 0.481(6) 1 d D U P B 1
F9_7 F 0.4633(8) 0.4191(10) 0.7386(7) 0.095(6) Uani 0.481(6) 1 d D U P B 1
O1_8 O 0.3490(9) 0.2753(9) 0.5955(5) 0.045(3) Uani 0.571(6) 1 d D U P B 1
C1_8 C 0.3430(6) 0.2641(5) 0.5563(4) 0.045(2) Uani 0.571(6) 1 d D U P B 1
C2_8 C 0.3808(6) 0.2555(6) 0.5490(6) 0.057(3) Uani 0.571(6) 1 d D U P B 1
F1_8 F 0.3693(6) 0.2120(5) 0.5475(5) 0.069(3) Uani 0.571(6) 1 d D U P B 1
F2_8 F 0.3864(10) 0.2544(8) 0.5139(6) 0.073(4) Uani 0.571(6) 1 d D U P B 1
F3_8 F 0.4234(7) 0.2920(8) 0.5798(6) 0.061(4) Uani 0.571(6) 1 d D U P B 1
C3_8 C 0.3483(5) 0.3065(5) 0.5466(5) 0.050(4) Uani 0.571(6) 1 d D U P B 1
F4_8 F 0.3244(5) 0.3229(6) 0.5618(5) 0.053(4) Uani 0.571(6) 1 d D U P B 1
F5_8 F 0.3945(5) 0.3446(5) 0.5632(5) 0.062(3) Uani 0.571(6) 1 d D U P B 1
F6_8 F 0.3305(6) 0.2940(6) 0.5066(4) 0.070(5) Uani 0.571(6) 1 d D U P B 1
C4_8 C 0.2921(5) 0.2173(6) 0.5290(5) 0.058(3) Uani 0.571(6) 1 d D U P B 1
F7_8 F 0.2582(7) 0.2263(8) 0.5263(8) 0.065(3) Uani 0.571(6) 1 d D U P B 1
F8_8 F 0.2849(6) 0.1963(6) 0.4903(4) 0.069(4) Uani 0.571(6) 1 d D U P B 1
F9_8 F 0.2824(6) 0.1843(6) 0.5444(5) 0.067(4) Uani 0.571(6) 1 d D U P B 1
O1_22 O 0.3513(11) 0.2816(11) 0.5952(6) 0.045(3) Uani 0.429(6) 1 d D U P B 2
C1_22 C 0.3418(7) 0.2537(6) 0.5573(5) 0.045(2) Uani 0.429(6) 1 d D U P B 2
C2_22 C 0.3845(7) 0.2777(7) 0.5452(7) 0.057(3) Uani 0.429(6) 1 d D U P B 2
F1_22 F 0.3931(7) 0.3184(7) 0.5421(7) 0.062(3) Uani 0.429(6) 1 d D U P B 2
F2_22 F 0.3754(14) 0.2466(10) 0.5081(8) 0.073(4) Uani 0.429(6) 1 d D U P B 2
F3_22 F 0.4260(9) 0.2899(11) 0.5706(9) 0.061(4) Uani 0.429(6) 1 d D U P B 2
C3_22 C 0.3302(7) 0.2033(6) 0.5535(6) 0.059(5) Uani 0.429(6) 1 d D U P B 2
F4_22 F 0.2984(7) 0.1855(8) 0.5699(6) 0.067(4) Uani 0.429(6) 1 d D U P B 2
F5_22 F 0.3695(6) 0.2069(8) 0.5745(6) 0.069(3) Uani 0.429(6) 1 d D U P B 2
F6_22 F 0.3087(8) 0.1699(6) 0.5145(5) 0.069(6) Uani 0.429(6) 1 d D U P B 2
C4_22 C 0.2984(7) 0.2462(7) 0.5268(6) 0.058(3) Uani 0.429(6) 1 d D U P B 2
F7_22 F 0.2576(9) 0.2146(10) 0.5288(10) 0.065(3) Uani 0.429(6) 1 d D U P B 2
F8_22 F 0.2929(8) 0.2261(8) 0.4881(6) 0.069(4) Uani 0.429(6) 1 d D U P B 2
F9_22 F 0.3039(8) 0.2892(7) 0.5342(7) 0.068(6) Uani 0.429(6) 1 d D U P B 2
O1_9 O 0.3726(6) 0.3495(5) 0.6710(5) 0.047(4) Uani 0.519(6) 1 d D U P B 2
C1_9 C 0.4049(6) 0.3988(5) 0.6848(5) 0.054(3) Uani 0.519(6) 1 d D U P B 2
C2_9 C 0.4006(7) 0.4244(6) 0.7232(5) 0.075(4) Uani 0.519(6) 1 d D U P B 2
F1_9 F 0.3642(7) 0.4292(9) 0.7187(8) 0.098(4) Uani 0.519(6) 1 d D U P B 2
F2_9 F 0.4434(7) 0.4678(7) 0.7387(7) 0.097(5) Uani 0.519(6) 1 d D U P B 2
F3_9 F 0.3942(9) 0.4019(7) 0.7469(6) 0.081(5) Uani 0.519(6) 1 d D U P B 2
C3_9 C 0.4516(5) 0.4010(6) 0.6950(6) 0.066(3) Uani 0.519(6) 1 d D U P B 2
F4_9 F 0.4465(11) 0.3689(8) 0.6605(6) 0.074(4) Uani 0.519(6) 1 d D U P B 2
F5_9 F 0.4519(6) 0.3808(6) 0.7210(6) 0.071(5) Uani 0.519(6) 1 d D U P B 2
F6_9 F 0.4918(6) 0.4435(5) 0.7088(6) 0.074(4) Uani 0.519(6) 1 d D U P B 2
C4_9 C 0.3960(7) 0.4158(7) 0.6524(6) 0.080(4) Uani 0.519(6) 1 d D U P B 2
F7_9 F 0.4308(7) 0.4304(7) 0.6380(6) 0.088(4) Uani 0.519(6) 1 d D U P B 2
F8_9 F 0.3969(8) 0.4555(6) 0.6619(7) 0.087(4) Uani 0.519(6) 1 d D U P B 2
F9_9 F 0.3481(7) 0.3839(7) 0.6271(7) 0.115(7) Uani 0.519(6) 1 d D U P B 2
Al3 Al 0.15786(14) -0.30285(15) 0.37064(12) 0.0307(10) Uani 1 1 d D U . . .
O1_10 O 0.1662(7) -0.3408(6) 0.3886(6) 0.031(3) Uani 0.510(5) 1 d D U P D 1
C1_10 C 0.1484(6) -0.3853(6) 0.3883(5) 0.044(2) Uani 0.510(5) 1 d D U P D 1
C2_10 C 0.1439(6) -0.4191(5) 0.3480(5) 0.054(3) Uani 0.510(5) 1 d D U P D 1
F1_10 F 0.1893(6) -0.4049(7) 0.3495(6) 0.063(4) Uani 0.510(5) 1 d D U P D 1
F2_10 F 0.1209(6) -0.4679(5) 0.3361(5) 0.055(4) Uani 0.510(5) 1 d D U P D 1
F3_10 F 0.1261(6) -0.4143(5) 0.3150(4) 0.059(3) Uani 0.510(5) 1 d D U P D 1
C3_10 C 0.1078(6) -0.3924(6) 0.4035(5) 0.056(3) Uani 0.510(5) 1 d D U P D 1
F4_10 F 0.1024(6) -0.3544(5) 0.4158(6) 0.061(3) Uani 0.510(5) 1 d D U P D 1
F5_10 F 0.0650(6) -0.4280(6) 0.3739(5) 0.059(3) Uani 0.510(5) 1 d D U P D 1
F6_10 F 0.1099(6) -0.4013(6) 0.4369(5) 0.056(4) Uani 0.510(5) 1 d D U P D 1
C4_10 C 0.1858(6) -0.3827(6) 0.4221(5) 0.054(3) Uani 0.510(5) 1 d D U P D 1
F7_10 F 0.1804(7) -0.3680(7) 0.4571(5) 0.063(4) Uani 0.510(5) 1 d D U P D 1
F8_10 F 0.1835(7) -0.4238(5) 0.4156(5) 0.067(5) Uani 0.510(5) 1 d D U P D 1
F9_10 F 0.2306(6) -0.3485(6) 0.4295(6) 0.062(3) Uani 0.510(5) 1 d D U P D 1
O1_25 O 0.1519(7) -0.3522(6) 0.3759(6) 0.031(3) Uani 0.490(5) 1 d D U P D 2
C1_25 C 0.1512(6) -0.3796(5) 0.3947(5) 0.044(2) Uani 0.490(5) 1 d D U P D 2
C2_25 C 0.1937(6) -0.3458(6) 0.4367(5) 0.054(3) Uani 0.490(5) 1 d D U P D 2
F1_25 F 0.2356(6) -0.3176(6) 0.4329(6) 0.062(3) Uani 0.490(5) 1 d D U P D 2
F2_25 F 0.2043(8) -0.3697(7) 0.4552(6) 0.063(4) Uani 0.490(5) 1 d D U P D 2
F3_25 F 0.1938(6) -0.3116(5) 0.4656(5) 0.051(4) Uani 0.490(5) 1 d D U P D 2
C3_25 C 0.0988(6) -0.4156(6) 0.3895(6) 0.056(3) Uani 0.490(5) 1 d D U P D 2
F4_25 F 0.0666(6) -0.4358(7) 0.3515(5) 0.059(3) Uani 0.490(5) 1 d D U P D 2
F5_25 F 0.0913(7) -0.3880(6) 0.4145(6) 0.061(3) Uani 0.490(5) 1 d D U P D 2
F6_25 F 0.0906(6) -0.4527(6) 0.3991(6) 0.065(4) Uani 0.490(5) 1 d D U P D 2
C4_25 C 0.1531(6) -0.4218(6) 0.3698(5) 0.054(3) Uani 0.490(5) 1 d D U P D 2
F7_25 F 0.1192(6) -0.4426(6) 0.3321(5) 0.059(3) Uani 0.490(5) 1 d D U P D 2
F8_25 F 0.1370(6) -0.4533(6) 0.3864(5) 0.059(4) Uani 0.490(5) 1 d D U P D 2
F9_25 F 0.1959(6) -0.4067(7) 0.3717(6) 0.063(4) Uani 0.490(5) 1 d D U P D 2
O1_11 O 0.1911(7) -0.2459(6) 0.4093(4) 0.029(3) Uani 0.521(5) 1 d D U P D 1
C1_11 C 0.1996(5) -0.2168(5) 0.4475(4) 0.034(2) Uani 0.521(5) 1 d D U P D 1
C2_11 C 0.2333(5) -0.2200(5) 0.4780(4) 0.036(4) Uani 0.521(5) 1 d D U P D 1
F1_11 F 0.2108(5) -0.2614(4) 0.4822(4) 0.039(4) Uani 0.521(5) 1 d D U P D 1
F2_11 F 0.2528(5) -0.1830(5) 0.5146(4) 0.045(4) Uani 0.521(5) 1 d D U P D 1
F3_11 F 0.2682(5) -0.2183(6) 0.4664(5) 0.040(3) Uani 0.521(5) 1 d D U P D 1
C3_11 C 0.2213(5) -0.1658(5) 0.4498(5) 0.041(3) Uani 0.521(5) 1 d D U P D 1
F4_11 F 0.1979(5) -0.1668(5) 0.4160(4) 0.039(4) Uani 0.521(5) 1 d D U P D 1
F5_11 F 0.2668(5) -0.1449(6) 0.4530(5) 0.044(3) Uani 0.521(5) 1 d D U P D 1
F6_11 F 0.2191(6) -0.1378(5) 0.4811(4) 0.055(4) Uani 0.521(5) 1 d D U P D 1
C4_11 C 0.1517(5) -0.2358(6) 0.4527(5) 0.043(3) Uani 0.521(5) 1 d D U P D 1
F7_11 F 0.1255(6) -0.2245(6) 0.4323(4) 0.051(4) Uani 0.521(5) 1 d D U P D 1
F8_11 F 0.1588(6) -0.2167(6) 0.4919(4) 0.052(4) Uani 0.521(5) 1 d D U P D 1
F9_11 F 0.1248(5) -0.2846(5) 0.4389(5) 0.046(3) Uani 0.521(5) 1 d D U P D 1
O1_24 O 0.1957(8) -0.2487(6) 0.4183(5) 0.029(3) Uani 0.479(5) 1 d D U P D 2
C1_24 C 0.2062(5) -0.2071(5) 0.4435(4) 0.034(2) Uani 0.479(5) 1 d D U P D 2
C2_24 C 0.1783(6) -0.2150(6) 0.4718(5) 0.043(3) Uani 0.479(5) 1 d D U P D 2
F1_24 F 0.1332(5) -0.2546(6) 0.4494(5) 0.046(3) Uani 0.479(5) 1 d D U P D 2
F2_24 F 0.1759(6) -0.1774(6) 0.4909(5) 0.053(4) Uani 0.479(5) 1 d D U P D 2
F3_24 F 0.1984(6) -0.2235(6) 0.5010(5) 0.049(4) Uani 0.479(5) 1 d D U P D 2
C3_24 C 0.2605(5) -0.1716(5) 0.4721(5) 0.037(4) Uani 0.479(5) 1 d D U P D 2
F4_24 F 0.2875(6) -0.1503(6) 0.4530(5) 0.044(3) Uani 0.479(5) 1 d D U P D 2
F5_24 F 0.2785(6) -0.1944(6) 0.4841(5) 0.040(3) Uani 0.479(5) 1 d D U P D 2
F6_24 F 0.2704(6) -0.1349(6) 0.5058(5) 0.050(4) Uani 0.479(5) 1 d D U P D 2
C4_24 C 0.1934(6) -0.1797(6) 0.4223(5) 0.041(3) Uani 0.479(5) 1 d D U P D 2
F7_24 F 0.2055(5) -0.1820(6) 0.3902(5) 0.040(4) Uani 0.479(5) 1 d D U P D 2
F8_24 F 0.2158(6) -0.1317(5) 0.4461(5) 0.046(4) Uani 0.479(5) 1 d D U P D 2
F9_24 F 0.1458(5) -0.1999(5) 0.4079(5) 0.039(4) Uani 0.479(5) 1 d D U P D 2
O1_42 O 0.1853(8) -0.2866(8) 0.3372(7) 0.030(3) Uani 0.431(7) 1 d D U P D 2
C1_42 C 0.2168(6) -0.2840(6) 0.3209(5) 0.032(2) Uani 0.431(7) 1 d D U P D 2
C2_42 C 0.2612(6) -0.2305(6) 0.3368(6) 0.047(3) Uani 0.431(7) 1 d D U P D 2
F1_42 F 0.2457(7) -0.2020(7) 0.3339(6) 0.053(3) Uani 0.431(7) 1 d D U P D 2
F2_42 F 0.2916(7) -0.2226(8) 0.3183(6) 0.067(6) Uani 0.431(7) 1 d D U P D 2
F3_42 F 0.2869(7) -0.2139(9) 0.3759(5) 0.052(4) Uani 0.431(7) 1 d D U P D 2
C3_42 C 0.2341(7) -0.3156(7) 0.3280(6) 0.042(3) Uani 0.431(7) 1 d D U P D 2
F4_42 F 0.1992(6) -0.3639(6) 0.3079(6) 0.049(3) Uani 0.431(7) 1 d D U P D 2
F5_42 F 0.2488(12) -0.3058(11) 0.3677(6) 0.047(4) Uani 0.431(7) 1 d D U P D 2
F6_42 F 0.2712(6) -0.3081(8) 0.3180(6) 0.052(3) Uani 0.431(7) 1 d D U P D 2
C4_42 C 0.1933(7) -0.3016(7) 0.2741(5) 0.030(2) Uani 0.431(7) 1 d D U P D 2
F7_42 F 0.1610(7) -0.3500(6) 0.2542(8) 0.029(3) Uani 0.431(7) 1 d D U P D 2
F8_42 F 0.2283(7) -0.2899(8) 0.2598(8) 0.036(3) Uani 0.431(7) 1 d D U P D 2
F9_42 F 0.1706(9) -0.2819(9) 0.2632(10) 0.029(3) Uani 0.431(7) 1 d D U P D 2
O1_12 O 0.1759(6) -0.3038(6) 0.3303(5) 0.030(3) Uani 0.569(7) 1 d D U P D 1
C1_12 C 0.2144(6) -0.2826(6) 0.3199(4) 0.032(2) Uani 0.569(7) 1 d D U P D 1
C2_12 C 0.2487(5) -0.2964(6) 0.3330(5) 0.042(3) Uani 0.569(7) 1 d D U P D 1
F1_12 F 0.2574(9) -0.2913(8) 0.3715(5) 0.047(4) Uani 0.569(7) 1 d D U P D 1
F2_12 F 0.2903(5) -0.2682(6) 0.3311(5) 0.052(3) Uani 0.569(7) 1 d D U P D 1
F3_12 F 0.2300(6) -0.3430(5) 0.3081(4) 0.049(3) Uani 0.569(7) 1 d D U P D 1
C3_12 C 0.1923(6) -0.3030(6) 0.2730(4) 0.030(2) Uani 0.569(7) 1 d D U P D 1
F4_12 F 0.1842(6) -0.2731(7) 0.2625(7) 0.029(3) Uani 0.569(7) 1 d D U P D 1
F5_12 F 0.1495(5) -0.3459(5) 0.2582(6) 0.029(3) Uani 0.569(7) 1 d D U P D 1
F6_12 F 0.2178(6) -0.3104(6) 0.2529(6) 0.036(3) Uani 0.569(7) 1 d D U P D 1
C4_12 C 0.2404(5) -0.2265(5) 0.3409(5) 0.047(3) Uani 0.569(7) 1 d D U P D 1
F7_12 F 0.2084(5) -0.2155(5) 0.3390(4) 0.046(3) Uani 0.569(7) 1 d D U P D 1
F8_12 F 0.2676(5) -0.2050(5) 0.3221(4) 0.053(3) Uani 0.569(7) 1 d D U P D 1
F9_12 F 0.2700(5) -0.2065(6) 0.3799(4) 0.052(4) Uani 0.569(7) 1 d D U P D 1
O1_13 O 0.0999(3) -0.3187(5) 0.3524(3) 0.079(3) Uani 1 1 d D U . . .
C1_13 C 0.0599(4) -0.3329(4) 0.3234(4) 0.048(3) Uani 1 1 d D U . . .
C2_13 C 0.0697(4) -0.2980(4) 0.3035(4) 0.056(3) Uani 1 1 d D U . . .
F1_13 F 0.1008(3) -0.2520(4) 0.3330(4) 0.109(4) Uani 1 1 d D U . . .
F2_13 F 0.0301(3) -0.3019(4) 0.2838(3) 0.077(3) Uani 1 1 d D U . . .
F3_13 F 0.0903(3) -0.3037(3) 0.2777(3) 0.060(2) Uani 1 1 d D U . . .
C3_13 C 0.0384(4) -0.3840(4) 0.2897(4) 0.062(3) Uani 1 1 d D U . . .
F4_13 F 0.0188(4) -0.4173(5) 0.3039(5) 0.126(4) Uani 1 1 d D U . . .
F5_13 F 0.0726(3) -0.3861(3) 0.2799(4) 0.089(3) Uani 1 1 d D U . . .
F6_13 F 0.0061(3) -0.3949(4) 0.2563(3) 0.082(3) Uani 1 1 d D U . . .
C4_13 C 0.0233(4) -0.3357(5) 0.3420(4) 0.083(4) Uani 1 1 d D U . . .
F7_13 F 0.0211(4) -0.3573(6) 0.3667(4) 0.148(5) Uani 1 1 d D U . . .
F8_13 F -0.0217(3) -0.3612(3) 0.3145(3) 0.058(2) Uani 1 1 d D U . . .
F9_13 F 0.0343(4) -0.2912(5) 0.3626(4) 0.118(4) Uani 1 1 d D U . . .
Al4 Al 1.16557(13) 1.21116(14) 1.35497(12) 0.0233(9) Uani 1 1 d . U . . .
O1_14 O 1.2242(6) 1.2296(8) 1.3747(7) 0.026(3) Uani 0.580(9) 1 d D U P E 1
C1_14 C 1.2646(7) 1.2417(6) 1.3668(5) 0.029(2) Uani 0.580(9) 1 d D U P E 1
C2_14 C 1.2530(5) 1.1978(5) 1.3301(4) 0.036(4) Uani 0.580(9) 1 d D U P E 1
F1_14 F 1.2472(7) 1.1613(6) 1.3397(5) 0.055(3) Uani 0.580(9) 1 d D U P E 1
F2_14 F 1.2853(7) 1.2080(8) 1.3130(8) 0.041(4) Uani 0.580(9) 1 d D U P E 1
F3_14 F 1.2101(5) 1.1776(7) 1.3009(6) 0.040(4) Uani 0.580(9) 1 d D U P E 1
C3_14 C 1.2826(5) 1.2858(5) 1.3564(5) 0.045(4) Uani 0.580(9) 1 d D U P E 1
F4_14 F 1.2782(6) 1.3187(6) 1.3803(5) 0.047(4) Uani 0.580(9) 1 d D U P E 1
F5_14 F 1.2573(6) 1.2719(6) 1.3174(4) 0.049(4) Uani 0.580(9) 1 d D U P E 1
F6_14 F 1.3292(5) 1.3082(7) 1.3620(5) 0.062(4) Uani 0.580(9) 1 d D U P E 1
C4_14 C 1.3031(5) 1.2532(6) 1.4050(4) 0.036(4) Uani 0.580(9) 1 d D U P E 1
F7_14 F 1.3217(9) 1.2977(6) 1.4337(5) 0.049(3) Uani 0.580(9) 1 d D U P E 1
F8_14 F 1.3397(5) 1.2534(6) 1.3980(5) 0.049(4) Uani 0.580(9) 1 d D U P E 1
F9_14 F 1.2864(7) 1.2222(6) 1.4218(5) 0.049(4) Uani 0.580(9) 1 d D U P E 1
O1_48 O 1.2261(8) 1.2354(12) 1.3709(10) 0.026(3) Uani 0.420(9) 1 d D U P E 2
C1_48 C 1.2662(8) 1.2413(7) 1.3662(6) 0.029(2) Uani 0.420(9) 1 d D U P E 2
C2_48 C 1.3088(6) 1.2956(6) 1.3915(6) 0.038(4) Uani 0.420(9) 1 d D U P E 2
F1_48 F 1.2961(8) 1.3247(9) 1.3847(8) 0.047(4) Uani 0.420(9) 1 d D U P E 2
F2_48 F 1.3447(7) 1.3061(9) 1.3789(7) 0.062(4) Uani 0.420(9) 1 d D U P E 2
F3_48 F 1.3252(12) 1.3091(10) 1.4313(6) 0.049(3) Uani 0.420(9) 1 d D U P E 2
C3_48 C 1.2775(7) 1.2096(7) 1.3816(6) 0.038(4) Uani 0.420(9) 1 d D U P E 2
F4_48 F 1.2513(9) 1.1626(7) 1.3543(6) 0.055(3) Uani 0.420(9) 1 d D U P E 2
F5_48 F 1.2714(10) 1.2108(10) 1.4162(7) 0.049(4) Uani 0.420(9) 1 d D U P E 2
F6_48 F 1.3233(6) 1.2247(8) 1.3897(7) 0.049(4) Uani 0.420(9) 1 d D U P E 2
C4_48 C 1.2592(7) 1.2276(7) 1.3210(5) 0.037(4) Uani 0.420(9) 1 d D U P E 2
F7_48 F 1.2162(8) 1.1866(9) 1.2946(8) 0.040(4) Uani 0.420(9) 1 d D U P E 2
F8_48 F 1.2929(10) 1.2217(11) 1.3133(11) 0.041(4) Uani 0.420(9) 1 d D U P E 2
F9_48 F 1.2627(9) 1.2615(8) 1.3086(7) 0.049(4) Uani 0.420(9) 1 d D U P E 2
O1_15 O 1.1291(3) 1.1490(3) 1.3308(3) 0.053(3) Uani 1 1 d D U . . .
C1_15 C 1.1043(4) 1.1059(5) 1.3316(4) 0.061(3) Uani 1 1 d D U . . .
C2_15 C 1.1261(5) 1.1108(5) 1.3753(4) 0.083(4) Uani 1 1 d D U . . .
F1_15 F 1.1735(3) 1.1403(4) 1.3912(4) 0.095(3) Uani 1 1 d D U . . .
F2_15 F 1.1143(4) 1.0675(4) 1.3749(4) 0.113(4) Uani 1 1 d D U . . .
F3_15 F 1.1092(5) 1.1283(4) 1.4008(4) 0.109(4) Uani 1 1 d D U . . .
C3_15 C 1.0528(4) 1.0891(4) 1.3241(4) 0.074(4) Uani 1 1 d D U . . .
F4_15 F 1.0260(4) 1.0678(4) 1.2822(3) 0.110(4) Uani 1 1 d D U . . .
F5_15 F 1.0485(3) 1.1250(3) 1.3410(3) 0.071(3) Uani 1 1 d D U . . .
F6_15 F 1.0279(4) 1.0524(4) 1.3336(4) 0.101(4) Uani 1 1 d D U . . .
C4_15 C 1.1073(4) 1.0688(4) 1.3013(4) 0.084(4) Uani 1 1 d D U . . .
F7_15 F 1.0984(4) 1.0730(4) 1.2658(4) 0.106(4) Uani 1 1 d D U . . .
F8_15 F 1.0775(4) 1.0241(3) 1.2988(4) 0.112(4) Uani 1 1 d D U . . .
F9_15 F 1.1505(3) 1.0780(3) 1.3143(3) 0.072(3) Uani 1 1 d D U . . .
O1_16 O 1.1511(3) 1.2299(3) 1.3957(3) 0.039(2) Uani 1 1 d D U . . .
C1_16 C 1.1644(4) 1.2635(4) 1.4332(4) 0.035(2) Uani 1 1 d D U . . .
C2_16 C 1.2066(4) 1.2703(4) 1.4648(3) 0.046(3) Uani 1 1 d D U . . .
F1_16 F 1.2003(3) 1.2281(3) 1.4595(3) 0.074(3) Uani 1 1 d D U . . .
F2_16 F 1.2113(3) 1.2919(4) 1.5035(2) 0.072(3) Uani 1 1 d D U . . .
F3_16 F 1.2477(3) 1.2971(3) 1.4620(2) 0.044(2) Uani 1 1 d D U . . .
C3_16 C 1.1800(4) 1.3129(4) 1.4333(3) 0.043(3) Uani 1 1 d D U . . .
F4_16 F 1.1415(3) 1.3116(3) 1.4150(3) 0.051(2) Uani 1 1 d D U . . .
F5_16 F 1.2080(3) 1.3234(3) 1.4127(3) 0.053(2) Uani 1 1 d D U . . .
F6_16 F 1.2043(3) 1.3503(3) 1.4705(3) 0.065(3) Uani 1 1 d D U . . .
C4_16 C 1.1204(4) 1.2443(4) 1.4448(3) 0.047(3) Uani 1 1 d D U . . .
F7_16 F 1.0796(3) 1.2248(3) 1.4130(3) 0.056(2) Uani 1 1 d D U . . .
F8_16 F 1.1246(3) 1.2784(3) 1.4757(3) 0.066(3) Uani 1 1 d D U . . .
F9_16 F 1.1138(4) 1.2086(4) 1.4562(3) 0.077(3) Uani 1 1 d D U . . .
O1_17 O 1.1587(3) 1.2347(3) 1.3214(3) 0.039(2) Uani 1 1 d D U . . .
C1_17 C 1.1292(4) 1.2335(4) 1.2895(4) 0.042(3) Uani 1 1 d D U . . .
C2_17 C 1.1611(4) 1.2693(4) 1.2755(4) 0.065(3) Uani 1 1 d D U . . .
F1_17 F 1.1970(4) 1.3120(3) 1.3088(3) 0.085(3) Uani 1 1 d D U . . .
F2_17 F 1.1362(4) 1.2811(5) 1.2534(4) 0.114(4) Uani 1 1 d D U . . .
F3_17 F 1.1806(3) 1.2517(3) 1.2533(3) 0.049(2) Uani 1 1 d D U . . .
C3_17 C 1.0970(4) 1.1806(4) 1.2542(4) 0.070(4) Uani 1 1 d D U . . .
F4_17 F 1.0601(3) 1.1519(4) 1.2623(3) 0.091(3) Uani 1 1 d D U . . .
F5_17 F 1.1233(3) 1.1637(4) 1.2483(3) 0.077(3) Uani 1 1 d D U . . .
F6_17 F 1.0790(4) 1.1822(4) 1.2198(3) 0.098(4) Uani 1 1 d D U . . .
C4_17 C 1.0959(4) 1.2454(4) 1.3029(3) 0.057(3) Uani 1 1 d D U . . .
F7_17 F 1.0774(3) 1.2236(3) 1.3251(3) 0.047(2) Uani 1 1 d D U . . .
F8_17 F 1.0612(3) 1.2367(3) 1.2716(2) 0.054(2) Uani 1 1 d D U . . .
F9_17 F 1.1251(4) 1.2964(3) 1.3292(3) 0.071(3) Uani 1 1 d D U . . .
Al5 Al 0.93328(13) 1.06556(14) 1.06340(12) 0.0228(9) Uani 1 1 d . U . . .
O1_18 O 0.9315(3) 1.0890(3) 1.0285(3) 0.033(2) Uani 1 1 d D U . . .
C1_18 C 0.9555(4) 1.1226(4) 1.0147(3) 0.035(3) Uani 1 1 d D U . . .
C2_18 C 0.9181(4) 1.1209(4) 0.9826(4) 0.060(3) Uani 1 1 d D U . . .
F1_18 F 0.8968(4) 1.0807(3) 0.9469(3) 0.077(3) Uani 1 1 d D U . . .
F2_18 F 0.9375(3) 1.1594(3) 0.9737(3) 0.073(3) Uani 1 1 d D U . . .
F3_18 F 0.8838(3) 1.1191(4) 0.9944(3) 0.075(3) Uani 1 1 d D U . . .
C3_18 C 0.9889(4) 1.1745(4) 1.0499(3) 0.048(3) Uani 1 1 d D U . . .
F4_18 F 1.0119(3) 1.1739(3) 1.0828(3) 0.070(3) Uani 1 1 d D U . . .
F5_18 F 0.9631(3) 1.1915(3) 1.0608(3) 0.070(3) Uani 1 1 d D U . . .
F6_18 F 1.0227(3) 1.2068(3) 1.0413(3) 0.057(2) Uani 1 1 d D U . . .
C4_18 C 0.9864(4) 1.1114(4) 0.9955(4) 0.051(3) Uani 1 1 d D U . . .
F7_18 F 1.0261(3) 1.1229(4) 1.0246(3) 0.072(3) Uani 1 1 d D U . . .
F8_18 F 1.0018(3) 1.1356(3) 0.9734(3) 0.063(3) Uani 1 1 d D U . . .
F9_18 F 0.9621(4) 1.0641(3) 0.9712(3) 0.073(3) Uani 1 1 d D U . . .
O1_19 O 0.9402(3) 1.1029(3) 1.1100(2) 0.0256(19) Uani 1 1 d D U . . .
C1_19 C 0.9193(4) 1.1148(4) 1.1342(3) 0.026(2) Uani 1 1 d D U . . .
C2_19 C 0.9000(3) 1.1426(4) 1.1203(3) 0.028(2) Uani 1 1 d D U . . .
F1_19 F 0.9365(3) 1.1882(3) 1.1294(2) 0.043(2) Uani 1 1 d D U . . .
F2_19 F 0.8711(3) 1.1470(3) 1.1376(2) 0.039(2) Uani 1 1 d D U . . .
F3_19 F 0.8764(3) 1.1207(3) 1.0796(2) 0.046(2) Uani 1 1 d D U . . .
C3_19 C 0.8780(3) 1.0699(3) 1.1348(3) 0.033(3) Uani 1 1 d D U . . .
F4_19 F 0.8886(3) 1.0379(3) 1.1359(3) 0.042(2) Uani 1 1 d D U . . .
F5_19 F 0.8376(2) 1.0463(3) 1.1012(2) 0.0386(19) Uani 1 1 d D U . . .
F6_19 F 0.8663(3) 1.0812(3) 1.1670(2) 0.0334(18) Uani 1 1 d D U . . .
C4_19 C 0.9587(3) 1.1490(4) 1.1780(3) 0.033(3) Uani 1 1 d D U . . .
F7_19 F 0.9657(3) 1.1243(3) 1.1972(2) 0.041(2) Uani 1 1 d D U . . .
F8_19 F 0.9479(3) 1.1760(3) 1.2018(2) 0.039(2) Uani 1 1 d D U . . .
F9_19 F 1.0007(2) 1.1803(3) 1.1783(2) 0.0331(18) Uani 1 1 d D U . . .
O1_20 O 0.8790(3) 1.0110(3) 1.0451(3) 0.030(2) Uani 1 1 d D U . . .
C1_20 C 0.8448(4) 0.9645(4) 1.0130(4) 0.031(2) Uani 1 1 d D U . . .
C2_20 C 0.8550(4) 0.9623(4) 0.9743(3) 0.041(3) Uani 1 1 d D U . . .
F1_20 F 0.9017(3) 0.9834(3) 0.9826(3) 0.054(2) Uani 1 1 d D U . . .
F2_20 F 0.8305(3) 0.9159(3) 0.9457(3) 0.059(3) Uani 1 1 d D U . . .
F3_20 F 0.8414(3) 0.9856(3) 0.9578(2) 0.047(2) Uani 1 1 d D U . . .
C3_20 C 0.7956(3) 0.9556(4) 1.0068(3) 0.033(3) Uani 1 1 d D U . . .
F4_20 F 0.7813(3) 0.9455(3) 1.0360(2) 0.041(2) Uani 1 1 d D U . . .
F5_20 F 0.7955(3) 0.9940(3) 1.0077(2) 0.040(2) Uani 1 1 d D U . . .
F6_20 F 0.7617(3) 0.9175(3) 0.9711(2) 0.049(2) Uani 1 1 d D U . . .
C4_20 C 0.8486(4) 0.9278(4) 1.0266(3) 0.036(3) Uani 1 1 d D U . . .
F7_20 F 0.8532(3) 0.9376(3) 1.0653(2) 0.043(2) Uani 1 1 d D U . . .
F8_20 F 0.8090(3) 0.8823(3) 1.0031(3) 0.051(2) Uani 1 1 d D U . . .
F9_20 F 0.8855(3) 0.9269(3) 1.0227(3) 0.053(2) Uani 1 1 d D U . . .
O1_21 O 0.9823(3) 1.0623(3) 1.0725(3) 0.039(2) Uani 1 1 d D U . . .
C1_21 C 1.0165(4) 1.0621(4) 1.0984(3) 0.043(3) Uani 1 1 d D U . . .
C2_21 C 0.9996(4) 1.0459(4) 1.1298(3) 0.055(3) Uani 1 1 d D U . . .
F1_21 F 1.0063(3) 1.0834(4) 1.1610(3) 0.069(3) Uani 1 1 d D U . . .
F2_21 F 1.0237(3) 1.0307(3) 1.1482(3) 0.054(2) Uani 1 1 d D U . . .
F3_21 F 0.9532(3) 1.0101(3) 1.1142(3) 0.065(3) Uani 1 1 d D U . . .
C3_21 C 1.0263(4) 1.0279(5) 1.0731(4) 0.064(4) Uani 1 1 d D U . . .
F4_21 F 1.0284(4) 1.0319(4) 1.0391(3) 0.094(4) Uani 1 1 d D U . . .
F5_21 F 0.9896(3) 0.9812(4) 1.0608(4) 0.103(4) Uani 1 1 d D U . . .
F6_21 F 1.0659(3) 1.0328(3) 1.0935(2) 0.053(2) Uani 1 1 d D U . . .
C4_21 C 1.0629(4) 1.1141(4) 1.1208(3) 0.054(3) Uani 1 1 d D U . . .
F7_21 F 1.0862(4) 1.1260(5) 1.0958(3) 0.096(4) Uani 1 1 d D U . . .
F8_21 F 1.0932(3) 1.1177(3) 1.1528(2) 0.053(2) Uani 1 1 d D U . . .
F9_21 F 1.0546(3) 1.1472(3) 1.1331(3) 0.067(3) Uani 1 1 d D U . . .
Al6 Al 1.14186(13) 0.68840(13) 0.85409(11) 0.0208(9) Uani 1 1 d D U . . .
O1_26 O 1.1688(3) 0.6945(3) 0.8201(3) 0.029(2) Uani 1 1 d D U . . .
C1_26 C 1.2090(4) 0.7149(4) 0.8119(3) 0.036(2) Uani 1 1 d D U . . .
C2_26 C 1.2388(4) 0.6953(4) 0.8239(4) 0.057(3) Uani 1 1 d D U . . .
F1_26 F 1.2181(4) 0.6492(3) 0.7967(3) 0.072(3) Uani 1 1 d D U . . .
F2_26 F 1.2432(3) 0.6959(4) 0.8606(3) 0.071(3) Uani 1 1 d D U . . .
F3_26 F 1.2833(3) 0.7217(4) 0.8262(3) 0.080(3) Uani 1 1 d D U . . .
C3_26 C 1.2400(4) 0.7710(4) 0.8362(3) 0.040(3) Uani 1 1 d D U . . .
F4_26 F 1.2720(3) 0.7944(3) 0.8218(3) 0.058(2) Uani 1 1 d D U . . .
F5_26 F 1.2127(3) 0.7879(3) 0.8354(2) 0.043(2) Uani 1 1 d D U . . .
F6_26 F 1.2647(3) 0.7860(3) 0.8757(3) 0.061(2) Uani 1 1 d D U . . .
C4_26 C 1.1935(4) 0.7014(4) 0.7661(3) 0.042(3) Uani 1 1 d D U . . .
F7_26 F 1.1567(3) 0.6542(3) 0.7442(3) 0.068(3) Uani 1 1 d D U . . .
F8_26 F 1.2276(3) 0.7066(3) 0.7525(3) 0.052(2) Uani 1 1 d D U . . .
F9_26 F 1.1780(3) 0.7271(3) 0.7561(2) 0.051(2) Uani 1 1 d D U . . .
O1_27 O 1.0823(3) 0.6632(3) 0.8275(3) 0.032(2) Uani 1 1 d D U . . .
C1_27 C 1.0475(3) 0.6585(4) 0.7984(3) 0.030(2) Uani 1 1 d D U . . .
C2_27 C 1.0269(4) 0.6142(4) 0.7571(3) 0.040(3) Uani 1 1 d D U . . .
F1_27 F 1.0000(3) 0.5718(3) 0.7589(3) 0.050(2) Uani 1 1 d D U . . .
F2_27 F 1.0623(3) 0.6143(3) 0.7482(2) 0.045(2) Uani 1 1 d D U . . .
F3_27 F 0.9995(3) 0.6132(3) 0.7254(2) 0.044(2) Uani 1 1 d D U . . .
C3_27 C 1.0661(4) 0.7045(4) 0.7911(3) 0.037(3) Uani 1 1 d D U . . .
F4_27 F 1.0955(3) 0.7449(3) 0.8265(2) 0.042(2) Uani 1 1 d D U . . .
F5_27 F 1.0910(3) 0.7068(3) 0.7678(2) 0.044(2) Uani 1 1 d D U . . .
F6_27 F 1.0309(3) 0.7085(3) 0.7735(2) 0.045(2) Uani 1 1 d D U . . .
C4_27 C 1.0069(3) 0.6501(4) 0.8133(3) 0.038(3) Uani 1 1 d D U . . .
F7_27 F 0.9975(3) 0.6190(3) 0.8308(2) 0.043(2) Uani 1 1 d D U . . .
F8_27 F 1.0179(3) 0.6916(3) 0.8414(2) 0.048(2) Uani 1 1 d D U . . .
F9_27 F 0.9647(3) 0.6297(3) 0.7833(2) 0.049(2) Uani 1 1 d D U . . .
O1_28 O 1.1698(3) 0.7459(3) 0.8928(2) 0.032(2) Uani 1 1 d D U . . .
C1_28 C 1.1767(4) 0.7718(3) 0.9312(3) 0.031(2) Uani 1 1 d D U . . .
C2_28 C 1.1287(4) 0.7590(4) 0.9350(3) 0.045(3) Uani 1 1 d D U . . .
F1_28 F 1.1108(3) 0.7786(3) 0.9166(3) 0.059(2) Uani 1 1 d D U . . .
F2_28 F 1.0969(3) 0.7106(3) 0.9175(2) 0.047(2) Uani 1 1 d D U . . .
F3_28 F 1.1330(3) 0.7756(3) 0.9737(2) 0.059(2) Uani 1 1 d D U . . .
C3_28 C 1.2041(4) 0.7636(4) 0.9629(3) 0.049(3) Uani 1 1 d D U . . .
F4_28 F 1.1745(3) 0.7208(3) 0.9631(2) 0.054(2) Uani 1 1 d D U . . .
F5_28 F 1.2250(4) 0.7996(3) 1.0011(2) 0.067(3) Uani 1 1 d D U . . .
F6_28 F 1.2391(3) 0.7619(3) 0.9535(3) 0.060(2) Uani 1 1 d D U . . .
C4_28 C 1.2071(4) 0.8266(3) 0.9404(3) 0.038(3) Uani 1 1 d D U . . .
F7_28 F 1.2064(3) 0.8549(3) 0.9727(2) 0.048(2) Uani 1 1 d D U . . .
F8_28 F 1.2535(3) 0.8433(3) 0.9477(3) 0.059(2) Uani 1 1 d D U . . .
F9_28 F 1.1908(3) 0.8335(3) 0.9085(2) 0.046(2) Uani 1 1 d D U . . .
O1_29 O 1.1441(3) 0.6497(3) 0.8739(3) 0.030(2) Uani 1 1 d D U . . .
C1_29 C 1.1241(4) 0.6033(4) 0.8694(3) 0.038(3) Uani 1 1 d D U . . .
C2_29 C 1.1235(4) 0.5730(4) 0.8300(3) 0.055(3) Uani 1 1 d D U . . .
F1_29 F 1.1095(3) 0.5819(3) 0.7984(2) 0.058(3) Uani 1 1 d D U . . .
F2_29 F 1.1675(3) 0.5825(3) 0.8348(3) 0.060(2) Uani 1 1 d D U . . .
F3_29 F 1.0927(3) 0.5241(3) 0.8172(3) 0.061(3) Uani 1 1 d D U . . .
C3_29 C 1.1550(4) 0.6047(4) 0.9067(3) 0.046(3) Uani 1 1 d D U . . .
F4_29 F 1.1456(3) 0.6194(3) 0.9389(2) 0.047(2) Uani 1 1 d D U . . .
F5_29 F 1.2020(3) 0.6349(3) 0.9151(3) 0.053(2) Uani 1 1 d D U . . .
F6_29 F 1.1468(3) 0.5606(3) 0.8995(3) 0.060(3) Uani 1 1 d D U . . .
C4_29 C 1.0719(4) 0.5804(4) 0.8670(4) 0.054(3) Uani 1 1 d D U . . .
F7_29 F 1.0578(3) 0.5432(3) 0.8772(3) 0.069(3) Uani 1 1 d D U . . .
F8_29 F 1.0687(3) 0.6129(3) 0.8926(3) 0.059(2) Uani 1 1 d D U . . .
F9_29 F 1.0417(3) 0.5640(3) 0.8287(3) 0.072(3) Uani 1 1 d D U . . .
Al7 Al 0.99645(13) 0.62013(13) 1.06524(12) 0.0262(9) Uani 1 1 d D U . . .
O1_30 O 0.9446(3) 0.5650(3) 1.0297(2) 0.035(2) Uani 1 1 d D U . . .
C1_30 C 0.8954(4) 0.5341(4) 1.0154(3) 0.040(3) Uani 1 1 d D U . . .
C2_30 C 0.8782(4) 0.5396(4) 1.0501(3) 0.054(3) Uani 1 1 d D U . . .
F1_30 F 0.9066(3) 0.5452(3) 1.0841(3) 0.065(3) Uani 1 1 d D U . . .
F2_30 F 0.8753(3) 0.5784(3) 1.0592(3) 0.075(3) Uani 1 1 d D U . . .
F3_30 F 0.8337(3) 0.5005(3) 1.0397(3) 0.066(3) Uani 1 1 d D U . . .
C3_30 C 0.8731(4) 0.5460(4) 0.9834(4) 0.057(3) Uani 1 1 d D U . . .
F4_30 F 0.8938(3) 0.5937(3) 0.9963(3) 0.069(3) Uani 1 1 d D U . . .
F5_30 F 0.8259(3) 0.5245(3) 0.9739(3) 0.066(3) Uani 1 1 d D U . . .
F6_30 F 0.8788(3) 0.5309(3) 0.9485(3) 0.068(3) Uani 1 1 d D U . . .
C4_30 C 0.8819(4) 0.4821(4) 0.9950(3) 0.047(3) Uani 1 1 d D U . . .
F7_30 F 0.8352(3) 0.4497(3) 0.9712(3) 0.055(2) Uani 1 1 d D U . . .
F8_30 F 0.9058(3) 0.4787(3) 0.9716(3) 0.056(2) Uani 1 1 d D U . . .
F9_30 F 0.8923(3) 0.4687(3) 1.0242(3) 0.060(2) Uani 1 1 d D U . . .
O1_31 O 1.0421(3) 0.6352(3) 1.0478(3) 0.037(2) Uani 1 1 d D U . . .
C1_31 C 1.0552(4) 0.6350(4) 1.0160(3) 0.040(3) Uani 1 1 d D U . . .
C2_31 C 1.0447(4) 0.6664(4) 0.9985(4) 0.060(3) Uani 1 1 d D U . . .
F1_31 F 1.0765(3) 0.7145(3) 1.0234(3) 0.064(2) Uani 1 1 d D U . . .
F2_31 F 1.0010(3) 0.6555(4) 0.9952(3) 0.074(3) Uani 1 1 d D U . . .
C3_31 C 1.0291(4) 0.5830(4) 0.9824(3) 0.057(3) Uani 1 1 d D U . . .
F3_31 F 1.0468(3) 0.6590(4) 0.9616(3) 0.072(3) Uani 1 1 d D U . . .
F4_31 F 1.0259(3) 0.5522(3) 0.9988(3) 0.071(3) Uani 1 1 d D U . . .
F5_31 F 0.9846(3) 0.5670(4) 0.9597(3) 0.081(3) Uani 1 1 d D U . . .
F6_31 F 1.0522(4) 0.5811(4) 0.9576(3) 0.082(3) Uani 1 1 d D U . . .
C4_31 C 1.1102(4) 0.6592(4) 1.0315(3) 0.048(3) Uani 1 1 d D U . . .
F7_31 F 1.1301(3) 0.6738(3) 1.0064(3) 0.066(3) Uani 1 1 d D U . . .
F8_31 F 1.1197(3) 0.6283(3) 1.0388(3) 0.062(2) Uani 1 1 d D U . . .
F9_31 F 1.1338(3) 0.6999(3) 1.0678(2) 0.049(2) Uani 1 1 d D U . . .
O1_32 O 1.0175(3) 0.6192(3) 1.1116(2) 0.032(2) Uani 1 1 d D U . . .
C1_32 C 1.0425(3) 0.6061(3) 1.1321(3) 0.034(2) Uani 1 1 d D U . . .
C2_32 C 1.0346(4) 0.5588(3) 1.1038(3) 0.042(3) Uani 1 1 d D U . . .
F1_32 F 0.9887(4) 0.5212(5) 1.0958(6) 0.044(5) Uani 0.434(15) 1 d D U P F 1
F2_32 F 1.0289(7) 0.5525(6) 1.0648(4) 0.044(5) Uani 0.434(15) 1 d D U P F 1
F3_32 F 1.0609(6) 0.5428(7) 1.1135(6) 0.042(5) Uani 0.434(15) 1 d D U P F 1
F1B_32 F 0.9946(4) 0.5298(5) 1.0763(4) 0.052(5) Uani 0.566(15) 1 d D U P F 2
F2B_32 F 1.0703(4) 0.5775(5) 1.0902(4) 0.042(4) Uani 0.566(15) 1 d D U P F 2
F3B_32 F 1.0480(5) 0.5393(6) 1.1259(4) 0.040(4) Uani 0.566(15) 1 d D U P F 2
C3_32 C 1.0967(3) 0.6468(4) 1.1498(3) 0.053(3) Uani 1 1 d D U . . .
F4_32 F 1.1115(6) 0.6372(7) 1.1164(4) 0.058(5) Uani 0.442(15) 1 d D U P G 1
F5_32 F 1.1249(9) 0.6425(10) 1.1763(6) 0.040(6) Uani 0.442(15) 1 d D U P G 1
F6_32 F 1.1138(6) 0.6925(4) 1.1603(7) 0.056(6) Uani 0.442(15) 1 d D U P G 1
F4B_32 F 1.1118(4) 0.6742(5) 1.1335(4) 0.038(4) Uani 0.558(15) 1 d D U P G 2
F5B_32 F 1.1007(5) 0.6841(4) 1.1871(4) 0.044(4) Uani 0.558(15) 1 d D U P G 2
F6B_32 F 1.1262(7) 0.6397(8) 1.1699(5) 0.036(5) Uani 0.558(15) 1 d D U P G 2
C4_32 C 1.0265(4) 0.5993(4) 1.1667(3) 0.043(3) Uani 1 1 d D U . . .
F7_32 F 1.0520(6) 0.5953(6) 1.1954(4) 0.045(5) Uani 0.587(17) 1 d D U P H 3
F8_32 F 1.0145(5) 0.6287(5) 1.1854(4) 0.041(4) Uani 0.587(17) 1 d D U P H 3
F9_32 F 0.9814(4) 0.5555(4) 1.1489(4) 0.043(4) Uani 0.587(17) 1 d D U P H 3
F7B_32 F 1.0558(6) 0.6479(5) 1.1967(4) 0.037(5) Uani 0.413(17) 1 d D U P H 4
F8B_32 F 1.0446(8) 0.5782(8) 1.1820(7) 0.041(6) Uani 0.413(17) 1 d D U P H 4
F9B_32 F 0.9848(5) 0.5822(8) 1.1597(6) 0.049(6) Uani 0.413(17) 1 d D U P H 4
O1_33 O 0.9827(3) 0.6625(3) 1.0755(2) 0.0254(19) Uani 1 1 d D U . . .
C1_33 C 0.9947(3) 0.7056(4) 1.1034(3) 0.034(2) Uani 1 1 d D U . . .
C2_33 C 1.0444(3) 0.7475(3) 1.1110(3) 0.035(3) Uani 1 1 d D U . . .
F1_33 F 1.0626(3) 0.7881(3) 1.1441(2) 0.044(2) Uani 1 1 d D U . . .
F2_33 F 1.0438(3) 0.7589(3) 1.0789(3) 0.058(2) Uani 1 1 d D U . . .
F3_33 F 1.0758(3) 0.7357(3) 1.1149(3) 0.048(2) Uani 1 1 d D U . . .
C3_33 C 0.9954(4) 0.7042(4) 1.1447(3) 0.040(3) Uani 1 1 d D U . . .
F4_33 F 1.0355(3) 0.7113(3) 1.1673(3) 0.053(2) Uani 1 1 d D U . . .
F5_33 F 0.9905(3) 0.7374(3) 1.1679(3) 0.057(2) Uani 1 1 d D U . . .
F6_33 F 0.9593(3) 0.6607(3) 1.1396(3) 0.052(2) Uani 1 1 d D U . . .
C4_33 C 0.9564(4) 0.7137(4) 1.0862(4) 0.046(3) Uani 1 1 d D U . . .
F7_33 F 0.9706(3) 0.7595(3) 1.1078(3) 0.054(2) Uani 1 1 d D U . . .
F8_33 F 0.9147(3) 0.6838(3) 1.0880(3) 0.061(2) Uani 1 1 d D U . . .
F9_33 F 0.9480(3) 0.7054(3) 1.0469(3) 0.061(2) Uani 1 1 d D U . . .
Al8 Al 0.51063(13) 0.86028(13) 0.93765(11) 0.0204(9) Uani 1 1 d D U . . .
O1_34 O 0.4946(3) 0.8209(3) 0.8885(2) 0.033(2) Uani 1 1 d D U . . .
C1_34 C 0.4709(4) 0.7753(4) 0.8586(3) 0.031(2) Uani 1 1 d D U . . .
C2_34 C 0.4920(4) 0.7779(4) 0.8258(3) 0.047(3) Uani 1 1 d D U . . .
F1_34 F 0.5024(3) 0.8167(3) 0.8193(2) 0.047(2) Uani 1 1 d D U . . .
F2_34 F 0.4635(3) 0.7386(3) 0.7897(2) 0.049(2) Uani 1 1 d D U . . .
F3_34 F 0.5343(3) 0.7823(3) 0.8401(3) 0.063(2) Uani 1 1 d D U . . .
C3_34 C 0.4163(4) 0.7538(4) 0.8381(3) 0.042(3) Uani 1 1 d D U . . .
F4_34 F 0.3995(3) 0.7640(3) 0.8655(2) 0.043(2) Uani 1 1 d D U . . .
F5_34 F 0.4098(3) 0.7729(3) 0.8126(3) 0.059(2) Uani 1 1 d D U . . .
F6_34 F 0.3898(3) 0.7053(3) 0.8172(2) 0.056(2) Uani 1 1 d D U . . .
C4_34 C 0.4740(4) 0.7406(4) 0.8758(3) 0.051(3) Uani 1 1 d D U . . .
F7_34 F 0.5189(3) 0.7625(3) 0.9028(3) 0.060(2) Uani 1 1 d D U . . .
F8_34 F 0.4659(4) 0.7013(3) 0.8457(3) 0.079(3) Uani 1 1 d D U . . .
F9_34 F 0.4417(3) 0.7245(3) 0.8929(2) 0.052(2) Uani 1 1 d D U . . .
O1_35 O 0.5168(3) 0.9116(3) 0.9370(2) 0.031(2) Uani 1 1 d D U . . .
C1_35 C 0.4987(4) 0.9320(3) 0.9181(3) 0.031(2) Uani 1 1 d D U . . .
C2_35 C 0.5277(4) 0.9867(4) 0.9474(3) 0.041(3) Uani 1 1 d D U . . .
F1_35 F 0.5710(3) 1.0109(3) 0.9467(3) 0.049(2) Uani 1 1 d D U . . .
F2_35 F 0.5339(3) 0.9939(3) 0.9857(2) 0.050(2) Uani 1 1 d D U . . .
F3_35 F 0.5051(3) 1.0067(3) 0.9364(3) 0.047(2) Uani 1 1 d D U . . .
C3_35 C 0.4450(3) 0.9069(4) 0.9101(3) 0.040(3) Uani 1 1 d D U . . .
F4_35 F 0.4394(3) 0.9227(3) 0.9451(2) 0.054(2) Uani 1 1 d D U . . .
F5_35 F 0.4223(3) 0.9160(3) 0.8833(3) 0.052(2) Uani 1 1 d D U . . .
F6_35 F 0.4212(3) 0.8589(3) 0.8955(3) 0.047(2) Uani 1 1 d D U . . .
C4_35 C 0.5049(4) 0.9254(4) 0.8773(3) 0.036(3) Uani 1 1 d D U . . .
F7_35 F 0.5473(3) 0.9343(3) 0.8806(3) 0.055(2) Uani 1 1 d D U . . .
F8_35 F 0.4999(3) 0.9550(3) 0.8626(3) 0.051(2) Uani 1 1 d D U . . .
F9_35 F 0.4717(3) 0.8798(3) 0.8483(2) 0.049(2) Uani 1 1 d D U . . .
O1_36 O 0.4694(3) 0.8297(3) 0.9561(3) 0.037(2) Uani 1 1 d D U . . .
C1_36 C 0.4579(4) 0.8266(4) 0.9883(3) 0.033(2) Uani 1 1 d D U . . .
C2_36 C 0.4540(4) 0.7821(4) 0.9926(3) 0.044(3) Uani 1 1 d D U . . .
F1_36 F 0.4137(3) 0.7404(3) 0.9631(2) 0.050(2) Uani 1 1 d D U . . .
F2_36 F 0.4904(3) 0.7805(3) 0.9892(3) 0.054(2) Uani 1 1 d D U . . .
F3_36 F 0.4530(3) 0.7817(3) 1.0282(2) 0.052(2) Uani 1 1 d D U . . .
C3_36 C 0.4962(4) 0.8725(4) 1.0283(3) 0.043(3) Uani 1 1 d D U . . .
F4_36 F 0.5352(3) 0.8731(3) 1.0436(2) 0.049(2) Uani 1 1 d D U . . .
F5_36 F 0.4799(3) 0.8771(3) 1.0580(3) 0.068(3) Uani 1 1 d D U . . .
F6_36 F 0.5113(3) 0.9128(3) 1.0229(3) 0.052(2) Uani 1 1 d D U . . .
C4_36 C 0.4086(4) 0.8193(4) 0.9804(3) 0.045(3) Uani 1 1 d D U . . .
F7_36 F 0.3885(3) 0.8027(3) 1.0047(3) 0.057(2) Uani 1 1 d D U . . .
F8_36 F 0.4127(3) 0.8609(3) 0.9862(3) 0.063(3) Uani 1 1 d D U . . .
F9_36 F 0.3786(3) 0.7883(3) 0.9415(2) 0.050(2) Uani 1 1 d D U . . .
O1_37 O 0.5661(3) 0.8792(3) 0.9706(2) 0.032(2) Uani 1 1 d D U . . .
C1_37 C 0.6145(3) 0.9060(4) 0.9816(3) 0.028(2) Uani 1 1 d D U . . .
C2_37 C 0.6362(4) 0.9604(4) 0.9942(3) 0.044(3) Uani 1 1 d D U . . .
F1_37 F 0.6839(3) 0.9889(3) 1.0158(3) 0.060(3) Uani 1 1 d D U . . .
F2_37 F 0.6158(3) 0.9745(3) 1.0166(3) 0.066(3) Uani 1 1 d D U . . .
F3_37 F 0.6283(3) 0.9690(3) 0.9611(3) 0.059(2) Uani 1 1 d D U . . .
C3_37 C 0.6274(4) 0.8873(4) 0.9468(3) 0.040(3) Uani 1 1 d D U . . .
F4_37 F 0.6007(3) 0.8815(3) 0.9114(2) 0.055(2) Uani 1 1 d D U . . .
F5_37 F 0.6172(3) 0.8435(3) 0.9397(3) 0.067(3) Uani 1 1 d D U . . .
F6_37 F 0.6731(3) 0.9159(3) 0.9524(3) 0.057(2) Uani 1 1 d D U . . .
C4_37 C 0.6367(4) 0.8999(4) 1.0182(3) 0.047(3) Uani 1 1 d D U . . .
F7_37 F 0.6117(3) 0.8533(3) 1.0116(3) 0.061(2) Uani 1 1 d D U . . .
F8_37 F 0.6817(3) 0.9141(3) 1.0263(3) 0.063(3) Uani 1 1 d D U . . .
F9_37 F 0.6358(3) 0.9247(3) 1.0524(2) 0.064(3) Uani 1 1 d D U . . .
Al9 Al 0.67213(14) 0.70915(14) 0.86291(12) 0.0270(9) Uani 1 1 d D U . . .
O1_38 O 0.6645(4) 0.7461(3) 0.8447(3) 0.057(3) Uani 1 1 d D U . . .
C1_38 C 0.6523(4) 0.7579(4) 0.8148(3) 0.043(3) Uani 1 1 d D U . . .
C2_38 C 0.6696(4) 0.8118(4) 0.8336(4) 0.059(3) Uani 1 1 d D U . . .
F1_38 F 0.7143(4) 0.8396(3) 0.8625(4) 0.108(4) Uani 1 1 d D U . . .
F2_38 F 0.6403(4) 0.8170(3) 0.8507(3) 0.078(3) Uani 1 1 d D U . . .
F3_38 F 0.6703(3) 0.8291(3) 0.8053(3) 0.059(2) Uani 1 1 d D U . . .
C3_38 C 0.5966(4) 0.7261(4) 0.7933(4) 0.057(3) Uani 1 1 d D U . . .
F4_38 F 0.5745(4) 0.7212(4) 0.8184(3) 0.083(3) Uani 1 1 d D U . . .
F5_38 F 0.5811(3) 0.7449(4) 0.7718(3) 0.079(3) Uani 1 1 d D U . . .
F6_38 F 0.5794(3) 0.6803(3) 0.7671(3) 0.068(3) Uani 1 1 d D U . . .
C4_38 C 0.6718(4) 0.7479(4) 0.7824(4) 0.064(3) Uani 1 1 d D U . . .
F7_38 F 0.7185(3) 0.7829(4) 0.7964(4) 0.099(4) Uani 1 1 d D U . . .
F8_38 F 0.6518(4) 0.7483(4) 0.7480(3) 0.076(3) Uani 1 1 d D U . . .
F9_38 F 0.6668(4) 0.7053(3) 0.7725(3) 0.079(3) Uani 1 1 d D U . . .
O1_39 O 0.6681(4) 0.7189(5) 0.9099(3) 0.029(3) Uani 0.701(5) 1 d D U P I 1
C1_39 C 0.6498(5) 0.7319(5) 0.9362(4) 0.037(2) Uani 0.701(5) 1 d D U P I 1
C2_39 C 0.6400(5) 0.6996(5) 0.9597(4) 0.055(4) Uani 0.701(5) 1 d D U P I 1
F1_39 F 0.6774(5) 0.6973(5) 0.9720(4) 0.063(2) Uani 0.701(5) 1 d D U P I 1
F2_39 F 0.6357(5) 0.7200(5) 0.9939(4) 0.063(2) Uani 0.701(5) 1 d D U P I 1
F3_39 F 0.6007(4) 0.6543(4) 0.9355(4) 0.056(3) Uani 0.701(5) 1 d D U P I 1
C3_39 C 0.6851(5) 0.7862(4) 0.9665(4) 0.048(3) Uani 0.701(5) 1 d D U P I 1
F4_39 F 0.7213(4) 0.7926(5) 0.9949(4) 0.069(4) Uani 0.701(5) 1 d D U P I 1
F5_39 F 0.6639(5) 0.8043(5) 0.9857(4) 0.059(3) Uani 0.701(5) 1 d D U P I 1
F6_39 F 0.7041(4) 0.8140(4) 0.9479(4) 0.049(3) Uani 0.701(5) 1 d D U P I 1
C4_39 C 0.6012(5) 0.7230(5) 0.9133(4) 0.045(3) Uani 0.701(5) 1 d D U P I 1
F7_39 F 0.5752(4) 0.7202(5) 0.9358(4) 0.056(3) Uani 0.701(5) 1 d D U P I 1
F8_39 F 0.6092(4) 0.7591(4) 0.9024(4) 0.055(3) Uani 0.701(5) 1 d D U P I 1
F9_39 F 0.5747(4) 0.6808(4) 0.8787(3) 0.043(3) Uani 0.701(5) 1 d D U P I 1
O1_50 O 0.6519(9) 0.7129(10) 0.9012(6) 0.029(3) Uani 0.299(5) 1 d D U P I 2
C1_50 C 0.6602(7) 0.7402(7) 0.9402(5) 0.037(2) Uani 0.299(5) 1 d D U P I 2
C2_50 C 0.6944(7) 0.7376(9) 0.9712(6) 0.049(5) Uani 0.299(5) 1 d D U P I 2
F1_50 F 0.6807(12) 0.6912(9) 0.9589(9) 0.063(2) Uani 0.299(5) 1 d D U P I 2
F2_50 F 0.6915(9) 0.7519(10) 1.0073(7) 0.058(7) Uani 0.299(5) 1 d D U P I 2
F3_50 F 0.7404(7) 0.7651(10) 0.9772(8) 0.058(7) Uani 0.299(5) 1 d D U P I 2
C3_50 C 0.6849(7) 0.7936(7) 0.9470(7) 0.048(3) Uani 0.299(5) 1 d D U P I 2
F4_50 F 0.6533(8) 0.7954(9) 0.9217(7) 0.055(3) Uani 0.299(5) 1 d D U P I 2
F5_50 F 0.7203(8) 0.8084(9) 0.9334(8) 0.049(3) Uani 0.299(5) 1 d D U P I 2
F6_50 F 0.7020(10) 0.8253(10) 0.9856(6) 0.059(3) Uani 0.299(5) 1 d D U P I 2
C4_50 C 0.6119(7) 0.7194(8) 0.9447(7) 0.045(3) Uani 0.299(5) 1 d D U P I 2
F7_50 F 0.5777(9) 0.7093(11) 0.9117(7) 0.056(3) Uani 0.299(5) 1 d D U P I 2
F8_50 F 0.6130(9) 0.7502(9) 0.9768(7) 0.062(7) Uani 0.299(5) 1 d D U P I 2
F9_50 F 0.5974(10) 0.6766(9) 0.9468(9) 0.056(3) Uani 0.299(5) 1 d D U P I 2
O1_40 O 0.7262(3) 0.7176(4) 0.8697(4) 0.060(3) Uani 1 1 d D U . . .
C1_40 C 0.7737(4) 0.7416(4) 0.8841(4) 0.060(3) Uani 1 1 d D U . . .
C2_40 C 0.7930(5) 0.7466(5) 0.8506(4) 0.090(4) Uani 1 1 d D U . . .
F1_40 F 0.8395(4) 0.7606(5) 0.8640(5) 0.136(5) Uani 1 1 d D U . . .
F2_40 F 0.7926(5) 0.7797(5) 0.8396(5) 0.123(4) Uani 1 1 d D U . . .
F3_40 F 0.7700(6) 0.7045(5) 0.8187(4) 0.141(5) Uani 1 1 d D U . . .
C3_40 C 0.7947(5) 0.7930(5) 0.9167(4) 0.105(5) Uani 1 1 d D U . . .
F4_40 F 0.7754(5) 0.8138(4) 0.9026(4) 0.137(5) Uani 1 1 d D U . . .
F5_40 F 0.8408(4) 0.8237(4) 0.9283(4) 0.127(5) Uani 1 1 d D U . . .
F6_40 F 0.7859(5) 0.7889(5) 0.9507(4) 0.132(5) Uani 1 1 d D U . . .
C4_40 C 0.7882(5) 0.7142(5) 0.9034(4) 0.078(4) Uani 1 1 d D U . . .
F7_40 F 0.8351(4) 0.7429(4) 0.9275(4) 0.136(5) Uani 1 1 d D U . . .
F8_40 F 0.7632(4) 0.6996(4) 0.9262(4) 0.106(4) Uani 1 1 d D U . . .
F9_40 F 0.7788(4) 0.6742(4) 0.8740(3) 0.083(3) Uani 1 1 d D U . . .
O1_41 O 0.6283(3) 0.6496(3) 0.8266(3) 0.045(2) Uani 1 1 d D U . . .
C1_41 C 0.6087(4) 0.6021(4) 0.8135(3) 0.044(3) Uani 1 1 d D U . . .
C2_41 C 0.6005(5) 0.5802(5) 0.7687(4) 0.087(4) Uani 1 1 d D U . . .
F1_41 F 0.5597(5) 0.5761(4) 0.7473(4) 0.125(4) Uani 1 1 d D U . . .
F2_41 F 0.5940(5) 0.5371(4) 0.7562(3) 0.119(5) Uani 1 1 d D U . . .
F3_41 F 0.6366(5) 0.6090(4) 0.7603(4) 0.113(4) Uani 1 1 d D U . . .
C3_41 C 0.6411(4) 0.5915(4) 0.8385(4) 0.070(4) Uani 1 1 d D U . . .
F4_41 F 0.6160(3) 0.5461(3) 0.8353(3) 0.062(3) Uani 1 1 d D U . . .
F5_41 F 0.6759(4) 0.5980(5) 0.8225(4) 0.116(4) Uani 1 1 d D U . . .
F6_41 F 0.6620(3) 0.6222(3) 0.8779(3) 0.066(3) Uani 1 1 d D U . . .
C4_41 C 0.5605(4) 0.5755(5) 0.8176(4) 0.099(4) Uani 1 1 d D U . . .
F7_41 F 0.5342(4) 0.5265(4) 0.7929(4) 0.122(4) Uani 1 1 d D U . . .
F8_41 F 0.5352(4) 0.5924(5) 0.8054(5) 0.132(5) Uani 1 1 d D U . . .
F9_41 F 0.5713(5) 0.5844(5) 0.8576(4) 0.123(4) Uani 1 1 d D U . . .
Al10 Al 0.83650(13) 0.79951(14) 1.16702(12) 0.0261(9) Uani 1 1 d D U . . .
O1_44 O 0.8627(3) 0.7711(3) 1.1804(3) 0.034(2) Uani 1 1 d D U . . .
C1_44 C 0.8685(4) 0.7479(4) 1.2026(3) 0.043(3) Uani 1 1 d D U . . .
C2_44 C 0.8558(4) 0.7587(5) 1.2397(3) 0.060(3) Uani 1 1 d D U . . .
F1_44 F 0.8073(3) 0.7320(4) 1.2264(4) 0.095(3) Uani 1 1 d D U . . .
F2_44 F 0.8676(4) 0.8043(4) 1.2569(3) 0.077(3) Uani 1 1 d D U . . .
F3_44 F 0.8699(4) 0.7461(5) 1.2669(3) 0.093(4) Uani 1 1 d D U . . .
C3_44 C 0.9225(4) 0.7683(4) 1.2194(4) 0.063(3) Uani 1 1 d D U . . .
F4_44 F 0.9486(4) 0.8137(4) 1.2515(3) 0.094(3) Uani 1 1 d D U . . .
F5_44 F 0.9300(3) 0.7385(3) 1.2313(3) 0.069(3) Uani 1 1 d D U . . .
F6_44 F 0.9419(3) 0.7758(3) 1.1933(3) 0.067(3) Uani 1 1 d D U . . .
C4_44 C 0.8394(5) 0.6937(4) 1.1754(4) 0.075(4) Uani 1 1 d D U . . .
F7_44 F 0.8328(4) 0.6651(4) 1.1941(4) 0.088(3) Uani 1 1 d D U . . .
F8_44 F 0.8632(4) 0.6859(4) 1.1520(3) 0.097(3) Uani 1 1 d D U . . .
F9_44 F 0.7966(4) 0.6783(3) 1.1515(4) 0.121(5) Uani 1 1 d D U . . .
O1_45 O 0.8442(3) 0.8062(3) 1.1239(3) 0.040(2) Uani 1 1 d D U . . .
C1_45 C 0.8452(4) 0.7873(4) 1.0876(3) 0.045(3) Uani 1 1 d D U . . .
C2_45 C 0.7968(4) 0.7382(4) 1.0590(4) 0.067(4) Uani 1 1 d D U . . .
F1_45 F 0.7827(3) 0.7105(4) 1.0793(3) 0.077(3) Uani 1 1 d D U . . .
F2_45 F 0.7635(4) 0.7452(4) 1.0454(3) 0.093(3) Uani 1 1 d D U . . .
F3_45 F 0.8002(4) 0.7143(4) 1.0262(3) 0.094(3) Uani 1 1 d D U . . .
C3_45 C 0.8545(4) 0.8242(4) 1.0689(4) 0.065(3) Uani 1 1 d D U . . .
F4_45 F 0.8268(4) 0.8406(4) 1.0734(3) 0.086(3) Uani 1 1 d D U . . .
F5_45 F 0.8448(4) 0.8042(4) 1.0292(3) 0.089(3) Uani 1 1 d D U . . .
F6_45 F 0.9009(3) 0.8630(4) 1.0880(3) 0.080(3) Uani 1 1 d D U . . .
C4_45 C 0.8860(4) 0.7800(4) 1.0921(3) 0.048(3) Uani 1 1 d D U . . .
F7_45 F 0.8728(3) 0.7391(3) 1.0976(3) 0.060(2) Uani 1 1 d D U . . .
F8_45 F 0.9257(3) 0.8174(3) 1.1254(3) 0.061(2) Uani 1 1 d D U . . .
F9_45 F 0.8992(4) 0.7773(4) 1.0603(3) 0.073(3) Uani 1 1 d D U . . .
O1_46 O 0.7779(3) 0.7653(3) 1.1613(3) 0.035(2) Uani 1 1 d D U . . .
C1_46 C 0.7364(3) 0.7625(4) 1.1589(3) 0.039(3) Uani 1 1 d D U . . .
C2_46 C 0.7467(4) 0.8009(5) 1.1999(4) 0.072(4) Uani 1 1 d D U . . .
F1_46 F 0.7668(4) 0.8453(4) 1.1978(4) 0.091(3) Uani 1 1 d D U . . .
F2_46 F 0.7759(4) 0.8041(4) 1.2319(3) 0.082(3) Uani 1 1 d D U . . .
F3_46 F 0.7061(3) 0.7886(4) 1.2064(3) 0.077(3) Uani 1 1 d D U . . .
C3_46 C 0.6983(4) 0.7120(4) 1.1547(4) 0.078(4) Uani 1 1 d D U . . .
F4_46 F 0.7102(4) 0.7124(4) 1.1922(3) 0.088(3) Uani 1 1 d D U . . .
F5_46 F 0.6550(3) 0.7047(4) 1.1405(4) 0.113(4) Uani 1 1 d D U . . .
F6_46 F 0.6971(4) 0.6779(4) 1.1260(3) 0.084(3) Uani 1 1 d D U . . .
C4_46 C 0.7185(4) 0.7723(4) 1.1238(4) 0.062(3) Uani 1 1 d D U . . .
F7_46 F 0.6889(3) 0.7864(4) 1.1290(3) 0.069(3) Uani 1 1 d D U . . .
F8_46 F 0.6963(3) 0.7306(4) 1.0885(3) 0.078(3) Uani 1 1 d D U . . .
F9_46 F 0.7559(3) 0.8107(3) 1.1232(3) 0.069(3) Uani 1 1 d D U . . .
O1_47 O 0.8618(3) 0.8563(3) 1.2044(3) 0.042(2) Uani 1 1 d D U . . .
C1_47 C 0.8986(4) 0.9049(4) 1.2244(3) 0.049(3) Uani 1 1 d D U . . .
C2_47 C 0.8941(4) 0.9273(4) 1.2637(3) 0.061(3) Uani 1 1 d D U . . .
F1_47 F 0.8848(4) 0.8992(3) 1.2837(3) 0.078(3) Uani 1 1 d D U . . .
F2_47 F 0.8584(3) 0.9335(3) 1.2569(3) 0.071(3) Uani 1 1 d D U . . .
F3_47 F 0.9336(4) 0.9723(3) 1.2898(3) 0.089(3) Uani 1 1 d D U . . .
C3_47 C 0.8954(4) 0.9305(4) 1.1969(4) 0.061(3) Uani 1 1 d D U . . .
F4_47 F 0.9106(4) 0.9205(3) 1.1676(3) 0.093(4) Uani 1 1 d D U . . .
F5_47 F 0.8507(4) 0.9155(4) 1.1790(4) 0.093(3) Uani 1 1 d D U . . .
F6_47 F 0.9218(4) 0.9787(3) 1.2183(3) 0.085(3) Uani 1 1 d D U . . .
C4_47 C 0.9473(4) 0.9117(4) 1.2345(4) 0.083(4) Uani 1 1 d D U . . .
F7_47 F 0.9466(3) 0.8800(4) 1.2034(3) 0.098(4) Uani 1 1 d D U . . .
F8_47 F 0.9570(4) 0.9030(4) 1.2670(4) 0.112(4) Uani 1 1 d D U . . .
F9_47 F 0.9835(3) 0.9566(3) 1.2422(4) 0.117(4) Uani 1 1 d D U . . .
Al11 Al 0.57063(13) 0.44553(13) 0.94583(12) 0.0278(10) Uani 1 1 d D U . . .
O1_51 O 0.5615(3) 0.4127(3) 0.9743(3) 0.040(2) Uani 1 1 d D U . . .
C1_51 C 0.5351(4) 0.3901(4) 0.9937(3) 0.044(3) Uani 1 1 d D U . . .
C2_51 C 0.4824(4) 0.3495(4) 0.9640(3) 0.050(3) Uani 1 1 d D U . . .
F1_51 F 0.4574(3) 0.3682(3) 0.9552(3) 0.061(2) Uani 1 1 d D U . . .
F2_51 F 0.4799(3) 0.3243(3) 0.9279(3) 0.052(2) Uani 1 1 d D U . . .
F3_51 F 0.4591(3) 0.3181(3) 0.9777(3) 0.060(2) Uani 1 1 d D U . . .
C3_51 C 0.5585(4) 0.3674(4) 1.0112(4) 0.060(3) Uani 1 1 d D U . . .
F4_51 F 0.5493(3) 0.3285(3) 0.9814(3) 0.056(2) Uani 1 1 d D U . . .
F5_51 F 0.5416(4) 0.3522(4) 1.0377(3) 0.079(3) Uani 1 1 d D U . . .
F6_51 F 0.6059(3) 0.3985(3) 1.0300(3) 0.077(3) Uani 1 1 d D U . . .
C4_51 C 0.5356(4) 0.4269(4) 1.0289(3) 0.052(3) Uani 1 1 d D U . . .
F7_51 F 0.5005(3) 0.4049(3) 1.0412(3) 0.067(3) Uani 1 1 d D U . . .
F8_51 F 0.5772(3) 0.4542(4) 1.0614(3) 0.072(3) Uani 1 1 d D U . . .
F9_51 F 0.5297(3) 0.4575(3) 1.0164(3) 0.068(3) Uani 1 1 d D U . . .
O1_52 O 0.5942(3) 0.5066(3) 0.9728(3) 0.048(3) Uani 1 1 d D U . . .
C1_52 C 0.6330(4) 0.5525(3) 0.9981(4) 0.050(3) Uani 1 1 d D U . . .
C2_52 C 0.6560(4) 0.5555(4) 1.0398(4) 0.069(4) Uani 1 1 d D U . . .
F1_52 F 0.6298(3) 0.5564(4) 1.0623(3) 0.084(3) Uani 1 1 d D U . . .
F2_52 F 0.6583(3) 0.5167(3) 1.0343(3) 0.086(3) Uani 1 1 d D U . . .
F3_52 F 0.7011(3) 0.5973(4) 1.0609(4) 0.099(4) Uani 1 1 d D U . . .
C3_52 C 0.6691(4) 0.5684(4) 0.9782(4) 0.080(4) Uani 1 1 d D U . . .
F4_52 F 0.6954(3) 0.5500(3) 0.9821(4) 0.093(3) Uani 1 1 d D U . . .
F5_52 F 0.6999(4) 0.6171(3) 0.9942(4) 0.105(4) Uani 1 1 d D U . . .
F6_52 F 0.6462(4) 0.5532(3) 0.9376(3) 0.087(3) Uani 1 1 d D U . . .
C4_52 C 0.6153(4) 0.5862(4) 1.0044(4) 0.060(3) Uani 1 1 d D U . . .
F7_52 F 0.6487(3) 0.6300(3) 1.0360(3) 0.080(3) Uani 1 1 d D U . . .
F8_52 F 0.6070(4) 0.5939(4) 0.9704(3) 0.091(3) Uani 1 1 d D U . . .
F9_52 F 0.5748(3) 0.5667(3) 1.0106(3) 0.070(3) Uani 1 1 d D U . . .
O1_53 O 0.6098(3) 0.4419(3) 0.9257(3) 0.051(3) Uani 1 1 d D U . . .
C1_53 C 0.6242(4) 0.4140(4) 0.9084(3) 0.047(3) Uani 1 1 d D U . . .
C2_53 C 0.5799(4) 0.3634(4) 0.8752(4) 0.061(3) Uani 1 1 d D U . . .
F1_53 F 0.5607(4) 0.3668(4) 0.8416(3) 0.080(3) Uani 1 1 d D U . . .
F2_53 F 0.5445(3) 0.3445(3) 0.8884(3) 0.062(2) Uani 1 1 d D U . . .
F3_53 F 0.5898(3) 0.3313(3) 0.8622(3) 0.080(3) Uani 1 1 d D U . . .
C3_53 C 0.6533(4) 0.4080(4) 0.9409(4) 0.054(3) Uani 1 1 d D U . . .
F4_53 F 0.6232(3) 0.3739(3) 0.9508(3) 0.073(3) Uani 1 1 d D U . . .
F5_53 F 0.6785(3) 0.3932(4) 0.9265(3) 0.072(3) Uani 1 1 d D U . . .
F6_53 F 0.6827(3) 0.4500(3) 0.9747(3) 0.069(3) Uani 1 1 d D U . . .
C4_53 C 0.6555(4) 0.4403(4) 0.8873(3) 0.050(3) Uani 1 1 d D U . . .
F7_53 F 0.6611(3) 0.4107(3) 0.8598(3) 0.062(2) Uani 1 1 d D U . . .
F8_53 F 0.6996(3) 0.4778(3) 0.9155(3) 0.057(2) Uani 1 1 d D U . . .
F9_53 F 0.6383(3) 0.4589(3) 0.8678(3) 0.066(3) Uani 1 1 d D U . . .
O1_54 O 0.5164(3) 0.4190(3) 0.9068(3) 0.035(2) Uani 1 1 d D U . . .
C1_54 C 0.4869(4) 0.4247(4) 0.8823(3) 0.040(3) Uani 1 1 d D U . . .
C2_54 C 0.4589(4) 0.4383(4) 0.9045(3) 0.045(3) Uani 1 1 d D U . . .
F1_54 F 0.4410(3) 0.4598(3) 0.8887(3) 0.057(2) Uani 1 1 d D U . . .
F2_54 F 0.4223(3) 0.3988(3) 0.9040(3) 0.060(2) Uani 1 1 d D U . . .
F3_54 F 0.4876(3) 0.4703(3) 0.9433(2) 0.058(2) Uani 1 1 d D U . . .
C3_54 C 0.5146(4) 0.4649(4) 0.8693(4) 0.054(3) Uani 1 1 d D U . . .
F4_54 F 0.5359(3) 0.5104(3) 0.8990(3) 0.068(3) Uani 1 1 d D U . . .
F5_54 F 0.4869(3) 0.4618(3) 0.8363(3) 0.064(3) Uani 1 1 d D U . . .
F6_54 F 0.5496(3) 0.4635(4) 0.8606(3) 0.073(3) Uani 1 1 d D U . . .
C4_54 C 0.4508(4) 0.3764(4) 0.8431(3) 0.049(3) Uani 1 1 d D U . . .
F7_54 F 0.4127(3) 0.3745(3) 0.8229(3) 0.059(2) Uani 1 1 d D U . . .
F8_54 F 0.4733(3) 0.3711(4) 0.8183(3) 0.075(3) Uani 1 1 d D U . . .
F9_54 F 0.4347(3) 0.3392(3) 0.8524(3) 0.055(2) Uani 1 1 d D U . . .
Al12 Al 0.35007(13) -0.19478(14) 0.14236(12) 0.0220(9) Uani 1 1 d D U . . .
O1_55 O 0.3150(3) -0.2519(3) 0.1016(3) 0.036(2) Uani 1 1 d D U . . .
F1_55 F 0.2479(3) -0.2572(3) 0.0466(3) 0.064(3) Uani 1 1 d D U . . .
C2_55 C 0.2777(4) -0.2653(4) 0.0340(3) 0.053(3) Uani 1 1 d D U . . .
F2_55 F 0.3096(3) -0.2241(3) 0.0336(2) 0.052(2) Uani 1 1 d D U . . .
C3_55 C 0.3455(4) -0.2745(4) 0.0546(3) 0.039(3) Uani 1 1 d D U . . .
F3_55 F 0.2524(4) -0.2997(3) -0.0044(3) 0.079(3) Uani 1 1 d D U . . .
C4_55 C 0.2645(4) -0.3336(4) 0.0523(3) 0.044(3) Uani 1 1 d D U . . .
F4_55 F 0.3826(3) -0.2271(3) 0.0719(2) 0.044(2) Uani 1 1 d D U . . .
F5_55 F 0.3372(3) -0.2926(3) 0.0146(2) 0.065(3) Uani 1 1 d D U . . .
F6_55 F 0.3608(3) -0.2964(3) 0.0717(3) 0.056(2) Uani 1 1 d D U . . .
F7_55 F 0.2211(3) -0.3427(3) 0.0481(3) 0.063(3) Uani 1 1 d D U . . .
F8_55 F 0.2593(3) -0.3649(3) 0.0173(3) 0.063(3) Uani 1 1 d D U . . .
F9_55 F 0.2770(3) -0.3453(3) 0.0816(3) 0.051(2) Uani 1 1 d D U . . .
C1_55 C 0.3012(3) -0.2805(3) 0.0620(3) 0.031(2) Uani 1 1 d D U . . .
O1_56 O 0.3493(3) -0.1542(3) 0.1249(3) 0.036(2) Uani 1 1 d D U . . .
C1_56 C 0.3697(4) -0.1093(4) 0.1271(3) 0.029(2) Uani 1 1 d D U . . .
C2_56 C 0.3297(4) -0.1026(4) 0.1119(4) 0.051(3) Uani 1 1 d D U . . .
F1_56 F 0.3139(3) -0.0933(3) 0.1421(3) 0.073(3) Uani 1 1 d D U . . .
F2_56 F 0.3434(3) -0.0656(3) 0.1015(3) 0.069(3) Uani 1 1 d D U . . .
F3_56 F 0.2921(3) -0.1422(3) 0.0800(3) 0.063(3) Uani 1 1 d D U . . .
C3_56 C 0.4034(4) -0.0694(4) 0.1718(3) 0.063(3) Uani 1 1 d D U . . .
F4_56 F 0.3841(4) -0.0844(3) 0.1976(3) 0.068(3) Uani 1 1 d D U . . .
F5_56 F 0.4099(4) -0.0268(3) 0.1787(3) 0.071(3) Uani 1 1 d D U . . .
F6_56 F 0.4468(3) -0.0630(3) 0.1819(3) 0.075(3) Uani 1 1 d D U . . .
C4_56 C 0.4003(4) -0.1011(4) 0.1016(4) 0.065(3) Uani 1 1 d D U . . .
F7_56 F 0.4309(3) -0.0540(3) 0.1110(3) 0.074(3) Uani 1 1 d D U . . .
F8_56 F 0.4248(3) -0.1204(3) 0.1051(3) 0.067(3) Uani 1 1 d D U . . .
F9_56 F 0.3703(4) -0.1235(4) 0.0617(3) 0.094(3) Uani 1 1 d D U . . .
O1_57 O 0.4085(3) -0.1754(3) 0.1643(3) 0.033(2) Uani 1 1 d D U . . .
C1_57 C 0.4427(3) -0.1737(4) 0.1908(3) 0.028(2) Uani 1 1 d D U . . .
C2_57 C 0.4716(4) -0.1255(4) 0.2296(3) 0.039(3) Uani 1 1 d D U . . .
F1_57 F 0.4430(3) -0.1163(3) 0.2434(3) 0.050(2) Uani 1 1 d D U . . .
F2_57 F 0.5024(3) -0.0889(3) 0.2223(3) 0.059(2) Uani 1 1 d D U . . .
F3_57 F 0.4977(3) -0.1269(3) 0.2608(3) 0.063(3) Uani 1 1 d D U . . .
C3_57 C 0.4776(3) -0.1747(4) 0.1706(3) 0.039(3) Uani 1 1 d D U . . .
F4_57 F 0.4868(2) -0.1475(3) 0.1496(2) 0.0382(19) Uani 1 1 d D U . . .
F5_57 F 0.5213(3) -0.1564(3) 0.1982(3) 0.060(2) Uani 1 1 d D U . . .
F6_57 F 0.4588(3) -0.2206(3) 0.1442(3) 0.059(2) Uani 1 1 d D U . . .
C4_57 C 0.4218(4) -0.2169(4) 0.2016(3) 0.048(3) Uani 1 1 d D U . . .
F7_57 F 0.4542(3) -0.2254(3) 0.2159(3) 0.063(3) Uani 1 1 d D U . . .
F8_57 F 0.4043(3) -0.2084(3) 0.2309(2) 0.048(2) Uani 1 1 d D U . . .
F9_57 F 0.3851(3) -0.2589(3) 0.1679(3) 0.056(2) Uani 1 1 d D U . . .
O1_58 O 0.3272(3) -0.1990(3) 0.1795(3) 0.035(2) Uani 1 1 d D U . . .
C1_58 C 0.2887(4) -0.2145(4) 0.1890(3) 0.033(2) Uani 1 1 d D U . . .
C2_58 C 0.2605(4) -0.1938(5) 0.1757(4) 0.054(3) Uani 1 1 d D U . . .
F1_58 F 0.2551(3) -0.1970(4) 0.1379(3) 0.067(3) Uani 1 1 d D U . . .
F2_58 F 0.2842(4) -0.1469(4) 0.2008(3) 0.081(3) Uani 1 1 d D U . . .
F3_58 F 0.2161(3) -0.2171(4) 0.1764(3) 0.083(3) Uani 1 1 d D U . . .
C3_58 C 0.3061(4) -0.1980(4) 0.2355(3) 0.041(3) Uani 1 1 d D U . . .
F4_58 F 0.3460(3) -0.1523(3) 0.2551(3) 0.062(3) Uani 1 1 d D U . . .
F5_58 F 0.2746(3) -0.1985(4) 0.2512(3) 0.060(3) Uani 1 1 d D U . . .
F6_58 F 0.3180(3) -0.2257(3) 0.2457(2) 0.041(2) Uani 1 1 d D U . . .
C4_58 C 0.2545(4) -0.2712(4) 0.1672(3) 0.054(3) Uani 1 1 d D U . . .
F7_58 F 0.2285(3) -0.2872(3) 0.1274(3) 0.071(3) Uani 1 1 d D U . . .
F8_58 F 0.2799(3) -0.2904(3) 0.1674(3) 0.062(2) Uani 1 1 d D U . . .
F9_58 F 0.2242(4) -0.2899(4) 0.1844(3) 0.086(3) Uani 1 1 d D U . . .
Al13 Al 0.50960(13) 0.14626(14) 0.56662(12) 0.0260(9) Uani 1 1 d D U . . .
O1_59 O 0.4497(3) 0.1197(3) 0.5397(3) 0.032(2) Uani 1 1 d D U . . .
C1_59 C 0.4063(3) 0.0769(4) 0.5126(3) 0.045(3) Uani 1 1 d D U . . .
C2_59 C 0.3696(4) 0.0893(4) 0.5034(4) 0.055(3) Uani 1 1 d D U . . .
F1_59 F 0.3547(3) 0.0955(3) 0.5343(3) 0.063(2) Uani 1 1 d D U . . .
F2_59 F 0.3880(3) 0.1302(3) 0.4987(3) 0.060(2) Uani 1 1 d D U . . .
F3_59 F 0.3304(3) 0.0544(3) 0.4686(3) 0.072(3) Uani 1 1 d D U . . .
C3_59 C 0.4115(4) 0.0559(4) 0.4725(3) 0.050(3) Uani 1 1 d D U . . .
F4_59 F 0.4146(3) 0.0825(3) 0.4511(3) 0.072(3) Uani 1 1 d D U . . .
F5_59 F 0.3745(3) 0.0104(3) 0.4487(3) 0.077(3) Uani 1 1 d D U . . .
F6_59 F 0.4515(3) 0.0570(3) 0.4804(3) 0.060(2) Uani 1 1 d D U . . .
C4_59 C 0.3898(4) 0.0394(4) 0.5303(3) 0.050(3) Uani 1 1 d D U . . .
F7_59 F 0.3979(3) 0.0611(3) 0.5698(3) 0.053(2) Uani 1 1 d D U . . .
F8_59 F 0.3429(3) 0.0044(3) 0.5099(3) 0.063(3) Uani 1 1 d D U . . .
F9_59 F 0.4137(3) 0.0186(3) 0.5285(3) 0.066(3) Uani 1 1 d D U . . .
O1_60 O 0.5451(3) 0.1534(3) 0.5389(3) 0.040(2) Uani 1 1 d D U . . .
C1_60 C 0.5695(4) 0.1777(4) 0.5199(3) 0.039(3) Uani 1 1 d D U . . .
C2_60 C 0.5582(4) 0.2141(4) 0.5145(3) 0.039(3) Uani 1 1 d D U . . .
F1_60 F 0.5823(3) 0.2553(3) 0.5488(2) 0.049(2) Uani 1 1 d D U . . .
F2_60 F 0.5110(3) 0.1942(3) 0.5055(2) 0.052(2) Uani 1 1 d D U . . .
F3_60 F 0.5675(3) 0.2256(3) 0.4845(3) 0.058(2) Uani 1 1 d D U . . .
C3_60 C 0.5568(4) 0.1412(4) 0.4771(3) 0.053(3) Uani 1 1 d D U . . .
F4_60 F 0.5135(3) 0.1244(3) 0.4510(3) 0.072(3) Uani 1 1 d D U . . .
F5_60 F 0.5883(3) 0.1603(3) 0.4608(3) 0.071(3) Uani 1 1 d D U . . .
F6_60 F 0.5550(3) 0.1027(3) 0.4788(3) 0.065(3) Uani 1 1 d D U . . .
C4_60 C 0.6248(3) 0.2065(4) 0.5454(3) 0.044(3) Uani 1 1 d D U . . .
F7_60 F 0.6510(3) 0.2390(3) 0.5331(3) 0.059(2) Uani 1 1 d D U . . .
F8_60 F 0.6384(3) 0.1761(3) 0.5416(3) 0.059(2) Uani 1 1 d D U . . .
F9_60 F 0.6353(3) 0.2296(3) 0.5847(2) 0.053(2) Uani 1 1 d D U . . .
O1_61 O 0.5332(3) 0.2052(3) 0.6012(3) 0.040(2) Uani 1 1 d D U . . .
C1_61 C 0.5266(4) 0.2350(4) 0.6280(3) 0.042(3) Uani 1 1 d D U . . .
C2_61 C 0.5719(4) 0.2872(4) 0.6452(3) 0.046(3) Uani 1 1 d D U . . .
F1_61 F 0.5719(3) 0.3034(3) 0.6162(2) 0.047(2) Uani 1 1 d D U . . .
F2_61 F 0.6123(3) 0.2891(3) 0.6560(3) 0.053(2) Uani 1 1 d D U . . .
F3_61 F 0.5744(3) 0.3190(3) 0.6772(3) 0.055(2) Uani 1 1 d D U . . .
C3_61 C 0.5205(4) 0.2212(4) 0.6633(3) 0.042(3) Uani 1 1 d D U . . .
F4_61 F 0.5619(3) 0.2343(3) 0.6894(3) 0.052(2) Uani 1 1 d D U . . .
F5_61 F 0.5038(3) 0.2430(3) 0.6853(3) 0.061(2) Uani 1 1 d D U . . .
F6_61 F 0.4895(3) 0.1729(3) 0.6496(3) 0.055(2) Uani 1 1 d D U . . .
C4_61 C 0.4822(4) 0.2332(4) 0.6057(3) 0.049(3) Uani 1 1 d D U . . .
F7_61 F 0.4847(3) 0.2732(3) 0.6273(3) 0.055(2) Uani 1 1 d D U . . .
F8_61 F 0.4415(3) 0.1940(3) 0.6012(3) 0.057(2) Uani 1 1 d D U . . .
F9_61 F 0.4798(3) 0.2313(3) 0.5693(3) 0.054(2) Uani 1 1 d D U . . .
O1_62 O 0.5130(3) 0.1107(3) 0.5893(3) 0.038(2) Uani 1 1 d D U . . .
C1_62 C 0.5390(4) 0.0985(4) 0.6099(3) 0.042(3) Uani 1 1 d D U . . .
C2_62 C 0.5933(4) 0.1382(4) 0.6270(4) 0.052(3) Uani 1 1 d D U . . .
F1_62 F 0.6193(3) 0.1354(3) 0.6571(3) 0.049(2) Uani 1 1 d D U . . .
F2_62 F 0.6089(3) 0.1324(4) 0.5959(3) 0.074(3) Uani 1 1 d D U . . .
F3_62 F 0.6037(3) 0.1831(3) 0.6407(3) 0.051(2) Uani 1 1 d D U . . .
C3_62 C 0.5253(4) 0.0932(4) 0.6462(3) 0.051(3) Uani 1 1 d D U . . .
F4_62 F 0.5487(4) 0.1386(3) 0.6774(3) 0.070(3) Uani 1 1 d D U . . .
F5_62 F 0.5366(3) 0.0662(3) 0.6592(3) 0.066(3) Uani 1 1 d D U . . .
F6_62 F 0.4786(3) 0.0714(3) 0.6360(3) 0.050(2) Uani 1 1 d D U . . .
C4_62 C 0.5280(4) 0.0498(4) 0.5806(4) 0.056(3) Uani 1 1 d D U . . .
F7_62 F 0.5616(3) 0.0426(3) 0.5944(3) 0.062(3) Uani 1 1 d D U . . .
F8_62 F 0.4843(3) 0.0128(3) 0.5761(3) 0.069(3) Uani 1 1 d D U . . .
F9_62 F 0.5255(3) 0.0483(3) 0.5434(3) 0.062(2) Uani 1 1 d D U . . .
Al14 Al 0.62842(13) 0.16714(13) 0.33069(11) 0.0205(9) Uani 1 1 d D U . . .
O1_63 O 0.6416(3) 0.1488(3) 0.2889(2) 0.031(2) Uani 1 1 d D U . . .
C1_63 C 0.6664(4) 0.1634(4) 0.2657(3) 0.033(2) Uani 1 1 d D U . . .
C2_63 C 0.6543(4) 0.1941(4) 0.2493(3) 0.046(3) Uani 1 1 d D U . . .
F1_63 F 0.6819(3) 0.2149(3) 0.2314(3) 0.068(3) Uani 1 1 d D U . . .
F2_63 F 0.6575(4) 0.2283(3) 0.2795(3) 0.071(3) Uani 1 1 d D U . . .
F3_63 F 0.6087(3) 0.1672(4) 0.2223(3) 0.075(3) Uani 1 1 d D U . . .
C3_63 C 0.6497(4) 0.1170(4) 0.2287(3) 0.043(3) Uani 1 1 d D U . . .
F4_63 F 0.6016(3) 0.0869(3) 0.2113(3) 0.073(3) Uani 1 1 d D U . . .
F5_63 F 0.6653(4) 0.0923(3) 0.2407(3) 0.074(3) Uani 1 1 d D U . . .
F6_63 F 0.6648(3) 0.1255(3) 0.1998(3) 0.070(3) Uani 1 1 d D U . . .
C4_63 C 0.7210(4) 0.1929(4) 0.2898(3) 0.049(3) Uani 1 1 d D U . . .
F7_63 F 0.7376(3) 0.2384(3) 0.3151(3) 0.071(3) Uani 1 1 d D U . . .
F8_63 F 0.7309(3) 0.1729(4) 0.3120(4) 0.093(4) Uani 1 1 d D U . . .
F9_63 F 0.7455(3) 0.1976(3) 0.2660(3) 0.062(3) Uani 1 1 d D U . . .
O1_64 O 0.6804(3) 0.2184(3) 0.3687(2) 0.0262(19) Uani 1 1 d D U . . .
C1_64 C 0.7027(3) 0.2583(3) 0.4054(3) 0.030(2) Uani 1 1 d D U . . .
C2_64 C 0.6850(4) 0.2437(4) 0.4373(3) 0.048(3) Uani 1 1 d D U . . .
F1_64 F 0.7027(4) 0.2209(3) 0.4501(3) 0.069(3) Uani 1 1 d D U . . .
F2_64 F 0.6365(3) 0.2120(3) 0.4203(2) 0.056(2) Uani 1 1 d D U . . .
F3_64 F 0.6949(3) 0.2812(3) 0.4695(2) 0.064(3) Uani 1 1 d D U . . .
C3_64 C 0.6924(4) 0.2949(3) 0.3994(3) 0.032(3) Uani 1 1 d D U . . .
F4_64 F 0.7242(3) 0.3399(3) 0.4299(2) 0.045(2) Uani 1 1 d D U . . .
F5_64 F 0.6945(3) 0.2983(3) 0.3646(2) 0.044(2) Uani 1 1 d D U . . .
F6_64 F 0.6485(3) 0.2817(3) 0.3971(2) 0.045(2) Uani 1 1 d D U . . .
C4_64 C 0.7574(3) 0.2823(4) 0.4197(3) 0.044(3) Uani 1 1 d D U . . .
F7_64 F 0.7817(3) 0.3136(3) 0.4593(2) 0.053(2) Uani 1 1 d D U . . .
F8_64 F 0.7756(3) 0.3053(3) 0.3977(3) 0.049(2) Uani 1 1 d D U . . .
F9_64 F 0.7661(3) 0.2480(3) 0.4148(3) 0.059(3) Uani 1 1 d D U . . .
O1_65 O 0.6038(3) 0.1183(3) 0.3423(3) 0.025(2) Uani 1 1 d D U . . .
C1_65 C 0.6041(3) 0.0803(3) 0.3452(3) 0.027(2) Uani 1 1 d D U . . .
C2_65 C 0.6547(3) 0.0905(4) 0.3535(3) 0.041(3) Uani 1 1 d D U . . .
F1_65 F 0.6893(3) 0.1384(3) 0.3789(3) 0.059(3) Uani 1 1 d D U . . .
F2_65 F 0.6632(3) 0.0810(3) 0.3194(3) 0.056(2) Uani 1 1 d D U . . .
F3_65 F 0.6626(3) 0.0649(3) 0.3714(3) 0.045(2) Uani 1 1 d D U . . .
C3_65 C 0.5674(3) 0.0330(3) 0.3060(3) 0.035(3) Uani 1 1 d D U . . .
F5_65 F 0.5732(3) -0.0025(3) 0.3049(3) 0.051(2) Uani 1 1 d D U . . .
F6_65 F 0.5222(3) 0.0162(3) 0.3023(3) 0.051(2) Uani 1 1 d D U . . .
F7_65 F 0.6272(3) 0.1092(3) 0.4173(3) 0.065(3) Uani 1 1 d D U . . .
C4_65 C 0.5914(4) 0.0741(4) 0.3819(3) 0.042(3) Uani 1 1 d D U . . .
F8_65 F 0.5808(3) 0.0318(3) 0.3825(3) 0.061(2) Uani 1 1 d D U . . .
F9_65 F 0.5530(3) 0.0752(3) 0.3810(3) 0.054(2) Uani 1 1 d D U . . .
F4_65 F 0.5709(3) 0.0406(3) 0.2728(2) 0.050(2) Uani 1 1 d D U . . .
O1_66 O 0.5871(3) 0.1808(3) 0.3195(3) 0.030(2) Uani 1 1 d D U . . .
C1_66 C 0.5409(3) 0.1657(4) 0.3021(3) 0.033(2) Uani 1 1 d D U . . .
C2_66 C 0.5123(3) 0.1190(4) 0.2620(3) 0.035(3) Uani 1 1 d D U . . .
F1_66 F 0.5201(3) 0.1279(3) 0.2306(3) 0.057(2) Uani 1 1 d D U . . .
F2_66 F 0.5223(3) 0.0880(3) 0.2648(3) 0.061(3) Uani 1 1 d D U . . .
F3_66 F 0.4640(2) 0.0953(3) 0.2512(3) 0.049(2) Uani 1 1 d D U . . .
C3_66 C 0.5161(4) 0.1563(4) 0.3321(3) 0.052(3) Uani 1 1 d D U . . .
F4_66 F 0.5055(3) 0.1144(3) 0.3339(3) 0.062(2) Uani 1 1 d D U . . .
F5_66 F 0.4751(3) 0.1530(4) 0.3228(3) 0.069(3) Uani 1 1 d D U . . .
F6_66 F 0.5454(3) 0.1910(3) 0.3705(3) 0.074(3) Uani 1 1 d D U . . .
C4_66 C 0.5405(4) 0.2066(4) 0.2941(4) 0.050(3) Uani 1 1 d D U . . .
F7_66 F 0.4972(3) 0.1917(3) 0.2692(3) 0.053(2) Uani 1 1 d D U . . .
F8_66 F 0.5533(3) 0.2430(3) 0.3287(3) 0.068(3) Uani 1 1 d D U . . .
F9_66 F 0.5713(3) 0.2250(3) 0.2776(3) 0.068(3) Uani 1 1 d D U . . .
Al15 Al 0.00504(13) -0.62755(13) 0.43480(11) 0.0201(9) Uani 1 1 d D U . . .
O1_67 O -0.0038(3) -0.6670(3) 0.3889(2) 0.027(2) Uani 1 1 d D U . . .
C1_67 C -0.0158(3) -0.7117(4) 0.3644(3) 0.028(2) Uani 1 1 d D U . . .
C2_67 C -0.0615(3) -0.7531(3) 0.3651(3) 0.031(3) Uani 1 1 d D U . . .
F1_67 F -0.0943(2) -0.7436(3) 0.3637(2) 0.0335(18) Uani 1 1 d D U . . .
F2_67 F -0.0517(3) -0.7594(3) 0.3989(2) 0.0358(19) Uani 1 1 d D U . . .
F3_67 F -0.0828(3) -0.7964(2) 0.3329(2) 0.0342(19) Uani 1 1 d D U . . .
C3_67 C 0.0260(3) -0.7164(4) 0.3789(3) 0.034(3) Uani 1 1 d D U . . .
F4_67 F 0.0435(3) -0.7010(3) 0.4191(2) 0.043(2) Uani 1 1 d D U . . .
F5_67 F 0.0126(3) -0.7627(3) 0.3625(2) 0.042(2) Uani 1 1 d D U . . .
F6_67 F 0.0622(2) -0.6893(3) 0.3690(2) 0.0381(19) Uani 1 1 d D U . . .
C4_67 C -0.0254(4) -0.7168(4) 0.3204(3) 0.032(3) Uani 1 1 d D U . . .
F7_67 F -0.0692(3) -0.7274(3) 0.3025(2) 0.043(2) Uani 1 1 d D U . . .
F8_67 F -0.0232(3) -0.7516(3) 0.2961(2) 0.039(2) Uani 1 1 d D U . . .
F9_67 F 0.0062(2) -0.6754(2) 0.3194(2) 0.0331(18) Uani 1 1 d D U . . .
O1_68 O -0.0317(3) -0.6630(3) 0.4534(2) 0.027(2) Uani 1 1 d D U . . .
C1_68 C -0.0460(3) -0.6655(4) 0.4848(3) 0.030(2) Uani 1 1 d D U . . .
C2_68 C -0.0099(4) -0.6185(4) 0.5245(3) 0.040(3) Uani 1 1 d D U . . .
F1_68 F 0.0043(3) -0.5790(3) 0.5172(2) 0.045(2) Uani 1 1 d D U . . .
F2_68 F 0.0302(3) -0.6149(3) 0.5416(2) 0.045(2) Uani 1 1 d D U . . .
F3_68 F -0.0283(3) -0.6135(3) 0.5529(3) 0.055(2) Uani 1 1 d D U . . .
C3_68 C -0.0504(4) -0.7089(4) 0.4921(3) 0.035(3) Uani 1 1 d D U . . .
F4_68 F -0.0129(3) -0.7101(3) 0.4898(2) 0.039(2) Uani 1 1 d D U . . .
F5_68 F -0.0513(3) -0.7059(3) 0.5284(2) 0.043(2) Uani 1 1 d D U . . .
F6_68 F -0.0896(3) -0.7514(2) 0.4631(2) 0.0371(19) Uani 1 1 d D U . . .
C4_68 C -0.0958(4) -0.6741(4) 0.4730(3) 0.043(3) Uani 1 1 d D U . . .
F7_68 F -0.1182(3) -0.6894(3) 0.4971(3) 0.047(2) Uani 1 1 d D U . . .
F8_68 F -0.1247(3) -0.7073(3) 0.4343(2) 0.044(2) Uani 1 1 d D U . . .
F9_68 F -0.0924(3) -0.6334(3) 0.4760(3) 0.050(2) Uani 1 1 d D U . . .
O1_69 O 0.0636(3) -0.5946(3) 0.4695(2) 0.030(2) Uani 1 1 d D U . . .
C1_69 C 0.1105(3) -0.5578(4) 0.4843(3) 0.038(3) Uani 1 1 d D U . . .
C2_69 C 0.1389(4) -0.5615(4) 0.5194(4) 0.065(4) Uani 1 1 d D U . . .
F1_69 F 0.1225(3) -0.6081(3) 0.5103(3) 0.088(3) Uani 1 1 d D U . . .
F2_69 F 0.1311(4) -0.5453(4) 0.5533(3) 0.106(4) Uani 1 1 d D U . . .
F3_69 F 0.1860(3) -0.5355(4) 0.5292(3) 0.077(3) Uani 1 1 d D U . . .
C3_69 C 0.1179(4) -0.5080(4) 0.5002(4) 0.066(4) Uani 1 1 d D U . . .
F4_69 F 0.0912(4) -0.5060(4) 0.5200(4) 0.098(4) Uani 1 1 d D U . . .
F5_69 F 0.1639(3) -0.4712(3) 0.5248(3) 0.068(3) Uani 1 1 d D U . . .
F6_69 F 0.1051(4) -0.4988(4) 0.4680(3) 0.090(3) Uani 1 1 d D U . . .
C4_69 C 0.1303(4) -0.5611(4) 0.4505(4) 0.065(4) Uani 1 1 d D U . . .
F7_69 F 0.1725(3) -0.5200(3) 0.4603(3) 0.061(3) Uani 1 1 d D U . . .
F8_69 F 0.0997(3) -0.5722(3) 0.4156(3) 0.074(3) Uani 1 1 d D U . . .
F9_69 F 0.1368(4) -0.5979(3) 0.4442(4) 0.093(3) Uani 1 1 d D U . . .
O1_70 O -0.0066(3) -0.5874(3) 0.4258(3) 0.035(2) Uani 1 1 d D U . . .
C1_70 C -0.0328(4) -0.5803(4) 0.3994(3) 0.041(3) Uani 1 1 d D U . . .
C2_70 C -0.0262(4) -0.5323(4) 0.4232(3) 0.061(3) Uani 1 1 d D U . . .
F1_70 F -0.0241(4) -0.5238(4) 0.4596(3) 0.089(3) Uani 1 1 d D U . . .
F2_70 F 0.0191(4) -0.4949(4) 0.4294(4) 0.112(4) Uani 1 1 d D U . . .
F3_70 F -0.0555(3) -0.5244(3) 0.4028(2) 0.045(2) Uani 1 1 d D U . . .
C3_70 C -0.0188(4) -0.5804(5) 0.3630(4) 0.069(3) Uani 1 1 d D U . . .
F4_70 F 0.0273(3) -0.5618(4) 0.3729(3) 0.079(3) Uani 1 1 d D U . . .
F5_70 F -0.0264(4) -0.5544(3) 0.3454(3) 0.061(3) Uani 1 1 d D U . . .
F6_70 F -0.0447(4) -0.6299(4) 0.3353(3) 0.085(3) Uani 1 1 d D U . . .
C4_70 C -0.0873(4) -0.6200(4) 0.3825(4) 0.064(3) Uani 1 1 d D U . . .
F7_70 F -0.1109(3) -0.6227(3) 0.3474(2) 0.051(2) Uani 1 1 d D U . . .
F8_70 F -0.1059(4) -0.6100(5) 0.4108(3) 0.100(4) Uani 1 1 d D U . . .
F9_70 F -0.0966(3) -0.6630(3) 0.3760(3) 0.051(2) Uani 1 1 d D U . . .
Al16 Al 0.43305(13) 0.57106(14) 0.55117(12) 0.0305(10) Uani 1 1 d D U . . .
O1_71 O 0.3841(3) 0.5693(4) 0.5579(3) 0.055(3) Uani 1 1 d D U . . .
C1_71 C 0.3588(4) 0.5875(4) 0.5632(3) 0.048(3) Uani 1 1 d D U . . .
C2_71 C 0.3736(4) 0.6171(4) 0.6094(3) 0.056(3) Uani 1 1 d D U . . .
F1_71 F 0.4224(3) 0.6474(3) 0.6282(3) 0.072(3) Uani 1 1 d D U . . .
F2_71 F 0.3578(3) 0.5882(3) 0.6288(3) 0.057(2) Uani 1 1 d D U . . .
F3_71 F 0.3562(3) 0.6445(3) 0.6153(3) 0.066(3) Uani 1 1 d D U . . .
C3_71 C 0.3049(4) 0.5451(4) 0.5457(4) 0.056(3) Uani 1 1 d D U . . .
F4_71 F 0.2991(3) 0.5110(3) 0.5584(3) 0.070(3) Uani 1 1 d D U . . .
F5_71 F 0.2776(3) 0.5589(3) 0.5572(3) 0.074(3) Uani 1 1 d D U . . .
F6_71 F 0.2860(3) 0.5235(3) 0.5048(3) 0.070(3) Uani 1 1 d D U . . .
C4_71 C 0.3629(4) 0.6196(4) 0.5408(4) 0.052(3) Uani 1 1 d D U . . .
F7_71 F 0.3622(3) 0.5992(3) 0.5033(3) 0.065(2) Uani 1 1 d D U . . .
F8_71 F 0.3284(3) 0.6266(4) 0.5342(3) 0.072(3) Uani 1 1 d D U . . .
F9_71 F 0.4047(3) 0.6635(3) 0.5612(3) 0.077(3) Uani 1 1 d D U . . .
O1_72 O 0.4559(3) 0.6108(3) 0.5295(3) 0.042(2) Uani 1 1 d D U . . .
C1_72 C 0.4945(4) 0.6419(4) 0.5242(3) 0.046(3) Uani 1 1 d D U . . .
C2_72 C 0.5200(4) 0.6183(4) 0.5102(4) 0.058(3) Uani 1 1 d D U . . .
F1_72 F 0.4950(3) 0.5848(4) 0.4712(3) 0.074(3) Uani 1 1 d D U . . .
F2_72 F 0.5643(3) 0.6504(3) 0.5146(3) 0.068(3) Uani 1 1 d D U . . .
F3_72 F 0.5234(3) 0.5946(3) 0.5324(3) 0.066(3) Uani 1 1 d D U . . .
C3_72 C 0.4767(4) 0.6560(4) 0.4916(3) 0.056(3) Uani 1 1 d D U . . .
F4_72 F 0.4365(3) 0.6161(3) 0.4593(2) 0.054(2) Uani 1 1 d D U . . .
F5_72 F 0.5092(3) 0.6767(3) 0.4766(3) 0.073(3) Uani 1 1 d D U . . .
F6_72 F 0.4654(3) 0.6872(3) 0.5066(3) 0.067(3) Uani 1 1 d D U . . .
C4_72 C 0.5309(4) 0.6883(4) 0.5643(3) 0.052(3) Uani 1 1 d D U . . .
F7_72 F 0.5628(3) 0.7254(3) 0.5579(3) 0.069(3) Uani 1 1 d D U . . .
F8_72 F 0.5563(3) 0.6822(3) 0.5911(3) 0.055(2) Uani 1 1 d D U . . .
F9_72 F 0.5095(3) 0.7052(3) 0.5838(3) 0.070(3) Uani 1 1 d D U . . .
O1_73 O 0.4129(3) 0.5134(3) 0.5204(3) 0.050(3) Uani 1 1 d D U . . .
C1_73 C 0.3813(4) 0.4699(4) 0.4845(3) 0.047(3) Uani 1 1 d D U . . .
C2_73 C 0.3686(4) 0.4801(4) 0.4479(3) 0.059(3) Uani 1 1 d D U . . .
F1_73 F 0.3305(3) 0.4397(3) 0.4150(3) 0.077(3) Uani 1 1 d D U . . .
F2_73 F 0.4047(3) 0.4996(4) 0.4356(3) 0.078(3) Uani 1 1 d D U . . .
F3_73 F 0.3570(3) 0.5122(3) 0.4560(3) 0.070(3) Uani 1 1 d D U . . .
C3_73 C 0.4081(4) 0.4458(4) 0.4774(4) 0.061(3) Uani 1 1 d D U . . .
F4_73 F 0.4098(3) 0.4258(3) 0.5036(3) 0.074(3) Uani 1 1 d D U . . .
F5_73 F 0.3856(3) 0.4099(4) 0.4392(3) 0.083(3) Uani 1 1 d D U . . .
F6_73 F 0.4521(3) 0.4774(3) 0.4819(3) 0.077(3) Uani 1 1 d D U . . .
C4_73 C 0.3363(4) 0.4382(4) 0.4907(4) 0.058(3) Uani 1 1 d D U . . .
F7_73 F 0.3066(3) 0.4518(4) 0.4856(3) 0.072(3) Uani 1 1 d D U . . .
F8_73 F 0.3463(3) 0.4393(3) 0.5278(3) 0.071(3) Uani 1 1 d D U . . .
F9_73 F 0.3127(3) 0.3916(3) 0.4639(3) 0.073(3) Uani 1 1 d D U . . .
O1_74 O 0.4774(3) 0.5919(3) 0.5972(3) 0.042(2) Uani 1 1 d D U . . .
C1_74 C 0.4934(4) 0.5811(4) 0.6269(3) 0.042(3) Uani 1 1 d D U . . .
C2_74 C 0.4854(4) 0.5314(4) 0.6094(4) 0.054(3) Uani 1 1 d D U . . .
F1_74 F 0.4387(3) 0.4955(3) 0.5953(3) 0.063(3) Uani 1 1 d D U . . .
F2_74 F 0.4987(3) 0.5257(3) 0.5771(3) 0.064(3) Uani 1 1 d D U . . .
F3_74 F 0.5103(3) 0.5253(3) 0.6374(3) 0.065(3) Uani 1 1 d D U . . .
C3_74 C 0.4685(4) 0.5822(5) 0.6565(4) 0.062(3) Uani 1 1 d D U . . .
F4_74 F 0.4200(3) 0.5551(4) 0.6361(3) 0.085(3) Uani 1 1 d D U . . .
F5_74 F 0.4803(4) 0.6272(4) 0.6784(3) 0.086(3) Uani 1 1 d D U . . .
F6_74 F 0.4767(4) 0.5649(4) 0.6830(3) 0.082(3) Uani 1 1 d D U . . .
C4_74 C 0.5480(4) 0.6213(4) 0.6503(3) 0.052(3) Uani 1 1 d D U . . .
F7_74 F 0.5667(3) 0.6203(3) 0.6847(3) 0.067(3) Uani 1 1 d D U . . .
F8_74 F 0.5580(3) 0.6659(3) 0.6600(3) 0.069(3) Uani 1 1 d D U . . .
F9_74 F 0.5711(3) 0.6154(3) 0.6265(3) 0.059(2) Uani 1 1 d D U . . .
In1 In 0.20725(3) -0.02441(3) 0.17936(3) 0.0183(2) Uani 1 1 d . U . . .
In2 In 0.29269(3) 0.03793(3) 0.24954(3) 0.0239(2) Uani 1 1 d . U . . .
In3 In 0.30372(3) 0.02462(3) 0.32054(3) 0.0184(2) Uani 1 1 d . U . . .
In4 In 0.22075(3) -0.03589(3) 0.25079(3) 0.0238(2) Uani 1 1 d . U . . .
N1_75 N 0.2263(3) -0.0163(4) 0.1240(3) 0.020(2) Uani 1 1 d . U . . .
N2_75 N 0.1915(4) -0.0991(4) 0.1330(3) 0.026(2) Uani 1 1 d . U . . .
C1_75 C 0.2461(5) 0.0273(5) 0.1220(4) 0.033(3) Uani 1 1 d . U . . .
H1_75 H 0.2493 0.0536 0.1422 0.040 Uiso 1 1 calc R U . . .
C2_75 C 0.2618(5) 0.0346(5) 0.0914(4) 0.030(3) Uani 1 1 d . U . . .
H2_75 H 0.2747 0.0652 0.0905 0.036 Uiso 1 1 calc R U . . .
C3_75 C 0.2586(5) -0.0023(5) 0.0630(4) 0.034(3) Uani 1 1 d . U . . .
H3_75 H 0.2703 0.0024 0.0425 0.040 Uiso 1 1 calc R U . . .
C4_75 C 0.2377(5) -0.0474(5) 0.0646(4) 0.032(3) Uani 1 1 d . U . . .
H4_75 H 0.2340 -0.0742 0.0445 0.038 Uiso 1 1 calc R U . . .
C5_75 C 0.2226(4) -0.0531(5) 0.0955(4) 0.0256(3) Uani 1 1 d . U . . .
C6_75 C 0.2033(4) -0.0992(5) 0.0998(4) 0.0256(3) Uani 1 1 d . U . . .
C7_75 C 0.1972(5) -0.1395(5) 0.0734(4) 0.029(3) Uani 1 1 d . U . . .
H7_75 H 0.2038 -0.1398 0.0497 0.035 Uiso 1 1 calc R U . . .
C8_75 C 0.1810(5) -0.1809(5) 0.0812(5) 0.041(3) Uani 1 1 d . U . . .
H8_75 H 0.1770 -0.2092 0.0633 0.049 Uiso 1 1 calc R U . . .
C9_75 C 0.1712(5) -0.1793(5) 0.1149(4) 0.034(3) Uani 1 1 d . U . . .
H9_75 H 0.1605 -0.2067 0.1209 0.040 Uiso 1 1 calc R U . . .
C10_75 C 0.1766(5) -0.1387(5) 0.1401(4) 0.031(3) Uani 1 1 d . U . . .
H10_75 H 0.1696 -0.1383 0.1636 0.037 Uiso 1 1 calc R U . . .
N1_76 N 0.1938(4) 0.0385(4) 0.1846(3) 0.024(2) Uani 1 1 d . U . . .
N2_76 N 0.1249(3) -0.0589(4) 0.1484(3) 0.020(2) Uani 1 1 d . U . . .
C1_76 C 0.2295(5) 0.0863(5) 0.2064(4) 0.029(3) Uani 1 1 d . U . . .
H1_76 H 0.2615 0.0953 0.2160 0.035 Uiso 1 1 calc R U . . .
C2_76 C 0.2228(5) 0.1217(5) 0.2154(4) 0.033(3) Uani 1 1 d . U . . .
H2_76 H 0.2493 0.1550 0.2293 0.040 Uiso 1 1 calc R U . . .
C3_76 C 0.1742(5) 0.1083(6) 0.2035(5) 0.050(4) Uani 1 1 d . U . . .
H3_76 H 0.1674 0.1321 0.2103 0.060 Uiso 1 1 calc R U . . .
C4_76 C 0.1375(5) 0.0582(5) 0.1812(4) 0.041(4) Uani 1 1 d . U . . .
H4_76 H 0.1049 0.0471 0.1719 0.050 Uiso 1 1 calc R U . . .
C5_76 C 0.1492(4) 0.0258(5) 0.1732(4) 0.0256(3) Uani 1 1 d . U . . .
C6_76 C 0.1101(4) -0.0290(5) 0.1510(4) 0.0256(3) Uani 1 1 d . U . . .
C7_76 C 0.0623(5) -0.0476(5) 0.1351(4) 0.032(3) Uani 1 1 d . U . . .
H7_76 H 0.0525 -0.0262 0.1363 0.039 Uiso 1 1 calc R U . . .
C9_76 C 0.0284(5) -0.0974(5) 0.1173(4) 0.035(3) Uani 1 1 d . U . . .
H9_76 H -0.0048 -0.1104 0.1069 0.042 Uiso 1 1 calc R U . . .
C8_76 C 0.0428(5) -0.1279(5) 0.1149(4) 0.034(3) Uani 1 1 d . U . . .
H8_76 H 0.0202 -0.1623 0.1029 0.041 Uiso 1 1 calc R U . . .
C10_76 C 0.0924(5) -0.1062(5) 0.1309(4) 0.030(3) Uani 1 1 d . U . . .
H10_76 H 0.1030 -0.1270 0.1289 0.036 Uiso 1 1 calc R U . . .
N1_77 N 0.3386(4) 0.1217(4) 0.2756(3) 0.024(2) Uani 1 1 d . U . . .
N2_77 N 0.3480(3) 0.0615(4) 0.2187(3) 0.019(2) Uani 1 1 d . U . . .
C1_77 C 0.3404(5) 0.1519(5) 0.3086(4) 0.029(3) Uani 1 1 d . U . . .
H1_77 H 0.3162 0.1380 0.3184 0.035 Uiso 1 1 calc R U . . .
C2_77 C 0.3750(5) 0.2015(5) 0.3293(4) 0.032(3) Uani 1 1 d . U . . .
H2_77 H 0.3745 0.2216 0.3522 0.039 Uiso 1 1 calc R U . . .
C3_77 C 0.4106(5) 0.2208(5) 0.3147(4) 0.034(3) Uani 1 1 d . U . . .
H3_77 H 0.4359 0.2546 0.3290 0.040 Uiso 1 1 calc R U . . .
C4_77 C 0.4105(4) 0.1929(5) 0.2808(4) 0.027(3) Uani 1 1 d . U . . .
H4_77 H 0.4339 0.2068 0.2702 0.033 Uiso 1 1 calc R U . . .
C5_77 C 0.3741(5) 0.1426(5) 0.2623(4) 0.0256(3) Uani 1 1 d . U . . .
C6_77 C 0.3724(5) 0.1089(5) 0.2262(4) 0.0256(3) Uani 1 1 d . U . . .
C7_77 C 0.3933(5) 0.1238(5) 0.2002(4) 0.028(3) Uani 1 1 d . U . . .
H7_77 H 0.4085 0.1568 0.2044 0.034 Uiso 1 1 calc R U . . .
C8_77 C 0.3923(5) 0.0913(5) 0.1686(4) 0.030(3) Uani 1 1 d . U . . .
H8_77 H 0.4076 0.1018 0.1514 0.036 Uiso 1 1 calc R U . . .
C9_77 C 0.3689(5) 0.0435(5) 0.1619(4) 0.029(3) Uani 1 1 d . U . . .
H9_77 H 0.3677 0.0202 0.1403 0.035 Uiso 1 1 calc R U . . .
C10_77 C 0.3473(4) 0.0303(5) 0.1873(4) 0.022(3) Uani 1 1 d . U . . .
H10_77 H 0.3307 -0.0030 0.1824 0.026 Uiso 1 1 calc R U . . .
N1_78 N 0.2758(4) 0.0576(4) 0.3661(3) 0.024(2) Uani 1 1 d . U . . .
N2_78 N 0.3668(4) 0.0976(4) 0.3735(3) 0.023(2) Uani 1 1 d . U . . .
C1_78 C 0.2281(5) 0.0347(5) 0.3563(4) 0.026(3) Uani 1 1 d . U . . .
H1_78 H 0.2062 0.0035 0.3336 0.031 Uiso 1 1 calc R U . . .
C2_78 C 0.2110(5) 0.0565(5) 0.3793(4) 0.028(3) Uani 1 1 d . U . . .
H2_78 H 0.1777 0.0397 0.3735 0.034 Uiso 1 1 calc R U . . .
C3_78 C 0.2434(5) 0.1032(5) 0.4106(4) 0.032(3) Uani 1 1 d . U . . .
H3_78 H 0.2327 0.1192 0.4266 0.039 Uiso 1 1 calc R U . . .
C4_78 C 0.2927(5) 0.1267(5) 0.4184(4) 0.036(3) Uani 1 1 d . U . . .
H4_78 H 0.3156 0.1590 0.4394 0.043 Uiso 1 1 calc R U . . .
C5_78 C 0.3072(4) 0.1028(5) 0.3958(4) 0.0256(3) Uani 1 1 d . U . . .
C6_78 C 0.3573(4) 0.1227(5) 0.4002(4) 0.0256(3) Uani 1 1 d . U . . .
C7_78 C 0.3965(5) 0.1700(5) 0.4325(4) 0.039(3) Uani 1 1 d . U . . .
H7_78 H 0.3900 0.1888 0.4510 0.047 Uiso 1 1 calc R U . . .
C8_78 C 0.4422(5) 0.1878(5) 0.4367(5) 0.040(4) Uani 1 1 d . U . . .
H8_78 H 0.4681 0.2179 0.4591 0.048 Uiso 1 1 calc R U . . .
C9_78 C 0.4512(5) 0.1618(5) 0.4081(4) 0.039(4) Uani 1 1 d . U . . .
H9_78 H 0.4829 0.1747 0.4095 0.047 Uiso 1 1 calc R U . . .
C10_78 C 0.4136(5) 0.1175(5) 0.3780(4) 0.030(3) Uani 1 1 d . U . . .
H10_78 H 0.4200 0.0992 0.3591 0.036 Uiso 1 1 calc R U . . .
N1_79 N 0.1431(4) -0.0652(4) 0.2487(3) 0.025(2) Uani 1 1 d . U . . .
N2_79 N 0.1863(4) -0.1135(4) 0.2470(3) 0.021(2) Uani 1 1 d . U . . .
C1_79 C 0.1207(5) -0.0424(5) 0.2446(4) 0.030(3) Uani 1 1 d . U . . .
H1_79 H 0.1402 -0.0082 0.2528 0.036 Uiso 1 1 calc R U . . .
C2_79 C 0.0720(5) -0.0654(5) 0.2295(4) 0.031(3) Uani 1 1 d . U . . .
H2_79 H 0.0585 -0.0476 0.2277 0.037 Uiso 1 1 calc R U . . .
C3_79 C 0.0434(5) -0.1146(5) 0.2170(4) 0.033(3) Uani 1 1 d . U . . .
H3_79 H 0.0095 -0.1316 0.2051 0.040 Uiso 1 1 calc R U . . .
C4_79 C 0.0643(5) -0.1410(5) 0.2219(4) 0.035(3) Uani 1 1 d . U . . .
H4_79 H 0.0450 -0.1749 0.2146 0.042 Uiso 1 1 calc R U . . .
C5_79 C 0.1149(5) -0.1136(5) 0.2379(4) 0.0256(3) Uani 1 1 d . U . . .
C6_79 C 0.1401(5) -0.1375(5) 0.2442(4) 0.0256(3) Uani 1 1 d . U . . .
C7_79 C 0.1171(5) -0.1813(5) 0.2460(4) 0.037(3) Uani 1 1 d . U . . .
H7_79 H 0.0847 -0.1977 0.2430 0.044 Uiso 1 1 calc R U . . .
C8_79 C 0.1431(6) -0.2013(6) 0.2523(5) 0.049(4) Uani 1 1 d . U . . .
H8_79 H 0.1283 -0.2318 0.2536 0.059 Uiso 1 1 calc R U . . .
C9_79 C 0.1917(5) -0.1758(5) 0.2569(5) 0.038(4) Uani 1 1 d . U . . .
H9_79 H 0.2103 -0.1880 0.2625 0.046 Uiso 1 1 calc R U . . .
C10_79 C 0.2110(5) -0.1331(5) 0.2531(4) 0.034(3) Uani 1 1 d . U . . .
H10_79 H 0.2430 -0.1165 0.2547 0.040 Uiso 1 1 calc R U . . .
N1_80 N 0.3008(3) -0.0243(4) 0.3529(3) 0.022(2) Uani 1 1 d . U . . .
N2_80 N 0.3598(4) 0.0050(4) 0.3133(3) 0.024(2) Uani 1 1 d . U . . .
C1_80 C 0.2725(5) -0.0371(5) 0.3742(4) 0.027(3) Uani 1 1 d . U . . .
H1_80 H 0.2562 -0.0220 0.3788 0.032 Uiso 1 1 calc R U . . .
C2_80 C 0.2667(5) -0.0701(5) 0.3889(4) 0.035(3) Uani 1 1 d . U . . .
H2_80 H 0.2458 -0.0785 0.4026 0.042 Uiso 1 1 calc R U . . .
C3_80 C 0.2911(5) -0.0916(5) 0.3839(4) 0.033(3) Uani 1 1 d . U . . .
H3_80 H 0.2876 -0.1148 0.3941 0.040 Uiso 1 1 calc R U . . .
C4_80 C 0.3209(5) -0.0779(5) 0.3634(4) 0.033(3) Uani 1 1 d . U . . .
H4_80 H 0.3382 -0.0920 0.3594 0.039 Uiso 1 1 calc R U . . .
C5_80 C 0.3260(4) -0.0439(5) 0.3485(4) 0.0256(3) Uani 1 1 d . U . . .
C6_80 C 0.3581(4) -0.0279(5) 0.3257(4) 0.0256(3) Uani 1 1 d . U . . .
C7_80 C 0.3828(5) -0.0488(6) 0.3159(4) 0.040(4) Uani 1 1 d . U . . .
H7_80 H 0.3810 -0.0729 0.3242 0.048 Uiso 1 1 calc R U . . .
C8_80 C 0.4102(5) -0.0331(5) 0.2935(4) 0.037(4) Uani 1 1 d . U . . .
H8_80 H 0.4272 -0.0466 0.2864 0.045 Uiso 1 1 calc R U . . .
C9_80 C 0.4124(5) 0.0012(5) 0.2818(4) 0.035(3) Uani 1 1 d . U . . .
H9_80 H 0.4315 0.0128 0.2673 0.042 Uiso 1 1 calc R U . . .
C10_80 C 0.3855(4) 0.0190(5) 0.2917(4) 0.027(3) Uani 1 1 d . U . . .
H10_80 H 0.3856 0.0419 0.2826 0.032 Uiso 1 1 calc R U . . .
In5 In 0.68966(3) 0.96190(3) 1.17621(3) 0.0204(2) Uani 1 1 d . U . . .
In6 In 0.77004(3) 1.02305(3) 1.24691(3) 0.0265(2) Uani 1 1 d . U . . .
In7 In 0.78330(3) 1.01589(3) 1.31907(3) 0.0217(2) Uani 1 1 d . U . . .
In8 In 0.69738(3) 0.94961(3) 1.24841(3) 0.0257(2) Uani 1 1 d . U . . .
N1_81 N 0.6997(3) 1.0081(4) 1.1390(3) 0.023(2) Uani 1 1 d . U . . .
N2_81 N 0.6308(4) 0.9793(4) 1.1694(3) 0.029(2) Uani 1 1 d . U . . .
C1_81 C 0.7372(5) 1.0280(5) 1.1303(4) 0.027(3) Uani 1 1 d . U . . .
H1_81 H 0.7587 1.0187 1.1350 0.033 Uiso 1 1 calc R U . . .
C2_81 C 0.7476(5) 1.0623(5) 1.1144(4) 0.041(4) Uani 1 1 d . U . . .
H2_81 H 0.7759 1.0770 1.1095 0.049 Uiso 1 1 calc R U . . .
C3_81 C 0.7148(5) 1.0742(5) 1.1061(4) 0.040(4) Uani 1 1 d . U . . .
H3_81 H 0.7201 1.0970 1.0950 0.047 Uiso 1 1 calc R U . . .
C4_81 C 0.6752(5) 1.0525(5) 1.1143(4) 0.034(3) Uani 1 1 d . U . . .
H4_81 H 0.6523 1.0599 1.1087 0.041 Uiso 1 1 calc R U . . .
C5_81 C 0.6680(4) 1.0193(5) 1.1308(4) 0.0256(3) Uani 1 1 d . U . . .
C6_81 C 0.6265(4) 0.9983(4) 1.1417(4) 0.0256(3) Uani 1 1 d . U . . .
C7_81 C 0.5859(5) 0.9980(5) 1.1278(4) 0.034(3) Uani 1 1 d . U . . .
H7_81 H 0.5820 1.0089 1.1075 0.041 Uiso 1 1 calc R U . . .
C8_81 C 0.5518(5) 0.9819(4) 1.1433(4) 0.032(3) Uani 1 1 d . U . . .
H8_81 H 0.5242 0.9818 1.1337 0.039 Uiso 1 1 calc R U . . .
C9_81 C 0.5567(5) 0.9659(5) 1.1728(5) 0.043(4) Uani 1 1 d . U . . .
H9_81 H 0.5334 0.9559 1.1842 0.051 Uiso 1 1 calc R U . . .
C10_81 C 0.5965(5) 0.9645(5) 1.1857(4) 0.034(3) Uani 1 1 d . U . . .
H10_81 H 0.6001 0.9533 1.2058 0.041 Uiso 1 1 calc R U . . .
N1_82 N 0.6287(4) 0.8840(4) 1.1265(3) 0.022(2) Uani 1 1 d . U . . .
N2_82 N 0.7213(4) 0.9279(4) 1.1366(3) 0.025(2) Uani 1 1 d . U . . .
C1_82 C 0.5834(5) 0.8617(5) 1.1244(4) 0.030(3) Uani 1 1 d . U . . .
H1_82 H 0.5761 0.8801 1.1423 0.036 Uiso 1 1 calc R U . . .
C2_82 C 0.5472(5) 0.8141(5) 1.0980(4) 0.034(3) Uani 1 1 d . U . . .
H2_82 H 0.5159 0.8002 1.0977 0.041 Uiso 1 1 calc R U . . .
C3_82 C 0.5567(5) 0.7868(5) 1.0718(4) 0.038(3) Uani 1 1 d . U . . .
H3_82 H 0.5322 0.7538 1.0528 0.045 Uiso 1 1 calc R U . . .
C4_82 C 0.6036(5) 0.8089(5) 1.0740(4) 0.034(3) Uani 1 1 d . U . . .
H4_82 H 0.6115 0.7909 1.0566 0.040 Uiso 1 1 calc R U . . .
C5_82 C 0.6386(4) 0.8575(5) 1.1016(4) 0.0256(3) Uani 1 1 d . U . . .
C6_82 C 0.6896(4) 0.8816(5) 1.1063(4) 0.0256(3) Uani 1 1 d . U . . .
C7_82 C 0.7053(5) 0.8596(5) 1.0817(4) 0.032(3) Uani 1 1 d . U . . .
H7_82 H 0.6829 0.8279 1.0597 0.038 Uiso 1 1 calc R U . . .
C8_82 C 0.7540(5) 0.8844(5) 1.0895(4) 0.035(3) Uani 1 1 d . U . . .
H8_82 H 0.7649 0.8692 1.0730 0.042 Uiso 1 1 calc R U . . .
C9_82 C 0.7857(5) 0.9294(5) 1.1202(4) 0.033(3) Uani 1 1 d . U . . .
H9_82 H 0.8190 0.9465 1.1260 0.040 Uiso 1 1 calc R U . . .
C10_82 C 0.7677(5) 0.9503(5) 1.1435(4) 0.030(3) Uani 1 1 d . U . . .
H10_82 H 0.7898 0.9821 1.1653 0.036 Uiso 1 1 calc R U . . .
N1_83 N 0.6488(4) 0.8634(4) 1.2237(3) 0.025(2) Uani 1 1 d . U . . .
N2_83 N 0.6407(3) 0.9286(4) 1.2776(3) 0.020(2) Uani 1 1 d . U . . .
C1_83 C 0.6490(5) 0.8339(5) 1.1924(4) 0.030(3) Uani 1 1 d . U . . .
H1_83 H 0.6752 0.8466 1.1845 0.036 Uiso 1 1 calc R U . . .
C2_83 C 0.6115(5) 0.7847(5) 1.1709(4) 0.030(3) Uani 1 1 d . U . . .
H2_83 H 0.6115 0.7639 1.1482 0.037 Uiso 1 1 calc R U . . .
C3_83 C 0.5740(5) 0.7665(5) 1.1834(4) 0.034(3) Uani 1 1 d . U . . .
H3_83 H 0.5482 0.7329 1.1696 0.041 Uiso 1 1 calc R U . . .
C4_83 C 0.5748(5) 0.7977(5) 1.2156(4) 0.031(3) Uani 1 1 d . U . . .
H4_83 H 0.5489 0.7858 1.2239 0.037 Uiso 1 1 calc R U . . .
C5_83 C 0.6125(4) 0.8459(5) 1.2362(4) 0.0256(3) Uani 1 1 d . U . . .
C6_83 C 0.6150(4) 0.8811(5) 1.2713(4) 0.0256(3) Uani 1 1 d . U . . .
C7_83 C 0.5916(5) 0.8679(5) 1.2973(4) 0.027(3) Uani 1 1 d . U . . .
H7_83 H 0.5733 0.8347 1.2926 0.032 Uiso 1 1 calc R U . . .
C8_83 C 0.5949(5) 0.9021(5) 1.3288(4) 0.030(3) Uani 1 1 d . U . . .
H8_83 H 0.5792 0.8927 1.3460 0.035 Uiso 1 1 calc R U . . .
C9_83 C 0.6210(4) 0.9509(5) 1.3361(4) 0.027(3) Uani 1 1 d . U . . .
H9_83 H 0.6240 0.9753 1.3582 0.032 Uiso 1 1 calc R U . . .
C10_83 C 0.6426(4) 0.9622(5) 1.3097(4) 0.026(3) Uani 1 1 d . U . . .
H10_83 H 0.6598 0.9952 1.3138 0.031 Uiso 1 1 calc R U . . .
N1_84 N 0.7997(4) 1.0969(4) 1.2438(3) 0.023(2) Uani 1 1 d . U . . .
N2_84 N 0.8477(4) 1.0544(4) 1.2500(3) 0.024(2) Uani 1 1 d . U . . .
C1_84 C 0.7721(4) 1.1118(5) 1.2323(4) 0.025(3) Uani 1 1 d . U . . .
H1_84 H 0.7414 1.0964 1.2335 0.030 Uiso 1 1 calc R U . . .
C2_84 C 0.7844(5) 1.1473(5) 1.2190(4) 0.028(3) Uani 1 1 d . U . . .
H2_84 H 0.7629 1.1553 1.2098 0.034 Uiso 1 1 calc R U . . .
C3_84 C 0.8307(5) 1.1712(5) 1.2197(4) 0.032(3) Uani 1 1 d . U . . .
H3_84 H 0.8420 1.1975 1.2124 0.038 Uiso 1 1 calc R U . . .
C4_84 C 0.8595(5) 1.1576(4) 1.2307(4) 0.023(3) Uani 1 1 d . U . . .
H4_84 H 0.8903 1.1731 1.2299 0.028 Uiso 1 1 calc R U . . .
C5_84 C 0.8433(5) 1.1194(5) 1.2436(4) 0.0256(3) Uani 1 1 d . U . . .
C6_84 C 0.8734(5) 1.1023(5) 1.2555(4) 0.0256(3) Uani 1 1 d . U . . .
C7_84 C 0.9218(4) 1.1301(4) 1.2685(4) 0.021(3) Uani 1 1 d . U . . .
H7_84 H 0.9381 1.1622 1.2702 0.025 Uiso 1 1 calc R U . . .
C8_84 C 0.9485(5) 1.1109(5) 1.2798(4) 0.027(3) Uani 1 1 d . U . . .
H8_84 H 0.9825 1.1301 1.2902 0.032 Uiso 1 1 calc R U . . .
C9_84 C 0.9221(5) 1.0633(5) 1.2749(4) 0.033(3) Uani 1 1 d . U . . .
H9_84 H 0.9381 1.0490 1.2818 0.040 Uiso 1 1 calc R U . . .
C10_84 C 0.8735(5) 1.0370(5) 1.2601(4) 0.030(3) Uani 1 1 d . U . . .
H10_84 H 0.8565 1.0042 1.2566 0.036 Uiso 1 1 calc R U . . .
N1_85 N 0.7896(4) 1.0874(4) 1.3596(3) 0.027(2) Uani 1 1 d . U . . .
N2_85 N 0.7581(3) 1.0068(4) 1.3718(3) 0.024(2) Uani 1 1 d . U . . .
C1_85 C 0.8040(5) 1.1263(5) 1.3499(4) 0.034(3) Uani 1 1 d . U . . .
H1_85 H 0.8111 1.1249 1.3264 0.040 Uiso 1 1 calc R U . . .
C2_85 C 0.8080(5) 1.1674(5) 1.3742(4) 0.031(3) Uani 1 1 d . U . . .
H2_85 H 0.8177 1.1942 1.3676 0.037 Uiso 1 1 calc R U . . .
C3_85 C 0.7978(5) 1.1689(5) 1.4082(4) 0.036(3) Uani 1 1 d . U . . .
H3_85 H 0.8019 1.1975 1.4259 0.043 Uiso 1 1 calc R U . . .
C4_85 C 0.7813(4) 1.1284(5) 1.4166(4) 0.030(3) Uani 1 1 d . U . . .
H4_85 H 0.7725 1.1284 1.4392 0.037 Uiso 1 1 calc R U . . .
C5_85 C 0.7782(4) 1.0893(4) 1.3922(4) 0.0256(3) Uani 1 1 d . U . . .
C6_85 C 0.7590(4) 1.0437(5) 1.3980(4) 0.0256(3) Uani 1 1 d . U . . .
C7_85 C 0.7411(4) 1.0367(5) 1.4283(4) 0.032(3) Uani 1 1 d . U . . .
H7_85 H 0.7427 1.0628 1.4473 0.039 Uiso 1 1 calc R U . . .
C8_85 C 0.7217(5) 0.9939(5) 1.4308(4) 0.037(3) Uani 1 1 d . U . . .
H8_85 H 0.7089 0.9897 1.4508 0.044 Uiso 1 1 calc R U . . .
C9_85 C 0.7204(5) 0.9565(6) 1.4048(4) 0.040(3) Uani 1 1 d . U . . .
H9_85 H 0.7076 0.9264 1.4067 0.048 Uiso 1 1 calc R U . . .
C10_85 C 0.7389(5) 0.9639(5) 1.3750(5) 0.036(3) Uani 1 1 d . U . . .
H10_85 H 0.7378 0.9380 1.3564 0.043 Uiso 1 1 calc R U . . .
N1_86 N 0.8668(3) 1.0610(4) 1.3552(3) 0.020(2) Uani 1 1 d . U . . .
N2_86 N 0.8080(4) 0.9634(4) 1.3251(3) 0.029(2) Uani 1 1 d . U . . .
C1_86 C 0.8964(5) 1.1088(5) 1.3655(4) 0.035(3) Uani 1 1 d . U . . .
H1_86 H 0.8830 1.1260 1.3607 0.042 Uiso 1 1 calc R U . . .
C2_86 C 0.9469(5) 1.1345(5) 1.3830(4) 0.033(3) Uani 1 1 d . U . . .
H2_86 H 0.9670 1.1681 1.3892 0.040 Uiso 1 1 calc R U . . .
C3_86 C 0.9662(5) 1.1106(5) 1.3910(4) 0.039(4) Uani 1 1 d . U . . .
H3_86 H 1.0000 1.1274 1.4032 0.047 Uiso 1 1 calc R U . . .
C4_86 C 0.9367(5) 1.0617(5) 1.3813(4) 0.028(3) Uani 1 1 d . U . . .
H4_86 H 0.9502 1.0447 1.3867 0.034 Uiso 1 1 calc R U . . .
C5_86 C 0.8868(4) 1.0371(5) 1.3635(4) 0.0256(3) Uani 1 1 d . U . . .
C6_86 C 0.8521(4) 0.9839(5) 1.3510(4) 0.0256(3) Uani 1 1 d . U . . .
C7_86 C 0.8679(5) 0.9579(5) 1.3646(5) 0.037(3) Uani 1 1 d . U . . .
H7_86 H 0.8992 0.9734 1.3843 0.044 Uiso 1 1 calc R U . . .
C8_86 C 0.8334(6) 0.9073(6) 1.3464(6) 0.057(4) Uani 1 1 d . U . . .
H8_86 H 0.8412 0.8873 1.3541 0.068 Uiso 1 1 calc R U . . .
C9_86 C 0.7897(5) 0.8866(5) 1.3185(5) 0.043(3) Uani 1 1 d . U . . .
H9_86 H 0.7673 0.8521 1.3061 0.051 Uiso 1 1 calc R U . . .
C10_86 C 0.7766(5) 0.9153(5) 1.3074(5) 0.039(3) Uani 1 1 d . U . . .
H10_86 H 0.7457 0.9005 1.2874 0.046 Uiso 1 1 calc R U . . .
In9 In 0.20093(3) 0.47468(3) 0.67745(3) 0.0195(2) Uani 1 1 d . U . . .
In10 In 0.28318(3) 0.53155(3) 0.74816(3) 0.0245(2) Uani 1 1 d . U . . .
In11 In 0.29390(3) 0.51536(3) 0.81707(3) 0.0197(2) Uani 1 1 d . U . . .
In12 In 0.20945(3) 0.45701(3) 0.74686(3) 0.0248(2) Uani 1 1 d . U . . .
N1_87 N 0.1415(4) 0.4891(4) 0.6843(3) 0.021(2) Uani 1 1 d . U . . .
N2_87 N 0.2026(3) 0.5279(3) 0.6496(3) 0.022(2) Uani 1 1 d . U . . .
C1_87 C 0.1163(5) 0.4732(5) 0.7063(4) 0.031(3) Uani 1 1 d . U . . .
H1_87 H 0.1173 0.4502 0.7146 0.038 Uiso 1 1 calc R U . . .
C2_87 C 0.0886(5) 0.4895(5) 0.7173(4) 0.034(3) Uani 1 1 d . U . . .
H2_87 H 0.0699 0.4766 0.7317 0.041 Uiso 1 1 calc R U . . .
C3_87 C 0.0896(5) 0.5231(5) 0.7071(4) 0.039(4) Uani 1 1 d . U . . .
H3_87 H 0.0713 0.5347 0.7146 0.046 Uiso 1 1 calc R U . . .
C4_87 C 0.1159(5) 0.5419(5) 0.6861(4) 0.038(3) Uani 1 1 d . U . . .
H4_87 H 0.1168 0.5669 0.6797 0.045 Uiso 1 1 calc R U . . .
C5_87 C 0.1417(4) 0.5232(5) 0.6741(4) 0.0256(3) Uani 1 1 d . U . . .
C6_87 C 0.1735(4) 0.5424(5) 0.6528(4) 0.0256(3) Uani 1 1 d . U . . .
C7_87 C 0.1746(5) 0.5753(5) 0.6385(4) 0.038(3) Uani 1 1 d . U . . .
H7_87 H 0.1531 0.5843 0.6405 0.045 Uiso 1 1 calc R U . . .
C8_87 C 0.2061(6) 0.5950(6) 0.6216(5) 0.050(4) Uani 1 1 d . U . . .
H8_87 H 0.2069 0.6180 0.6121 0.060 Uiso 1 1 calc R U . . .
C9_87 C 0.2366(5) 0.5809(5) 0.6187(4) 0.039(3) Uani 1 1 d . U . . .
H9_87 H 0.2591 0.5942 0.6072 0.047 Uiso 1 1 calc R U . . .
C10_87 C 0.2341(5) 0.5465(5) 0.6328(4) 0.034(3) Uani 1 1 d . U . . .
H10_87 H 0.2548 0.5363 0.6305 0.041 Uiso 1 1 calc R U . . .
N1_88 N 0.1406(3) 0.4016(4) 0.6223(3) 0.019(2) Uani 1 1 d . U . . .
N2_88 N 0.2331(4) 0.4493(4) 0.6314(3) 0.028(2) Uani 1 1 d . U . . .
C1_88 C 0.0944(4) 0.3777(4) 0.6193(4) 0.023(3) Uani 1 1 d . U . . .
H1_88 H 0.0863 0.3939 0.6382 0.028 Uiso 1 1 calc R U . . .
C2_88 C 0.0598(5) 0.3315(5) 0.5903(4) 0.032(3) Uani 1 1 d . U . . .
H2_88 H 0.0280 0.3159 0.5892 0.039 Uiso 1 1 calc R U . . .
C3_88 C 0.0702(5) 0.3076(5) 0.5630(4) 0.034(3) Uani 1 1 d . U . . .
H3_88 H 0.0461 0.2750 0.5431 0.041 Uiso 1 1 calc R U . . .
C4_88 C 0.1174(5) 0.3315(5) 0.5644(4) 0.033(3) Uani 1 1 d . U . . .
H4_88 H 0.1253 0.3156 0.5451 0.039 Uiso 1 1 calc R U . . .
C5_88 C 0.1523(4) 0.3791(5) 0.5951(4) 0.0256(3) Uani 1 1 d . U . . .
C6_88 C 0.2032(4) 0.4058(5) 0.5996(4) 0.0256(3) Uani 1 1 d . U . . .
C7_88 C 0.2201(5) 0.3880(6) 0.5735(5) 0.047(4) Uani 1 1 d . U . . .
H7_88 H 0.1983 0.3574 0.5502 0.057 Uiso 1 1 calc R U . . .
C8_88 C 0.2681(6) 0.4141(6) 0.5811(5) 0.055(4) Uani 1 1 d . U . . .
H8_88 H 0.2797 0.4011 0.5637 0.066 Uiso 1 1 calc R U . . .
C9_88 C 0.2989(5) 0.4588(6) 0.6138(4) 0.042(4) Uani 1 1 d . U . . .
H9_88 H 0.3321 0.4781 0.6193 0.050 Uiso 1 1 calc R U . . .
C10_88 C 0.2800(5) 0.4753(5) 0.6389(4) 0.036(3) Uani 1 1 d . U . . .
H10_88 H 0.3011 0.5061 0.6621 0.043 Uiso 1 1 calc R U . . .
N1_89 N 0.1520(4) 0.4363(4) 0.7758(3) 0.023(2) Uani 1 1 d . U . . .
N2_89 N 0.1574(3) 0.3729(4) 0.7185(3) 0.023(2) Uani 1 1 d . U . . .
C1_89 C 0.1563(5) 0.4690(5) 0.8088(4) 0.030(3) Uani 1 1 d . U . . .
H1_89 H 0.1791 0.5027 0.8170 0.036 Uiso 1 1 calc R U . . .
C2_89 C 0.1290(5) 0.4559(6) 0.8317(5) 0.040(3) Uani 1 1 d . U . . .
H2_89 H 0.1340 0.4798 0.8557 0.048 Uiso 1 1 calc R U . . .
C3_89 C 0.0948(6) 0.4070(6) 0.8178(5) 0.042(4) Uani 1 1 d . U . . .
H3_89 H 0.0737 0.3964 0.8311 0.050 Uiso 1 1 calc R U . . .
C4_89 C 0.0910(5) 0.3735(5) 0.7848(4) 0.034(3) Uani 1 1 d . U . . .
H4_89 H 0.0685 0.3396 0.7765 0.041 Uiso 1 1 calc R U . . .
C5_89 C 0.1197(5) 0.3885(5) 0.7633(4) 0.0256(3) Uani 1 1 d . U . . .
C6_89 C 0.1170(5) 0.3556(5) 0.7277(4) 0.0256(3) Uani 1 1 d . U . . .
C7_89 C 0.0775(4) 0.3076(5) 0.7035(4) 0.024(3) Uani 1 1 d . U . . .
H7_89 H 0.0503 0.2953 0.7103 0.029 Uiso 1 1 calc R U . . .
C8_89 C 0.0769(5) 0.2776(5) 0.6704(4) 0.032(3) Uani 1 1 d . U . . .
H8_89 H 0.0490 0.2453 0.6538 0.038 Uiso 1 1 calc R U . . .
C9_89 C 0.1179(5) 0.2945(5) 0.6605(4) 0.029(3) Uani 1 1 d . U . . .
H9_89 H 0.1187 0.2742 0.6380 0.035 Uiso 1 1 calc R U . . .
C10_89 C 0.1568(5) 0.3427(5) 0.6860(4) 0.028(3) Uani 1 1 d . U . . .
H10_89 H 0.1847 0.3551 0.6801 0.033 Uiso 1 1 calc R U . . .
N1_90 N 0.3137(3) 0.6066(3) 0.7462(3) 0.020(2) Uani 1 1 d . U . . .
N2_90 N 0.3559(4) 0.5571(4) 0.7421(3) 0.026(2) Uani 1 1 d . U . . .
C1_90 C 0.2877(5) 0.6251(5) 0.7425(4) 0.026(3) Uani 1 1 d . U . . .
H1_90 H 0.2609 0.6141 0.7499 0.032 Uiso 1 1 calc R U . . .
C2_90 C 0.3000(5) 0.6611(5) 0.7276(4) 0.034(3) Uani 1 1 d . U . . .
H2_90 H 0.2829 0.6756 0.7262 0.041 Uiso 1 1 calc R U . . .
C3_90 C 0.3383(5) 0.6748(6) 0.7149(4) 0.042(4) Uani 1 1 d . U . . .
H3_90 H 0.3466 0.6978 0.7038 0.050 Uiso 1 1 calc R U . . .
C4_90 C 0.3622(5) 0.6556(5) 0.7185(4) 0.030(3) Uani 1 1 d . U . . .
H4_90 H 0.3879 0.6651 0.7097 0.036 Uiso 1 1 calc R U . . .
C5_90 C 0.3516(4) 0.6217(5) 0.7347(4) 0.0256(3) Uani 1 1 d . U . . .
C6_90 C 0.3792(5) 0.6013(5) 0.7416(4) 0.0256(3) Uani 1 1 d . U . . .
C7_90 C 0.4285(5) 0.6253(5) 0.7479(4) 0.033(3) Uani 1 1 d . U . . .
H7_90 H 0.4449 0.6558 0.7469 0.039 Uiso 1 1 calc R U . . .
C8_90 C 0.4525(5) 0.6053(5) 0.7553(4) 0.039(4) Uani 1 1 d . U . . .
H8_90 H 0.4855 0.6220 0.7601 0.047 Uiso 1 1 calc R U . . .
C9_90 C 0.4283(5) 0.5600(5) 0.7559(4) 0.038(3) Uani 1 1 d . U . . .
H9_90 H 0.4441 0.5450 0.7609 0.046 Uiso 1 1 calc R U . . .
C10_90 C 0.3804(5) 0.5379(5) 0.7490(4) 0.033(3) Uani 1 1 d . U . . .
H10_90 H 0.3637 0.5068 0.7491 0.039 Uiso 1 1 calc R U . . .
N1_91 N 0.3078(3) 0.5871(4) 0.8648(3) 0.024(2) Uani 1 1 d . U . . .
N2_91 N 0.2733(3) 0.5026(4) 0.8712(3) 0.023(2) Uani 1 1 d . U . . .
C1_91 C 0.3218(5) 0.6277(5) 0.8590(4) 0.034(3) Uani 1 1 d . U . . .
H1_91 H 0.3331 0.6304 0.8380 0.041 Uiso 1 1 calc R U . . .
C2_91 C 0.3205(5) 0.6644(5) 0.8813(4) 0.034(3) Uani 1 1 d . U . . .
H2_91 H 0.3306 0.6923 0.8761 0.040 Uiso 1 1 calc R U . . .
C3_91 C 0.3042(5) 0.6610(5) 0.9118(5) 0.040(4) Uani 1 1 d . U . . .
H3_91 H 0.3028 0.6866 0.9277 0.048 Uiso 1 1 calc R U . . .
C4_91 C 0.2902(5) 0.6218(5) 0.9195(4) 0.036(3) Uani 1 1 d . U . . .
H4_91 H 0.2791 0.6195 0.9406 0.044 Uiso 1 1 calc R U . . .
C5_91 C 0.2923(4) 0.5849(5) 0.8962(4) 0.0256(3) Uani 1 1 d . U . . .
C6_91 C 0.2756(4) 0.5387(5) 0.9003(4) 0.0256(3) Uani 1 1 d . U . . .
C7_91 C 0.2625(5) 0.5314(5) 0.9314(4) 0.038(3) Uani 1 1 d . U . . .
H7_91 H 0.2662 0.5573 0.9525 0.046 Uiso 1 1 calc R U . . .
C8_91 C 0.2437(5) 0.4857(5) 0.9324(4) 0.036(3) Uani 1 1 d . U . . .
H8_91 H 0.2330 0.4794 0.9530 0.043 Uiso 1 1 calc R U . . .
C9_91 C 0.2417(5) 0.4515(5) 0.9024(4) 0.037(3) Uani 1 1 d . U . . .
H9_91 H 0.2296 0.4206 0.9026 0.045 Uiso 1 1 calc R U . . .
C10_91 C 0.2558(5) 0.4585(5) 0.8721(4) 0.034(3) Uani 1 1 d . U . . .
H10_91 H 0.2536 0.4330 0.8518 0.041 Uiso 1 1 calc R U . . .
N1_92 N 0.3071(4) 0.4529(4) 0.8084(3) 0.026(2) Uani 1 1 d . U . . .
N2_92 N 0.3757(4) 0.5492(4) 0.8466(3) 0.021(2) Uani 1 1 d . U . . .
C1_92 C 0.2704(5) 0.4047(5) 0.7863(4) 0.032(3) Uani 1 1 d . U . . .
H1_92 H 0.2384 0.3958 0.7772 0.038 Uiso 1 1 calc R U . . .
C2_92 C 0.2778(5) 0.3691(5) 0.7769(4) 0.029(3) Uani 1 1 d . U . . .
H2_92 H 0.2515 0.3357 0.7627 0.035 Uiso 1 1 calc R U . . .
C3_92 C 0.3253(5) 0.3826(5) 0.7885(5) 0.045(4) Uani 1 1 d . U . . .
H3_92 H 0.3315 0.3584 0.7812 0.054 Uiso 1 1 calc R U . . .
C4_92 C 0.3621(5) 0.4307(5) 0.8102(5) 0.043(4) Uani 1 1 d . U . . .
H4_92 H 0.3943 0.4401 0.8191 0.051 Uiso 1 1 calc R U . . .
C5_92 C 0.3528(4) 0.4655(5) 0.8191(4) 0.0256(3) Uani 1 1 d . U . . .
C6_92 C 0.3901(4) 0.5181(5) 0.8403(4) 0.0256(3) Uani 1 1 d . U . . .
C7_92 C 0.4389(5) 0.5377(5) 0.8530(4) 0.033(3) Uani 1 1 d . U . . .
H7_92 H 0.4489 0.5165 0.8493 0.039 Uiso 1 1 calc R U . . .
C8_92 C 0.4731(5) 0.5879(5) 0.8710(4) 0.035(3) Uani 1 1 d . U . . .
H8_92 H 0.5063 0.6011 0.8795 0.041 Uiso 1 1 calc R U . . .
C9_92 C 0.4576(5) 0.6176(5) 0.8761(4) 0.036(3) Uani 1 1 d . U . . .
H9_92 H 0.4798 0.6521 0.8878 0.043 Uiso 1 1 calc R U . . .
C10_92 C 0.4082(5) 0.5961(5) 0.8636(4) 0.037(3) Uani 1 1 d . U . . .
H10_92 H 0.3978 0.6171 0.8677 0.044 Uiso 1 1 calc R U . . .
In13 In 0.80931(3) 0.53398(3) 0.82556(3) 0.0231(2) Uani 1 1 d . U . . .
In14 In 0.79361(3) 0.55385(3) 0.75956(3) 0.0308(3) Uani 1 1 d . U . . .
In15 In 0.70812(3) 0.50120(3) 0.69334(3) 0.0299(2) Uani 1 1 d . U . . .
In16 In 0.72073(3) 0.47902(3) 0.75940(3) 0.0304(3) Uani 1 1 d . U . . .
N1_93 N 0.8595(3) 0.5086(4) 0.8096(3) 0.025(2) Uani 1 1 d . U . . .
N2_93 N 0.8045(3) 0.4788(4) 0.8516(3) 0.022(2) Uani 1 1 d . U . . .
C1_93 C 0.8798(5) 0.5199(5) 0.7835(4) 0.033(3) Uani 1 1 d . U . . .
H1_93 H 0.8790 0.5430 0.7751 0.040 Uiso 1 1 calc R U . . .
C2_93 C 0.9013(5) 0.4994(5) 0.7690(4) 0.034(3) Uani 1 1 d . U . . .
H2_93 H 0.9170 0.5098 0.7520 0.041 Uiso 1 1 calc R U . . .
C3_93 C 0.9006(6) 0.4641(6) 0.7783(5) 0.050(4) Uani 1 1 d . U . . .
H3_93 H 0.9157 0.4496 0.7681 0.060 Uiso 1 1 calc R U . . .
C4_93 C 0.8771(5) 0.4497(5) 0.8033(4) 0.042(3) Uani 1 1 d . U . . .
H4_93 H 0.8749 0.4242 0.8097 0.050 Uiso 1 1 calc R U . . .
C5_93 C 0.8565(4) 0.4738(4) 0.8193(4) 0.0256(3) Uani 1 1 d . U . . .
C6_93 C 0.8285(4) 0.4590(5) 0.8441(4) 0.0256(3) Uani 1 1 d . U . . .
C7_93 C 0.8256(5) 0.4241(5) 0.8578(4) 0.027(3) Uani 1 1 d . U . . .
H7_93 H 0.8441 0.4114 0.8537 0.032 Uiso 1 1 calc R U . . .
C8_93 C 0.7945(5) 0.4084(5) 0.8779(4) 0.030(3) Uani 1 1 d . U . . .
H8_93 H 0.7910 0.3844 0.8869 0.035 Uiso 1 1 calc R U . . .
C9_93 C 0.7693(5) 0.4285(5) 0.8841(4) 0.025(3) Uani 1 1 d . U . . .
H9_93 H 0.7479 0.4182 0.8972 0.030 Uiso 1 1 calc R U . . .
C10_93 C 0.7755(5) 0.4638(4) 0.8711(4) 0.025(3) Uani 1 1 d . U . . .
H10_93 H 0.7586 0.4781 0.8761 0.030 Uiso 1 1 calc R U . . .
N1_94 N 0.8793(4) 0.6034(4) 0.8797(3) 0.023(2) Uani 1 1 d . U . . .
N2_94 N 0.7921(4) 0.5693(4) 0.8789(3) 0.027(2) Uani 1 1 d . U . . .
C1_94 C 0.9224(5) 0.6202(5) 0.8780(4) 0.033(3) Uani 1 1 d . U . . .
H1_94 H 0.9242 0.6013 0.8553 0.039 Uiso 1 1 calc R U . . .
C2_94 C 0.9649(5) 0.6640(5) 0.9077(4) 0.041(3) Uani 1 1 d . U . . .
H2_94 H 0.9948 0.6758 0.9052 0.049 Uiso 1 1 calc R U . . .
C3_94 C 0.9608(5) 0.6890(5) 0.9410(5) 0.045(3) Uani 1 1 d . U . . .
H3_94 H 0.9888 0.7176 0.9632 0.053 Uiso 1 1 calc R U . . .
C4_94 C 0.9165(5) 0.6730(5) 0.9422(4) 0.040(3) Uani 1 1 d . U . . .
H4_94 H 0.9135 0.6918 0.9640 0.048 Uiso 1 1 calc R U . . .
C5_94 C 0.8769(4) 0.6295(4) 0.9115(4) 0.0256(3) Uani 1 1 d . U . . .
C6_94 C 0.8268(4) 0.6105(5) 0.9112(4) 0.0256(3) Uani 1 1 d . U . . .
C7_94 C 0.8189(5) 0.6341(5) 0.9411(5) 0.047(4) Uani 1 1 d . U . . .
H7_94 H 0.8454 0.6627 0.9645 0.057 Uiso 1 1 calc R U . . .
C8_94 C 0.7723(6) 0.6170(6) 0.9382(5) 0.055(4) Uani 1 1 d . U . . .
H8_94 H 0.7663 0.6333 0.9591 0.066 Uiso 1 1 calc R U . . .
C9_94 C 0.7355(5) 0.5759(5) 0.9038(5) 0.045(4) Uani 1 1 d . U . . .
H9_94 H 0.7031 0.5632 0.8999 0.054 Uiso 1 1 calc R U . . .
C10_94 C 0.7466(5) 0.5529(5) 0.8746(5) 0.034(3) Uani 1 1 d . U . . .
H10_94 H 0.7210 0.5245 0.8507 0.040 Uiso 1 1 calc R U . . .
N1_95 N 0.8462(3) 0.5700(4) 0.7245(3) 0.024(2) Uani 1 1 d . U . . .
N2_95 N 0.8486(4) 0.6370(4) 0.7874(3) 0.027(2) Uani 1 1 d . U . . .
C1_95 C 0.8390(5) 0.5377(5) 0.6901(4) 0.029(3) Uani 1 1 d . U . . .
H1_95 H 0.8175 0.5039 0.6826 0.035 Uiso 1 1 calc R U . . .
C2_95 C 0.8618(5) 0.5513(5) 0.6646(4) 0.039(3) Uani 1 1 d . U . . .
H2_95 H 0.8561 0.5268 0.6407 0.047 Uiso 1 1 calc R U . . .
C3_95 C 0.8924(5) 0.5996(5) 0.6735(4) 0.035(3) Uani 1 1 d . U . . .
H3_95 H 0.9080 0.6092 0.6562 0.042 Uiso 1 1 calc R U . . .
C4_95 C 0.8999(4) 0.6350(5) 0.7102(4) 0.027(3) Uani 1 1 d . U . . .
H4_95 H 0.9199 0.6689 0.7175 0.032 Uiso 1 1 calc R U . . .
C5_95 C 0.8767(4) 0.6182(4) 0.7352(4) 0.0256(3) Uani 1 1 d . U . . .
C6_95 C 0.8844(4) 0.6524(5) 0.7739(4) 0.0256(3) Uani 1 1 d . U . . .
C7_95 C 0.9261(4) 0.6999(5) 0.7975(4) 0.031(3) Uani 1 1 d . U . . .
H7_95 H 0.9510 0.7119 0.7880 0.038 Uiso 1 1 calc R U . . .
C8_95 C 0.9314(5) 0.7284(5) 0.8336(4) 0.040(4) Uani 1 1 d . U . . .
H8_95 H 0.9605 0.7600 0.8497 0.049 Uiso 1 1 calc R U . . .
C9_95 C 0.8950(5) 0.7124(5) 0.8475(4) 0.034(3) Uani 1 1 d . U . . .
H9_95 H 0.8980 0.7323 0.8728 0.040 Uiso 1 1 calc R U . . .
C10_95 C 0.8547(5) 0.6667(5) 0.8228(4) 0.032(3) Uani 1 1 d . U . . .
H10_95 H 0.8291 0.6552 0.8316 0.038 Uiso 1 1 calc R U . . .
N1_96 N 0.6933(3) 0.4001(4) 0.7531(3) 0.026(2) Uani 1 1 d . U . . .
N2_96 N 0.6499(4) 0.4477(4) 0.7686(3) 0.030(3) Uani 1 1 d . U . . .
C1_96 C 0.7199(4) 0.3823(5) 0.7513(4) 0.031(3) Uani 1 1 d . U . . .
H1_96 H 0.7460 0.3964 0.7436 0.037 Uiso 1 1 calc R U . . .
C2_96 C 0.7094(5) 0.3431(5) 0.7608(5) 0.041(3) Uani 1 1 d . U . . .
H2_96 H 0.7284 0.3306 0.7592 0.049 Uiso 1 1 calc R U . . .
C3_96 C 0.6719(5) 0.3225(5) 0.7723(5) 0.042(4) Uani 1 1 d . U . . .
H3_96 H 0.6649 0.2962 0.7791 0.050 Uiso 1 1 calc R U . . .
C4_96 C 0.6448(5) 0.3409(5) 0.7737(4) 0.037(3) Uani 1 1 d . U . . .
H4_96 H 0.6186 0.3273 0.7814 0.044 Uiso 1 1 calc R U . . .
C5_96 C 0.6561(4) 0.3794(4) 0.7638(4) 0.0256(3) Uani 1 1 d . U . . .
C6_96 C 0.6277(4) 0.4012(4) 0.7653(4) 0.0256(3) Uani 1 1 d . U . . .
C7_96 C 0.5806(5) 0.3748(5) 0.7627(4) 0.039(3) Uani 1 1 d . U . . .
H7_96 H 0.5663 0.3428 0.7610 0.047 Uiso 1 1 calc R U . . .
C8_96 C 0.5552(5) 0.3949(5) 0.7628(5) 0.047(4) Uani 1 1 d . U . . .
H8_96 H 0.5228 0.3768 0.7600 0.056 Uiso 1 1 calc R U . . .
C9_96 C 0.5779(5) 0.4424(5) 0.7670(5) 0.059(5) Uani 1 1 d . U . . .
H9_96 H 0.5619 0.4582 0.7682 0.071 Uiso 1 1 calc R U . . .
C10_96 C 0.6246(5) 0.4663(5) 0.7694(5) 0.047(4) Uani 1 1 d . U . . .
H10_96 H 0.6396 0.4987 0.7718 0.056 Uiso 1 1 calc R U . . .
N1_97 N 0.6874(4) 0.5579(4) 0.6995(3) 0.034(2) Uani 1 1 d . U . . .
N2_97 N 0.6266(4) 0.4605(4) 0.6575(3) 0.029(2) Uani 1 1 d . U . . .
C1_97 C 0.7208(5) 0.6087(5) 0.7226(5) 0.048(4) Uani 1 1 d . U . . .
H1_97 H 0.7514 0.6216 0.7420 0.058 Uiso 1 1 calc R U . . .
C2_97 C 0.7088(6) 0.6401(6) 0.7168(5) 0.054(4) Uani 1 1 d . U . . .
H2_97 H 0.7306 0.6742 0.7338 0.065 Uiso 1 1 calc R U . . .
C3_97 C 0.6667(5) 0.6232(5) 0.6876(5) 0.049(4) Uani 1 1 d . U . . .
H3_97 H 0.6607 0.6453 0.6822 0.059 Uiso 1 1 calc R U . . .
C4_97 C 0.6326(5) 0.5732(5) 0.6658(5) 0.048(4) Uani 1 1 d . U . . .
H4_97 H 0.6019 0.5603 0.6464 0.058 Uiso 1 1 calc R U . . .
C5_97 C 0.6449(4) 0.5425(4) 0.6732(4) 0.0256(3) Uani 1 1 d . U . . .
C6_97 C 0.6092(4) 0.4871(5) 0.6541(4) 0.0256(3) Uani 1 1 d . U . . .
C7_97 C 0.5597(5) 0.4631(5) 0.6325(5) 0.050(4) Uani 1 1 d . U . . .
H7_97 H 0.5478 0.4815 0.6277 0.060 Uiso 1 1 calc R U . . .
C8_97 C 0.5288(6) 0.4142(5) 0.6185(5) 0.052(5) Uani 1 1 d . U . . .
H8_97 H 0.4953 0.3979 0.6043 0.063 Uiso 1 1 calc R U . . .
C9_97 C 0.5476(5) 0.3893(5) 0.6257(5) 0.049(4) Uani 1 1 d . U . . .
H9_97 H 0.5268 0.3554 0.6182 0.059 Uiso 1 1 calc R U . . .
C10_97 C 0.5973(5) 0.4132(5) 0.6440(4) 0.034(3) Uani 1 1 d . U . . .
H10_97 H 0.6100 0.3948 0.6468 0.041 Uiso 1 1 calc R U . . .
N1_98 N 0.7333(4) 0.5236(4) 0.6447(3) 0.032(2) Uani 1 1 d . U . . .
N2_98 N 0.7006(4) 0.4345(4) 0.6430(3) 0.029(2) Uani 1 1 d . U . . .
C1_98 C 0.7537(5) 0.5689(5) 0.6469(5) 0.038(3) Uani 1 1 d . U . . .
H1_98 H 0.7549 0.5924 0.6685 0.046 Uiso 1 1 calc R U . . .
C2_98 C 0.7730(6) 0.5840(6) 0.6203(5) 0.057(4) Uani 1 1 d . U . . .
H2_98 H 0.7895 0.6172 0.6249 0.069 Uiso 1 1 calc R U . . .
C3_98 C 0.7673(6) 0.5495(6) 0.5876(5) 0.054(4) Uani 1 1 d . U . . .
H3_98 H 0.7776 0.5579 0.5674 0.065 Uiso 1 1 calc R U . . .
C4_98 C 0.7466(5) 0.5021(6) 0.5831(5) 0.045(3) Uani 1 1 d . U . . .
H4_98 H 0.7431 0.4778 0.5606 0.054 Uiso 1 1 calc R U . . .
C5_98 C 0.7307(4) 0.4911(5) 0.6133(4) 0.0256(3) Uani 1 1 d . U . . .
C6_98 C 0.7109(4) 0.4412(4) 0.6106(4) 0.0256(3) Uani 1 1 d . U . . .
C7_98 C 0.7054(5) 0.4030(5) 0.5802(5) 0.047(4) Uani 1 1 d . U . . .
H7_98 H 0.7121 0.4070 0.5575 0.057 Uiso 1 1 calc R U . . .
C8_98 C 0.6903(5) 0.3588(6) 0.5820(5) 0.049(4) Uani 1 1 d . U . . .
H8_98 H 0.6861 0.3324 0.5610 0.059 Uiso 1 1 calc R U . . .
C9_98 C 0.6818(5) 0.3554(5) 0.6157(4) 0.039(3) Uani 1 1 d . U . . .
H9_98 H 0.6717 0.3259 0.6183 0.047 Uiso 1 1 calc R U . . .
C10_98 C 0.6878(5) 0.3944(5) 0.6467(4) 0.037(3) Uani 1 1 d . U . . .
H10_98 H 0.6824 0.3916 0.6702 0.045 Uiso 1 1 calc R U . . .

loop_
_atom_site_aniso_label
_atom_site_aniso_U_11
_atom_site_aniso_U_22
_atom_site_aniso_U_33
_atom_site_aniso_U_23
_atom_site_aniso_U_13
_atom_site_aniso_U_12
Al1 0.020(2) 0.023(2) 0.026(2) 0.0141(17) 0.0091(17) 0.0129(18)
O1_1 0.064(6) 0.031(4) 0.049(5) 0.016(4) 0.005(4) 0.004(4)
C1_1 0.041(5) 0.029(5) 0.045(5) 0.019(4) 0.008(4) 0.016(4)
C2_1 0.044(6) 0.040(6) 0.043(5) 0.016(5) 0.011(5) 0.016(5)
F1_1 0.056(5) 0.068(6) 0.077(6) 0.039(5) 0.035(5) 0.034(5)
F2_1 0.100(8) 0.048(5) 0.057(6) 0.006(4) 0.029(5) 0.017(5)
F3_1 0.047(5) 0.064(6) 0.054(5) 0.038(5) 0.023(4) 0.027(5)
C3_1 0.065(7) 0.084(8) 0.078(7) 0.067(6) 0.034(5) 0.049(6)
F4_1 0.089(7) 0.098(8) 0.084(6) 0.073(6) 0.049(6) 0.051(6)
F5_1 0.158(10) 0.136(8) 0.129(9) 0.114(7) 0.109(8) 0.121(8)
F6_1 0.047(6) 0.117(7) 0.092(6) 0.079(5) 0.022(5) 0.038(5)
C4_1 0.055(7) 0.034(6) 0.083(7) 0.034(5) 0.006(6) 0.020(5)
F7_1 0.082(7) 0.076(7) 0.095(6) 0.057(5) 0.009(5) 0.043(6)
F8_1 0.094(7) 0.038(5) 0.106(7) 0.033(5) 0.016(6) 0.021(5)
F9_1 0.103(8) 0.118(9) 0.164(10) 0.095(8) 0.061(7) 0.085(7)
O1A 0.038(4) 0.045(5) 0.039(5) -0.005(5) 0.007(4) 0.029(4)
O1_2 0.039(4) 0.051(5) 0.050(6) 0.006(5) 0.005(4) 0.028(4)
C1_2 0.035(5) 0.045(5) 0.056(5) 0.011(4) 0.007(4) 0.030(4)
C2_2 0.058(7) 0.053(7) 0.063(6) 0.014(5) 0.018(5) 0.022(6)
F1_2 0.097(8) 0.100(8) 0.079(6) 0.030(6) 0.045(6) 0.046(7)
F2_2 0.060(6) 0.089(8) 0.077(7) 0.022(6) 0.011(5) 0.021(6)
F3_2 0.165(11) 0.069(7) 0.104(8) 0.031(6) 0.069(8) 0.071(7)
C3_2 0.071(8) 0.065(8) 0.077(7) 0.020(6) 0.034(6) 0.043(7)
F4_2 0.164(11) 0.119(10) 0.076(6) 0.009(6) 0.027(6) 0.048(8)
F5_2 0.126(9) 0.090(7) 0.088(8) 0.046(6) 0.057(7) 0.068(7)
F6_2 0.111(8) 0.111(9) 0.149(9) 0.069(8) 0.088(7) 0.088(8)
C4_2 0.066(8) 0.070(7) 0.128(8) 0.055(6) 0.056(6) 0.060(7)
F7_2 0.120(9) 0.062(6) 0.160(8) 0.044(6) 0.086(7) 0.045(6)
F8_2 0.094(7) 0.140(9) 0.185(9) 0.124(8) 0.083(7) 0.094(7)
F9_2 0.100(8) 0.098(8) 0.178(10) 0.079(8) 0.094(8) 0.072(7)
O1_3 0.082(7) 0.034(5) 0.032(5) 0.019(4) 0.025(5) 0.031(5)
C1_3 0.040(5) 0.031(5) 0.036(5) 0.019(4) 0.012(4) 0.019(4)
C2_3 0.047(6) 0.055(7) 0.043(5) 0.022(5) 0.003(5) 0.016(6)
F1_3 0.040(5) 0.099(8) 0.078(7) 0.026(6) 0.006(5) 0.012(5)
F2_3 0.069(7) 0.079(6) 0.079(7) 0.041(5) -0.016(5) 0.032(6)
F3_3 0.073(7) 0.061(6) 0.044(5) 0.018(4) 0.008(5) 0.013(5)
C3_3 0.055(6) 0.070(7) 0.051(6) 0.034(5) 0.027(5) 0.037(6)
F4_3 0.051(5) 0.105(7) 0.067(5) 0.030(5) 0.027(4) 0.052(5)
F5_3 0.098(8) 0.107(7) 0.062(6) 0.029(5) 0.036(6) 0.071(6)
F6_3 0.057(6) 0.085(7) 0.071(6) 0.052(5) 0.030(5) 0.027(5)
C4_3 0.039(6) 0.032(5) 0.044(5) 0.013(4) 0.009(4) 0.016(5)
F7_3 0.047(5) 0.047(5) 0.039(4) 0.013(4) 0.013(4) 0.023(4)
F8_3 0.057(6) 0.035(5) 0.070(6) 0.024(4) 0.013(5) 0.015(4)
F9_3 0.054(5) 0.061(6) 0.091(7) 0.026(5) 0.035(5) 0.034(5)
O1_4 0.093(7) 0.044(6) 0.059(5) 0.030(4) 0.052(5) 0.031(6)
C1_4 0.040(5) 0.040(5) 0.038(5) 0.022(4) 0.023(4) 0.024(4)
C2_4 0.049(6) 0.056(7) 0.099(7) 0.045(6) 0.026(5) 0.034(5)
F1_4 0.041(5) 0.058(5) 0.076(6) 0.040(5) 0.010(5) 0.018(4)
F2_4 0.049(6) 0.072(7) 0.138(8) 0.038(6) 0.049(6) 0.033(5)
F3_4 0.073(8) 0.089(8) 0.152(9) 0.085(7) 0.001(6) 0.030(6)
C3_4 0.052(6) 0.045(6) 0.055(6) 0.019(5) 0.035(5) 0.023(5)
F4_4 0.049(5) 0.054(6) 0.072(6) 0.034(5) 0.034(4) 0.019(4)
F5_4 0.087(7) 0.048(5) 0.089(6) 0.031(5) 0.048(6) 0.042(5)
F6_4 0.068(6) 0.046(5) 0.054(5) 0.013(4) 0.034(5) 0.009(5)
C4_4 0.036(6) 0.053(6) 0.054(6) 0.034(5) 0.023(5) 0.026(5)
F7_4 0.037(5) 0.094(7) 0.092(6) 0.060(6) 0.018(4) 0.032(5)
F8_4 0.039(5) 0.050(5) 0.050(5) 0.030(4) 0.026(4) 0.014(4)
F9_4 0.045(5) 0.044(4) 0.069(5) 0.037(4) 0.031(4) 0.025(4)
Al2 0.017(2) 0.026(2) 0.038(2) 0.0126(19) 0.0105(18) 0.0099(19)
O1_5 0.029(4) 0.044(7) 0.056(5) 0.020(5) 0.018(4) 0.020(4)
C1_5 0.026(4) 0.062(5) 0.057(4) 0.024(4) 0.020(3) 0.026(4)
C2_5 0.056(8) 0.082(8) 0.079(8) 0.045(6) 0.038(6) 0.049(7)
F1_5 0.053(8) 0.100(8) 0.083(7) 0.053(7) 0.033(6) 0.052(6)
F2_5 0.065(8) 0.109(11) 0.100(10) 0.070(9) 0.050(7) 0.066(8)
F3_5 0.073(9) 0.080(7) 0.093(6) 0.042(5) 0.047(6) 0.062(6)
C3_5 0.048(6) 0.069(6) 0.060(5) 0.030(4) 0.027(4) 0.042(5)
F4_5 0.041(7) 0.066(6) 0.085(6) 0.039(5) 0.036(5) 0.035(5)
F5_5 0.048(7) 0.082(10) 0.052(7) 0.018(6) 0.022(5) 0.051(6)
F6_5 0.055(7) 0.096(8) 0.048(9) 0.034(7) 0.029(7) 0.052(6)
C4_5 0.044(6) 0.086(7) 0.061(5) 0.030(5) 0.019(4) 0.034(5)
F7_5 0.077(11) 0.082(8) 0.083(10) 0.019(7) 0.023(9) 0.042(8)
F8_5 0.045(6) 0.124(11) 0.073(7) 0.039(8) 0.022(5) 0.047(7)
F9_5 0.052(6) 0.101(9) 0.060(5) 0.030(5) 0.016(4) 0.037(7)
O1_23 0.029(4) 0.044(7) 0.056(5) 0.020(5) 0.018(4) 0.020(4)
C1_23 0.026(4) 0.062(5) 0.057(4) 0.024(4) 0.020(3) 0.026(4)
C2_23 0.044(6) 0.086(7) 0.061(5) 0.030(5) 0.019(4) 0.034(5)
F1_23 0.053(8) 0.100(8) 0.083(7) 0.053(7) 0.033(6) 0.052(6)
F2_23 0.045(6) 0.124(11) 0.073(7) 0.039(8) 0.022(5) 0.047(7)
F3_23 0.052(6) 0.101(9) 0.060(5) 0.030(5) 0.016(4) 0.037(7)
C3_23 0.038(9) 0.062(8) 0.082(8) 0.032(6) 0.030(7) 0.028(7)
F4_23 0.041(7) 0.066(6) 0.085(6) 0.039(5) 0.036(5) 0.035(5)
F5_23 0.055(13) 0.051(11) 0.085(11) 0.029(8) 0.032(10) 0.033(10)
F6_23 0.040(8) 0.077(13) 0.117(14) 0.048(11) 0.036(7) 0.030(8)
C4_23 0.048(6) 0.069(6) 0.060(5) 0.030(4) 0.027(4) 0.042(5)
F7_23 0.099(13) 0.092(16) 0.060(8) 0.008(8) 0.014(8) 0.085(12)
F8_23 0.055(7) 0.096(8) 0.048(9) 0.034(7) 0.029(7) 0.052(6)
F9_23 0.073(9) 0.080(7) 0.093(6) 0.042(5) 0.047(6) 0.062(6)
O1_49 0.111(9) 0.140(9) 0.100(7) 0.092(7) 0.065(7) 0.098(8)
C1_49 0.064(6) 0.058(6) 0.081(6) 0.051(5) 0.050(5) 0.047(5)
C2_49 0.141(11) 0.074(8) 0.206(11) 0.027(7) 0.133(8) 0.030(8)
F1_49 0.132(10) 0.162(13) 0.180(12) -0.034(9) 0.102(8) 0.012(8)
F2_49 0.223(14) 0.095(10) 0.327(15) 0.100(10) 0.222(12) 0.086(10)
F3_49 0.193(13) 0.070(9) 0.277(14) -0.021(9) 0.190(12) 0.003(9)
C3_49 0.073(7) 0.100(9) 0.120(8) 0.079(7) 0.066(6) 0.061(7)
F4_49 0.065(8) 0.171(10) 0.170(9) 0.030(8) 0.075(7) 0.036(7)
F5_49 0.084(7) 0.078(7) 0.140(8) 0.074(6) 0.088(6) 0.055(6)
F6_49 0.152(11) 0.259(13) 0.259(14) 0.207(12) 0.145(10) 0.173(11)
C4_49 0.054(7) 0.078(8) 0.071(7) 0.049(6) 0.038(6) 0.040(6)
F7_49 0.077(8) 0.086(7) 0.106(8) 0.017(6) 0.050(7) 0.030(6)
F8_49 0.173(11) 0.319(16) 0.179(10) 0.206(11) 0.136(9) 0.196(12)
F9_49 0.057(5) 0.055(5) 0.098(7) 0.033(5) 0.050(5) 0.034(5)
O1_7 0.049(6) 0.034(4) 0.050(6) 0.021(4) 0.017(5) 0.018(4)
C1_7 0.053(5) 0.031(4) 0.067(5) 0.026(4) 0.017(4) 0.016(4)
C2_7 0.060(6) 0.048(6) 0.090(6) 0.040(5) 0.028(5) 0.027(5)
F1_7 0.068(11) 0.062(8) 0.103(7) 0.044(6) 0.033(6) 0.041(9)
F2_7 0.054(6) 0.051(6) 0.112(9) 0.046(5) 0.029(6) 0.023(5)
F3_7 0.111(8) 0.065(10) 0.097(7) 0.053(7) 0.042(6) 0.048(8)
C3_7 0.103(7) 0.058(7) 0.086(7) 0.043(5) 0.033(5) 0.047(6)
F4_7 0.119(8) 0.113(9) 0.129(11) 0.086(9) 0.073(8) 0.084(7)
F5_7 0.133(11) 0.058(8) 0.084(8) 0.040(6) 0.031(6) 0.063(8)
F6_7 0.090(9) 0.027(7) 0.057(10) 0.023(6) 0.037(7) 0.029(6)
C4_7 0.089(7) 0.056(7) 0.069(6) 0.026(5) 0.022(5) 0.039(6)
F7_7 0.117(9) 0.057(10) 0.056(9) 0.015(8) 0.033(7) 0.048(8)
F8_7 0.103(8) 0.066(7) 0.081(9) 0.016(6) 0.026(6) 0.034(6)
F9_7 0.100(10) 0.118(16) 0.068(11) 0.041(11) 0.024(8) 0.067(11)
O1_8 0.047(6) 0.038(6) 0.051(4) 0.024(4) 0.024(4) 0.022(5)
C1_8 0.039(4) 0.043(5) 0.050(4) 0.022(4) 0.020(3) 0.021(4)
C2_8 0.047(5) 0.059(6) 0.071(6) 0.033(5) 0.032(4) 0.030(5)
F1_8 0.067(6) 0.078(6) 0.096(9) 0.049(6) 0.051(6) 0.052(5)
F2_8 0.053(10) 0.079(7) 0.077(6) 0.030(5) 0.038(6) 0.030(7)
F3_8 0.039(5) 0.067(6) 0.086(8) 0.040(5) 0.032(5) 0.030(4)
C3_8 0.047(8) 0.046(7) 0.058(7) 0.029(6) 0.024(6) 0.024(6)
F4_8 0.063(9) 0.065(10) 0.056(9) 0.038(8) 0.024(7) 0.046(8)
F5_8 0.053(6) 0.052(6) 0.074(8) 0.032(6) 0.030(6) 0.023(5)
F6_8 0.077(10) 0.067(10) 0.057(7) 0.031(6) 0.018(6) 0.038(8)
C4_8 0.047(5) 0.052(6) 0.059(5) 0.023(5) 0.017(4) 0.020(5)
F7_8 0.039(5) 0.060(8) 0.065(6) 0.021(6) 0.008(4) 0.017(5)
F8_8 0.066(8) 0.052(8) 0.057(5) 0.017(5) 0.017(5) 0.018(8)
F9_8 0.058(7) 0.053(6) 0.067(8) 0.029(6) 0.019(7) 0.019(6)
O1_22 0.047(6) 0.038(6) 0.051(4) 0.024(4) 0.024(4) 0.022(5)
C1_22 0.039(4) 0.043(5) 0.050(4) 0.022(4) 0.020(3) 0.021(4)
C2_22 0.047(5) 0.059(6) 0.071(6) 0.033(5) 0.032(4) 0.030(5)
F1_22 0.053(6) 0.052(6) 0.074(8) 0.032(6) 0.030(6) 0.023(5)
F2_22 0.053(10) 0.079(7) 0.077(6) 0.030(5) 0.038(6) 0.030(7)
F3_22 0.039(5) 0.067(6) 0.086(8) 0.040(5) 0.032(5) 0.030(4)
C3_22 0.062(8) 0.046(8) 0.073(8) 0.027(6) 0.030(7) 0.032(7)
F4_22 0.058(7) 0.053(6) 0.067(8) 0.029(6) 0.019(7) 0.019(6)
F5_22 0.067(6) 0.078(6) 0.096(9) 0.049(6) 0.051(6) 0.052(5)
F6_22 0.093(13) 0.032(9) 0.070(8) 0.028(6) 0.035(7) 0.024(8)
C4_22 0.047(5) 0.052(6) 0.059(5) 0.023(5) 0.017(4) 0.020(5)
F7_22 0.039(5) 0.060(8) 0.065(6) 0.021(6) 0.008(4) 0.017(5)
F8_22 0.066(8) 0.052(8) 0.057(5) 0.017(5) 0.017(5) 0.018(8)
F9_22 0.068(13) 0.057(8) 0.049(11) 0.018(7) -0.002(9) 0.029(8)
O1_9 0.049(6) 0.034(4) 0.050(6) 0.021(4) 0.017(5) 0.018(4)
C1_9 0.053(5) 0.031(4) 0.067(5) 0.026(4) 0.017(4) 0.016(4)
C2_9 0.089(7) 0.056(7) 0.069(6) 0.026(5) 0.022(5) 0.039(6)
F1_9 0.119(8) 0.113(9) 0.129(11) 0.086(9) 0.073(8) 0.084(7)
F2_9 0.103(8) 0.066(7) 0.081(9) 0.016(6) 0.026(6) 0.034(6)
F3_9 0.117(9) 0.057(10) 0.056(9) 0.015(8) 0.033(7) 0.048(8)
C3_9 0.060(6) 0.048(6) 0.090(6) 0.040(5) 0.028(5) 0.027(5)
F4_9 0.068(11) 0.062(8) 0.103(7) 0.044(6) 0.033(6) 0.041(9)
F5_9 0.056(10) 0.049(10) 0.090(9) 0.037(8) 0.011(8) 0.022(8)
F6_9 0.054(6) 0.051(6) 0.112(9) 0.046(5) 0.029(6) 0.023(5)
C4_9 0.103(7) 0.058(7) 0.086(7) 0.043(5) 0.033(5) 0.047(6)
F7_9 0.111(8) 0.065(10) 0.097(7) 0.053(7) 0.042(6) 0.048(8)
F8_9 0.133(11) 0.058(8) 0.084(8) 0.040(6) 0.031(6) 0.063(8)
F9_9 0.124(9) 0.069(10) 0.133(12) 0.055(9) 0.006(8) 0.055(8)
Al3 0.033(2) 0.048(3) 0.037(2) 0.028(2) 0.024(2) 0.031(2)
O1_10 0.024(8) 0.032(5) 0.047(7) 0.021(5) 0.018(6) 0.020(5)
C1_10 0.052(5) 0.043(4) 0.057(4) 0.033(4) 0.030(4) 0.032(4)
C2_10 0.077(6) 0.046(6) 0.060(5) 0.030(4) 0.030(5) 0.044(5)
F1_10 0.081(6) 0.067(7) 0.071(10) 0.036(7) 0.036(6) 0.057(5)
F2_10 0.095(10) 0.035(6) 0.047(9) 0.022(6) 0.028(8) 0.044(7)
F3_10 0.096(8) 0.032(6) 0.052(5) 0.022(5) 0.023(5) 0.039(6)
C3_10 0.064(6) 0.045(6) 0.089(6) 0.047(5) 0.048(5) 0.036(5)
F4_10 0.078(8) 0.054(6) 0.102(7) 0.059(6) 0.067(6) 0.047(6)
F5_10 0.053(6) 0.054(6) 0.095(7) 0.050(6) 0.046(5) 0.031(5)
F6_10 0.068(10) 0.054(10) 0.078(8) 0.045(7) 0.048(7) 0.041(8)
C4_10 0.068(6) 0.047(6) 0.062(5) 0.031(4) 0.025(4) 0.039(5)
F7_10 0.098(10) 0.060(6) 0.058(5) 0.039(5) 0.032(6) 0.056(7)
F8_10 0.080(12) 0.056(8) 0.072(10) 0.034(7) 0.009(9) 0.047(8)
F9_10 0.065(6) 0.059(7) 0.070(7) 0.039(6) 0.020(5) 0.039(6)
O1_25 0.024(8) 0.032(5) 0.047(7) 0.021(5) 0.018(6) 0.020(5)
C1_25 0.052(5) 0.043(4) 0.057(4) 0.033(4) 0.030(4) 0.032(4)
C2_25 0.068(6) 0.047(6) 0.062(5) 0.031(4) 0.025(4) 0.039(5)
F1_25 0.065(6) 0.059(7) 0.070(7) 0.039(6) 0.020(5) 0.039(6)
F2_25 0.098(10) 0.060(6) 0.058(5) 0.039(5) 0.032(6) 0.056(7)
F3_25 0.064(10) 0.037(8) 0.062(8) 0.033(6) 0.031(7) 0.027(8)
C3_25 0.064(6) 0.045(6) 0.089(6) 0.047(5) 0.048(5) 0.036(5)
F4_25 0.053(6) 0.054(6) 0.095(7) 0.050(6) 0.046(5) 0.031(5)
F5_25 0.078(8) 0.054(6) 0.102(7) 0.059(6) 0.067(6) 0.047(6)
F6_25 0.098(10) 0.047(7) 0.093(10) 0.050(7) 0.062(8) 0.051(7)
C4_25 0.077(6) 0.046(6) 0.060(5) 0.030(4) 0.030(5) 0.044(5)
F7_25 0.096(8) 0.032(6) 0.052(5) 0.022(5) 0.023(5) 0.039(6)
F8_25 0.087(9) 0.047(8) 0.069(9) 0.035(7) 0.037(8) 0.048(7)
F9_25 0.081(6) 0.067(7) 0.071(10) 0.036(7) 0.036(6) 0.057(5)
O1_11 0.036(5) 0.036(4) 0.041(4) 0.030(3) 0.025(4) 0.026(4)
C1_11 0.039(4) 0.041(4) 0.040(4) 0.026(3) 0.022(3) 0.027(4)
C2_11 0.040(7) 0.039(8) 0.042(6) 0.023(5) 0.020(5) 0.026(6)
F1_11 0.041(8) 0.034(7) 0.026(7) 0.015(6) 0.004(6) 0.014(6)
F2_11 0.051(9) 0.043(7) 0.041(6) 0.014(5) 0.011(6) 0.031(7)
F3_11 0.034(6) 0.044(8) 0.050(8) 0.024(7) 0.018(6) 0.026(6)
C3_11 0.046(6) 0.039(5) 0.047(5) 0.027(4) 0.020(4) 0.026(4)
F4_11 0.065(8) 0.034(9) 0.041(6) 0.024(6) 0.028(6) 0.036(7)
F5_11 0.051(6) 0.031(5) 0.060(6) 0.027(5) 0.029(5) 0.023(5)
F6_11 0.086(11) 0.037(8) 0.055(7) 0.023(6) 0.040(7) 0.037(8)
C4_11 0.043(6) 0.051(7) 0.046(5) 0.027(5) 0.025(4) 0.028(5)
F7_11 0.061(9) 0.070(10) 0.050(8) 0.026(7) 0.030(7) 0.052(8)
F8_11 0.050(9) 0.063(10) 0.043(6) 0.023(6) 0.024(6) 0.029(8)
F9_11 0.042(5) 0.053(7) 0.048(6) 0.024(5) 0.029(4) 0.026(5)
O1_24 0.036(5) 0.036(4) 0.041(4) 0.030(3) 0.025(4) 0.026(4)
C1_24 0.039(4) 0.041(4) 0.040(4) 0.026(3) 0.022(3) 0.027(4)
C2_24 0.043(6) 0.051(7) 0.046(5) 0.027(5) 0.025(4) 0.028(5)
F1_24 0.042(5) 0.053(7) 0.048(6) 0.024(5) 0.029(4) 0.026(5)
F2_24 0.059(11) 0.070(9) 0.048(8) 0.026(7) 0.023(8) 0.047(9)
F3_24 0.063(10) 0.058(10) 0.051(7) 0.037(7) 0.036(7) 0.040(9)
C3_24 0.039(7) 0.036(7) 0.045(6) 0.022(5) 0.017(5) 0.025(6)
F4_24 0.051(6) 0.031(5) 0.060(6) 0.027(5) 0.029(5) 0.023(5)
F5_24 0.034(6) 0.044(8) 0.050(8) 0.024(7) 0.018(6) 0.026(6)
F6_24 0.040(9) 0.050(8) 0.049(7) 0.010(6) 0.013(6) 0.026(7)
C4_24 0.046(6) 0.039(5) 0.047(5) 0.027(4) 0.020(4) 0.026(4)
F7_24 0.044(9) 0.050(9) 0.048(7) 0.033(7) 0.020(7) 0.035(8)
F8_24 0.053(9) 0.036(6) 0.057(8) 0.031(5) 0.016(7) 0.027(6)
F9_24 0.035(6) 0.037(8) 0.051(9) 0.024(7) 0.017(5) 0.022(6)
O1_42 0.025(5) 0.045(8) 0.035(5) 0.026(5) 0.019(4) 0.022(6)
C1_42 0.027(4) 0.044(4) 0.037(4) 0.026(3) 0.020(3) 0.021(4)
C2_42 0.044(6) 0.046(5) 0.049(5) 0.026(4) 0.023(4) 0.020(4)
F1_42 0.052(7) 0.041(5) 0.064(7) 0.030(5) 0.033(5) 0.018(5)
F2_42 0.054(10) 0.078(13) 0.071(10) 0.041(9) 0.037(9) 0.030(9)
F3_42 0.038(8) 0.044(6) 0.049(5) 0.018(4) 0.016(4) 0.009(5)
C3_42 0.039(6) 0.062(7) 0.047(5) 0.033(5) 0.025(4) 0.035(5)
F4_42 0.052(7) 0.060(6) 0.057(6) 0.033(5) 0.024(6) 0.042(6)
F5_42 0.043(8) 0.074(12) 0.049(4) 0.040(5) 0.024(5) 0.041(9)
F6_42 0.037(6) 0.085(8) 0.053(7) 0.040(7) 0.024(5) 0.040(6)
C4_42 0.026(5) 0.038(5) 0.036(4) 0.023(3) 0.019(3) 0.019(4)
F7_42 0.025(6) 0.036(4) 0.034(5) 0.017(4) 0.018(4) 0.019(4)
F8_42 0.039(6) 0.052(10) 0.039(6) 0.029(7) 0.027(6) 0.031(7)
F9_42 0.027(8) 0.038(6) 0.039(5) 0.029(5) 0.022(6) 0.020(7)
O1_12 0.025(5) 0.045(8) 0.035(5) 0.026(5) 0.019(4) 0.022(6)
C1_12 0.027(4) 0.044(4) 0.037(4) 0.026(3) 0.020(3) 0.021(4)
C2_12 0.039(6) 0.062(7) 0.047(5) 0.033(5) 0.025(4) 0.035(5)
F1_12 0.043(8) 0.074(12) 0.049(4) 0.040(5) 0.024(5) 0.041(9)
F2_12 0.037(6) 0.085(8) 0.053(7) 0.040(7) 0.024(5) 0.040(6)
F3_12 0.052(7) 0.060(6) 0.057(6) 0.033(5) 0.024(6) 0.042(6)
C3_12 0.026(5) 0.038(5) 0.036(4) 0.023(3) 0.019(3) 0.019(4)
F4_12 0.027(8) 0.038(6) 0.039(5) 0.029(5) 0.022(6) 0.020(7)
F5_12 0.025(6) 0.036(4) 0.034(5) 0.017(4) 0.018(4) 0.019(4)
F6_12 0.039(6) 0.052(10) 0.039(6) 0.029(7) 0.027(6) 0.031(7)
C4_12 0.044(6) 0.046(5) 0.049(5) 0.026(4) 0.023(4) 0.020(4)
F7_12 0.053(7) 0.040(8) 0.058(8) 0.035(7) 0.033(6) 0.024(6)
F8_12 0.052(7) 0.041(5) 0.064(7) 0.030(5) 0.033(5) 0.018(5)
F9_12 0.038(8) 0.044(6) 0.049(5) 0.018(4) 0.016(4) 0.009(5)
O1_13 0.042(5) 0.154(9) 0.073(6) 0.063(6) 0.034(4) 0.066(5)
C1_13 0.030(5) 0.069(6) 0.077(6) 0.045(5) 0.032(4) 0.038(5)
C2_13 0.036(6) 0.058(7) 0.090(7) 0.043(5) 0.029(5) 0.030(6)
F1_13 0.047(6) 0.061(6) 0.174(8) 0.008(6) 0.024(6) 0.032(5)
F2_13 0.038(5) 0.081(7) 0.145(8) 0.085(6) 0.036(5) 0.038(5)
F3_13 0.043(5) 0.078(6) 0.092(6) 0.064(5) 0.036(5) 0.039(5)
C3_13 0.025(6) 0.052(6) 0.115(7) 0.042(5) 0.044(5) 0.018(5)
F4_13 0.078(8) 0.119(8) 0.272(12) 0.145(9) 0.106(8) 0.071(7)
F5_13 0.048(6) 0.047(6) 0.166(9) 0.029(6) 0.062(6) 0.026(5)
F6_13 0.048(6) 0.057(6) 0.112(7) 0.009(5) 0.025(5) 0.027(5)
C4_13 0.044(6) 0.159(10) 0.061(7) 0.048(6) 0.027(5) 0.065(7)
F7_13 0.100(8) 0.342(15) 0.149(9) 0.181(11) 0.103(8) 0.165(10)
F8_13 0.029(4) 0.099(7) 0.078(6) 0.053(5) 0.030(4) 0.046(5)
F9_13 0.052(6) 0.180(9) 0.093(8) 0.015(6) 0.032(6) 0.070(7)
Al4 0.014(2) 0.020(2) 0.039(2) 0.0161(19) 0.0086(18) 0.0107(18)
O1_14 0.015(3) 0.027(6) 0.039(5) 0.015(4) 0.011(3) 0.015(4)
C1_14 0.014(4) 0.035(4) 0.037(4) 0.015(3) 0.010(3) 0.015(3)
C2_14 0.025(7) 0.047(7) 0.039(6) 0.015(5) 0.010(5) 0.025(6)
F1_14 0.072(6) 0.051(5) 0.058(7) 0.026(4) 0.027(6) 0.044(5)
F2_14 0.029(6) 0.053(10) 0.039(5) 0.014(6) 0.015(4) 0.026(7)
F3_14 0.023(5) 0.053(6) 0.036(6) 0.014(4) 0.010(4) 0.019(4)
C3_14 0.032(7) 0.051(7) 0.060(7) 0.032(5) 0.023(5) 0.023(6)
F4_14 0.022(10) 0.041(6) 0.073(6) 0.028(5) 0.019(6) 0.013(7)
F5_14 0.046(6) 0.069(6) 0.061(6) 0.041(5) 0.031(5) 0.041(5)
F6_14 0.030(6) 0.079(7) 0.082(9) 0.046(6) 0.030(6) 0.025(5)
C4_14 0.016(6) 0.050(7) 0.039(6) 0.018(5) 0.009(5) 0.018(6)
F7_14 0.029(5) 0.049(7) 0.046(4) 0.012(4) 0.007(4) 0.015(6)
F8_14 0.033(6) 0.073(10) 0.059(7) 0.034(7) 0.023(5) 0.038(6)
F9_14 0.028(10) 0.062(8) 0.055(5) 0.032(5) 0.017(6) 0.022(7)
O1_48 0.015(3) 0.027(6) 0.039(5) 0.015(4) 0.011(3) 0.015(4)
C1_48 0.014(4) 0.035(4) 0.037(4) 0.015(3) 0.010(3) 0.015(3)
C2_48 0.018(7) 0.035(7) 0.047(6) 0.014(5) 0.008(5) 0.009(5)
F1_48 0.022(10) 0.041(6) 0.073(6) 0.028(5) 0.019(6) 0.013(7)
F2_48 0.030(6) 0.079(7) 0.082(9) 0.046(6) 0.030(6) 0.025(5)
F3_48 0.029(5) 0.049(7) 0.046(4) 0.012(4) 0.007(4) 0.015(6)
C3_48 0.033(8) 0.046(7) 0.054(7) 0.028(5) 0.022(5) 0.030(6)
F4_48 0.072(6) 0.051(5) 0.058(7) 0.026(4) 0.027(6) 0.044(5)
F5_48 0.028(10) 0.062(8) 0.055(5) 0.032(5) 0.017(6) 0.022(7)
F6_48 0.033(6) 0.073(10) 0.059(7) 0.034(7) 0.023(5) 0.038(6)
C4_48 0.022(7) 0.047(8) 0.041(6) 0.017(5) 0.011(5) 0.020(6)
F7_48 0.023(5) 0.053(6) 0.036(6) 0.014(4) 0.010(4) 0.019(4)
F8_48 0.029(6) 0.053(10) 0.039(5) 0.014(6) 0.015(4) 0.026(7)
F9_48 0.046(6) 0.069(6) 0.061(6) 0.041(5) 0.031(5) 0.041(5)
O1_15 0.035(5) 0.022(4) 0.086(7) 0.020(4) 0.027(5) 0.007(4)
C1_15 0.028(5) 0.032(5) 0.124(6) 0.041(5) 0.028(5) 0.016(4)
C2_15 0.058(7) 0.074(8) 0.131(7) 0.062(6) 0.037(6) 0.039(6)
F1_15 0.064(6) 0.101(8) 0.143(9) 0.078(7) 0.034(6) 0.052(6)
F2_15 0.117(9) 0.097(7) 0.175(11) 0.086(7) 0.056(8) 0.081(7)
F3_15 0.134(10) 0.096(8) 0.174(9) 0.096(7) 0.104(8) 0.082(8)
C3_15 0.028(6) 0.044(7) 0.136(8) 0.035(6) 0.021(5) 0.017(5)
F4_15 0.046(6) 0.092(8) 0.139(7) 0.020(6) -0.003(5) 0.036(6)
F5_15 0.032(5) 0.056(5) 0.127(8) 0.040(5) 0.029(5) 0.029(5)
F6_15 0.052(6) 0.059(6) 0.174(10) 0.054(7) 0.037(7) 0.022(5)
C4_15 0.044(7) 0.054(7) 0.131(8) 0.025(6) 0.018(6) 0.028(6)
F7_15 0.092(8) 0.094(8) 0.118(7) 0.031(6) 0.020(6) 0.060(7)
F8_15 0.073(7) 0.048(5) 0.202(12) 0.044(6) 0.046(7) 0.036(5)
F9_15 0.053(5) 0.067(6) 0.106(7) 0.028(6) 0.027(5) 0.048(5)
O1_16 0.032(5) 0.051(5) 0.041(4) 0.016(4) 0.012(4) 0.030(5)
C1_16 0.029(5) 0.045(5) 0.039(4) 0.019(4) 0.015(4) 0.025(4)
C2_16 0.041(6) 0.067(7) 0.049(5) 0.031(5) 0.017(4) 0.039(5)
F1_16 0.068(6) 0.079(6) 0.099(7) 0.051(5) 0.022(5) 0.054(5)
F2_16 0.062(6) 0.124(8) 0.044(4) 0.039(5) 0.021(4) 0.062(6)
F3_16 0.034(4) 0.066(5) 0.040(5) 0.022(4) 0.011(4) 0.036(4)
C3_16 0.042(6) 0.042(6) 0.051(6) 0.020(4) 0.018(5) 0.030(5)
F4_16 0.043(5) 0.054(5) 0.077(6) 0.036(5) 0.023(4) 0.037(4)
F5_16 0.038(5) 0.052(5) 0.071(6) 0.028(5) 0.021(4) 0.026(4)
F6_16 0.060(6) 0.051(5) 0.068(5) 0.007(4) 0.012(4) 0.036(5)
C4_16 0.038(6) 0.062(7) 0.055(6) 0.028(5) 0.025(5) 0.034(5)
F7_16 0.038(5) 0.074(6) 0.065(5) 0.029(5) 0.028(4) 0.037(5)
F8_16 0.059(6) 0.090(6) 0.055(5) 0.023(5) 0.027(5) 0.049(5)
F9_16 0.071(7) 0.093(7) 0.101(7) 0.071(6) 0.052(6) 0.048(6)
O1_17 0.038(5) 0.053(6) 0.052(5) 0.037(4) 0.020(4) 0.034(5)
C1_17 0.037(5) 0.065(6) 0.048(5) 0.035(4) 0.019(4) 0.038(5)
C2_17 0.074(7) 0.080(7) 0.089(7) 0.058(6) 0.050(6) 0.059(6)
F1_17 0.084(7) 0.063(6) 0.114(7) 0.048(5) 0.049(5) 0.039(5)
F2_17 0.098(8) 0.195(11) 0.185(10) 0.166(9) 0.095(7) 0.114(8)
F3_17 0.044(5) 0.065(6) 0.060(5) 0.037(5) 0.028(4) 0.037(5)
C3_17 0.053(7) 0.085(7) 0.066(6) 0.026(5) 0.016(5) 0.043(6)
F4_17 0.034(5) 0.112(8) 0.086(7) 0.033(6) 0.011(5) 0.025(5)
F5_17 0.054(6) 0.099(7) 0.060(6) 0.005(5) 0.009(5) 0.054(6)
F6_17 0.093(8) 0.144(10) 0.056(5) 0.028(6) 0.013(5) 0.082(8)
C4_17 0.045(6) 0.078(7) 0.071(6) 0.044(5) 0.028(5) 0.043(6)
F7_17 0.036(5) 0.055(5) 0.072(5) 0.038(4) 0.032(4) 0.031(4)
F8_17 0.037(5) 0.078(6) 0.055(5) 0.024(5) 0.013(4) 0.044(5)
F9_17 0.097(7) 0.072(5) 0.074(6) 0.038(5) 0.043(5) 0.062(5)
Al5 0.017(2) 0.027(2) 0.029(2) 0.0150(18) 0.0094(18) 0.0144(19)
O1_18 0.031(5) 0.036(5) 0.041(5) 0.025(4) 0.017(4) 0.020(4)
C1_18 0.041(5) 0.031(5) 0.037(5) 0.022(4) 0.022(4) 0.017(4)
C2_18 0.061(7) 0.064(7) 0.060(6) 0.044(5) 0.023(5) 0.032(6)
F1_18 0.075(7) 0.076(6) 0.055(5) 0.036(4) 0.011(5) 0.028(5)
F2_18 0.077(7) 0.083(6) 0.079(7) 0.065(6) 0.034(6) 0.042(5)
F3_18 0.071(6) 0.094(7) 0.099(7) 0.071(6) 0.042(6) 0.055(6)
C3_18 0.060(7) 0.034(6) 0.040(5) 0.021(4) 0.021(5) 0.018(5)
F4_18 0.071(6) 0.035(5) 0.048(5) 0.016(4) -0.001(4) 0.004(5)
F5_18 0.092(7) 0.043(5) 0.077(6) 0.026(5) 0.043(5) 0.037(5)
F6_18 0.065(6) 0.032(5) 0.064(6) 0.030(4) 0.030(5) 0.015(4)
C4_18 0.064(7) 0.050(6) 0.062(6) 0.037(5) 0.040(5) 0.035(6)
F7_18 0.069(6) 0.094(7) 0.083(6) 0.058(6) 0.044(5) 0.052(6)
F8_18 0.083(7) 0.062(6) 0.070(6) 0.043(5) 0.053(5) 0.042(5)
F9_18 0.101(7) 0.054(5) 0.078(6) 0.028(4) 0.064(5) 0.043(5)
O1_19 0.019(4) 0.028(4) 0.036(4) 0.018(3) 0.013(3) 0.014(4)
C1_19 0.026(5) 0.031(5) 0.034(4) 0.019(4) 0.015(3) 0.020(4)
C2_19 0.021(5) 0.029(5) 0.043(5) 0.020(4) 0.014(4) 0.018(4)
F1_19 0.041(4) 0.033(4) 0.062(5) 0.030(4) 0.018(4) 0.021(4)
F2_19 0.037(4) 0.051(5) 0.051(5) 0.025(4) 0.019(4) 0.037(4)
F3_19 0.044(5) 0.057(5) 0.045(4) 0.025(4) 0.010(4) 0.036(4)
C3_19 0.034(5) 0.029(5) 0.042(5) 0.016(4) 0.021(4) 0.020(4)
F4_19 0.045(5) 0.036(4) 0.072(6) 0.037(4) 0.039(4) 0.029(4)
F5_19 0.025(4) 0.044(5) 0.045(4) 0.017(4) 0.020(3) 0.017(4)
F6_19 0.032(4) 0.032(4) 0.045(4) 0.020(4) 0.027(4) 0.018(4)
C4_19 0.030(5) 0.042(6) 0.038(5) 0.021(4) 0.015(4) 0.025(4)
F7_19 0.038(5) 0.058(5) 0.044(5) 0.033(4) 0.017(4) 0.032(4)
F8_19 0.025(4) 0.051(5) 0.036(4) 0.012(4) 0.013(4) 0.023(4)
F9_19 0.025(4) 0.043(4) 0.039(4) 0.019(4) 0.017(3) 0.021(3)
O1_20 0.022(4) 0.026(4) 0.044(5) 0.016(3) 0.011(3) 0.015(3)
C1_20 0.024(5) 0.016(4) 0.046(5) 0.011(4) 0.011(4) 0.010(4)
C2_20 0.035(6) 0.031(6) 0.043(5) 0.008(4) 0.015(4) 0.014(5)
F1_20 0.038(4) 0.040(5) 0.070(6) 0.014(4) 0.028(4) 0.017(4)
F2_20 0.057(6) 0.040(4) 0.058(5) 0.006(4) 0.027(4) 0.020(4)
F3_20 0.040(5) 0.051(5) 0.045(5) 0.022(4) 0.020(4) 0.020(4)
C3_20 0.027(5) 0.025(5) 0.045(5) 0.017(4) 0.013(4) 0.013(4)
F4_20 0.026(4) 0.052(5) 0.052(5) 0.030(4) 0.017(4) 0.021(4)
F5_20 0.031(4) 0.046(4) 0.054(5) 0.031(4) 0.014(4) 0.028(4)
F6_20 0.031(4) 0.042(5) 0.049(4) 0.014(4) 0.005(3) 0.012(4)
C4_20 0.022(5) 0.026(5) 0.057(6) 0.020(4) 0.010(4) 0.012(4)
F7_20 0.038(5) 0.040(5) 0.057(4) 0.025(4) 0.012(4) 0.026(4)
F8_20 0.034(4) 0.025(4) 0.078(6) 0.022(4) 0.014(4) 0.010(3)
F9_20 0.034(4) 0.042(5) 0.084(6) 0.025(5) 0.018(4) 0.025(4)
O1_21 0.020(4) 0.058(6) 0.039(5) 0.017(5) 0.006(4) 0.028(5)
C1_21 0.025(5) 0.068(6) 0.042(5) 0.021(4) 0.010(4) 0.035(4)
C2_21 0.042(6) 0.090(7) 0.063(6) 0.039(5) 0.025(5) 0.052(6)
F1_21 0.083(7) 0.117(7) 0.053(5) 0.040(5) 0.031(5) 0.084(6)
F2_21 0.051(5) 0.087(6) 0.059(5) 0.034(5) 0.025(4) 0.060(5)
F3_21 0.035(4) 0.090(6) 0.086(6) 0.052(5) 0.025(4) 0.037(4)
C3_21 0.049(7) 0.092(7) 0.049(6) 0.010(5) 0.003(5) 0.057(6)
F4_21 0.094(8) 0.168(10) 0.055(5) 0.032(6) 0.024(5) 0.108(8)
F5_21 0.060(6) 0.090(6) 0.126(9) 0.010(6) 0.003(6) 0.054(5)
F6_21 0.040(5) 0.077(6) 0.050(5) 0.017(5) 0.012(4) 0.047(5)
C4_21 0.036(6) 0.070(6) 0.055(6) 0.022(5) 0.008(4) 0.036(5)
F7_21 0.054(6) 0.143(9) 0.081(7) 0.054(6) 0.029(5) 0.048(6)
F8_21 0.025(4) 0.068(6) 0.057(5) 0.018(4) 0.004(4) 0.030(4)
F9_21 0.057(6) 0.061(6) 0.070(6) 0.020(5) 0.003(5) 0.038(5)
Al6 0.024(2) 0.025(2) 0.026(2) 0.0168(18) 0.0142(18) 0.0175(19)
O1_26 0.029(4) 0.032(5) 0.041(5) 0.023(4) 0.020(4) 0.022(4)
C1_26 0.033(5) 0.040(5) 0.058(5) 0.033(4) 0.029(4) 0.025(4)
C2_26 0.056(6) 0.077(7) 0.090(7) 0.058(6) 0.049(5) 0.054(6)
F1_26 0.106(7) 0.078(6) 0.109(7) 0.064(5) 0.079(6) 0.076(6)
F2_26 0.085(7) 0.110(7) 0.100(6) 0.078(6) 0.056(5) 0.085(6)
F3_26 0.058(5) 0.126(8) 0.127(8) 0.092(7) 0.061(5) 0.070(5)
C3_26 0.031(6) 0.038(5) 0.056(6) 0.025(4) 0.027(4) 0.018(5)
F4_26 0.048(5) 0.045(5) 0.082(6) 0.039(5) 0.043(5) 0.015(4)
F5_26 0.050(5) 0.044(5) 0.054(5) 0.031(4) 0.027(4) 0.031(4)
F6_26 0.033(5) 0.065(6) 0.060(5) 0.028(4) 0.014(4) 0.012(4)
C4_26 0.039(6) 0.044(6) 0.055(5) 0.028(4) 0.029(4) 0.024(5)
F7_26 0.071(6) 0.048(5) 0.057(5) 0.016(4) 0.044(5) 0.014(4)
F8_26 0.049(5) 0.061(5) 0.069(6) 0.034(5) 0.046(4) 0.035(4)
F9_26 0.058(5) 0.073(6) 0.050(5) 0.041(5) 0.032(4) 0.044(5)
O1_27 0.025(4) 0.035(5) 0.037(4) 0.018(4) 0.005(3) 0.019(4)
C1_27 0.025(5) 0.037(5) 0.037(4) 0.024(4) 0.009(3) 0.021(4)
C2_27 0.036(6) 0.040(5) 0.039(5) 0.018(4) 0.008(4) 0.020(5)
F1_27 0.045(5) 0.040(4) 0.051(5) 0.020(4) 0.009(4) 0.019(4)
F2_27 0.049(5) 0.041(5) 0.048(5) 0.018(4) 0.019(4) 0.030(4)
F3_27 0.033(4) 0.057(5) 0.039(4) 0.023(4) 0.007(3) 0.025(4)
C3_27 0.037(6) 0.042(5) 0.043(5) 0.029(4) 0.015(4) 0.025(5)
F4_27 0.051(5) 0.040(4) 0.040(4) 0.024(3) 0.018(4) 0.027(4)
F5_27 0.043(5) 0.040(5) 0.053(5) 0.032(4) 0.024(4) 0.018(4)
F6_27 0.050(5) 0.063(6) 0.052(5) 0.042(4) 0.022(4) 0.043(5)
C4_27 0.033(5) 0.045(6) 0.051(6) 0.033(4) 0.020(4) 0.025(5)
F7_27 0.034(4) 0.051(5) 0.063(5) 0.041(4) 0.026(4) 0.026(4)
F8_27 0.042(5) 0.052(5) 0.065(5) 0.031(4) 0.031(4) 0.032(4)
F9_27 0.028(4) 0.052(5) 0.062(5) 0.027(4) 0.016(4) 0.021(4)
O1_28 0.036(5) 0.024(4) 0.034(4) 0.016(3) 0.012(4) 0.015(4)
C1_28 0.034(5) 0.025(5) 0.033(4) 0.013(4) 0.009(4) 0.017(4)
C2_28 0.047(6) 0.044(6) 0.047(6) 0.023(5) 0.023(5) 0.024(5)
F1_28 0.072(6) 0.068(6) 0.063(6) 0.038(5) 0.031(5) 0.051(5)
F2_28 0.038(5) 0.040(4) 0.050(5) 0.022(4) 0.023(4) 0.012(4)
F3_28 0.069(6) 0.054(5) 0.049(4) 0.018(4) 0.032(4) 0.031(5)
C3_28 0.061(7) 0.046(6) 0.042(5) 0.021(5) 0.012(5) 0.034(5)
F4_28 0.080(6) 0.046(5) 0.032(5) 0.021(4) 0.009(4) 0.036(4)
F5_28 0.086(7) 0.061(6) 0.040(4) 0.014(4) -0.002(4) 0.046(5)
F6_28 0.057(5) 0.065(6) 0.057(6) 0.025(5) 0.003(4) 0.044(5)
C4_28 0.046(6) 0.026(5) 0.039(5) 0.017(4) 0.015(5) 0.018(5)
F7_28 0.067(6) 0.029(4) 0.043(4) 0.012(4) 0.018(4) 0.027(4)
F8_28 0.043(5) 0.039(5) 0.078(6) 0.028(5) 0.020(4) 0.014(4)
F9_28 0.057(5) 0.042(5) 0.048(4) 0.028(4) 0.020(4) 0.030(4)
O1_29 0.033(5) 0.028(4) 0.036(5) 0.021(4) 0.009(4) 0.019(4)
C1_29 0.045(5) 0.032(5) 0.047(5) 0.026(4) 0.018(4) 0.024(4)
C2_29 0.087(7) 0.046(6) 0.058(5) 0.033(5) 0.029(5) 0.048(6)
F1_29 0.098(7) 0.051(5) 0.042(5) 0.025(4) 0.021(5) 0.055(5)
F2_29 0.087(6) 0.070(6) 0.066(6) 0.042(5) 0.040(5) 0.063(5)
F3_29 0.089(7) 0.041(4) 0.055(6) 0.022(4) 0.018(5) 0.042(5)
C3_29 0.061(6) 0.043(6) 0.046(5) 0.025(5) 0.021(5) 0.036(5)
F4_29 0.076(6) 0.051(5) 0.046(4) 0.035(4) 0.033(4) 0.048(5)
F5_29 0.051(5) 0.063(5) 0.067(6) 0.036(5) 0.019(4) 0.044(4)
F6_29 0.097(7) 0.047(5) 0.049(5) 0.029(4) 0.016(5) 0.051(5)
C4_29 0.050(6) 0.041(6) 0.075(6) 0.036(5) 0.025(5) 0.022(5)
F7_29 0.073(6) 0.044(5) 0.089(7) 0.045(5) 0.037(5) 0.022(5)
F8_29 0.049(5) 0.049(5) 0.090(6) 0.042(5) 0.042(5) 0.024(4)
F9_29 0.053(6) 0.047(5) 0.087(6) 0.036(5) 0.008(4) 0.013(5)
Al7 0.025(2) 0.021(2) 0.035(2) 0.0148(18) 0.0146(18) 0.0115(18)
O1_30 0.028(4) 0.034(4) 0.038(4) 0.016(4) 0.008(3) 0.018(3)
C1_30 0.024(5) 0.036(5) 0.054(5) 0.018(4) 0.005(4) 0.018(4)
C2_30 0.033(6) 0.041(6) 0.063(6) 0.011(5) 0.012(5) 0.014(5)
F1_30 0.042(5) 0.070(6) 0.062(5) 0.024(5) 0.017(4) 0.021(5)
F2_30 0.050(6) 0.052(5) 0.114(8) 0.022(5) 0.036(6) 0.029(5)
F3_30 0.028(4) 0.061(5) 0.093(7) 0.033(5) 0.021(4) 0.017(4)
C3_30 0.039(6) 0.047(6) 0.065(6) 0.024(5) -0.002(5) 0.020(5)
F4_30 0.052(5) 0.042(4) 0.084(6) 0.030(4) -0.013(5) 0.020(4)
F5_30 0.034(4) 0.057(6) 0.087(7) 0.028(5) -0.004(4) 0.025(4)
F6_30 0.051(6) 0.065(6) 0.058(5) 0.027(4) 0.000(4) 0.022(5)
C4_30 0.041(6) 0.034(5) 0.050(6) 0.017(4) 0.006(4) 0.017(5)
F7_30 0.039(4) 0.027(4) 0.068(5) 0.021(4) 0.001(4) 0.007(4)
F8_30 0.058(5) 0.030(5) 0.058(5) 0.013(4) 0.016(4) 0.017(4)
F9_30 0.058(6) 0.050(5) 0.063(5) 0.031(4) 0.005(4) 0.030(5)
O1_31 0.032(5) 0.039(5) 0.049(5) 0.020(4) 0.020(4) 0.024(4)
C1_31 0.036(5) 0.043(5) 0.051(5) 0.022(4) 0.025(4) 0.026(4)
C2_31 0.064(7) 0.078(7) 0.069(6) 0.045(5) 0.039(5) 0.050(6)
F1_31 0.087(6) 0.075(5) 0.076(6) 0.055(5) 0.045(5) 0.059(5)
F2_31 0.071(6) 0.136(8) 0.074(6) 0.070(6) 0.043(5) 0.079(6)
C3_31 0.049(6) 0.050(6) 0.054(6) 0.010(5) 0.024(5) 0.022(5)
F3_31 0.072(6) 0.120(8) 0.066(5) 0.062(5) 0.045(5) 0.064(6)
F4_31 0.081(7) 0.043(5) 0.068(6) 0.011(4) 0.032(5) 0.028(5)
F5_31 0.047(5) 0.101(8) 0.057(6) 0.018(5) 0.021(4) 0.025(5)
F6_31 0.083(7) 0.081(7) 0.074(6) 0.020(5) 0.051(6) 0.042(6)
C4_31 0.038(6) 0.044(6) 0.064(6) 0.021(5) 0.028(4) 0.024(5)
F7_31 0.045(5) 0.072(6) 0.069(6) 0.027(5) 0.033(5) 0.024(5)
F8_31 0.047(5) 0.059(5) 0.101(7) 0.038(5) 0.041(5) 0.038(5)
F9_31 0.037(5) 0.043(4) 0.055(5) 0.018(4) 0.020(4) 0.016(4)
O1_32 0.029(5) 0.027(5) 0.042(4) 0.017(4) 0.010(4) 0.018(4)
C1_32 0.029(4) 0.032(4) 0.044(4) 0.022(3) 0.007(3) 0.019(4)
C2_32 0.041(5) 0.044(5) 0.048(5) 0.023(4) 0.011(4) 0.029(4)
F1_32 0.040(7) 0.032(8) 0.049(11) 0.013(7) 0.012(6) 0.018(6)
F2_32 0.042(11) 0.039(10) 0.046(6) 0.022(6) 0.009(6) 0.021(9)
F3_32 0.033(9) 0.049(10) 0.067(11) 0.044(9) 0.025(7) 0.028(8)
F1B_32 0.052(7) 0.037(7) 0.047(8) 0.004(6) -0.005(5) 0.029(6)
F2B_32 0.043(7) 0.045(8) 0.042(8) 0.014(6) 0.010(6) 0.033(6)
F3B_32 0.036(9) 0.042(8) 0.055(8) 0.026(7) 0.013(6) 0.031(7)
C3_32 0.038(5) 0.048(5) 0.070(6) 0.036(4) 0.007(4) 0.023(4)
F4_32 0.033(9) 0.053(11) 0.072(8) 0.036(7) 0.012(7) 0.013(8)
F5_32 0.030(10) 0.055(13) 0.057(9) 0.037(9) 0.021(7) 0.030(10)
F6_32 0.036(10) 0.041(7) 0.090(13) 0.042(7) 0.018(9) 0.017(6)
F4B_32 0.015(7) 0.029(8) 0.068(9) 0.031(7) 0.004(6) 0.009(6)
F5B_32 0.027(8) 0.036(7) 0.060(7) 0.025(5) 0.000(6) 0.017(6)
F6B_32 0.036(8) 0.034(9) 0.039(8) 0.017(7) 0.006(6) 0.023(8)
C4_32 0.050(5) 0.045(6) 0.048(5) 0.026(4) 0.015(4) 0.035(5)
F7_32 0.052(9) 0.038(10) 0.047(8) 0.022(7) 0.008(6) 0.029(8)
F8_32 0.052(10) 0.051(8) 0.045(7) 0.034(6) 0.025(7) 0.037(8)
F9_32 0.043(6) 0.049(7) 0.047(8) 0.027(6) 0.019(5) 0.030(5)
F7B_32 0.041(10) 0.049(7) 0.037(7) 0.031(5) 0.011(6) 0.032(7)
F8B_32 0.039(11) 0.038(12) 0.060(12) 0.037(10) 0.019(9) 0.024(10)
F9B_32 0.046(7) 0.064(13) 0.055(12) 0.033(10) 0.022(6) 0.040(7)
O1_33 0.018(4) 0.023(4) 0.039(4) 0.019(3) 0.011(4) 0.012(4)
C1_33 0.027(5) 0.031(5) 0.052(5) 0.021(4) 0.024(4) 0.019(4)
C2_33 0.033(5) 0.027(5) 0.053(6) 0.019(4) 0.025(4) 0.018(4)
F1_33 0.044(5) 0.028(4) 0.059(5) 0.020(3) 0.030(4) 0.018(4)
F2_33 0.058(6) 0.063(6) 0.070(5) 0.044(5) 0.039(4) 0.032(5)
F3_33 0.034(4) 0.039(5) 0.082(6) 0.030(4) 0.030(4) 0.023(4)
C3_33 0.043(6) 0.029(6) 0.051(5) 0.018(4) 0.026(4) 0.019(5)
F4_33 0.055(5) 0.043(5) 0.057(5) 0.021(4) 0.018(4) 0.027(4)
F5_33 0.065(6) 0.040(5) 0.075(6) 0.027(4) 0.048(5) 0.028(4)
F6_33 0.057(5) 0.039(4) 0.072(5) 0.033(4) 0.045(4) 0.023(4)
C4_33 0.036(6) 0.034(6) 0.078(6) 0.025(5) 0.022(5) 0.027(5)
F7_33 0.044(5) 0.038(4) 0.103(6) 0.036(4) 0.036(5) 0.033(4)
F8_33 0.041(5) 0.041(5) 0.118(7) 0.040(5) 0.038(5) 0.029(4)
F9_33 0.057(6) 0.054(5) 0.078(5) 0.030(4) 0.014(4) 0.040(5)
Al8 0.019(2) 0.024(2) 0.024(2) 0.0148(18) 0.0097(17) 0.0140(18)
O1_34 0.032(5) 0.025(4) 0.037(4) 0.010(3) 0.014(4) 0.014(4)
C1_34 0.032(5) 0.029(5) 0.031(4) 0.013(4) 0.012(4) 0.017(4)
C2_34 0.054(6) 0.030(6) 0.050(5) 0.014(4) 0.030(5) 0.017(5)
F1_34 0.057(5) 0.030(4) 0.049(5) 0.019(4) 0.032(4) 0.018(4)
F2_34 0.053(5) 0.039(4) 0.040(4) 0.010(3) 0.025(4) 0.019(4)
F3_34 0.053(5) 0.063(6) 0.074(6) 0.020(5) 0.039(4) 0.034(5)
C3_34 0.035(6) 0.038(6) 0.044(6) 0.016(4) 0.011(4) 0.017(5)
F4_34 0.033(5) 0.035(5) 0.045(4) 0.017(4) 0.015(4) 0.009(4)
F5_34 0.056(6) 0.046(5) 0.053(5) 0.023(4) 0.002(4) 0.022(5)
F6_34 0.057(6) 0.040(4) 0.040(5) 0.013(4) 0.018(4) 0.012(4)
C4_34 0.056(6) 0.049(6) 0.056(6) 0.028(5) 0.023(5) 0.033(6)
F7_34 0.065(5) 0.076(6) 0.067(5) 0.046(5) 0.023(4) 0.053(5)
F8_34 0.135(9) 0.062(6) 0.071(6) 0.035(5) 0.040(6) 0.075(6)
F9_34 0.060(6) 0.051(5) 0.049(5) 0.030(4) 0.026(4) 0.030(5)
O1_35 0.035(5) 0.028(4) 0.034(4) 0.013(4) 0.009(4) 0.023(4)
C1_35 0.037(5) 0.039(5) 0.042(4) 0.027(4) 0.022(4) 0.031(4)
C2_35 0.049(6) 0.038(5) 0.047(5) 0.023(4) 0.023(5) 0.028(5)
F1_35 0.048(5) 0.046(5) 0.059(5) 0.030(4) 0.026(4) 0.025(4)
F2_35 0.059(5) 0.050(5) 0.044(4) 0.017(4) 0.022(4) 0.034(5)
F3_35 0.051(5) 0.044(5) 0.061(5) 0.030(4) 0.020(4) 0.034(4)
C3_35 0.039(5) 0.041(6) 0.059(6) 0.029(5) 0.024(4) 0.030(5)
F4_35 0.055(5) 0.070(6) 0.068(5) 0.039(4) 0.040(4) 0.046(5)
F5_35 0.044(5) 0.059(5) 0.077(5) 0.040(5) 0.020(4) 0.042(5)
F6_35 0.037(5) 0.040(4) 0.073(6) 0.029(4) 0.027(4) 0.024(4)
C4_35 0.046(6) 0.045(6) 0.044(5) 0.027(4) 0.025(4) 0.037(5)
F7_35 0.062(5) 0.079(6) 0.058(6) 0.039(5) 0.038(4) 0.053(5)
F8_35 0.071(6) 0.053(5) 0.055(5) 0.041(4) 0.030(5) 0.042(5)
F9_35 0.070(6) 0.050(5) 0.044(4) 0.026(4) 0.026(4) 0.041(4)
O1_36 0.034(5) 0.038(5) 0.035(4) 0.020(4) 0.020(4) 0.014(4)
C1_36 0.032(5) 0.045(5) 0.032(4) 0.025(4) 0.020(4) 0.022(4)
C2_36 0.039(6) 0.042(6) 0.043(5) 0.025(4) 0.012(5) 0.017(5)
F1_36 0.039(5) 0.044(5) 0.050(5) 0.026(4) 0.005(4) 0.016(4)
F2_36 0.045(5) 0.059(6) 0.064(6) 0.033(5) 0.016(4) 0.032(5)
F3_36 0.039(5) 0.061(6) 0.047(4) 0.036(4) 0.010(4) 0.019(4)
C3_36 0.039(6) 0.045(6) 0.040(5) 0.022(4) 0.023(4) 0.016(5)
F4_36 0.035(4) 0.050(5) 0.039(5) 0.021(4) 0.010(4) 0.011(4)
F5_36 0.063(6) 0.070(6) 0.051(5) 0.018(5) 0.039(5) 0.023(5)
F6_36 0.049(5) 0.036(4) 0.054(5) 0.018(4) 0.024(4) 0.013(4)
C4_36 0.038(6) 0.060(7) 0.058(6) 0.040(5) 0.030(4) 0.031(5)
F7_36 0.045(5) 0.086(6) 0.075(6) 0.059(5) 0.045(5) 0.041(5)
F8_36 0.059(6) 0.072(5) 0.098(7) 0.056(5) 0.049(5) 0.046(5)
F9_36 0.033(4) 0.068(5) 0.064(5) 0.043(4) 0.024(4) 0.029(4)
O1_37 0.021(4) 0.035(5) 0.032(4) 0.017(4) 0.005(3) 0.013(4)
C1_37 0.016(4) 0.035(5) 0.038(4) 0.022(4) 0.012(3) 0.015(4)
C2_37 0.028(5) 0.033(5) 0.060(6) 0.021(4) 0.007(4) 0.013(4)
F1_37 0.025(4) 0.048(5) 0.078(6) 0.025(5) 0.007(4) 0.008(4)
F2_37 0.048(5) 0.041(5) 0.084(6) 0.010(5) 0.016(5) 0.022(5)
F3_37 0.044(5) 0.040(5) 0.086(6) 0.044(4) 0.012(4) 0.016(4)
C3_37 0.039(6) 0.047(6) 0.048(5) 0.029(5) 0.025(5) 0.026(5)
F4_37 0.041(5) 0.073(6) 0.053(5) 0.041(4) 0.030(4) 0.023(5)
F5_37 0.070(6) 0.060(5) 0.095(7) 0.040(5) 0.051(5) 0.042(5)
F6_37 0.035(4) 0.080(6) 0.075(6) 0.048(5) 0.037(4) 0.032(4)
C4_37 0.034(6) 0.069(7) 0.046(5) 0.040(5) 0.014(5) 0.028(5)
F7_37 0.049(5) 0.076(5) 0.077(6) 0.058(5) 0.023(5) 0.036(4)
F8_37 0.040(5) 0.092(7) 0.080(6) 0.064(6) 0.023(4) 0.040(5)
F9_37 0.045(5) 0.097(7) 0.044(4) 0.037(4) 0.013(4) 0.035(5)
Al9 0.025(2) 0.025(2) 0.037(2) 0.0171(19) 0.0084(19) 0.0169(19)
O1_38 0.079(7) 0.036(5) 0.055(5) 0.025(4) 0.005(5) 0.036(5)
C1_38 0.045(5) 0.045(5) 0.067(5) 0.041(4) 0.024(4) 0.034(5)
C2_38 0.064(7) 0.044(6) 0.075(7) 0.036(5) 0.017(5) 0.034(6)
F1_38 0.100(7) 0.040(6) 0.128(8) 0.030(5) -0.027(6) 0.034(5)
F2_38 0.106(7) 0.057(6) 0.089(7) 0.037(5) 0.038(6) 0.055(6)
F3_38 0.043(5) 0.048(5) 0.092(6) 0.049(5) 0.017(5) 0.024(5)
C3_38 0.046(6) 0.062(7) 0.081(7) 0.044(5) 0.026(5) 0.035(5)
F4_38 0.089(7) 0.080(7) 0.124(7) 0.067(6) 0.073(6) 0.054(6)
F5_38 0.041(6) 0.085(7) 0.129(8) 0.076(6) 0.028(5) 0.035(5)
F6_38 0.055(6) 0.064(5) 0.080(6) 0.042(5) 0.007(5) 0.033(5)
C4_38 0.077(7) 0.069(7) 0.097(7) 0.062(6) 0.057(6) 0.052(6)
F7_38 0.075(6) 0.091(7) 0.197(10) 0.098(7) 0.079(6) 0.064(5)
F8_38 0.118(8) 0.081(7) 0.087(6) 0.067(5) 0.069(6) 0.068(6)
F9_38 0.124(9) 0.078(6) 0.115(8) 0.075(6) 0.091(7) 0.078(6)
O1_39 0.016(7) 0.031(5) 0.043(4) 0.022(4) 0.008(4) 0.015(5)
C1_39 0.029(5) 0.038(4) 0.045(4) 0.021(3) 0.014(3) 0.019(4)
C2_39 0.044(7) 0.055(7) 0.065(6) 0.036(5) 0.020(5) 0.022(6)
F1_39 0.064(5) 0.073(5) 0.068(5) 0.048(4) 0.027(4) 0.042(4)
F2_39 0.064(5) 0.073(5) 0.068(5) 0.048(4) 0.027(4) 0.042(4)
F3_39 0.042(5) 0.052(6) 0.075(7) 0.038(5) 0.025(5) 0.021(4)
C3_39 0.043(6) 0.041(5) 0.055(5) 0.020(4) 0.019(4) 0.021(4)
F4_39 0.048(7) 0.064(9) 0.066(7) 0.019(6) 0.005(5) 0.024(6)
F5_39 0.063(7) 0.054(7) 0.057(5) 0.017(5) 0.021(5) 0.037(6)
F6_39 0.041(6) 0.028(5) 0.057(6) 0.012(5) 0.015(4) 0.011(4)
C4_39 0.034(5) 0.048(6) 0.056(5) 0.026(4) 0.020(4) 0.024(4)
F7_39 0.041(5) 0.076(7) 0.061(6) 0.030(6) 0.023(5) 0.039(5)
F8_39 0.056(6) 0.055(6) 0.069(6) 0.034(5) 0.023(5) 0.039(5)
F9_39 0.032(6) 0.042(6) 0.056(6) 0.024(4) 0.013(5) 0.023(5)
O1_50 0.016(7) 0.031(5) 0.043(4) 0.022(4) 0.008(4) 0.015(5)
C1_50 0.029(5) 0.038(4) 0.045(4) 0.021(3) 0.014(3) 0.019(4)
C2_50 0.037(8) 0.063(8) 0.054(7) 0.036(6) 0.018(6) 0.027(7)
F1_50 0.064(5) 0.073(5) 0.068(5) 0.048(4) 0.027(4) 0.042(4)
F2_50 0.043(14) 0.080(15) 0.049(8) 0.035(8) 0.015(8) 0.032(12)
F3_50 0.035(8) 0.075(13) 0.055(13) 0.035(10) 0.017(7) 0.024(8)
C3_50 0.043(6) 0.041(5) 0.055(5) 0.020(4) 0.019(4) 0.021(4)
F4_50 0.056(6) 0.055(6) 0.069(6) 0.034(5) 0.023(5) 0.039(5)
F5_50 0.041(6) 0.028(5) 0.057(6) 0.012(5) 0.015(4) 0.011(4)
F6_50 0.063(7) 0.054(7) 0.057(5) 0.017(5) 0.021(5) 0.037(6)
C4_50 0.034(5) 0.048(6) 0.056(5) 0.026(4) 0.020(4) 0.024(4)
F7_50 0.041(5) 0.076(7) 0.061(6) 0.030(6) 0.023(5) 0.039(5)
F8_50 0.036(13) 0.064(11) 0.073(9) 0.018(8) 0.029(8) 0.023(10)
F9_50 0.042(5) 0.052(6) 0.075(7) 0.038(5) 0.025(5) 0.021(4)
O1_40 0.033(4) 0.054(6) 0.111(7) 0.051(6) 0.033(4) 0.029(4)
C1_40 0.026(5) 0.051(6) 0.099(7) 0.038(5) 0.017(5) 0.020(5)
C2_40 0.087(9) 0.117(9) 0.130(8) 0.077(7) 0.063(7) 0.081(8)
F1_40 0.100(7) 0.171(11) 0.220(12) 0.113(10) 0.096(8) 0.106(8)
F2_40 0.135(10) 0.156(10) 0.198(12) 0.133(9) 0.110(9) 0.117(9)
F3_40 0.222(13) 0.125(9) 0.113(8) 0.076(7) 0.079(8) 0.107(9)
C3_40 0.085(8) 0.070(7) 0.123(8) 0.024(6) 0.011(7) 0.040(6)
F4_40 0.124(10) 0.049(7) 0.157(10) 0.015(7) -0.020(8) 0.042(7)
F5_40 0.071(7) 0.073(7) 0.162(11) 0.030(7) -0.005(6) 0.021(6)
F6_40 0.121(10) 0.103(9) 0.122(8) 0.023(7) 0.017(7) 0.057(8)
C4_40 0.064(8) 0.080(8) 0.101(8) 0.042(6) 0.025(6) 0.049(7)
F7_40 0.067(6) 0.107(8) 0.181(11) 0.064(8) -0.018(6) 0.039(6)
F8_40 0.132(9) 0.115(9) 0.112(8) 0.072(7) 0.055(7) 0.084(8)
F9_40 0.099(8) 0.079(6) 0.112(7) 0.050(5) 0.046(6) 0.072(6)
O1_41 0.056(6) 0.034(4) 0.048(5) 0.025(4) 0.015(4) 0.026(4)
C1_41 0.045(6) 0.031(5) 0.059(5) 0.028(4) 0.015(4) 0.020(4)
C2_41 0.134(10) 0.064(7) 0.067(6) 0.037(6) 0.034(6) 0.057(7)
F1_41 0.161(9) 0.079(8) 0.097(8) 0.042(7) -0.001(7) 0.062(7)
F2_41 0.218(13) 0.082(7) 0.062(7) 0.031(6) 0.026(7) 0.101(8)
F3_41 0.181(10) 0.095(8) 0.115(8) 0.068(7) 0.101(8) 0.087(7)
C3_41 0.077(8) 0.044(6) 0.077(6) 0.026(5) 0.012(5) 0.034(6)
F4_41 0.072(6) 0.030(4) 0.059(6) 0.022(4) 0.005(5) 0.020(4)
F5_41 0.117(8) 0.126(10) 0.163(10) 0.066(8) 0.077(8) 0.097(8)
F6_41 0.066(6) 0.038(5) 0.066(5) 0.017(4) -0.004(4) 0.026(5)
C4_41 0.072(8) 0.106(8) 0.128(9) 0.075(7) 0.044(6) 0.044(6)
F7_41 0.075(8) 0.091(7) 0.163(10) 0.071(7) 0.030(7) 0.021(6)
F8_41 0.087(8) 0.195(12) 0.199(12) 0.141(10) 0.073(8) 0.100(9)
F9_41 0.138(10) 0.141(10) 0.140(8) 0.103(8) 0.089(7) 0.078(9)
Al10 0.013(2) 0.025(2) 0.044(2) 0.0198(19) 0.0079(18) 0.0113(18)
O1_44 0.035(5) 0.034(5) 0.044(5) 0.022(4) 0.012(4) 0.026(4)
C1_44 0.044(5) 0.046(5) 0.066(5) 0.039(4) 0.026(4) 0.034(5)
C2_44 0.065(7) 0.095(8) 0.075(6) 0.061(6) 0.040(5) 0.066(7)
F1_44 0.075(6) 0.164(9) 0.129(8) 0.110(7) 0.067(5) 0.089(6)
F2_44 0.106(7) 0.113(7) 0.085(6) 0.069(5) 0.059(6) 0.089(6)
F3_44 0.138(9) 0.173(10) 0.103(7) 0.114(7) 0.083(6) 0.136(9)
C3_44 0.053(6) 0.075(7) 0.090(7) 0.048(6) 0.027(5) 0.049(6)
F4_44 0.072(7) 0.079(6) 0.110(7) 0.040(5) 0.018(5) 0.037(5)
F5_44 0.065(6) 0.093(7) 0.105(7) 0.061(6) 0.038(5) 0.069(6)
F6_44 0.052(6) 0.073(6) 0.111(7) 0.056(5) 0.038(5) 0.048(5)
C4_44 0.085(8) 0.045(6) 0.091(8) 0.032(5) 0.022(6) 0.038(6)
F7_44 0.093(8) 0.062(6) 0.162(9) 0.078(6) 0.067(7) 0.057(6)
F8_44 0.114(8) 0.065(7) 0.101(7) 0.026(6) 0.031(6) 0.055(7)
F9_44 0.077(7) 0.025(5) 0.188(10) 0.033(6) -0.023(6) 0.017(5)
O1_45 0.039(6) 0.051(6) 0.051(4) 0.035(4) 0.019(4) 0.033(5)
C1_45 0.038(5) 0.062(6) 0.052(5) 0.033(4) 0.021(4) 0.034(5)
C2_45 0.043(6) 0.079(7) 0.054(6) 0.020(5) 0.018(5) 0.025(6)
F1_45 0.052(6) 0.077(7) 0.072(6) 0.026(5) 0.029(5) 0.019(5)
F2_45 0.045(6) 0.135(9) 0.079(7) 0.042(7) 0.013(5) 0.045(6)
F3_45 0.065(7) 0.095(8) 0.064(5) 0.011(5) 0.025(5) 0.022(6)
C3_45 0.064(7) 0.090(8) 0.080(7) 0.060(6) 0.040(6) 0.053(6)
F4_45 0.102(8) 0.132(9) 0.113(8) 0.097(7) 0.063(7) 0.095(7)
F5_45 0.113(8) 0.128(8) 0.081(6) 0.076(6) 0.058(6) 0.083(7)
F6_45 0.070(6) 0.081(6) 0.122(8) 0.074(6) 0.049(5) 0.045(5)
C4_45 0.042(6) 0.070(7) 0.058(6) 0.041(5) 0.029(5) 0.038(5)
F7_45 0.077(6) 0.078(6) 0.074(6) 0.047(5) 0.049(5) 0.062(5)
F8_45 0.039(5) 0.073(6) 0.078(6) 0.041(5) 0.023(4) 0.033(4)
F9_45 0.087(7) 0.129(8) 0.081(6) 0.076(6) 0.064(5) 0.085(7)
O1_46 0.025(4) 0.032(5) 0.056(6) 0.026(4) 0.020(4) 0.017(4)
C1_46 0.024(5) 0.049(6) 0.061(5) 0.035(4) 0.020(4) 0.024(4)
C2_46 0.066(7) 0.091(7) 0.076(6) 0.033(5) 0.026(5) 0.058(6)
F1_46 0.064(7) 0.072(6) 0.152(9) 0.045(6) 0.052(7) 0.048(5)
F2_46 0.081(7) 0.118(8) 0.066(6) 0.025(6) 0.019(5) 0.083(7)
F3_46 0.076(6) 0.153(9) 0.070(6) 0.067(6) 0.040(5) 0.095(6)
C3_46 0.055(7) 0.073(7) 0.113(8) 0.055(6) 0.035(6) 0.033(6)
F4_46 0.071(7) 0.117(8) 0.133(7) 0.101(7) 0.059(6) 0.060(6)
F5_46 0.036(5) 0.076(7) 0.195(11) 0.059(8) 0.032(6) 0.016(5)
F6_46 0.061(7) 0.058(6) 0.109(7) 0.031(5) 0.025(6) 0.024(5)
C4_46 0.052(7) 0.088(7) 0.072(6) 0.051(5) 0.030(5) 0.047(6)
F7_46 0.065(6) 0.128(8) 0.077(6) 0.070(6) 0.038(5) 0.078(6)
F8_46 0.069(6) 0.118(7) 0.054(5) 0.038(5) 0.017(5) 0.061(6)
F9_46 0.060(6) 0.086(6) 0.107(7) 0.071(6) 0.045(5) 0.052(5)
O1_47 0.040(5) 0.027(4) 0.053(5) 0.017(3) 0.006(4) 0.020(4)
C1_47 0.033(5) 0.024(5) 0.073(5) 0.011(4) 0.010(4) 0.014(4)
C2_47 0.057(7) 0.047(6) 0.069(6) 0.017(5) 0.014(5) 0.032(6)
F1_47 0.109(8) 0.055(6) 0.066(6) 0.021(5) 0.025(5) 0.052(6)
F2_47 0.068(6) 0.064(6) 0.097(7) 0.038(5) 0.035(5) 0.045(5)
F3_47 0.087(7) 0.036(5) 0.094(7) 0.007(5) 0.006(5) 0.026(5)
C3_47 0.067(7) 0.041(6) 0.083(7) 0.028(5) 0.033(6) 0.034(6)
F4_47 0.136(9) 0.035(5) 0.109(7) 0.035(5) 0.076(7) 0.038(6)
F5_47 0.089(6) 0.103(8) 0.120(8) 0.084(7) 0.042(6) 0.058(6)
F6_47 0.098(7) 0.039(5) 0.115(8) 0.030(5) 0.057(6) 0.034(5)
C4_47 0.037(6) 0.046(7) 0.113(8) -0.006(6) -0.002(6) 0.023(5)
F7_47 0.037(6) 0.066(6) 0.138(8) -0.003(6) 0.017(6) 0.026(5)
F8_47 0.054(7) 0.113(9) 0.130(8) 0.019(7) -0.006(6) 0.056(7)
F9_47 0.041(6) 0.058(6) 0.171(11) -0.007(6) 0.022(6) 0.012(5)
Al11 0.024(2) 0.020(2) 0.035(2) 0.0105(18) 0.0071(18) 0.0125(18)
O1_51 0.039(5) 0.040(5) 0.045(5) 0.023(4) 0.018(4) 0.023(4)
C1_51 0.051(5) 0.048(5) 0.051(5) 0.032(4) 0.028(4) 0.032(4)
C2_51 0.052(6) 0.048(6) 0.061(6) 0.031(5) 0.025(5) 0.032(5)
F1_51 0.054(5) 0.063(6) 0.085(6) 0.040(5) 0.031(5) 0.040(5)
F2_51 0.045(5) 0.049(5) 0.058(5) 0.018(4) 0.014(4) 0.029(4)
F3_51 0.053(5) 0.061(5) 0.082(6) 0.043(5) 0.033(5) 0.035(5)
C3_51 0.064(7) 0.068(7) 0.067(6) 0.038(5) 0.023(5) 0.047(6)
F4_51 0.051(5) 0.052(5) 0.075(6) 0.031(4) 0.022(4) 0.035(5)
F5_51 0.098(7) 0.106(8) 0.084(6) 0.066(6) 0.048(6) 0.075(7)
F6_51 0.060(5) 0.079(6) 0.092(7) 0.037(5) 0.014(5) 0.045(5)
C4_51 0.073(7) 0.056(7) 0.055(6) 0.034(5) 0.034(5) 0.046(6)
F7_51 0.081(6) 0.078(6) 0.077(6) 0.048(5) 0.047(5) 0.054(5)
F8_51 0.086(6) 0.087(7) 0.050(5) 0.029(5) 0.029(4) 0.055(5)
F9_51 0.085(7) 0.080(6) 0.076(6) 0.046(5) 0.044(5) 0.060(6)
O1_52 0.039(5) 0.022(4) 0.065(6) 0.011(4) 0.018(4) 0.011(4)
C1_52 0.030(5) 0.021(5) 0.071(5) 0.005(4) 0.009(4) 0.008(4)
C2_52 0.058(7) 0.051(7) 0.080(6) 0.017(5) 0.014(5) 0.030(6)
F1_52 0.074(7) 0.084(7) 0.069(6) 0.016(5) 0.014(5) 0.044(6)
F2_52 0.066(7) 0.049(5) 0.095(7) 0.009(5) -0.011(6) 0.029(5)
F3_52 0.048(5) 0.079(6) 0.108(8) 0.016(6) -0.014(5) 0.025(5)
C3_52 0.055(7) 0.043(7) 0.105(7) 0.015(6) 0.036(6) 0.011(6)
F4_52 0.036(5) 0.057(6) 0.137(9) 0.009(6) 0.028(6) 0.015(5)
F5_52 0.071(7) 0.041(5) 0.144(9) 0.012(5) 0.061(7) 0.003(5)
F6_52 0.071(7) 0.054(6) 0.106(6) 0.028(5) 0.048(5) 0.016(5)
C4_52 0.058(7) 0.033(6) 0.079(7) 0.016(5) 0.022(5) 0.025(5)
F7_52 0.084(7) 0.039(5) 0.090(6) 0.013(4) 0.015(5) 0.033(5)
F8_52 0.105(8) 0.061(6) 0.086(6) 0.032(5) 0.024(6) 0.040(6)
F9_52 0.067(6) 0.052(5) 0.096(7) 0.027(5) 0.033(5) 0.041(5)
O1_53 0.042(5) 0.049(6) 0.071(6) 0.023(5) 0.026(5) 0.032(5)
C1_53 0.049(5) 0.041(5) 0.069(5) 0.027(4) 0.030(4) 0.033(4)
C2_53 0.058(7) 0.046(6) 0.074(6) 0.016(5) 0.034(5) 0.029(5)
F1_53 0.068(7) 0.081(7) 0.068(6) 0.021(5) 0.028(5) 0.034(6)
F2_53 0.055(5) 0.042(5) 0.084(6) 0.020(5) 0.036(5) 0.024(4)
F3_53 0.070(6) 0.041(5) 0.127(8) 0.019(5) 0.063(6) 0.030(5)
C3_53 0.051(7) 0.067(7) 0.082(6) 0.047(5) 0.041(5) 0.045(6)
F4_53 0.080(6) 0.090(6) 0.115(8) 0.076(6) 0.059(6) 0.067(5)
F5_53 0.076(6) 0.091(7) 0.117(7) 0.069(6) 0.060(6) 0.072(6)
F6_53 0.062(6) 0.091(6) 0.075(6) 0.048(5) 0.027(4) 0.052(5)
C4_53 0.042(6) 0.049(6) 0.067(6) 0.029(5) 0.027(5) 0.029(5)
F7_53 0.054(6) 0.064(6) 0.072(6) 0.026(5) 0.035(5) 0.034(5)
F8_53 0.044(5) 0.047(5) 0.074(6) 0.028(4) 0.021(4) 0.022(4)
F9_53 0.057(6) 0.065(6) 0.083(6) 0.043(5) 0.024(5) 0.036(5)
O1_54 0.034(4) 0.032(5) 0.045(5) 0.018(4) 0.015(4) 0.022(4)
C1_54 0.038(5) 0.045(5) 0.048(5) 0.024(4) 0.017(4) 0.030(4)
C2_54 0.045(6) 0.058(6) 0.051(5) 0.028(5) 0.020(5) 0.040(5)
F1_54 0.059(6) 0.063(6) 0.065(6) 0.030(5) 0.019(5) 0.047(5)
F2_54 0.041(5) 0.060(5) 0.075(6) 0.030(5) 0.024(5) 0.025(4)
F3_54 0.051(5) 0.072(6) 0.056(4) 0.015(4) 0.020(4) 0.046(5)
C3_54 0.053(7) 0.058(6) 0.064(6) 0.035(5) 0.024(5) 0.035(5)
F4_54 0.073(7) 0.052(5) 0.069(6) 0.032(4) 0.019(5) 0.030(5)
F5_54 0.061(6) 0.078(6) 0.068(5) 0.043(5) 0.023(4) 0.045(5)
F6_54 0.063(6) 0.094(7) 0.100(7) 0.063(6) 0.052(6) 0.053(6)
C4_54 0.044(6) 0.053(6) 0.054(5) 0.017(5) 0.012(4) 0.036(5)
F7_54 0.044(5) 0.056(6) 0.072(6) 0.023(5) 0.005(4) 0.035(5)
F8_54 0.069(6) 0.106(8) 0.055(5) 0.024(5) 0.025(5) 0.060(6)
F9_54 0.047(5) 0.047(5) 0.073(6) 0.022(4) 0.017(5) 0.033(4)
Al12 0.019(2) 0.029(2) 0.036(2) 0.0251(19) 0.0162(18) 0.0180(19)
O1_55 0.034(5) 0.040(5) 0.042(4) 0.020(3) 0.015(4) 0.025(4)
F1_55 0.053(5) 0.064(6) 0.084(6) 0.045(5) 0.014(5) 0.039(5)
C2_55 0.044(7) 0.048(6) 0.060(6) 0.029(5) 0.005(5) 0.025(5)
F2_55 0.053(5) 0.047(5) 0.045(5) 0.026(4) 0.004(4) 0.024(4)
C3_55 0.038(6) 0.030(6) 0.053(6) 0.018(5) 0.020(5) 0.019(5)
F3_55 0.076(7) 0.072(6) 0.058(5) 0.022(4) -0.002(4) 0.036(5)
C4_55 0.034(6) 0.039(6) 0.063(6) 0.028(4) 0.023(5) 0.019(5)
F4_55 0.031(4) 0.038(4) 0.059(5) 0.026(4) 0.018(4) 0.014(3)
F5_55 0.070(6) 0.059(6) 0.053(5) 0.017(4) 0.033(4) 0.030(5)
F6_55 0.052(5) 0.059(5) 0.092(6) 0.046(5) 0.040(5) 0.043(5)
F7_55 0.034(4) 0.043(5) 0.109(7) 0.036(5) 0.028(5) 0.019(4)
F8_55 0.059(6) 0.044(5) 0.066(5) 0.015(4) 0.025(5) 0.022(5)
F9_55 0.050(5) 0.054(5) 0.081(6) 0.048(5) 0.038(4) 0.037(5)
C1_55 0.030(5) 0.025(5) 0.037(5) 0.015(4) 0.009(4) 0.016(4)
O1_56 0.048(5) 0.036(4) 0.055(6) 0.033(4) 0.031(5) 0.035(4)
C1_56 0.033(5) 0.028(5) 0.050(5) 0.031(4) 0.022(4) 0.024(4)
C2_56 0.041(6) 0.040(6) 0.071(6) 0.021(5) 0.011(5) 0.029(5)
F1_56 0.064(6) 0.069(6) 0.107(6) 0.028(5) 0.041(5) 0.053(6)
F2_56 0.073(6) 0.054(5) 0.095(7) 0.041(5) 0.021(5) 0.047(5)
F3_56 0.043(5) 0.055(5) 0.070(5) 0.018(4) 0.003(4) 0.026(4)
C3_56 0.065(7) 0.060(6) 0.065(6) 0.026(5) 0.014(5) 0.042(6)
F4_56 0.093(7) 0.060(6) 0.053(5) 0.024(5) 0.023(5) 0.047(6)
F5_56 0.083(7) 0.047(5) 0.068(6) 0.015(5) 0.009(5) 0.041(5)
F6_56 0.046(5) 0.061(6) 0.110(8) 0.044(6) 0.008(5) 0.029(5)
C4_56 0.067(7) 0.052(7) 0.078(6) 0.035(5) 0.042(5) 0.027(6)
F7_56 0.055(6) 0.061(5) 0.100(7) 0.055(5) 0.042(5) 0.016(4)
F8_56 0.057(6) 0.069(6) 0.099(7) 0.046(5) 0.059(5) 0.036(5)
F9_56 0.123(8) 0.082(7) 0.068(5) 0.040(5) 0.045(5) 0.047(6)
O1_57 0.019(4) 0.036(5) 0.047(5) 0.020(4) 0.009(3) 0.019(4)
C1_57 0.018(4) 0.037(5) 0.037(4) 0.021(4) 0.012(3) 0.019(4)
C2_57 0.032(6) 0.042(6) 0.042(5) 0.023(4) 0.014(4) 0.017(5)
F1_57 0.055(5) 0.042(5) 0.049(5) 0.013(4) 0.023(4) 0.027(4)
F2_57 0.054(5) 0.039(5) 0.054(5) 0.025(4) 0.016(4) 0.007(4)
F3_57 0.048(5) 0.088(7) 0.052(5) 0.038(5) 0.013(4) 0.036(5)
C3_57 0.033(5) 0.065(6) 0.056(6) 0.046(5) 0.026(4) 0.040(5)
F4_57 0.028(4) 0.056(5) 0.050(5) 0.039(4) 0.021(4) 0.026(4)
F5_57 0.026(4) 0.098(7) 0.084(6) 0.064(5) 0.022(4) 0.041(4)
F6_57 0.062(6) 0.075(5) 0.077(6) 0.036(4) 0.039(5) 0.057(5)
C4_57 0.049(6) 0.052(6) 0.065(6) 0.039(5) 0.031(5) 0.033(5)
F7_57 0.060(5) 0.080(6) 0.115(7) 0.087(6) 0.053(5) 0.053(5)
F8_57 0.046(5) 0.065(6) 0.059(5) 0.044(4) 0.034(4) 0.036(5)
F9_57 0.052(5) 0.044(5) 0.074(5) 0.030(4) 0.032(4) 0.025(4)
O1_58 0.030(5) 0.048(5) 0.045(5) 0.033(4) 0.024(4) 0.026(4)
C1_58 0.028(5) 0.049(5) 0.046(5) 0.036(4) 0.025(4) 0.026(4)
C2_58 0.065(7) 0.102(7) 0.074(6) 0.072(6) 0.059(5) 0.070(6)
F1_58 0.078(6) 0.134(8) 0.083(5) 0.088(6) 0.058(5) 0.091(6)
F2_58 0.113(8) 0.098(6) 0.103(7) 0.065(5) 0.060(6) 0.091(6)
F3_58 0.071(6) 0.171(9) 0.109(8) 0.110(7) 0.071(5) 0.096(6)
C3_58 0.055(6) 0.051(6) 0.049(5) 0.036(5) 0.033(4) 0.039(5)
F4_58 0.083(6) 0.052(5) 0.051(5) 0.026(4) 0.034(4) 0.034(4)
F5_58 0.081(6) 0.109(7) 0.054(5) 0.055(5) 0.053(5) 0.075(6)
F6_58 0.043(5) 0.057(5) 0.048(5) 0.038(4) 0.025(4) 0.034(4)
C4_58 0.042(6) 0.050(6) 0.058(6) 0.033(5) 0.016(5) 0.014(5)
F7_58 0.038(5) 0.073(6) 0.066(5) 0.039(5) 0.011(4) 0.008(5)
F8_58 0.062(6) 0.043(5) 0.070(6) 0.032(5) 0.020(5) 0.021(5)
F9_58 0.069(6) 0.086(7) 0.087(7) 0.058(6) 0.045(6) 0.019(6)
Al13 0.023(2) 0.032(2) 0.032(2) 0.0199(19) 0.0152(18) 0.0170(19)
O1_59 0.020(4) 0.038(5) 0.041(5) 0.026(4) 0.011(3) 0.015(3)
C1_59 0.030(5) 0.045(5) 0.051(5) 0.024(4) 0.015(4) 0.015(4)
C2_59 0.036(6) 0.056(7) 0.067(6) 0.030(5) 0.014(5) 0.023(5)
F1_59 0.049(5) 0.064(6) 0.075(6) 0.029(5) 0.022(5) 0.035(5)
F2_59 0.043(5) 0.066(5) 0.070(6) 0.038(5) 0.014(4) 0.030(4)
F3_59 0.032(5) 0.082(6) 0.071(5) 0.023(5) 0.001(4) 0.026(5)
C3_59 0.040(6) 0.055(6) 0.045(5) 0.021(5) 0.014(5) 0.023(5)
F4_59 0.056(6) 0.089(7) 0.056(6) 0.042(5) 0.010(5) 0.030(5)
F5_59 0.047(5) 0.064(5) 0.072(6) 0.005(4) 0.005(4) 0.020(4)
F6_59 0.042(5) 0.062(6) 0.060(6) 0.019(5) 0.019(4) 0.025(4)
C4_59 0.033(6) 0.046(6) 0.062(6) 0.027(5) 0.021(5) 0.015(5)
F7_59 0.038(5) 0.055(5) 0.066(5) 0.035(4) 0.025(4) 0.019(4)
F8_59 0.031(4) 0.050(5) 0.086(6) 0.027(5) 0.024(4) 0.011(4)
F9_59 0.051(5) 0.049(5) 0.099(7) 0.036(5) 0.033(5) 0.026(5)
O1_60 0.026(5) 0.049(5) 0.048(5) 0.032(4) 0.019(4) 0.016(4)
C1_60 0.031(5) 0.042(5) 0.047(5) 0.026(4) 0.021(4) 0.017(4)
C2_60 0.037(6) 0.046(6) 0.045(5) 0.028(4) 0.022(4) 0.025(5)
F1_60 0.042(5) 0.046(4) 0.054(5) 0.021(4) 0.014(4) 0.024(4)
F2_60 0.036(4) 0.065(5) 0.055(5) 0.031(4) 0.015(4) 0.028(4)
F3_60 0.066(6) 0.071(6) 0.062(5) 0.048(5) 0.036(5) 0.041(5)
C3_60 0.055(7) 0.048(6) 0.053(5) 0.025(5) 0.029(5) 0.024(5)
F4_60 0.069(6) 0.047(5) 0.059(6) 0.017(5) 0.009(4) 0.016(5)
F5_60 0.084(6) 0.070(6) 0.074(6) 0.037(5) 0.053(5) 0.042(5)
F6_60 0.083(7) 0.054(5) 0.069(6) 0.030(5) 0.044(5) 0.041(5)
C4_60 0.023(5) 0.048(6) 0.058(6) 0.028(5) 0.019(4) 0.016(5)
F7_60 0.035(5) 0.060(5) 0.087(6) 0.047(5) 0.030(5) 0.021(4)
F8_60 0.051(5) 0.065(5) 0.082(6) 0.044(5) 0.036(5) 0.037(5)
F9_60 0.033(5) 0.054(5) 0.059(4) 0.027(4) 0.013(4) 0.017(4)
O1_61 0.042(5) 0.042(5) 0.050(5) 0.025(4) 0.023(4) 0.028(4)
C1_61 0.035(5) 0.040(5) 0.059(5) 0.024(4) 0.024(4) 0.024(4)
C2_61 0.038(6) 0.045(6) 0.060(6) 0.030(4) 0.025(5) 0.021(5)
F1_61 0.042(5) 0.045(5) 0.065(5) 0.035(4) 0.029(4) 0.023(4)
F2_61 0.039(4) 0.049(5) 0.079(6) 0.035(5) 0.024(4) 0.025(4)
F3_61 0.053(5) 0.050(5) 0.068(5) 0.030(4) 0.031(4) 0.028(4)
C3_61 0.037(6) 0.042(6) 0.061(6) 0.029(5) 0.029(5) 0.024(5)
F4_61 0.055(5) 0.045(5) 0.063(5) 0.033(4) 0.029(4) 0.027(4)
F5_61 0.077(6) 0.071(6) 0.081(6) 0.050(5) 0.055(5) 0.055(5)
F6_61 0.051(5) 0.042(4) 0.086(6) 0.036(4) 0.043(5) 0.025(4)
C4_61 0.037(6) 0.049(6) 0.069(6) 0.029(5) 0.022(5) 0.028(5)
F7_61 0.047(5) 0.051(5) 0.091(6) 0.039(4) 0.034(5) 0.038(4)
F8_61 0.034(4) 0.056(5) 0.095(7) 0.039(5) 0.030(4) 0.030(4)
F9_61 0.046(5) 0.062(6) 0.069(5) 0.034(4) 0.022(4) 0.038(5)
O1_62 0.037(5) 0.040(5) 0.055(5) 0.033(5) 0.019(4) 0.027(5)
C1_62 0.035(5) 0.045(5) 0.063(5) 0.034(4) 0.018(4) 0.029(4)
C2_62 0.037(6) 0.054(6) 0.081(6) 0.045(5) 0.020(5) 0.030(5)
F1_62 0.028(4) 0.053(5) 0.077(5) 0.040(5) 0.016(4) 0.026(4)
F2_62 0.061(6) 0.113(8) 0.100(6) 0.079(6) 0.048(5) 0.060(6)
F3_62 0.036(5) 0.047(5) 0.079(6) 0.042(4) 0.015(4) 0.025(4)
C3_62 0.048(6) 0.059(6) 0.070(6) 0.041(5) 0.025(5) 0.038(5)
F4_62 0.091(7) 0.065(5) 0.066(5) 0.035(4) 0.023(5) 0.052(5)
F5_62 0.059(6) 0.091(7) 0.113(7) 0.089(6) 0.055(5) 0.055(5)
F6_62 0.046(4) 0.056(5) 0.073(6) 0.042(5) 0.034(4) 0.035(4)
C4_62 0.052(6) 0.052(6) 0.076(6) 0.031(5) 0.020(5) 0.037(5)
F7_62 0.057(5) 0.056(6) 0.084(6) 0.027(5) 0.016(5) 0.045(5)
F8_62 0.058(5) 0.043(5) 0.095(7) 0.037(5) 0.020(5) 0.022(4)
F9_62 0.061(6) 0.062(6) 0.067(5) 0.027(5) 0.018(4) 0.041(5)
Al14 0.018(2) 0.027(2) 0.030(2) 0.0191(18) 0.0129(17) 0.0178(18)
O1_63 0.028(5) 0.032(5) 0.040(4) 0.020(4) 0.019(4) 0.018(4)
C1_63 0.032(5) 0.036(5) 0.050(5) 0.027(4) 0.028(4) 0.022(4)
C2_63 0.037(6) 0.062(7) 0.073(6) 0.050(5) 0.035(5) 0.034(5)
F1_63 0.061(6) 0.094(7) 0.097(7) 0.079(6) 0.056(5) 0.048(5)
F2_63 0.089(7) 0.070(6) 0.107(6) 0.062(5) 0.063(6) 0.060(5)
F3_63 0.045(5) 0.102(7) 0.106(7) 0.073(6) 0.031(4) 0.046(5)
C3_63 0.043(6) 0.045(6) 0.053(5) 0.019(4) 0.034(5) 0.030(5)
F4_63 0.051(5) 0.054(6) 0.078(6) 0.010(5) 0.026(4) 0.017(4)
F5_63 0.103(7) 0.066(6) 0.090(6) 0.035(5) 0.054(6) 0.066(6)
F6_63 0.065(6) 0.067(6) 0.070(6) 0.024(5) 0.050(5) 0.027(5)
C4_63 0.032(6) 0.059(6) 0.062(6) 0.030(5) 0.024(4) 0.025(5)
F7_63 0.044(5) 0.062(5) 0.071(6) 0.015(4) 0.022(5) 0.015(5)
F8_63 0.031(5) 0.121(8) 0.134(8) 0.095(7) 0.021(5) 0.032(6)
F9_63 0.037(5) 0.074(6) 0.082(6) 0.035(5) 0.040(5) 0.031(5)
O1_64 0.023(4) 0.024(4) 0.035(4) 0.016(3) 0.010(3) 0.015(3)
C1_64 0.035(5) 0.025(5) 0.038(4) 0.019(4) 0.013(4) 0.020(4)
C2_64 0.056(6) 0.038(6) 0.041(5) 0.022(4) 0.016(5) 0.020(5)
F1_64 0.092(7) 0.061(6) 0.061(6) 0.042(5) 0.019(5) 0.044(6)
F2_64 0.053(5) 0.042(5) 0.050(5) 0.023(4) 0.024(4) 0.010(4)
F3_64 0.077(6) 0.049(5) 0.049(5) 0.020(4) 0.029(5) 0.025(5)
C3_64 0.031(5) 0.025(5) 0.045(5) 0.020(4) 0.013(4) 0.017(4)
F4_64 0.045(5) 0.025(4) 0.057(5) 0.015(3) 0.013(4) 0.020(4)
F5_64 0.051(5) 0.041(5) 0.052(4) 0.030(4) 0.019(4) 0.029(4)
F6_64 0.038(4) 0.032(4) 0.066(5) 0.017(4) 0.021(4) 0.024(4)
C4_64 0.037(6) 0.038(6) 0.053(6) 0.021(4) 0.009(4) 0.022(5)
F7_64 0.038(5) 0.048(5) 0.047(4) 0.016(4) 0.001(4) 0.017(4)
F8_64 0.037(5) 0.038(5) 0.062(5) 0.023(4) 0.014(4) 0.017(4)
F9_64 0.037(5) 0.046(5) 0.077(6) 0.018(4) -0.008(4) 0.029(4)
O1_65 0.018(4) 0.020(4) 0.044(5) 0.023(4) 0.012(4) 0.012(4)
C1_65 0.024(5) 0.025(4) 0.049(5) 0.027(4) 0.015(4) 0.019(4)
C2_65 0.018(5) 0.035(6) 0.077(6) 0.034(5) 0.016(4) 0.017(4)
F1_65 0.023(4) 0.034(4) 0.113(7) 0.032(4) 0.010(4) 0.019(4)
F2_65 0.043(5) 0.069(6) 0.095(6) 0.052(5) 0.039(4) 0.045(5)
F3_65 0.031(5) 0.030(4) 0.074(6) 0.026(4) 0.006(4) 0.021(4)
C3_65 0.031(5) 0.028(5) 0.054(5) 0.019(4) 0.012(4) 0.023(4)
F5_65 0.044(5) 0.027(4) 0.062(5) 0.009(4) -0.004(4) 0.022(4)
F6_65 0.027(4) 0.039(5) 0.078(6) 0.028(4) 0.009(4) 0.018(4)
F7_65 0.082(6) 0.060(5) 0.054(5) 0.035(4) 0.014(4) 0.041(5)
C4_65 0.049(6) 0.038(6) 0.054(5) 0.032(5) 0.026(5) 0.026(5)
F8_65 0.069(6) 0.051(5) 0.086(6) 0.049(5) 0.040(5) 0.037(5)
F9_65 0.058(5) 0.057(6) 0.080(6) 0.047(5) 0.046(5) 0.039(5)
F4_65 0.045(5) 0.045(5) 0.048(5) 0.013(4) 0.003(4) 0.028(4)
O1_66 0.016(4) 0.029(5) 0.050(5) 0.021(4) 0.012(3) 0.016(4)
C1_66 0.019(5) 0.033(5) 0.052(5) 0.023(4) 0.012(4) 0.017(4)
C2_66 0.023(5) 0.038(5) 0.048(5) 0.024(4) 0.012(4) 0.017(4)
F1_66 0.052(5) 0.073(6) 0.056(5) 0.036(5) 0.028(4) 0.035(5)
F2_66 0.051(6) 0.044(5) 0.066(6) 0.010(4) -0.007(5) 0.033(5)
F3_66 0.024(4) 0.048(5) 0.067(6) 0.026(4) 0.006(4) 0.019(4)
C3_66 0.023(6) 0.063(7) 0.057(6) 0.025(5) 0.018(5) 0.018(5)
F4_66 0.034(5) 0.082(6) 0.068(6) 0.051(5) 0.020(4) 0.022(5)
F5_66 0.035(5) 0.095(7) 0.087(7) 0.048(6) 0.032(5) 0.037(5)
F6_66 0.032(5) 0.098(7) 0.059(5) 0.017(4) 0.027(4) 0.021(5)
C4_66 0.021(6) 0.039(6) 0.083(6) 0.032(5) 0.004(5) 0.015(5)
F7_66 0.024(4) 0.053(5) 0.086(6) 0.038(5) 0.010(4) 0.027(4)
F8_66 0.040(5) 0.048(5) 0.096(6) 0.019(4) 0.003(4) 0.027(4)
F9_66 0.038(5) 0.080(6) 0.130(7) 0.089(6) 0.034(5) 0.039(5)
Al15 0.017(2) 0.019(2) 0.028(2) 0.0144(17) 0.0082(17) 0.0105(18)
O1_67 0.022(5) 0.022(4) 0.035(4) 0.013(3) 0.009(4) 0.012(4)
C1_67 0.027(5) 0.027(5) 0.037(4) 0.015(3) 0.016(4) 0.018(4)
C2_67 0.033(5) 0.027(5) 0.041(5) 0.016(4) 0.019(4) 0.020(4)
F1_67 0.028(4) 0.034(4) 0.051(5) 0.022(4) 0.024(4) 0.021(4)
F2_67 0.048(5) 0.032(4) 0.041(4) 0.021(4) 0.024(4) 0.027(4)
F3_67 0.035(4) 0.018(4) 0.042(4) 0.007(3) 0.020(4) 0.012(3)
C3_67 0.029(5) 0.034(5) 0.049(5) 0.022(4) 0.021(4) 0.021(5)
F4_67 0.038(5) 0.048(5) 0.048(4) 0.021(4) 0.008(4) 0.031(4)
F5_67 0.044(5) 0.035(4) 0.063(5) 0.024(4) 0.022(4) 0.031(4)
F6_67 0.027(4) 0.042(5) 0.058(5) 0.026(4) 0.022(4) 0.025(4)
C4_67 0.035(5) 0.024(5) 0.039(5) 0.015(4) 0.019(4) 0.015(5)
F7_67 0.039(4) 0.042(5) 0.042(5) 0.023(4) 0.012(4) 0.020(4)
F8_67 0.050(5) 0.032(4) 0.042(5) 0.018(4) 0.031(4) 0.023(4)
F9_67 0.038(4) 0.024(4) 0.037(4) 0.018(3) 0.017(4) 0.014(3)
O1_68 0.024(5) 0.020(4) 0.031(4) 0.011(4) 0.012(4) 0.008(4)
C1_68 0.030(5) 0.033(5) 0.045(4) 0.026(4) 0.027(4) 0.021(4)
C2_68 0.042(6) 0.038(5) 0.042(5) 0.022(4) 0.028(4) 0.020(5)
F1_68 0.050(5) 0.032(4) 0.049(5) 0.020(4) 0.025(4) 0.017(4)
F2_68 0.041(5) 0.039(5) 0.047(5) 0.021(4) 0.018(4) 0.016(4)
F3_68 0.063(6) 0.054(5) 0.054(5) 0.028(4) 0.043(5) 0.028(5)
C3_68 0.034(6) 0.036(5) 0.046(5) 0.027(4) 0.022(4) 0.021(5)
F4_68 0.037(4) 0.041(5) 0.052(5) 0.024(4) 0.020(4) 0.029(4)
F5_68 0.043(5) 0.052(5) 0.047(4) 0.033(4) 0.023(4) 0.027(4)
F6_68 0.032(4) 0.025(4) 0.051(5) 0.022(3) 0.016(3) 0.012(3)
C4_68 0.040(6) 0.056(6) 0.061(6) 0.039(5) 0.032(4) 0.034(5)
F7_68 0.039(5) 0.073(6) 0.068(5) 0.051(5) 0.042(4) 0.039(5)
F8_68 0.028(4) 0.057(5) 0.060(4) 0.039(4) 0.023(4) 0.025(4)
F9_68 0.057(6) 0.059(5) 0.079(6) 0.049(5) 0.042(5) 0.047(5)
O1_69 0.020(4) 0.035(5) 0.029(4) 0.012(4) 0.007(3) 0.013(3)
C1_69 0.022(5) 0.033(5) 0.044(5) 0.015(4) 0.009(4) 0.009(4)
C2_69 0.025(6) 0.074(7) 0.069(6) 0.046(6) 0.004(5) 0.007(5)
F1_69 0.045(6) 0.079(6) 0.111(8) 0.065(5) -0.001(5) 0.017(5)
F2_69 0.053(7) 0.121(9) 0.056(6) 0.035(6) 0.010(5) -0.002(6)
F3_69 0.022(4) 0.079(7) 0.108(8) 0.057(6) 0.009(4) 0.013(4)
C3_69 0.036(6) 0.044(6) 0.087(7) 0.016(5) 0.014(5) 0.014(5)
F4_69 0.059(6) 0.055(6) 0.142(9) 0.013(6) 0.061(6) 0.016(5)
F5_69 0.043(5) 0.050(5) 0.064(6) 0.008(4) 0.014(4) 0.008(4)
F6_69 0.069(7) 0.058(6) 0.125(7) 0.044(6) 0.014(6) 0.031(6)
C4_69 0.045(6) 0.059(7) 0.059(6) 0.017(5) 0.023(5) 0.013(5)
F7_69 0.037(5) 0.049(5) 0.078(6) 0.025(5) 0.029(4) 0.011(4)
F8_69 0.055(6) 0.070(6) 0.055(5) 0.019(5) 0.026(4) 0.012(5)
F9_69 0.055(6) 0.051(6) 0.141(9) 0.020(6) 0.045(6) 0.019(5)
O1_70 0.043(5) 0.028(5) 0.038(5) 0.017(4) 0.009(4) 0.025(4)
C1_70 0.055(6) 0.049(5) 0.041(5) 0.026(4) 0.015(4) 0.043(5)
C2_70 0.079(7) 0.063(7) 0.044(5) 0.015(5) 0.000(5) 0.056(6)
F1_70 0.163(10) 0.101(8) 0.041(5) 0.023(5) 0.019(5) 0.113(8)
F2_70 0.084(6) 0.073(7) 0.130(9) 0.048(6) -0.009(6) 0.030(5)
F3_70 0.064(5) 0.042(5) 0.039(4) 0.014(4) 0.008(4) 0.044(5)
C3_70 0.095(7) 0.101(8) 0.062(6) 0.049(5) 0.036(6) 0.080(7)
F4_70 0.068(6) 0.136(9) 0.083(7) 0.087(6) 0.039(5) 0.065(6)
F5_70 0.103(7) 0.092(7) 0.056(5) 0.057(5) 0.047(5) 0.081(6)
F6_70 0.149(9) 0.111(6) 0.048(5) 0.027(5) 0.031(5) 0.116(7)
C4_70 0.060(6) 0.065(6) 0.069(6) 0.037(5) 0.012(5) 0.039(5)
F7_70 0.050(5) 0.037(5) 0.060(5) 0.021(4) -0.001(4) 0.030(4)
F8_70 0.114(8) 0.178(10) 0.104(7) 0.098(7) 0.064(6) 0.122(8)
F9_70 0.037(5) 0.053(5) 0.065(6) 0.033(4) 0.010(4) 0.028(4)
Al16 0.019(2) 0.030(2) 0.038(2) 0.0129(19) 0.0104(18) 0.0123(19)
O1_71 0.062(6) 0.076(7) 0.083(7) 0.055(6) 0.050(5) 0.056(5)
C1_71 0.043(5) 0.054(6) 0.065(5) 0.032(4) 0.026(4) 0.034(5)
C2_71 0.053(6) 0.062(7) 0.064(6) 0.029(5) 0.017(5) 0.041(6)
F1_71 0.054(5) 0.056(6) 0.082(7) 0.023(5) 0.007(4) 0.026(4)
F2_71 0.057(6) 0.060(5) 0.053(5) 0.020(4) 0.011(4) 0.039(5)
F3_71 0.079(7) 0.073(6) 0.072(6) 0.032(5) 0.028(5) 0.059(6)
C3_71 0.049(6) 0.061(7) 0.062(6) 0.025(5) 0.026(5) 0.033(5)
F4_71 0.060(6) 0.072(6) 0.086(7) 0.046(5) 0.036(5) 0.035(5)
F5_71 0.048(5) 0.075(6) 0.081(7) 0.014(5) 0.025(5) 0.033(5)
F6_71 0.068(6) 0.065(6) 0.063(5) 0.016(4) 0.020(4) 0.038(5)
C4_71 0.051(6) 0.066(7) 0.072(6) 0.040(5) 0.031(5) 0.048(5)
F7_71 0.073(6) 0.092(6) 0.085(5) 0.059(5) 0.049(5) 0.065(6)
F8_71 0.073(6) 0.102(7) 0.096(7) 0.059(6) 0.044(5) 0.074(6)
F9_71 0.064(5) 0.061(5) 0.115(7) 0.051(5) 0.023(5) 0.039(4)
O1_72 0.027(5) 0.048(5) 0.056(6) 0.033(5) 0.014(4) 0.021(4)
C1_72 0.038(5) 0.050(5) 0.068(5) 0.041(4) 0.025(4) 0.027(4)
C2_72 0.047(6) 0.063(7) 0.080(6) 0.041(5) 0.031(5) 0.036(6)
F1_72 0.060(6) 0.089(7) 0.073(5) 0.032(5) 0.028(5) 0.043(5)
F2_72 0.044(5) 0.073(6) 0.098(7) 0.040(5) 0.032(5) 0.037(5)
F3_72 0.061(6) 0.066(6) 0.094(6) 0.047(5) 0.031(5) 0.046(5)
C3_72 0.045(6) 0.052(7) 0.070(6) 0.038(5) 0.020(5) 0.023(5)
F4_72 0.040(5) 0.061(5) 0.057(5) 0.032(4) 0.015(4) 0.024(4)
F5_72 0.046(5) 0.087(7) 0.097(7) 0.072(6) 0.033(5) 0.028(5)
F6_72 0.055(6) 0.060(5) 0.085(6) 0.038(5) 0.015(5) 0.035(5)
C4_72 0.039(6) 0.046(6) 0.074(6) 0.035(5) 0.016(5) 0.024(5)
F7_72 0.037(5) 0.053(5) 0.111(7) 0.051(5) 0.015(5) 0.018(4)
F8_72 0.043(5) 0.046(5) 0.074(6) 0.031(4) 0.019(4) 0.024(4)
F9_72 0.047(5) 0.066(6) 0.089(6) 0.026(5) 0.015(5) 0.035(5)
O1_73 0.030(5) 0.036(4) 0.065(5) 0.013(4) 0.010(4) 0.014(4)
C1_73 0.028(5) 0.034(5) 0.064(5) 0.014(4) 0.015(4) 0.013(4)
C2_73 0.033(6) 0.056(7) 0.065(6) 0.020(5) 0.012(5) 0.017(5)
F1_73 0.044(5) 0.072(6) 0.072(6) 0.017(5) 0.009(4) 0.018(4)
F2_73 0.041(5) 0.092(7) 0.070(6) 0.037(5) 0.018(5) 0.020(5)
F3_73 0.057(6) 0.071(6) 0.076(6) 0.036(5) 0.014(5) 0.034(5)
C3_73 0.040(6) 0.057(7) 0.076(7) 0.019(5) 0.016(5) 0.029(6)
F4_73 0.063(6) 0.059(6) 0.096(7) 0.026(5) 0.019(5) 0.041(5)
F5_73 0.062(6) 0.076(6) 0.090(6) 0.010(5) 0.023(5) 0.043(5)
F6_73 0.048(5) 0.084(6) 0.100(7) 0.031(6) 0.027(5) 0.043(5)
C4_73 0.038(6) 0.040(6) 0.080(7) 0.021(5) 0.021(5) 0.015(5)
F7_73 0.048(5) 0.087(7) 0.108(7) 0.050(6) 0.044(5) 0.047(5)
F8_73 0.055(6) 0.070(6) 0.090(6) 0.041(5) 0.034(5) 0.032(5)
F9_73 0.038(5) 0.037(4) 0.102(7) 0.013(4) 0.023(5) 0.006(4)
O1_74 0.030(5) 0.030(5) 0.052(4) 0.020(4) 0.007(4) 0.010(4)
C1_74 0.036(5) 0.049(5) 0.050(5) 0.027(4) 0.015(4) 0.028(4)
C2_74 0.046(6) 0.054(6) 0.072(6) 0.032(5) 0.021(5) 0.033(5)
F1_74 0.050(5) 0.057(5) 0.072(6) 0.040(5) 0.017(4) 0.022(4)
F2_74 0.061(6) 0.052(6) 0.078(6) 0.025(5) 0.025(5) 0.035(5)
F3_74 0.064(6) 0.075(6) 0.090(6) 0.048(5) 0.034(5) 0.055(5)
C3_74 0.069(7) 0.090(8) 0.070(6) 0.052(6) 0.040(5) 0.061(6)
F4_74 0.069(5) 0.114(8) 0.112(7) 0.073(6) 0.053(5) 0.061(6)
F5_74 0.123(8) 0.106(7) 0.089(7) 0.055(5) 0.071(6) 0.087(6)
F6_74 0.096(8) 0.131(9) 0.100(7) 0.085(7) 0.063(6) 0.091(7)
C4_74 0.050(6) 0.053(6) 0.060(6) 0.031(5) 0.016(4) 0.032(5)
F7_74 0.058(6) 0.066(6) 0.066(5) 0.035(5) 0.004(4) 0.034(5)
F8_74 0.072(7) 0.038(5) 0.071(6) 0.019(4) 0.001(5) 0.026(5)
F9_74 0.043(5) 0.065(6) 0.078(6) 0.044(5) 0.023(4) 0.031(5)
In1 0.0176(5) 0.0230(5) 0.0215(5) 0.0150(4) 0.0092(4) 0.0130(4)
In2 0.0185(5) 0.0276(6) 0.0295(6) 0.0187(5) 0.0106(5) 0.0123(5)
In3 0.0150(5) 0.0221(5) 0.0220(5) 0.0142(4) 0.0072(4) 0.0108(4)
In4 0.0189(5) 0.0267(6) 0.0270(6) 0.0167(5) 0.0097(5) 0.0111(5)
N1_75 0.018(5) 0.032(4) 0.024(4) 0.018(3) 0.011(4) 0.019(4)
N2_75 0.028(6) 0.021(4) 0.029(4) 0.012(4) 0.010(4) 0.014(4)
C1_75 0.031(8) 0.037(6) 0.045(7) 0.028(5) 0.022(6) 0.021(6)
C2_75 0.026(8) 0.029(6) 0.038(6) 0.024(5) 0.014(6) 0.012(6)
C3_75 0.029(8) 0.037(6) 0.033(7) 0.022(5) 0.011(6) 0.015(6)
C4_75 0.025(7) 0.033(6) 0.023(5) 0.011(5) 0.005(5) 0.010(6)
C5_75 0.0220(8) 0.0272(8) 0.0328(8) 0.0174(7) 0.0115(7) 0.0150(7)
C6_75 0.0220(8) 0.0272(8) 0.0328(8) 0.0174(7) 0.0115(7) 0.0150(7)
C7_75 0.028(7) 0.027(5) 0.038(6) 0.015(4) 0.017(6) 0.016(5)
C8_75 0.045(9) 0.033(6) 0.045(7) 0.018(5) 0.017(7) 0.022(6)
C9_75 0.028(8) 0.029(6) 0.039(6) 0.018(5) 0.007(6) 0.014(6)
C10_75 0.025(7) 0.029(5) 0.036(6) 0.019(5) 0.004(6) 0.015(5)
N1_76 0.016(4) 0.025(4) 0.029(5) 0.011(4) 0.007(3) 0.012(3)
N2_76 0.015(4) 0.024(4) 0.016(5) 0.011(4) 0.003(4) 0.008(3)
C1_76 0.019(6) 0.028(5) 0.038(7) 0.011(5) 0.005(5) 0.016(4)
C2_76 0.030(6) 0.032(6) 0.039(8) 0.014(5) 0.008(5) 0.022(5)
C3_76 0.037(6) 0.049(7) 0.059(10) 0.012(6) 0.010(6) 0.031(6)
C4_76 0.034(7) 0.044(6) 0.047(8) 0.010(5) 0.006(6) 0.032(5)
C5_76 0.0220(8) 0.0272(8) 0.0328(8) 0.0174(7) 0.0115(7) 0.0150(7)
C6_76 0.0220(8) 0.0272(8) 0.0328(8) 0.0174(7) 0.0115(7) 0.0150(7)
C7_76 0.024(5) 0.038(6) 0.037(7) 0.021(5) 0.013(4) 0.016(4)
C9_76 0.021(6) 0.034(6) 0.041(8) 0.021(5) 0.007(5) 0.010(5)
C8_76 0.021(6) 0.027(6) 0.041(8) 0.016(5) 0.004(5) 0.007(5)
C10_76 0.023(5) 0.025(5) 0.030(7) 0.015(5) 0.006(5) 0.006(4)
N1_77 0.020(5) 0.022(4) 0.038(5) 0.019(4) 0.014(4) 0.013(4)
N2_77 0.016(5) 0.026(4) 0.030(5) 0.019(3) 0.013(4) 0.017(4)
C1_77 0.028(7) 0.034(6) 0.034(6) 0.018(4) 0.011(5) 0.022(5)
C2_77 0.022(6) 0.036(6) 0.041(7) 0.012(5) 0.008(5) 0.021(5)
C3_77 0.023(6) 0.025(6) 0.055(7) 0.014(5) 0.012(5) 0.019(5)
C4_77 0.019(5) 0.026(5) 0.051(6) 0.021(4) 0.014(5) 0.020(4)
C5_77 0.0220(8) 0.0272(8) 0.0328(8) 0.0174(7) 0.0115(7) 0.0150(7)
C6_77 0.0220(8) 0.0272(8) 0.0328(8) 0.0174(7) 0.0115(7) 0.0150(7)
C7_77 0.024(7) 0.041(6) 0.038(6) 0.029(5) 0.016(5) 0.024(6)
C8_77 0.021(7) 0.046(6) 0.035(6) 0.024(5) 0.015(6) 0.023(6)
C9_77 0.032(7) 0.050(6) 0.036(6) 0.027(5) 0.025(6) 0.034(6)
C10_77 0.017(6) 0.028(6) 0.027(5) 0.013(4) 0.009(5) 0.015(5)
N1_78 0.023(4) 0.028(4) 0.027(4) 0.011(4) 0.010(3) 0.019(4)
N2_78 0.021(4) 0.029(5) 0.026(4) 0.020(4) 0.009(3) 0.015(4)
C1_78 0.023(5) 0.037(6) 0.032(6) 0.022(5) 0.013(4) 0.021(5)
C2_78 0.031(6) 0.036(6) 0.040(7) 0.027(5) 0.021(5) 0.026(5)
C3_78 0.040(6) 0.035(6) 0.043(7) 0.027(5) 0.026(5) 0.026(5)
C4_78 0.041(6) 0.036(6) 0.043(7) 0.021(5) 0.022(5) 0.026(5)
C5_78 0.0220(8) 0.0272(8) 0.0328(8) 0.0174(7) 0.0115(7) 0.0150(7)
C6_78 0.0220(8) 0.0272(8) 0.0328(8) 0.0174(7) 0.0115(7) 0.0150(7)
C7_78 0.031(5) 0.037(6) 0.042(6) 0.014(5) 0.011(4) 0.017(5)
C8_78 0.027(6) 0.036(7) 0.045(7) 0.017(6) 0.009(5) 0.013(5)
C9_78 0.025(6) 0.044(7) 0.040(7) 0.017(5) 0.011(5) 0.015(5)
C10_78 0.022(5) 0.038(6) 0.029(6) 0.023(5) 0.009(4) 0.012(5)
N1_79 0.029(5) 0.029(4) 0.026(6) 0.016(4) 0.017(4) 0.018(4)
N2_79 0.022(4) 0.023(5) 0.027(6) 0.018(4) 0.015(4) 0.014(4)
C1_79 0.034(6) 0.039(6) 0.030(8) 0.017(6) 0.015(5) 0.028(5)
C2_79 0.030(6) 0.044(6) 0.036(8) 0.024(6) 0.020(5) 0.027(5)
C3_79 0.029(6) 0.049(6) 0.032(8) 0.022(6) 0.016(5) 0.026(5)
C4_79 0.026(5) 0.043(6) 0.040(8) 0.021(6) 0.014(5) 0.019(5)
C5_79 0.0220(8) 0.0272(8) 0.0328(8) 0.0174(7) 0.0115(7) 0.0150(7)
C6_79 0.0220(8) 0.0272(8) 0.0328(8) 0.0174(7) 0.0115(7) 0.0150(7)
C7_79 0.041(7) 0.034(6) 0.048(9) 0.024(6) 0.031(6) 0.022(5)
C8_79 0.052(7) 0.042(8) 0.080(12) 0.041(8) 0.043(7) 0.030(6)
C9_79 0.048(7) 0.038(7) 0.059(10) 0.033(7) 0.036(7) 0.033(6)
C10_79 0.030(6) 0.038(7) 0.048(9) 0.025(6) 0.020(6) 0.024(6)
N1_80 0.018(5) 0.030(5) 0.023(5) 0.016(4) 0.011(4) 0.015(5)
N2_80 0.021(5) 0.028(5) 0.035(5) 0.024(5) 0.013(4) 0.016(5)
C1_80 0.033(7) 0.031(7) 0.038(7) 0.026(6) 0.026(6) 0.022(6)
C2_80 0.031(7) 0.042(8) 0.052(8) 0.039(7) 0.024(7) 0.022(7)
C3_80 0.030(7) 0.028(7) 0.046(8) 0.023(6) 0.015(6) 0.015(6)
C4_80 0.029(7) 0.040(7) 0.049(8) 0.032(7) 0.019(7) 0.025(6)
C5_80 0.0220(8) 0.0272(8) 0.0328(8) 0.0174(7) 0.0115(7) 0.0150(7)
C6_80 0.0220(8) 0.0272(8) 0.0328(8) 0.0174(7) 0.0115(7) 0.0150(7)
C7_80 0.042(8) 0.058(8) 0.054(8) 0.037(7) 0.028(7) 0.041(8)
C8_80 0.041(8) 0.041(8) 0.052(9) 0.024(7) 0.029(7) 0.032(7)
C9_80 0.029(7) 0.041(8) 0.058(9) 0.032(7) 0.032(7) 0.024(7)
C10_80 0.024(7) 0.030(7) 0.038(7) 0.022(6) 0.019(6) 0.015(6)
In5 0.0185(5) 0.0221(5) 0.0237(5) 0.0140(4) 0.0083(4) 0.0116(4)
In6 0.0207(5) 0.0263(6) 0.0305(5) 0.0157(5) 0.0110(5) 0.0102(4)
In7 0.0172(5) 0.0274(6) 0.0252(5) 0.0144(4) 0.0085(4) 0.0144(5)
In8 0.0181(5) 0.0279(6) 0.0315(5) 0.0181(5) 0.0097(5) 0.0108(5)
N1_81 0.017(4) 0.023(5) 0.023(5) 0.009(4) 0.004(4) 0.010(4)
N2_81 0.022(5) 0.032(6) 0.038(5) 0.022(5) 0.013(4) 0.014(5)
C1_81 0.024(6) 0.034(7) 0.032(7) 0.018(6) 0.014(6) 0.018(6)
C2_81 0.033(7) 0.045(8) 0.055(10) 0.033(8) 0.026(7) 0.021(7)
C3_81 0.038(7) 0.040(8) 0.049(9) 0.029(7) 0.024(7) 0.021(6)
C4_81 0.031(7) 0.039(7) 0.044(8) 0.027(7) 0.019(6) 0.021(6)
C5_81 0.0220(8) 0.0272(8) 0.0328(8) 0.0174(7) 0.0115(7) 0.0150(7)
C6_81 0.0220(8) 0.0272(8) 0.0328(8) 0.0174(7) 0.0115(7) 0.0150(7)
C7_81 0.026(5) 0.026(7) 0.046(7) 0.015(6) 0.009(5) 0.014(5)
C8_81 0.028(6) 0.016(7) 0.066(8) 0.021(6) 0.023(6) 0.017(6)
C9_81 0.031(7) 0.045(9) 0.077(9) 0.040(8) 0.034(6) 0.025(7)
C10_81 0.029(6) 0.035(8) 0.053(8) 0.027(7) 0.029(6) 0.020(6)
N1_82 0.022(4) 0.033(5) 0.024(4) 0.021(4) 0.007(4) 0.020(4)
N2_82 0.025(4) 0.035(5) 0.029(4) 0.020(4) 0.014(3) 0.023(4)
C1_82 0.023(5) 0.024(6) 0.039(7) 0.015(5) 0.011(5) 0.011(4)
C2_82 0.027(6) 0.028(6) 0.035(7) 0.014(5) -0.001(5) 0.013(5)
C3_82 0.036(6) 0.031(6) 0.037(7) 0.018(5) 0.005(5) 0.016(5)
C4_82 0.036(5) 0.032(5) 0.033(6) 0.019(4) 0.007(4) 0.020(4)
C5_82 0.0220(8) 0.0272(8) 0.0328(8) 0.0174(7) 0.0115(7) 0.0150(7)
C6_82 0.0220(8) 0.0272(8) 0.0328(8) 0.0174(7) 0.0115(7) 0.0150(7)
C7_82 0.049(6) 0.030(6) 0.039(6) 0.025(5) 0.027(5) 0.028(5)
C8_82 0.052(6) 0.043(7) 0.043(7) 0.033(5) 0.029(5) 0.037(5)
C9_82 0.041(7) 0.045(7) 0.045(7) 0.032(5) 0.020(5) 0.037(6)
C10_82 0.027(5) 0.036(6) 0.038(7) 0.023(5) 0.017(5) 0.020(5)
N1_83 0.019(5) 0.020(5) 0.039(5) 0.018(4) 0.011(4) 0.012(4)
N2_83 0.010(5) 0.024(4) 0.030(5) 0.017(3) 0.007(4) 0.009(4)
C1_83 0.033(6) 0.029(5) 0.040(6) 0.021(4) 0.013(5) 0.023(5)
C2_83 0.031(6) 0.027(6) 0.038(7) 0.015(5) 0.010(5) 0.020(5)
C3_83 0.027(6) 0.028(6) 0.049(7) 0.018(5) 0.010(5) 0.018(5)
C4_83 0.022(6) 0.024(5) 0.049(6) 0.018(4) 0.013(5) 0.014(4)
C5_83 0.0220(8) 0.0272(8) 0.0328(8) 0.0174(7) 0.0115(7) 0.0150(7)
C6_83 0.0220(8) 0.0272(8) 0.0328(8) 0.0174(7) 0.0115(7) 0.0150(7)
C7_83 0.028(7) 0.033(6) 0.034(6) 0.023(5) 0.014(5) 0.022(6)
C8_83 0.030(7) 0.039(6) 0.035(6) 0.022(5) 0.020(6) 0.025(5)
C9_83 0.019(6) 0.033(6) 0.033(6) 0.016(5) 0.009(5) 0.018(5)
C10_83 0.023(7) 0.029(6) 0.035(6) 0.017(5) 0.012(5) 0.019(5)
N1_84 0.025(4) 0.020(5) 0.026(6) 0.006(4) 0.012(4) 0.015(4)
N2_84 0.023(5) 0.024(4) 0.032(6) 0.013(4) 0.016(4) 0.016(4)
C1_84 0.018(6) 0.024(6) 0.041(8) 0.016(6) 0.018(5) 0.015(5)
C2_84 0.026(6) 0.036(7) 0.038(8) 0.019(6) 0.013(6) 0.026(6)
C3_84 0.029(6) 0.030(7) 0.052(9) 0.024(7) 0.023(6) 0.022(6)
C4_84 0.023(6) 0.026(6) 0.038(8) 0.021(6) 0.020(6) 0.019(5)
C5_84 0.0220(8) 0.0272(8) 0.0328(8) 0.0174(7) 0.0115(7) 0.0150(7)
C6_84 0.0220(8) 0.0272(8) 0.0328(8) 0.0174(7) 0.0115(7) 0.0150(7)
C7_84 0.016(5) 0.017(5) 0.031(7) 0.013(5) 0.008(4) 0.010(4)
C8_84 0.020(6) 0.032(6) 0.042(8) 0.023(6) 0.015(5) 0.020(5)
C9_84 0.027(6) 0.033(6) 0.049(9) 0.023(6) 0.016(5) 0.021(5)
C10_84 0.028(5) 0.029(6) 0.049(8) 0.023(6) 0.021(5) 0.021(5)
N1_85 0.019(5) 0.033(5) 0.035(4) 0.015(4) 0.010(4) 0.018(4)
N2_85 0.009(5) 0.036(5) 0.028(4) 0.016(4) 0.002(4) 0.014(4)
C1_85 0.033(8) 0.042(6) 0.039(7) 0.021(5) 0.016(6) 0.028(6)
C2_85 0.021(7) 0.031(6) 0.034(6) 0.010(5) 0.002(5) 0.016(6)
C3_85 0.020(7) 0.037(6) 0.044(7) 0.010(5) 0.007(6) 0.019(6)
C4_85 0.017(7) 0.037(5) 0.033(6) 0.007(4) 0.008(5) 0.018(5)
C5_85 0.0220(8) 0.0272(8) 0.0328(8) 0.0174(7) 0.0115(7) 0.0150(7)
C6_85 0.0220(8) 0.0272(8) 0.0328(8) 0.0174(7) 0.0115(7) 0.0150(7)
C7_85 0.019(7) 0.049(7) 0.034(6) 0.023(5) 0.011(5) 0.021(6)
C8_85 0.023(7) 0.053(7) 0.046(7) 0.031(6) 0.019(6) 0.023(6)
C9_85 0.033(8) 0.059(7) 0.049(7) 0.036(6) 0.021(6) 0.031(7)
C10_85 0.033(8) 0.041(6) 0.051(7) 0.028(6) 0.024(7) 0.025(6)
N1_86 0.018(4) 0.022(4) 0.020(5) 0.010(4) 0.004(4) 0.012(4)
N2_86 0.019(4) 0.027(4) 0.042(5) 0.017(4) 0.011(4) 0.014(4)
C1_86 0.030(6) 0.031(5) 0.045(8) 0.019(5) 0.013(5) 0.018(5)
C2_86 0.027(6) 0.033(6) 0.038(8) 0.016(6) 0.014(5) 0.016(5)
C3_86 0.022(6) 0.033(6) 0.050(9) 0.020(6) 0.005(6) 0.010(5)
C4_86 0.024(5) 0.033(6) 0.036(7) 0.020(5) 0.014(4) 0.018(4)
C5_86 0.0220(8) 0.0272(8) 0.0328(8) 0.0174(7) 0.0115(7) 0.0150(7)
C6_86 0.0220(8) 0.0272(8) 0.0328(8) 0.0174(7) 0.0115(7) 0.0150(7)
C7_86 0.036(7) 0.035(6) 0.059(8) 0.030(6) 0.024(6) 0.026(5)
C8_86 0.044(7) 0.038(6) 0.103(10) 0.036(6) 0.033(7) 0.030(6)
C9_86 0.037(7) 0.036(7) 0.074(9) 0.032(6) 0.040(6) 0.022(6)
C10_86 0.028(6) 0.019(5) 0.062(8) 0.014(5) 0.022(5) 0.010(5)
In9 0.0148(5) 0.0201(5) 0.0240(5) 0.0117(4) 0.0080(4) 0.0091(4)
In10 0.0171(5) 0.0242(6) 0.0298(6) 0.0147(5) 0.0100(5) 0.0085(5)
In11 0.0148(5) 0.0220(5) 0.0264(5) 0.0140(4) 0.0091(4) 0.0111(4)
In12 0.0163(5) 0.0240(6) 0.0339(6) 0.0164(5) 0.0104(5) 0.0095(5)
N1_87 0.020(5) 0.022(5) 0.020(5) 0.009(4) 0.005(4) 0.013(4)
N2_87 0.017(5) 0.017(5) 0.013(5) 0.003(4) 0.000(4) 0.002(4)
C1_87 0.031(7) 0.032(7) 0.031(7) 0.014(6) 0.011(6) 0.019(6)
C2_87 0.040(8) 0.049(8) 0.035(8) 0.024(7) 0.021(7) 0.034(7)
C3_87 0.051(8) 0.057(8) 0.041(8) 0.029(7) 0.027(7) 0.045(8)
C4_87 0.046(8) 0.050(8) 0.039(8) 0.024(7) 0.020(7) 0.038(7)
C5_87 0.0220(8) 0.0272(8) 0.0328(8) 0.0174(7) 0.0115(7) 0.0150(7)
C6_87 0.0220(8) 0.0272(8) 0.0328(8) 0.0174(7) 0.0115(7) 0.0150(7)
C7_87 0.036(7) 0.037(7) 0.051(8) 0.031(7) 0.015(7) 0.022(7)
C8_87 0.049(8) 0.047(9) 0.060(10) 0.035(8) 0.023(8) 0.025(7)
C9_87 0.036(8) 0.038(8) 0.038(8) 0.024(7) 0.017(7) 0.013(6)
C10_87 0.027(7) 0.041(8) 0.038(8) 0.023(7) 0.018(6) 0.018(6)
N1_88 0.021(4) 0.023(4) 0.026(4) 0.016(3) 0.008(3) 0.019(4)
N2_88 0.021(4) 0.032(5) 0.033(5) 0.014(4) 0.011(3) 0.017(4)
C1_88 0.020(5) 0.023(5) 0.026(6) 0.009(5) 0.006(4) 0.014(4)
C2_88 0.023(6) 0.025(6) 0.037(7) 0.010(5) 0.005(5) 0.010(5)
C3_88 0.032(6) 0.029(6) 0.037(7) 0.016(5) 0.009(5) 0.015(5)
C4_88 0.033(5) 0.029(5) 0.040(6) 0.015(4) 0.010(4) 0.021(4)
C5_88 0.0220(8) 0.0272(8) 0.0328(8) 0.0174(7) 0.0115(7) 0.0150(7)
C6_88 0.0220(8) 0.0272(8) 0.0328(8) 0.0174(7) 0.0115(7) 0.0150(7)
C7_88 0.032(6) 0.043(7) 0.050(7) 0.004(6) 0.020(5) 0.017(6)
C8_88 0.038(6) 0.061(8) 0.065(8) 0.017(6) 0.026(6) 0.032(6)
C9_88 0.030(7) 0.056(8) 0.050(7) 0.026(6) 0.027(6) 0.027(6)
C10_88 0.024(5) 0.049(7) 0.044(7) 0.021(6) 0.016(5) 0.026(5)
N1_89 0.021(5) 0.027(4) 0.037(5) 0.023(4) 0.014(4) 0.018(4)
N2_89 0.014(4) 0.024(5) 0.031(5) 0.016(4) 0.008(4) 0.009(4)
C1_89 0.031(7) 0.034(6) 0.042(6) 0.024(5) 0.022(5) 0.023(6)
C2_89 0.055(8) 0.051(7) 0.064(7) 0.048(6) 0.044(7) 0.045(6)
C3_89 0.055(8) 0.055(7) 0.066(7) 0.049(6) 0.051(7) 0.044(6)
C4_89 0.034(7) 0.040(7) 0.059(7) 0.039(5) 0.030(6) 0.029(6)
C5_89 0.0220(8) 0.0272(8) 0.0328(8) 0.0174(7) 0.0115(7) 0.0150(7)
C6_89 0.0220(8) 0.0272(8) 0.0328(8) 0.0174(7) 0.0115(7) 0.0150(7)
C7_89 0.015(5) 0.026(5) 0.033(5) 0.021(4) 0.004(4) 0.011(4)
C8_89 0.026(6) 0.027(6) 0.038(6) 0.018(5) 0.007(5) 0.013(5)
C9_89 0.030(6) 0.029(6) 0.031(6) 0.019(5) 0.004(5) 0.018(5)
C10_89 0.024(6) 0.031(6) 0.031(6) 0.019(4) 0.012(5) 0.014(5)
N1_90 0.014(4) 0.013(5) 0.023(5) 0.004(4) 0.003(4) 0.005(4)
N2_90 0.019(5) 0.026(5) 0.033(6) 0.013(4) 0.009(4) 0.012(4)
C1_90 0.023(6) 0.023(6) 0.025(7) 0.005(6) 0.001(5) 0.014(5)
C2_90 0.044(8) 0.029(7) 0.035(8) 0.011(6) 0.013(6) 0.028(6)
C3_90 0.048(8) 0.044(8) 0.043(9) 0.023(7) 0.020(7) 0.030(7)
C4_90 0.034(7) 0.028(7) 0.031(7) 0.018(6) 0.015(6) 0.017(6)
C5_90 0.0220(8) 0.0272(8) 0.0328(8) 0.0174(7) 0.0115(7) 0.0150(7)
C6_90 0.0220(8) 0.0272(8) 0.0328(8) 0.0174(7) 0.0115(7) 0.0150(7)
C7_90 0.021(5) 0.024(6) 0.050(9) 0.011(6) 0.018(5) 0.012(5)
C8_90 0.023(6) 0.036(7) 0.053(10) 0.009(6) 0.016(6) 0.019(5)
C9_90 0.026(6) 0.039(7) 0.037(9) 0.008(6) 0.007(6) 0.018(5)
C10_90 0.031(6) 0.027(6) 0.036(8) 0.012(6) 0.008(5) 0.017(5)
N1_91 0.016(5) 0.028(5) 0.022(4) 0.009(4) 0.004(4) 0.012(4)
N2_91 0.015(5) 0.028(4) 0.027(4) 0.018(4) 0.006(4) 0.011(4)
C1_91 0.028(8) 0.033(6) 0.045(7) 0.022(5) 0.017(6) 0.017(6)
C2_91 0.028(8) 0.033(6) 0.050(7) 0.023(6) 0.018(6) 0.020(6)
C3_91 0.042(9) 0.032(6) 0.047(7) 0.017(6) 0.019(7) 0.021(7)
C4_91 0.033(8) 0.032(6) 0.042(7) 0.014(5) 0.020(6) 0.017(6)
C5_91 0.0220(8) 0.0272(8) 0.0328(8) 0.0174(7) 0.0115(7) 0.0150(7)
C6_91 0.0220(8) 0.0272(8) 0.0328(8) 0.0174(7) 0.0115(7) 0.0150(7)
C7_91 0.040(9) 0.039(6) 0.029(6) 0.017(5) 0.015(6) 0.017(6)
C8_91 0.027(8) 0.044(6) 0.034(7) 0.026(5) 0.015(6) 0.014(6)
C9_91 0.045(9) 0.036(7) 0.037(7) 0.025(5) 0.019(6) 0.021(7)
C10_91 0.040(9) 0.028(6) 0.038(7) 0.022(5) 0.020(6) 0.016(6)
N1_92 0.018(4) 0.033(4) 0.037(6) 0.022(4) 0.014(4) 0.017(4)
N2_92 0.020(4) 0.027(4) 0.017(5) 0.012(4) 0.007(4) 0.013(4)
C1_92 0.018(6) 0.031(5) 0.050(8) 0.020(5) 0.013(5) 0.016(4)
C2_92 0.021(6) 0.031(6) 0.044(8) 0.023(5) 0.013(5) 0.016(5)
C3_92 0.024(6) 0.038(6) 0.075(10) 0.022(6) 0.014(6) 0.023(5)
C4_92 0.018(6) 0.036(5) 0.073(10) 0.022(5) 0.013(6) 0.018(5)
C5_92 0.0220(8) 0.0272(8) 0.0328(8) 0.0174(7) 0.0115(7) 0.0150(7)
C6_92 0.0220(8) 0.0272(8) 0.0328(8) 0.0174(7) 0.0115(7) 0.0150(7)
C7_92 0.023(5) 0.038(6) 0.052(8) 0.027(5) 0.015(4) 0.023(4)
C8_92 0.023(6) 0.039(6) 0.044(8) 0.027(5) 0.008(5) 0.017(5)
C9_92 0.015(5) 0.029(6) 0.056(9) 0.024(6) 0.007(5) 0.008(5)
C10_92 0.019(5) 0.028(5) 0.048(8) 0.013(5) 0.002(5) 0.009(4)
In13 0.0194(5) 0.0216(5) 0.0285(5) 0.0164(4) 0.0065(4) 0.0103(4)
In14 0.0175(5) 0.0287(5) 0.0392(7) 0.0228(5) 0.0058(5) 0.0066(4)
In15 0.0152(5) 0.0298(6) 0.0389(6) 0.0247(5) 0.0041(4) 0.0064(5)
In16 0.0208(5) 0.0266(5) 0.0385(7) 0.0215(5) 0.0078(5) 0.0079(4)
N1_93 0.021(5) 0.027(5) 0.029(5) 0.018(4) 0.006(4) 0.012(4)
N2_93 0.011(5) 0.027(5) 0.018(5) 0.012(4) -0.001(4) 0.008(4)
C1_93 0.033(7) 0.036(7) 0.040(7) 0.025(6) 0.018(6) 0.020(6)
C2_93 0.034(8) 0.030(7) 0.037(7) 0.017(6) 0.013(6) 0.016(6)
C3_93 0.061(10) 0.058(9) 0.070(9) 0.042(8) 0.043(9) 0.046(9)
C4_93 0.046(8) 0.049(8) 0.058(8) 0.032(7) 0.029(7) 0.037(7)
C5_93 0.0220(8) 0.0272(8) 0.0328(8) 0.0174(7) 0.0115(7) 0.0150(7)
C6_93 0.0220(8) 0.0272(8) 0.0328(8) 0.0174(7) 0.0115(7) 0.0150(7)
C7_93 0.028(7) 0.027(6) 0.038(7) 0.021(6) 0.016(6) 0.020(6)
C8_93 0.037(7) 0.025(7) 0.044(8) 0.026(6) 0.023(7) 0.021(6)
C9_93 0.033(7) 0.025(6) 0.030(7) 0.020(6) 0.018(6) 0.019(6)
C10_93 0.033(7) 0.022(6) 0.031(7) 0.019(6) 0.017(6) 0.018(6)
N1_94 0.031(4) 0.022(4) 0.024(4) 0.020(3) 0.008(3) 0.016(4)
N2_94 0.027(4) 0.022(4) 0.036(4) 0.014(4) 0.013(3) 0.016(4)
C1_94 0.026(5) 0.028(6) 0.037(6) 0.015(5) 0.009(4) 0.011(5)
C2_94 0.022(6) 0.036(7) 0.046(7) 0.016(5) 0.003(5) 0.011(5)
C3_94 0.038(6) 0.032(7) 0.052(7) 0.019(6) 0.009(5) 0.016(6)
C4_94 0.038(5) 0.038(6) 0.036(6) 0.017(5) 0.010(4) 0.018(5)
C5_94 0.0220(8) 0.0272(8) 0.0328(8) 0.0174(7) 0.0115(7) 0.0150(7)
C6_94 0.0220(8) 0.0272(8) 0.0328(8) 0.0174(7) 0.0115(7) 0.0150(7)
C7_94 0.050(7) 0.039(7) 0.047(6) 0.011(6) 0.023(5) 0.025(6)
C8_94 0.053(7) 0.051(8) 0.070(8) 0.027(6) 0.035(6) 0.033(6)
C9_94 0.039(7) 0.042(7) 0.068(8) 0.025(6) 0.032(6) 0.028(6)
C10_94 0.030(5) 0.035(7) 0.055(7) 0.032(5) 0.023(5) 0.022(5)
N1_95 0.018(5) 0.026(4) 0.030(5) 0.019(3) 0.002(4) 0.013(4)
N2_95 0.021(5) 0.026(5) 0.046(5) 0.024(4) 0.013(4) 0.017(4)
C1_95 0.025(7) 0.020(6) 0.033(5) 0.017(4) 0.008(5) 0.007(5)
C2_95 0.031(7) 0.043(6) 0.031(6) 0.014(5) 0.004(6) 0.017(6)
C3_95 0.022(7) 0.042(6) 0.036(6) 0.020(5) 0.008(5) 0.015(5)
C4_95 0.020(6) 0.037(6) 0.035(5) 0.023(5) 0.013(5) 0.019(5)
C5_95 0.0220(8) 0.0272(8) 0.0328(8) 0.0174(7) 0.0115(7) 0.0150(7)
C6_95 0.0220(8) 0.0272(8) 0.0328(8) 0.0174(7) 0.0115(7) 0.0150(7)
C7_95 0.016(5) 0.027(5) 0.044(6) 0.015(4) 0.015(4) 0.008(4)
C8_95 0.028(7) 0.030(7) 0.043(6) 0.008(5) 0.013(5) 0.007(5)
C9_95 0.031(6) 0.033(6) 0.046(7) 0.022(5) 0.019(5) 0.020(5)
C10_95 0.033(6) 0.033(6) 0.047(6) 0.024(4) 0.018(5) 0.027(5)
N1_96 0.020(5) 0.024(5) 0.037(6) 0.016(5) 0.013(4) 0.012(4)
N2_96 0.019(5) 0.021(4) 0.045(7) 0.013(4) 0.008(4) 0.011(4)
C1_96 0.013(6) 0.028(6) 0.040(8) 0.010(6) 0.002(6) 0.011(5)
C2_96 0.033(7) 0.033(7) 0.060(9) 0.019(7) 0.015(7) 0.022(6)
C3_96 0.036(7) 0.034(7) 0.066(10) 0.030(7) 0.023(7) 0.022(6)
C4_96 0.031(7) 0.028(6) 0.057(9) 0.030(7) 0.020(7) 0.015(6)
C5_96 0.0220(8) 0.0272(8) 0.0328(8) 0.0174(7) 0.0115(7) 0.0150(7)
C6_96 0.0220(8) 0.0272(8) 0.0328(8) 0.0174(7) 0.0115(7) 0.0150(7)
C7_96 0.023(5) 0.025(6) 0.057(10) 0.013(6) 0.016(5) 0.008(5)
C8_96 0.026(6) 0.031(6) 0.061(10) 0.005(6) 0.011(6) 0.012(5)
C9_96 0.034(7) 0.036(7) 0.105(14) 0.022(8) 0.026(8) 0.025(6)
C10_96 0.026(6) 0.035(7) 0.081(12) 0.024(7) 0.015(7) 0.021(6)
N1_97 0.034(5) 0.025(4) 0.043(5) 0.022(4) 0.013(4) 0.014(4)
N2_97 0.025(5) 0.030(4) 0.043(6) 0.024(4) 0.015(4) 0.017(4)
C1_97 0.038(7) 0.037(6) 0.057(8) 0.020(5) 0.014(6) 0.015(5)
C2_97 0.044(7) 0.035(7) 0.076(9) 0.026(6) 0.020(7) 0.019(6)
C3_97 0.035(7) 0.033(6) 0.081(9) 0.026(6) 0.019(6) 0.021(5)
C4_97 0.038(7) 0.036(6) 0.072(9) 0.028(6) 0.016(6) 0.022(5)
C5_97 0.0220(8) 0.0272(8) 0.0328(8) 0.0174(7) 0.0115(7) 0.0150(7)
C6_97 0.0220(8) 0.0272(8) 0.0328(8) 0.0174(7) 0.0115(7) 0.0150(7)
C7_97 0.028(5) 0.037(6) 0.079(10) 0.029(6) 0.012(5) 0.017(5)
C8_97 0.027(6) 0.032(6) 0.083(11) 0.028(6) 0.007(6) 0.011(5)
C9_97 0.021(6) 0.031(7) 0.086(11) 0.031(7) 0.010(6) 0.009(5)
C10_97 0.025(5) 0.034(5) 0.045(8) 0.023(5) 0.015(5) 0.015(5)
N1_98 0.021(5) 0.044(5) 0.041(5) 0.026(4) 0.009(4) 0.023(4)
N2_98 0.026(6) 0.028(5) 0.037(4) 0.015(4) 0.014(4) 0.018(4)
C1_98 0.025(7) 0.040(6) 0.061(8) 0.033(5) 0.018(6) 0.019(6)
C2_98 0.053(10) 0.067(8) 0.079(9) 0.054(7) 0.038(8) 0.036(8)
C3_98 0.052(9) 0.067(8) 0.068(8) 0.052(7) 0.029(8) 0.037(7)
C4_98 0.038(8) 0.063(7) 0.050(6) 0.040(6) 0.021(6) 0.030(7)
C5_98 0.0220(8) 0.0272(8) 0.0328(8) 0.0174(7) 0.0115(7) 0.0150(7)
C6_98 0.0220(8) 0.0272(8) 0.0328(8) 0.0174(7) 0.0115(7) 0.0150(7)
C7_98 0.048(9) 0.048(6) 0.048(6) 0.018(5) 0.023(6) 0.029(6)
C8_98 0.036(9) 0.047(7) 0.057(7) 0.018(6) 0.019(7) 0.022(7)
C9_98 0.019(7) 0.036(7) 0.055(7) 0.016(5) 0.011(6) 0.014(6)
C10_98 0.030(8) 0.033(6) 0.046(7) 0.022(5) 0.011(6) 0.015(6)

loop_
_atom_type_symbol
_atom_type_description
_atom_type_scat_dispersion_real
_atom_type_scat_dispersion_imag
_atom_type_scat_source
C C 0.0033 0.0016 'International Tables Vol C Tables 4.2.6.8 and 6.1.1.4'
H H 0.0000 0.0000 'International Tables Vol C Tables 4.2.6.8 and 6.1.1.4'
O O 0.0106 0.0060 'International Tables Vol C Tables 4.2.6.8 and 6.1.1.4'
F F 0.0171 0.0103 'International Tables Vol C Tables 4.2.6.8 and 6.1.1.4'
Al Al 0.0645 0.0514 'International Tables Vol C Tables 4.2.6.8 and 6.1.1.4'
In In -0.7276 1.3100 'International Tables Vol C Tables 4.2.6.8 and 6.1.1.4'
N N 0.0061 0.0033 'International Tables Vol C Tables 4.2.6.8 and 6.1.1.4'

loop_
_geom_angle_atom_site_label_1
_geom_angle_atom_site_label_2
_geom_angle_atom_site_label_3
_geom_angle
_geom_angle_site_symmetry_1
_geom_angle_site_symmetry_3
O1_2 Al1 O1_1 118.7(9) . .
O1_2 Al1 O1_4 92.0(8) . .
O1_1 Al1 O1_4 110.0(6) . .
O1_2 Al1 O1_3 116.2(9) . .
O1_1 Al1 O1_3 107.9(5) . .
O1_4 Al1 O1_3 110.9(5) . .
O1_1 Al1 O1A 107.4(8) . .
O1_4 Al1 O1A 118.8(7) . .
O1_3 Al1 O1A 101.1(8) . .
C1_1 O1_1 Al1 157.7(9) . .
O1_1 C1_1 C2_1 109.3(9) . .
O1_1 C1_1 C3_1 108.2(10) . .
C2_1 C1_1 C3_1 110.2(9) . .
O1_1 C1_1 C4_1 107.5(9) . .
C2_1 C1_1 C4_1 110.4(9) . .
C3_1 C1_1 C4_1 111.2(9) . .
F2_1 C2_1 F3_1 106.9(10) . .
F2_1 C2_1 F1_1 107.7(10) . .
F3_1 C2_1 F1_1 105.1(9) . .
F2_1 C2_1 C1_1 112.2(9) . .
F3_1 C2_1 C1_1 111.9(9) . .
F1_1 C2_1 C1_1 112.6(9) . .
F6_1 C3_1 F5_1 108.0(11) . .
F6_1 C3_1 F4_1 109.5(10) . .
F5_1 C3_1 F4_1 106.8(10) . .
F6_1 C3_1 C1_1 111.1(10) . .
F5_1 C3_1 C1_1 111.0(10) . .
F4_1 C3_1 C1_1 110.4(9) . .
F8_1 C4_1 F7_1 105.4(10) . .
F8_1 C4_1 F9_1 108.8(11) . .
F7_1 C4_1 F9_1 110.6(11) . .
F8_1 C4_1 C1_1 109.7(10) . .
F7_1 C4_1 C1_1 111.8(10) . .
F9_1 C4_1 C1_1 110.6(10) . .
C1_2 O1A Al1 144.4(14) . .
C1_2 O1_2 Al1 152.6(14) . .
O1_2 C1_2 C4_2 107.1(13) . .
O1A C1_2 C4_2 110.4(13) . .
O1_2 C1_2 C3_2 124.9(14) . .
O1A C1_2 C3_2 95.7(11) . .
C4_2 C1_2 C3_2 111.8(9) . .
O1_2 C1_2 C2_2 91.2(11) . .
O1A C1_2 C2_2 118.6(12) . .
C4_2 C1_2 C2_2 109.9(10) . .
C3_2 C1_2 C2_2 109.8(10) . .
F2_2 C2_2 F1_2 109.7(12) . .
F2_2 C2_2 F3_2 106.2(12) . .
F1_2 C2_2 F3_2 106.6(12) . .
F2_2 C2_2 C1_2 111.7(11) . .
F1_2 C2_2 C1_2 111.1(11) . .
F3_2 C2_2 C1_2 111.3(12) . .
F4_2 C3_2 F5_2 107.4(13) . .
F4_2 C3_2 F6_2 103.4(12) . .
F5_2 C3_2 F6_2 109.3(12) . .
F4_2 C3_2 C1_2 113.3(13) . .
F5_2 C3_2 C1_2 113.4(11) . .
F6_2 C3_2 C1_2 109.4(11) . .
F7_2 C4_2 F8_2 106.7(12) . .
F7_2 C4_2 F9_2 108.5(12) . .
F8_2 C4_2 F9_2 105.2(12) . .
F7_2 C4_2 C1_2 110.5(12) . .
F8_2 C4_2 C1_2 114.3(11) . .
F9_2 C4_2 C1_2 111.2(11) . .
C1_3 O1_3 Al1 154.9(8) . .
O1_3 C1_3 C4_3 110.4(8) . .
O1_3 C1_3 C2_3 108.1(9) . .
C4_3 C1_3 C2_3 109.3(8) . .
O1_3 C1_3 C3_3 111.2(9) . .
C4_3 C1_3 C3_3 109.3(9) . .
C2_3 C1_3 C3_3 108.5(8) . .
F3_3 C2_3 F1_3 107.6(10) . .
F3_3 C2_3 F2_3 107.4(10) . .
F1_3 C2_3 F2_3 106.1(10) . .
F3_3 C2_3 C1_3 110.8(9) . .
F1_3 C2_3 C1_3 111.1(9) . .
F2_3 C2_3 C1_3 113.5(9) . .
F5_3 C3_3 F4_3 107.6(10) . .
F5_3 C3_3 F6_3 107.5(10) . .
F4_3 C3_3 F6_3 106.1(10) . .
F5_3 C3_3 C1_3 110.9(10) . .
F4_3 C3_3 C1_3 111.1(9) . .
F6_3 C3_3 C1_3 113.3(9) . .
F9_3 C4_3 F7_3 108.0(9) . .
F9_3 C4_3 F8_3 106.8(9) . .
F7_3 C4_3 F8_3 107.9(9) . .
F9_3 C4_3 C1_3 110.6(9) . .
F7_3 C4_3 C1_3 111.5(8) . .
F8_3 C4_3 C1_3 111.8(9) . .
C1_4 O1_4 Al1 157.5(9) . .
O1_4 C1_4 C3_4 107.9(9) . .
O1_4 C1_4 C2_4 112.4(9) . .
C3_4 C1_4 C2_4 110.5(8) . .
O1_4 C1_4 C4_4 109.8(9) . .
C3_4 C1_4 C4_4 109.1(8) . .
C2_4 C1_4 C4_4 107.1(8) . .
F1_4 C2_4 F3_4 108.9(10) . .
F1_4 C2_4 F2_4 105.7(10) . .
F3_4 C2_4 F2_4 107.7(11) . .
F1_4 C2_4 C1_4 111.4(9) . .
F3_4 C2_4 C1_4 110.6(10) . .
F2_4 C2_4 C1_4 112.3(10) . .
F4_4 C3_4 F6_4 109.0(10) . .
F4_4 C3_4 F5_4 105.1(9) . .
F6_4 C3_4 F5_4 108.0(9) . .
F4_4 C3_4 C1_4 111.1(9) . .
F6_4 C3_4 C1_4 113.4(9) . .
F5_4 C3_4 C1_4 109.8(9) . .
F9_4 C4_4 F8_4 107.8(9) . .
F9_4 C4_4 F7_4 108.0(9) . .
F8_4 C4_4 F7_4 107.8(9) . .
F9_4 C4_4 C1_4 110.5(9) . .
F8_4 C4_4 C1_4 113.7(9) . .
F7_4 C4_4 C1_4 109.0(9) . .
O1_9 Al2 O1_23 110.4(14) . .
O1_49 Al2 O1_8 106.3(9) . .
O1_49 Al2 O1_5 111.3(9) . .
O1_8 Al2 O1_5 109.6(11) . .
O1_9 Al2 O1_22 111.2(12) . .
O1_23 Al2 O1_22 111.7(16) . .
O1_49 Al2 O1_7 118.3(8) . .
O1_8 Al2 O1_7 107.6(11) . .
O1_5 Al2 O1_7 103.7(10) . .
C1_5 O1_5 Al2 151.7(16) . .
O1_5 C1_5 C4_5 111.4(13) . .
O1_5 C1_5 C3_5 112.6(12) . .
C4_5 C1_5 C3_5 110.1(11) . .
O1_5 C1_5 C2_5 109.0(12) . .
C4_5 C1_5 C2_5 105.9(11) . .
C3_5 C1_5 C2_5 107.5(11) . .
F2_5 C2_5 F3_5 106.2(13) . .
F2_5 C2_5 F1_5 108.8(13) . .
F3_5 C2_5 F1_5 106.5(13) . .
F2_5 C2_5 C1_5 113.5(12) . .
F3_5 C2_5 C1_5 112.1(13) . .
F1_5 C2_5 C1_5 109.4(12) . .
F4_5 C3_5 F6_5 106.7(14) . .
F4_5 C3_5 F5_5 111.0(14) . .
F6_5 C3_5 F5_5 105.3(13) . .
F4_5 C3_5 C1_5 111.0(13) . .
F6_5 C3_5 C1_5 117.3(14) . .
F5_5 C3_5 C1_5 105.4(13) . .
F7_5 C4_5 F9_5 108.3(14) . .
F7_5 C4_5 F8_5 109.7(14) . .
F9_5 C4_5 F8_5 107.3(13) . .
F7_5 C4_5 C1_5 108.8(13) . .
F9_5 C4_5 C1_5 110.3(13) . .
F8_5 C4_5 C1_5 112.2(13) . .
C1_23 O1_23 Al2 153(2) . .
O1_23 C1_23 C4_23 111.6(16) . .
O1_23 C1_23 C3_23 110.5(15) . .
C4_23 C1_23 C3_23 108.9(14) . .
O1_23 C1_23 C2_23 108.6(16) . .
C4_23 C1_23 C2_23 108.8(13) . .
C3_23 C1_23 C2_23 108.4(13) . .
F1_23 C2_23 F2_23 108.2(17) . .
F1_23 C2_23 F3_23 111.0(18) . .
F2_23 C2_23 F3_23 110.9(18) . .
F1_23 C2_23 C1_23 110.4(18) . .
F2_23 C2_23 C1_23 112.0(17) . .
F3_23 C2_23 C1_23 104.2(18) . .
F6_23 C3_23 F4_23 106.5(17) . .
F6_23 C3_23 F5_23 111.3(17) . .
F4_23 C3_23 F5_23 106.9(17) . .
F6_23 C3_23 C1_23 109.6(16) . .
F4_23 C3_23 C1_23 109.5(17) . .
F5_23 C3_23 C1_23 112.9(17) . .
F7_23 C4_23 F9_23 109.7(19) . .
F7_23 C4_23 F8_23 105.3(18) . .
F9_23 C4_23 F8_23 107.2(18) . .
F7_23 C4_23 C1_23 117(2) . .
F9_23 C4_23 C1_23 107.2(17) . .
F8_23 C4_23 C1_23 110.3(19) . .
C1_49 O1_49 Al2 170.3(11) . .
O1_49 C1_49 C2_49 113.4(12) . .
O1_49 C1_49 C3_49 109.4(10) . .
C2_49 C1_49 C3_49 106.8(10) . .
O1_49 C1_49 C4_49 107.7(10) . .
C2_49 C1_49 C4_49 109.9(10) . .
C3_49 C1_49 C4_49 109.6(9) . .
F1_49 C2_49 F3_49 113.9(15) . .
F1_49 C2_49 F2_49 104.3(13) . .
F3_49 C2_49 F2_49 112.1(15) . .
F1_49 C2_49 C1_49 108.4(13) . .
F3_49 C2_49 C1_49 109.4(11) . .
F2_49 C2_49 C1_49 108.4(12) . .
F6_49 C3_49 F4_49 106.5(13) . .
F6_49 C3_49 F5_49 109.0(11) . .
F4_49 C3_49 F5_49 107.0(12) . .
F6_49 C3_49 C1_49 113.7(11) . .
F4_49 C3_49 C1_49 109.1(11) . .
F5_49 C3_49 C1_49 111.2(10) . .
F7_49 C4_49 F8_49 113.2(13) . .
F7_49 C4_49 F9_49 103.1(10) . .
F8_49 C4_49 F9_49 105.1(11) . .
F7_49 C4_49 C1_49 111.6(10) . .
F8_49 C4_49 C1_49 111.1(10) . .
F9_49 C4_49 C1_49 112.4(10) . .
C1_7 O1_7 Al2 146.3(15) . .
O1_7 C1_7 C4_7 118.0(14) . .
O1_7 C1_7 C2_7 109.0(13) . .
C4_7 C1_7 C2_7 113.7(14) . .
O1_7 C1_7 C3_7 109.9(14) . .
C4_7 C1_7 C3_7 101.2(12) . .
C2_7 C1_7 C3_7 103.8(12) . .
F2_7 C2_7 F1_7 110.7(17) . .
F2_7 C2_7 F3_7 104.3(16) . .
F1_7 C2_7 F3_7 108.7(17) . .
F2_7 C2_7 C1_7 109.0(15) . .
F1_7 C2_7 C1_7 114.7(19) . .
F3_7 C2_7 C1_7 108.8(16) . .
F5_7 C3_7 F6_7 109.9(16) . .
F5_7 C3_7 F4_7 101.6(16) . .
F6_7 C3_7 F4_7 129.9(18) . .
F5_7 C3_7 C1_7 110.3(16) . .
F6_7 C3_7 C1_7 106.7(13) . .
F4_7 C3_7 C1_7 97.1(15) . .
F9_7 C4_7 F8_7 97.5(15) . .
F9_7 C4_7 F7_7 121.8(19) . .
F8_7 C4_7 F7_7 101.0(15) . .
F9_7 C4_7 C1_7 106.8(15) . .
F8_7 C4_7 C1_7 125.6(18) . .
F7_7 C4_7 C1_7 105.7(15) . .
C1_8 O1_8 Al2 151.7(18) . .
O1_8 C1_8 C2_8 109.1(14) . .
O1_8 C1_8 C4_8 108.5(13) . .
C2_8 C1_8 C4_8 110.2(11) . .
O1_8 C1_8 C3_8 109.4(13) . .
C2_8 C1_8 C3_8 110.2(11) . .
C4_8 C1_8 C3_8 109.3(12) . .
F3_8 C2_8 F1_8 110.6(16) . .
F3_8 C2_8 F2_8 107.1(15) . .
F1_8 C2_8 F2_8 104.7(15) . .
F3_8 C2_8 C1_8 107.7(15) . .
F1_8 C2_8 C1_8 110.3(13) . .
F2_8 C2_8 C1_8 116.3(17) . .
F6_8 C3_8 F4_8 104.5(13) . .
F6_8 C3_8 F5_8 108.5(13) . .
F4_8 C3_8 F5_8 106.9(13) . .
F6_8 C3_8 C1_8 113.9(13) . .
F4_8 C3_8 C1_8 111.9(12) . .
F5_8 C3_8 C1_8 110.8(13) . .
F8_8 C4_8 F7_8 103.3(15) . .
F8_8 C4_8 F9_8 108.4(14) . .
F7_8 C4_8 F9_8 108.4(14) . .
F8_8 C4_8 C1_8 114.4(13) . .
F7_8 C4_8 C1_8 112.2(15) . .
F9_8 C4_8 C1_8 109.8(13) . .
C1_22 O1_22 Al2 151(2) . .
O1_22 C1_22 C2_22 111.7(16) . .
O1_22 C1_22 C4_22 109.6(15) . .
C2_22 C1_22 C4_22 107.5(12) . .
O1_22 C1_22 C3_22 110.0(15) . .
C2_22 C1_22 C3_22 108.4(12) . .
C4_22 C1_22 C3_22 109.6(13) . .
F3_22 C2_22 F1_22 106.5(17) . .
F3_22 C2_22 F2_22 105.8(18) . .
F1_22 C2_22 F2_22 106.2(17) . .
F3_22 C2_22 C1_22 115(2) . .
F1_22 C2_22 C1_22 112.8(16) . .
F2_22 C2_22 C1_22 110.2(19) . .
F4_22 C3_22 F6_22 105.1(16) . .
F4_22 C3_22 F5_22 106.7(16) . .
F6_22 C3_22 F5_22 111.6(16) . .
F4_22 C3_22 C1_22 108.9(16) . .
F6_22 C3_22 C1_22 112.1(15) . .
F5_22 C3_22 C1_22 112.0(16) . .
F8_22 C4_22 F7_22 105.5(17) . .
F8_22 C4_22 F9_22 107.8(16) . .
F7_22 C4_22 F9_22 110.6(17) . .
F8_22 C4_22 C1_22 111.6(16) . .
F7_22 C4_22 C1_22 110.2(18) . .
F9_22 C4_22 C1_22 111.0(16) . .
C1_9 O1_9 Al2 155.0(15) . .
O1_9 C1_9 C4_9 112.0(12) . .
O1_9 C1_9 C2_9 107.2(13) . .
C4_9 C1_9 C2_9 111.5(13) . .
O1_9 C1_9 C3_9 98.3(12) . .
C4_9 C1_9 C3_9 114.6(13) . .
C2_9 C1_9 C3_9 112.3(12) . .
F3_9 C2_9 F1_9 100.3(15) . .
F3_9 C2_9 F2_9 115.3(17) . .
F1_9 C2_9 F2_9 112.2(17) . .
F3_9 C2_9 C1_9 113.8(15) . .
F1_9 C2_9 C1_9 118.8(17) . .
F2_9 C2_9 C1_9 97.4(14) . .
F6_9 C3_9 F5_9 111.0(15) . .
F6_9 C3_9 F4_9 110.2(17) . .
F5_9 C3_9 F4_9 103.3(16) . .
F6_9 C3_9 C1_9 117.2(15) . .
F5_9 C3_9 C1_9 107.4(14) . .
F4_9 C3_9 C1_9 106.7(16) . .
F8_9 C4_9 F7_9 96.2(15) . .
F8_9 C4_9 F9_9 96.1(14) . .
F7_9 C4_9 F9_9 122.4(18) . .
F8_9 C4_9 C1_9 120.5(17) . .
F7_9 C4_9 C1_9 113.6(15) . .
F9_9 C4_9 C1_9 107.3(14) . .
O1_11 Al3 O1_13 106.3(9) . .
O1_25 Al3 O1_13 104.6(9) . .
O1_11 Al3 O1_12 111.5(9) . .
O1_13 Al3 O1_12 106.4(7) . .
O1_11 Al3 O1_10 108.5(9) . .
O1_13 Al3 O1_10 116.7(8) . .
O1_12 Al3 O1_10 107.5(10) . .
O1_25 Al3 O1_42 115.0(11) . .
O1_13 Al3 O1_42 109.9(9) . .
O1_25 Al3 O1_24 111.4(9) . .
O1_13 Al3 O1_24 112.3(9) . .
O1_42 Al3 O1_24 103.8(11) . .
C1_10 O1_10 Al3 149.6(14) . .
O1_10 C1_10 C2_10 107.6(12) . .
O1_10 C1_10 C3_10 101.7(12) . .
C2_10 C1_10 C3_10 127.8(14) . .
O1_10 C1_10 C4_10 110.5(14) . .
C2_10 C1_10 C4_10 103.6(11) . .
C3_10 C1_10 C4_10 105.1(11) . .
F3_10 C2_10 F2_10 105.8(13) . .
F3_10 C2_10 F1_10 101.5(14) . .
F2_10 C2_10 F1_10 102.3(13) . .
F3_10 C2_10 C1_10 113.8(13) . .
F2_10 C2_10 C1_10 121.4(14) . .
F1_10 C2_10 C1_10 109.7(14) . .
F5_10 C3_10 F6_10 108.0(14) . .
F5_10 C3_10 F4_10 101.6(14) . .
F6_10 C3_10 F4_10 99.5(13) . .
F5_10 C3_10 C1_10 110.6(14) . .
F6_10 C3_10 C1_10 116.7(13) . .
F4_10 C3_10 C1_10 118.8(13) . .
F9_10 C4_10 F8_10 106.2(14) . .
F9_10 C4_10 F7_10 105.3(15) . .
F8_10 C4_10 F7_10 108.8(14) . .
F9_10 C4_10 C1_10 111.7(14) . .
F8_10 C4_10 C1_10 117.0(13) . .
F7_10 C4_10 C1_10 107.3(13) . .
C1_25 O1_25 Al3 157.3(16) . .
O1_25 C1_25 C2_25 107.6(12) . .
O1_25 C1_25 C4_25 112.7(14) . .
C2_25 C1_25 C4_25 111.3(12) . .
O1_25 C1_25 C3_25 109.8(13) . .
C2_25 C1_25 C3_25 122.6(14) . .
C4_25 C1_25 C3_25 92.1(10) . .
F2_25 C2_25 F3_25 106.4(14) . .
F2_25 C2_25 F1_25 101.7(14) . .
F3_25 C2_25 F1_25 101.7(13) . .
F2_25 C2_25 C1_25 114.0(14) . .
F3_25 C2_25 C1_25 119.7(14) . .
F1_25 C2_25 C1_25 111.1(14) . .
F5_25 C3_25 F4_25 109.1(15) . .
F5_25 C3_25 F6_25 108.2(14) . .
F4_25 C3_25 F6_25 106.5(14) . .
F5_25 C3_25 C1_25 103.8(14) . .
F4_25 C3_25 C1_25 112.6(14) . .
F6_25 C3_25 C1_25 116.4(13) . .
C3_25 F6_25 F8_25 92.1(11) . .
F9_25 C4_25 F8_25 112.7(15) . .
F9_25 C4_25 F7_25 115.6(16) . .
F8_25 C4_25 F7_25 107.5(14) . .
F9_25 C4_25 C1_25 111.9(15) . .
F8_25 C4_25 C1_25 104.0(12) . .
F7_25 C4_25 C1_25 104.3(13) . .
C4_25 F8_25 F6_25 107.3(12) . .
C1_11 O1_11 Al3 146.9(15) . .
O1_11 C1_11 C3_11 105.9(12) . .
O1_11 C1_11 C2_11 106.9(12) . .
C3_11 C1_11 C2_11 113.6(11) . .
O1_11 C1_11 C4_11 109.2(12) . .
C3_11 C1_11 C4_11 110.6(11) . .
C2_11 C1_11 C4_11 110.4(11) . .
F2_11 C2_11 F1_11 107.3(12) . .
F2_11 C2_11 F3_11 109.6(13) . .
F1_11 C2_11 F3_11 106.6(12) . .
F2_11 C2_11 C1_11 109.0(12) . .
F1_11 C2_11 C1_11 112.9(12) . .
F3_11 C2_11 C1_11 111.3(13) . .
F4_11 C3_11 F6_11 107.3(13) . .
F4_11 C3_11 F5_11 105.4(13) . .
F6_11 C3_11 F5_11 110.5(13) . .
F4_11 C3_11 C1_11 111.7(13) . .
F6_11 C3_11 C1_11 110.2(12) . .
F5_11 C3_11 C1_11 111.6(12) . .
F8_11 C4_11 F7_11 107.5(13) . .
F8_11 C4_11 F9_11 106.9(13) . .
F7_11 C4_11 F9_11 107.3(14) . .
F8_11 C4_11 C1_11 111.6(13) . .
F7_11 C4_11 C1_11 111.4(13) . .
F9_11 C4_11 C1_11 112.0(12) . .
C1_24 O1_24 Al3 150.1(16) . .
O1_24 C1_24 C4_24 114.2(13) . .
O1_24 C1_24 C3_24 111.7(14) . .
C4_24 C1_24 C3_24 107.4(11) . .
O1_24 C1_24 C2_24 110.5(13) . .
C4_24 C1_24 C2_24 106.2(12) . .
C3_24 C1_24 C2_24 106.5(11) . .
F1_24 C2_24 F3_24 107.4(14) . .
F1_24 C2_24 F2_24 107.4(14) . .
F3_24 C2_24 F2_24 107.3(13) . .
F1_24 C2_24 C1_24 108.9(13) . .
F3_24 C2_24 C1_24 110.5(13) . .
F2_24 C2_24 C1_24 115.0(13) . .
F5_24 C3_24 F4_24 103.6(13) . .
F5_24 C3_24 F6_24 108.3(14) . .
F4_24 C3_24 F6_24 106.4(13) . .
F5_24 C3_24 C1_24 112.8(13) . .
F4_24 C3_24 C1_24 111.9(13) . .
F6_24 C3_24 C1_24 113.3(12) . .
F7_24 C4_24 F8_24 105.7(14) . .
F7_24 C4_24 F9_24 106.5(13) . .
F8_24 C4_24 F9_24 107.0(13) . .
F7_24 C4_24 C1_24 110.6(13) . .
F8_24 C4_24 C1_24 114.7(13) . .
F9_24 C4_24 C1_24 111.7(13) . .
C1_42 O1_42 Al3 149.4(18) . .
O1_42 C1_42 C3_42 112.1(13) . .
O1_42 C1_42 C4_42 109.4(14) . .
C3_42 C1_42 C4_42 108.6(13) . .
O1_42 C1_42 C2_42 112.6(14) . .
C3_42 C1_42 C2_42 109.4(13) . .
C4_42 C1_42 C2_42 104.4(11) . .
F3_42 C2_42 F2_42 106.4(15) . .
F3_42 C2_42 F1_42 108.0(16) . .
F2_42 C2_42 F1_42 106.3(15) . .
F3_42 C2_42 C1_42 109.0(15) . .
F2_42 C2_42 C1_42 117.8(15) . .
F1_42 C2_42 C1_42 109.0(14) . .
F6_42 C3_42 F5_42 105.9(17) . .
F6_42 C3_42 F4_42 107.3(15) . .
F5_42 C3_42 F4_42 105.6(16) . .
F6_42 C3_42 C1_42 114.1(15) . .
F5_42 C3_42 C1_42 110(2) . .
F4_42 C3_42 C1_42 113.2(15) . .
F7_42 C4_42 F9_42 106.1(16) . .
F7_42 C4_42 F8_42 107.6(15) . .
F9_42 C4_42 F8_42 107.7(16) . .
F7_42 C4_42 C1_42 112.2(17) . .
F9_42 C4_42 C1_42 115.0(18) . .
F8_42 C4_42 C1_42 107.9(16) . .
C1_12 O1_12 Al3 144.6(13) . .
O1_12 C1_12 C2_12 110.8(12) . .
O1_12 C1_12 C3_12 104.9(12) . .
C2_12 C1_12 C3_12 110.9(11) . .
O1_12 C1_12 C4_12 108.3(11) . .
C2_12 C1_12 C4_12 110.5(12) . .
C3_12 C1_12 C4_12 111.3(11) . .
F2_12 C2_12 F1_12 108.1(14) . .
F2_12 C2_12 F3_12 107.5(13) . .
F1_12 C2_12 F3_12 108.7(14) . .
F2_12 C2_12 C1_12 110.9(13) . .
F1_12 C2_12 C1_12 111.1(16) . .
F3_12 C2_12 C1_12 110.4(12) . .
F4_12 C3_12 F6_12 105.9(13) . .
F4_12 C3_12 F5_12 107.1(13) . .
F6_12 C3_12 F5_12 107.4(12) . .
F4_12 C3_12 C1_12 110.5(15) . .
F6_12 C3_12 C1_12 117.0(14) . .
F5_12 C3_12 C1_12 108.6(14) . .
F7_12 C4_12 F9_12 109.5(13) . .
F7_12 C4_12 F8_12 107.4(13) . .
F9_12 C4_12 F8_12 106.4(13) . .
F7_12 C4_12 C1_12 110.3(12) . .
F9_12 C4_12 C1_12 112.1(13) . .
F8_12 C4_12 C1_12 110.9(12) . .
C1_13 O1_13 Al3 153.9(9) . .
O1_13 C1_13 C2_13 111.6(9) . .
O1_13 C1_13 C4_13 109.5(10) . .
C2_13 C1_13 C4_13 109.6(9) . .
O1_13 C1_13 C3_13 109.3(10) . .
C2_13 C1_13 C3_13 107.7(9) . .
C4_13 C1_13 C3_13 109.1(9) . .
F3_13 C2_13 F1_13 106.5(10) . .
F3_13 C2_13 F2_13 108.7(10) . .
F1_13 C2_13 F2_13 107.4(10) . .
F3_13 C2_13 C1_13 112.5(9) . .
F1_13 C2_13 C1_13 108.3(10) . .
F2_13 C2_13 C1_13 113.1(9) . .
F6_13 C3_13 F5_13 107.3(11) . .
F6_13 C3_13 F4_13 110.1(11) . .
F5_13 C3_13 F4_13 107.9(10) . .
F6_13 C3_13 C1_13 112.0(10) . .
F5_13 C3_13 C1_13 110.8(9) . .
F4_13 C3_13 C1_13 108.7(11) . .
F7_13 C4_13 F9_13 109.3(12) . .
F7_13 C4_13 F8_13 105.3(11) . .
F9_13 C4_13 F8_13 105.4(10) . .
F7_13 C4_13 C1_13 111.6(10) . .
F9_13 C4_13 C1_13 110.7(10) . .
F8_13 C4_13 C1_13 114.1(10) . .
O1_15 Al4 O1_17 110.1(5) . .
O1_15 Al4 O1_14 108.8(9) . .
O1_17 Al4 O1_14 110.0(8) . .
O1_15 Al4 O1_48 114.2(11) . .
O1_17 Al4 O1_48 101.1(11) . .
O1_15 Al4 O1_16 107.5(5) . .
O1_17 Al4 O1_16 112.3(5) . .
O1_14 Al4 O1_16 108.0(8) . .
O1_48 Al4 O1_16 111.6(11) . .
C1_14 O1_14 Al4 144.9(16) . .
O1_14 C1_14 C4_14 107.2(13) . .
O1_14 C1_14 C2_14 109.4(14) . .
C4_14 C1_14 C2_14 109.5(12) . .
O1_14 C1_14 C3_14 111.6(14) . .
C4_14 C1_14 C3_14 110.9(13) . .
C2_14 C1_14 C3_14 108.3(12) . .
F3_14 C2_14 F1_14 103.7(14) . .
F3_14 C2_14 F2_14 107.8(14) . .
F1_14 C2_14 F2_14 107.3(14) . .
F3_14 C2_14 C1_14 109.8(14) . .
F1_14 C2_14 C1_14 112.1(13) . .
F2_14 C2_14 C1_14 115.5(15) . .
F4_14 C3_14 F5_14 108.5(14) . .
F4_14 C3_14 F6_14 107.7(13) . .
F5_14 C3_14 F6_14 107.4(14) . .
F4_14 C3_14 C1_14 109.9(14) . .
F5_14 C3_14 C1_14 111.2(13) . .
F6_14 C3_14 C1_14 112.0(14) . .
F7_14 C4_14 F9_14 106.5(14) . .
F7_14 C4_14 F8_14 107.1(15) . .
F9_14 C4_14 F8_14 106.5(13) . .
F7_14 C4_14 C1_14 109.1(14) . .
F9_14 C4_14 C1_14 114.1(14) . .
F8_14 C4_14 C1_14 113.1(14) . .
C1_48 O1_48 Al4 155(2) . .
O1_48 C1_48 C3_48 109.2(16) . .
O1_48 C1_48 C4_48 110.5(16) . .
C3_48 C1_48 C4_48 110.9(15) . .
O1_48 C1_48 C2_48 109.1(16) . .
C3_48 C1_48 C2_48 109.3(14) . .
C4_48 C1_48 C2_48 107.8(14) . .
F3_48 C2_48 F2_48 109.8(18) . .
F3_48 C2_48 F1_48 108.2(17) . .
F2_48 C2_48 F1_48 103.3(15) . .
F3_48 C2_48 C1_48 113.6(18) . .
F2_48 C2_48 C1_48 111.1(17) . .
F1_48 C2_48 C1_48 110.4(17) . .
F4_48 C3_48 F5_48 107.6(17) . .
F4_48 C3_48 F6_48 104.7(16) . .
F5_48 C3_48 F6_48 105.9(16) . .
F4_48 C3_48 C1_48 113.5(17) . .
F5_48 C3_48 C1_48 112.8(19) . .
F6_48 C3_48 C1_48 111.7(17) . .
F7_48 C4_48 F9_48 104.3(16) . .
F7_48 C4_48 F8_48 107.3(17) . .
F9_48 C4_48 F8_48 104.0(17) . .
F7_48 C4_48 C1_48 113.7(18) . .
F9_48 C4_48 C1_48 114.5(17) . .
F8_48 C4_48 C1_48 112.2(19) . .
C1_15 O1_15 Al4 150.9(10) . .
O1_15 C1_15 C3_15 110.8(10) . .
O1_15 C1_15 C4_15 110.0(10) . .
C3_15 C1_15 C4_15 112.5(10) . .
O1_15 C1_15 C2_15 109.8(10) . .
C3_15 C1_15 C2_15 105.6(10) . .
C4_15 C1_15 C2_15 107.8(10) . .
F1_15 C2_15 F2_15 106.8(11) . .
F1_15 C2_15 F3_15 109.1(12) . .
F2_15 C2_15 F3_15 106.2(11) . .
F1_15 C2_15 C1_15 111.3(11) . .
F2_15 C2_15 C1_15 112.6(11) . .
F3_15 C2_15 C1_15 110.7(11) . .
F5_15 C3_15 F6_15 109.5(11) . .
F5_15 C3_15 F4_15 106.3(10) . .
F6_15 C3_15 F4_15 101.3(11) . .
F5_15 C3_15 C1_15 113.9(10) . .
F6_15 C3_15 C1_15 115.4(10) . .
F4_15 C3_15 C1_15 109.4(10) . .
F9_15 C4_15 F8_15 104.9(10) . .
F9_15 C4_15 F7_15 109.1(11) . .
F8_15 C4_15 F7_15 115.5(12) . .
F9_15 C4_15 C1_15 111.1(10) . .
F8_15 C4_15 C1_15 109.4(11) . .
F7_15 C4_15 C1_15 106.8(11) . .
C1_16 O1_16 Al4 149.5(8) . .
O1_16 C1_16 C3_16 111.1(9) . .
O1_16 C1_16 C2_16 110.0(9) . .
C3_16 C1_16 C2_16 108.9(9) . .
O1_16 C1_16 C4_16 107.7(9) . .
C3_16 C1_16 C4_16 109.1(9) . .
C2_16 C1_16 C4_16 110.0(9) . .
F3_16 C2_16 F1_16 106.0(9) . .
F3_16 C2_16 F2_16 108.5(9) . .
F1_16 C2_16 F2_16 107.2(10) . .
F3_16 C2_16 C1_16 111.9(9) . .
F1_16 C2_16 C1_16 112.0(9) . .
F2_16 C2_16 C1_16 111.0(9) . .
F5_16 C3_16 F6_16 107.1(9) . .
F5_16 C3_16 F4_16 108.0(9) . .
F6_16 C3_16 F4_16 106.7(9) . .
F5_16 C3_16 C1_16 110.1(9) . .
F6_16 C3_16 C1_16 114.2(10) . .
F4_16 C3_16 C1_16 110.5(9) . .
F8_16 C4_16 F7_16 107.7(9) . .
F8_16 C4_16 F9_16 106.1(10) . .
F7_16 C4_16 F9_16 106.6(10) . .
F8_16 C4_16 C1_16 113.5(10) . .
F7_16 C4_16 C1_16 111.8(9) . .
F9_16 C4_16 C1_16 110.9(9) . .
C1_17 O1_17 Al4 149.6(8) . .
O1_17 C1_17 C2_17 107.7(9) . .
O1_17 C1_17 C4_17 110.2(9) . .
C2_17 C1_17 C4_17 112.6(9) . .
O1_17 C1_17 C3_17 108.7(9) . .
C2_17 C1_17 C3_17 110.3(10) . .
C4_17 C1_17 C3_17 107.4(9) . .
F2_17 C2_17 F1_17 105.4(11) . .
F2_17 C2_17 F3_17 109.6(10) . .
F1_17 C2_17 F3_17 109.2(10) . .
F2_17 C2_17 C1_17 110.6(10) . .
F1_17 C2_17 C1_17 109.2(10) . .
F3_17 C2_17 C1_17 112.5(9) . .
F5_17 C3_17 F6_17 107.2(10) . .
F5_17 C3_17 F4_17 113.0(11) . .
F6_17 C3_17 F4_17 108.1(11) . .
F5_17 C3_17 C1_17 110.0(10) . .
F6_17 C3_17 C1_17 108.7(10) . .
F4_17 C3_17 C1_17 109.7(10) . .
F7_17 C4_17 F8_17 110.3(9) . .
F7_17 C4_17 F9_17 105.4(9) . .
F8_17 C4_17 F9_17 107.7(9) . .
F7_17 C4_17 C1_17 113.7(9) . .
F8_17 C4_17 C1_17 112.9(9) . .
F9_17 C4_17 C1_17 106.3(9) . .
O1_20 Al5 O1_18 107.7(5) . .
O1_20 Al5 O1_21 114.8(5) . .
O1_18 Al5 O1_21 109.2(5) . .
O1_20 Al5 O1_19 106.5(4) . .
O1_18 Al5 O1_19 111.6(4) . .
O1_21 Al5 O1_19 107.0(4) . .
C1_18 O1_18 Al5 149.0(8) . .
O1_18 C1_18 C3_18 111.0(9) . .
O1_18 C1_18 C2_18 108.3(9) . .
C3_18 C1_18 C2_18 108.9(9) . .
O1_18 C1_18 C4_18 111.0(9) . .
C3_18 C1_18 C4_18 107.8(9) . .
C2_18 C1_18 C4_18 109.8(9) . .
F3_18 C2_18 F2_18 107.8(10) . .
F3_18 C2_18 F1_18 107.8(10) . .
F2_18 C2_18 F1_18 105.7(10) . .
F3_18 C2_18 C1_18 112.0(9) . .
F2_18 C2_18 C1_18 113.0(10) . .
F1_18 C2_18 C1_18 110.1(9) . .
F4_18 C3_18 F6_18 106.9(9) . .
F4_18 C3_18 F5_18 106.3(10) . .
F6_18 C3_18 F5_18 108.9(9) . .
F4_18 C3_18 C1_18 110.1(9) . .
F6_18 C3_18 C1_18 113.8(9) . .
F5_18 C3_18 C1_18 110.5(9) . .
F9_18 C4_18 F8_18 107.3(9) . .
F9_18 C4_18 F7_18 106.5(10) . .
F8_18 C4_18 F7_18 106.9(9) . .
F9_18 C4_18 C1_18 110.8(9) . .
F8_18 C4_18 C1_18 113.6(9) . .
F7_18 C4_18 C1_18 111.4(9) . .
C1_19 O1_19 Al5 148.3(7) . .
O1_19 C1_19 C3_19 112.6(8) . .
O1_19 C1_19 C4_19 107.0(8) . .
C3_19 C1_19 C4_19 108.7(8) . .
O1_19 C1_19 C2_19 111.0(8) . .
C3_19 C1_19 C2_19 108.8(8) . .
C4_19 C1_19 C2_19 108.7(8) . .
F2_19 C2_19 F3_19 108.8(8) . .
F2_19 C2_19 F1_19 107.0(8) . .
F3_19 C2_19 F1_19 105.4(8) . .
F2_19 C2_19 C1_19 113.7(8) . .
F3_19 C2_19 C1_19 110.7(8) . .
F1_19 C2_19 C1_19 110.9(8) . .
F4_19 C3_19 F5_19 107.2(8) . .
F4_19 C3_19 F6_19 107.7(8) . .
F5_19 C3_19 F6_19 105.8(8) . .
F4_19 C3_19 C1_19 111.4(8) . .
F5_19 C3_19 C1_19 111.1(8) . .
F6_19 C3_19 C1_19 113.3(8) . .
F9_19 C4_19 F7_19 107.0(8) . .
F9_19 C4_19 F8_19 106.5(8) . .
F7_19 C4_19 F8_19 106.0(8) . .
F9_19 C4_19 C1_19 112.1(8) . .
F7_19 C4_19 C1_19 112.2(8) . .
F8_19 C4_19 C1_19 112.6(8) . .
C1_20 O1_20 Al5 147.1(7) . .
O1_20 C1_20 C3_20 106.9(8) . .
O1_20 C1_20 C2_20 109.7(8) . .
C3_20 C1_20 C2_20 111.5(9) . .
O1_20 C1_20 C4_20 106.9(8) . .
C3_20 C1_20 C4_20 110.6(8) . .
C2_20 C1_20 C4_20 111.0(8) . .
F1_20 C2_20 F3_20 107.8(9) . .
F1_20 C2_20 F2_20 108.4(9) . .
F3_20 C2_20 F2_20 107.1(9) . .
F1_20 C2_20 C1_20 111.6(9) . .
F3_20 C2_20 C1_20 110.2(8) . .
F2_20 C2_20 C1_20 111.6(9) . .
F5_20 C3_20 F6_20 107.6(8) . .
F5_20 C3_20 F4_20 106.6(8) . .
F6_20 C3_20 F4_20 106.7(8) . .
F5_20 C3_20 C1_20 112.5(8) . .
F6_20 C3_20 C1_20 111.4(9) . .
F4_20 C3_20 C1_20 111.6(8) . .
F9_20 C4_20 F7_20 108.4(9) . .
F9_20 C4_20 F8_20 106.5(8) . .
F7_20 C4_20 F8_20 107.1(9) . .
F9_20 C4_20 C1_20 111.3(8) . .
F7_20 C4_20 C1_20 112.7(9) . .
F8_20 C4_20 C1_20 110.6(9) . .
C1_21 O1_21 Al5 148.9(8) . .
O1_21 C1_21 C3_21 108.5(9) . .
O1_21 C1_21 C2_21 110.7(9) . .
C3_21 C1_21 C2_21 110.6(10) . .
O1_21 C1_21 C4_21 108.7(9) . .
C3_21 C1_21 C4_21 109.0(9) . .
C2_21 C1_21 C4_21 109.2(9) . .
F3_21 C2_21 F2_21 107.1(9) . .
F3_21 C2_21 F1_21 105.9(9) . .
F2_21 C2_21 F1_21 104.9(9) . .
F3_21 C2_21 C1_21 113.2(9) . .
F2_21 C2_21 C1_21 114.0(9) . .
F1_21 C2_21 C1_21 111.2(9) . .
F4_21 C3_21 F6_21 108.6(10) . .
F4_21 C3_21 F5_21 105.1(11) . .
F6_21 C3_21 F5_21 106.4(10) . .
F4_21 C3_21 C1_21 113.0(10) . .
F6_21 C3_21 C1_21 113.8(9) . .
F5_21 C3_21 C1_21 109.4(10) . .
F9_21 C4_21 F8_21 110.3(10) . .
F9_21 C4_21 F7_21 104.7(10) . .
F8_21 C4_21 F7_21 107.7(9) . .
F9_21 C4_21 C1_21 112.2(9) . .
F8_21 C4_21 C1_21 110.0(9) . .
F7_21 C4_21 C1_21 111.7(10) . .
O1_26 Al6 O1_27 106.7(4) . .
O1_26 Al6 O1_28 107.7(5) . .
O1_27 Al6 O1_28 111.3(5) . .
O1_26 Al6 O1_29 113.3(4) . .
O1_27 Al6 O1_29 107.4(4) . .
O1_28 Al6 O1_29 110.3(4) . .
C1_26 O1_26 Al6 150.8(8) . .
O1_26 C1_26 C4_26 108.8(8) . .
O1_26 C1_26 C3_26 110.1(8) . .
C4_26 C1_26 C3_26 109.0(8) . .
O1_26 C1_26 C2_26 109.9(8) . .
C4_26 C1_26 C2_26 109.7(8) . .
C3_26 C1_26 C2_26 109.3(9) . .
F3_26 C2_26 F2_26 105.9(10) . .
F3_26 C2_26 F1_26 107.3(10) . .
F2_26 C2_26 F1_26 108.1(10) . .
F3_26 C2_26 C1_26 113.1(9) . .
F2_26 C2_26 C1_26 111.2(9) . .
F1_26 C2_26 C1_26 111.0(9) . .
F5_26 C3_26 F4_26 106.3(9) . .
F5_26 C3_26 F6_26 106.5(9) . .
F4_26 C3_26 F6_26 106.8(9) . .
F5_26 C3_26 C1_26 111.0(8) . .
F4_26 C3_26 C1_26 113.5(9) . .
F6_26 C3_26 C1_26 112.3(9) . .
F8_26 C4_26 F9_26 108.9(9) . .
F8_26 C4_26 F7_26 105.3(8) . .
F9_26 C4_26 F7_26 106.3(9) . .
F8_26 C4_26 C1_26 113.8(9) . .
F9_26 C4_26 C1_26 111.8(8) . .
F7_26 C4_26 C1_26 110.2(9) . .
C1_27 O1_27 Al6 150.7(8) . .
O1_27 C1_27 C3_27 112.0(8) . .
O1_27 C1_27 C4_27 107.7(8) . .
C3_27 C1_27 C4_27 108.8(8) . .
O1_27 C1_27 C2_27 111.0(8) . .
C3_27 C1_27 C2_27 108.2(8) . .
C4_27 C1_27 C2_27 109.2(8) . .
F2_27 C2_27 F1_27 106.6(9) . .
F2_27 C2_27 F3_27 107.3(8) . .
F1_27 C2_27 F3_27 107.1(8) . .
F2_27 C2_27 C1_27 110.7(8) . .
F1_27 C2_27 C1_27 111.1(8) . .
F3_27 C2_27 C1_27 113.7(8) . .
F5_27 C3_27 F4_27 106.8(8) . .
F5_27 C3_27 F6_27 107.4(8) . .
F4_27 C3_27 F6_27 105.6(8) . .
F5_27 C3_27 C1_27 112.4(8) . .
F4_27 C3_27 C1_27 110.7(8) . .
F6_27 C3_27 C1_27 113.5(8) . .
F8_27 C4_27 F9_27 107.8(8) . .
F8_27 C4_27 F7_27 106.4(8) . .
F9_27 C4_27 F7_27 104.4(8) . .
F8_27 C4_27 C1_27 111.9(8) . .
F9_27 C4_27 C1_27 113.5(8) . .
F7_27 C4_27 C1_27 112.2(8) . .
C1_28 O1_28 Al6 145.6(7) . .
O1_28 C1_28 C3_28 111.4(8) . .
O1_28 C1_28 C2_28 111.9(8) . .
C3_28 C1_28 C2_28 109.4(9) . .
O1_28 C1_28 C4_28 107.0(8) . .
C3_28 C1_28 C4_28 109.1(8) . .
C2_28 C1_28 C4_28 107.9(8) . .
F2_28 C2_28 F3_28 107.0(9) . .
F2_28 C2_28 F1_28 109.1(9) . .
F3_28 C2_28 F1_28 106.9(9) . .
F2_28 C2_28 C1_28 109.8(8) . .
F3_28 C2_28 C1_28 113.4(9) . .
F1_28 C2_28 C1_28 110.5(9) . .
F4_28 C3_28 F6_28 107.0(9) . .
F4_28 C3_28 F5_28 108.4(9) . .
F6_28 C3_28 F5_28 107.6(9) . .
F4_28 C3_28 C1_28 110.7(9) . .
F6_28 C3_28 C1_28 110.5(9) . .
F5_28 C3_28 C1_28 112.4(9) . .
F7_28 C4_28 F9_28 107.1(8) . .
F7_28 C4_28 F8_28 108.0(9) . .
F9_28 C4_28 F8_28 107.1(9) . .
F7_28 C4_28 C1_28 112.6(8) . .
F9_28 C4_28 C1_28 111.0(8) . .
F8_28 C4_28 C1_28 110.8(8) . .
C1_29 O1_29 Al6 147.6(7) . .
O1_29 C1_29 C2_29 109.1(8) . .
O1_29 C1_29 C3_29 108.1(9) . .
C2_29 C1_29 C3_29 110.1(8) . .
O1_29 C1_29 C4_29 110.0(8) . .
C2_29 C1_29 C4_29 109.7(9) . .
C3_29 C1_29 C4_29 109.8(8) . .
F1_29 C2_29 F2_29 106.7(9) . .
F1_29 C2_29 F3_29 106.0(9) . .
F2_29 C2_29 F3_29 107.0(9) . .
F1_29 C2_29 C1_29 112.5(9) . .
F2_29 C2_29 C1_29 111.8(9) . .
F3_29 C2_29 C1_29 112.5(9) . .
F4_29 C3_29 F6_29 109.0(9) . .
F4_29 C3_29 F5_29 110.5(9) . .
F6_29 C3_29 F5_29 105.3(9) . .
F4_29 C3_29 C1_29 109.9(9) . .
F6_29 C3_29 C1_29 111.9(9) . .
F5_29 C3_29 C1_29 110.1(9) . .
F8_29 C4_29 F7_29 107.2(10) . .
F8_29 C4_29 F9_29 108.5(10) . .
F7_29 C4_29 F9_29 109.2(10) . .
F8_29 C4_29 C1_29 111.2(9) . .
F7_29 C4_29 C1_29 110.8(9) . .
F9_29 C4_29 C1_29 109.7(9) . .
O1_30 Al7 O1_33 107.1(4) . .
O1_30 Al7 O1_31 110.5(5) . .
O1_33 Al7 O1_31 113.9(4) . .
O1_30 Al7 O1_32 112.6(4) . .
O1_33 Al7 O1_32 106.5(4) . .
O1_31 Al7 O1_32 106.3(4) . .
C1_30 O1_30 Al7 147.4(7) . .
O1_30 C1_30 C4_30 106.7(8) . .
O1_30 C1_30 C2_30 111.4(8) . .
C4_30 C1_30 C2_30 110.3(9) . .
O1_30 C1_30 C3_30 108.0(8) . .
C4_30 C1_30 C3_30 109.8(8) . .
C2_30 C1_30 C3_30 110.5(9) . .
F1_30 C2_30 F3_30 106.7(9) . .
F1_30 C2_30 F2_30 108.6(10) . .
F3_30 C2_30 F2_30 105.8(9) . .
F1_30 C2_30 C1_30 113.1(9) . .
F3_30 C2_30 C1_30 112.0(9) . .
F2_30 C2_30 C1_30 110.3(9) . .
F4_30 C3_30 F5_30 107.6(9) . .
F4_30 C3_30 F6_30 106.1(10) . .
F5_30 C3_30 F6_30 107.8(9) . .
F4_30 C3_30 C1_30 112.2(9) . .
F5_30 C3_30 C1_30 111.7(9) . .
F6_30 C3_30 C1_30 111.1(9) . .
F8_30 C4_30 F7_30 106.9(9) . .
F8_30 C4_30 F9_30 108.7(9) . .
F7_30 C4_30 F9_30 107.6(9) . .
F8_30 C4_30 C1_30 112.3(9) . .
F7_30 C4_30 C1_30 112.5(9) . .
F9_30 C4_30 C1_30 108.7(9) . .
C1_31 O1_31 Al7 147.9(8) . .
O1_31 C1_31 C3_31 112.0(9) . .
O1_31 C1_31 C4_31 109.0(9) . .
C3_31 C1_31 C4_31 108.7(8) . .
O1_31 C1_31 C2_31 109.1(8) . .
C3_31 C1_31 C2_31 110.2(9) . .
C4_31 C1_31 C2_31 107.8(8) . .
F2_31 C2_31 F3_31 109.0(10) . .
F2_31 C2_31 F1_31 106.8(10) . .
F3_31 C2_31 F1_31 107.6(10) . .
F2_31 C2_31 C1_31 109.9(9) . .
F3_31 C2_31 C1_31 111.9(9) . .
F1_31 C2_31 C1_31 111.5(9) . .
F5_31 C3_31 F4_31 108.2(10) . .
F5_31 C3_31 F6_31 108.2(10) . .
F4_31 C3_31 F6_31 107.7(10) . .
F5_31 C3_31 C1_31 110.3(9) . .
F4_31 C3_31 C1_31 110.5(9) . .
F6_31 C3_31 C1_31 111.8(9) . .
F7_31 C4_31 F8_31 108.9(9) . .
F7_31 C4_31 F9_31 106.1(9) . .
F8_31 C4_31 F9_31 106.4(9) . .
F7_31 C4_31 C1_31 114.9(9) . .
F8_31 C4_31 C1_31 109.8(9) . .
F9_31 C4_31 C1_31 110.4(8) . .
C1_32 O1_32 Al7 145.1(7) . .
O1_32 C1_32 C4_32 108.3(8) . .
O1_32 C1_32 C2_32 111.8(8) . .
C4_32 C1_32 C2_32 110.3(8) . .
O1_32 C1_32 C3_32 109.1(8) . .
C4_32 C1_32 C3_32 110.1(8) . .
C2_32 C1_32 C3_32 107.2(8) . .
F1B_32 C2_32 F3B_32 114.0(12) . .
F3_32 C2_32 F2_32 104.7(10) . .
F1B_32 C2_32 F2B_32 113.4(11) . .
F3B_32 C2_32 F2B_32 103.2(10) . .
F3_32 C2_32 F1_32 103.7(10) . .
F2_32 C2_32 F1_32 98.7(10) . .
F1B_32 C2_32 C1_32 113.9(10) . .
F3_32 C2_32 C1_32 124.4(12) . .
F3B_32 C2_32 C1_32 110.4(10) . .
F2_32 C2_32 C1_32 115.7(9) . .
F2B_32 C2_32 C1_32 100.7(9) . .
F1_32 C2_32 C1_32 105.9(10) . .
F4B_32 C3_32 F6B_32 118.1(14) . .
F6_32 C3_32 F5_32 110.2(13) . .
F6_32 C3_32 F4_32 99.8(10) . .
F5_32 C3_32 F4_32 98.7(11) . .
F4B_32 C3_32 F5B_32 96.1(10) . .
F6B_32 C3_32 F5B_32 97.1(11) . .
F4B_32 C3_32 C1_32 119.5(10) . .
F6_32 C3_32 C1_32 123.3(11) . .
F6B_32 C3_32 C1_32 117.1(13) . .
F5_32 C3_32 C1_32 115.1(14) . .
F4_32 C3_32 C1_32 105.0(10) . .
F5B_32 C3_32 C1_32 99.8(8) . .
F9B_32 C4_32 F8B_32 116.4(14) . .
F7_32 C4_32 F8_32 107.9(10) . .
F7_32 C4_32 F9_32 104.3(10) . .
F8_32 C4_32 F9_32 97.8(9) . .
F9B_32 C4_32 F7B_32 111.2(12) . .
F8B_32 C4_32 F7B_32 102.7(12) . .
F9B_32 C4_32 C1_32 116.6(12) . .
F7_32 C4_32 C1_32 118.8(11) . .
F8B_32 C4_32 C1_32 107.8(13) . .
F8_32 C4_32 C1_32 118.1(9) . .
F9_32 C4_32 C1_32 107.0(9) . .
F7B_32 C4_32 C1_32 100.0(10) . .
C1_33 O1_33 Al7 145.7(7) . .
O1_33 C1_33 C2_33 110.5(8) . .
O1_33 C1_33 C4_33 107.5(8) . .
C2_33 C1_33 C4_33 110.7(8) . .
O1_33 C1_33 C3_33 111.1(8) . .
C2_33 C1_33 C3_33 107.9(8) . .
C4_33 C1_33 C3_33 109.1(8) . .
F1_33 C2_33 F3_33 107.6(9) . .
F1_33 C2_33 F2_33 107.4(8) . .
F3_33 C2_33 F2_33 104.7(8) . .
F1_33 C2_33 C1_33 113.3(8) . .
F3_33 C2_33 C1_33 111.9(8) . .
F2_33 C2_33 C1_33 111.4(9) . .
F4_33 C3_33 F6_33 105.5(9) . .
F4_33 C3_33 F5_33 107.0(9) . .
F6_33 C3_33 F5_33 105.7(8) . .
F4_33 C3_33 C1_33 113.2(8) . .
F6_33 C3_33 C1_33 111.9(9) . .
F5_33 C3_33 C1_33 113.0(9) . .
F7_33 C4_33 F8_33 106.9(9) . .
F7_33 C4_33 F9_33 108.7(9) . .
F8_33 C4_33 F9_33 108.1(9) . .
F7_33 C4_33 C1_33 110.8(9) . .
F8_33 C4_33 C1_33 111.6(9) . .
F9_33 C4_33 C1_33 110.7(9) . .
O1_35 Al8 O1_36 115.4(5) . .
O1_35 Al8 O1_34 108.3(4) . .
O1_36 Al8 O1_34 108.8(5) . .
O1_35 Al8 O1_37 106.1(4) . .
O1_36 Al8 O1_37 106.4(4) . .
O1_34 Al8 O1_37 111.8(4) . .
C1_34 O1_34 Al8 150.9(8) . .
O1_34 C1_34 C2_34 108.5(8) . .
O1_34 C1_34 C4_34 111.2(8) . .
C2_34 C1_34 C4_34 111.6(8) . .
O1_34 C1_34 C3_34 109.9(8) . .
C2_34 C1_34 C3_34 108.5(8) . .
C4_34 C1_34 C3_34 107.2(8) . .
F1_34 C2_34 F2_34 107.4(9) . .
F1_34 C2_34 F3_34 107.0(9) . .
F2_34 C2_34 F3_34 108.2(9) . .
F1_34 C2_34 C1_34 112.3(9) . .
F2_34 C2_34 C1_34 114.0(9) . .
F3_34 C2_34 C1_34 107.7(9) . .
F4_34 C3_34 F6_34 107.3(9) . .
F4_34 C3_34 F5_34 107.4(9) . .
F6_34 C3_34 F5_34 108.8(9) . .
F4_34 C3_34 C1_34 111.8(9) . .
F6_34 C3_34 C1_34 111.3(9) . .
F5_34 C3_34 C1_34 110.1(9) . .
F7_34 C4_34 F9_34 110.9(9) . .
F7_34 C4_34 F8_34 103.9(9) . .
F9_34 C4_34 F8_34 108.7(9) . .
F7_34 C4_34 C1_34 110.8(9) . .
F9_34 C4_34 C1_34 111.8(9) . .
F8_34 C4_34 C1_34 110.5(9) . .
C1_35 O1_35 Al8 147.9(7) . .
O1_35 C1_35 C4_35 109.7(8) . .
O1_35 C1_35 C2_35 106.9(8) . .
C4_35 C1_35 C2_35 110.4(8) . .
O1_35 C1_35 C3_35 109.9(8) . .
C4_35 C1_35 C3_35 109.7(8) . .
C2_35 C1_35 C3_35 110.2(8) . .
F2_35 C2_35 F1_35 107.6(9) . .
F2_35 C2_35 F3_35 108.3(9) . .
F1_35 C2_35 F3_35 107.8(9) . .
F2_35 C2_35 C1_35 111.9(8) . .
F1_35 C2_35 C1_35 110.6(8) . .
F3_35 C2_35 C1_35 110.7(8) . .
F6_35 C3_35 F5_35 106.7(9) . .
F6_35 C3_35 F4_35 106.7(9) . .
F5_35 C3_35 F4_35 106.7(8) . .
F6_35 C3_35 C1_35 112.5(8) . .
F5_35 C3_35 C1_35 112.9(8) . .
F4_35 C3_35 C1_35 110.9(8) . .
F7_35 C4_35 F9_35 107.1(9) . .
F7_35 C4_35 F8_35 107.2(9) . .
F9_35 C4_35 F8_35 105.9(8) . .
F7_35 C4_35 C1_35 112.2(8) . .
F9_35 C4_35 C1_35 111.3(8) . .
F8_35 C4_35 C1_35 112.7(8) . .
C1_36 O1_36 Al8 149.1(8) . .
O1_36 C1_36 C3_36 111.7(8) . .
O1_36 C1_36 C2_36 108.9(8) . .
C3_36 C1_36 C2_36 108.4(8) . .
O1_36 C1_36 C4_36 108.9(8) . .
C3_36 C1_36 C4_36 109.7(8) . .
C2_36 C1_36 C4_36 109.2(8) . .
F2_36 C2_36 F3_36 107.1(9) . .
F2_36 C2_36 F1_36 107.2(9) . .
F3_36 C2_36 F1_36 107.1(9) . .
F2_36 C2_36 C1_36 111.2(9) . .
F3_36 C2_36 C1_36 113.4(9) . .
F1_36 C2_36 C1_36 110.5(9) . .
F6_36 C3_36 F5_36 106.6(9) . .
F6_36 C3_36 F4_36 107.1(9) . .
F5_36 C3_36 F4_36 106.1(9) . .
F6_36 C3_36 C1_36 111.1(9) . .
F5_36 C3_36 C1_36 112.8(9) . .
F4_36 C3_36 C1_36 112.8(9) . .
F8_36 C4_36 F9_36 105.7(9) . .
F8_36 C4_36 F7_36 107.4(9) . .
F9_36 C4_36 F7_36 109.2(9) . .
F8_36 C4_36 C1_36 111.5(9) . .
F9_36 C4_36 C1_36 110.2(9) . .
F7_36 C4_36 C1_36 112.5(9) . .
C1_37 O1_37 Al8 147.0(7) . .
O1_37 C1_37 C3_37 111.2(8) . .
O1_37 C1_37 C2_37 112.1(8) . .
C3_37 C1_37 C2_37 108.6(8) . .
O1_37 C1_37 C4_37 107.5(8) . .
C3_37 C1_37 C4_37 108.3(8) . .
C2_37 C1_37 C4_37 109.2(8) . .
F2_37 C2_37 F1_37 108.7(9) . .
F2_37 C2_37 F3_37 107.7(9) . .
F1_37 C2_37 F3_37 106.9(9) . .
F2_37 C2_37 C1_37 109.6(9) . .
F1_37 C2_37 C1_37 112.6(9) . .
F3_37 C2_37 C1_37 111.2(9) . .
F5_37 C3_37 F6_37 107.7(9) . .
F5_37 C3_37 F4_37 104.7(9) . .
F6_37 C3_37 F4_37 106.5(9) . .
F5_37 C3_37 C1_37 111.3(9) . .
F6_37 C3_37 C1_37 115.1(9) . .
F4_37 C3_37 C1_37 110.9(8) . .
F8_37 C4_37 F7_37 106.3(9) . .
F8_37 C4_37 F9_37 107.3(9) . .
F7_37 C4_37 F9_37 105.9(9) . .
F8_37 C4_37 C1_37 114.4(9) . .
F7_37 C4_37 C1_37 110.8(9) . .
F9_37 C4_37 C1_37 111.6(9) . .
O1_40 Al9 O1_38 114.0(6) . .
O1_40 Al9 O1_50 122.4(10) . .
O1_38 Al9 O1_50 103.1(11) . .
O1_40 Al9 O1_41 107.0(5) . .
O1_38 Al9 O1_41 106.8(5) . .
O1_50 Al9 O1_41 102.0(10) . .
O1_40 Al9 O1_39 106.3(6) . .
O1_38 Al9 O1_39 111.1(6) . .
O1_41 Al9 O1_39 111.7(6) . .
C1_38 O1_38 Al9 153.9(9) . .
O1_38 C1_38 C4_38 112.1(9) . .
O1_38 C1_38 C2_38 109.6(9) . .
C4_38 C1_38 C2_38 111.2(9) . .
O1_38 C1_38 C3_38 108.4(9) . .
C4_38 C1_38 C3_38 107.8(9) . .
C2_38 C1_38 C3_38 107.6(8) . .
F1_38 C2_38 F3_38 107.5(10) . .
F1_38 C2_38 F2_38 108.7(11) . .
F3_38 C2_38 F2_38 107.9(9) . .
F1_38 C2_38 C1_38 110.3(9) . .
F3_38 C2_38 C1_38 111.6(9) . .
F2_38 C2_38 C1_38 110.7(9) . .
F4_38 C3_38 F5_38 105.6(10) . .
F4_38 C3_38 F6_38 106.1(10) . .
F5_38 C3_38 F6_38 107.3(10) . .
F4_38 C3_38 C1_38 114.3(10) . .
F5_38 C3_38 C1_38 111.9(9) . .
F6_38 C3_38 C1_38 111.2(9) . .
F9_38 C4_38 F7_38 107.6(10) . .
F9_38 C4_38 F8_38 107.9(10) . .
F7_38 C4_38 F8_38 104.9(10) . .
F9_38 C4_38 C1_38 112.1(9) . .
F7_38 C4_38 C1_38 110.0(10) . .
F8_38 C4_38 C1_38 114.0(10) . .
C1_39 O1_39 Al9 149.3(10) . .
O1_39 C1_39 C3_39 110.6(11) . .
O1_39 C1_39 C2_39 108.4(11) . .
C3_39 C1_39 C2_39 110.0(10) . .
O1_39 C1_39 C4_39 111.9(10) . .
C3_39 C1_39 C4_39 108.2(10) . .
C2_39 C1_39 C4_39 107.8(10) . .
F3_39 C2_39 F1_39 108.8(12) . .
F3_39 C2_39 F2_39 111.0(12) . .
F1_39 C2_39 F2_39 106.0(12) . .
F3_39 C2_39 C1_39 110.4(11) . .
F1_39 C2_39 C1_39 109.9(12) . .
F2_39 C2_39 C1_39 110.6(11) . .
F6_39 C3_39 F4_39 107.9(12) . .
F6_39 C3_39 F5_39 105.7(11) . .
F4_39 C3_39 F5_39 108.6(12) . .
F6_39 C3_39 C1_39 111.8(11) . .
F4_39 C3_39 C1_39 110.0(11) . .
F5_39 C3_39 C1_39 112.6(11) . .
F7_39 C4_39 F8_39 108.8(11) . .
F7_39 C4_39 F9_39 108.0(12) . .
F8_39 C4_39 F9_39 107.3(11) . .
F7_39 C4_39 C1_39 112.6(11) . .
F8_39 C4_39 C1_39 110.3(11) . .
F9_39 C4_39 C1_39 109.6(10) . .
C1_50 O1_50 Al9 147.6(19) . .
O1_50 C1_50 C2_50 109.7(15) . .
O1_50 C1_50 C3_50 107.8(14) . .
C2_50 C1_50 C3_50 108.2(14) . .
O1_50 C1_50 C4_50 108.5(15) . .
C2_50 C1_50 C4_50 110.0(13) . .
C3_50 C1_50 C4_50 112.6(14) . .
F3_50 C2_50 F2_50 107.5(17) . .
F3_50 C2_50 F1_50 107.9(18) . .
F2_50 C2_50 F1_50 107.8(18) . .
F3_50 C2_50 C1_50 115.0(18) . .
F2_50 C2_50 C1_50 109.0(17) . .
F1_50 C2_50 C1_50 109(2) . .
F4_50 C3_50 F6_50 112.5(18) . .
F4_50 C3_50 F5_50 100.9(16) . .
F6_50 C3_50 F5_50 108.7(18) . .
F4_50 C3_50 C1_50 106.9(17) . .
F6_50 C3_50 C1_50 114.0(18) . .
F5_50 C3_50 C1_50 113.1(17) . .
F8_50 C4_50 F7_50 105.6(17) . .
F8_50 C4_50 F9_50 110.7(18) . .
F7_50 C4_50 F9_50 106.6(18) . .
F8_50 C4_50 C1_50 113.9(17) . .
F7_50 C4_50 C1_50 110.8(19) . .
F9_50 C4_50 C1_50 109.0(18) . .
C1_40 O1_40 Al9 157.6(9) . .
O1_40 C1_40 C4_40 109.0(10) . .
O1_40 C1_40 C3_40 106.9(10) . .
C4_40 C1_40 C3_40 110.4(10) . .
O1_40 C1_40 C2_40 112.3(10) . .
C4_40 C1_40 C2_40 109.3(9) . .
C3_40 C1_40 C2_40 108.9(10) . .
F3_40 C2_40 F2_40 110.6(13) . .
F3_40 C2_40 F1_40 104.0(12) . .
F2_40 C2_40 F1_40 106.8(12) . .
F3_40 C2_40 C1_40 111.5(12) . .
F2_40 C2_40 C1_40 112.9(11) . .
F1_40 C2_40 C1_40 110.5(11) . .
F5_40 C3_40 F4_40 104.7(12) . .
F5_40 C3_40 F6_40 108.4(13) . .
F4_40 C3_40 F6_40 110.1(13) . .
F5_40 C3_40 C1_40 113.9(12) . .
F4_40 C3_40 C1_40 111.3(11) . .
F6_40 C3_40 C1_40 108.5(11) . .
F7_40 C4_40 F9_40 108.9(11) . .
F7_40 C4_40 F8_40 108.3(12) . .
F9_40 C4_40 F8_40 107.9(11) . .
F7_40 C4_40 C1_40 110.9(11) . .
F9_40 C4_40 C1_40 110.1(10) . .
F8_40 C4_40 C1_40 110.7(10) . .
C1_41 O1_41 Al9 149.8(8) . .
O1_41 C1_41 C2_41 109.1(9) . .
O1_41 C1_41 C4_41 111.5(10) . .
C2_41 C1_41 C4_41 109.1(9) . .
O1_41 C1_41 C3_41 112.0(9) . .
C2_41 C1_41 C3_41 109.0(9) . .
C4_41 C1_41 C3_41 106.0(9) . .
F2_41 C2_41 F3_41 106.9(12) . .
F2_41 C2_41 F1_41 110.8(12) . .
F3_41 C2_41 F1_41 108.2(12) . .
F2_41 C2_41 C1_41 113.0(10) . .
F3_41 C2_41 C1_41 113.0(11) . .
F1_41 C2_41 C1_41 104.8(10) . .
F6_41 C3_41 F4_41 107.6(10) . .
F6_41 C3_41 F5_41 110.3(11) . .
F4_41 C3_41 F5_41 110.3(10) . .
F6_41 C3_41 C1_41 111.0(9) . .
F4_41 C3_41 C1_41 111.8(10) . .
F5_41 C3_41 C1_41 105.9(10) . .
F8_41 C4_41 F9_41 112.7(13) . .
F8_41 C4_41 F7_41 107.6(12) . .
F9_41 C4_41 F7_41 110.9(12) . .
F8_41 C4_41 C1_41 108.9(11) . .
F9_41 C4_41 C1_41 106.4(11) . .
F7_41 C4_41 C1_41 110.4(11) . .
O1_47 Al10 O1_46 105.8(5) . .
O1_47 Al10 O1_44 112.7(5) . .
O1_46 Al10 O1_44 107.2(5) . .
O1_47 Al10 O1_45 107.6(5) . .
O1_46 Al10 O1_45 115.0(5) . .
O1_44 Al10 O1_45 108.7(4) . .
C1_44 O1_44 Al10 148.9(8) . .
O1_44 C1_44 C4_44 109.5(9) . .
O1_44 C1_44 C2_44 112.0(8) . .
C4_44 C1_44 C2_44 111.8(10) . .
O1_44 C1_44 C3_44 107.4(9) . .
C4_44 C1_44 C3_44 109.2(9) . .
C2_44 C1_44 C3_44 106.8(9) . .
F3_44 C2_44 F2_44 111.9(11) . .
F3_44 C2_44 F1_44 105.1(10) . .
F2_44 C2_44 F1_44 101.5(10) . .
F3_44 C2_44 C1_44 115.0(10) . .
F2_44 C2_44 C1_44 113.7(9) . .
F1_44 C2_44 C1_44 108.2(10) . .
F6_44 C3_44 F5_44 108.0(10) . .
F6_44 C3_44 F4_44 103.5(10) . .
F5_44 C3_44 F4_44 109.4(10) . .
F6_44 C3_44 C1_44 113.4(10) . .
F5_44 C3_44 C1_44 111.7(9) . .
F4_44 C3_44 C1_44 110.5(9) . .
F9_44 C4_44 F7_44 106.5(11) . .
F9_44 C4_44 F8_44 109.6(12) . .
F7_44 C4_44 F8_44 105.9(10) . .
F9_44 C4_44 C1_44 110.5(10) . .
F7_44 C4_44 C1_44 116.2(11) . .
F8_44 C4_44 C1_44 107.9(10) . .
C1_45 O1_45 Al10 148.2(8) . .
O1_45 C1_45 C2_45 110.1(9) . .
O1_45 C1_45 C4_45 111.5(9) . .
C2_45 C1_45 C4_45 109.7(9) . .
O1_45 C1_45 C3_45 107.7(9) . .
C2_45 C1_45 C3_45 109.5(9) . .
C4_45 C1_45 C3_45 108.3(8) . .
F2_45 C2_45 F3_45 106.7(11) . .
F2_45 C2_45 F1_45 109.3(11) . .
F3_45 C2_45 F1_45 109.6(11) . .
F2_45 C2_45 C1_45 110.7(10) . .
F3_45 C2_45 C1_45 110.9(10) . .
F1_45 C2_45 C1_45 109.6(9) . .
F5_45 C3_45 F6_45 107.7(10) . .
F5_45 C3_45 F4_45 108.1(10) . .
F6_45 C3_45 F4_45 108.3(11) . .
F5_45 C3_45 C1_45 112.2(10) . .
F6_45 C3_45 C1_45 110.4(9) . .
F4_45 C3_45 C1_45 110.1(9) . .
F8_45 C4_45 F9_45 106.1(10) . .
F8_45 C4_45 F7_45 106.6(9) . .
F9_45 C4_45 F7_45 109.5(9) . .
F8_45 C4_45 C1_45 110.8(9) . .
F9_45 C4_45 C1_45 113.7(9) . .
F7_45 C4_45 C1_45 109.7(9) . .
C1_46 O1_46 Al10 148.1(7) . .
O1_46 C1_46 C4_46 111.4(9) . .
O1_46 C1_46 C3_46 108.8(9) . .
C4_46 C1_46 C3_46 111.7(9) . .
O1_46 C1_46 C2_46 108.8(9) . .
C4_46 C1_46 C2_46 109.5(9) . .
C3_46 C1_46 C2_46 106.5(9) . .
F2_46 C2_46 F3_46 105.5(10) . .
F2_46 C2_46 F1_46 111.1(11) . .
F3_46 C2_46 F1_46 109.7(10) . .
F2_46 C2_46 C1_46 111.6(10) . .
F3_46 C2_46 C1_46 111.8(10) . .
F1_46 C2_46 C1_46 107.2(10) . .
F6_46 C3_46 F5_46 106.6(11) . .
F6_46 C3_46 F4_46 113.3(11) . .
F5_46 C3_46 F4_46 113.3(11) . .
F6_46 C3_46 C1_46 108.7(10) . .
F5_46 C3_46 C1_46 107.3(10) . .
F4_46 C3_46 C1_46 107.6(10) . .
F9_46 C4_46 F7_46 104.3(9) . .
F9_46 C4_46 F8_46 111.6(10) . .
F7_46 C4_46 F8_46 112.0(10) . .
F9_46 C4_46 C1_46 109.6(9) . .
F7_46 C4_46 C1_46 112.2(9) . .
F8_46 C4_46 C1_46 107.4(9) . .
C1_47 O1_47 Al10 149.2(8) . .
O1_47 C1_47 C2_47 108.0(9) . .
O1_47 C1_47 C4_47 110.5(9) . .
C2_47 C1_47 C4_47 110.2(9) . .
O1_47 C1_47 C3_47 109.8(9) . .
C2_47 C1_47 C3_47 110.0(9) . .
C4_47 C1_47 C3_47 108.3(10) . .
F1_47 C2_47 F3_47 107.8(10) . .
F1_47 C2_47 F2_47 105.7(10) . .
F3_47 C2_47 F2_47 104.3(10) . .
F1_47 C2_47 C1_47 112.4(9) . .
F3_47 C2_47 C1_47 113.1(10) . .
F2_47 C2_47 C1_47 112.9(10) . .
F5_47 C3_47 F6_47 108.1(11) . .
F5_47 C3_47 F4_47 107.6(11) . .
F6_47 C3_47 F4_47 107.6(10) . .
F5_47 C3_47 C1_47 110.5(10) . .
F6_47 C3_47 C1_47 111.6(10) . .
F4_47 C3_47 C1_47 111.3(10) . .
F8_47 C4_47 F9_47 109.3(12) . .
F8_47 C4_47 F7_47 107.3(11) . .
F9_47 C4_47 F7_47 106.2(11) . .
F8_47 C4_47 C1_47 109.2(10) . .
F9_47 C4_47 C1_47 113.2(10) . .
F7_47 C4_47 C1_47 111.4(10) . .
O1_53 Al11 O1_54 109.6(5) . .
O1_53 Al11 O1_51 107.5(5) . .
O1_54 Al11 O1_51 108.5(5) . .
O1_53 Al11 O1_52 108.2(5) . .
O1_54 Al11 O1_52 108.1(5) . .
O1_51 Al11 O1_52 114.9(5) . .
C1_51 O1_51 Al11 149.4(8) . .
O1_51 C1_51 C4_51 111.3(9) . .
O1_51 C1_51 C2_51 111.5(9) . .
C4_51 C1_51 C2_51 108.2(9) . .
O1_51 C1_51 C3_51 106.7(9) . .
C4_51 C1_51 C3_51 109.6(9) . .
C2_51 C1_51 C3_51 109.6(9) . .
F3_51 C2_51 F2_51 107.6(9) . .
F3_51 C2_51 F1_51 107.4(9) . .
F2_51 C2_51 F1_51 105.2(9) . .
F3_51 C2_51 C1_51 113.7(9) . .
F2_51 C2_51 C1_51 110.8(9) . .
F1_51 C2_51 C1_51 111.7(9) . .
F6_51 C3_51 F4_51 106.9(10) . .
F6_51 C3_51 F5_51 108.1(10) . .
F4_51 C3_51 F5_51 106.6(10) . .
F6_51 C3_51 C1_51 112.1(10) . .
F4_51 C3_51 C1_51 110.6(9) . .
F5_51 C3_51 C1_51 112.3(9) . .
F8_51 C4_51 F7_51 107.6(10) . .
F8_51 C4_51 F9_51 107.4(10) . .
F7_51 C4_51 F9_51 107.7(9) . .
F8_51 C4_51 C1_51 111.6(9) . .
F7_51 C4_51 C1_51 112.7(9) . .
F9_51 C4_51 C1_51 109.6(9) . .
C1_52 O1_52 Al11 148.8(8) . .
O1_52 C1_52 C3_52 109.6(9) . .
O1_52 C1_52 C2_52 110.3(9) . .
C3_52 C1_52 C2_52 111.1(10) . .
O1_52 C1_52 C4_52 107.3(9) . .
C3_52 C1_52 C4_52 109.4(9) . .
C2_52 C1_52 C4_52 109.1(9) . .
F2_52 C2_52 F1_52 109.6(11) . .
F2_52 C2_52 F3_52 108.9(10) . .
F1_52 C2_52 F3_52 108.0(11) . .
F2_52 C2_52 C1_52 110.1(10) . .
F1_52 C2_52 C1_52 110.1(10) . .
F3_52 C2_52 C1_52 110.0(10) . .
F5_52 C3_52 F4_52 107.3(11) . .
F5_52 C3_52 F6_52 106.0(11) . .
F4_52 C3_52 F6_52 107.9(11) . .
F5_52 C3_52 C1_52 112.6(10) . .
F4_52 C3_52 C1_52 111.8(10) . .
F6_52 C3_52 C1_52 110.9(10) . .
F9_52 C4_52 F7_52 108.7(10) . .
F9_52 C4_52 F8_52 108.5(10) . .
F7_52 C4_52 F8_52 107.1(10) . .
F9_52 C4_52 C1_52 112.3(9) . .
F7_52 C4_52 C1_52 111.3(9) . .
F8_52 C4_52 C1_52 108.9(10) . .
C1_53 O1_53 Al11 147.7(8) . .
O1_53 C1_53 C3_53 111.1(9) . .
O1_53 C1_53 C2_53 109.8(9) . .
C3_53 C1_53 C2_53 110.3(9) . .
O1_53 C1_53 C4_53 107.0(9) . .
C3_53 C1_53 C4_53 110.4(8) . .
C2_53 C1_53 C4_53 108.1(9) . .
F3_53 C2_53 F2_53 108.8(10) . .
F3_53 C2_53 F1_53 105.6(10) . .
F2_53 C2_53 F1_53 105.8(10) . .
F3_53 C2_53 C1_53 113.5(10) . .
F2_53 C2_53 C1_53 111.5(9) . .
F1_53 C2_53 C1_53 111.2(10) . .
F6_53 C3_53 F5_53 110.0(10) . .
F6_53 C3_53 F4_53 107.9(10) . .
F5_53 C3_53 F4_53 108.0(9) . .
F6_53 C3_53 C1_53 110.3(9) . .
F5_53 C3_53 C1_53 110.6(9) . .
F4_53 C3_53 C1_53 109.9(9) . .
F9_53 C4_53 F8_53 106.7(9) . .
F9_53 C4_53 F7_53 106.8(9) . .
F8_53 C4_53 F7_53 107.0(9) . .
F9_53 C4_53 C1_53 113.5(9) . .
F8_53 C4_53 C1_53 109.5(9) . .
F7_53 C4_53 C1_53 112.9(9) . .
C1_54 O1_54 Al11 148.3(8) . .
O1_54 C1_54 C3_54 112.2(9) . .
O1_54 C1_54 C4_54 109.2(9) . .
C3_54 C1_54 C4_54 107.6(9) . .
O1_54 C1_54 C2_54 110.3(8) . .
C3_54 C1_54 C2_54 108.3(9) . .
C4_54 C1_54 C2_54 109.2(8) . .
F3_54 C2_54 F2_54 107.9(9) . .
F3_54 C2_54 F1_54 105.4(9) . .
F2_54 C2_54 F1_54 107.7(9) . .
F3_54 C2_54 C1_54 110.4(9) . .
F2_54 C2_54 C1_54 111.0(9) . .
F1_54 C2_54 C1_54 114.1(9) . .
F6_54 C3_54 F5_54 106.7(10) . .
F6_54 C3_54 F4_54 106.3(10) . .
F5_54 C3_54 F4_54 105.8(9) . .
F6_54 C3_54 C1_54 111.7(9) . .
F5_54 C3_54 C1_54 113.5(9) . .
F4_54 C3_54 C1_54 112.4(9) . .
F9_54 C4_54 F7_54 107.8(9) . .
F9_54 C4_54 F8_54 108.0(9) . .
F7_54 C4_54 F8_54 109.3(9) . .
F9_54 C4_54 C1_54 109.9(9) . .
F7_54 C4_54 C1_54 112.4(9) . .
F8_54 C4_54 C1_54 109.3(9) . .
O1_57 Al12 O1_56 108.6(5) . .
O1_57 Al12 O1_55 112.8(5) . .
O1_56 Al12 O1_55 107.9(5) . .
O1_57 Al12 O1_58 106.4(4) . .
O1_56 Al12 O1_58 114.0(5) . .
O1_55 Al12 O1_58 107.3(5) . .
C1_55 O1_55 Al12 149.6(8) . .
F2_55 C2_55 F3_55 107.7(10) . .
F2_55 C2_55 F1_55 105.6(9) . .
F3_55 C2_55 F1_55 107.1(10) . .
F2_55 C2_55 C1_55 112.7(9) . .
F3_55 C2_55 C1_55 112.0(9) . .
F1_55 C2_55 C1_55 111.3(9) . .
F6_55 C3_55 F4_55 106.2(9) . .
F6_55 C3_55 F5_55 108.5(9) . .
F4_55 C3_55 F5_55 106.9(9) . .
F6_55 C3_55 C1_55 110.8(8) . .
F4_55 C3_55 C1_55 111.1(8) . .
F5_55 C3_55 C1_55 113.0(9) . .
F9_55 C4_55 F7_55 106.3(9) . .
F9_55 C4_55 F8_55 107.1(9) . .
F7_55 C4_55 F8_55 108.0(9) . .
F9_55 C4_55 C1_55 112.3(9) . .
F7_55 C4_55 C1_55 111.7(9) . .
F8_55 C4_55 C1_55 111.2(9) . .
O1_55 C1_55 C4_55 109.0(9) . .
O1_55 C1_55 C3_55 109.3(8) . .
C4_55 C1_55 C3_55 110.5(8) . .
O1_55 C1_55 C2_55 109.9(8) . .
C4_55 C1_55 C2_55 108.9(8) . .
C3_55 C1_55 C2_55 109.3(8) . .
C1_56 O1_56 Al12 151.3(8) . .
O1_56 C1_56 C4_56 111.1(8) . .
O1_56 C1_56 C2_56 108.3(8) . .
C4_56 C1_56 C2_56 110.8(8) . .
O1_56 C1_56 C3_56 111.5(8) . .
C4_56 C1_56 C3_56 107.3(9) . .
C2_56 C1_56 C3_56 107.8(8) . .
F3_56 C2_56 F2_56 107.1(9) . .
F3_56 C2_56 F1_56 106.8(9) . .
F2_56 C2_56 F1_56 106.6(9) . .
F3_56 C2_56 C1_56 112.2(9) . .
F2_56 C2_56 C1_56 114.0(9) . .
F1_56 C2_56 C1_56 109.7(9) . .
F5_56 C3_56 F4_56 106.4(10) . .
F5_56 C3_56 F6_56 109.5(10) . .
F4_56 C3_56 F6_56 107.4(10) . .
F5_56 C3_56 C1_56 114.0(9) . .
F4_56 C3_56 C1_56 109.4(9) . .
F6_56 C3_56 C1_56 109.7(9) . .
F8_56 C4_56 F7_56 108.5(10) . .
F8_56 C4_56 F9_56 107.6(11) . .
F7_56 C4_56 F9_56 107.1(10) . .
F8_56 C4_56 C1_56 112.1(9) . .
F7_56 C4_56 C1_56 113.1(9) . .
F9_56 C4_56 C1_56 108.2(10) . .
C1_57 O1_57 Al12 150.8(8) . .
O1_57 C1_57 C4_57 112.2(8) . .
O1_57 C1_57 C2_57 109.7(8) . .
C4_57 C1_57 C2_57 110.1(8) . .
O1_57 C1_57 C3_57 107.9(8) . .
C4_57 C1_57 C3_57 109.1(8) . .
C2_57 C1_57 C3_57 107.7(8) . .
F1_57 C2_57 F3_57 104.2(9) . .
F1_57 C2_57 F2_57 111.8(9) . .
F3_57 C2_57 F2_57 107.8(9) . .
F1_57 C2_57 C1_57 111.4(8) . .
F3_57 C2_57 C1_57 111.9(9) . .
F2_57 C2_57 C1_57 109.5(8) . .
F6_57 C3_57 F4_57 107.2(9) . .
F6_57 C3_57 F5_57 108.4(9) . .
F4_57 C3_57 F5_57 104.9(8) . .
F6_57 C3_57 C1_57 110.3(8) . .
F4_57 C3_57 C1_57 113.0(8) . .
F5_57 C3_57 C1_57 112.8(8) . .
F7_57 C4_57 F9_57 106.7(9) . .
F7_57 C4_57 F8_57 108.0(9) . .
F9_57 C4_57 F8_57 108.4(9) . .
F7_57 C4_57 C1_57 112.9(8) . .
F9_57 C4_57 C1_57 110.7(9) . .
F8_57 C4_57 C1_57 110.1(8) . .
C1_58 O1_58 Al12 148.3(8) . .
O1_58 C1_58 C3_58 108.3(8) . .
O1_58 C1_58 C4_58 110.1(8) . .
C3_58 C1_58 C4_58 108.5(8) . .
O1_58 C1_58 C2_58 111.0(8) . .
C3_58 C1_58 C2_58 110.6(8) . .
C4_58 C1_58 C2_58 108.4(9) . .
F2_58 C2_58 F1_58 107.2(10) . .
F2_58 C2_58 F3_58 107.5(10) . .
F1_58 C2_58 F3_58 108.1(9) . .
F2_58 C2_58 C1_58 109.7(9) . .
F1_58 C2_58 C1_58 111.9(8) . .
F3_58 C2_58 C1_58 112.2(9) . .
F6_58 C3_58 F5_58 107.3(8) . .
F6_58 C3_58 F4_58 105.9(9) . .
F5_58 C3_58 F4_58 106.8(9) . .
F6_58 C3_58 C1_58 111.0(8) . .
F5_58 C3_58 C1_58 115.1(9) . .
F4_58 C3_58 C1_58 110.2(8) . .
F9_58 C4_58 F8_58 107.5(10) . .
F9_58 C4_58 F7_58 108.4(9) . .
F8_58 C4_58 F7_58 106.0(10) . .
F9_58 C4_58 C1_58 113.3(9) . .
F8_58 C4_58 C1_58 110.2(9) . .
F7_58 C4_58 C1_58 111.1(9) . .
O1_62 Al13 O1_59 107.5(4) . .
O1_62 Al13 O1_60 107.8(5) . .
O1_59 Al13 O1_60 116.6(5) . .
O1_62 Al13 O1_61 113.6(5) . .
O1_59 Al13 O1_61 106.5(4) . .
O1_60 Al13 O1_61 105.0(5) . .
C1_59 O1_59 Al13 145.4(7) . .
O1_59 C1_59 C2_59 107.5(9) . .
O1_59 C1_59 C4_59 111.3(8) . .
C2_59 C1_59 C4_59 110.2(8) . .
O1_59 C1_59 C3_59 108.5(8) . .
C2_59 C1_59 C3_59 109.2(8) . .
C4_59 C1_59 C3_59 110.1(9) . .
F2_59 C2_59 F3_59 105.7(9) . .
F2_59 C2_59 F1_59 107.7(10) . .
F3_59 C2_59 F1_59 107.9(9) . .
F2_59 C2_59 C1_59 111.7(9) . .
F3_59 C2_59 C1_59 112.6(9) . .
F1_59 C2_59 C1_59 110.9(9) . .
F5_59 C3_59 F6_59 108.2(9) . .
F5_59 C3_59 F4_59 107.8(9) . .
F6_59 C3_59 F4_59 106.9(9) . .
F5_59 C3_59 C1_59 111.1(9) . .
F6_59 C3_59 C1_59 111.2(9) . .
F4_59 C3_59 C1_59 111.4(9) . .
F8_59 C4_59 F9_59 108.7(9) . .
F8_59 C4_59 F7_59 107.9(9) . .
F9_59 C4_59 F7_59 107.5(9) . .
F8_59 C4_59 C1_59 110.9(9) . .
F9_59 C4_59 C1_59 111.0(9) . .
F7_59 C4_59 C1_59 110.7(9) . .
C1_60 O1_60 Al13 149.9(8) . .
O1_60 C1_60 C2_60 112.6(8) . .
O1_60 C1_60 C3_60 109.9(9) . .
C2_60 C1_60 C3_60 108.1(8) . .
O1_60 C1_60 C4_60 109.0(8) . .
C2_60 C1_60 C4_60 109.0(8) . .
C3_60 C1_60 C4_60 108.2(8) . .
F1_60 C2_60 F3_60 108.4(9) . .
F1_60 C2_60 F2_60 106.7(9) . .
F3_60 C2_60 F2_60 107.1(9) . .
F1_60 C2_60 C1_60 111.5(8) . .
F3_60 C2_60 C1_60 113.5(9) . .
F2_60 C2_60 C1_60 109.4(8) . .
F6_60 C3_60 F4_60 107.0(10) . .
F6_60 C3_60 F5_60 106.9(9) . .
F4_60 C3_60 F5_60 107.5(10) . .
F6_60 C3_60 C1_60 110.7(9) . .
F4_60 C3_60 C1_60 110.8(9) . .
F5_60 C3_60 C1_60 113.6(9) . .
F9_60 C4_60 F8_60 107.9(9) . .
F9_60 C4_60 F7_60 108.8(9) . .
F8_60 C4_60 F7_60 106.7(9) . .
F9_60 C4_60 C1_60 110.2(8) . .
F8_60 C4_60 C1_60 111.1(9) . .
F7_60 C4_60 C1_60 112.0(9) . .
C1_61 O1_61 Al13 147.1(8) . .
O1_61 C1_61 C3_61 111.6(8) . .
O1_61 C1_61 C2_61 106.5(9) . .
C3_61 C1_61 C2_61 109.2(8) . .
O1_61 C1_61 C4_61 110.8(9) . .
C3_61 C1_61 C4_61 109.8(8) . .
C2_61 C1_61 C4_61 108.9(8) . .
F3_61 C2_61 F2_61 108.6(9) . .
F3_61 C2_61 F1_61 106.9(9) . .
F2_61 C2_61 F1_61 106.7(9) . .
F3_61 C2_61 C1_61 113.0(9) . .
F2_61 C2_61 C1_61 112.1(9) . .
F1_61 C2_61 C1_61 109.3(9) . .
F4_61 C3_61 F6_61 107.3(9) . .
F4_61 C3_61 F5_61 106.8(9) . .
F6_61 C3_61 F5_61 107.2(9) . .
F4_61 C3_61 C1_61 111.7(9) . .
F6_61 C3_61 C1_61 111.4(9) . .
F5_61 C3_61 C1_61 112.3(9) . .
F9_61 C4_61 F8_61 108.7(9) . .
F9_61 C4_61 F7_61 108.0(9) . .
F8_61 C4_61 F7_61 107.6(9) . .
F9_61 C4_61 C1_61 110.7(9) . .
F8_61 C4_61 C1_61 110.8(9) . .
F7_61 C4_61 C1_61 111.0(9) . .
C1_62 O1_62 Al13 150.5(8) . .
O1_62 C1_62 C2_62 111.4(8) . .
O1_62 C1_62 C4_62 109.2(9) . .
C2_62 C1_62 C4_62 109.1(9) . .
O1_62 C1_62 C3_62 109.1(9) . .
C2_62 C1_62 C3_62 108.0(9) . .
C4_62 C1_62 C3_62 110.0(8) . .
F3_62 C2_62 F1_62 108.5(9) . .
F3_62 C2_62 F2_62 106.5(9) . .
F1_62 C2_62 F2_62 107.2(9) . .
F3_62 C2_62 C1_62 112.6(9) . .
F1_62 C2_62 C1_62 113.2(9) . .
F2_62 C2_62 C1_62 108.5(9) . .
F6_62 C3_62 F5_62 106.6(9) . .
F6_62 C3_62 F4_62 108.2(9) . .
F5_62 C3_62 F4_62 109.5(9) . .
F6_62 C3_62 C1_62 111.5(9) . .
F5_62 C3_62 C1_62 112.0(9) . .
F4_62 C3_62 C1_62 108.9(9) . .
F7_62 C4_62 F9_62 107.1(9) . .
F7_62 C4_62 F8_62 109.8(9) . .
F9_62 C4_62 F8_62 108.5(10) . .
F7_62 C4_62 C1_62 112.3(9) . .
F9_62 C4_62 C1_62 111.2(9) . .
F8_62 C4_62 C1_62 107.9(9) . .
O1_64 Al14 O1_65 114.3(4) . .
O1_64 Al14 O1_66 108.5(4) . .
O1_65 Al14 O1_66 108.4(4) . .
O1_64 Al14 O1_63 107.4(4) . .
O1_65 Al14 O1_63 106.2(4) . .
O1_66 Al14 O1_63 112.2(4) . .
C1_63 O1_63 Al14 146.3(7) . .
O1_63 C1_63 C3_63 107.4(8) . .
O1_63 C1_63 C4_63 111.7(8) . .
C3_63 C1_63 C4_63 109.8(8) . .
O1_63 C1_63 C2_63 110.4(8) . .
C3_63 C1_63 C2_63 107.5(8) . .
C4_63 C1_63 C2_63 109.8(8) . .
F1_63 C2_63 F2_63 109.2(10) . .
F1_63 C2_63 F3_63 107.4(9) . .
F2_63 C2_63 F3_63 104.7(9) . .
F1_63 C2_63 C1_63 113.4(9) . .
F2_63 C2_63 C1_63 109.9(9) . .
F3_63 C2_63 C1_63 111.8(9) . .
F6_63 C3_63 F4_63 107.5(9) . .
F6_63 C3_63 F5_63 107.3(9) . .
F4_63 C3_63 F5_63 106.6(10) . .
F6_63 C3_63 C1_63 114.3(9) . .
F4_63 C3_63 C1_63 110.7(8) . .
F5_63 C3_63 C1_63 110.1(9) . .
F8_63 C4_63 F9_63 109.3(10) . .
F8_63 C4_63 F7_63 107.7(10) . .
F9_63 C4_63 F7_63 106.1(9) . .
F8_63 C4_63 C1_63 110.5(9) . .
F9_63 C4_63 C1_63 113.2(9) . .
F7_63 C4_63 C1_63 109.8(9) . .
C1_64 O1_64 Al14 148.4(7) . .
O1_64 C1_64 C2_64 111.2(8) . .
O1_64 C1_64 C3_64 108.9(8) . .
C2_64 C1_64 C3_64 109.7(8) . .
O1_64 C1_64 C4_64 107.4(8) . .
C2_64 C1_64 C4_64 110.5(8) . .
C3_64 C1_64 C4_64 109.0(8) . .
F3_64 C2_64 F1_64 109.3(9) . .
F3_64 C2_64 F2_64 105.4(9) . .
F1_64 C2_64 F2_64 107.0(9) . .
F3_64 C2_64 C1_64 113.6(9) . .
F1_64 C2_64 C1_64 111.4(9) . .
F2_64 C2_64 C1_64 109.7(8) . .
F4_64 C3_64 F6_64 107.8(8) . .
F4_64 C3_64 F5_64 106.9(8) . .
F6_64 C3_64 F5_64 106.5(8) . .
F4_64 C3_64 C1_64 111.7(8) . .
F6_64 C3_64 C1_64 111.8(8) . .
F5_64 C3_64 C1_64 111.8(8) . .
F7_64 C4_64 F8_64 109.1(9) . .
F7_64 C4_64 F9_64 106.1(9) . .
F8_64 C4_64 F9_64 106.9(9) . .
F7_64 C4_64 C1_64 112.6(9) . .
F8_64 C4_64 C1_64 111.6(8) . .
F9_64 C4_64 C1_64 110.2(8) . .
C1_65 O1_65 Al14 147.4(7) . .
O1_65 C1_65 C3_65 110.8(8) . .
O1_65 C1_65 C4_65 108.3(8) . .
C3_65 C1_65 C4_65 109.7(8) . .
O1_65 C1_65 C2_65 111.3(7) . .
C3_65 C1_65 C2_65 108.8(8) . .
C4_65 C1_65 C2_65 107.9(8) . .
F3_65 C2_65 F2_65 106.8(9) . .
F3_65 C2_65 F1_65 106.3(8) . .
F2_65 C2_65 F1_65 106.4(9) . .
F3_65 C2_65 C1_65 113.7(8) . .
F2_65 C2_65 C1_65 113.1(8) . .
F1_65 C2_65 C1_65 110.1(8) . .
F5_65 C3_65 F6_65 107.2(8) . .
F5_65 C3_65 F4_65 108.8(9) . .
F6_65 C3_65 F4_65 106.5(8) . .
F5_65 C3_65 C1_65 111.9(8) . .
F6_65 C3_65 C1_65 111.5(8) . .
F4_65 C3_65 C1_65 110.8(8) . .
F7_65 C4_65 F8_65 106.3(9) . .
F7_65 C4_65 F9_65 107.2(9) . .
F8_65 C4_65 F9_65 106.7(9) . .
F7_65 C4_65 C1_65 111.9(9) . .
F8_65 C4_65 C1_65 113.3(9) . .
F9_65 C4_65 C1_65 111.1(8) . .
C1_66 O1_66 Al14 149.9(7) . .
O1_66 C1_66 C2_66 112.0(8) . .
O1_66 C1_66 C4_66 109.2(8) . .
C2_66 C1_66 C4_66 109.6(8) . .
O1_66 C1_66 C3_66 109.6(8) . .
C2_66 C1_66 C3_66 109.1(8) . .
C4_66 C1_66 C3_66 107.2(8) . .
F2_66 C2_66 F1_66 108.6(9) . .
F2_66 C2_66 F3_66 106.5(8) . .
F1_66 C2_66 F3_66 105.5(8) . .
F2_66 C2_66 C1_66 111.4(8) . .
F1_66 C2_66 C1_66 112.4(9) . .
F3_66 C2_66 C1_66 112.0(8) . .
F5_66 C3_66 F6_66 108.0(9) . .
F5_66 C3_66 F4_66 106.2(9) . .
F6_66 C3_66 F4_66 104.8(10) . .
F5_66 C3_66 C1_66 114.9(9) . .
F6_66 C3_66 C1_66 111.3(9) . .
F4_66 C3_66 C1_66 111.0(9) . .
F9_66 C4_66 F8_66 107.5(10) . .
F9_66 C4_66 F7_66 108.0(9) . .
F8_66 C4_66 F7_66 106.3(9) . .
F9_66 C4_66 C1_66 110.2(9) . .
F8_66 C4_66 C1_66 111.2(9) . .
F7_66 C4_66 C1_66 113.4(8) . .
O1_68 Al15 O1_67 106.6(4) . .
O1_68 Al15 O1_70 114.6(5) . .
O1_67 Al15 O1_70 107.8(4) . .
O1_68 Al15 O1_69 108.1(4) . .
O1_67 Al15 O1_69 111.1(4) . .
O1_70 Al15 O1_69 108.7(4) . .
C1_67 O1_67 Al15 149.7(7) . .
O1_67 C1_67 C4_67 108.6(8) . .
O1_67 C1_67 C3_67 110.0(8) . .
C4_67 C1_67 C3_67 108.8(8) . .
O1_67 C1_67 C2_67 110.8(8) . .
C4_67 C1_67 C2_67 109.5(8) . .
C3_67 C1_67 C2_67 109.2(8) . .
F1_67 C2_67 F2_67 107.2(8) . .
F1_67 C2_67 F3_67 106.2(8) . .
F2_67 C2_67 F3_67 107.3(8) . .
F1_67 C2_67 C1_67 111.6(8) . .
F2_67 C2_67 C1_67 112.0(8) . .
F3_67 C2_67 C1_67 112.1(8) . .
F4_67 C3_67 F5_67 105.9(8) . .
F4_67 C3_67 F6_67 107.9(8) . .
F5_67 C3_67 F6_67 108.5(8) . .
F4_67 C3_67 C1_67 111.6(8) . .
F5_67 C3_67 C1_67 112.6(8) . .
F6_67 C3_67 C1_67 110.2(8) . .
F9_67 C4_67 F8_67 105.8(8) . .
F9_67 C4_67 F7_67 106.8(8) . .
F8_67 C4_67 F7_67 107.1(8) . .
F9_67 C4_67 C1_67 112.1(8) . .
F8_67 C4_67 C1_67 114.1(8) . .
F7_67 C4_67 C1_67 110.5(8) . .
C1_68 O1_68 Al15 148.0(7) . .
O1_68 C1_68 C2_68 111.4(8) . .
O1_68 C1_68 C4_68 108.8(8) . .
C2_68 C1_68 C4_68 109.8(8) . .
O1_68 C1_68 C3_68 109.7(8) . .
C2_68 C1_68 C3_68 108.3(8) . .
C4_68 C1_68 C3_68 108.8(7) . .
F2_68 C2_68 F1_68 105.8(8) . .
F2_68 C2_68 F3_68 108.0(9) . .
F1_68 C2_68 F3_68 106.3(9) . .
F2_68 C2_68 C1_68 112.7(8) . .
F1_68 C2_68 C1_68 110.4(8) . .
F3_68 C2_68 C1_68 113.2(8) . .
F6_68 C3_68 F5_68 108.7(8) . .
F6_68 C3_68 F4_68 106.4(8) . .
F5_68 C3_68 F4_68 108.4(8) . .
F6_68 C3_68 C1_68 111.1(8) . .
F5_68 C3_68 C1_68 112.8(8) . .
F4_68 C3_68 C1_68 109.3(8) . .
F9_68 C4_68 F8_68 106.3(9) . .
F9_68 C4_68 F7_68 106.8(9) . .
F8_68 C4_68 F7_68 107.9(9) . .
F9_68 C4_68 C1_68 111.6(8) . .
F8_68 C4_68 C1_68 111.2(8) . .
F7_68 C4_68 C1_68 112.6(8) . .
C1_69 O1_69 Al15 151.1(8) . .
O1_69 C1_69 C3_69 110.8(8) . .
O1_69 C1_69 C2_69 108.6(9) . .
C3_69 C1_69 C2_69 109.9(9) . .
O1_69 C1_69 C4_69 110.9(8) . .
C3_69 C1_69 C4_69 107.6(9) . .
C2_69 C1_69 C4_69 109.0(9) . .
F3_69 C2_69 F1_69 109.4(10) . .
F3_69 C2_69 F2_69 108.3(10) . .
F1_69 C2_69 F2_69 105.7(11) . .
F3_69 C2_69 C1_69 113.7(9) . .
F1_69 C2_69 C1_69 110.8(9) . .
F2_69 C2_69 C1_69 108.6(10) . .
F4_69 C3_69 F5_69 108.0(10) . .
F4_69 C3_69 F6_69 106.0(11) . .
F5_69 C3_69 F6_69 107.6(10) . .
F4_69 C3_69 C1_69 113.2(10) . .
F5_69 C3_69 C1_69 112.1(9) . .
F6_69 C3_69 C1_69 109.7(10) . .
F8_69 C4_69 F7_69 108.6(10) . .
F8_69 C4_69 F9_69 107.3(11) . .
F7_69 C4_69 F9_69 107.8(10) . .
F8_69 C4_69 C1_69 111.5(9) . .
F7_69 C4_69 C1_69 113.2(9) . .
F9_69 C4_69 C1_69 108.3(10) . .
C1_70 O1_70 Al15 147.0(8) . .
O1_70 C1_70 C3_70 111.7(9) . .
O1_70 C1_70 C2_70 108.0(9) . .
C3_70 C1_70 C2_70 112.2(9) . .
O1_70 C1_70 C4_70 112.2(9) . .
C3_70 C1_70 C4_70 107.7(9) . .
C2_70 C1_70 C4_70 105.0(9) . .
F1_70 C2_70 F3_70 112.2(10) . .
F1_70 C2_70 F2_70 103.1(11) . .
F3_70 C2_70 F2_70 103.9(10) . .
F1_70 C2_70 C1_70 115.3(9) . .
F3_70 C2_70 C1_70 114.5(9) . .
F2_70 C2_70 C1_70 106.2(10) . .
F4_70 C3_70 F5_70 104.3(10) . .
F4_70 C3_70 F6_70 107.4(10) . .
F5_70 C3_70 F6_70 111.6(10) . .
F4_70 C3_70 C1_70 112.6(10) . .
F5_70 C3_70 C1_70 115.3(9) . .
F6_70 C3_70 C1_70 105.5(9) . .
F9_70 C4_70 F7_70 108.5(9) . .
F9_70 C4_70 F8_70 105.5(10) . .
F7_70 C4_70 F8_70 109.0(10) . .
F9_70 C4_70 C1_70 112.0(9) . .
F7_70 C4_70 C1_70 111.1(9) . .
F8_70 C4_70 C1_70 110.5(10) . .
O1_73 Al16 O1_74 109.4(5) . .
O1_73 Al16 O1_72 112.1(5) . .
O1_74 Al16 O1_72 109.2(5) . .
O1_73 Al16 O1_71 107.4(5) . .
O1_74 Al16 O1_71 111.5(5) . .
O1_72 Al16 O1_71 107.3(5) . .
C1_71 O1_71 Al16 153.9(9) . .
O1_71 C1_71 C4_71 112.6(9) . .
O1_71 C1_71 C3_71 109.5(9) . .
C4_71 C1_71 C3_71 106.7(9) . .
O1_71 C1_71 C2_71 111.1(9) . .
C4_71 C1_71 C2_71 109.9(9) . .
C3_71 C1_71 C2_71 106.7(8) . .
F3_71 C2_71 F1_71 108.4(10) . .
F3_71 C2_71 F2_71 106.6(9) . .
F1_71 C2_71 F2_71 107.8(9) . .
F3_71 C2_71 C1_71 111.7(9) . .
F1_71 C2_71 C1_71 109.0(9) . .
F2_71 C2_71 C1_71 113.2(9) . .
F4_71 C3_71 F6_71 107.8(10) . .
F4_71 C3_71 F5_71 105.7(10) . .
F6_71 C3_71 F5_71 107.0(9) . .
F4_71 C3_71 C1_71 110.6(9) . .
F6_71 C3_71 C1_71 111.5(9) . .
F5_71 C3_71 C1_71 114.0(9) . .
F8_71 C4_71 F9_71 107.7(10) . .
F8_71 C4_71 F7_71 106.3(9) . .
F9_71 C4_71 F7_71 106.2(10) . .
F8_71 C4_71 C1_71 115.3(9) . .
F9_71 C4_71 C1_71 110.5(9) . .
F7_71 C4_71 C1_71 110.2(9) . .
C1_72 O1_72 Al16 147.4(8) . .
O1_72 C1_72 C4_72 110.6(9) . .
O1_72 C1_72 C2_72 111.3(9) . .
C4_72 C1_72 C2_72 107.9(9) . .
O1_72 C1_72 C3_72 107.8(9) . .
C4_72 C1_72 C3_72 109.2(8) . .
C2_72 C1_72 C3_72 110.1(9) . .
F2_72 C2_72 F1_72 108.4(10) . .
F2_72 C2_72 F3_72 107.3(10) . .
F1_72 C2_72 F3_72 106.4(10) . .
F2_72 C2_72 C1_72 113.6(9) . .
F1_72 C2_72 C1_72 111.6(10) . .
F3_72 C2_72 C1_72 109.1(9) . .
F5_72 C3_72 F6_72 107.7(9) . .
F5_72 C3_72 F4_72 106.6(9) . .
F6_72 C3_72 F4_72 106.6(9) . .
F5_72 C3_72 C1_72 112.7(9) . .
F6_72 C3_72 C1_72 111.8(9) . .
F4_72 C3_72 C1_72 111.0(9) . .
F8_72 C4_72 F9_72 105.5(9) . .
F8_72 C4_72 F7_72 106.8(9) . .
F9_72 C4_72 F7_72 105.9(9) . .
F8_72 C4_72 C1_72 114.0(9) . .
F9_72 C4_72 C1_72 112.1(9) . .
F7_72 C4_72 C1_72 111.9(9) . .
C1_73 O1_73 Al16 151.8(8) . .
O1_73 C1_73 C4_73 108.1(9) . .
O1_73 C1_73 C2_73 111.1(9) . .
C4_73 C1_73 C2_73 110.8(9) . .
O1_73 C1_73 C3_73 106.3(9) . .
C4_73 C1_73 C3_73 112.0(9) . .
C2_73 C1_73 C3_73 108.4(9) . .
F3_73 C2_73 F2_73 104.8(10) . .
F3_73 C2_73 F1_73 105.5(10) . .
F2_73 C2_73 F1_73 106.8(10) . .
F3_73 C2_73 C1_73 112.3(9) . .
F2_73 C2_73 C1_73 114.0(9) . .
F1_73 C2_73 C1_73 112.7(10) . .
F6_73 C3_73 F5_73 106.8(10) . .
F6_73 C3_73 F4_73 109.3(10) . .
F5_73 C3_73 F4_73 107.7(10) . .
F6_73 C3_73 C1_73 111.8(10) . .
F5_73 C3_73 C1_73 110.9(9) . .
F4_73 C3_73 C1_73 110.0(9) . .
F7_73 C4_73 F9_73 108.0(10) . .
F7_73 C4_73 F8_73 107.6(10) . .
F9_73 C4_73 F8_73 106.5(10) . .
F7_73 C4_73 C1_73 111.8(9) . .
F9_73 C4_73 C1_73 110.0(9) . .
F8_73 C4_73 C1_73 112.6(10) . .
C1_74 O1_74 Al16 147.2(8) . .
O1_74 C1_74 C2_74 112.3(9) . .
O1_74 C1_74 C3_74 110.3(9) . .
C2_74 C1_74 C3_74 109.3(9) . .
O1_74 C1_74 C4_74 106.6(9) . .
C2_74 C1_74 C4_74 109.1(8) . .
C3_74 C1_74 C4_74 109.2(9) . .
F1_74 C2_74 F3_74 108.3(9) . .
F1_74 C2_74 F2_74 107.0(9) . .
F3_74 C2_74 F2_74 108.2(9) . .
F1_74 C2_74 C1_74 110.3(9) . .
F3_74 C2_74 C1_74 112.2(9) . .
F2_74 C2_74 C1_74 110.6(9) . .
F6_74 C3_74 F5_74 107.3(10) . .
F6_74 C3_74 F4_74 106.4(10) . .
F5_74 C3_74 F4_74 103.8(10) . .
F6_74 C3_74 C1_74 114.3(10) . .
F5_74 C3_74 C1_74 113.1(10) . .
F4_74 C3_74 C1_74 111.2(10) . .
F7_74 C4_74 F8_74 107.5(9) . .
F7_74 C4_74 F9_74 107.9(9) . .
F8_74 C4_74 F9_74 106.9(10) . .
F7_74 C4_74 C1_74 112.8(9) . .
F8_74 C4_74 C1_74 111.9(9) . .
F9_74 C4_74 C1_74 109.6(9) . .
N1_75 In1 N2_76 97.5(3) . .
N1_75 In1 N2_75 68.9(3) . .
N2_76 In1 N2_75 87.7(3) . .
N1_75 In1 N1_76 87.1(3) . .
N2_76 In1 N1_76 69.2(3) . .
N2_75 In1 N1_76 144.5(3) . .
N1_75 In1 In4 153.6(2) . .
N2_76 In1 In4 106.1(2) . .
N2_75 In1 In4 99.8(2) . .
N1_76 In1 In4 112.1(2) . .
N1_75 In1 In2 107.7(2) . .
N2_76 In1 In2 148.5(2) . .
N2_75 In1 In2 118.6(2) . .
N1_76 In1 In2 93.0(2) . .
In4 In1 In2 55.51(3) . .
N1_77 In2 N2_77 71.7(3) . .
N1_77 In2 In4 143.4(3) . .
N2_77 In2 In4 144.8(2) . .
N1_77 In2 In3 101.7(3) . .
N2_77 In2 In3 128.3(2) . .
In4 In2 In3 61.24(4) . .
N1_77 In2 In1 124.1(3) . .
N2_77 In2 In1 99.3(2) . .
In4 In2 In1 61.81(4) . .
In3 In2 In1 123.05(4) . .
N2_78 In3 N1_80 97.1(3) . .
N2_78 In3 N2_80 87.5(4) . .
N1_80 In3 N2_80 70.7(3) . .
N2_78 In3 N1_78 69.6(4) . .
N1_80 In3 N1_78 88.7(3) . .
N2_80 In3 N1_78 147.2(3) . .
N2_78 In3 In4 155.7(2) . .
N1_80 In3 In4 104.6(2) . .
N2_80 In3 In4 109.9(3) . .
N1_78 In3 In4 99.7(2) . .
N2_78 In3 In2 107.9(2) . .
N1_80 In3 In2 149.7(2) . .
N2_80 In3 In2 93.1(2) . .
N1_78 In3 In2 115.6(2) . .
In4 In3 In2 55.92(3) . .
N2_79 In4 N1_79 71.9(3) . .
N2_79 In4 In2 147.2(2) . .
N1_79 In4 In2 140.5(3) . .
N2_79 In4 In3 106.3(3) . .
N1_79 In4 In3 125.1(3) . .
In2 In4 In3 62.84(4) . .
N2_79 In4 In1 119.4(3) . .
N1_79 In4 In1 97.4(3) . .
In2 In4 In1 62.68(4) . .
In3 In4 In1 125.52(4) . .
C5_75 N1_75 C1_75 118.1(11) . .
C5_75 N1_75 In1 120.8(8) . .
C1_75 N1_75 In1 120.7(9) . .
C10_75 N2_75 C6_75 118.6(11) . .
C10_75 N2_75 In1 123.2(9) . .
C6_75 N2_75 In1 117.8(8) . .
N1_75 C1_75 C2_75 122.3(13) . .
N1_75 C1_75 H1_75 118.9 . .
C2_75 C1_75 H1_75 118.9 . .
C3_75 C2_75 C1_75 119.6(13) . .
C3_75 C2_75 H2_75 120.2 . .
C1_75 C2_75 H2_75 120.2 . .
C2_75 C3_75 C4_75 118.3(13) . .
C2_75 C3_75 H3_75 120.8 . .
C4_75 C3_75 H3_75 120.8 . .
C5_75 C4_75 C3_75 120.2(13) . .
C5_75 C4_75 H4_75 119.9 . .
C3_75 C4_75 H4_75 119.9 . .
N1_75 C5_75 C4_75 121.4(12) . .
N1_75 C5_75 C6_75 116.7(11) . .
C4_75 C5_75 C6_75 121.8(12) . .
C7_75 C6_75 N2_75 120.9(12) . .
C7_75 C6_75 C5_75 123.4(12) . .
N2_75 C6_75 C5_75 115.6(11) . .
C6_75 C7_75 C8_75 119.4(13) . .
C6_75 C7_75 H7_75 120.3 . .
C8_75 C7_75 H7_75 120.3 . .
C9_75 C8_75 C7_75 118.6(14) . .
C9_75 C8_75 H8_75 120.7 . .
C7_75 C8_75 H8_75 120.7 . .
C8_75 C9_75 C10_75 120.2(14) . .
C8_75 C9_75 H9_75 119.9 . .
C10_75 C9_75 H9_75 119.9 . .
N2_75 C10_75 C9_75 122.2(13) . .
N2_75 C10_75 H10_75 118.9 . .
C9_75 C10_75 H10_75 118.9 . .
C5_76 N1_76 C1_76 117.9(11) . .
C5_76 N1_76 In1 118.4(8) . .
C1_76 N1_76 In1 122.2(8) . .
C10_76 N2_76 C6_76 118.6(11) . .
C10_76 N2_76 In1 122.1(9) . .
C6_76 N2_76 In1 119.1(8) . .
C2_76 C1_76 N1_76 124.2(12) . .
C2_76 C1_76 H1_76 117.9 . .
N1_76 C1_76 H1_76 117.9 . .
C1_76 C2_76 C3_76 118.4(13) . .
C1_76 C2_76 H2_76 120.8 . .
C3_76 C2_76 H2_76 120.8 . .
C4_76 C3_76 C2_76 116.3(13) . .
C4_76 C3_76 H3_76 121.8 . .
C2_76 C3_76 H3_76 121.8 . .
C5_76 C4_76 C3_76 119.4(13) . .
C5_76 C4_76 H4_76 120.3 . .
C3_76 C4_76 H4_76 120.3 . .
N1_76 C5_76 C4_76 123.7(13) . .
N1_76 C5_76 C6_76 115.8(11) . .
C4_76 C5_76 C6_76 120.5(12) . .
N2_76 C6_76 C7_76 121.0(12) . .
N2_76 C6_76 C5_76 116.6(11) . .
C7_76 C6_76 C5_76 122.4(12) . .
C6_76 C7_76 C9_76 119.8(13) . .
C6_76 C7_76 H7_76 120.1 . .
C9_76 C7_76 H7_76 120.1 . .
C8_76 C9_76 C7_76 119.7(13) . .
C8_76 C9_76 H9_76 120.1 . .
C7_76 C9_76 H9_76 120.1 . .
C9_76 C8_76 C10_76 117.2(13) . .
C9_76 C8_76 H8_76 121.4 . .
C10_76 C8_76 H8_76 121.4 . .
N2_76 C10_76 C8_76 123.6(13) . .
N2_76 C10_76 H10_76 118.2 . .
C8_76 C10_76 H10_76 118.2 . .
C1_77 N1_77 C5_77 116.4(11) . .
C1_77 N1_77 In2 124.9(9) . .
C5_77 N1_77 In2 117.0(8) . .
C10_77 N2_77 C6_77 118.2(11) . .
C10_77 N2_77 In2 124.3(8) . .
C6_77 N2_77 In2 115.0(8) . .
N1_77 C1_77 C2_77 124.6(13) . .
N1_77 C1_77 H1_77 117.7 . .
C2_77 C1_77 H1_77 117.7 . .
C1_77 C2_77 C3_77 116.5(13) . .
C1_77 C2_77 H2_77 121.7 . .
C3_77 C2_77 H2_77 121.7 . .
C4_77 C3_77 C2_77 122.4(13) . .
C4_77 C3_77 H3_77 118.8 . .
C2_77 C3_77 H3_77 118.8 . .
C3_77 C4_77 C5_77 116.6(13) . .
C3_77 C4_77 H4_77 121.7 . .
C5_77 C4_77 H4_77 121.7 . .
N1_77 C5_77 C4_77 123.4(12) . .
N1_77 C5_77 C6_77 116.1(12) . .
C4_77 C5_77 C6_77 120.5(12) . .
N2_77 C6_77 C7_77 119.9(12) . .
N2_77 C6_77 C5_77 116.5(11) . .
C7_77 C6_77 C5_77 123.6(12) . .
C8_77 C7_77 C6_77 120.6(13) . .
C8_77 C7_77 H7_77 119.7 . .
C6_77 C7_77 H7_77 119.7 . .
C7_77 C8_77 C9_77 119.2(13) . .
C7_77 C8_77 H8_77 120.4 . .
C9_77 C8_77 H8_77 120.4 . .
C10_77 C9_77 C8_77 118.2(13) . .
C10_77 C9_77 H9_77 120.9 . .
C8_77 C9_77 H9_77 120.9 . .
N2_77 C10_77 C9_77 123.9(13) . .
N2_77 C10_77 H10_77 118.1 . .
C9_77 C10_77 H10_77 118.1 . .
C5_78 N1_78 C1_78 121.0(11) . .
C5_78 N1_78 In3 118.0(8) . .
C1_78 N1_78 In3 119.6(8) . .
C6_78 N2_78 C10_78 118.8(11) . .
C6_78 N2_78 In3 118.3(8) . .
C10_78 N2_78 In3 122.8(9) . .
N1_78 C1_78 C2_78 120.4(13) . .
N1_78 C1_78 H1_78 119.8 . .
C2_78 C1_78 H1_78 119.8 . .
C3_78 C2_78 C1_78 118.9(13) . .
C3_78 C2_78 H2_78 120.5 . .
C1_78 C2_78 H2_78 120.5 . .
C2_78 C3_78 C4_78 118.5(13) . .
C2_78 C3_78 H3_78 120.7 . .
C4_78 C3_78 H3_78 120.7 . .
C5_78 C4_78 C3_78 119.6(13) . .
C5_78 C4_78 H4_78 120.2 . .
C3_78 C4_78 H4_78 120.2 . .
N1_78 C5_78 C4_78 121.3(12) . .
N1_78 C5_78 C6_78 112.9(11) . .
C4_78 C5_78 C6_78 125.7(13) . .
N2_78 C6_78 C7_78 119.1(12) . .
N2_78 C6_78 C5_78 120.3(11) . .
C7_78 C6_78 C5_78 120.6(12) . .
C8_78 C7_78 C6_78 120.4(14) . .
C8_78 C7_78 H7_78 119.8 . .
C6_78 C7_78 H7_78 119.8 . .
C7_78 C8_78 C9_78 119.6(14) . .
C7_78 C8_78 H8_78 120.2 . .
C9_78 C8_78 H8_78 120.2 . .
C10_78 C9_78 C8_78 118.4(14) . .
C10_78 C9_78 H9_78 120.8 . .
C8_78 C9_78 H9_78 120.8 . .
C9_78 C10_78 N2_78 123.6(14) . .
C9_78 C10_78 H10_78 118.2 . .
N2_78 C10_78 H10_78 118.2 . .
C5_79 N1_79 C1_79 117.3(11) . .
C5_79 N1_79 In4 114.6(8) . .
C1_79 N1_79 In4 124.7(9) . .
C10_79 N2_79 C6_79 118.8(11) . .
C10_79 N2_79 In4 123.6(9) . .
C6_79 N2_79 In4 116.9(8) . .
C2_79 C1_79 N1_79 124.5(13) . .
C2_79 C1_79 H1_79 117.8 . .
N1_79 C1_79 H1_79 117.8 . .
C3_79 C2_79 C1_79 118.5(13) . .
C3_79 C2_79 H2_79 120.8 . .
C1_79 C2_79 H2_79 120.8 . .
C2_79 C3_79 C4_79 120.3(13) . .
C2_79 C3_79 H3_79 119.8 . .
C4_79 C3_79 H3_79 119.8 . .
C5_79 C4_79 C3_79 116.5(13) . .
C5_79 C4_79 H4_79 121.7 . .
C3_79 C4_79 H4_79 121.7 . .
N1_79 C5_79 C4_79 122.8(12) . .
N1_79 C5_79 C6_79 116.6(11) . .
C4_79 C5_79 C6_79 120.6(12) . .
N2_79 C6_79 C7_79 122.9(12) . .
N2_79 C6_79 C5_79 116.1(11) . .
C7_79 C6_79 C5_79 121.0(12) . .
C6_79 C7_79 C8_79 117.8(13) . .
C6_79 C7_79 H7_79 121.1 . .
C8_79 C7_79 H7_79 121.1 . .
C7_79 C8_79 C9_79 119.8(14) . .
C7_79 C8_79 H8_79 120.1 . .
C9_79 C8_79 H8_79 120.1 . .
C10_79 C9_79 C8_79 118.1(13) . .
C10_79 C9_79 H9_79 120.9 . .
C8_79 C9_79 H9_79 120.9 . .
N2_79 C10_79 C9_79 122.4(13) . .
N2_79 C10_79 H10_79 118.8 . .
C9_79 C10_79 H10_79 118.8 . .
C5_80 N1_80 C1_80 117.9(11) . .
C5_80 N1_80 In3 118.5(8) . .
C1_80 N1_80 In3 123.5(8) . .
C10_80 N2_80 C6_80 120.1(11) . .
C10_80 N2_80 In3 122.5(8) . .
C6_80 N2_80 In3 116.4(8) . .
C2_80 C1_80 N1_80 123.0(12) . .
C2_80 C1_80 H1_80 118.5 . .
N1_80 C1_80 H1_80 118.5 . .
C1_80 C2_80 C3_80 120.2(13) . .
C1_80 C2_80 H2_80 119.9 . .
C3_80 C2_80 H2_80 119.9 . .
C2_80 C3_80 C4_80 117.1(13) . .
C2_80 C3_80 H3_80 121.4 . .
C4_80 C3_80 H3_80 121.4 . .
C3_80 C4_80 C5_80 121.3(13) . .
C3_80 C4_80 H4_80 119.4 . .
C5_80 C4_80 H4_80 119.4 . .
N1_80 C5_80 C4_80 120.3(12) . .
N1_80 C5_80 C6_80 116.6(11) . .
C4_80 C5_80 C6_80 123.1(11) . .
N2_80 C6_80 C7_80 120.7(12) . .
N2_80 C6_80 C5_80 117.0(11) . .
C7_80 C6_80 C5_80 122.2(12) . .
C8_80 C7_80 C6_80 118.2(13) . .
C8_80 C7_80 H7_80 120.9 . .
C6_80 C7_80 H7_80 120.9 . .
C9_80 C8_80 C7_80 120.3(13) . .
C9_80 C8_80 H8_80 119.8 . .
C7_80 C8_80 H8_80 119.8 . .
C8_80 C9_80 C10_80 117.9(13) . .
C8_80 C9_80 H9_80 121.1 . .
C10_80 C9_80 H9_80 121.1 . .
N2_80 C10_80 C9_80 122.7(12) . .
N2_80 C10_80 H10_80 118.6 . .
C9_80 C10_80 H10_80 118.6 . .
N1_82 In5 N1_81 101.8(3) . .
N1_82 In5 N2_81 86.4(4) . .
N1_81 In5 N2_81 70.2(3) . .
N1_82 In5 N2_82 70.0(4) . .
N1_81 In5 N2_82 85.1(3) . .
N2_81 In5 N2_82 141.6(4) . .
N1_82 In5 In6 150.3(2) . .
N1_81 In5 In6 103.9(2) . .
N2_81 In5 In6 116.2(3) . .
N2_82 In5 In6 97.7(2) . .
N1_82 In5 In8 102.6(2) . .
N1_81 In5 In8 153.7(2) . .
N2_81 In5 In8 101.6(3) . .
N2_82 In5 In8 112.6(2) . .
In6 In5 In8 56.10(3) . .
N1_84 In6 N2_84 72.0(3) . .
N1_84 In6 In8 145.4(3) . .
N2_84 In6 In8 142.6(3) . .
N1_84 In6 In5 101.2(3) . .
N2_84 In6 In5 123.9(3) . .
In8 In6 In5 63.71(4) . .
N1_84 In6 In7 122.6(3) . .
N2_84 In6 In7 98.2(3) . .
In8 In6 In7 63.70(4) . .
In5 In6 In7 127.41(4) . .
N2_85 In7 N1_86 99.8(3) . .
N2_85 In7 N1_85 68.9(4) . .
N1_86 In7 N1_85 86.1(3) . .
N2_85 In7 N2_86 86.6(4) . .
N1_86 In7 N2_86 68.7(3) . .
N1_85 In7 N2_86 141.4(4) . .
N2_85 In7 In6 150.5(2) . .
N1_86 In7 In6 106.1(2) . .
N1_85 In7 In6 98.7(3) . .
N2_86 In7 In6 115.7(3) . .
N2_85 In7 In8 103.2(2) . .
N1_86 In7 In8 153.9(2) . .
N1_85 In7 In8 113.6(2) . .
N2_86 In7 In8 100.3(3) . .
In6 In7 In8 55.98(3) . .
N2_83 In8 N1_83 71.2(3) . .
N2_83 In8 In6 143.7(3) . .
N1_83 In8 In6 145.0(3) . .
N2_83 In8 In5 128.1(2) . .
N1_83 In8 In5 102.9(3) . .
In6 In8 In5 60.19(4) . .
N2_83 In8 In7 100.7(3) . .
N1_83 In8 In7 126.0(3) . .
In6 In8 In7 60.32(4) . .
In5 In8 In7 120.51(4) . .
C1_81 N1_81 C5_81 118.8(11) . .
C1_81 N1_81 In5 123.2(9) . .
C5_81 N1_81 In5 117.5(8) . .
C10_81 N2_81 C6_81 119.0(11) . .
C10_81 N2_81 In5 124.2(9) . .
C6_81 N2_81 In5 115.9(8) . .
N1_81 C1_81 C2_81 123.5(13) . .
N1_81 C1_81 H1_81 118.3 . .
C2_81 C1_81 H1_81 118.3 . .
C3_81 C2_81 C1_81 117.8(13) . .
C3_81 C2_81 H2_81 121.1 . .
C1_81 C2_81 H2_81 121.1 . .
C4_81 C3_81 C2_81 118.5(14) . .
C4_81 C3_81 H3_81 120.7 . .
C2_81 C3_81 H3_81 120.7 . .
C3_81 C4_81 C5_81 120.2(13) . .
C3_81 C4_81 H4_81 119.9 . .
C5_81 C4_81 H4_81 119.9 . .
N1_81 C5_81 C4_81 121.2(12) . .
N1_81 C5_81 C6_81 118.9(11) . .
C4_81 C5_81 C6_81 119.8(11) . .
N2_81 C6_81 C7_81 120.0(12) . .
N2_81 C6_81 C5_81 114.7(10) . .
C7_81 C6_81 C5_81 125.2(12) . .
C8_81 C7_81 C6_81 120.0(13) . .
C8_81 C7_81 H7_81 120.0 . .
C6_81 C7_81 H7_81 120.0 . .
C7_81 C8_81 C9_81 121.1(13) . .
C7_81 C8_81 H8_81 119.5 . .
C9_81 C8_81 H8_81 119.5 . .
C8_81 C9_81 C10_81 118.9(13) . .
C8_81 C9_81 H9_81 120.6 . .
C10_81 C9_81 H9_81 120.6 . .
N2_81 C10_81 C9_81 120.8(13) . .
N2_81 C10_81 H10_81 119.6 . .
C9_81 C10_81 H10_81 119.6 . .
C5_82 N1_82 C1_82 117.4(11) . .
C5_82 N1_82 In5 120.2(8) . .
C1_82 N1_82 In5 122.0(9) . .
C10_82 N2_82 C6_82 118.4(11) . .
C10_82 N2_82 In5 124.6(9) . .
C6_82 N2_82 In5 116.9(8) . .
N1_82 C1_82 C2_82 123.9(13) . .
N1_82 C1_82 H1_82 118.0 . .
C2_82 C1_82 H1_82 118.0 . .
C1_82 C2_82 C3_82 119.2(14) . .
C1_82 C2_82 H2_82 120.4 . .
C3_82 C2_82 H2_82 120.4 . .
C2_82 C3_82 C4_82 117.9(14) . .
C2_82 C3_82 H3_82 121.1 . .
C4_82 C3_82 H3_82 121.1 . .
C5_82 C4_82 C3_82 119.8(14) . .
C5_82 C4_82 H4_82 120.1 . .
C3_82 C4_82 H4_82 120.1 . .
N1_82 C5_82 C4_82 121.8(12) . .
N1_82 C5_82 C6_82 116.9(11) . .
C4_82 C5_82 C6_82 121.2(12) . .
N2_82 C6_82 C7_82 120.2(12) . .
N2_82 C6_82 C5_82 115.9(11) . .
C7_82 C6_82 C5_82 123.9(12) . .
C8_82 C7_82 C6_82 119.5(13) . .
C8_82 C7_82 H7_82 120.2 . .
C6_82 C7_82 H7_82 120.2 . .
C9_82 C8_82 C7_82 120.6(13) . .
C9_82 C8_82 H8_82 119.7 . .
C7_82 C8_82 H8_82 119.7 . .
C8_82 C9_82 C10_82 117.4(14) . .
C8_82 C9_82 H9_82 121.3 . .
C10_82 C9_82 H9_82 121.3 . .
N2_82 C10_82 C9_82 123.7(13) . .
N2_82 C10_82 H10_82 118.1 . .
C9_82 C10_82 H10_82 118.1 . .
C1_83 N1_83 C5_83 120.5(12) . .
C1_83 N1_83 In8 122.3(9) . .
C5_83 N1_83 In8 115.1(8) . .
C6_83 N2_83 C10_83 117.7(11) . .
C6_83 N2_83 In8 115.4(8) . .
C10_83 N2_83 In8 123.6(8) . .
N1_83 C1_83 C2_83 121.1(13) . .
N1_83 C1_83 H1_83 119.5 . .
C2_83 C1_83 H1_83 119.5 . .
C3_83 C2_83 C1_83 118.7(13) . .
C3_83 C2_83 H2_83 120.6 . .
C1_83 C2_83 H2_83 120.6 . .
C4_83 C3_83 C2_83 118.8(13) . .
C4_83 C3_83 H3_83 120.6 . .
C2_83 C3_83 H3_83 120.6 . .
C3_83 C4_83 C5_83 120.9(13) . .
C3_83 C4_83 H4_83 119.5 . .
C5_83 C4_83 H4_83 119.5 . .
N1_83 C5_83 C4_83 119.9(12) . .
N1_83 C5_83 C6_83 117.1(12) . .
C4_83 C5_83 C6_83 122.9(13) . .
N2_83 C6_83 C7_83 119.7(12) . .
N2_83 C6_83 C5_83 116.4(12) . .
C7_83 C6_83 C5_83 123.9(13) . .
C8_83 C7_83 C6_83 120.8(13) . .
C8_83 C7_83 H7_83 119.6 . .
C6_83 C7_83 H7_83 119.6 . .
C7_83 C8_83 C9_83 120.7(13) . .
C7_83 C8_83 H8_83 119.6 . .
C9_83 C8_83 H8_83 119.6 . .
C10_83 C9_83 C8_83 116.8(13) . .
C10_83 C9_83 H9_83 121.6 . .
C8_83 C9_83 H9_83 121.6 . .
C9_83 C10_83 N2_83 124.3(12) . .
C9_83 C10_83 H10_83 117.9 . .
N2_83 C10_83 H10_83 117.9 . .
C5_84 N1_84 C1_84 117.8(11) . .
C5_84 N1_84 In6 116.6(8) . .
C1_84 N1_84 In6 123.4(8) . .
C10_84 N2_84 C6_84 116.6(11) . .
C10_84 N2_84 In6 124.7(8) . .
C6_84 N2_84 In6 114.8(8) . .
N1_84 C1_84 C2_84 125.3(12) . .
N1_84 C1_84 H1_84 117.3 . .
C2_84 C1_84 H1_84 117.3 . .
C1_84 C2_84 C3_84 115.8(12) . .
C1_84 C2_84 H2_84 122.1 . .
C3_84 C2_84 H2_84 122.1 . .
C4_84 C3_84 C2_84 121.1(13) . .
C4_84 C3_84 H3_84 119.5 . .
C2_84 C3_84 H3_84 119.5 . .
C3_84 C4_84 C5_84 119.4(12) . .
C3_84 C4_84 H4_84 120.3 . .
C5_84 C4_84 H4_84 120.3 . .
N1_84 C5_84 C4_84 120.5(11) . .
N1_84 C5_84 C6_84 117.8(12) . .
C4_84 C5_84 C6_84 121.7(12) . .
C7_84 C6_84 N2_84 122.5(11) . .
C7_84 C6_84 C5_84 123.0(13) . .
N2_84 C6_84 C5_84 114.4(12) . .
C6_84 C7_84 C8_84 119.6(12) . .
C6_84 C7_84 H7_84 120.2 . .
C8_84 C7_84 H7_84 120.2 . .
C9_84 C8_84 C7_84 116.9(12) . .
C9_84 C8_84 H8_84 121.6 . .
C7_84 C8_84 H8_84 121.6 . .
C10_84 C9_84 C8_84 120.0(13) . .
C10_84 C9_84 H9_84 120.0 . .
C8_84 C9_84 H9_84 120.0 . .
N2_84 C10_84 C9_84 124.3(13) . .
N2_84 C10_84 H10_84 117.9 . .
C9_84 C10_84 H10_84 117.9 . .
C5_85 N1_85 C1_85 119.2(11) . .
C5_85 N1_85 In7 119.3(8) . .
C1_85 N1_85 In7 121.5(8) . .
C6_85 N2_85 C10_85 118.8(11) . .
C6_85 N2_85 In7 119.6(8) . .
C10_85 N2_85 In7 121.4(9) . .
N1_85 C1_85 C2_85 120.2(13) . .
N1_85 C1_85 H1_85 119.9 . .
C2_85 C1_85 H1_85 119.9 . .
C3_85 C2_85 C1_85 119.1(14) . .
C3_85 C2_85 H2_85 120.4 . .
C1_85 C2_85 H2_85 120.4 . .
C2_85 C3_85 C4_85 120.0(13) . .
C2_85 C3_85 H3_85 120.0 . .
C4_85 C3_85 H3_85 120.0 . .
C5_85 C4_85 C3_85 118.8(13) . .
C5_85 C4_85 H4_85 120.6 . .
C3_85 C4_85 H4_85 120.6 . .
N1_85 C5_85 C4_85 122.7(12) . .
N1_85 C5_85 C6_85 114.9(11) . .
C4_85 C5_85 C6_85 122.4(12) . .
N2_85 C6_85 C7_85 119.0(12) . .
N2_85 C6_85 C5_85 117.2(11) . .
C7_85 C6_85 C5_85 123.7(12) . .
C8_85 C7_85 C6_85 121.5(14) . .
C8_85 C7_85 H7_85 119.3 . .
C6_85 C7_85 H7_85 119.3 . .
C7_85 C8_85 C9_85 120.3(14) . .
C7_85 C8_85 H8_85 119.8 . .
C9_85 C8_85 H8_85 119.8 . .
C8_85 C9_85 C10_85 117.9(14) . .
C8_85 C9_85 H9_85 121.0 . .
C10_85 C9_85 H9_85 121.0 . .
N2_85 C10_85 C9_85 122.5(14) . .
N2_85 C10_85 H10_85 118.8 . .
C9_85 C10_85 H10_85 118.8 . .
C1_86 N1_86 C5_86 118.1(11) . .
C1_86 N1_86 In7 122.6(8) . .
C5_86 N1_86 In7 119.1(8) . .
C6_86 N2_86 C10_86 120.4(12) . .
C6_86 N2_86 In7 117.9(8) . .
C10_86 N2_86 In7 121.0(9) . .
N1_86 C1_86 C2_86 122.4(13) . .
N1_86 C1_86 H1_86 118.8 . .
C2_86 C1_86 H1_86 118.8 . .
C3_86 C2_86 C1_86 119.0(14) . .
C3_86 C2_86 H2_86 120.5 . .
C1_86 C2_86 H2_86 120.5 . .
C2_86 C3_86 C4_86 120.0(14) . .
C2_86 C3_86 H3_86 120.0 . .
C4_86 C3_86 H3_86 120.0 . .
C3_86 C4_86 C5_86 119.6(12) . .
C3_86 C4_86 H4_86 120.2 . .
C5_86 C4_86 H4_86 120.2 . .
N1_86 C5_86 C4_86 120.9(12) . .
N1_86 C5_86 C6_86 115.6(11) . .
C4_86 C5_86 C6_86 123.5(11) . .
N2_86 C6_86 C7_86 123.9(12) . .
N2_86 C6_86 C5_86 116.0(11) . .
C7_86 C6_86 C5_86 120.0(12) . .
C8_86 C7_86 C6_86 114.3(14) . .
C8_86 C7_86 H7_86 122.9 . .
C6_86 C7_86 H7_86 122.9 . .
C9_86 C8_86 C7_86 121.3(15) . .
C9_86 C8_86 H8_86 119.3 . .
C7_86 C8_86 H8_86 119.3 . .
C8_86 C9_86 C10_86 120.7(14) . .
C8_86 C9_86 H9_86 119.7 . .
C10_86 C9_86 H9_86 119.7 . .
N2_86 C10_86 C9_86 119.2(14) . .
N2_86 C10_86 H10_86 120.4 . .
C9_86 C10_86 H10_86 120.4 . .
N1_88 In9 N2_87 99.0(3) . .
N1_88 In9 N1_87 87.7(3) . .
N2_87 In9 N1_87 69.5(3) . .
N1_88 In9 N2_88 69.8(3) . .
N2_87 In9 N2_88 88.9(4) . .
N1_87 In9 N2_88 146.2(3) . .
N1_88 In9 In10 152.5(2) . .
N2_87 In9 In10 105.5(2) . .
N1_87 In9 In10 112.4(2) . .
N2_88 In9 In10 98.0(3) . .
N1_88 In9 In12 107.4(2) . .
N2_87 In9 In12 147.0(2) . .
N1_87 In9 In12 91.8(2) . .
N2_88 In9 In12 118.4(3) . .
In10 In9 In12 55.59(3) . .
N2_90 In10 N1_90 72.4(3) . .
N2_90 In10 In12 141.8(3) . .
N1_90 In10 In12 145.2(2) . .
N2_90 In10 In9 118.0(3) . .
N1_90 In10 In9 98.9(2) . .
In12 In10 In9 63.16(4) . .
N2_90 In10 In11 104.1(3) . .
N1_90 In10 In11 126.9(2) . .
In12 In10 In11 62.50(4) . .
In9 In10 In11 125.65(4) . .
N2_92 In11 N2_91 98.8(3) . .
N2_92 In11 N1_91 89.0(3) . .
N2_91 In11 N1_91 69.3(4) . .
N2_92 In11 N1_92 69.3(4) . .
N2_91 In11 N1_92 87.2(4) . .
N1_91 In11 N1_92 145.4(4) . .
N2_92 In11 In10 104.0(2) . .
N2_91 In11 In10 154.6(2) . .
N1_91 In11 In10 99.9(2) . .
N1_92 In11 In10 111.1(3) . .
N2_92 In11 In12 148.0(2) . .
N2_91 In11 In12 107.5(2) . .
N1_91 In11 In12 116.9(2) . .
N1_92 In11 In12 93.7(3) . .
In10 In11 In12 55.77(3) . .
N2_89 In12 N1_89 71.2(4) . .
N2_89 In12 In10 146.7(3) . .
N1_89 In12 In10 142.1(3) . .
N2_89 In12 In11 126.0(3) . .
N1_89 In12 In11 100.5(3) . .
In10 In12 In11 61.74(4) . .
N2_89 In12 In9 101.9(3) . .
N1_89 In12 In9 125.2(2) . .
In10 In12 In9 61.25(4) . .
In11 In12 In9 122.99(4) . .
C5_87 N1_87 C1_87 118.5(11) . .
C5_87 N1_87 In9 117.6(8) . .
C1_87 N1_87 In9 122.0(8) . .
C6_87 N2_87 C10_87 119.5(11) . .
C6_87 N2_87 In9 118.8(8) . .
C10_87 N2_87 In9 121.6(9) . .
N1_87 C1_87 C2_87 122.4(13) . .
N1_87 C1_87 H1_87 118.8 . .
C2_87 C1_87 H1_87 118.8 . .
C3_87 C2_87 C1_87 117.7(14) . .
C3_87 C2_87 H2_87 121.2 . .
C1_87 C2_87 H2_87 121.2 . .
C2_87 C3_87 C4_87 122.5(14) . .
C2_87 C3_87 H3_87 118.8 . .
C4_87 C3_87 H3_87 118.8 . .
C3_87 C4_87 C5_87 118.0(13) . .
C3_87 C4_87 H4_87 121.0 . .
C5_87 C4_87 H4_87 121.0 . .
N1_87 C5_87 C4_87 120.8(12) . .
N1_87 C5_87 C6_87 116.0(11) . .
C4_87 C5_87 C6_87 123.1(12) . .
N2_87 C6_87 C7_87 121.0(12) . .
N2_87 C6_87 C5_87 117.3(11) . .
C7_87 C6_87 C5_87 121.6(12) . .
C8_87 C7_87 C6_87 121.1(14) . .
C8_87 C7_87 H7_87 119.4 . .
C6_87 C7_87 H7_87 119.4 . .
C7_87 C8_87 C9_87 118.3(14) . .
C7_87 C8_87 H8_87 120.8 . .
C9_87 C8_87 H8_87 120.8 . .
C8_87 C9_87 C10_87 119.5(13) . .
C8_87 C9_87 H9_87 120.3 . .
C10_87 C9_87 H9_87 120.3 . .
N2_87 C10_87 C9_87 120.5(13) . .
N2_87 C10_87 H10_87 119.7 . .
C9_87 C10_87 H10_87 119.7 . .
C5_88 N1_88 C1_88 119.4(11) . .
C5_88 N1_88 In9 118.8(8) . .
C1_88 N1_88 In9 121.3(8) . .
C6_88 N2_88 C10_88 119.7(12) . .
C6_88 N2_88 In9 117.4(8) . .
C10_88 N2_88 In9 122.6(9) . .
C2_88 C1_88 N1_88 122.2(12) . .
C2_88 C1_88 H1_88 118.9 . .
N1_88 C1_88 H1_88 118.9 . .
C3_88 C2_88 C1_88 120.2(13) . .
C3_88 C2_88 H2_88 119.9 . .
C1_88 C2_88 H2_88 119.9 . .
C2_88 C3_88 C4_88 119.5(13) . .
C2_88 C3_88 H3_88 120.2 . .
C4_88 C3_88 H3_88 120.2 . .
C5_88 C4_88 C3_88 118.4(13) . .
C5_88 C4_88 H4_88 120.8 . .
C3_88 C4_88 H4_88 120.8 . .
N1_88 C5_88 C4_88 120.4(12) . .
N1_88 C5_88 C6_88 118.3(11) . .
C4_88 C5_88 C6_88 121.3(12) . .
N2_88 C6_88 C7_88 120.1(12) . .
N2_88 C6_88 C5_88 115.3(11) . .
C7_88 C6_88 C5_88 124.6(12) . .
C8_88 C7_88 C6_88 120.7(14) . .
C8_88 C7_88 H7_88 119.7 . .
C6_88 C7_88 H7_88 119.7 . .
C9_88 C8_88 C7_88 119.2(14) . .
C9_88 C8_88 H8_88 120.4 . .
C7_88 C8_88 H8_88 120.4 . .
C8_88 C9_88 C10_88 117.8(14) . .
C8_88 C9_88 H9_88 121.1 . .
C10_88 C9_88 H9_88 121.1 . .
N2_88 C10_88 C9_88 122.4(14) . .
N2_88 C10_88 H10_88 118.8 . .
C9_88 C10_88 H10_88 118.8 . .
C5_89 N1_89 C1_89 119.6(11) . .
C5_89 N1_89 In12 116.2(8) . .
C1_89 N1_89 In12 122.8(9) . .
C10_89 N2_89 C6_89 119.1(11) . .
C10_89 N2_89 In12 123.0(8) . .
C6_89 N2_89 In12 114.8(8) . .
N1_89 C1_89 C2_89 123.5(13) . .
N1_89 C1_89 H1_89 118.3 . .
C2_89 C1_89 H1_89 118.3 . .
C3_89 C2_89 C1_89 116.7(14) . .
C3_89 C2_89 H2_89 121.6 . .
C1_89 C2_89 H2_89 121.6 . .
C4_89 C3_89 C2_89 120.0(13) . .
C4_89 C3_89 H3_89 120.0 . .
C2_89 C3_89 H3_89 120.0 . .
C3_89 C4_89 C5_89 120.9(13) . .
C3_89 C4_89 H4_89 119.5 . .
C5_89 C4_89 H4_89 119.5 . .
N1_89 C5_89 C4_89 119.2(12) . .
N1_89 C5_89 C6_89 116.6(12) . .
C4_89 C5_89 C6_89 124.3(13) . .
C7_89 C6_89 N2_89 118.9(12) . .
C7_89 C6_89 C5_89 123.8(12) . .
N2_89 C6_89 C5_89 117.3(12) . .
C8_89 C7_89 C6_89 121.6(13) . .
C8_89 C7_89 H7_89 119.2 . .
C6_89 C7_89 H7_89 119.2 . .
C7_89 C8_89 C9_89 120.3(13) . .
C7_89 C8_89 H8_89 119.9 . .
C9_89 C8_89 H8_89 119.9 . .
C10_89 C9_89 C8_89 115.9(13) . .
C10_89 C9_89 H9_89 122.0 . .
C8_89 C9_89 H9_89 122.0 . .
N2_89 C10_89 C9_89 124.1(13) . .
N2_89 C10_89 H10_89 117.9 . .
C9_89 C10_89 H10_89 117.9 . .
C1_90 N1_90 C5_90 119.8(11) . .
C1_90 N1_90 In10 122.3(8) . .
C5_90 N1_90 In10 114.0(8) . .
C10_90 N2_90 C6_90 118.5(11) . .
C10_90 N2_90 In10 124.3(9) . .
C6_90 N2_90 In10 115.1(8) . .
N1_90 C1_90 C2_90 120.3(13) . .
N1_90 C1_90 H1_90 119.8 . .
C2_90 C1_90 H1_90 119.8 . .
C3_90 C2_90 C1_90 118.3(13) . .
C3_90 C2_90 H2_90 120.8 . .
C1_90 C2_90 H2_90 120.8 . .
C4_90 C3_90 C2_90 119.5(15) . .
C4_90 C3_90 H3_90 120.3 . .
C2_90 C3_90 H3_90 120.3 . .
C3_90 C4_90 C5_90 122.6(14) . .
C3_90 C4_90 H4_90 118.7 . .
C5_90 C4_90 H4_90 118.7 . .
N1_90 C5_90 C4_90 119.3(12) . .
N1_90 C5_90 C6_90 115.9(11) . .
C4_90 C5_90 C6_90 124.7(12) . .
N2_90 C6_90 C7_90 118.9(11) . .
N2_90 C6_90 C5_90 117.2(11) . .
C7_90 C6_90 C5_90 123.9(12) . .
C8_90 C7_90 C6_90 121.2(13) . .
C8_90 C7_90 H7_90 119.4 . .
C6_90 C7_90 H7_90 119.4 . .
C7_90 C8_90 C9_90 119.3(13) . .
C7_90 C8_90 H8_90 120.3 . .
C9_90 C8_90 H8_90 120.3 . .
C10_90 C9_90 C8_90 117.5(14) . .
C10_90 C9_90 H9_90 121.3 . .
C8_90 C9_90 H9_90 121.3 . .
N2_90 C10_90 C9_90 124.5(14) . .
N2_90 C10_90 H10_90 117.7 . .
C9_90 C10_90 H10_90 117.7 . .
C1_91 N1_91 C5_91 116.5(11) . .
C1_91 N1_91 In11 123.3(9) . .
C5_91 N1_91 In11 119.0(8) . .
C10_91 N2_91 C6_91 120.0(11) . .
C10_91 N2_91 In11 120.6(9) . .
C6_91 N2_91 In11 119.3(8) . .
C2_91 C1_91 N1_91 123.5(14) . .
C2_91 C1_91 H1_91 118.3 . .
N1_91 C1_91 H1_91 118.3 . .
C1_91 C2_91 C3_91 118.9(14) . .
C1_91 C2_91 H2_91 120.6 . .
C3_91 C2_91 H2_91 120.6 . .
C4_91 C3_91 C2_91 120.7(14) . .
C4_91 C3_91 H3_91 119.7 . .
C2_91 C3_91 H3_91 119.7 . .
C3_91 C4_91 C5_91 119.0(14) . .
C3_91 C4_91 H4_91 120.5 . .
C5_91 C4_91 H4_91 120.5 . .
C4_91 C5_91 N1_91 121.5(12) . .
C4_91 C5_91 C6_91 124.0(12) . .
N1_91 C5_91 C6_91 114.4(11) . .
N2_91 C6_91 C7_91 120.0(12) . .
N2_91 C6_91 C5_91 117.2(11) . .
C7_91 C6_91 C5_91 122.8(13) . .
C6_91 C7_91 C8_91 120.7(14) . .
C6_91 C7_91 H7_91 119.6 . .
C8_91 C7_91 H7_91 119.6 . .
C9_91 C8_91 C7_91 116.1(13) . .
C9_91 C8_91 H8_91 122.0 . .
C7_91 C8_91 H8_91 122.0 . .
C8_91 C9_91 C10_91 124.1(14) . .
C8_91 C9_91 H9_91 117.9 . .
C10_91 C9_91 H9_91 117.9 . .
C9_91 C10_91 N2_91 119.0(13) . .
C9_91 C10_91 H10_91 120.5 . .
N2_91 C10_91 H10_91 120.5 . .
C5_92 N1_92 C1_92 118.2(11) . .
C5_92 N1_92 In11 119.0(8) . .
C1_92 N1_92 In11 121.7(8) . .
C10_92 N2_92 C6_92 118.7(11) . .
C10_92 N2_92 In11 122.4(9) . .
C6_92 N2_92 In11 118.1(8) . .
C2_92 C1_92 N1_92 122.5(12) . .
C2_92 C1_92 H1_92 118.7 . .
N1_92 C1_92 H1_92 118.7 . .
C1_92 C2_92 C3_92 118.6(13) . .
C1_92 C2_92 H2_92 120.7 . .
C3_92 C2_92 H2_92 120.7 . .
C4_92 C3_92 C2_92 119.2(13) . .
C4_92 C3_92 H3_92 120.4 . .
C2_92 C3_92 H3_92 120.4 . .
C3_92 C4_92 C5_92 120.0(13) . .
C3_92 C4_92 H4_92 120.0 . .
C5_92 C4_92 H4_92 120.0 . .
N1_92 C5_92 C4_92 121.3(12) . .
N1_92 C5_92 C6_92 114.9(11) . .
C4_92 C5_92 C6_92 123.8(12) . .
N2_92 C6_92 C7_92 119.2(12) . .
N2_92 C6_92 C5_92 117.9(11) . .
C7_92 C6_92 C5_92 122.9(12) . .
C8_92 C7_92 C6_92 121.2(12) . .
C8_92 C7_92 H7_92 119.4 . .
C6_92 C7_92 H7_92 119.4 . .
C9_92 C8_92 C7_92 118.2(13) . .
C9_92 C8_92 H8_92 120.9 . .
C7_92 C8_92 H8_92 120.9 . .
C8_92 C9_92 C10_92 118.4(13) . .
C8_92 C9_92 H9_92 120.8 . .
C10_92 C9_92 H9_92 120.8 . .
N2_92 C10_92 C9_92 124.3(13) . .
N2_92 C10_92 H10_92 117.9 . .
C9_92 C10_92 H10_92 117.9 . .
N1_94 In13 N2_93 96.6(3) . .
N1_94 In13 N2_94 68.7(4) . .
N2_93 In13 N2_94 88.8(3) . .
N1_94 In13 N1_93 86.0(4) . .
N2_93 In13 N1_93 69.8(3) . .
N2_94 In13 N1_93 144.9(3) . .
N1_94 In13 In14 109.0(2) . .
N2_93 In13 In14 149.6(2) . .
N2_94 In13 In14 115.3(2) . .
N1_93 In13 In14 95.3(2) . .
N1_94 In13 In16 157.7(2) . .
N2_93 In13 In16 103.2(2) . .
N2_94 In13 In16 101.2(2) . .
N1_93 In13 In16 110.3(2) . .
In14 In13 In16 56.02(3) . .
N2_95 In14 N1_95 72.1(4) . .
N2_95 In14 In16 149.1(3) . .
N1_95 In14 In16 138.8(2) . .
N2_95 In14 In15 124.8(3) . .
N1_95 In14 In15 98.5(2) . .
In16 In14 In15 62.76(4) . .
N2_95 In14 In13 102.5(3) . .
N1_95 In14 In13 122.4(2) . .
In16 In14 In13 62.88(4) . .
In15 In14 In13 125.63(4) . .
N2_97 In15 N1_98 97.7(4) . .
N2_97 In15 N1_97 69.7(4) . .
N1_98 In15 N1_97 84.1(4) . .
N2_97 In15 N2_98 85.6(4) . .
N1_98 In15 N2_98 70.0(4) . .
N1_97 In15 N2_98 141.4(4) . .
N2_97 In15 In14 158.3(3) . .
N1_98 In15 In14 101.7(3) . .
N1_97 In15 In14 102.4(3) . .
N2_98 In15 In14 110.3(2) . .
N2_97 In15 In16 108.0(3) . .
N1_98 In15 In16 151.4(2) . .
N1_97 In15 In16 116.2(3) . .
N2_98 In15 In16 99.1(2) . .
In14 In15 In16 56.21(3) . .
N2_96 In16 N1_96 72.5(3) . .
N2_96 In16 In14 147.2(3) . .
N1_96 In16 In14 140.2(2) . .
N2_96 In16 In15 107.4(3) . .
N1_96 In16 In15 124.0(3) . .
In14 In16 In15 61.03(4) . .
N2_96 In16 In13 121.3(3) . .
N1_96 In16 In13 100.3(3) . .
In14 In16 In13 61.10(4) . .
In15 In16 In13 122.13(4) . .
C5_93 N1_93 C1_93 120.4(11) . .
C5_93 N1_93 In13 116.3(8) . .
C1_93 N1_93 In13 121.2(8) . .
C6_93 N2_93 C10_93 119.6(11) . .
C6_93 N2_93 In13 118.7(8) . .
C10_93 N2_93 In13 121.5(8) . .
N1_93 C1_93 C2_93 121.9(13) . .
N1_93 C1_93 H1_93 119.0 . .
C2_93 C1_93 H1_93 119.0 . .
C1_93 C2_93 C3_93 120.8(14) . .
C1_93 C2_93 H2_93 119.6 . .
C3_93 C2_93 H2_93 119.6 . .
C2_93 C3_93 C4_93 118.0(14) . .
C2_93 C3_93 H3_93 121.0 . .
C4_93 C3_93 H3_93 121.0 . .
C3_93 C4_93 C5_93 119.1(13) . .
C3_93 C4_93 H4_93 120.5 . .
C5_93 C4_93 H4_93 120.5 . .
N1_93 C5_93 C4_93 119.5(12) . .
N1_93 C5_93 C6_93 117.7(11) . .
C4_93 C5_93 C6_93 122.7(11) . .
N2_93 C6_93 C7_93 121.3(12) . .
N2_93 C6_93 C5_93 117.0(11) . .
C7_93 C6_93 C5_93 121.7(11) . .
C6_93 C7_93 C8_93 118.1(12) . .
C6_93 C7_93 H7_93 120.9 . .
C8_93 C7_93 H7_93 120.9 . .
C9_93 C8_93 C7_93 119.1(12) . .
C9_93 C8_93 H8_93 120.5 . .
C7_93 C8_93 H8_93 120.5 . .
C8_93 C9_93 C10_93 119.2(12) . .
C8_93 C9_93 H9_93 120.4 . .
C10_93 C9_93 H9_93 120.4 . .
N2_93 C10_93 C9_93 122.6(12) . .
N2_93 C10_93 H10_93 118.7 . .
C9_93 C10_93 H10_93 118.7 . .
C5_94 N1_94 C1_94 118.2(11) . .
C5_94 N1_94 In13 120.2(8) . .
C1_94 N1_94 In13 121.4(9) . .
C6_94 N2_94 C10_94 117.0(11) . .
C6_94 N2_94 In13 120.5(8) . .
C10_94 N2_94 In13 121.6(9) . .
N1_94 C1_94 C2_94 123.8(13) . .
N1_94 C1_94 H1_94 118.1 . .
C2_94 C1_94 H1_94 118.1 . .
C3_94 C2_94 C1_94 115.9(14) . .
C3_94 C2_94 H2_94 122.1 . .
C1_94 C2_94 H2_94 122.1 . .
C4_94 C3_94 C2_94 120.6(14) . .
C4_94 C3_94 H3_94 119.7 . .
C2_94 C3_94 H3_94 119.7 . .
C5_94 C4_94 C3_94 119.0(14) . .
C5_94 C4_94 H4_94 120.5 . .
C3_94 C4_94 H4_94 120.5 . .
N1_94 C5_94 C4_94 122.3(12) . .
N1_94 C5_94 C6_94 116.6(11) . .
C4_94 C5_94 C6_94 120.9(12) . .
N2_94 C6_94 C7_94 123.3(12) . .
N2_94 C6_94 C5_94 113.8(11) . .
C7_94 C6_94 C5_94 122.9(12) . .
C6_94 C7_94 C8_94 120.7(15) . .
C6_94 C7_94 H7_94 119.6 . .
C8_94 C7_94 H7_94 119.6 . .
C9_94 C8_94 C7_94 117.2(15) . .
C9_94 C8_94 H8_94 121.4 . .
C7_94 C8_94 H8_94 121.4 . .
C8_94 C9_94 C10_94 118.7(14) . .
C8_94 C9_94 H9_94 120.6 . .
C10_94 C9_94 H9_94 120.6 . .
N2_94 C10_94 C9_94 122.9(14) . .
N2_94 C10_94 H10_94 118.6 . .
C9_94 C10_94 H10_94 118.6 . .
C1_95 N1_95 C5_95 118.8(11) . .
C1_95 N1_95 In14 125.4(8) . .
C5_95 N1_95 In14 113.1(8) . .
C10_95 N2_95 C6_95 119.2(11) . .
C10_95 N2_95 In14 121.6(9) . .
C6_95 N2_95 In14 115.7(8) . .
N1_95 C1_95 C2_95 122.7(12) . .
N1_95 C1_95 H1_95 118.6 . .
C2_95 C1_95 H1_95 118.6 . .
C3_95 C2_95 C1_95 121.0(14) . .
C3_95 C2_95 H2_95 119.5 . .
C1_95 C2_95 H2_95 119.5 . .
C2_95 C3_95 C4_95 117.0(13) . .
C2_95 C3_95 H3_95 121.5 . .
C4_95 C3_95 H3_95 121.5 . .
C5_95 C4_95 C3_95 118.5(12) . .
C5_95 C4_95 H4_95 120.7 . .
C3_95 C4_95 H4_95 120.7 . .
N1_95 C5_95 C4_95 121.9(12) . .
N1_95 C5_95 C6_95 116.7(11) . .
C4_95 C5_95 C6_95 121.4(12) . .
N2_95 C6_95 C7_95 118.3(12) . .
N2_95 C6_95 C5_95 117.7(12) . .
C7_95 C6_95 C5_95 124.0(12) . .
C8_95 C7_95 C6_95 120.7(13) . .
C8_95 C7_95 H7_95 119.6 . .
C6_95 C7_95 H7_95 119.6 . .
C7_95 C8_95 C9_95 120.8(14) . .
C7_95 C8_95 H8_95 119.6 . .
C9_95 C8_95 H8_95 119.6 . .
C10_95 C9_95 C8_95 116.2(14) . .
C10_95 C9_95 H9_95 121.9 . .
C8_95 C9_95 H9_95 121.9 . .
N2_95 C10_95 C9_95 124.7(13) . .
N2_95 C10_95 H10_95 117.7 . .
C9_95 C10_95 H10_95 117.7 . .
C1_96 N1_96 C5_96 118.9(11) . .
C1_96 N1_96 In16 123.1(8) . .
C5_96 N1_96 In16 115.1(8) . .
C10_96 N2_96 C6_96 116.4(11) . .
C10_96 N2_96 In16 126.1(9) . .
C6_96 N2_96 In16 116.3(8) . .
N1_96 C1_96 C2_96 120.6(13) . .
N1_96 C1_96 H1_96 119.7 . .
C2_96 C1_96 H1_96 119.7 . .
C3_96 C2_96 C1_96 120.4(13) . .
C3_96 C2_96 H2_96 119.8 . .
C1_96 C2_96 H2_96 119.8 . .
C2_96 C3_96 C4_96 118.4(13) . .
C2_96 C3_96 H3_96 120.8 . .
C4_96 C3_96 H3_96 120.8 . .
C3_96 C4_96 C5_96 119.5(13) . .
C3_96 C4_96 H4_96 120.3 . .
C5_96 C4_96 H4_96 120.3 . .
N1_96 C5_96 C4_96 122.3(12) . .
N1_96 C5_96 C6_96 116.2(11) . .
C4_96 C5_96 C6_96 121.5(11) . .
N2_96 C6_96 C7_96 121.7(11) . .
N2_96 C6_96 C5_96 116.8(11) . .
C7_96 C6_96 C5_96 121.5(11) . .
C8_96 C7_96 C6_96 120.3(13) . .
C8_96 C7_96 H7_96 119.8 . .
C6_96 C7_96 H7_96 119.8 . .
C7_96 C8_96 C9_96 118.2(14) . .
C7_96 C8_96 H8_96 120.9 . .
C9_96 C8_96 H8_96 120.9 . .
C8_96 C9_96 C10_96 118.2(14) . .
C8_96 C9_96 H9_96 120.9 . .
C10_96 C9_96 H9_96 120.9 . .
N2_96 C10_96 C9_96 125.1(14) . .
N2_96 C10_96 H10_96 117.4 . .
C9_96 C10_96 H10_96 117.4 . .
C5_97 N1_97 C1_97 116.8(11) . .
C5_97 N1_97 In15 118.2(8) . .
C1_97 N1_97 In15 123.4(9) . .
C10_97 N2_97 C6_97 120.2(11) . .
C10_97 N2_97 In15 120.9(9) . .
C6_97 N2_97 In15 118.5(8) . .
C2_97 C1_97 N1_97 119.6(14) . .
C2_97 C1_97 H1_97 120.2 . .
N1_97 C1_97 H1_97 120.2 . .
C3_97 C2_97 C1_97 121.7(15) . .
C3_97 C2_97 H2_97 119.2 . .
C1_97 C2_97 H2_97 119.2 . .
C2_97 C3_97 C4_97 119.3(14) . .
C2_97 C3_97 H3_97 120.3 . .
C4_97 C3_97 H3_97 120.3 . .
C3_97 C4_97 C5_97 117.6(14) . .
C3_97 C4_97 H4_97 121.2 . .
C5_97 C4_97 H4_97 121.2 . .
N1_97 C5_97 C4_97 124.6(12) . .
N1_97 C5_97 C6_97 112.5(10) . .
C4_97 C5_97 C6_97 122.8(11) . .
N2_97 C6_97 C7_97 119.4(12) . .
N2_97 C6_97 C5_97 117.6(11) . .
C7_97 C6_97 C5_97 122.9(11) . .
C8_97 C7_97 C6_97 121.0(14) . .
C8_97 C7_97 H7_97 119.5 . .
C6_97 C7_97 H7_97 119.5 . .
C7_97 C8_97 C9_97 117.4(15) . .
C7_97 C8_97 H8_97 121.3 . .
C9_97 C8_97 H8_97 121.3 . .
C8_97 C9_97 C10_97 120.7(14) . .
C8_97 C9_97 H9_97 119.7 . .
C10_97 C9_97 H9_97 119.7 . .
N2_97 C10_97 C9_97 120.8(13) . .
N2_97 C10_97 H10_97 119.6 . .
C9_97 C10_97 H10_97 119.6 . .
C5_98 N1_98 C1_98 115.7(12) . .
C5_98 N1_98 In15 119.5(8) . .
C1_98 N1_98 In15 124.7(10) . .
C10_98 N2_98 C6_98 122.4(11) . .
C10_98 N2_98 In15 121.2(9) . .
C6_98 N2_98 In15 116.4(8) . .
N1_98 C1_98 C2_98 125.4(15) . .
N1_98 C1_98 H1_98 117.3 . .
C2_98 C1_98 H1_98 117.3 . .
C3_98 C2_98 C1_98 117.2(16) . .
C3_98 C2_98 H2_98 121.4 . .
C1_98 C2_98 H2_98 121.4 . .
C2_98 C3_98 C4_98 120.5(16) . .
C2_98 C3_98 H3_98 119.7 . .
C4_98 C3_98 H3_98 119.7 . .
C3_98 C4_98 C5_98 117.8(15) . .
C3_98 C4_98 H4_98 121.1 . .
C5_98 C4_98 H4_98 121.1 . .
N1_98 C5_98 C4_98 123.1(13) . .
N1_98 C5_98 C6_98 118.0(11) . .
C4_98 C5_98 C6_98 118.9(12) . .
N2_98 C6_98 C7_98 118.1(12) . .
N2_98 C6_98 C5_98 115.8(11) . .
C7_98 C6_98 C5_98 126.0(12) . .
C6_98 C7_98 C8_98 121.9(14) . .
C6_98 C7_98 H7_98 119.1 . .
C8_98 C7_98 H7_98 119.1 . .
C9_98 C8_98 C7_98 116.4(15) . .
C9_98 C8_98 H8_98 121.8 . .
C7_98 C8_98 H8_98 121.8 . .
C8_98 C9_98 C10_98 121.6(15) . .
C8_98 C9_98 H9_98 119.2 . .
C10_98 C9_98 H9_98 119.2 . .
N2_98 C10_98 C9_98 119.5(14) . .
N2_98 C10_98 H10_98 120.2 . .
C9_98 C10_98 H10_98 120.2 . .

loop_
_geom_bond_atom_site_label_1
_geom_bond_atom_site_label_2
_geom_bond_distance
_geom_bond_site_symmetry_2
Al1 O1_2 1.698(12) .
Al1 O1_1 1.688(9) .
Al1 O1_4 1.706(9) .
Al1 O1_3 1.713(8) .
Al1 O1A 1.721(14) .
O1_1 C1_1 1.348(13) .
C1_1 C2_1 1.541(11) .
C1_1 C3_1 1.545(11) .
C1_1 C4_1 1.547(11) .
C2_1 F2_1 1.328(11) .
C2_1 F3_1 1.341(11) .
C2_1 F1_1 1.347(11) .
C3_1 F6_1 1.328(11) .
C3_1 F5_1 1.335(11) .
C3_1 F4_1 1.343(11) .
C4_1 F8_1 1.325(11) .
C4_1 F7_1 1.329(11) .
C4_1 F9_1 1.340(11) .
O1A C1_2 1.410(16) .
O1_2 C1_2 1.371(15) .
C1_2 C4_2 1.512(14) .
C1_2 C3_2 1.527(15) .
C1_2 C2_2 1.532(15) .
C2_2 F2_2 1.326(12) .
C2_2 F1_2 1.328(12) .
C2_2 F3_2 1.326(12) .
C3_2 F4_2 1.308(12) .
C3_2 F5_2 1.315(12) .
C3_2 F6_2 1.353(12) .
C4_2 F7_2 1.305(12) .
C4_2 F8_2 1.324(12) .
C4_2 F9_2 1.338(12) .
O1_3 C1_3 1.321(12) .
C1_3 C4_3 1.542(11) .
C1_3 C2_3 1.550(11) .
C1_3 C3_3 1.550(11) .
C2_3 F3_3 1.319(11) .
C2_3 F1_3 1.346(11) .
C2_3 F2_3 1.346(11) .
C3_3 F5_3 1.324(11) .
C3_3 F4_3 1.345(11) .
C3_3 F6_3 1.350(11) .
C4_3 F9_3 1.336(10) .
C4_3 F7_3 1.341(10) .
C4_3 F8_3 1.341(10) .
O1_4 C1_4 1.338(12) .
C1_4 C3_4 1.532(11) .
C1_4 C2_4 1.545(11) .
C1_4 C4_4 1.563(11) .
C2_4 F1_4 1.333(11) .
C2_4 F3_4 1.334(11) .
C2_4 F2_4 1.351(11) .
C3_4 F4_4 1.327(10) .
C3_4 F6_4 1.328(10) .
C3_4 F5_4 1.359(11) .
C4_4 F9_4 1.323(10) .
C4_4 F8_4 1.341(10) .
C4_4 F7_4 1.350(10) .
Al2 O1_9 1.656(13) .
Al2 O1_49 1.679(10) .
Al2 O1_23 1.708(16) .
Al2 O1_8 1.721(14) .
Al2 O1_5 1.733(13) .
Al2 O1_22 1.740(16) .
Al2 O1_7 1.794(13) .
O1_5 C1_5 1.348(17) .
C1_5 C4_5 1.541(12) .
C1_5 C3_5 1.550(12) .
C1_5 C2_5 1.557(13) .
C2_5 F2_5 1.331(12) .
C2_5 F3_5 1.353(13) .
C2_5 F1_5 1.358(12) .
C3_5 F4_5 1.333(12) .
C3_5 F6_5 1.351(12) .
C3_5 F5_5 1.361(13) .
C4_5 F7_5 1.322(13) .
C4_5 F9_5 1.349(13) .
C4_5 F8_5 1.350(12) .
O1_23 C1_23 1.34(2) .
C1_23 C4_23 1.541(13) .
C1_23 C3_23 1.542(13) .
C1_23 C2_23 1.548(13) .
C2_23 F1_23 1.335(13) .
C2_23 F2_23 1.340(13) .
C2_23 F3_23 1.352(13) .
C3_23 F6_23 1.331(13) .
C3_23 F4_23 1.332(13) .
C3_23 F5_23 1.339(13) .
C4_23 F7_23 1.338(13) .
C4_23 F9_23 1.354(13) .
C4_23 F8_23 1.358(14) .
O1_49 C1_49 1.306(13) .
C1_49 C2_49 1.531(12) .
C1_49 C3_49 1.538(11) .
C1_49 C4_49 1.544(11) .
C2_49 F1_49 1.313(13) .
C2_49 F3_49 1.328(12) .
C2_49 F2_49 1.343(13) .
C3_49 F6_49 1.320(11) .
C3_49 F4_49 1.326(12) .
C3_49 F5_49 1.328(11) .
C4_49 F7_49 1.311(11) .
C4_49 F8_49 1.320(11) .
C4_49 F9_49 1.327(11) .
O1_7 C1_7 1.311(18) .
C1_7 C4_7 1.545(13) .
C1_7 C2_7 1.555(13) .
C1_7 C3_7 1.558(13) .
C2_7 F2_7 1.319(13) .
C2_7 F1_7 1.332(13) .
C2_7 F3_7 1.361(13) .
C3_7 F5_7 1.311(13) .
C3_7 F6_7 1.355(13) .
C3_7 F4_7 1.365(13) .
C4_7 F9_7 1.342(13) .
C4_7 F8_7 1.362(13) .
C4_7 F7_7 1.365(13) .
O1_8 C1_8 1.346(18) .
C1_8 C2_8 1.540(12) .
C1_8 C4_8 1.542(13) .
C1_8 C3_8 1.547(13) .
C2_8 F3_8 1.344(13) .
C2_8 F1_8 1.344(13) .
C2_8 F2_8 1.349(13) .
C3_8 F6_8 1.343(13) .
C3_8 F4_8 1.343(13) .
C3_8 F5_8 1.343(12) .
C4_8 F8_8 1.329(13) .
C4_8 F7_8 1.345(13) .
C4_8 F9_8 1.354(13) .
O1_22 C1_22 1.34(2) .
C1_22 C2_22 1.541(13) .
C1_22 C4_22 1.547(13) .
C1_22 C3_22 1.555(13) .
C2_22 F3_22 1.337(13) .
C2_22 F1_22 1.345(13) .
C2_22 F2_22 1.355(13) .
C3_22 F4_22 1.338(13) .
C3_22 F6_22 1.342(13) .
C3_22 F5_22 1.354(13) .
C4_22 F8_22 1.341(13) .
C4_22 F7_22 1.342(13) .
C4_22 F9_22 1.350(13) .
O1_9 C1_9 1.372(18) .
C1_9 C4_9 1.524(13) .
C1_9 C2_9 1.536(13) .
C1_9 C3_9 1.549(13) .
C2_9 F3_9 1.319(13) .
C2_9 F1_9 1.340(13) .
C2_9 F2_9 1.349(13) .
C3_9 F6_9 1.301(13) .
C3_9 F5_9 1.345(13) .
C3_9 F4_9 1.360(13) .
C4_9 F8_9 1.311(13) .
C4_9 F7_9 1.350(13) .
C4_9 F9_9 1.376(13) .
Al3 O1_11 1.693(13) .
Al3 O1_25 1.700(13) .
Al3 O1_13 1.728(9) .
Al3 O1_12 1.738(13) .
Al3 O1_10 1.747(13) .
Al3 O1_42 1.769(14) .
Al3 O1_24 1.798(14) .
O1_10 C1_10 1.356(18) .
C1_10 C2_10 1.549(12) .
C1_10 C3_10 1.563(12) .
C1_10 C4_10 1.564(13) .
C2_10 F3_10 1.352(13) .
C2_10 F2_10 1.358(13) .
C2_10 F1_10 1.390(13) .
C3_10 F5_10 1.326(13) .
C3_10 F6_10 1.358(13) .
C3_10 F4_10 1.387(13) .
C4_10 F9_10 1.331(13) .
C4_10 F8_10 1.342(12) .
C4_10 F7_10 1.344(13) .
O1_25 C1_25 1.323(18) .
C1_25 C2_25 1.541(13) .
C1_25 C4_25 1.543(13) .
C1_25 C3_25 1.559(13) .
C2_25 F2_25 1.346(13) .
C2_25 F3_25 1.363(13) .
C2_25 F1_25 1.370(13) .
C3_25 F5_25 1.303(13) .
C3_25 F4_25 1.339(13) .
C3_25 F6_25 1.348(13) .
F6_25 F8_25 1.779(16) .
C4_25 F9_25 1.295(12) .
C4_25 F8_25 1.346(13) .
C4_25 F7_25 1.351(13) .
O1_11 C1_11 1.368(18) .
C1_11 C3_11 1.523(12) .
C1_11 C2_11 1.528(12) .
C1_11 C4_11 1.541(13) .
C2_11 F2_11 1.333(12) .
C2_11 F1_11 1.339(12) .
C2_11 F3_11 1.347(12) .
C3_11 F4_11 1.333(12) .
C3_11 F6_11 1.340(12) .
C3_11 F5_11 1.341(12) .
C4_11 F8_11 1.339(13) .
C4_11 F7_11 1.342(13) .
C4_11 F9_11 1.343(13) .
O1_24 C1_24 1.307(18) .
C1_24 C4_24 1.553(13) .
C1_24 C3_24 1.557(12) .
C1_24 C2_24 1.560(13) .
C2_24 F1_24 1.340(13) .
C2_24 F3_24 1.353(13) .
C2_24 F2_24 1.356(13) .
C3_24 F5_24 1.334(13) .
C3_24 F4_24 1.350(13) .
C3_24 F6_24 1.354(13) .
C4_24 F7_24 1.337(13) .
C4_24 F8_24 1.350(13) .
C4_24 F9_24 1.352(13) .
O1_42 C1_42 1.331(19) .
C1_42 C3_42 1.542(13) .
C1_42 C4_42 1.557(13) .
C1_42 C2_42 1.560(13) .
C2_42 F3_42 1.327(13) .
C2_42 F2_42 1.336(13) .
C2_42 F1_42 1.353(13) .
C3_42 F6_42 1.339(13) .
C3_42 F5_42 1.345(13) .
C3_42 F4_42 1.348(13) .
C4_42 F7_42 1.335(13) .
C4_42 F9_42 1.343(13) .
C4_42 F8_42 1.353(13) .
O1_12 C1_12 1.376(17) .
C1_12 C2_12 1.527(12) .
C1_12 C3_12 1.543(12) .
C1_12 C4_12 1.549(13) .
C2_12 F2_12 1.327(12) .
C2_12 F1_12 1.343(12) .
C2_12 F3_12 1.349(12) .
C3_12 F4_12 1.336(12) .
C3_12 F6_12 1.341(12) .
C3_12 F5_12 1.343(12) .
C4_12 F7_12 1.334(12) .
C4_12 F9_12 1.340(12) .
C4_12 F8_12 1.348(12) .
O1_13 C1_13 1.331(13) .
C1_13 C2_13 1.531(11) .
C1_13 C4_13 1.542(11) .
C1_13 C3_13 1.545(11) .
C2_13 F3_13 1.335(11) .
C2_13 F1_13 1.343(11) .
C2_13 F2_13 1.345(10) .
C3_13 F6_13 1.308(11) .
C3_13 F5_13 1.340(11) .
C3_13 F4_13 1.346(11) .
C4_13 F7_13 1.329(12) .
C4_13 F9_13 1.334(12) .
C4_13 F8_13 1.336(11) .
Al4 O1_15 1.702(10) .
Al4 O1_17 1.709(9) .
Al4 O1_14 1.723(18) .
Al4 O1_48 1.73(2) .
Al4 O1_16 1.745(9) .
O1_14 C1_14 1.38(2) .
C1_14 C4_14 1.540(13) .
C1_14 C2_14 1.541(13) .
C1_14 C3_14 1.548(13) .
C2_14 F3_14 1.343(13) .
C2_14 F1_14 1.349(13) .
C2_14 F2_14 1.351(12) .
C3_14 F4_14 1.333(13) .
C3_14 F5_14 1.340(13) .
C3_14 F6_14 1.351(12) .
C4_14 F7_14 1.338(13) .
C4_14 F9_14 1.345(13) .
C4_14 F8_14 1.347(12) .
O1_48 C1_48 1.36(3) .
C1_48 C3_48 1.543(13) .
C1_48 C4_48 1.544(13) .
C1_48 C2_48 1.547(14) .
C2_48 F3_48 1.325(13) .
C2_48 F2_48 1.342(13) .
C2_48 F1_48 1.348(13) .
C3_48 F4_48 1.341(13) .
C3_48 F5_48 1.341(13) .
C3_48 F6_48 1.346(13) .
C4_48 F7_48 1.342(13) .
C4_48 F9_48 1.347(13) .
C4_48 F8_48 1.353(13) .
O1_15 C1_15 1.332(15) .
C1_15 C3_15 1.522(11) .
C1_15 C4_15 1.524(12) .
C1_15 C2_15 1.572(12) .
C2_15 F1_15 1.324(11) .
C2_15 F2_15 1.352(11) .
C2_15 F3_15 1.365(12) .
C3_15 F5_15 1.325(11) .
C3_15 F6_15 1.348(11) .
C3_15 F4_15 1.396(12) .
C4_15 F9_15 1.323(11) .
C4_15 F8_15 1.349(11) .
C4_15 F7_15 1.358(12) .
O1_16 C1_16 1.358(14) .
C1_16 C3_16 1.530(11) .
C1_16 C2_16 1.548(11) .
C1_16 C4_16 1.550(11) .
C2_16 F3_16 1.324(10) .
C2_16 F1_16 1.325(11) .
C2_16 F2_16 1.360(10) .
C3_16 F5_16 1.334(10) .
C3_16 F6_16 1.339(10) .
C3_16 F4_16 1.347(10) .
C4_16 F8_16 1.326(11) .
C4_16 F7_16 1.348(11) .
C4_16 F9_16 1.354(11) .
O1_17 C1_17 1.378(14) .
C1_17 C2_17 1.518(11) .
C1_17 C4_17 1.528(11) .
C1_17 C3_17 1.562(12) .
C2_17 F2_17 1.356(11) .
C2_17 F1_17 1.365(11) .
C2_17 F3_17 1.366(11) .
C3_17 F5_17 1.324(11) .
C3_17 F6_17 1.336(11) .
C3_17 F4_17 1.348(11) .
C4_17 F7_17 1.328(11) .
C4_17 F8_17 1.337(10) .
C4_17 F9_17 1.427(11) .
Al5 O1_20 1.710(9) .
Al5 O1_18 1.720(9) .
Al5 O1_21 1.734(9) .
Al5 O1_19 1.741(9) .
O1_18 C1_18 1.373(14) .
C1_18 C3_18 1.537(11) .
C1_18 C2_18 1.542(11) .
C1_18 C4_18 1.543(11) .
C2_18 F3_18 1.329(11) .
C2_18 F2_18 1.350(11) .
C2_18 F1_18 1.358(11) .
C3_18 F4_18 1.332(11) .
C3_18 F6_18 1.349(10) .
C3_18 F5_18 1.358(11) .
C4_18 F9_18 1.326(11) .
C4_18 F8_18 1.342(10) .
C4_18 F7_18 1.360(11) .
O1_19 C1_19 1.363(13) .
C1_19 C3_19 1.538(11) .
C1_19 C4_19 1.545(11) .
C1_19 C2_19 1.556(10) .
C2_19 F2_19 1.341(10) .
C2_19 F3_19 1.344(10) .
C2_19 F1_19 1.349(10) .
C3_19 F4_19 1.340(10) .
C3_19 F5_19 1.348(10) .
C3_19 F6_19 1.359(10) .
C4_19 F9_19 1.329(10) .
C4_19 F7_19 1.335(10) .
C4_19 F8_19 1.352(10) .
O1_20 C1_20 1.395(14) .
C1_20 C3_20 1.538(11) .
C1_20 C2_20 1.541(11) .
C1_20 C4_20 1.548(11) .
C2_20 F1_20 1.336(10) .
C2_20 F3_20 1.340(10) .
C2_20 F2_20 1.348(10) .
C3_20 F5_20 1.328(10) .
C3_20 F6_20 1.338(10) .
C3_20 F4_20 1.345(10) .
C4_20 F9_20 1.334(10) .
C4_20 F7_20 1.339(10) .
C4_20 F8_20 1.343(10) .
O1_21 C1_21 1.375(14) .
C1_21 C3_21 1.522(11) .
C1_21 C2_21 1.533(11) .
C1_21 C4_21 1.536(11) .
C2_21 F3_21 1.330(11) .
C2_21 F2_21 1.359(10) .
C2_21 F1_21 1.366(11) .
C3_21 F4_21 1.326(11) .
C3_21 F6_21 1.332(10) .
C3_21 F5_21 1.348(11) .
C4_21 F9_21 1.303(11) .
C4_21 F8_21 1.351(10) .
C4_21 F7_21 1.374(11) .
Al6 O1_26 1.720(8) .
Al6 O1_27 1.723(8) .
Al6 O1_28 1.724(8) .
Al6 O1_29 1.731(8) .
O1_26 C1_26 1.370(12) .
C1_26 C4_26 1.538(11) .
C1_26 C3_26 1.543(11) .
C1_26 C2_26 1.550(11) .
C2_26 F3_26 1.331(11) .
C2_26 F2_26 1.338(11) .
C2_26 F1_26 1.343(11) .
C3_26 F5_26 1.334(10) .
C3_26 F4_26 1.338(10) .
C3_26 F6_26 1.343(10) .
C4_26 F8_26 1.332(10) .
C4_26 F9_26 1.340(10) .
C4_26 F7_26 1.343(10) .
O1_27 C1_27 1.358(11) .
C1_27 C3_27 1.539(11) .
C1_27 C4_27 1.547(11) .
C1_27 C2_27 1.557(11) .
C2_27 F2_27 1.337(10) .
C2_27 F1_27 1.340(10) .
C2_27 F3_27 1.342(10) .
C3_27 F5_27 1.332(10) .
C3_27 F4_27 1.340(10) .
C3_27 F6_27 1.356(10) .
C4_27 F8_27 1.338(10) .
C4_27 F9_27 1.340(10) .
C4_27 F7_27 1.355(10) .
O1_28 C1_28 1.361(12) .
C1_28 C3_28 1.539(11) .
C1_28 C2_28 1.553(11) .
C1_28 C4_28 1.553(11) .
C2_28 F2_28 1.336(10) .
C2_28 F3_28 1.343(10) .
C2_28 F1_28 1.345(10) .
C3_28 F4_28 1.343(11) .
C3_28 F6_28 1.354(11) .
C3_28 F5_28 1.354(10) .
C4_28 F7_28 1.340(10) .
C4_28 F9_28 1.344(10) .
C4_28 F8_28 1.355(10) .
O1_29 C1_29 1.355(12) .
C1_29 C2_29 1.539(11) .
C1_29 C3_29 1.546(11) .
C1_29 C4_29 1.561(11) .
C2_29 F1_29 1.352(11) .
C2_29 F2_29 1.359(11) .
C2_29 F3_29 1.359(11) .
C3_29 F4_29 1.334(10) .
C3_29 F6_29 1.351(10) .
C3_29 F5_29 1.350(11) .
C4_29 F8_29 1.329(11) .
C4_29 F7_29 1.337(10) .
C4_29 F9_29 1.352(11) .
Al7 O1_30 1.721(8) .
Al7 O1_33 1.728(8) .
Al7 O1_31 1.735(8) .
Al7 O1_32 1.749(8) .
O1_30 C1_30 1.378(12) .
C1_30 C4_30 1.529(11) .
C1_30 C2_30 1.531(11) .
C1_30 C3_30 1.553(11) .
C2_30 F1_30 1.333(11) .
C2_30 F3_30 1.350(10) .
C2_30 F2_30 1.355(11) .
C3_30 F4_30 1.329(10) .
C3_30 F5_30 1.345(10) .
C3_30 F6_30 1.351(11) .
C4_30 F8_30 1.337(11) .
C4_30 F7_30 1.336(10) .
C4_30 F9_30 1.347(10) .
O1_31 C1_31 1.349(12) .
C1_31 C3_31 1.535(11) .
C1_31 C4_31 1.556(11) .
C1_31 C2_31 1.559(11) .
C2_31 F2_31 1.345(11) .
C2_31 F3_31 1.347(11) .
C2_31 F1_31 1.348(11) .
C3_31 F5_31 1.337(11) .
C3_31 F4_31 1.346(11) .
C3_31 F6_31 1.348(11) .
C4_31 F7_31 1.340(10) .
C4_31 F8_31 1.349(10) .
C4_31 F9_31 1.367(10) .
O1_32 C1_32 1.361(11) .
C1_32 C4_32 1.535(10) .
C1_32 C2_32 1.540(10) .
C1_32 C3_32 1.547(10) .
C2_32 F1B_32 1.221(12) .
C2_32 F3_32 1.324(10) .
C2_32 F3B_32 1.349(12) .
C2_32 F2_32 1.362(10) .
C2_32 F2B_32 1.367(12) .
C2_32 F1_32 1.385(10) .
C3_32 F4B_32 1.228(13) .
C3_32 F6_32 1.296(10) .
C3_32 F6B_32 1.310(14) .
C3_32 F5_32 1.341(10) .
C3_32 F4_32 1.452(10) .
C3_32 F5B_32 1.542(14) .
C4_32 F9B_32 1.204(14) .
C4_32 F7_32 1.329(10) .
C4_32 F8B_32 1.338(14) .
C4_32 F8_32 1.356(9) .
C4_32 F9_32 1.388(10) .
C4_32 F7B_32 1.402(13) .
O1_33 C1_33 1.364(12) .
C1_33 C2_33 1.525(11) .
C1_33 C4_33 1.539(11) .
C1_33 C3_33 1.549(11) .
C2_33 F1_33 1.330(10) .
C2_33 F3_33 1.336(10) .
C2_33 F2_33 1.357(10) .
C3_33 F4_33 1.338(10) .
C3_33 F6_33 1.345(10) .
C3_33 F5_33 1.344(10) .
C4_33 F7_33 1.341(10) .
C4_33 F8_33 1.345(10) .
C4_33 F9_33 1.347(11) .
Al8 O1_35 1.700(8) .
Al8 O1_36 1.725(8) .
Al8 O1_34 1.728(8) .
Al8 O1_37 1.738(8) .
O1_34 C1_34 1.350(12) .
C1_34 C2_34 1.547(11) .
C1_34 C4_34 1.549(11) .
C1_34 C3_34 1.572(11) .
C2_34 F1_34 1.325(10) .
C2_34 F2_34 1.338(10) .
C2_34 F3_34 1.372(11) .
C3_34 F4_34 1.319(10) .
C3_34 F6_34 1.332(10) .
C3_34 F5_34 1.346(10) .
C4_34 F7_34 1.347(11) .
C4_34 F9_34 1.362(11) .
C4_34 F8_34 1.363(11) .
O1_35 C1_35 1.386(11) .
C1_35 C4_35 1.543(11) .
C1_35 C2_35 1.543(11) .
C1_35 C3_35 1.545(11) .
C2_35 F2_35 1.328(10) .
C2_35 F1_35 1.334(10) .
C2_35 F3_35 1.350(10) .
C3_35 F6_35 1.323(10) .
C3_35 F5_35 1.348(10) .
C3_35 F4_35 1.360(10) .
C4_35 F7_35 1.321(10) .
C4_35 F9_35 1.337(10) .
C4_35 F8_35 1.356(10) .
O1_36 C1_36 1.355(12) .
C1_36 C3_36 1.536(11) .
C1_36 C2_36 1.542(11) .
C1_36 C4_36 1.557(11) .
C2_36 F2_36 1.323(10) .
C2_36 F3_36 1.337(10) .
C2_36 F1_36 1.342(10) .
C3_36 F6_36 1.332(10) .
C3_36 F5_36 1.346(10) .
C3_36 F4_36 1.348(10) .
C4_36 F8_36 1.333(10) .
C4_36 F9_36 1.334(11) .
C4_36 F7_36 1.339(10) .
O1_37 C1_37 1.363(11) .
C1_37 C3_37 1.534(11) .
C1_37 C2_37 1.537(11) .
C1_37 C4_37 1.543(10) .
C2_37 F2_37 1.334(11) .
C2_37 F1_37 1.344(10) .
C2_37 F3_37 1.351(10) .
C3_37 F5_37 1.316(10) .
C3_37 F6_37 1.331(10) .
C3_37 F4_37 1.349(10) .
C4_37 F8_37 1.326(10) .
C4_37 F7_37 1.334(11) .
C4_37 F9_37 1.341(10) .
Al9 O1_40 1.706(9) .
Al9 O1_38 1.709(8) .
Al9 O1_50 1.712(16) .
Al9 O1_41 1.733(9) .
Al9 O1_39 1.734(11) .
O1_38 C1_38 1.348(12) .
C1_38 C4_38 1.540(11) .
C1_38 C2_38 1.541(11) .
C1_38 C3_38 1.556(11) .
C2_38 F1_38 1.340(11) .
C2_38 F3_38 1.351(11) .
C2_38 F2_38 1.360(11) .
C3_38 F4_38 1.317(11) .
C3_38 F5_38 1.348(11) .
C3_38 F6_38 1.352(11) .
C4_38 F9_38 1.335(11) .
C4_38 F7_38 1.335(11) .
C4_38 F8_38 1.335(11) .
O1_39 C1_39 1.361(15) .
C1_39 C3_39 1.538(12) .
C1_39 C2_39 1.559(12) .
C1_39 C4_39 1.564(12) .
C2_39 F3_39 1.338(12) .
C2_39 F1_39 1.340(12) .
C2_39 F2_39 1.351(12) .
C3_39 F6_39 1.338(12) .
C3_39 F4_39 1.345(12) .
C3_39 F5_39 1.366(12) .
C4_39 F7_39 1.337(12) .
C4_39 F8_39 1.343(12) .
C4_39 F9_39 1.352(12) .
O1_50 C1_50 1.38(2) .
C1_50 C2_50 1.537(13) .
C1_50 C3_50 1.538(13) .
C1_50 C4_50 1.538(13) .
C2_50 F3_50 1.335(13) .
C2_50 F2_50 1.341(13) .
C2_50 F1_50 1.341(14) .
C3_50 F4_50 1.333(14) .
C3_50 F6_50 1.333(13) .
C3_50 F5_50 1.349(14) .
C4_50 F8_50 1.344(13) .
C4_50 F7_50 1.346(13) .
C4_50 F9_50 1.352(13) .
O1_40 C1_40 1.330(12) .
C1_40 C4_40 1.541(11) .
C1_40 C3_40 1.541(12) .
C1_40 C2_40 1.543(12) .
C2_40 F3_40 1.308(12) .
C2_40 F2_40 1.332(11) .
C2_40 F1_40 1.368(12) .
C3_40 F5_40 1.304(12) .
C3_40 F4_40 1.340(12) .
C3_40 F6_40 1.390(12) .
C4_40 F7_40 1.341(11) .
C4_40 F9_40 1.344(11) .
C4_40 F8_40 1.358(12) .
O1_41 C1_41 1.327(12) .
C1_41 C2_41 1.527(11) .
C1_41 C4_41 1.540(12) .
C1_41 C3_41 1.562(11) .
C2_41 F2_41 1.327(11) .
C2_41 F3_41 1.338(12) .
C2_41 F1_41 1.393(12) .
C3_41 F6_41 1.328(11) .
C3_41 F4_41 1.339(11) .
C3_41 F5_41 1.402(11) .
C4_41 F8_41 1.347(12) .
C4_41 F9_41 1.364(12) .
C4_41 F7_41 1.366(12) .
Al10 O1_47 1.706(9) .
Al10 O1_46 1.717(8) .
Al10 O1_44 1.736(8) .
Al10 O1_45 1.737(9) .
O1_44 C1_44 1.352(12) .
C1_44 C4_44 1.512(11) .
C1_44 C2_44 1.537(11) .
C1_44 C3_44 1.554(11) .
C2_44 F3_44 1.308(11) .
C2_44 F2_44 1.338(11) .
C2_44 F1_44 1.357(11) .
C3_44 F6_44 1.303(11) .
C3_44 F5_44 1.345(11) .
C3_44 F4_44 1.370(11) .
C4_44 F9_44 1.313(11) .
C4_44 F7_44 1.329(11) .
C4_44 F8_44 1.374(12) .
O1_45 C1_45 1.345(12) .
C1_45 C2_45 1.538(11) .
C1_45 C4_45 1.541(11) .
C1_45 C3_45 1.556(11) .
C2_45 F2_45 1.326(11) .
C2_45 F3_45 1.333(11) .
C2_45 F1_45 1.356(11) .
C3_45 F5_45 1.337(11) .
C3_45 F6_45 1.351(11) .
C3_45 F4_45 1.351(11) .
C4_45 F8_45 1.344(11) .
C4_45 F9_45 1.349(10) .
C4_45 F7_45 1.358(11) .
O1_46 C1_46 1.380(12) .
C1_46 C4_46 1.528(11) .
C1_46 C3_46 1.541(11) .
C1_46 C2_46 1.556(11) .
C2_46 F2_46 1.339(11) .
C2_46 F3_46 1.355(11) .
C2_46 F1_46 1.389(11) .
C3_46 F6_46 1.335(11) .
C3_46 F5_46 1.357(11) .
C3_46 F4_46 1.369(11) .
C4_46 F9_46 1.350(11) .
C4_46 F7_46 1.361(11) .
C4_46 F8_46 1.369(11) .
O1_47 C1_47 1.370(13) .
C1_47 C2_47 1.531(11) .
C1_47 C4_47 1.536(11) .
C1_47 C3_47 1.551(11) .
C2_47 F1_47 1.347(11) .
C2_47 F3_47 1.349(11) .
C2_47 F2_47 1.348(11) .
C3_47 F5_47 1.317(11) .
C3_47 F6_47 1.328(11) .
C3_47 F4_47 1.338(11) .
C4_47 F8_47 1.344(12) .
C4_47 F9_47 1.344(11) .
C4_47 F7_47 1.348(11) .
Al11 O1_53 1.720(9) .
Al11 O1_54 1.726(9) .
Al11 O1_51 1.727(9) .
Al11 O1_52 1.729(8) .
O1_51 C1_51 1.364(12) .
C1_51 C4_51 1.545(11) .
C1_51 C2_51 1.545(11) .
C1_51 C3_51 1.548(11) .
C2_51 F3_51 1.315(10) .
C2_51 F2_51 1.344(11) .
C2_51 F1_51 1.357(10) .
C3_51 F6_51 1.327(11) .
C3_51 F4_51 1.331(11) .
C3_51 F5_51 1.350(11) .
C4_51 F8_51 1.336(11) .
C4_51 F7_51 1.340(11) .
C4_51 F9_51 1.357(11) .
O1_52 C1_52 1.351(13) .
C1_52 C3_52 1.537(11) .
C1_52 C2_52 1.547(12) .
C1_52 C4_52 1.551(11) .
C2_52 F2_52 1.353(11) .
C2_52 F1_52 1.358(11) .
C2_52 F3_52 1.360(11) .
C3_52 F5_52 1.340(11) .
C3_52 F4_52 1.354(11) .
C3_52 F6_52 1.364(12) .
C4_52 F9_52 1.336(11) .
C4_52 F7_52 1.341(11) .
C4_52 F8_52 1.367(11) .
O1_53 C1_53 1.362(12) .
C1_53 C3_53 1.542(11) .
C1_53 C2_53 1.548(11) .
C1_53 C4_53 1.556(11) .
C2_53 F3_53 1.317(11) .
C2_53 F2_53 1.354(11) .
C2_53 F1_53 1.360(11) .
C3_53 F6_53 1.335(11) .
C3_53 F5_53 1.339(11) .
C3_53 F4_53 1.354(11) .
C4_53 F9_53 1.329(11) .
C4_53 F8_53 1.346(11) .
C4_53 F7_53 1.353(10) .
O1_54 C1_54 1.361(12) .
C1_54 C3_54 1.540(11) .
C1_54 C4_54 1.545(11) .
C1_54 C2_54 1.548(11) .
C2_54 F3_54 1.332(11) .
C2_54 F2_54 1.338(11) .
C2_54 F1_54 1.357(10) .
C3_54 F6_54 1.341(11) .
C3_54 F5_54 1.342(11) .
C3_54 F4_54 1.355(11) .
C4_54 F9_54 1.317(11) .
C4_54 F7_54 1.345(10) .
C4_54 F8_54 1.351(11) .
Al12 O1_57 1.716(8) .
Al12 O1_56 1.718(8) .
Al12 O1_55 1.724(9) .
Al12 O1_58 1.732(8) .
O1_55 C1_55 1.351(12) .
F1_55 C2_55 1.333(11) .
C2_55 F2_55 1.328(11) .
C2_55 F3_55 1.331(11) .
C2_55 C1_55 1.553(11) .
C3_55 F6_55 1.335(10) .
C3_55 F4_55 1.347(10) .
C3_55 F5_55 1.351(10) .
C3_55 C1_55 1.544(11) .
C4_55 F9_55 1.329(10) .
C4_55 F7_55 1.346(10) .
C4_55 F8_55 1.357(10) .
C4_55 C1_55 1.529(11) .
O1_56 C1_56 1.337(11) .
C1_56 C4_56 1.540(11) .
C1_56 C2_56 1.541(10) .
C1_56 C3_56 1.557(11) .
C2_56 F3_56 1.318(10) .
C2_56 F2_56 1.340(10) .
C2_56 F1_56 1.376(11) .
C3_56 F5_56 1.322(11) .
C3_56 F4_56 1.359(11) .
C3_56 F6_56 1.368(11) .
C4_56 F8_56 1.322(11) .
C4_56 F7_56 1.335(11) .
C4_56 F9_56 1.359(11) .
O1_57 C1_57 1.346(11) .
C1_57 C4_57 1.531(11) .
C1_57 C2_57 1.534(11) .
C1_57 C3_57 1.559(10) .
C2_57 F1_57 1.331(10) .
C2_57 F3_57 1.349(10) .
C2_57 F2_57 1.351(10) .
C3_57 F6_57 1.344(10) .
C3_57 F4_57 1.351(10) .
C3_57 F5_57 1.355(10) .
C4_57 F7_57 1.344(10) .
C4_57 F9_57 1.365(11) .
C4_57 F8_57 1.384(10) .
O1_58 C1_58 1.344(12) .
C1_58 C3_58 1.541(11) .
C1_58 C4_58 1.553(11) .
C1_58 C2_58 1.555(11) .
C2_58 F2_58 1.325(11) .
C2_58 F1_58 1.343(10) .
C2_58 F3_58 1.361(10) .
C3_58 F6_58 1.329(10) .
C3_58 F5_58 1.339(10) .
C3_58 F4_58 1.340(10) .
C4_58 F9_58 1.334(11) .
C4_58 F8_58 1.343(11) .
C4_58 F7_58 1.355(11) .
Al13 O1_62 1.712(8) .
Al13 O1_59 1.726(8) .
Al13 O1_60 1.732(8) .
Al13 O1_61 1.737(9) .
O1_59 C1_59 1.374(12) .
C1_59 C2_59 1.538(11) .
C1_59 C4_59 1.539(11) .
C1_59 C3_59 1.557(11) .
C2_59 F2_59 1.328(11) .
C2_59 F3_59 1.352(11) .
C2_59 F1_59 1.359(11) .
C3_59 F5_59 1.318(11) .
C3_59 F6_59 1.340(10) .
C3_59 F4_59 1.362(11) .
C4_59 F8_59 1.333(10) .
C4_59 F9_59 1.340(11) .
C4_59 F7_59 1.349(11) .
O1_60 C1_60 1.348(12) .
C1_60 C2_60 1.543(11) .
C1_60 C3_60 1.546(11) .
C1_60 C4_60 1.573(11) .
C2_60 F1_60 1.333(10) .
C2_60 F3_60 1.337(10) .
C2_60 F2_60 1.356(10) .
C3_60 F6_60 1.331(11) .
C3_60 F4_60 1.339(11) .
C3_60 F5_60 1.342(10) .
C4_60 F9_60 1.329(10) .
C4_60 F8_60 1.335(10) .
C4_60 F7_60 1.336(10) .
O1_61 C1_61 1.365(12) .
C1_61 C3_61 1.538(11) .
C1_61 C2_61 1.540(11) .
C1_61 C4_61 1.561(11) .
C2_61 F3_61 1.335(10) .
C2_61 F2_61 1.344(10) .
C2_61 F1_61 1.349(10) .
C3_61 F4_61 1.333(10) .
C3_61 F6_61 1.338(10) .
C3_61 F5_61 1.362(10) .
C4_61 F9_61 1.322(11) .
C4_61 F8_61 1.340(10) .
C4_61 F7_61 1.351(10) .
O1_62 C1_62 1.364(12) .
C1_62 C2_62 1.540(11) .
C1_62 C4_62 1.543(11) .
C1_62 C3_62 1.549(11) .
C2_62 F3_62 1.330(10) .
C2_62 F1_62 1.347(10) .
C2_62 F2_62 1.384(11) .
C3_62 F6_62 1.324(10) .
C3_62 F5_62 1.343(10) .
C3_62 F4_62 1.365(11) .
C4_62 F7_62 1.343(10) .
C4_62 F9_62 1.354(11) .
C4_62 F8_62 1.370(11) .
Al14 O1_64 1.701(8) .
Al14 O1_65 1.718(8) .
Al14 O1_66 1.729(8) .
Al14 O1_63 1.747(8) .
O1_63 C1_63 1.367(12) .
C1_63 C3_63 1.539(11) .
C1_63 C4_63 1.540(11) .
C1_63 C2_63 1.545(11) .
C2_63 F1_63 1.319(10) .
C2_63 F2_63 1.332(11) .
C2_63 F3_63 1.339(10) .
C3_63 F6_63 1.330(10) .
C3_63 F4_63 1.341(10) .
C3_63 F5_63 1.344(10) .
C4_63 F8_63 1.312(11) .
C4_63 F9_63 1.339(10) .
C4_63 F7_63 1.339(11) .
O1_64 C1_64 1.371(12) .
C1_64 C2_64 1.537(11) .
C1_64 C3_64 1.538(10) .
C1_64 C4_64 1.550(11) .
C2_64 F3_64 1.337(10) .
C2_64 F1_64 1.342(10) .
C2_64 F2_64 1.356(11) .
C3_64 F4_64 1.339(10) .
C3_64 F6_64 1.340(10) .
C3_64 F5_64 1.344(10) .
C4_64 F7_64 1.338(10) .
C4_64 F8_64 1.340(10) .
C4_64 F9_64 1.341(10) .
O1_65 C1_65 1.363(11) .
C1_65 C3_65 1.534(11) .
C1_65 C4_65 1.553(11) .
C1_65 C2_65 1.558(10) .
C2_65 F3_65 1.346(10) .
C2_65 F2_65 1.347(10) .
C2_65 F1_65 1.359(10) .
C3_65 F5_65 1.335(10) .
C3_65 F6_65 1.345(10) .
C3_65 F4_65 1.347(10) .
F7_65 C4_65 1.324(10) .
C4_65 F8_65 1.342(10) .
C4_65 F9_65 1.349(10) .
O1_66 C1_66 1.358(11) .
C1_66 C2_66 1.532(11) .
C1_66 C4_66 1.538(11) .
C1_66 C3_66 1.556(11) .
C2_66 F2_66 1.307(10) .
C2_66 F1_66 1.334(10) .
C2_66 F3_66 1.367(10) .
C3_66 F5_66 1.332(10) .
C3_66 F6_66 1.342(11) .
C3_66 F4_66 1.347(11) .
C4_66 F9_66 1.323(11) .
C4_66 F8_66 1.332(11) .
C4_66 F7_66 1.345(10) .
Al15 O1_68 1.716(8) .
Al15 O1_67 1.724(8) .
Al15 O1_70 1.725(8) .
Al15 O1_69 1.727(8) .
O1_67 C1_67 1.361(11) .
C1_67 C4_67 1.546(10) .
C1_67 C3_67 1.547(10) .
C1_67 C2_67 1.555(11) .
C2_67 F1_67 1.326(10) .
C2_67 F2_67 1.341(10) .
C2_67 F3_67 1.347(10) .
C3_67 F4_67 1.331(10) .
C3_67 F5_67 1.339(10) .
C3_67 F6_67 1.356(10) .
C4_67 F9_67 1.338(10) .
C4_67 F8_67 1.342(10) .
C4_67 F7_67 1.344(10) .
O1_68 C1_68 1.363(12) .
C1_68 C2_68 1.538(11) .
C1_68 C4_68 1.546(11) .
C1_68 C3_68 1.549(10) .
C2_68 F2_68 1.341(10) .
C2_68 F1_68 1.344(10) .
C2_68 F3_68 1.353(10) .
C3_68 F6_68 1.334(10) .
C3_68 F5_68 1.335(10) .
C3_68 F4_68 1.341(10) .
C4_68 F9_68 1.332(10) .
C4_68 F8_68 1.338(10) .
C4_68 F7_68 1.356(10) .
O1_69 C1_69 1.353(12) .
C1_69 C3_69 1.534(11) .
C1_69 C2_69 1.548(11) .
C1_69 C4_69 1.556(11) .
C2_69 F3_69 1.331(10) .
C2_69 F1_69 1.336(11) .
C2_69 F2_69 1.369(11) .
C3_69 F4_69 1.311(11) .
C3_69 F5_69 1.348(11) .
C3_69 F6_69 1.366(11) .
C4_69 F8_69 1.316(11) .
C4_69 F7_69 1.339(11) .
C4_69 F9_69 1.371(11) .
O1_70 C1_70 1.361(12) .
C1_70 C3_70 1.528(11) .
C1_70 C2_70 1.534(11) .
C1_70 C4_70 1.548(11) .
C2_70 F1_70 1.282(11) .
C2_70 F3_70 1.329(10) .
C2_70 F2_70 1.391(11) .
C3_70 F4_70 1.324(11) .
C3_70 F5_70 1.343(11) .
C3_70 F6_70 1.408(11) .
C4_70 F9_70 1.304(11) .
C4_70 F7_70 1.348(11) .
C4_70 F8_70 1.390(11) .
Al16 O1_73 1.693(9) .
Al16 O1_74 1.733(9) .
Al16 O1_72 1.736(9) .
Al16 O1_71 1.743(9) .
O1_71 C1_71 1.323(12) .
C1_71 C4_71 1.542(11) .
C1_71 C3_71 1.553(11) .
C1_71 C2_71 1.559(11) .
C2_71 F3_71 1.347(11) .
C2_71 F1_71 1.362(11) .
C2_71 F2_71 1.362(11) .
C3_71 F4_71 1.338(11) .
C3_71 F6_71 1.340(11) .
C3_71 F5_71 1.344(11) .
C4_71 F8_71 1.322(10) .
C4_71 F9_71 1.336(11) .
C4_71 F7_71 1.370(11) .
O1_72 C1_72 1.351(12) .
C1_72 C4_72 1.534(11) .
C1_72 C2_72 1.547(11) .
C1_72 C3_72 1.553(11) .
C2_72 F2_72 1.331(11) .
C2_72 F1_72 1.337(11) .
C2_72 F3_72 1.347(11) .
C3_72 F5_72 1.339(11) .
C3_72 F6_72 1.346(11) .
C3_72 F4_72 1.359(11) .
C4_72 F8_72 1.329(10) .
C4_72 F9_72 1.353(11) .
C4_72 F7_72 1.356(11) .
O1_73 C1_73 1.400(13) .
C1_73 C4_73 1.529(11) .
C1_73 C2_73 1.533(11) .
C1_73 C3_73 1.541(11) .
C2_73 F3_73 1.341(11) .
C2_73 F2_73 1.349(11) .
C2_73 F1_73 1.349(11) .
C3_73 F6_73 1.320(11) .
C3_73 F5_73 1.345(11) .
C3_73 F4_73 1.354(11) .
C4_73 F7_73 1.329(11) .
C4_73 F9_73 1.334(11) .
C4_73 F8_73 1.339(11) .
O1_74 C1_74 1.363(12) .
C1_74 C2_74 1.525(11) .
C1_74 C3_74 1.536(11) .
C1_74 C4_74 1.550(11) .
C2_74 F1_74 1.341(11) .
C2_74 F3_74 1.348(11) .
C2_74 F2_74 1.372(11) .
C3_74 F6_74 1.338(11) .
C3_74 F5_74 1.351(11) .
C3_74 F4_74 1.362(11) .
C4_74 F7_74 1.330(10) .
C4_74 F8_74 1.332(10) .
C4_74 F9_74 1.347(11) .
In1 N1_75 2.334(10) .
In1 N2_76 2.354(10) .
In1 N2_75 2.404(10) .
In1 N1_76 2.414(10) .
In1 In4 2.7773(13) .
In1 In2 2.7998(13) .
In2 N1_77 2.300(10) .
In2 N2_77 2.360(10) .
In2 In4 2.5973(12) .
In2 In3 2.7903(13) .
In3 N2_78 2.287(10) .
In3 N1_80 2.320(10) .
In3 N2_80 2.395(10) .
In3 N1_78 2.405(10) .
In3 In4 2.7493(13) .
In4 N2_79 2.310(10) .
In4 N1_79 2.353(10) .
N1_75 C5_75 1.346(15) .
N1_75 C1_75 1.363(16) .
N2_75 C10_75 1.343(16) .
N2_75 C6_75 1.376(16) .
C1_75 C2_75 1.390(18) .
C1_75 H1_75 0.9500 .
C2_75 C3_75 1.355(18) .
C2_75 H2_75 0.9500 .
C3_75 C4_75 1.403(18) .
C3_75 H3_75 0.9500 .
C4_75 C5_75 1.378(18) .
C4_75 H4_75 0.9500 .
C5_75 C6_75 1.481(17) .
C6_75 C7_75 1.356(17) .
C7_75 C8_75 1.412(18) .
C7_75 H7_75 0.9500 .
C8_75 C9_75 1.357(19) .
C8_75 H8_75 0.9500 .
C9_75 C10_75 1.359(18) .
C9_75 H9_75 0.9500 .
C10_75 H10_75 0.9500 .
N1_76 C5_76 1.322(15) .
N1_76 C1_76 1.348(16) .
N2_76 C10_76 1.311(15) .
N2_76 C6_76 1.353(15) .
C1_76 C2_76 1.326(17) .
C1_76 H1_76 0.9500 .
C2_76 C3_76 1.444(19) .
C2_76 H2_76 0.9500 .
C3_76 C4_76 1.41(2) .
C3_76 H3_76 0.9500 .
C4_76 C5_76 1.351(17) .
C4_76 H4_76 0.9500 .
C5_76 C6_76 1.525(18) .
C6_76 C7_76 1.372(17) .
C7_76 C9_76 1.380(18) .
C7_76 H7_76 0.9500 .
C9_76 C8_76 1.362(18) .
C9_76 H9_76 0.9500 .
C8_76 C10_76 1.404(18) .
C8_76 H8_76 0.9500 .
C10_76 H10_76 0.9500 .
N1_77 C1_77 1.343(16) .
N1_77 C5_77 1.368(16) .
N2_77 C10_77 1.344(15) .
N2_77 C6_77 1.346(15) .
C1_77 C2_77 1.379(18) .
C1_77 H1_77 0.9500 .
C2_77 C3_77 1.395(19) .
C2_77 H2_77 0.9500 .
C3_77 C4_77 1.358(18) .
C3_77 H3_77 0.9500 .
C4_77 C5_77 1.405(17) .
C4_77 H4_77 0.9500 .
C5_77 C6_77 1.486(18) .
C6_77 C7_77 1.389(18) .
C7_77 C8_77 1.366(18) .
C7_77 H7_77 0.9500 .
C8_77 C9_77 1.366(18) .
C8_77 H8_77 0.9500 .
C9_77 C10_77 1.363(17) .
C9_77 H9_77 0.9500 .
C10_77 H10_77 0.9500 .
N1_78 C5_78 1.333(16) .
N1_78 C1_78 1.352(15) .
N2_78 C6_78 1.335(16) .
N2_78 C10_78 1.375(16) .
C1_78 C2_78 1.393(17) .
C1_78 H1_78 0.9500 .
C2_78 C3_78 1.384(18) .
C2_78 H2_78 0.9500 .
C3_78 C4_78 1.415(19) .
C3_78 H3_78 0.9500 .
C4_78 C5_78 1.356(17) .
C4_78 H4_78 0.9500 .
C5_78 C6_78 1.483(17) .
C6_78 C7_78 1.442(19) .
C7_78 C8_78 1.354(19) .
C7_78 H7_78 0.9500 .
C8_78 C9_78 1.38(2) .
C8_78 H8_78 0.9500 .
C9_78 C10_78 1.355(19) .
C9_78 H9_78 0.9500 .
C10_78 H10_78 0.9500 .
N1_79 C5_79 1.350(16) .
N1_79 C1_79 1.371(16) .
N2_79 C10_79 1.351(16) .
N2_79 C6_79 1.368(15) .
C1_79 C2_79 1.368(18) .
C1_79 H1_79 0.9500 .
C2_79 C3_79 1.363(19) .
C2_79 H2_79 0.9500 .
C3_79 C4_79 1.444(18) .
C3_79 H3_79 0.9500 .
C4_79 C5_79 1.414(18) .
C4_79 H4_79 0.9500 .
C5_79 C6_79 1.497(17) .
C6_79 C7_79 1.366(18) .
C7_79 C8_79 1.402(19) .
C7_79 H7_79 0.9500 .
C8_79 C9_79 1.42(2) .
C8_79 H8_79 0.9500 .
C9_79 C10_79 1.368(18) .
C9_79 H9_79 0.9500 .
C10_79 H10_79 0.9500 .
N1_80 C5_80 1.352(15) .
N1_80 C1_80 1.369(15) .
N2_80 C10_80 1.326(15) .
N2_80 C6_80 1.331(15) .
C1_80 C2_80 1.353(17) .
C1_80 H1_80 0.9500 .
C2_80 C3_80 1.382(18) .
C2_80 H2_80 0.9500 .
C3_80 C4_80 1.388(18) .
C3_80 H3_80 0.9500 .
C4_80 C5_80 1.392(17) .
C4_80 H4_80 0.9500 .
C5_80 C6_80 1.520(18) .
C6_80 C7_80 1.409(17) .
C7_80 C8_80 1.403(19) .
C7_80 H7_80 0.9500 .
C8_80 C9_80 1.352(19) .
C8_80 H8_80 0.9500 .
C9_80 C10_80 1.402(17) .
C9_80 H9_80 0.9500 .
C10_80 H10_80 0.9500 .
In5 N1_82 2.309(11) .
In5 N1_81 2.348(10) .
In5 N2_81 2.387(10) .
In5 N2_82 2.392(10) .
In5 In6 2.7259(14) .
In5 In8 2.8165(14) .
In6 N1_84 2.307(10) .
In6 N2_84 2.335(10) .
In6 In8 2.6074(11) .
In6 In7 2.7331(14) .
In7 N2_85 2.341(10) .
In7 N1_86 2.354(10) .
In7 N1_85 2.403(10) .
In7 N2_86 2.405(10) .
In7 In8 2.8202(14) .
In8 N2_83 2.347(10) .
In8 N1_83 2.373(10) .
N1_81 C1_81 1.307(16) .
N1_81 C5_81 1.343(15) .
N2_81 C10_81 1.386(16) .
N2_81 C6_81 1.388(15) .
C1_81 C2_81 1.401(19) .
C1_81 H1_81 0.9500 .
C2_81 C3_81 1.395(19) .
C2_81 H2_81 0.9500 .
C3_81 C4_81 1.359(19) .
C3_81 H3_81 0.9500 .
C4_81 C5_81 1.396(17) .
C4_81 H4_81 0.9500 .
C5_81 C6_81 1.467(17) .
C6_81 C7_81 1.396(17) .
C7_81 C8_81 1.367(18) .
C7_81 H7_81 0.9500 .
C8_81 C9_81 1.379(19) .
C8_81 H8_81 0.9500 .
C9_81 C10_81 1.398(18) .
C9_81 H9_81 0.9500 .
C10_81 H10_81 0.9500 .
N1_82 C5_82 1.338(15) .
N1_82 C1_82 1.350(16) .
N2_82 C10_82 1.333(15) .
N2_82 C6_82 1.364(16) .
C1_82 C2_82 1.367(18) .
C1_82 H1_82 0.9500 .
C2_82 C3_82 1.372(19) .
C2_82 H2_82 0.9500 .
C3_82 C4_82 1.396(19) .
C3_82 H3_82 0.9500 .
C4_82 C5_82 1.390(18) .
C4_82 H4_82 0.9500 .
C5_82 C6_82 1.495(17) .
C6_82 C7_82 1.391(17) .
C7_82 C8_82 1.394(19) .
C7_82 H7_82 0.9500 .
C8_82 C9_82 1.343(19) .
C8_82 H8_82 0.9500 .
C9_82 C10_82 1.404(18) .
C9_82 H9_82 0.9500 .
C10_82 H10_82 0.9500 .
N1_83 C1_83 1.328(16) .
N1_83 C5_83 1.350(16) .
N2_83 C6_83 1.360(16) .
N2_83 C10_83 1.382(16) .
C1_83 C2_83 1.389(18) .
C1_83 H1_83 0.9500 .
C2_83 C3_83 1.384(19) .
C2_83 H2_83 0.9500 .
C3_83 C4_83 1.359(18) .
C3_83 H3_83 0.9500 .
C4_83 C5_83 1.369(18) .
C4_83 H4_83 0.9500 .
C5_83 C6_83 1.475(16) .
C6_83 C7_83 1.419(17) .
C7_83 C8_83 1.356(17) .
C7_83 H7_83 0.9500 .
C8_83 C9_83 1.388(18) .
C8_83 H8_83 0.9500 .
C9_83 C10_83 1.380(18) .
C9_83 H9_83 0.9500 .
C10_83 H10_83 0.9500 .
N1_84 C5_84 1.330(16) .
N1_84 C1_84 1.350(15) .
N2_84 C10_84 1.350(15) .
N2_84 C6_84 1.383(16) .
C1_84 C2_84 1.366(17) .
C1_84 H1_84 0.9500 .
C2_84 C3_84 1.398(18) .
C2_84 H2_84 0.9500 .
C3_84 C4_84 1.337(17) .
C3_84 H3_84 0.9500 .
C4_84 C5_84 1.431(17) .
C4_84 H4_84 0.9500 .
C5_84 C6_84 1.487(15) .
C6_84 C7_84 1.353(17) .
C7_84 C8_84 1.443(16) .
C7_84 H7_84 0.9500 .
C8_84 C9_84 1.382(18) .
C8_84 H8_84 0.9500 .
C9_84 C10_84 1.359(18) .
C9_84 H9_84 0.9500 .
C10_84 H10_84 0.9500 .
N1_85 C5_85 1.345(15) .
N1_85 C1_85 1.380(16) .
N2_85 C6_85 1.360(16) .
N2_85 C10_85 1.362(17) .
C1_85 C2_85 1.387(18) .
C1_85 H1_85 0.9500 .
C2_85 C3_85 1.372(19) .
C2_85 H2_85 0.9500 .
C3_85 C4_85 1.398(19) .
C3_85 H3_85 0.9500 .
C4_85 C5_85 1.347(17) .
C4_85 H4_85 0.9500 .
C5_85 C6_85 1.494(17) .
C6_85 C7_85 1.420(18) .
C7_85 C8_85 1.344(19) .
C7_85 H7_85 0.9500 .
C8_85 C9_85 1.36(2) .
C8_85 H8_85 0.9500 .
C9_85 C10_85 1.413(19) .
C9_85 H9_85 0.9500 .
C10_85 H10_85 0.9500 .
N1_86 C1_86 1.343(16) .
N1_86 C5_86 1.373(15) .
N2_86 C6_86 1.325(15) .
N2_86 C10_86 1.324(16) .
C1_86 C2_86 1.414(19) .
C1_86 H1_86 0.9500 .
C2_86 C3_86 1.350(18) .
C2_86 H2_86 0.9500 .
C3_86 C4_86 1.378(18) .
C3_86 H3_86 0.9500 .
C4_86 C5_86 1.403(17) .
C4_86 H4_86 0.9500 .
C5_86 C6_86 1.492(18) .
C6_86 C7_86 1.413(17) .
C7_86 C8_86 1.40(2) .
C7_86 H7_86 0.9500 .
C8_86 C9_86 1.34(2) .
C8_86 H8_86 0.9500 .
C9_86 C10_86 1.405(19) .
C9_86 H9_86 0.9500 .
C10_86 H10_86 0.9500 .
In9 N1_88 2.299(10) .
In9 N2_87 2.341(10) .
In9 N1_87 2.393(10) .
In9 N2_88 2.420(10) .
In9 In10 2.7593(14) .
In9 In12 2.8083(14) .
In10 N2_90 2.322(10) .
In10 N1_90 2.326(10) .
In10 In12 2.5965(12) .
In10 In11 2.7662(14) .
In11 N2_92 2.335(10) .
In11 N2_91 2.353(10) .
In11 N1_91 2.376(10) .
In11 N1_92 2.380(10) .
In11 In12 2.7856(14) .
In12 N2_89 2.312(10) .
In12 N1_89 2.360(10) .
N1_87 C5_87 1.338(15) .
N1_87 C1_87 1.346(16) .
N2_87 C6_87 1.343(15) .
N2_87 C10_87 1.350(16) .
C1_87 C2_87 1.402(18) .
C1_87 H1_87 0.9500 .
C2_87 C3_87 1.314(18) .
C2_87 H2_87 0.9500 .
C3_87 C4_87 1.369(19) .
C3_87 H3_87 0.9500 .
C4_87 C5_87 1.408(17) .
C4_87 H4_87 0.9500 .
C5_87 C6_87 1.494(17) .
C6_87 C7_87 1.379(17) .
C7_87 C8_87 1.36(2) .
C7_87 H7_87 0.9500 .
C8_87 C9_87 1.38(2) .
C8_87 H8_87 0.9500 .
C9_87 C10_87 1.410(19) .
C9_87 H9_87 0.9500 .
C10_87 H10_87 0.9500 .
N1_88 C5_88 1.354(15) .
N1_88 C1_88 1.364(15) .
N2_88 C6_88 1.326(16) .
N2_88 C10_88 1.341(16) .
C1_88 C2_88 1.355(17) .
C1_88 H1_88 0.9500 .
C2_88 C3_88 1.352(18) .
C2_88 H2_88 0.9500 .
C3_88 C4_88 1.416(19) .
C3_88 H3_88 0.9500 .
C4_88 C5_88 1.403(18) .
C4_88 H4_88 0.9500 .
C5_88 C6_88 1.494(17) .
C6_88 C7_88 1.384(18) .
C7_88 C8_88 1.37(2) .
C7_88 H7_88 0.9500 .
C8_88 C9_88 1.36(2) .
C8_88 H8_88 0.9500 .
C9_88 C10_88 1.396(18) .
C9_88 H9_88 0.9500 .
C10_88 H10_88 0.9500 .
N1_89 C5_89 1.339(16) .
N1_89 C1_89 1.345(16) .
N2_89 C10_89 1.354(16) .
N2_89 C6_89 1.393(16) .
C1_89 C2_89 1.397(18) .
C1_89 H1_89 0.9500 .
C2_89 C3_89 1.37(2) .
C2_89 H2_89 0.9500 .
C3_89 C4_89 1.369(19) .
C3_89 H3_89 0.9500 .
C4_89 C5_89 1.403(18) .
C4_89 H4_89 0.9500 .
C5_89 C6_89 1.438(17) .
C6_89 C7_89 1.391(17) .
C7_89 C8_89 1.366(18) .
C7_89 H7_89 0.9500 .
C8_89 C9_89 1.424(19) .
C8_89 H8_89 0.9500 .
C9_89 C10_89 1.394(18) .
C9_89 H9_89 0.9500 .
C10_89 H10_89 0.9500 .
N1_90 C1_90 1.346(15) .
N1_90 C5_90 1.371(16) .
N2_90 C10_90 1.341(16) .
N2_90 C6_90 1.356(16) .
C1_90 C2_90 1.423(18) .
C1_90 H1_90 0.9500 .
C2_90 C3_90 1.41(2) .
C2_90 H2_90 0.9500 .
C3_90 C4_90 1.300(18) .
C3_90 H3_90 0.9500 .
C4_90 C5_90 1.398(17) .
C4_90 H4_90 0.9500 .
C5_90 C6_90 1.469(17) .
C6_90 C7_90 1.426(17) .
C7_90 C8_90 1.350(18) .
C7_90 H7_90 0.9500 .
C8_90 C9_90 1.39(2) .
C8_90 H8_90 0.9500 .
C9_90 C10_90 1.378(19) .
C9_90 H9_90 0.9500 .
C10_90 H10_90 0.9500 .
N1_91 C1_91 1.350(16) .
N1_91 C5_91 1.387(16) .
N2_91 C10_91 1.365(16) .
N2_91 C6_91 1.366(16) .
C1_91 C2_91 1.345(18) .
C1_91 H1_91 0.9500 .
C2_91 C3_91 1.374(19) .
C2_91 H2_91 0.9500 .
C3_91 C4_91 1.345(19) .
C3_91 H3_91 0.9500 .
C4_91 C5_91 1.378(18) .
C4_91 H4_91 0.9500 .
C5_91 C6_91 1.488(17) .
C6_91 C7_91 1.367(18) .
C7_91 C8_91 1.414(19) .
C7_91 H7_91 0.9500 .
C8_91 C9_91 1.347(19) .
C8_91 H8_91 0.9500 .
C9_91 C10_91 1.354(18) .
C9_91 H9_91 0.9500 .
C10_91 H10_91 0.9500 .
N1_92 C5_92 1.359(15) .
N1_92 C1_92 1.363(16) .
N2_92 C10_92 1.301(16) .
N2_92 C6_92 1.383(15) .
C1_92 C2_92 1.351(18) .
C1_92 H1_92 0.9500 .
C2_92 C3_92 1.406(18) .
C2_92 H2_92 0.9500 .
C3_92 C4_92 1.36(2) .
C3_92 H3_92 0.9500 .
C4_92 C5_92 1.372(17) .
C4_92 H4_92 0.9500 .
C5_92 C6_92 1.463(18) .
C6_92 C7_92 1.393(17) .
C7_92 C8_92 1.389(19) .
C7_92 H7_92 0.9500 .
C8_92 C9_92 1.366(18) .
C8_92 H8_92 0.9500 .
C9_92 C10_92 1.400(18) .
C9_92 H9_92 0.9500 .
C10_92 H10_92 0.9500 .
In13 N1_94 2.333(10) .
In13 N2_93 2.334(10) .
In13 N2_94 2.375(10) .
In13 N1_93 2.405(10) .
In13 In14 2.7523(13) .
In13 In16 2.7980(13) .
In14 N2_95 2.298(10) .
In14 N1_95 2.394(10) .
In14 In16 2.6069(12) .
In14 In15 2.7444(13) .
In15 N2_97 2.315(11) .
In15 N1_98 2.326(11) .
In15 N1_97 2.378(10) .
In15 N2_98 2.403(10) .
In15 In16 2.7887(14) .
In16 N2_96 2.304(10) .
In16 N1_96 2.350(10) .
N1_93 C5_93 1.320(15) .
N1_93 C1_93 1.348(16) .
N2_93 C6_93 1.339(15) .
N2_93 C10_93 1.344(15) .
C1_93 C2_93 1.350(18) .
C1_93 H1_93 0.9500 .
C2_93 C3_93 1.357(19) .
C2_93 H2_93 0.9500 .
C3_93 C4_93 1.399(19) .
C3_93 H3_93 0.9500 .
C4_93 C5_93 1.428(17) .
C4_93 H4_93 0.9500 .
C5_93 C6_93 1.487(17) .
C6_93 C7_93 1.409(17) .
C7_93 C8_93 1.417(17) .
C7_93 H7_93 0.9500 .
C8_93 C9_93 1.373(17) .
C8_93 H8_93 0.9500 .
C9_93 C10_93 1.380(16) .
C9_93 H9_93 0.9500 .
C10_93 H10_93 0.9500 .
N1_94 C5_94 1.325(15) .
N1_94 C1_94 1.342(16) .
N2_94 C6_94 1.318(15) .
N2_94 C10_94 1.354(16) .
C1_94 C2_94 1.398(19) .
C1_94 H1_94 0.9500 .
C2_94 C3_94 1.38(2) .
C2_94 H2_94 0.9500 .
C3_94 C4_94 1.375(19) .
C3_94 H3_94 0.9500 .
C4_94 C5_94 1.372(18) .
C4_94 H4_94 0.9500 .
C5_94 C6_94 1.530(17) .
C6_94 C7_94 1.350(18) .
C7_94 C8_94 1.40(2) .
C7_94 H7_94 0.9500 .
C8_94 C9_94 1.37(2) .
C8_94 H8_94 0.9500 .
C9_94 C10_94 1.397(19) .
C9_94 H9_94 0.9500 .
C10_94 H10_94 0.9500 .
N1_95 C1_95 1.328(16) .
N1_95 C5_95 1.355(15) .
N2_95 C10_95 1.330(16) .
N2_95 C6_95 1.358(16) .
C1_95 C2_95 1.394(19) .
C1_95 H1_95 0.9500 .
C2_95 C3_95 1.372(19) .
C2_95 H2_95 0.9500 .
C3_95 C4_95 1.436(18) .
C3_95 H3_95 0.9500 .
C4_95 C5_95 1.413(17) .
C4_95 H4_95 0.9500 .
C5_95 C6_95 1.466(17) .
C6_95 C7_95 1.402(18) .
C7_95 C8_95 1.342(18) .
C7_95 H7_95 0.9500 .
C8_95 C9_95 1.386(18) .
C8_95 H8_95 0.9500 .
C9_95 C10_95 1.359(18) .
C9_95 H9_95 0.9500 .
C10_95 H10_95 0.9500 .
N1_96 C1_96 1.341(15) .
N1_96 C5_96 1.349(15) .
N2_96 C10_96 1.321(16) .
N2_96 C6_96 1.367(15) .
C1_96 C2_96 1.398(18) .
C1_96 H1_96 0.9500 .
C2_96 C3_96 1.373(19) .
C2_96 H2_96 0.9500 .
C3_96 C4_96 1.373(18) .
C3_96 H3_96 0.9500 .
C4_96 C5_96 1.379(17) .
C4_96 H4_96 0.9500 .
C5_96 C6_96 1.507(17) .
C6_96 C7_96 1.401(17) .
C7_96 C8_96 1.367(19) .
C7_96 H7_96 0.9500 .
C8_96 C9_96 1.39(2) .
C8_96 H8_96 0.9500 .
C9_96 C10_96 1.39(2) .
C9_96 H9_96 0.9500 .
C10_96 H10_96 0.9500 .
N1_97 C5_97 1.336(15) .
N1_97 C1_97 1.407(18) .
N2_97 C10_97 1.311(16) .
N2_97 C6_97 1.345(15) .
C1_97 C2_97 1.40(2) .
C1_97 H1_97 0.9500 .
C2_97 C3_97 1.35(2) .
C2_97 H2_97 0.9500 .
C3_97 C4_97 1.385(19) .
C3_97 H3_97 0.9500 .
C4_97 C5_97 1.401(17) .
C4_97 H4_97 0.9500 .
C5_97 C6_97 1.526(17) .
C6_97 C7_97 1.407(18) .
C7_97 C8_97 1.35(2) .
C7_97 H7_97 0.9500 .
C8_97 C9_97 1.36(2) .
C8_97 H8_97 0.9500 .
C9_97 C10_97 1.399(18) .
C9_97 H9_97 0.9500 .
C10_97 H10_97 0.9500 .
N1_98 C5_98 1.333(16) .
N1_98 C1_98 1.348(16) .
N2_98 C10_98 1.300(16) .
N2_98 C6_98 1.372(15) .
C1_98 C2_98 1.39(2) .
C1_98 H1_98 0.9500 .
C2_98 C3_98 1.35(2) .
C2_98 H2_98 0.9500 .
C3_98 C4_98 1.39(2) .
C3_98 H3_98 0.9500 .
C4_98 C5_98 1.412(18) .
C4_98 H4_98 0.9500 .
C5_98 C6_98 1.488(17) .
C6_98 C7_98 1.383(18) .
C7_98 C8_98 1.39(2) .
C7_98 H7_98 0.9500 .
C8_98 C9_98 1.37(2) .
C8_98 H8_98 0.9500 .
C9_98 C10_98 1.407(19) .
C9_98 H9_98 0.9500 .
C10_98 H10_98 0.9500 .

loop_
_geom_torsion_atom_site_label_1
_geom_torsion_atom_site_label_2
_geom_torsion_atom_site_label_3
_geom_torsion_atom_site_label_4
_geom_torsion
_geom_torsion_site_symmetry_1
_geom_torsion_site_symmetry_2
_geom_torsion_site_symmetry_3
_geom_torsion_site_symmetry_4
O1_2 Al1 O1_1 C1_1 104(3) . . . .
O1_4 Al1 O1_1 C1_1 -152(3) . . . .
O1_3 Al1 O1_1 C1_1 -31(3) . . . .
O1A Al1 O1_1 C1_1 77(3) . . . .
Al1 O1_1 C1_1 C2_1 -5(3) . . . .
Al1 O1_1 C1_1 C3_1 115(3) . . . .
Al1 O1_1 C1_1 C4_1 -125(2) . . . .
O1_1 C1_1 C2_1 F2_1 -162.4(11) . . . .
C3_1 C1_1 C2_1 F2_1 78.8(12) . . . .
C4_1 C1_1 C2_1 F2_1 -44.4(13) . . . .
O1_1 C1_1 C2_1 F3_1 77.4(12) . . . .
C3_1 C1_1 C2_1 F3_1 -41.3(12) . . . .
C4_1 C1_1 C2_1 F3_1 -164.5(9) . . . .
O1_1 C1_1 C2_1 F1_1 -40.8(13) . . . .
C3_1 C1_1 C2_1 F1_1 -159.5(9) . . . .
C4_1 C1_1 C2_1 F1_1 77.3(11) . . . .
O1_1 C1_1 C3_1 F6_1 -164.4(10) . . . .
C2_1 C1_1 C3_1 F6_1 -45.0(12) . . . .
C4_1 C1_1 C3_1 F6_1 77.7(12) . . . .
O1_1 C1_1 C3_1 F5_1 -44.3(13) . . . .
C2_1 C1_1 C3_1 F5_1 75.2(12) . . . .
C4_1 C1_1 C3_1 F5_1 -162.1(10) . . . .
O1_1 C1_1 C3_1 F4_1 74.0(12) . . . .
C2_1 C1_1 C3_1 F4_1 -166.6(10) . . . .
C4_1 C1_1 C3_1 F4_1 -43.9(13) . . . .
O1_1 C1_1 C4_1 F8_1 -162.8(11) . . . .
C2_1 C1_1 C4_1 F8_1 78.1(12) . . . .
C3_1 C1_1 C4_1 F8_1 -44.5(14) . . . .
O1_1 C1_1 C4_1 F7_1 -46.3(13) . . . .
C2_1 C1_1 C4_1 F7_1 -165.5(10) . . . .
C3_1 C1_1 C4_1 F7_1 72.0(13) . . . .
O1_1 C1_1 C4_1 F9_1 77.3(13) . . . .
C2_1 C1_1 C4_1 F9_1 -41.8(13) . . . .
C3_1 C1_1 C4_1 F9_1 -164.4(11) . . . .
O1_1 Al1 O1A C1_2 104(3) . . . .
O1_4 Al1 O1A C1_2 -21(3) . . . .
O1_3 Al1 O1A C1_2 -143(3) . . . .
O1_1 Al1 O1_2 C1_2 -51(4) . . . .
O1_4 Al1 O1_2 C1_2 -165(4) . . . .
O1_3 Al1 O1_2 C1_2 81(4) . . . .
Al1 O1_2 C1_2 C4_2 81(4) . . . .
Al1 O1_2 C1_2 C3_2 -53(5) . . . .
Al1 O1_2 C1_2 C2_2 -168(4) . . . .
Al1 O1A C1_2 C4_2 -74(3) . . . .
Al1 O1A C1_2 C3_2 170(2) . . . .
Al1 O1A C1_2 C2_2 54(3) . . . .
O1_2 C1_2 C2_2 F2_2 173.8(15) . . . .
O1A C1_2 C2_2 F2_2 154.2(14) . . . .
C4_2 C1_2 C2_2 F2_2 -77.6(13) . . . .
C3_2 C1_2 C2_2 F2_2 45.8(14) . . . .
O1_2 C1_2 C2_2 F1_2 -63.4(16) . . . .
O1A C1_2 C2_2 F1_2 -83.0(17) . . . .
C4_2 C1_2 C2_2 F1_2 45.2(14) . . . .
C3_2 C1_2 C2_2 F1_2 168.6(11) . . . .
O1_2 C1_2 C2_2 F3_2 55.2(15) . . . .
O1A C1_2 C2_2 F3_2 35.7(18) . . . .
C4_2 C1_2 C2_2 F3_2 163.9(11) . . . .
C3_2 C1_2 C2_2 F3_2 -72.7(13) . . . .
O1_2 C1_2 C3_2 F4_2 60.1(19) . . . .
O1A C1_2 C3_2 F4_2 43.1(16) . . . .
C4_2 C1_2 C3_2 F4_2 -71.6(15) . . . .
C2_2 C1_2 C3_2 F4_2 166.2(12) . . . .
O1_2 C1_2 C3_2 F5_2 -62.8(19) . . . .
O1A C1_2 C3_2 F5_2 -79.8(15) . . . .
C4_2 C1_2 C3_2 F5_2 165.5(11) . . . .
C2_2 C1_2 C3_2 F5_2 43.3(15) . . . .
O1_2 C1_2 C3_2 F6_2 175.0(14) . . . .
O1A C1_2 C3_2 F6_2 157.9(13) . . . .
C4_2 C1_2 C3_2 F6_2 43.3(14) . . . .
C2_2 C1_2 C3_2 F6_2 -79.0(13) . . . .
O1_2 C1_2 C4_2 F7_2 -98.5(14) . . . .
O1A C1_2 C4_2 F7_2 -63.6(14) . . . .
C3_2 C1_2 C4_2 F7_2 41.6(14) . . . .
C2_2 C1_2 C4_2 F7_2 163.7(11) . . . .
O1_2 C1_2 C4_2 F8_2 141.0(13) . . . .
O1A C1_2 C4_2 F8_2 175.9(12) . . . .
C3_2 C1_2 C4_2 F8_2 -78.9(14) . . . .
C2_2 C1_2 C4_2 F8_2 43.3(14) . . . .
O1_2 C1_2 C4_2 F9_2 22.0(16) . . . .
O1A C1_2 C4_2 F9_2 57.0(15) . . . .
C3_2 C1_2 C4_2 F9_2 162.2(11) . . . .
C2_2 C1_2 C4_2 F9_2 -75.7(14) . . . .
O1_2 Al1 O1_3 C1_3 59(2) . . . .
O1_1 Al1 O1_3 C1_3 -165(2) . . . .
O1_4 Al1 O1_3 C1_3 -44(2) . . . .
O1A Al1 O1_3 C1_3 83(2) . . . .
Al1 O1_3 C1_3 C4_3 31(2) . . . .
Al1 O1_3 C1_3 C2_3 150.1(18) . . . .
Al1 O1_3 C1_3 C3_3 -91(2) . . . .
O1_3 C1_3 C2_3 F3_3 73.2(12) . . . .
C4_3 C1_3 C2_3 F3_3 -166.6(9) . . . .
C3_3 C1_3 C2_3 F3_3 -47.5(12) . . . .
O1_3 C1_3 C2_3 F1_3 -46.4(13) . . . .
C4_3 C1_3 C2_3 F1_3 73.8(12) . . . .
C3_3 C1_3 C2_3 F1_3 -167.1(10) . . . .
O1_3 C1_3 C2_3 F2_3 -165.9(10) . . . .
C4_3 C1_3 C2_3 F2_3 -45.7(13) . . . .
C3_3 C1_3 C2_3 F2_3 73.5(12) . . . .
O1_3 C1_3 C3_3 F5_3 -41.5(13) . . . .
C4_3 C1_3 C3_3 F5_3 -163.7(9) . . . .
C2_3 C1_3 C3_3 F5_3 77.2(11) . . . .
O1_3 C1_3 C3_3 F4_3 78.1(12) . . . .
C4_3 C1_3 C3_3 F4_3 -44.1(12) . . . .
C2_3 C1_3 C3_3 F4_3 -163.2(10) . . . .
O1_3 C1_3 C3_3 F6_3 -162.5(10) . . . .
C4_3 C1_3 C3_3 F6_3 75.3(11) . . . .
C2_3 C1_3 C3_3 F6_3 -43.8(12) . . . .
O1_3 C1_3 C4_3 F9_3 70.8(12) . . . .
C2_3 C1_3 C4_3 F9_3 -47.9(12) . . . .
C3_3 C1_3 C4_3 F9_3 -166.6(9) . . . .
O1_3 C1_3 C4_3 F7_3 -49.4(12) . . . .
C2_3 C1_3 C4_3 F7_3 -168.1(9) . . . .
C3_3 C1_3 C4_3 F7_3 73.2(11) . . . .
O1_3 C1_3 C4_3 F8_3 -170.3(10) . . . .
C2_3 C1_3 C4_3 F8_3 70.9(11) . . . .
C3_3 C1_3 C4_3 F8_3 -47.7(11) . . . .
O1_2 Al1 O1_4 C1_4 113(3) . . . .
O1_1 Al1 O1_4 C1_4 -8(3) . . . .
O1_3 Al1 O1_4 C1_4 -128(3) . . . .
O1A Al1 O1_4 C1_4 116(3) . . . .
Al1 O1_4 C1_4 C3_4 -174(2) . . . .
Al1 O1_4 C1_4 C2_4 64(3) . . . .
Al1 O1_4 C1_4 C4_4 -55(3) . . . .
O1_4 C1_4 C2_4 F1_4 -78.6(12) . . . .
C3_4 C1_4 C2_4 F1_4 160.8(10) . . . .
C4_4 C1_4 C2_4 F1_4 42.0(12) . . . .
O1_4 C1_4 C2_4 F3_4 42.7(14) . . . .
C3_4 C1_4 C2_4 F3_4 -77.9(12) . . . .
C4_4 C1_4 C2_4 F3_4 163.3(10) . . . .
O1_4 C1_4 C2_4 F2_4 163.0(10) . . . .
C3_4 C1_4 C2_4 F2_4 42.4(12) . . . .
C4_4 C1_4 C2_4 F2_4 -76.4(11) . . . .
O1_4 C1_4 C3_4 F4_4 39.4(13) . . . .
C2_4 C1_4 C3_4 F4_4 162.6(9) . . . .
C4_4 C1_4 C3_4 F4_4 -79.9(11) . . . .
O1_4 C1_4 C3_4 F6_4 162.6(10) . . . .
C2_4 C1_4 C3_4 F6_4 -74.1(12) . . . .
C4_4 C1_4 C3_4 F6_4 43.4(12) . . . .
O1_4 C1_4 C3_4 F5_4 -76.4(11) . . . .
C2_4 C1_4 C3_4 F5_4 46.8(12) . . . .
C4_4 C1_4 C3_4 F5_4 164.3(9) . . . .
O1_4 C1_4 C4_4 F9_4 41.1(12) . . . .
C3_4 C1_4 C4_4 F9_4 159.2(9) . . . .
C2_4 C1_4 C4_4 F9_4 -81.2(10) . . . .
O1_4 C1_4 C4_4 F8_4 162.4(10) . . . .
C3_4 C1_4 C4_4 F8_4 -79.5(11) . . . .
C2_4 C1_4 C4_4 F8_4 40.1(12) . . . .
O1_4 C1_4 C4_4 F7_4 -77.4(12) . . . .
C3_4 C1_4 C4_4 F7_4 40.8(12) . . . .
C2_4 C1_4 C4_4 F7_4 160.4(9) . . . .
O1_49 Al2 O1_5 C1_5 80(3) . . . .
O1_8 Al2 O1_5 C1_5 -163(3) . . . .
O1_7 Al2 O1_5 C1_5 -48(4) . . . .
Al2 O1_5 C1_5 C4_5 -174(3) . . . .
Al2 O1_5 C1_5 C3_5 -50(4) . . . .
Al2 O1_5 C1_5 C2_5 70(4) . . . .
O1_5 C1_5 C2_5 F2_5 160.4(15) . . . .
C4_5 C1_5 C2_5 F2_5 40.4(16) . . . .
C3_5 C1_5 C2_5 F2_5 -77.3(15) . . . .
O1_5 C1_5 C2_5 F3_5 -79.2(17) . . . .
C4_5 C1_5 C2_5 F3_5 160.8(13) . . . .
C3_5 C1_5 C2_5 F3_5 43.1(15) . . . .
O1_5 C1_5 C2_5 F1_5 38.7(17) . . . .
C4_5 C1_5 C2_5 F1_5 -81.3(14) . . . .
C3_5 C1_5 C2_5 F1_5 161.0(12) . . . .
O1_5 C1_5 C3_5 F4_5 -77.9(17) . . . .
C4_5 C1_5 C3_5 F4_5 47.1(16) . . . .
C2_5 C1_5 C3_5 F4_5 162.0(12) . . . .
O1_5 C1_5 C3_5 F6_5 159.0(15) . . . .
C4_5 C1_5 C3_5 F6_5 -76.0(16) . . . .
C2_5 C1_5 C3_5 F6_5 38.9(16) . . . .
O1_5 C1_5 C3_5 F5_5 42.3(18) . . . .
C4_5 C1_5 C3_5 F5_5 167.3(13) . . . .
C2_5 C1_5 C3_5 F5_5 -77.8(14) . . . .
O1_5 C1_5 C4_5 F7_5 45.6(18) . . . .
C3_5 C1_5 C4_5 F7_5 -80.1(16) . . . .
C2_5 C1_5 C4_5 F7_5 164.0(13) . . . .
O1_5 C1_5 C4_5 F9_5 -73.1(18) . . . .
C3_5 C1_5 C4_5 F9_5 161.2(13) . . . .
C2_5 C1_5 C4_5 F9_5 45.3(16) . . . .
O1_5 C1_5 C4_5 F8_5 167.3(16) . . . .
C3_5 C1_5 C4_5 F8_5 41.6(17) . . . .
C2_5 C1_5 C4_5 F8_5 -74.3(16) . . . .
O1_9 Al2 O1_23 C1_23 -93(5) . . . .
O1_22 Al2 O1_23 C1_23 143(5) . . . .
Al2 O1_23 C1_23 C4_23 67(6) . . . .
Al2 O1_23 C1_23 C3_23 -54(6) . . . .
Al2 O1_23 C1_23 C2_23 -173(5) . . . .
O1_23 C1_23 C2_23 F1_23 -38(2) . . . .
C4_23 C1_23 C2_23 F1_23 84(2) . . . .
C3_23 C1_23 C2_23 F1_23 -157.8(17) . . . .
O1_23 C1_23 C2_23 F2_23 -158(2) . . . .
C4_23 C1_23 C2_23 F2_23 -37(2) . . . .
C3_23 C1_23 C2_23 F2_23 81(2) . . . .
O1_23 C1_23 C2_23 F3_23 82(2) . . . .
C4_23 C1_23 C2_23 F3_23 -156.7(18) . . . .
C3_23 C1_23 C2_23 F3_23 -38(2) . . . .
O1_23 C1_23 C3_23 F6_23 -159(2) . . . .
C4_23 C1_23 C3_23 F6_23 78.1(19) . . . .
C2_23 C1_23 C3_23 F6_23 -40(2) . . . .
O1_23 C1_23 C3_23 F4_23 85(2) . . . .
C4_23 C1_23 C3_23 F4_23 -38.4(19) . . . .
C2_23 C1_23 C3_23 F4_23 -156.6(16) . . . .
O1_23 C1_23 C3_23 F5_23 -34(2) . . . .
C4_23 C1_23 C3_23 F5_23 -157.3(17) . . . .
C2_23 C1_23 C3_23 F5_23 84.5(19) . . . .
O1_23 C1_23 C4_23 F7_23 -49(3) . . . .
C3_23 C1_23 C4_23 F7_23 73(2) . . . .
C2_23 C1_23 C4_23 F7_23 -169(2) . . . .
O1_23 C1_23 C4_23 F9_23 74(2) . . . .
C3_23 C1_23 C4_23 F9_23 -163.5(17) . . . .
C2_23 C1_23 C4_23 F9_23 -46(2) . . . .
O1_23 C1_23 C4_23 F8_23 -169(2) . . . .
C3_23 C1_23 C4_23 F8_23 -47(2) . . . .
C2_23 C1_23 C4_23 F8_23 71(2) . . . .
O1_49 C1_49 C2_49 F1_49 -45.9(16) . . . .
C3_49 C1_49 C2_49 F1_49 -166.5(13) . . . .
C4_49 C1_49 C2_49 F1_49 74.7(15) . . . .
O1_49 C1_49 C2_49 F3_49 78.9(18) . . . .
C3_49 C1_49 C2_49 F3_49 -41.7(17) . . . .
C4_49 C1_49 C2_49 F3_49 -160.5(15) . . . .
O1_49 C1_49 C2_49 F2_49 -158.6(12) . . . .
C3_49 C1_49 C2_49 F2_49 80.9(13) . . . .
C4_49 C1_49 C2_49 F2_49 -37.9(15) . . . .
O1_49 C1_49 C3_49 F6_49 -166.8(13) . . . .
C2_49 C1_49 C3_49 F6_49 -43.7(16) . . . .
C4_49 C1_49 C3_49 F6_49 75.3(15) . . . .
O1_49 C1_49 C3_49 F4_49 74.5(15) . . . .
C2_49 C1_49 C3_49 F4_49 -162.4(13) . . . .
C4_49 C1_49 C3_49 F4_49 -43.4(14) . . . .
O1_49 C1_49 C3_49 F5_49 -43.3(15) . . . .
C2_49 C1_49 C3_49 F5_49 79.8(13) . . . .
C4_49 C1_49 C3_49 F5_49 -161.2(11) . . . .
O1_49 C1_49 C4_49 F7_49 -41.3(15) . . . .
C2_49 C1_49 C4_49 F7_49 -165.3(12) . . . .
C3_49 C1_49 C4_49 F7_49 77.6(13) . . . .
O1_49 C1_49 C4_49 F8_49 -168.7(13) . . . .
C2_49 C1_49 C4_49 F8_49 67.3(15) . . . .
C3_49 C1_49 C4_49 F8_49 -49.7(15) . . . .
O1_49 C1_49 C4_49 F9_49 73.9(14) . . . .
C2_49 C1_49 C4_49 F9_49 -50.1(14) . . . .
C3_49 C1_49 C4_49 F9_49 -167.1(10) . . . .
O1_49 Al2 O1_7 C1_7 37(3) . . . .
O1_8 Al2 O1_7 C1_7 -83(3) . . . .
O1_5 Al2 O1_7 C1_7 161(3) . . . .
Al2 O1_7 C1_7 C4_7 -66(3) . . . .
Al2 O1_7 C1_7 C2_7 66(3) . . . .
Al2 O1_7 C1_7 C3_7 179(2) . . . .
O1_7 C1_7 C2_7 F2_7 166.6(17) . . . .
C4_7 C1_7 C2_7 F2_7 -59.5(19) . . . .
C3_7 C1_7 C2_7 F2_7 49.6(18) . . . .
O1_7 C1_7 C2_7 F1_7 -69(2) . . . .
C4_7 C1_7 C2_7 F1_7 65(2) . . . .
C3_7 C1_7 C2_7 F1_7 174.4(17) . . . .
O1_7 C1_7 C2_7 F3_7 53.4(19) . . . .
C4_7 C1_7 C2_7 F3_7 -172.7(15) . . . .
C3_7 C1_7 C2_7 F3_7 -63.6(17) . . . .
O1_7 C1_7 C3_7 F5_7 -42(2) . . . .
C4_7 C1_7 C3_7 F5_7 -167.4(16) . . . .
C2_7 C1_7 C3_7 F5_7 74.5(18) . . . .
O1_7 C1_7 C3_7 F6_7 -161.2(16) . . . .
C4_7 C1_7 C3_7 F6_7 73.2(16) . . . .
C2_7 C1_7 C3_7 F6_7 -44.8(17) . . . .
O1_7 C1_7 C3_7 F4_7 63.3(19) . . . .
C4_7 C1_7 C3_7 F4_7 -62.2(17) . . . .
C2_7 C1_7 C3_7 F4_7 179.7(16) . . . .
O1_7 C1_7 C4_7 F9_7 115(2) . . . .
C2_7 C1_7 C4_7 F9_7 -14(2) . . . .
C3_7 C1_7 C4_7 F9_7 -124.7(17) . . . .
O1_7 C1_7 C4_7 F8_7 -132(2) . . . .
C2_7 C1_7 C4_7 F8_7 98(2) . . . .
C3_7 C1_7 C4_7 F8_7 -12(2) . . . .
O1_7 C1_7 C4_7 F7_7 -16(2) . . . .
C2_7 C1_7 C4_7 F7_7 -145.1(16) . . . .
C3_7 C1_7 C4_7 F7_7 104.3(17) . . . .
O1_49 Al2 O1_8 C1_8 151(4) . . . .
O1_5 Al2 O1_8 C1_8 31(4) . . . .
O1_7 Al2 O1_8 C1_8 -81(4) . . . .
Al2 O1_8 C1_8 C2_8 177(3) . . . .
Al2 O1_8 C1_8 C4_8 -63(4) . . . .
Al2 O1_8 C1_8 C3_8 56(4) . . . .
O1_8 C1_8 C2_8 F3_8 -46(2) . . . .
C4_8 C1_8 C2_8 F3_8 -165.0(16) . . . .
C3_8 C1_8 C2_8 F3_8 74.2(18) . . . .
O1_8 C1_8 C2_8 F1_8 74.9(18) . . . .
C4_8 C1_8 C2_8 F1_8 -44.1(18) . . . .
C3_8 C1_8 C2_8 F1_8 -164.9(14) . . . .
O1_8 C1_8 C2_8 F2_8 -166.1(17) . . . .
C4_8 C1_8 C2_8 F2_8 74.9(18) . . . .
C3_8 C1_8 C2_8 F2_8 -45.9(19) . . . .
O1_8 C1_8 C3_8 F6_8 -163.1(16) . . . .
C2_8 C1_8 C3_8 F6_8 76.9(16) . . . .
C4_8 C1_8 C3_8 F6_8 -44.4(16) . . . .
O1_8 C1_8 C3_8 F4_8 -44.9(18) . . . .
C2_8 C1_8 C3_8 F4_8 -164.9(14) . . . .
C4_8 C1_8 C3_8 F4_8 73.8(15) . . . .
O1_8 C1_8 C3_8 F5_8 74.3(17) . . . .
C2_8 C1_8 C3_8 F5_8 -45.7(17) . . . .
C4_8 C1_8 C3_8 F5_8 -167.0(13) . . . .
O1_8 C1_8 C4_8 F8_8 -166.1(16) . . . .
C2_8 C1_8 C4_8 F8_8 -46.7(18) . . . .
C3_8 C1_8 C4_8 F8_8 74.7(16) . . . .
O1_8 C1_8 C4_8 F7_8 76.7(19) . . . .
C2_8 C1_8 C4_8 F7_8 -163.9(15) . . . .
C3_8 C1_8 C4_8 F7_8 -42.5(17) . . . .
O1_8 C1_8 C4_8 F9_8 -43.9(18) . . . .
C2_8 C1_8 C4_8 F9_8 75.5(16) . . . .
C3_8 C1_8 C4_8 F9_8 -163.1(13) . . . .
O1_9 Al2 O1_22 C1_22 -167(4) . . . .
O1_23 Al2 O1_22 C1_22 -44(5) . . . .
Al2 O1_22 C1_22 C2_22 180(4) . . . .
Al2 O1_22 C1_22 C4_22 61(5) . . . .
Al2 O1_22 C1_22 C3_22 -60(5) . . . .
O1_22 C1_22 C2_22 F3_22 55(2) . . . .
C4_22 C1_22 C2_22 F3_22 175.3(19) . . . .
C3_22 C1_22 C2_22 F3_22 -66(2) . . . .
O1_22 C1_22 C2_22 F1_22 -67(2) . . . .
C4_22 C1_22 C2_22 F1_22 53(2) . . . .
C3_22 C1_22 C2_22 F1_22 171.5(17) . . . .
O1_22 C1_22 C2_22 F2_22 174(2) . . . .
C4_22 C1_22 C2_22 F2_22 -65(2) . . . .
C3_22 C1_22 C2_22 F2_22 53(2) . . . .
O1_22 C1_22 C3_22 F4_22 48(2) . . . .
C2_22 C1_22 C3_22 F4_22 170.5(16) . . . .
C4_22 C1_22 C3_22 F4_22 -72.4(18) . . . .
O1_22 C1_22 C3_22 F6_22 164.0(19) . . . .
C2_22 C1_22 C3_22 F6_22 -73.7(19) . . . .
C4_22 C1_22 C3_22 F6_22 43.4(19) . . . .
O1_22 C1_22 C3_22 F5_22 -70(2) . . . .
C2_22 C1_22 C3_22 F5_22 52.8(19) . . . .
C4_22 C1_22 C3_22 F5_22 169.8(16) . . . .
O1_22 C1_22 C4_22 F8_22 168.7(19) . . . .
C2_22 C1_22 C4_22 F8_22 47.2(19) . . . .
C3_22 C1_22 C4_22 F8_22 -70.4(18) . . . .
O1_22 C1_22 C4_22 F7_22 -74(2) . . . .
C2_22 C1_22 C4_22 F7_22 164.1(18) . . . .
C3_22 C1_22 C4_22 F7_22 46(2) . . . .
O1_22 C1_22 C4_22 F9_22 48(2) . . . .
C2_22 C1_22 C4_22 F9_22 -73.1(19) . . . .
C3_22 C1_22 C4_22 F9_22 169.3(16) . . . .
O1_23 Al2 O1_9 C1_9 -93(4) . . . .
O1_22 Al2 O1_9 C1_9 32(4) . . . .
Al2 O1_9 C1_9 C4_9 27(4) . . . .
Al2 O1_9 C1_9 C2_9 149(3) . . . .
Al2 O1_9 C1_9 C3_9 -94(4) . . . .
O1_9 C1_9 C2_9 F3_9 39(2) . . . .
C4_9 C1_9 C2_9 F3_9 161.6(17) . . . .
C3_9 C1_9 C2_9 F3_9 -68.2(19) . . . .
O1_9 C1_9 C2_9 F1_9 -79(2) . . . .
C4_9 C1_9 C2_9 F1_9 44(2) . . . .
C3_9 C1_9 C2_9 F1_9 174.1(16) . . . .
O1_9 C1_9 C2_9 F2_9 160.6(16) . . . .
C4_9 C1_9 C2_9 F2_9 -76.5(17) . . . .
C3_9 C1_9 C2_9 F2_9 53.7(17) . . . .
O1_9 C1_9 C3_9 F6_9 178.7(17) . . . .
C4_9 C1_9 C3_9 F6_9 60(2) . . . .
C2_9 C1_9 C3_9 F6_9 -69(2) . . . .
O1_9 C1_9 C3_9 F5_9 -55.6(16) . . . .
C4_9 C1_9 C3_9 F5_9 -174.4(15) . . . .
C2_9 C1_9 C3_9 F5_9 57.0(18) . . . .
O1_9 C1_9 C3_9 F4_9 54.7(18) . . . .
C4_9 C1_9 C3_9 F4_9 -64.2(19) . . . .
C2_9 C1_9 C3_9 F4_9 167.3(16) . . . .
O1_9 C1_9 C4_9 F8_9 135.4(19) . . . .
C2_9 C1_9 C4_9 F8_9 15(2) . . . .
C3_9 C1_9 C4_9 F8_9 -113.7(18) . . . .
O1_9 C1_9 C4_9 F7_9 -111.4(19) . . . .
C2_9 C1_9 C4_9 F7_9 128.5(17) . . . .
C3_9 C1_9 C4_9 F7_9 0(2) . . . .
O1_9 C1_9 C4_9 F9_9 27(2) . . . .
C2_9 C1_9 C4_9 F9_9 -92.9(18) . . . .
C3_9 C1_9 C4_9 F9_9 138.1(16) . . . .
O1_11 Al3 O1_10 C1_10 145(3) . . . .
O1_13 Al3 O1_10 C1_10 25(3) . . . .
O1_12 Al3 O1_10 C1_10 -94(3) . . . .
Al3 O1_10 C1_10 C2_10 74(3) . . . .
Al3 O1_10 C1_10 C3_10 -62(3) . . . .
Al3 O1_10 C1_10 C4_10 -173(3) . . . .
O1_10 C1_10 C2_10 F3_10 -42.5(19) . . . .
C3_10 C1_10 C2_10 F3_10 78.4(19) . . . .
C4_10 C1_10 C2_10 F3_10 -159.6(14) . . . .
O1_10 C1_10 C2_10 F2_10 -170.7(16) . . . .
C3_10 C1_10 C2_10 F2_10 -50(2) . . . .
C4_10 C1_10 C2_10 F2_10 72.2(19) . . . .
O1_10 C1_10 C2_10 F1_10 70.4(16) . . . .
C3_10 C1_10 C2_10 F1_10 -168.7(14) . . . .
C4_10 C1_10 C2_10 F1_10 -46.7(16) . . . .
O1_10 C1_10 C3_10 F5_10 112.0(16) . . . .
C2_10 C1_10 C3_10 F5_10 -11(2) . . . .
C4_10 C1_10 C3_10 F5_10 -132.7(14) . . . .
O1_10 C1_10 C3_10 F6_10 -124.0(16) . . . .
C2_10 C1_10 C3_10 F6_10 112.6(17) . . . .
C4_10 C1_10 C3_10 F6_10 -8.7(18) . . . .
O1_10 C1_10 C3_10 F4_10 -4.8(19) . . . .
C2_10 C1_10 C3_10 F4_10 -128.2(16) . . . .
C4_10 C1_10 C3_10 F4_10 110.5(16) . . . .
O1_10 C1_10 C4_10 F9_10 -30.1(18) . . . .
C2_10 C1_10 C4_10 F9_10 84.9(16) . . . .
C3_10 C1_10 C4_10 F9_10 -139.1(15) . . . .
O1_10 C1_10 C4_10 F8_10 -152.7(16) . . . .
C2_10 C1_10 C4_10 F8_10 -37.7(18) . . . .
C3_10 C1_10 C4_10 F8_10 98.3(16) . . . .
O1_10 C1_10 C4_10 F7_10 84.8(17) . . . .
C2_10 C1_10 C4_10 F7_10 -160.2(14) . . . .
C3_10 C1_10 C4_10 F7_10 -24.2(16) . . . .
O1_13 Al3 O1_25 C1_25 -96(4) . . . .
O1_42 Al3 O1_25 C1_25 143(4) . . . .
O1_24 Al3 O1_25 C1_25 25(5) . . . .
Al3 O1_25 C1_25 C2_25 -42(5) . . . .
Al3 O1_25 C1_25 C4_25 -165(4) . . . .
Al3 O1_25 C1_25 C3_25 94(4) . . . .
O1_25 C1_25 C2_25 F2_25 -165.1(17) . . . .
C4_25 C1_25 C2_25 F2_25 -41.1(19) . . . .
C3_25 C1_25 C2_25 F2_25 66.2(19) . . . .
O1_25 C1_25 C2_25 F3_25 67(2) . . . .
C4_25 C1_25 C2_25 F3_25 -168.8(14) . . . .
C3_25 C1_25 C2_25 F3_25 -61.5(19) . . . .
O1_25 C1_25 C2_25 F1_25 -50.8(19) . . . .
C4_25 C1_25 C2_25 F1_25 73.1(16) . . . .
C3_25 C1_25 C2_25 F1_25 -179.6(13) . . . .
O1_25 C1_25 C3_25 F5_25 -75.3(18) . . . .
C2_25 C1_25 C3_25 F5_25 52.6(18) . . . .
C4_25 C1_25 C3_25 F5_25 169.7(14) . . . .
O1_25 C1_25 C3_25 F4_25 42.6(19) . . . .
C2_25 C1_25 C3_25 F4_25 170.4(14) . . . .
C4_25 C1_25 C3_25 F4_25 -72.5(15) . . . .
O1_25 C1_25 C3_25 F6_25 165.9(16) . . . .
C2_25 C1_25 C3_25 F6_25 -66.3(19) . . . .
C4_25 C1_25 C3_25 F6_25 50.9(16) . . . .
F5_25 C3_25 F6_25 F8_25 -145.1(15) . . . .
F4_25 C3_25 F6_25 F8_25 97.8(15) . . . .
C1_25 C3_25 F6_25 F8_25 -28.7(16) . . . .
O1_25 C1_25 C4_25 F9_25 76.8(19) . . . .
C2_25 C1_25 C4_25 F9_25 -44.2(19) . . . .
C3_25 C1_25 C4_25 F9_25 -170.7(15) . . . .
O1_25 C1_25 C4_25 F8_25 -161.3(15) . . . .
C2_25 C1_25 C4_25 F8_25 77.7(16) . . . .
C3_25 C1_25 C4_25 F8_25 -48.7(14) . . . .
O1_25 C1_25 C4_25 F7_25 -48.8(17) . . . .
C2_25 C1_25 C4_25 F7_25 -169.8(14) . . . .
C3_25 C1_25 C4_25 F7_25 63.7(14) . . . .
F9_25 C4_25 F8_25 F6_25 158.5(15) . . . .
F7_25 C4_25 F8_25 F6_25 -73.0(17) . . . .
C1_25 C4_25 F8_25 F6_25 37.1(16) . . . .
C3_25 F6_25 F8_25 C4_25 -6.6(17) . . . .
O1_13 Al3 O1_11 C1_11 65(3) . . . .
O1_12 Al3 O1_11 C1_11 -180(3) . . . .
O1_10 Al3 O1_11 C1_11 -61(3) . . . .
Al3 O1_11 C1_11 C3_11 -153(2) . . . .
Al3 O1_11 C1_11 C2_11 85(3) . . . .
Al3 O1_11 C1_11 C4_11 -34(3) . . . .
O1_11 C1_11 C2_11 F2_11 163.3(14) . . . .
C3_11 C1_11 C2_11 F2_11 46.9(16) . . . .
C4_11 C1_11 C2_11 F2_11 -78.0(14) . . . .
O1_11 C1_11 C2_11 F1_11 -77.6(16) . . . .
C3_11 C1_11 C2_11 F1_11 166.0(13) . . . .
C4_11 C1_11 C2_11 F1_11 41.1(16) . . . .
O1_11 C1_11 C2_11 F3_11 42.3(17) . . . .
C3_11 C1_11 C2_11 F3_11 -74.1(16) . . . .
C4_11 C1_11 C2_11 F3_11 161.0(13) . . . .
O1_11 C1_11 C3_11 F4_11 44.3(17) . . . .
C2_11 C1_11 C3_11 F4_11 161.3(13) . . . .
C4_11 C1_11 C3_11 F4_11 -73.9(15) . . . .
O1_11 C1_11 C3_11 F6_11 163.5(15) . . . .
C2_11 C1_11 C3_11 F6_11 -79.5(16) . . . .
C4_11 C1_11 C3_11 F6_11 45.3(16) . . . .
O1_11 C1_11 C3_11 F5_11 -73.4(16) . . . .
C2_11 C1_11 C3_11 F5_11 43.7(17) . . . .
C4_11 C1_11 C3_11 F5_11 168.4(13) . . . .
O1_11 C1_11 C4_11 F8_11 164.8(14) . . . .
C3_11 C1_11 C4_11 F8_11 -79.0(15) . . . .
C2_11 C1_11 C4_11 F8_11 47.5(16) . . . .
O1_11 C1_11 C4_11 F7_11 -75.1(16) . . . .
C3_11 C1_11 C4_11 F7_11 41.1(17) . . . .
C2_11 C1_11 C4_11 F7_11 167.6(12) . . . .
O1_11 C1_11 C4_11 F9_11 45.1(17) . . . .
C3_11 C1_11 C4_11 F9_11 161.2(13) . . . .
C2_11 C1_11 C4_11 F9_11 -72.2(15) . . . .
O1_25 Al3 O1_24 C1_24 -144(3) . . . .
O1_13 Al3 O1_24 C1_24 -27(4) . . . .
O1_42 Al3 O1_24 C1_24 91(3) . . . .
Al3 O1_24 C1_24 C4_24 -33(4) . . . .
Al3 O1_24 C1_24 C3_24 -155(3) . . . .
Al3 O1_24 C1_24 C2_24 87(3) . . . .
O1_24 C1_24 C2_24 F1_24 -41.9(18) . . . .
C4_24 C1_24 C2_24 F1_24 82.4(15) . . . .
C3_24 C1_24 C2_24 F1_24 -163.3(14) . . . .
O1_24 C1_24 C2_24 F3_24 75.8(17) . . . .
C4_24 C1_24 C2_24 F3_24 -159.9(13) . . . .
C3_24 C1_24 C2_24 F3_24 -45.6(16) . . . .
O1_24 C1_24 C2_24 F2_24 -162.5(16) . . . .
C4_24 C1_24 C2_24 F2_24 -38.2(16) . . . .
C3_24 C1_24 C2_24 F2_24 76.1(16) . . . .
O1_24 C1_24 C3_24 F5_24 -38.2(19) . . . .
C4_24 C1_24 C3_24 F5_24 -164.1(14) . . . .
C2_24 C1_24 C3_24 F5_24 82.5(16) . . . .
O1_24 C1_24 C3_24 F4_24 78.2(18) . . . .
C4_24 C1_24 C3_24 F4_24 -47.7(16) . . . .
C2_24 C1_24 C3_24 F4_24 -161.1(13) . . . .
O1_24 C1_24 C3_24 F6_24 -161.6(16) . . . .
C4_24 C1_24 C3_24 F6_24 72.5(16) . . . .
C2_24 C1_24 C3_24 F6_24 -40.9(16) . . . .
O1_24 C1_24 C4_24 F7_24 -42.4(19) . . . .
C3_24 C1_24 C4_24 F7_24 82.0(15) . . . .
C2_24 C1_24 C4_24 F7_24 -164.4(13) . . . .
O1_24 C1_24 C4_24 F8_24 -161.8(16) . . . .
C3_24 C1_24 C4_24 F8_24 -37.4(17) . . . .
C2_24 C1_24 C4_24 F8_24 76.2(16) . . . .
O1_24 C1_24 C4_24 F9_24 76.1(19) . . . .
C3_24 C1_24 C4_24 F9_24 -159.5(13) . . . .
C2_24 C1_24 C4_24 F9_24 -45.9(16) . . . .
O1_25 Al3 O1_42 C1_42 -33(4) . . . .
O1_13 Al3 O1_42 C1_42 -150(3) . . . .
O1_24 Al3 O1_42 C1_42 89(3) . . . .
Al3 O1_42 C1_42 C3_42 15(4) . . . .
Al3 O1_42 C1_42 C4_42 136(3) . . . .
Al3 O1_42 C1_42 C2_42 -108(3) . . . .
O1_42 C1_42 C2_42 F3_42 68(2) . . . .
C3_42 C1_42 C2_42 F3_42 -57.0(18) . . . .
C4_42 C1_42 C2_42 F3_42 -173.0(15) . . . .
O1_42 C1_42 C2_42 F2_42 -170.4(18) . . . .
C3_42 C1_42 C2_42 F2_42 64.2(19) . . . .
C4_42 C1_42 C2_42 F2_42 -51.8(19) . . . .
O1_42 C1_42 C2_42 F1_42 -49(2) . . . .
C3_42 C1_42 C2_42 F1_42 -174.6(15) . . . .
C4_42 C1_42 C2_42 F1_42 69.4(17) . . . .
O1_42 C1_42 C3_42 F6_42 -169.8(18) . . . .
C4_42 C1_42 C3_42 F6_42 69.2(19) . . . .
C2_42 C1_42 C3_42 F6_42 -44.2(19) . . . .
O1_42 C1_42 C3_42 F5_42 -51(2) . . . .
C4_42 C1_42 C3_42 F5_42 -171.9(17) . . . .
C2_42 C1_42 C3_42 F5_42 74.8(19) . . . .
O1_42 C1_42 C3_42 F4_42 67(2) . . . .
C4_42 C1_42 C3_42 F4_42 -54.0(18) . . . .
C2_42 C1_42 C3_42 F4_42 -167.3(15) . . . .
O1_42 C1_42 C4_42 F7_42 -73(2) . . . .
C3_42 C1_42 C4_42 F7_42 49.6(18) . . . .
C2_42 C1_42 C4_42 F7_42 166.2(16) . . . .
O1_42 C1_42 C4_42 F9_42 48(2) . . . .
C3_42 C1_42 C4_42 F9_42 171.0(16) . . . .
C2_42 C1_42 C4_42 F9_42 -72.4(19) . . . .
O1_42 C1_42 C4_42 F8_42 168.6(17) . . . .
C3_42 C1_42 C4_42 F8_42 -68.7(17) . . . .
C2_42 C1_42 C4_42 F8_42 47.8(17) . . . .
O1_11 Al3 O1_12 C1_12 31(3) . . . .
O1_13 Al3 O1_12 C1_12 147(2) . . . .
O1_10 Al3 O1_12 C1_12 -87(2) . . . .
Al3 O1_12 C1_12 C2_12 71(3) . . . .
Al3 O1_12 C1_12 C3_12 -169(2) . . . .
Al3 O1_12 C1_12 C4_12 -50(3) . . . .
O1_12 C1_12 C2_12 F2_12 -166.7(14) . . . .
C3_12 C1_12 C2_12 F2_12 77.2(15) . . . .
C4_12 C1_12 C2_12 F2_12 -46.7(16) . . . .
O1_12 C1_12 C2_12 F1_12 -46.5(18) . . . .
C3_12 C1_12 C2_12 F1_12 -162.5(14) . . . .
C4_12 C1_12 C2_12 F1_12 73.6(16) . . . .
O1_12 C1_12 C2_12 F3_12 74.3(16) . . . .
C3_12 C1_12 C2_12 F3_12 -41.8(16) . . . .
C4_12 C1_12 C2_12 F3_12 -165.7(12) . . . .
O1_12 C1_12 C3_12 F4_12 92.8(15) . . . .
C2_12 C1_12 C3_12 F4_12 -147.6(13) . . . .
C4_12 C1_12 C3_12 F4_12 -24.1(16) . . . .
O1_12 C1_12 C3_12 F6_12 -146.0(15) . . . .
C2_12 C1_12 C3_12 F6_12 -26.4(18) . . . .
C4_12 C1_12 C3_12 F6_12 97.1(15) . . . .
O1_12 C1_12 C3_12 F5_12 -24.4(16) . . . .
C2_12 C1_12 C3_12 F5_12 95.3(15) . . . .
C4_12 C1_12 C3_12 F5_12 -141.2(13) . . . .
O1_12 C1_12 C4_12 F7_12 -40.8(16) . . . .
C2_12 C1_12 C4_12 F7_12 -162.3(12) . . . .
C3_12 C1_12 C4_12 F7_12 74.0(15) . . . .
O1_12 C1_12 C4_12 F9_12 81.6(16) . . . .
C2_12 C1_12 C4_12 F9_12 -40.0(16) . . . .
C3_12 C1_12 C4_12 F9_12 -163.7(13) . . . .
O1_12 C1_12 C4_12 F8_12 -159.7(14) . . . .
C2_12 C1_12 C4_12 F8_12 78.8(15) . . . .
C3_12 C1_12 C4_12 F8_12 -44.9(16) . . . .
O1_11 Al3 O1_13 C1_13 123(3) . . . .
O1_25 Al3 O1_13 C1_13 -105(3) . . . .
O1_12 Al3 O1_13 C1_13 4(3) . . . .
O1_10 Al3 O1_13 C1_13 -116(3) . . . .
O1_42 Al3 O1_13 C1_13 20(3) . . . .
O1_24 Al3 O1_13 C1_13 135(2) . . . .
Al3 O1_13 C1_13 C2_13 -57(3) . . . .
Al3 O1_13 C1_13 C4_13 -179(2) . . . .
Al3 O1_13 C1_13 C3_13 62(3) . . . .
O1_13 C1_13 C2_13 F3_13 75.6(13) . . . .
C4_13 C1_13 C2_13 F3_13 -163.0(10) . . . .
C3_13 C1_13 C2_13 F3_13 -44.4(12) . . . .
O1_13 C1_13 C2_13 F1_13 -41.9(13) . . . .
C4_13 C1_13 C2_13 F1_13 79.6(11) . . . .
C3_13 C1_13 C2_13 F1_13 -161.8(9) . . . .
O1_13 C1_13 C2_13 F2_13 -160.8(11) . . . .
C4_13 C1_13 C2_13 F2_13 -39.3(14) . . . .
C3_13 C1_13 C2_13 F2_13 79.2(12) . . . .
O1_13 C1_13 C3_13 F6_13 -164.7(10) . . . .
C2_13 C1_13 C3_13 F6_13 -43.3(12) . . . .
C4_13 C1_13 C3_13 F6_13 75.6(12) . . . .
O1_13 C1_13 C3_13 F5_13 -45.0(13) . . . .
C2_13 C1_13 C3_13 F5_13 76.4(12) . . . .
C4_13 C1_13 C3_13 F5_13 -164.7(11) . . . .
O1_13 C1_13 C3_13 F4_13 73.4(12) . . . .
C2_13 C1_13 C3_13 F4_13 -165.2(9) . . . .
C4_13 C1_13 C3_13 F4_13 -46.3(12) . . . .
O1_13 C1_13 C4_13 F7_13 -44.3(15) . . . .
C2_13 C1_13 C4_13 F7_13 -167.0(12) . . . .
C3_13 C1_13 C4_13 F7_13 75.3(14) . . . .
O1_13 C1_13 C4_13 F9_13 77.7(13) . . . .
C2_13 C1_13 C4_13 F9_13 -45.1(13) . . . .
C3_13 C1_13 C4_13 F9_13 -162.8(11) . . . .
O1_13 C1_13 C4_13 F8_13 -163.6(12) . . . .
C2_13 C1_13 C4_13 F8_13 73.7(14) . . . .
C3_13 C1_13 C4_13 F8_13 -44.0(14) . . . .
O1_15 Al4 O1_14 C1_14 89(3) . . . .
O1_17 Al4 O1_14 C1_14 -32(3) . . . .
O1_16 Al4 O1_14 C1_14 -155(3) . . . .
Al4 O1_14 C1_14 C4_14 -178(2) . . . .
Al4 O1_14 C1_14 C2_14 -60(3) . . . .
Al4 O1_14 C1_14 C3_14 60(3) . . . .
O1_14 C1_14 C2_14 F3_14 42.8(17) . . . .
C4_14 C1_14 C2_14 F3_14 160.1(15) . . . .
C3_14 C1_14 C2_14 F3_14 -79.0(17) . . . .
O1_14 C1_14 C2_14 F1_14 -71.9(17) . . . .
C4_14 C1_14 C2_14 F1_14 45.3(19) . . . .
C3_14 C1_14 C2_14 F1_14 166.3(15) . . . .
O1_14 C1_14 C2_14 F2_14 164.8(16) . . . .
C4_14 C1_14 C2_14 F2_14 -77.9(18) . . . .
C3_14 C1_14 C2_14 F2_14 43.0(18) . . . .
O1_14 C1_14 C3_14 F4_14 39.5(18) . . . .
C4_14 C1_14 C3_14 F4_14 -79.9(17) . . . .
C2_14 C1_14 C3_14 F4_14 160.0(14) . . . .
O1_14 C1_14 C3_14 F5_14 -80.7(17) . . . .
C4_14 C1_14 C3_14 F5_14 159.9(14) . . . .
C2_14 C1_14 C3_14 F5_14 39.8(18) . . . .
O1_14 C1_14 C3_14 F6_14 159.2(16) . . . .
C4_14 C1_14 C3_14 F6_14 39.8(18) . . . .
C2_14 C1_14 C3_14 F6_14 -80.3(16) . . . .
O1_14 C1_14 C4_14 F7_14 -76.8(17) . . . .
C2_14 C1_14 C4_14 F7_14 164.5(15) . . . .
C3_14 C1_14 C4_14 F7_14 45.2(19) . . . .
O1_14 C1_14 C4_14 F9_14 42.1(18) . . . .
C2_14 C1_14 C4_14 F9_14 -76.5(18) . . . .
C3_14 C1_14 C4_14 F9_14 164.1(15) . . . .
O1_14 C1_14 C4_14 F8_14 164.0(15) . . . .
C2_14 C1_14 C4_14 F8_14 45.4(18) . . . .
C3_14 C1_14 C4_14 F8_14 -74.0(17) . . . .
O1_15 Al4 O1_48 C1_48 52(5) . . . .
O1_17 Al4 O1_48 C1_48 -66(5) . . . .
O1_16 Al4 O1_48 C1_48 174(5) . . . .
Al4 O1_48 C1_48 C3_48 -98(5) . . . .
Al4 O1_48 C1_48 C4_48 24(5) . . . .
Al4 O1_48 C1_48 C2_48 142(5) . . . .
O1_48 C1_48 C2_48 F3_48 74(2) . . . .
C3_48 C1_48 C2_48 F3_48 -45(2) . . . .
C4_48 C1_48 C2_48 F3_48 -166(2) . . . .
O1_48 C1_48 C2_48 F2_48 -161.7(19) . . . .
C3_48 C1_48 C2_48 F2_48 79(2) . . . .
C4_48 C1_48 C2_48 F2_48 -42(2) . . . .
O1_48 C1_48 C2_48 F1_48 -48(2) . . . .
C3_48 C1_48 C2_48 F1_48 -167.1(18) . . . .
C4_48 C1_48 C2_48 F1_48 72(2) . . . .
O1_48 C1_48 C3_48 F4_48 81(2) . . . .
C4_48 C1_48 C3_48 F4_48 -41(2) . . . .
C2_48 C1_48 C3_48 F4_48 -159.5(19) . . . .
O1_48 C1_48 C3_48 F5_48 -41(2) . . . .
C4_48 C1_48 C3_48 F5_48 -163.6(19) . . . .
C2_48 C1_48 C3_48 F5_48 78(2) . . . .
O1_48 C1_48 C3_48 F6_48 -160.6(19) . . . .
C4_48 C1_48 C3_48 F6_48 77(2) . . . .
C2_48 C1_48 C3_48 F6_48 -41(2) . . . .
O1_48 C1_48 C4_48 F7_48 -43(2) . . . .
C3_48 C1_48 C4_48 F7_48 78(2) . . . .
C2_48 C1_48 C4_48 F7_48 -162.4(19) . . . .
O1_48 C1_48 C4_48 F9_48 77(2) . . . .
C3_48 C1_48 C4_48 F9_48 -162.2(18) . . . .
C2_48 C1_48 C4_48 F9_48 -43(2) . . . .
O1_48 C1_48 C4_48 F8_48 -165(2) . . . .
C3_48 C1_48 C4_48 F8_48 -44(2) . . . .
C2_48 C1_48 C4_48 F8_48 76(2) . . . .
O1_17 Al4 O1_15 C1_15 -155.4(17) . . . .
O1_14 Al4 O1_15 C1_15 84.0(19) . . . .
O1_48 Al4 O1_15 C1_15 92(2) . . . .
O1_16 Al4 O1_15 C1_15 -32.7(19) . . . .
Al4 O1_15 C1_15 C3_15 91.9(19) . . . .
Al4 O1_15 C1_15 C4_15 -143.0(15) . . . .
Al4 O1_15 C1_15 C2_15 -24(2) . . . .
O1_15 C1_15 C2_15 F1_15 -38.9(14) . . . .
C3_15 C1_15 C2_15 F1_15 -158.4(11) . . . .
C4_15 C1_15 C2_15 F1_15 81.0(13) . . . .
O1_15 C1_15 C2_15 F2_15 -158.7(11) . . . .
C3_15 C1_15 C2_15 F2_15 81.8(13) . . . .
C4_15 C1_15 C2_15 F2_15 -38.8(14) . . . .
O1_15 C1_15 C2_15 F3_15 82.6(12) . . . .
C3_15 C1_15 C2_15 F3_15 -37.0(13) . . . .
C4_15 C1_15 C2_15 F3_15 -157.5(10) . . . .
O1_15 C1_15 C3_15 F5_15 -37.1(15) . . . .
C4_15 C1_15 C3_15 F5_15 -160.8(12) . . . .
C2_15 C1_15 C3_15 F5_15 81.8(13) . . . .
O1_15 C1_15 C3_15 F6_15 -164.9(12) . . . .
C4_15 C1_15 C3_15 F6_15 71.3(15) . . . .
C2_15 C1_15 C3_15 F6_15 -46.1(14) . . . .
O1_15 C1_15 C3_15 F4_15 81.6(13) . . . .
C4_15 C1_15 C3_15 F4_15 -42.1(14) . . . .
C2_15 C1_15 C3_15 F4_15 -159.5(10) . . . .
O1_15 C1_15 C4_15 F9_15 71.9(14) . . . .
C3_15 C1_15 C4_15 F9_15 -164.0(11) . . . .
C2_15 C1_15 C4_15 F9_15 -47.9(14) . . . .
O1_15 C1_15 C4_15 F8_15 -172.8(11) . . . .
C3_15 C1_15 C4_15 F8_15 -48.6(15) . . . .
C2_15 C1_15 C4_15 F8_15 67.4(13) . . . .
O1_15 C1_15 C4_15 F7_15 -47.0(13) . . . .
C3_15 C1_15 C4_15 F7_15 77.1(13) . . . .
C2_15 C1_15 C4_15 F7_15 -166.8(10) . . . .
O1_15 Al4 O1_16 C1_16 153.1(15) . . . .
O1_17 Al4 O1_16 C1_16 -85.7(16) . . . .
O1_14 Al4 O1_16 C1_16 35.8(18) . . . .
O1_48 Al4 O1_16 C1_16 27(2) . . . .
Al4 O1_16 C1_16 C3_16 60.7(17) . . . .
Al4 O1_16 C1_16 C2_16 -59.9(18) . . . .
Al4 O1_16 C1_16 C4_16 -179.8(12) . . . .
O1_16 C1_16 C2_16 F3_16 76.6(12) . . . .
C3_16 C1_16 C2_16 F3_16 -45.4(12) . . . .
C4_16 C1_16 C2_16 F3_16 -165.0(9) . . . .
O1_16 C1_16 C2_16 F1_16 -42.3(13) . . . .
C3_16 C1_16 C2_16 F1_16 -164.3(10) . . . .
C4_16 C1_16 C2_16 F1_16 76.1(12) . . . .
O1_16 C1_16 C2_16 F2_16 -162.1(10) . . . .
C3_16 C1_16 C2_16 F2_16 76.0(12) . . . .
C4_16 C1_16 C2_16 F2_16 -43.6(13) . . . .
O1_16 C1_16 C3_16 F5_16 -43.8(12) . . . .
C2_16 C1_16 C3_16 F5_16 77.5(11) . . . .
C4_16 C1_16 C3_16 F5_16 -162.4(9) . . . .
O1_16 C1_16 C3_16 F6_16 -164.4(9) . . . .
C2_16 C1_16 C3_16 F6_16 -43.1(12) . . . .
C4_16 C1_16 C3_16 F6_16 77.0(11) . . . .
O1_16 C1_16 C3_16 F4_16 75.3(11) . . . .
C2_16 C1_16 C3_16 F4_16 -163.4(9) . . . .
C4_16 C1_16 C3_16 F4_16 -43.3(12) . . . .
O1_16 C1_16 C4_16 F8_16 -164.3(9) . . . .
C3_16 C1_16 C4_16 F8_16 -43.6(13) . . . .
C2_16 C1_16 C4_16 F8_16 75.8(12) . . . .
O1_16 C1_16 C4_16 F7_16 -42.3(12) . . . .
C3_16 C1_16 C4_16 F7_16 78.4(12) . . . .
C2_16 C1_16 C4_16 F7_16 -162.2(9) . . . .
O1_16 C1_16 C4_16 F9_16 76.5(11) . . . .
C3_16 C1_16 C4_16 F9_16 -162.8(10) . . . .
C2_16 C1_16 C4_16 F9_16 -43.4(13) . . . .
O1_15 Al4 O1_17 C1_17 40.8(17) . . . .
O1_14 Al4 O1_17 C1_17 160.7(17) . . . .
O1_48 Al4 O1_17 C1_17 162.0(19) . . . .
O1_16 Al4 O1_17 C1_17 -78.9(17) . . . .
Al4 O1_17 C1_17 C2_17 -171.4(13) . . . .
Al4 O1_17 C1_17 C4_17 65.5(19) . . . .
Al4 O1_17 C1_17 C3_17 -52.0(19) . . . .
O1_17 C1_17 C2_17 F2_17 -161.6(11) . . . .
C4_17 C1_17 C2_17 F2_17 -39.9(14) . . . .
C3_17 C1_17 C2_17 F2_17 80.0(13) . . . .
O1_17 C1_17 C2_17 F1_17 -45.9(12) . . . .
C4_17 C1_17 C2_17 F1_17 75.7(12) . . . .
C3_17 C1_17 C2_17 F1_17 -164.4(10) . . . .
O1_17 C1_17 C2_17 F3_17 75.5(12) . . . .
C4_17 C1_17 C2_17 F3_17 -162.9(10) . . . .
C3_17 C1_17 C2_17 F3_17 -42.9(13) . . . .
O1_17 C1_17 C3_17 F5_17 -45.1(13) . . . .
C2_17 C1_17 C3_17 F5_17 72.7(13) . . . .
C4_17 C1_17 C3_17 F5_17 -164.3(10) . . . .
O1_17 C1_17 C3_17 F6_17 -162.2(10) . . . .
C2_17 C1_17 C3_17 F6_17 -44.4(13) . . . .
C4_17 C1_17 C3_17 F6_17 78.6(12) . . . .
O1_17 C1_17 C3_17 F4_17 79.8(12) . . . .
C2_17 C1_17 C3_17 F4_17 -162.5(10) . . . .
C4_17 C1_17 C3_17 F4_17 -39.4(13) . . . .
O1_17 C1_17 C4_17 F7_17 -42.7(13) . . . .
C2_17 C1_17 C4_17 F7_17 -162.9(10) . . . .
C3_17 C1_17 C4_17 F7_17 75.5(12) . . . .
O1_17 C1_17 C4_17 F8_17 -169.3(10) . . . .
C2_17 C1_17 C4_17 F8_17 70.5(13) . . . .
C3_17 C1_17 C4_17 F8_17 -51.1(13) . . . .
O1_17 C1_17 C4_17 F9_17 72.9(11) . . . .
C2_17 C1_17 C4_17 F9_17 -47.3(12) . . . .
C3_17 C1_17 C4_17 F9_17 -168.9(9) . . . .
O1_20 Al5 O1_18 C1_18 -167.6(14) . . . .
O1_21 Al5 O1_18 C1_18 -42.3(16) . . . .
O1_19 Al5 O1_18 C1_18 75.8(15) . . . .
Al5 O1_18 C1_18 C3_18 -48.9(18) . . . .
Al5 O1_18 C1_18 C2_18 -168.4(12) . . . .
Al5 O1_18 C1_18 C4_18 70.9(17) . . . .
O1_18 C1_18 C2_18 F3_18 44.2(13) . . . .
C3_18 C1_18 C2_18 F3_18 -76.5(12) . . . .
C4_18 C1_18 C2_18 F3_18 165.6(10) . . . .
O1_18 C1_18 C2_18 F2_18 166.2(10) . . . .
C3_18 C1_18 C2_18 F2_18 45.4(13) . . . .
C4_18 C1_18 C2_18 F2_18 -72.4(12) . . . .
O1_18 C1_18 C2_18 F1_18 -75.8(11) . . . .
C3_18 C1_18 C2_18 F1_18 163.4(9) . . . .
C4_18 C1_18 C2_18 F1_18 45.5(12) . . . .
O1_18 C1_18 C3_18 F4_18 42.7(12) . . . .
C2_18 C1_18 C3_18 F4_18 161.9(10) . . . .
C4_18 C1_18 C3_18 F4_18 -79.0(11) . . . .
O1_18 C1_18 C3_18 F6_18 162.7(10) . . . .
C2_18 C1_18 C3_18 F6_18 -78.2(12) . . . .
C4_18 C1_18 C3_18 F6_18 41.0(13) . . . .
O1_18 C1_18 C3_18 F5_18 -74.4(11) . . . .
C2_18 C1_18 C3_18 F5_18 44.7(12) . . . .
C4_18 C1_18 C3_18 F5_18 163.8(9) . . . .
O1_18 C1_18 C4_18 F9_18 44.7(13) . . . .
C3_18 C1_18 C4_18 F9_18 166.4(10) . . . .
C2_18 C1_18 C4_18 F9_18 -75.0(12) . . . .
O1_18 C1_18 C4_18 F8_18 165.6(10) . . . .
C3_18 C1_18 C4_18 F8_18 -72.7(12) . . . .
C2_18 C1_18 C4_18 F8_18 45.9(13) . . . .
O1_18 C1_18 C4_18 F7_18 -73.7(12) . . . .
C3_18 C1_18 C4_18 F7_18 48.0(12) . . . .
C2_18 C1_18 C4_18 F7_18 166.6(9) . . . .
O1_20 Al5 O1_19 C1_19 -27.9(14) . . . .
O1_18 Al5 O1_19 C1_19 89.4(14) . . . .
O1_21 Al5 O1_19 C1_19 -151.2(13) . . . .
Al5 O1_19 C1_19 C3_19 47.0(16) . . . .
Al5 O1_19 C1_19 C4_19 166.3(11) . . . .
Al5 O1_19 C1_19 C2_19 -75.3(15) . . . .
O1_19 C1_19 C2_19 F2_19 167.7(8) . . . .
C3_19 C1_19 C2_19 F2_19 43.3(11) . . . .
C4_19 C1_19 C2_19 F2_19 -74.9(11) . . . .
O1_19 C1_19 C2_19 F3_19 44.9(11) . . . .
C3_19 C1_19 C2_19 F3_19 -79.5(10) . . . .
C4_19 C1_19 C2_19 F3_19 162.3(8) . . . .
O1_19 C1_19 C2_19 F1_19 -71.7(11) . . . .
C3_19 C1_19 C2_19 F1_19 163.9(8) . . . .
C4_19 C1_19 C2_19 F1_19 45.7(11) . . . .
O1_19 C1_19 C3_19 F4_19 40.1(12) . . . .
C4_19 C1_19 C3_19 F4_19 -78.3(11) . . . .
C2_19 C1_19 C3_19 F4_19 163.5(8) . . . .
O1_19 C1_19 C3_19 F5_19 -79.4(10) . . . .
C4_19 C1_19 C3_19 F5_19 162.2(8) . . . .
C2_19 C1_19 C3_19 F5_19 44.0(11) . . . .
O1_19 C1_19 C3_19 F6_19 161.6(8) . . . .
C4_19 C1_19 C3_19 F6_19 43.2(11) . . . .
C2_19 C1_19 C3_19 F6_19 -74.9(10) . . . .
O1_19 C1_19 C4_19 F9_19 39.2(11) . . . .
C3_19 C1_19 C4_19 F9_19 161.0(8) . . . .
C2_19 C1_19 C4_19 F9_19 -80.7(10) . . . .
O1_19 C1_19 C4_19 F7_19 -81.2(10) . . . .
C3_19 C1_19 C4_19 F7_19 40.6(11) . . . .
C2_19 C1_19 C4_19 F7_19 158.9(8) . . . .
O1_19 C1_19 C4_19 F8_19 159.3(8) . . . .
C3_19 C1_19 C4_19 F8_19 -78.8(10) . . . .
C2_19 C1_19 C4_19 F8_19 39.4(11) . . . .
O1_18 Al5 O1_20 C1_20 55.5(14) . . . .
O1_21 Al5 O1_20 C1_20 -66.4(14) . . . .
O1_19 Al5 O1_20 C1_20 175.3(12) . . . .
Al5 O1_20 C1_20 C3_20 -135.5(12) . . . .
Al5 O1_20 C1_20 C2_20 -14.4(17) . . . .
Al5 O1_20 C1_20 C4_20 106.1(13) . . . .
O1_20 C1_20 C2_20 F1_20 43.8(11) . . . .
C3_20 C1_20 C2_20 F1_20 162.1(9) . . . .
C4_20 C1_20 C2_20 F1_20 -74.1(11) . . . .
O1_20 C1_20 C2_20 F3_20 -75.9(10) . . . .
C3_20 C1_20 C2_20 F3_20 42.4(12) . . . .
C4_20 C1_20 C2_20 F3_20 166.2(9) . . . .
O1_20 C1_20 C2_20 F2_20 165.3(9) . . . .
C3_20 C1_20 C2_20 F2_20 -76.4(11) . . . .
C4_20 C1_20 C2_20 F2_20 47.4(12) . . . .
O1_20 C1_20 C3_20 F5_20 44.4(11) . . . .
C2_20 C1_20 C3_20 F5_20 -75.5(11) . . . .
C4_20 C1_20 C3_20 F5_20 160.4(9) . . . .
O1_20 C1_20 C3_20 F6_20 165.4(8) . . . .
C2_20 C1_20 C3_20 F6_20 45.5(11) . . . .
C4_20 C1_20 C3_20 F6_20 -78.6(11) . . . .
O1_20 C1_20 C3_20 F4_20 -75.4(10) . . . .
C2_20 C1_20 C3_20 F4_20 164.6(9) . . . .
C4_20 C1_20 C3_20 F4_20 40.6(12) . . . .
O1_20 C1_20 C4_20 F9_20 -79.1(11) . . . .
C3_20 C1_20 C4_20 F9_20 164.9(9) . . . .
C2_20 C1_20 C4_20 F9_20 40.6(12) . . . .
O1_20 C1_20 C4_20 F7_20 43.0(11) . . . .
C3_20 C1_20 C4_20 F7_20 -73.0(11) . . . .
C2_20 C1_20 C4_20 F7_20 162.6(9) . . . .
O1_20 C1_20 C4_20 F8_20 162.8(9) . . . .
C3_20 C1_20 C4_20 F8_20 46.8(12) . . . .
C2_20 C1_20 C4_20 F8_20 -77.6(11) . . . .
O1_20 Al5 O1_21 C1_21 -85.5(16) . . . .
O1_18 Al5 O1_21 C1_21 153.4(15) . . . .
O1_19 Al5 O1_21 C1_21 32.5(17) . . . .
Al5 O1_21 C1_21 C3_21 144.8(14) . . . .
Al5 O1_21 C1_21 C2_21 23(2) . . . .
Al5 O1_21 C1_21 C4_21 -96.7(16) . . . .
O1_21 C1_21 C2_21 F3_21 38.7(13) . . . .
C3_21 C1_21 C2_21 F3_21 -81.7(12) . . . .
C4_21 C1_21 C2_21 F3_21 158.3(10) . . . .
O1_21 C1_21 C2_21 F2_21 161.3(10) . . . .
C3_21 C1_21 C2_21 F2_21 41.0(13) . . . .
C4_21 C1_21 C2_21 F2_21 -79.1(12) . . . .
O1_21 C1_21 C2_21 F1_21 -80.4(11) . . . .
C3_21 C1_21 C2_21 F1_21 159.3(9) . . . .
C4_21 C1_21 C2_21 F1_21 39.3(12) . . . .
O1_21 C1_21 C3_21 F4_21 41.4(13) . . . .
C2_21 C1_21 C3_21 F4_21 163.0(10) . . . .
C4_21 C1_21 C3_21 F4_21 -76.9(13) . . . .
O1_21 C1_21 C3_21 F6_21 165.9(10) . . . .
C2_21 C1_21 C3_21 F6_21 -72.6(13) . . . .
C4_21 C1_21 C3_21 F6_21 47.6(14) . . . .
O1_21 C1_21 C3_21 F5_21 -75.3(12) . . . .
C2_21 C1_21 C3_21 F5_21 46.3(13) . . . .
C4_21 C1_21 C3_21 F5_21 166.5(10) . . . .
O1_21 C1_21 C4_21 F9_21 42.9(13) . . . .
C3_21 C1_21 C4_21 F9_21 161.0(10) . . . .
C2_21 C1_21 C4_21 F9_21 -77.9(12) . . . .
O1_21 C1_21 C4_21 F8_21 166.1(9) . . . .
C3_21 C1_21 C4_21 F8_21 -75.8(12) . . . .
C2_21 C1_21 C4_21 F8_21 45.3(12) . . . .
O1_21 C1_21 C4_21 F7_21 -74.4(12) . . . .
C3_21 C1_21 C4_21 F7_21 43.8(13) . . . .
C2_21 C1_21 C4_21 F7_21 164.8(10) . . . .
O1_27 Al6 O1_26 C1_26 160.9(14) . . . .
O1_28 Al6 O1_26 C1_26 41.3(16) . . . .
O1_29 Al6 O1_26 C1_26 -81.0(15) . . . .
Al6 O1_26 C1_26 C4_26 -169.5(12) . . . .
Al6 O1_26 C1_26 C3_26 -50.1(18) . . . .
Al6 O1_26 C1_26 C2_26 70.4(17) . . . .
O1_26 C1_26 C2_26 F3_26 -164.7(10) . . . .
C4_26 C1_26 C2_26 F3_26 75.7(12) . . . .
C3_26 C1_26 C2_26 F3_26 -43.8(13) . . . .
O1_26 C1_26 C2_26 F2_26 -45.7(13) . . . .
C4_26 C1_26 C2_26 F2_26 -165.2(9) . . . .
C3_26 C1_26 C2_26 F2_26 75.2(11) . . . .
O1_26 C1_26 C2_26 F1_26 74.6(11) . . . .
C4_26 C1_26 C2_26 F1_26 -44.9(12) . . . .
C3_26 C1_26 C2_26 F1_26 -164.4(9) . . . .
O1_26 C1_26 C3_26 F5_26 -42.5(11) . . . .
C4_26 C1_26 C3_26 F5_26 76.8(10) . . . .
C2_26 C1_26 C3_26 F5_26 -163.3(9) . . . .
O1_26 C1_26 C3_26 F4_26 -162.1(9) . . . .
C4_26 C1_26 C3_26 F4_26 -42.8(12) . . . .
C2_26 C1_26 C3_26 F4_26 77.1(11) . . . .
O1_26 C1_26 C3_26 F6_26 76.6(11) . . . .
C4_26 C1_26 C3_26 F6_26 -164.1(8) . . . .
C2_26 C1_26 C3_26 F6_26 -44.2(11) . . . .
O1_26 C1_26 C4_26 F8_26 -161.3(9) . . . .
C3_26 C1_26 C4_26 F8_26 78.6(11) . . . .
C2_26 C1_26 C4_26 F8_26 -41.1(12) . . . .
O1_26 C1_26 C4_26 F9_26 74.9(11) . . . .
C3_26 C1_26 C4_26 F9_26 -45.3(11) . . . .
C2_26 C1_26 C4_26 F9_26 -165.0(9) . . . .
O1_26 C1_26 C4_26 F7_26 -43.2(11) . . . .
C3_26 C1_26 C4_26 F7_26 -163.3(9) . . . .
C2_26 C1_26 C4_26 F7_26 77.0(11) . . . .
O1_26 Al6 O1_27 C1_27 -36.0(17) . . . .
O1_28 Al6 O1_27 C1_27 81.3(16) . . . .
O1_29 Al6 O1_27 C1_27 -157.8(15) . . . .
Al6 O1_27 C1_27 C3_27 -27(2) . . . .
Al6 O1_27 C1_27 C4_27 -146.4(13) . . . .
Al6 O1_27 C1_27 C2_27 94.2(16) . . . .
O1_27 C1_27 C2_27 F2_27 -46.6(11) . . . .
C3_27 C1_27 C2_27 F2_27 76.6(10) . . . .
C4_27 C1_27 C2_27 F2_27 -165.2(8) . . . .
O1_27 C1_27 C2_27 F1_27 71.6(11) . . . .
C3_27 C1_27 C2_27 F1_27 -165.2(8) . . . .
C4_27 C1_27 C2_27 F1_27 -46.9(11) . . . .
O1_27 C1_27 C2_27 F3_27 -167.5(9) . . . .
C3_27 C1_27 C2_27 F3_27 -44.3(11) . . . .
C4_27 C1_27 C2_27 F3_27 74.0(10) . . . .
O1_27 C1_27 C3_27 F5_27 78.8(11) . . . .
C4_27 C1_27 C3_27 F5_27 -162.3(8) . . . .
C2_27 C1_27 C3_27 F5_27 -43.8(11) . . . .
O1_27 C1_27 C3_27 F4_27 -40.6(12) . . . .
C4_27 C1_27 C3_27 F4_27 78.3(10) . . . .
C2_27 C1_27 C3_27 F4_27 -163.2(8) . . . .
O1_27 C1_27 C3_27 F6_27 -159.1(9) . . . .
C4_27 C1_27 C3_27 F6_27 -40.2(11) . . . .
C2_27 C1_27 C3_27 F6_27 78.3(10) . . . .
O1_27 C1_27 C4_27 F8_27 77.9(10) . . . .
C3_27 C1_27 C4_27 F8_27 -43.7(11) . . . .
C2_27 C1_27 C4_27 F8_27 -161.6(8) . . . .
O1_27 C1_27 C4_27 F9_27 -159.8(9) . . . .
C3_27 C1_27 C4_27 F9_27 78.6(10) . . . .
C2_27 C1_27 C4_27 F9_27 -39.3(11) . . . .
O1_27 C1_27 C4_27 F7_27 -41.8(11) . . . .
C3_27 C1_27 C4_27 F7_27 -163.3(8) . . . .
C2_27 C1_27 C4_27 F7_27 78.8(10) . . . .
O1_26 Al6 O1_28 C1_28 -164.6(12) . . . .
O1_27 Al6 O1_28 C1_28 78.8(14) . . . .
O1_29 Al6 O1_28 C1_28 -40.4(14) . . . .
Al6 O1_28 C1_28 C3_28 65.3(16) . . . .
Al6 O1_28 C1_28 C2_28 -57.5(16) . . . .
Al6 O1_28 C1_28 C4_28 -175.5(10) . . . .
O1_28 C1_28 C2_28 F2_28 46.7(11) . . . .
C3_28 C1_28 C2_28 F2_28 -77.2(10) . . . .
C4_28 C1_28 C2_28 F2_28 164.2(9) . . . .
O1_28 C1_28 C2_28 F3_28 166.3(9) . . . .
C3_28 C1_28 C2_28 F3_28 42.4(11) . . . .
C4_28 C1_28 C2_28 F3_28 -76.1(11) . . . .
O1_28 C1_28 C2_28 F1_28 -73.7(11) . . . .
C3_28 C1_28 C2_28 F1_28 162.4(9) . . . .
C4_28 C1_28 C2_28 F1_28 43.9(11) . . . .
O1_28 C1_28 C3_28 F4_28 -78.8(11) . . . .
C2_28 C1_28 C3_28 F4_28 45.4(11) . . . .
C4_28 C1_28 C3_28 F4_28 163.2(9) . . . .
O1_28 C1_28 C3_28 F6_28 39.6(12) . . . .
C2_28 C1_28 C3_28 F6_28 163.9(9) . . . .
C4_28 C1_28 C3_28 F6_28 -78.3(11) . . . .
O1_28 C1_28 C3_28 F5_28 159.8(10) . . . .
C2_28 C1_28 C3_28 F5_28 -76.0(11) . . . .
C4_28 C1_28 C3_28 F5_28 41.8(12) . . . .
O1_28 C1_28 C4_28 F7_28 164.3(9) . . . .
C3_28 C1_28 C4_28 F7_28 -75.1(11) . . . .
C2_28 C1_28 C4_28 F7_28 43.6(11) . . . .
O1_28 C1_28 C4_28 F9_28 44.2(11) . . . .
C3_28 C1_28 C4_28 F9_28 164.9(9) . . . .
C2_28 C1_28 C4_28 F9_28 -76.4(10) . . . .
O1_28 C1_28 C4_28 F8_28 -74.7(11) . . . .
C3_28 C1_28 C4_28 F8_28 45.9(11) . . . .
C2_28 C1_28 C4_28 F8_28 164.7(9) . . . .
O1_26 Al6 O1_29 C1_29 -84.8(15) . . . .
O1_27 Al6 O1_29 C1_29 32.8(15) . . . .
O1_28 Al6 O1_29 C1_29 154.3(14) . . . .
Al6 O1_29 C1_29 C2_29 59.6(17) . . . .
Al6 O1_29 C1_29 C3_29 179.4(11) . . . .
Al6 O1_29 C1_29 C4_29 -60.8(17) . . . .
O1_29 C1_29 C2_29 F1_29 -43.3(13) . . . .
C3_29 C1_29 C2_29 F1_29 -161.8(10) . . . .
C4_29 C1_29 C2_29 F1_29 77.3(11) . . . .
O1_29 C1_29 C2_29 F2_29 76.7(11) . . . .
C3_29 C1_29 C2_29 F2_29 -41.8(12) . . . .
C4_29 C1_29 C2_29 F2_29 -162.7(9) . . . .
O1_29 C1_29 C2_29 F3_29 -162.9(9) . . . .
C3_29 C1_29 C2_29 F3_29 78.6(11) . . . .
C4_29 C1_29 C2_29 F3_29 -42.3(12) . . . .
O1_29 C1_29 C3_29 F4_29 77.2(11) . . . .
C2_29 C1_29 C3_29 F4_29 -163.7(9) . . . .
C4_29 C1_29 C3_29 F4_29 -42.8(12) . . . .
O1_29 C1_29 C3_29 F6_29 -161.6(9) . . . .
C2_29 C1_29 C3_29 F6_29 -42.5(12) . . . .
C4_29 C1_29 C3_29 F6_29 78.4(11) . . . .
O1_29 C1_29 C3_29 F5_29 -44.8(11) . . . .
C2_29 C1_29 C3_29 F5_29 74.3(11) . . . .
C4_29 C1_29 C3_29 F5_29 -164.8(9) . . . .
O1_29 C1_29 C4_29 F8_29 -38.5(12) . . . .
C2_29 C1_29 C4_29 F8_29 -158.4(9) . . . .
C3_29 C1_29 C4_29 F8_29 80.4(11) . . . .
O1_29 C1_29 C4_29 F7_29 -157.7(10) . . . .
C2_29 C1_29 C4_29 F7_29 82.4(11) . . . .
C3_29 C1_29 C4_29 F7_29 -38.8(12) . . . .
O1_29 C1_29 C4_29 F9_29 81.6(11) . . . .
C2_29 C1_29 C4_29 F9_29 -38.4(11) . . . .
C3_29 C1_29 C4_29 F9_29 -159.5(9) . . . .
O1_33 Al7 O1_30 C1_30 -35.7(15) . . . .
O1_31 Al7 O1_30 C1_30 -160.3(13) . . . .
O1_32 Al7 O1_30 C1_30 81.0(14) . . . .
Al7 O1_30 C1_30 C4_30 -151.9(11) . . . .
Al7 O1_30 C1_30 C2_30 -31.4(17) . . . .
Al7 O1_30 C1_30 C3_30 90.1(15) . . . .
O1_30 C1_30 C2_30 F1_30 -39.9(12) . . . .
C4_30 C1_30 C2_30 F1_30 78.4(11) . . . .
C3_30 C1_30 C2_30 F1_30 -159.9(9) . . . .
O1_30 C1_30 C2_30 F3_30 -160.5(9) . . . .
C4_30 C1_30 C2_30 F3_30 -42.2(12) . . . .
C3_30 C1_30 C2_30 F3_30 79.5(11) . . . .
O1_30 C1_30 C2_30 F2_30 82.0(11) . . . .
C4_30 C1_30 C2_30 F2_30 -159.7(9) . . . .
C3_30 C1_30 C2_30 F2_30 -38.0(12) . . . .
O1_30 C1_30 C3_30 F4_30 -46.7(12) . . . .
C4_30 C1_30 C3_30 F4_30 -162.7(10) . . . .
C2_30 C1_30 C3_30 F4_30 75.4(12) . . . .
O1_30 C1_30 C3_30 F5_30 -167.6(9) . . . .
C4_30 C1_30 C3_30 F5_30 76.4(12) . . . .
C2_30 C1_30 C3_30 F5_30 -45.6(12) . . . .
O1_30 C1_30 C3_30 F6_30 71.9(11) . . . .
C4_30 C1_30 C3_30 F6_30 -44.1(12) . . . .
C2_30 C1_30 C3_30 F6_30 -166.0(9) . . . .
O1_30 C1_30 C4_30 F8_30 -43.6(12) . . . .
C2_30 C1_30 C4_30 F8_30 -164.7(9) . . . .
C3_30 C1_30 C4_30 F8_30 73.2(11) . . . .
O1_30 C1_30 C4_30 F7_30 -164.3(9) . . . .
C2_30 C1_30 C4_30 F7_30 74.6(11) . . . .
C3_30 C1_30 C4_30 F7_30 -47.5(12) . . . .
O1_30 C1_30 C4_30 F9_30 76.6(11) . . . .
C2_30 C1_30 C4_30 F9_30 -44.5(11) . . . .
C3_30 C1_30 C4_30 F9_30 -166.6(9) . . . .
O1_30 Al7 O1_31 C1_31 37.2(16) . . . .
O1_33 Al7 O1_31 C1_31 -83.4(15) . . . .
O1_32 Al7 O1_31 C1_31 159.7(14) . . . .
Al7 O1_31 C1_31 C3_31 -59.4(17) . . . .
Al7 O1_31 C1_31 C4_31 -179.8(11) . . . .
Al7 O1_31 C1_31 C2_31 62.8(17) . . . .
O1_31 C1_31 C2_31 F2_31 -44.9(12) . . . .
C3_31 C1_31 C2_31 F2_31 78.4(11) . . . .
C4_31 C1_31 C2_31 F2_31 -163.1(9) . . . .
O1_31 C1_31 C2_31 F3_31 -166.1(10) . . . .
C3_31 C1_31 C2_31 F3_31 -42.8(12) . . . .
C4_31 C1_31 C2_31 F3_31 75.7(12) . . . .
O1_31 C1_31 C2_31 F1_31 73.3(11) . . . .
C3_31 C1_31 C2_31 F1_31 -163.3(9) . . . .
C4_31 C1_31 C2_31 F1_31 -44.8(12) . . . .
O1_31 C1_31 C3_31 F5_31 79.3(12) . . . .
C4_31 C1_31 C3_31 F5_31 -160.2(9) . . . .
C2_31 C1_31 C3_31 F5_31 -42.3(12) . . . .
O1_31 C1_31 C3_31 F4_31 -40.2(12) . . . .
C4_31 C1_31 C3_31 F4_31 80.3(11) . . . .
C2_31 C1_31 C3_31 F4_31 -161.8(9) . . . .
O1_31 C1_31 C3_31 F6_31 -160.2(10) . . . .
C4_31 C1_31 C3_31 F6_31 -39.8(13) . . . .
C2_31 C1_31 C3_31 F6_31 78.1(12) . . . .
O1_31 C1_31 C4_31 F7_31 -162.1(9) . . . .
C3_31 C1_31 C4_31 F7_31 75.5(12) . . . .
C2_31 C1_31 C4_31 F7_31 -43.9(12) . . . .
O1_31 C1_31 C4_31 F8_31 74.8(11) . . . .
C3_31 C1_31 C4_31 F8_31 -47.6(12) . . . .
C2_31 C1_31 C4_31 F8_31 -167.0(9) . . . .
O1_31 C1_31 C4_31 F9_31 -42.2(12) . . . .
C3_31 C1_31 C4_31 F9_31 -164.6(9) . . . .
C2_31 C1_31 C4_31 F9_31 76.0(11) . . . .
O1_30 Al7 O1_32 C1_32 80.9(13) . . . .
O1_33 Al7 O1_32 C1_32 -162.0(12) . . . .
O1_31 Al7 O1_32 C1_32 -40.2(14) . . . .
Al7 O1_32 C1_32 C4_32 -156.2(10) . . . .
Al7 O1_32 C1_32 C2_32 -34.5(16) . . . .
Al7 O1_32 C1_32 C3_32 83.9(14) . . . .
O1_32 C1_32 C2_32 F1B_32 -33.0(14) . . . .
C4_32 C1_32 C2_32 F1B_32 87.6(13) . . . .
C3_32 C1_32 C2_32 F1B_32 -152.5(12) . . . .
O1_32 C1_32 C2_32 F3_32 166.7(12) . . . .
C4_32 C1_32 C2_32 F3_32 -72.7(14) . . . .
C3_32 C1_32 C2_32 F3_32 47.2(14) . . . .
O1_32 C1_32 C2_32 F3B_32 -162.7(10) . . . .
C4_32 C1_32 C2_32 F3B_32 -42.1(12) . . . .
C3_32 C1_32 C2_32 F3B_32 77.8(11) . . . .
O1_32 C1_32 C2_32 F2_32 34.5(13) . . . .
C4_32 C1_32 C2_32 F2_32 155.1(11) . . . .
C3_32 C1_32 C2_32 F2_32 -85.0(12) . . . .
O1_32 C1_32 C2_32 F2B_32 88.7(10) . . . .
C4_32 C1_32 C2_32 F2B_32 -150.7(9) . . . .
C3_32 C1_32 C2_32 F2B_32 -30.8(10) . . . .
O1_32 C1_32 C2_32 F1_32 -73.7(12) . . . .
C4_32 C1_32 C2_32 F1_32 46.9(12) . . . .
C3_32 C1_32 C2_32 F1_32 166.8(10) . . . .
O1_32 C1_32 C3_32 F4B_32 -24.9(14) . . . .
C4_32 C1_32 C3_32 F4B_32 -143.7(12) . . . .
C2_32 C1_32 C3_32 F4B_32 96.3(13) . . . .
O1_32 C1_32 C3_32 F6_32 29.5(16) . . . .
C4_32 C1_32 C3_32 F6_32 -89.2(15) . . . .
C2_32 C1_32 C3_32 F6_32 150.8(14) . . . .
O1_32 C1_32 C3_32 F6B_32 -178.8(14) . . . .
C4_32 C1_32 C3_32 F6B_32 62.4(15) . . . .
C2_32 C1_32 C3_32 F6B_32 -57.6(15) . . . .
O1_32 C1_32 C3_32 F5_32 169.4(14) . . . .
C4_32 C1_32 C3_32 F5_32 50.6(15) . . . .
C2_32 C1_32 C3_32 F5_32 -69.4(15) . . . .
O1_32 C1_32 C3_32 F4_32 -83.2(11) . . . .
C4_32 C1_32 C3_32 F4_32 158.0(10) . . . .
C2_32 C1_32 C3_32 F4_32 38.0(11) . . . .
O1_32 C1_32 C3_32 F5B_32 78.0(9) . . . .
C4_32 C1_32 C3_32 F5B_32 -40.8(9) . . . .
C2_32 C1_32 C3_32 F5B_32 -160.8(8) . . . .
O1_32 C1_32 C4_32 F9B_32 36.1(16) . . . .
C2_32 C1_32 C4_32 F9B_32 -86.6(15) . . . .
C3_32 C1_32 C4_32 F9B_32 155.3(14) . . . .
O1_32 C1_32 C4_32 F7_32 -167.7(11) . . . .
C2_32 C1_32 C4_32 F7_32 69.6(13) . . . .
C3_32 C1_32 C4_32 F7_32 -48.5(13) . . . .
O1_32 C1_32 C4_32 F8B_32 169.2(13) . . . .
C2_32 C1_32 C4_32 F8B_32 46.6(14) . . . .
C3_32 C1_32 C4_32 F8B_32 -71.5(14) . . . .
O1_32 C1_32 C4_32 F8_32 -34.1(13) . . . .
C2_32 C1_32 C4_32 F8_32 -156.8(10) . . . .
C3_32 C1_32 C4_32 F8_32 85.1(11) . . . .
O1_32 C1_32 C4_32 F9_32 74.7(11) . . . .
C2_32 C1_32 C4_32 F9_32 -47.9(11) . . . .
C3_32 C1_32 C4_32 F9_32 -166.0(9) . . . .
O1_32 C1_32 C4_32 F7B_32 -83.9(11) . . . .
C2_32 C1_32 C4_32 F7B_32 153.5(10) . . . .
C3_32 C1_32 C4_32 F7B_32 35.4(11) . . . .
O1_30 Al7 O1_33 C1_33 154.7(12) . . . .
O1_31 Al7 O1_33 C1_33 -82.8(13) . . . .
O1_32 Al7 O1_33 C1_33 34.0(13) . . . .
Al7 O1_33 C1_33 C2_33 64.3(15) . . . .
Al7 O1_33 C1_33 C4_33 -174.8(10) . . . .
Al7 O1_33 C1_33 C3_33 -55.5(15) . . . .
O1_33 C1_33 C2_33 F1_33 -165.5(9) . . . .
C4_33 C1_33 C2_33 F1_33 75.5(11) . . . .
C3_33 C1_33 C2_33 F1_33 -43.9(11) . . . .
O1_33 C1_33 C2_33 F3_33 -43.6(12) . . . .
C4_33 C1_33 C2_33 F3_33 -162.6(9) . . . .
C3_33 C1_33 C2_33 F3_33 78.0(10) . . . .
O1_33 C1_33 C2_33 F2_33 73.3(11) . . . .
C4_33 C1_33 C2_33 F2_33 -45.7(11) . . . .
C3_33 C1_33 C2_33 F2_33 -165.1(8) . . . .
O1_33 C1_33 C3_33 F4_33 79.6(10) . . . .
C2_33 C1_33 C3_33 F4_33 -41.6(11) . . . .
C4_33 C1_33 C3_33 F4_33 -162.0(8) . . . .
O1_33 C1_33 C3_33 F6_33 -39.4(11) . . . .
C2_33 C1_33 C3_33 F6_33 -160.6(8) . . . .
C4_33 C1_33 C3_33 F6_33 79.0(10) . . . .
O1_33 C1_33 C3_33 F5_33 -158.5(8) . . . .
C2_33 C1_33 C3_33 F5_33 80.2(10) . . . .
C4_33 C1_33 C3_33 F5_33 -40.1(11) . . . .
O1_33 C1_33 C4_33 F7_33 -167.8(9) . . . .
C2_33 C1_33 C4_33 F7_33 -46.9(12) . . . .
C3_33 C1_33 C4_33 F7_33 71.7(11) . . . .
O1_33 C1_33 C4_33 F8_33 73.3(11) . . . .
C2_33 C1_33 C4_33 F8_33 -165.9(9) . . . .
C3_33 C1_33 C4_33 F8_33 -47.3(12) . . . .
O1_33 C1_33 C4_33 F9_33 -47.1(11) . . . .
C2_33 C1_33 C4_33 F9_33 73.7(11) . . . .
C3_33 C1_33 C4_33 F9_33 -167.7(9) . . . .
O1_35 Al8 O1_34 C1_34 -147.3(15) . . . .
O1_36 Al8 O1_34 C1_34 -21.1(17) . . . .
O1_37 Al8 O1_34 C1_34 96.1(16) . . . .
Al8 O1_34 C1_34 C2_34 -163.0(13) . . . .
Al8 O1_34 C1_34 C4_34 -39.8(19) . . . .
Al8 O1_34 C1_34 C3_34 78.6(17) . . . .
O1_34 C1_34 C2_34 F1_34 -39.0(12) . . . .
C4_34 C1_34 C2_34 F1_34 -161.9(9) . . . .
C3_34 C1_34 C2_34 F1_34 80.3(11) . . . .
O1_34 C1_34 C2_34 F2_34 -161.4(9) . . . .
C4_34 C1_34 C2_34 F2_34 75.7(12) . . . .
C3_34 C1_34 C2_34 F2_34 -42.1(12) . . . .
O1_34 C1_34 C2_34 F3_34 78.5(10) . . . .
C4_34 C1_34 C2_34 F3_34 -44.3(11) . . . .
C3_34 C1_34 C2_34 F3_34 -162.1(8) . . . .
O1_34 C1_34 C3_34 F4_34 -42.2(12) . . . .
C2_34 C1_34 C3_34 F4_34 -160.6(9) . . . .
C4_34 C1_34 C3_34 F4_34 78.7(10) . . . .
O1_34 C1_34 C3_34 F6_34 -162.1(9) . . . .
C2_34 C1_34 C3_34 F6_34 79.4(11) . . . .
C4_34 C1_34 C3_34 F6_34 -41.2(11) . . . .
O1_34 C1_34 C3_34 F5_34 77.2(11) . . . .
C2_34 C1_34 C3_34 F5_34 -41.3(11) . . . .
C4_34 C1_34 C3_34 F5_34 -161.9(9) . . . .
O1_34 C1_34 C4_34 F7_34 -43.7(12) . . . .
C2_34 C1_34 C4_34 F7_34 77.6(11) . . . .
C3_34 C1_34 C4_34 F7_34 -163.8(9) . . . .
O1_34 C1_34 C4_34 F9_34 80.5(11) . . . .
C2_34 C1_34 C4_34 F9_34 -158.2(9) . . . .
C3_34 C1_34 C4_34 F9_34 -39.6(11) . . . .
O1_34 C1_34 C4_34 F8_34 -158.3(10) . . . .
C2_34 C1_34 C4_34 F8_34 -37.0(12) . . . .
C3_34 C1_34 C4_34 F8_34 81.6(11) . . . .
O1_36 Al8 O1_35 C1_35 -77.8(14) . . . .
O1_34 Al8 O1_35 C1_35 44.5(15) . . . .
O1_37 Al8 O1_35 C1_35 164.7(13) . . . .
Al8 O1_35 C1_35 C4_35 -71.4(16) . . . .
Al8 O1_35 C1_35 C2_35 168.8(11) . . . .
Al8 O1_35 C1_35 C3_35 49.2(16) . . . .
O1_35 C1_35 C2_35 F2_35 -43.8(11) . . . .
C4_35 C1_35 C2_35 F2_35 -163.1(8) . . . .
C3_35 C1_35 C2_35 F2_35 75.6(11) . . . .
O1_35 C1_35 C2_35 F1_35 76.1(10) . . . .
C4_35 C1_35 C2_35 F1_35 -43.3(11) . . . .
C3_35 C1_35 C2_35 F1_35 -164.6(8) . . . .
O1_35 C1_35 C2_35 F3_35 -164.6(9) . . . .
C4_35 C1_35 C2_35 F3_35 76.1(10) . . . .
C3_35 C1_35 C2_35 F3_35 -45.2(11) . . . .
O1_35 C1_35 C3_35 F6_35 -43.8(12) . . . .
C4_35 C1_35 C3_35 F6_35 76.9(10) . . . .
C2_35 C1_35 C3_35 F6_35 -161.4(9) . . . .
O1_35 C1_35 C3_35 F5_35 -164.7(9) . . . .
C4_35 C1_35 C3_35 F5_35 -44.0(11) . . . .
C2_35 C1_35 C3_35 F5_35 77.7(11) . . . .
O1_35 C1_35 C3_35 F4_35 75.6(10) . . . .
C4_35 C1_35 C3_35 F4_35 -163.7(8) . . . .
C2_35 C1_35 C3_35 F4_35 -42.0(11) . . . .
O1_35 C1_35 C4_35 F7_35 -42.6(11) . . . .
C2_35 C1_35 C4_35 F7_35 75.0(11) . . . .
C3_35 C1_35 C4_35 F7_35 -163.4(8) . . . .
O1_35 C1_35 C4_35 F9_35 77.5(10) . . . .
C2_35 C1_35 C4_35 F9_35 -164.9(8) . . . .
C3_35 C1_35 C4_35 F9_35 -43.3(10) . . . .
O1_35 C1_35 C4_35 F8_35 -163.7(9) . . . .
C2_35 C1_35 C4_35 F8_35 -46.1(11) . . . .
C3_35 C1_35 C4_35 F8_35 75.5(11) . . . .
O1_35 Al8 O1_36 C1_36 -76.8(16) . . . .
O1_34 Al8 O1_36 C1_36 161.2(15) . . . .
O1_37 Al8 O1_36 C1_36 40.6(17) . . . .
Al8 O1_36 C1_36 C3_36 8(2) . . . .
Al8 O1_36 C1_36 C2_36 -111.6(15) . . . .
Al8 O1_36 C1_36 C4_36 129.4(14) . . . .
O1_36 C1_36 C2_36 F2_36 45.6(12) . . . .
C3_36 C1_36 C2_36 F2_36 -76.1(11) . . . .
C4_36 C1_36 C2_36 F2_36 164.4(9) . . . .
O1_36 C1_36 C2_36 F3_36 166.4(9) . . . .
C3_36 C1_36 C2_36 F3_36 44.7(11) . . . .
C4_36 C1_36 C2_36 F3_36 -74.8(11) . . . .
O1_36 C1_36 C2_36 F1_36 -73.4(11) . . . .
C3_36 C1_36 C2_36 F1_36 164.9(9) . . . .
C4_36 C1_36 C2_36 F1_36 45.4(11) . . . .
O1_36 C1_36 C3_36 F6_36 41.9(12) . . . .
C2_36 C1_36 C3_36 F6_36 161.9(9) . . . .
C4_36 C1_36 C3_36 F6_36 -79.0(10) . . . .
O1_36 C1_36 C3_36 F5_36 161.4(10) . . . .
C2_36 C1_36 C3_36 F5_36 -78.6(11) . . . .
C4_36 C1_36 C3_36 F5_36 40.6(12) . . . .
O1_36 C1_36 C3_36 F4_36 -78.3(11) . . . .
C2_36 C1_36 C3_36 F4_36 41.6(11) . . . .
C4_36 C1_36 C3_36 F4_36 160.8(8) . . . .
O1_36 C1_36 C4_36 F8_36 -76.4(11) . . . .
C3_36 C1_36 C4_36 F8_36 46.2(11) . . . .
C2_36 C1_36 C4_36 F8_36 164.9(9) . . . .
O1_36 C1_36 C4_36 F9_36 40.7(11) . . . .
C3_36 C1_36 C4_36 F9_36 163.3(9) . . . .
C2_36 C1_36 C4_36 F9_36 -78.0(11) . . . .
O1_36 C1_36 C4_36 F7_36 162.9(10) . . . .
C3_36 C1_36 C4_36 F7_36 -74.5(11) . . . .
C2_36 C1_36 C4_36 F7_36 44.1(12) . . . .
O1_35 Al8 O1_37 C1_37 -48.9(14) . . . .
O1_36 Al8 O1_37 C1_37 -172.3(13) . . . .
O1_34 Al8 O1_37 C1_37 69.0(14) . . . .
Al8 O1_37 C1_37 C3_37 -61.7(16) . . . .
Al8 O1_37 C1_37 C2_37 60.1(16) . . . .
Al8 O1_37 C1_37 C4_37 -180.0(11) . . . .
O1_37 C1_37 C2_37 F2_37 41.2(12) . . . .
C3_37 C1_37 C2_37 F2_37 164.3(9) . . . .
C4_37 C1_37 C2_37 F2_37 -77.8(10) . . . .
O1_37 C1_37 C2_37 F1_37 162.2(9) . . . .
C3_37 C1_37 C2_37 F1_37 -74.6(11) . . . .
C4_37 C1_37 C2_37 F1_37 43.3(12) . . . .
O1_37 C1_37 C2_37 F3_37 -77.8(11) . . . .
C3_37 C1_37 C2_37 F3_37 45.4(11) . . . .
C4_37 C1_37 C2_37 F3_37 163.2(9) . . . .
O1_37 C1_37 C3_37 F5_37 -67.5(11) . . . .
C2_37 C1_37 C3_37 F5_37 168.8(9) . . . .
C4_37 C1_37 C3_37 F5_37 50.4(11) . . . .
O1_37 C1_37 C3_37 F6_37 169.6(9) . . . .
C2_37 C1_37 C3_37 F6_37 45.9(11) . . . .
C4_37 C1_37 C3_37 F6_37 -72.6(11) . . . .
O1_37 C1_37 C3_37 F4_37 48.6(11) . . . .
C2_37 C1_37 C3_37 F4_37 -75.1(10) . . . .
C4_37 C1_37 C3_37 F4_37 166.5(9) . . . .
O1_37 C1_37 C4_37 F8_37 164.9(10) . . . .
C3_37 C1_37 C4_37 F8_37 44.7(12) . . . .
C2_37 C1_37 C4_37 F8_37 -73.3(12) . . . .
O1_37 C1_37 C4_37 F7_37 44.8(11) . . . .
C3_37 C1_37 C4_37 F7_37 -75.4(11) . . . .
C2_37 C1_37 C4_37 F7_37 166.6(9) . . . .
O1_37 C1_37 C4_37 F9_37 -73.1(11) . . . .
C3_37 C1_37 C4_37 F9_37 166.8(9) . . . .
C2_37 C1_37 C4_37 F9_37 48.7(11) . . . .
O1_40 Al9 O1_38 C1_38 86(2) . . . .
O1_50 Al9 O1_38 C1_38 -139(2) . . . .
O1_41 Al9 O1_38 C1_38 -32(2) . . . .
O1_39 Al9 O1_38 C1_38 -154(2) . . . .
Al9 O1_38 C1_38 C4_38 -44(3) . . . .
Al9 O1_38 C1_38 C2_38 -168.0(18) . . . .
Al9 O1_38 C1_38 C3_38 75(2) . . . .
O1_38 C1_38 C2_38 F1_38 43.5(14) . . . .
C4_38 C1_38 C2_38 F1_38 -81.0(13) . . . .
C3_38 C1_38 C2_38 F1_38 161.2(11) . . . .
O1_38 C1_38 C2_38 F3_38 163.0(10) . . . .
C4_38 C1_38 C2_38 F3_38 38.5(13) . . . .
C3_38 C1_38 C2_38 F3_38 -79.4(11) . . . .
O1_38 C1_38 C2_38 F2_38 -76.8(12) . . . .
C4_38 C1_38 C2_38 F2_38 158.6(10) . . . .
C3_38 C1_38 C2_38 F2_38 40.8(12) . . . .
O1_38 C1_38 C3_38 F4_38 41.9(13) . . . .
C4_38 C1_38 C3_38 F4_38 163.4(10) . . . .
C2_38 C1_38 C3_38 F4_38 -76.6(12) . . . .
O1_38 C1_38 C3_38 F5_38 161.8(10) . . . .
C4_38 C1_38 C3_38 F5_38 -76.6(12) . . . .
C2_38 C1_38 C3_38 F5_38 43.4(13) . . . .
O1_38 C1_38 C3_38 F6_38 -78.2(12) . . . .
C4_38 C1_38 C3_38 F6_38 43.4(12) . . . .
C2_38 C1_38 C3_38 F6_38 163.4(9) . . . .
O1_38 C1_38 C4_38 F9_38 42.5(14) . . . .
C2_38 C1_38 C4_38 F9_38 165.6(10) . . . .
C3_38 C1_38 C4_38 F9_38 -76.8(12) . . . .
O1_38 C1_38 C4_38 F7_38 -77.2(12) . . . .
C2_38 C1_38 C4_38 F7_38 45.9(12) . . . .
C3_38 C1_38 C4_38 F7_38 163.6(9) . . . .
O1_38 C1_38 C4_38 F8_38 165.4(10) . . . .
C2_38 C1_38 C4_38 F8_38 -71.5(13) . . . .
C3_38 C1_38 C4_38 F8_38 46.2(12) . . . .
O1_40 Al9 O1_39 C1_39 154(2) . . . .
O1_38 Al9 O1_39 C1_39 30(2) . . . .
O1_41 Al9 O1_39 C1_39 -89(2) . . . .
Al9 O1_39 C1_39 C3_39 -96(2) . . . .
Al9 O1_39 C1_39 C2_39 143.2(19) . . . .
Al9 O1_39 C1_39 C4_39 25(3) . . . .
O1_39 C1_39 C2_39 F3_39 -75.1(14) . . . .
C3_39 C1_39 C2_39 F3_39 163.9(12) . . . .
C4_39 C1_39 C2_39 F3_39 46.1(14) . . . .
O1_39 C1_39 C2_39 F1_39 44.9(15) . . . .
C3_39 C1_39 C2_39 F1_39 -76.1(14) . . . .
C4_39 C1_39 C2_39 F1_39 166.1(11) . . . .
O1_39 C1_39 C2_39 F2_39 161.6(12) . . . .
C3_39 C1_39 C2_39 F2_39 40.6(14) . . . .
C4_39 C1_39 C2_39 F2_39 -77.2(13) . . . .
O1_39 C1_39 C3_39 F6_39 44.0(15) . . . .
C2_39 C1_39 C3_39 F6_39 163.7(11) . . . .
C4_39 C1_39 C3_39 F6_39 -78.8(13) . . . .
O1_39 C1_39 C3_39 F4_39 -75.9(14) . . . .
C2_39 C1_39 C3_39 F4_39 43.8(15) . . . .
C4_39 C1_39 C3_39 F4_39 161.3(11) . . . .
O1_39 C1_39 C3_39 F5_39 162.9(12) . . . .
C2_39 C1_39 C3_39 F5_39 -77.4(14) . . . .
C4_39 C1_39 C3_39 F5_39 40.1(14) . . . .
O1_39 C1_39 C4_39 F7_39 159.7(12) . . . .
C3_39 C1_39 C4_39 F7_39 -78.3(13) . . . .
C2_39 C1_39 C4_39 F7_39 40.7(14) . . . .
O1_39 C1_39 C4_39 F8_39 -78.5(14) . . . .
C3_39 C1_39 C4_39 F8_39 43.6(14) . . . .
C2_39 C1_39 C4_39 F8_39 162.5(11) . . . .
O1_39 C1_39 C4_39 F9_39 39.5(15) . . . .
C3_39 C1_39 C4_39 F9_39 161.5(11) . . . .
C2_39 C1_39 C4_39 F9_39 -79.6(13) . . . .
O1_40 Al9 O1_50 C1_50 56(4) . . . .
O1_38 Al9 O1_50 C1_50 -74(4) . . . .
O1_41 Al9 O1_50 C1_50 175(4) . . . .
Al9 O1_50 C1_50 C2_50 -80(4) . . . .
Al9 O1_50 C1_50 C3_50 38(4) . . . .
Al9 O1_50 C1_50 C4_50 160(3) . . . .
O1_50 C1_50 C2_50 F3_50 77(2) . . . .
C3_50 C1_50 C2_50 F3_50 -41(2) . . . .
C4_50 C1_50 C2_50 F3_50 -164.0(19) . . . .
O1_50 C1_50 C2_50 F2_50 -163(2) . . . .
C3_50 C1_50 C2_50 F2_50 80.1(19) . . . .
C4_50 C1_50 C2_50 F2_50 -43(2) . . . .
O1_50 C1_50 C2_50 F1_50 -45(2) . . . .
C3_50 C1_50 C2_50 F1_50 -162.3(18) . . . .
C4_50 C1_50 C2_50 F1_50 74(2) . . . .
O1_50 C1_50 C3_50 F4_50 66(2) . . . .
C2_50 C1_50 C3_50 F4_50 -175.9(16) . . . .
C4_50 C1_50 C3_50 F4_50 -54(2) . . . .
O1_50 C1_50 C3_50 F6_50 -169.5(19) . . . .
C2_50 C1_50 C3_50 F6_50 -51(2) . . . .
C4_50 C1_50 C3_50 F6_50 71(2) . . . .
O1_50 C1_50 C3_50 F5_50 -45(2) . . . .
C2_50 C1_50 C3_50 F5_50 74(2) . . . .
C4_50 C1_50 C3_50 F5_50 -164.4(18) . . . .
O1_50 C1_50 C4_50 F8_50 -163(2) . . . .
C2_50 C1_50 C4_50 F8_50 77(2) . . . .
C3_50 C1_50 C4_50 F8_50 -43(2) . . . .
O1_50 C1_50 C4_50 F7_50 -44(2) . . . .
C2_50 C1_50 C4_50 F7_50 -163.7(19) . . . .
C3_50 C1_50 C4_50 F7_50 76(2) . . . .
O1_50 C1_50 C4_50 F9_50 73(2) . . . .
C2_50 C1_50 C4_50 F9_50 -47(2) . . . .
C3_50 C1_50 C4_50 F9_50 -167.4(18) . . . .
O1_38 Al9 O1_40 C1_40 57(3) . . . .
O1_50 Al9 O1_40 C1_40 -68(3) . . . .
O1_41 Al9 O1_40 C1_40 175(2) . . . .
O1_39 Al9 O1_40 C1_40 -65(3) . . . .
Al9 O1_40 C1_40 C4_40 127(2) . . . .
Al9 O1_40 C1_40 C3_40 7(3) . . . .
Al9 O1_40 C1_40 C2_40 -112(2) . . . .
O1_40 C1_40 C2_40 F3_40 -50.6(15) . . . .
C4_40 C1_40 C2_40 F3_40 70.5(14) . . . .
C3_40 C1_40 C2_40 F3_40 -168.8(12) . . . .
O1_40 C1_40 C2_40 F2_40 74.7(15) . . . .
C4_40 C1_40 C2_40 F2_40 -164.2(12) . . . .
C3_40 C1_40 C2_40 F2_40 -43.5(15) . . . .
O1_40 C1_40 C2_40 F1_40 -165.7(11) . . . .
C4_40 C1_40 C2_40 F1_40 -44.6(14) . . . .
C3_40 C1_40 C2_40 F1_40 76.1(13) . . . .
O1_40 C1_40 C3_40 F5_40 -168.0(13) . . . .
C4_40 C1_40 C3_40 F5_40 73.6(15) . . . .
C2_40 C1_40 C3_40 F5_40 -46.5(15) . . . .
O1_40 C1_40 C3_40 F4_40 -50.0(15) . . . .
C4_40 C1_40 C3_40 F4_40 -168.4(12) . . . .
C2_40 C1_40 C3_40 F4_40 71.5(14) . . . .
O1_40 C1_40 C3_40 F6_40 71.2(14) . . . .
C4_40 C1_40 C3_40 F6_40 -47.2(14) . . . .
C2_40 C1_40 C3_40 F6_40 -167.2(11) . . . .
O1_40 C1_40 C4_40 F7_40 -163.5(13) . . . .
C3_40 C1_40 C4_40 F7_40 -46.4(15) . . . .
C2_40 C1_40 C4_40 F7_40 73.4(14) . . . .
O1_40 C1_40 C4_40 F9_40 75.9(13) . . . .
C3_40 C1_40 C4_40 F9_40 -166.9(11) . . . .
C2_40 C1_40 C4_40 F9_40 -47.1(14) . . . .
O1_40 C1_40 C4_40 F8_40 -43.3(15) . . . .
C3_40 C1_40 C4_40 F8_40 73.9(13) . . . .
C2_40 C1_40 C4_40 F8_40 -166.3(11) . . . .
O1_40 Al9 O1_41 C1_41 52.8(18) . . . .
O1_38 Al9 O1_41 C1_41 175.2(17) . . . .
O1_50 Al9 O1_41 C1_41 -77(2) . . . .
O1_39 Al9 O1_41 C1_41 -63.2(18) . . . .
Al9 O1_41 C1_41 C2_41 -131.4(16) . . . .
Al9 O1_41 C1_41 C4_41 108.0(17) . . . .
Al9 O1_41 C1_41 C3_41 -11(2) . . . .
O1_41 C1_41 C2_41 F2_41 162.1(12) . . . .
C4_41 C1_41 C2_41 F2_41 -75.9(14) . . . .
C3_41 C1_41 C2_41 F2_41 39.4(15) . . . .
O1_41 C1_41 C2_41 F3_41 40.4(14) . . . .
C4_41 C1_41 C2_41 F3_41 162.5(11) . . . .
C3_41 C1_41 C2_41 F3_41 -82.2(12) . . . .
O1_41 C1_41 C2_41 F1_41 -77.2(12) . . . .
C4_41 C1_41 C2_41 F1_41 44.8(12) . . . .
C3_41 C1_41 C2_41 F1_41 160.2(10) . . . .
O1_41 C1_41 C3_41 F6_41 38.7(14) . . . .
C2_41 C1_41 C3_41 F6_41 159.6(10) . . . .
C4_41 C1_41 C3_41 F6_41 -83.2(12) . . . .
O1_41 C1_41 C3_41 F4_41 158.8(10) . . . .
C2_41 C1_41 C3_41 F4_41 -80.3(12) . . . .
C4_41 C1_41 C3_41 F4_41 37.0(13) . . . .
O1_41 C1_41 C3_41 F5_41 -81.0(12) . . . .
C2_41 C1_41 C3_41 F5_41 39.9(12) . . . .
C4_41 C1_41 C3_41 F5_41 157.2(10) . . . .
O1_41 C1_41 C4_41 F8_41 43.0(15) . . . .
C2_41 C1_41 C4_41 F8_41 -77.6(14) . . . .
C3_41 C1_41 C4_41 F8_41 165.1(11) . . . .
O1_41 C1_41 C4_41 F9_41 -78.7(13) . . . .
C2_41 C1_41 C4_41 F9_41 160.7(11) . . . .
C3_41 C1_41 C4_41 F9_41 43.4(13) . . . .
O1_41 C1_41 C4_41 F7_41 160.9(11) . . . .
C2_41 C1_41 C4_41 F7_41 40.3(14) . . . .
C3_41 C1_41 C4_41 F7_41 -76.9(12) . . . .
O1_47 Al10 O1_44 C1_44 74.0(16) . . . .
O1_46 Al10 O1_44 C1_44 -41.9(16) . . . .
O1_45 Al10 O1_44 C1_44 -166.8(15) . . . .
Al10 O1_44 C1_44 C4_44 103.8(16) . . . .
Al10 O1_44 C1_44 C2_44 -21(2) . . . .
Al10 O1_44 C1_44 C3_44 -137.7(13) . . . .
O1_44 C1_44 C2_44 F3_44 -166.5(11) . . . .
C4_44 C1_44 C2_44 F3_44 70.2(14) . . . .
C3_44 C1_44 C2_44 F3_44 -49.2(14) . . . .
O1_44 C1_44 C2_44 F2_44 -35.5(13) . . . .
C4_44 C1_44 C2_44 F2_44 -158.9(10) . . . .
C3_44 C1_44 C2_44 F2_44 81.8(11) . . . .
O1_44 C1_44 C2_44 F1_44 76.4(12) . . . .
C4_44 C1_44 C2_44 F1_44 -46.9(12) . . . .
C3_44 C1_44 C2_44 F1_44 -166.3(9) . . . .
O1_44 C1_44 C3_44 F6_44 -39.4(13) . . . .
C4_44 C1_44 C3_44 F6_44 79.3(12) . . . .
C2_44 C1_44 C3_44 F6_44 -159.7(10) . . . .
O1_44 C1_44 C3_44 F5_44 -161.7(10) . . . .
C4_44 C1_44 C3_44 F5_44 -43.0(13) . . . .
C2_44 C1_44 C3_44 F5_44 78.0(12) . . . .
O1_44 C1_44 C3_44 F4_44 76.4(12) . . . .
C4_44 C1_44 C3_44 F4_44 -165.0(10) . . . .
C2_44 C1_44 C3_44 F4_44 -44.0(12) . . . .
O1_44 C1_44 C4_44 F9_44 -43.9(14) . . . .
C2_44 C1_44 C4_44 F9_44 80.8(13) . . . .
C3_44 C1_44 C4_44 F9_44 -161.2(12) . . . .
O1_44 C1_44 C4_44 F7_44 -165.4(11) . . . .
C2_44 C1_44 C4_44 F7_44 -40.7(14) . . . .
C3_44 C1_44 C4_44 F7_44 77.3(13) . . . .
O1_44 C1_44 C4_44 F8_44 75.9(12) . . . .
C2_44 C1_44 C4_44 F8_44 -159.4(10) . . . .
C3_44 C1_44 C4_44 F8_44 -41.4(13) . . . .
O1_47 Al10 O1_45 C1_45 160.8(14) . . . .
O1_46 Al10 O1_45 C1_45 -81.6(15) . . . .
O1_44 Al10 O1_45 C1_45 38.5(16) . . . .
Al10 O1_45 C1_45 C2_45 58.7(18) . . . .
Al10 O1_45 C1_45 C4_45 -63.3(18) . . . .
Al10 O1_45 C1_45 C3_45 178.1(12) . . . .
O1_45 C1_45 C2_45 F2_45 74.6(12) . . . .
C4_45 C1_45 C2_45 F2_45 -162.4(10) . . . .
C3_45 C1_45 C2_45 F2_45 -43.7(13) . . . .
O1_45 C1_45 C2_45 F3_45 -167.3(10) . . . .
C4_45 C1_45 C2_45 F3_45 -44.2(13) . . . .
C3_45 C1_45 C2_45 F3_45 74.5(13) . . . .
O1_45 C1_45 C2_45 F1_45 -46.1(13) . . . .
C4_45 C1_45 C2_45 F1_45 77.0(12) . . . .
C3_45 C1_45 C2_45 F1_45 -164.4(10) . . . .
O1_45 C1_45 C3_45 F5_45 -165.0(10) . . . .
C2_45 C1_45 C3_45 F5_45 -45.3(13) . . . .
C4_45 C1_45 C3_45 F5_45 74.3(12) . . . .
O1_45 C1_45 C3_45 F6_45 74.9(12) . . . .
C2_45 C1_45 C3_45 F6_45 -165.3(10) . . . .
C4_45 C1_45 C3_45 F6_45 -45.7(13) . . . .
O1_45 C1_45 C3_45 F4_45 -44.6(13) . . . .
C2_45 C1_45 C3_45 F4_45 75.2(12) . . . .
C4_45 C1_45 C3_45 F4_45 -165.3(10) . . . .
O1_45 C1_45 C4_45 F8_45 -39.3(12) . . . .
C2_45 C1_45 C4_45 F8_45 -161.5(9) . . . .
C3_45 C1_45 C4_45 F8_45 79.0(11) . . . .
O1_45 C1_45 C4_45 F9_45 -158.7(10) . . . .
C2_45 C1_45 C4_45 F9_45 79.0(12) . . . .
C3_45 C1_45 C4_45 F9_45 -40.5(13) . . . .
O1_45 C1_45 C4_45 F7_45 78.2(12) . . . .
C2_45 C1_45 C4_45 F7_45 -44.0(12) . . . .
C3_45 C1_45 C4_45 F7_45 -163.5(9) . . . .
O1_47 Al10 O1_46 C1_46 42.3(16) . . . .
O1_44 Al10 O1_46 C1_46 162.7(15) . . . .
O1_45 Al10 O1_46 C1_46 -76.3(16) . . . .
Al10 O1_46 C1_46 C4_46 58.6(18) . . . .
Al10 O1_46 C1_46 C3_46 -177.9(12) . . . .
Al10 O1_46 C1_46 C2_46 -62.2(18) . . . .
O1_46 C1_46 C2_46 F2_46 -38.3(13) . . . .
C4_46 C1_46 C2_46 F2_46 -160.3(10) . . . .
C3_46 C1_46 C2_46 F2_46 78.8(12) . . . .
O1_46 C1_46 C2_46 F3_46 -156.2(9) . . . .
C4_46 C1_46 C2_46 F3_46 81.8(11) . . . .
C3_46 C1_46 C2_46 F3_46 -39.1(12) . . . .
O1_46 C1_46 C2_46 F1_46 83.5(11) . . . .
C4_46 C1_46 C2_46 F1_46 -38.5(12) . . . .
C3_46 C1_46 C2_46 F1_46 -159.4(9) . . . .
O1_46 C1_46 C3_46 F6_46 -47.4(13) . . . .
C4_46 C1_46 C3_46 F6_46 76.0(12) . . . .
C2_46 C1_46 C3_46 F6_46 -164.5(10) . . . .
O1_46 C1_46 C3_46 F5_46 -162.3(11) . . . .
C4_46 C1_46 C3_46 F5_46 -38.9(14) . . . .
C2_46 C1_46 C3_46 F5_46 80.6(12) . . . .
O1_46 C1_46 C3_46 F4_46 75.6(12) . . . .
C4_46 C1_46 C3_46 F4_46 -161.0(10) . . . .
C2_46 C1_46 C3_46 F4_46 -41.5(12) . . . .
O1_46 C1_46 C4_46 F9_46 -43.4(13) . . . .
C3_46 C1_46 C4_46 F9_46 -165.3(10) . . . .
C2_46 C1_46 C4_46 F9_46 77.0(11) . . . .
O1_46 C1_46 C4_46 F7_46 -158.7(10) . . . .
C3_46 C1_46 C4_46 F7_46 79.5(13) . . . .
C2_46 C1_46 C4_46 F7_46 -38.3(13) . . . .
O1_46 C1_46 C4_46 F8_46 77.9(11) . . . .
C3_46 C1_46 C4_46 F8_46 -44.0(12) . . . .
C2_46 C1_46 C4_46 F8_46 -161.7(9) . . . .
O1_46 Al10 O1_47 C1_47 -164.4(15) . . . .
O1_44 Al10 O1_47 C1_47 78.8(16) . . . .
O1_45 Al10 O1_47 C1_47 -41.0(16) . . . .
Al10 O1_47 C1_47 C2_47 -167.3(12) . . . .
Al10 O1_47 C1_47 C4_47 -46.7(19) . . . .
Al10 O1_47 C1_47 C3_47 72.8(17) . . . .
O1_47 C1_47 C2_47 F1_47 44.7(13) . . . .
C4_47 C1_47 C2_47 F1_47 -76.1(12) . . . .
C3_47 C1_47 C2_47 F1_47 164.5(10) . . . .
O1_47 C1_47 C2_47 F3_47 167.1(10) . . . .
C4_47 C1_47 C2_47 F3_47 46.3(13) . . . .
C3_47 C1_47 C2_47 F3_47 -73.1(12) . . . .
O1_47 C1_47 C2_47 F2_47 -74.8(12) . . . .
C4_47 C1_47 C2_47 F2_47 164.4(10) . . . .
C3_47 C1_47 C2_47 F2_47 45.0(13) . . . .
O1_47 C1_47 C3_47 F5_47 43.1(13) . . . .
C2_47 C1_47 C3_47 F5_47 -75.6(12) . . . .
C4_47 C1_47 C3_47 F5_47 163.9(10) . . . .
O1_47 C1_47 C3_47 F6_47 163.5(10) . . . .
C2_47 C1_47 C3_47 F6_47 44.7(13) . . . .
C4_47 C1_47 C3_47 F6_47 -75.7(12) . . . .
O1_47 C1_47 C3_47 F4_47 -76.4(12) . . . .
C2_47 C1_47 C3_47 F4_47 164.9(10) . . . .
C4_47 C1_47 C3_47 F4_47 44.4(13) . . . .
O1_47 C1_47 C4_47 F8_47 -77.5(13) . . . .
C2_47 C1_47 C4_47 F8_47 41.8(13) . . . .
C3_47 C1_47 C4_47 F8_47 162.1(10) . . . .
O1_47 C1_47 C4_47 F9_47 160.4(11) . . . .
C2_47 C1_47 C4_47 F9_47 -80.3(13) . . . .
C3_47 C1_47 C4_47 F9_47 40.0(14) . . . .
O1_47 C1_47 C4_47 F7_47 40.8(14) . . . .
C2_47 C1_47 C4_47 F7_47 160.1(11) . . . .
C3_47 C1_47 C4_47 F7_47 -79.6(13) . . . .
O1_53 Al11 O1_51 C1_51 -164.1(15) . . . .
O1_54 Al11 O1_51 C1_51 -45.6(16) . . . .
O1_52 Al11 O1_51 C1_51 75.5(16) . . . .
Al11 O1_51 C1_51 C4_51 -62.4(18) . . . .
Al11 O1_51 C1_51 C2_51 58.5(18) . . . .
Al11 O1_51 C1_51 C3_51 178.1(13) . . . .
O1_51 C1_51 C2_51 F3_51 162.0(9) . . . .
C4_51 C1_51 C2_51 F3_51 -75.3(11) . . . .
C3_51 C1_51 C2_51 F3_51 44.1(12) . . . .
O1_51 C1_51 C2_51 F2_51 40.7(12) . . . .
C4_51 C1_51 C2_51 F2_51 163.4(9) . . . .
C3_51 C1_51 C2_51 F2_51 -77.2(11) . . . .
O1_51 C1_51 C2_51 F1_51 -76.2(12) . . . .
C4_51 C1_51 C2_51 F1_51 46.5(11) . . . .
C3_51 C1_51 C2_51 F1_51 165.9(9) . . . .
O1_51 C1_51 C3_51 F6_51 46.1(13) . . . .
C4_51 C1_51 C3_51 F6_51 -74.5(12) . . . .
C2_51 C1_51 C3_51 F6_51 167.0(10) . . . .
O1_51 C1_51 C3_51 F4_51 -73.0(12) . . . .
C4_51 C1_51 C3_51 F4_51 166.4(9) . . . .
C2_51 C1_51 C3_51 F4_51 47.8(12) . . . .
O1_51 C1_51 C3_51 F5_51 168.0(10) . . . .
C4_51 C1_51 C3_51 F5_51 47.4(13) . . . .
C2_51 C1_51 C3_51 F5_51 -71.1(12) . . . .
O1_51 C1_51 C4_51 F8_51 -75.9(12) . . . .
C2_51 C1_51 C4_51 F8_51 161.3(9) . . . .
C3_51 C1_51 C4_51 F8_51 41.9(12) . . . .
O1_51 C1_51 C4_51 F7_51 162.9(9) . . . .
C2_51 C1_51 C4_51 F7_51 40.2(12) . . . .
C3_51 C1_51 C4_51 F7_51 -79.3(12) . . . .
O1_51 C1_51 C4_51 F9_51 43.0(12) . . . .
C2_51 C1_51 C4_51 F9_51 -79.7(11) . . . .
C3_51 C1_51 C4_51 F9_51 160.8(9) . . . .
O1_53 Al11 O1_52 C1_52 -39.0(18) . . . .
O1_54 Al11 O1_52 C1_52 -157.6(16) . . . .
O1_51 Al11 O1_52 C1_52 81.0(17) . . . .
Al11 O1_52 C1_52 C3_52 59(2) . . . .
Al11 O1_52 C1_52 C2_52 -63.3(19) . . . .
Al11 O1_52 C1_52 C4_52 178.0(14) . . . .
O1_52 C1_52 C2_52 F2_52 43.8(13) . . . .
C3_52 C1_52 C2_52 F2_52 -77.9(12) . . . .
C4_52 C1_52 C2_52 F2_52 161.4(10) . . . .
O1_52 C1_52 C2_52 F1_52 -77.1(12) . . . .
C3_52 C1_52 C2_52 F1_52 161.1(10) . . . .
C4_52 C1_52 C2_52 F1_52 40.5(12) . . . .
O1_52 C1_52 C2_52 F3_52 163.9(10) . . . .
C3_52 C1_52 C2_52 F3_52 42.2(13) . . . .
C4_52 C1_52 C2_52 F3_52 -78.5(12) . . . .
O1_52 C1_52 C3_52 F5_52 159.4(11) . . . .
C2_52 C1_52 C3_52 F5_52 -78.4(13) . . . .
C4_52 C1_52 C3_52 F5_52 42.0(14) . . . .
O1_52 C1_52 C3_52 F4_52 -79.7(13) . . . .
C2_52 C1_52 C3_52 F4_52 42.5(13) . . . .
C4_52 C1_52 C3_52 F4_52 162.9(10) . . . .
O1_52 C1_52 C3_52 F6_52 40.8(13) . . . .
C2_52 C1_52 C3_52 F6_52 163.0(10) . . . .
C4_52 C1_52 C3_52 F6_52 -76.5(12) . . . .
O1_52 C1_52 C4_52 F9_52 43.5(13) . . . .
C3_52 C1_52 C4_52 F9_52 162.3(10) . . . .
C2_52 C1_52 C4_52 F9_52 -76.0(12) . . . .
O1_52 C1_52 C4_52 F7_52 165.6(10) . . . .
C3_52 C1_52 C4_52 F7_52 -75.7(12) . . . .
C2_52 C1_52 C4_52 F7_52 46.1(13) . . . .
O1_52 C1_52 C4_52 F8_52 -76.6(12) . . . .
C3_52 C1_52 C4_52 F8_52 42.2(13) . . . .
C2_52 C1_52 C4_52 F8_52 163.9(10) . . . .
O1_54 Al11 O1_53 C1_53 -78.3(17) . . . .
O1_51 Al11 O1_53 C1_53 39.4(17) . . . .
O1_52 Al11 O1_53 C1_53 164.0(16) . . . .
Al11 O1_53 C1_53 C3_53 -77.4(18) . . . .
Al11 O1_53 C1_53 C2_53 45(2) . . . .
Al11 O1_53 C1_53 C4_53 162.1(13) . . . .
O1_53 C1_53 C2_53 F3_53 -168.6(10) . . . .
C3_53 C1_53 C2_53 F3_53 -45.8(13) . . . .
C4_53 C1_53 C2_53 F3_53 75.0(12) . . . .
O1_53 C1_53 C2_53 F2_53 -45.3(13) . . . .
C3_53 C1_53 C2_53 F2_53 77.4(11) . . . .
C4_53 C1_53 C2_53 F2_53 -161.8(9) . . . .
O1_53 C1_53 C2_53 F1_53 72.5(12) . . . .
C3_53 C1_53 C2_53 F1_53 -164.8(9) . . . .
C4_53 C1_53 C2_53 F1_53 -44.0(12) . . . .
O1_53 C1_53 C3_53 F6_53 -40.3(12) . . . .
C2_53 C1_53 C3_53 F6_53 -162.3(9) . . . .
C4_53 C1_53 C3_53 F6_53 78.2(11) . . . .
O1_53 C1_53 C3_53 F5_53 -162.3(10) . . . .
C2_53 C1_53 C3_53 F5_53 75.7(11) . . . .
C4_53 C1_53 C3_53 F5_53 -43.8(12) . . . .
O1_53 C1_53 C3_53 F4_53 78.5(12) . . . .
C2_53 C1_53 C3_53 F4_53 -43.5(12) . . . .
C4_53 C1_53 C3_53 F4_53 -162.9(9) . . . .
O1_53 C1_53 C4_53 F9_53 -41.1(13) . . . .
C3_53 C1_53 C4_53 F9_53 -162.1(10) . . . .
C2_53 C1_53 C4_53 F9_53 77.2(12) . . . .
O1_53 C1_53 C4_53 F8_53 78.1(11) . . . .
C3_53 C1_53 C4_53 F8_53 -42.9(12) . . . .
C2_53 C1_53 C4_53 F8_53 -163.7(9) . . . .
O1_53 C1_53 C4_53 F7_53 -162.7(10) . . . .
C3_53 C1_53 C4_53 F7_53 76.2(12) . . . .
C2_53 C1_53 C4_53 F7_53 -44.5(12) . . . .
O1_53 Al11 O1_54 C1_54 -98.0(15) . . . .
O1_51 Al11 O1_54 C1_54 145.0(14) . . . .
O1_52 Al11 O1_54 C1_54 19.8(16) . . . .
Al11 O1_54 C1_54 C3_54 38.2(18) . . . .
Al11 O1_54 C1_54 C4_54 157.4(12) . . . .
Al11 O1_54 C1_54 C2_54 -82.7(16) . . . .
O1_54 C1_54 C2_54 F3_54 41.2(12) . . . .
C3_54 C1_54 C2_54 F3_54 -81.9(11) . . . .
C4_54 C1_54 C2_54 F3_54 161.1(9) . . . .
O1_54 C1_54 C2_54 F2_54 -78.4(11) . . . .
C3_54 C1_54 C2_54 F2_54 158.5(9) . . . .
C4_54 C1_54 C2_54 F2_54 41.5(12) . . . .
O1_54 C1_54 C2_54 F1_54 159.8(9) . . . .
C3_54 C1_54 C2_54 F1_54 36.7(12) . . . .
C4_54 C1_54 C2_54 F1_54 -80.3(11) . . . .
O1_54 C1_54 C3_54 F6_54 40.3(13) . . . .
C4_54 C1_54 C3_54 F6_54 -79.8(11) . . . .
C2_54 C1_54 C3_54 F6_54 162.3(10) . . . .
O1_54 C1_54 C3_54 F5_54 160.9(10) . . . .
C4_54 C1_54 C3_54 F5_54 40.8(12) . . . .
C2_54 C1_54 C3_54 F5_54 -77.1(11) . . . .
O1_54 C1_54 C3_54 F4_54 -79.0(12) . . . .
C4_54 C1_54 C3_54 F4_54 160.9(9) . . . .
C2_54 C1_54 C3_54 F4_54 42.9(12) . . . .
O1_54 C1_54 C4_54 F9_54 42.7(12) . . . .
C3_54 C1_54 C4_54 F9_54 164.7(9) . . . .
C2_54 C1_54 C4_54 F9_54 -77.9(11) . . . .
O1_54 C1_54 C4_54 F7_54 162.8(9) . . . .
C3_54 C1_54 C4_54 F7_54 -75.2(11) . . . .
C2_54 C1_54 C4_54 F7_54 42.2(12) . . . .
O1_54 C1_54 C4_54 F8_54 -75.7(11) . . . .
C3_54 C1_54 C4_54 F8_54 46.3(11) . . . .
C2_54 C1_54 C4_54 F8_54 163.7(9) . . . .
O1_57 Al12 O1_55 C1_55 -77.0(15) . . . .
O1_56 Al12 O1_55 C1_55 42.9(16) . . . .
O1_58 Al12 O1_55 C1_55 166.1(14) . . . .
Al12 O1_55 C1_55 C4_55 178.2(12) . . . .
Al12 O1_55 C1_55 C3_55 57.4(17) . . . .
Al12 O1_55 C1_55 C2_55 -62.5(17) . . . .
F9_55 C4_55 C1_55 O1_55 -43.2(12) . . . .
F7_55 C4_55 C1_55 O1_55 76.0(11) . . . .
F8_55 C4_55 C1_55 O1_55 -163.2(9) . . . .
F9_55 C4_55 C1_55 C3_55 76.8(11) . . . .
F7_55 C4_55 C1_55 C3_55 -163.9(9) . . . .
F8_55 C4_55 C1_55 C3_55 -43.1(12) . . . .
F9_55 C4_55 C1_55 C2_55 -163.1(9) . . . .
F7_55 C4_55 C1_55 C2_55 -43.9(12) . . . .
F8_55 C4_55 C1_55 C2_55 76.9(11) . . . .
F6_55 C3_55 C1_55 O1_55 72.4(11) . . . .
F4_55 C3_55 C1_55 O1_55 -45.3(11) . . . .
F5_55 C3_55 C1_55 O1_55 -165.6(9) . . . .
F6_55 C3_55 C1_55 C4_55 -47.5(11) . . . .
F4_55 C3_55 C1_55 C4_55 -165.2(9) . . . .
F5_55 C3_55 C1_55 C4_55 74.6(11) . . . .
F6_55 C3_55 C1_55 C2_55 -167.3(9) . . . .
F4_55 C3_55 C1_55 C2_55 74.9(10) . . . .
F5_55 C3_55 C1_55 C2_55 -45.3(11) . . . .
F2_55 C2_55 C1_55 O1_55 75.1(12) . . . .
F3_55 C2_55 C1_55 O1_55 -163.3(10) . . . .
F1_55 C2_55 C1_55 O1_55 -43.3(12) . . . .
F2_55 C2_55 C1_55 C4_55 -165.5(9) . . . .
F3_55 C2_55 C1_55 C4_55 -43.9(12) . . . .
F1_55 C2_55 C1_55 C4_55 76.0(11) . . . .
F2_55 C2_55 C1_55 C3_55 -44.8(12) . . . .
F3_55 C2_55 C1_55 C3_55 76.8(11) . . . .
F1_55 C2_55 C1_55 C3_55 -163.2(9) . . . .
O1_57 Al12 O1_56 C1_56 -29.3(17) . . . .
O1_55 Al12 O1_56 C1_56 -151.8(15) . . . .
O1_58 Al12 O1_56 C1_56 89.1(16) . . . .
Al12 O1_56 C1_56 C4_56 89.5(17) . . . .
Al12 O1_56 C1_56 C2_56 -148.6(14) . . . .
Al12 O1_56 C1_56 C3_56 -30.1(19) . . . .
O1_56 C1_56 C2_56 F3_56 -40.0(12) . . . .
C4_56 C1_56 C2_56 F3_56 82.1(12) . . . .
C3_56 C1_56 C2_56 F3_56 -160.7(10) . . . .
O1_56 C1_56 C2_56 F2_56 -161.9(10) . . . .
C4_56 C1_56 C2_56 F2_56 -39.8(13) . . . .
C3_56 C1_56 C2_56 F2_56 77.3(12) . . . .
O1_56 C1_56 C2_56 F1_56 78.6(11) . . . .
C4_56 C1_56 C2_56 F1_56 -159.3(9) . . . .
C3_56 C1_56 C2_56 F1_56 -42.2(11) . . . .
O1_56 C1_56 C3_56 F5_56 -155.6(10) . . . .
C4_56 C1_56 C3_56 F5_56 82.6(12) . . . .
C2_56 C1_56 C3_56 F5_56 -36.8(13) . . . .
O1_56 C1_56 C3_56 F4_56 -36.5(12) . . . .
C4_56 C1_56 C3_56 F4_56 -158.3(9) . . . .
C2_56 C1_56 C3_56 F4_56 82.3(11) . . . .
O1_56 C1_56 C3_56 F6_56 81.1(11) . . . .
C4_56 C1_56 C3_56 F6_56 -40.7(12) . . . .
C2_56 C1_56 C3_56 F6_56 -160.1(9) . . . .
O1_56 C1_56 C4_56 F8_56 -40.4(13) . . . .
C2_56 C1_56 C4_56 F8_56 -160.9(10) . . . .
C3_56 C1_56 C4_56 F8_56 81.7(11) . . . .
O1_56 C1_56 C4_56 F7_56 -163.4(10) . . . .
C2_56 C1_56 C4_56 F7_56 76.1(12) . . . .
C3_56 C1_56 C4_56 F7_56 -41.4(12) . . . .
O1_56 C1_56 C4_56 F9_56 78.1(12) . . . .
C2_56 C1_56 C4_56 F9_56 -42.4(12) . . . .
C3_56 C1_56 C4_56 F9_56 -159.8(9) . . . .
O1_56 Al12 O1_57 C1_57 154.6(15) . . . .
O1_55 Al12 O1_57 C1_57 -85.9(16) . . . .
O1_58 Al12 O1_57 C1_57 31.5(17) . . . .
Al12 O1_57 C1_57 C4_57 23(2) . . . .
Al12 O1_57 C1_57 C2_57 -99.3(16) . . . .
Al12 O1_57 C1_57 C3_57 143.6(14) . . . .
O1_57 C1_57 C2_57 F1_57 47.8(11) . . . .
C4_57 C1_57 C2_57 F1_57 -76.2(10) . . . .
C3_57 C1_57 C2_57 F1_57 165.0(8) . . . .
O1_57 C1_57 C2_57 F3_57 164.1(9) . . . .
C4_57 C1_57 C2_57 F3_57 40.1(11) . . . .
C3_57 C1_57 C2_57 F3_57 -78.7(10) . . . .
O1_57 C1_57 C2_57 F2_57 -76.5(11) . . . .
C4_57 C1_57 C2_57 F2_57 159.6(9) . . . .
C3_57 C1_57 C2_57 F2_57 40.8(11) . . . .
O1_57 C1_57 C3_57 F6_57 -80.2(10) . . . .
C4_57 C1_57 C3_57 F6_57 42.0(11) . . . .
C2_57 C1_57 C3_57 F6_57 161.4(8) . . . .
O1_57 C1_57 C3_57 F4_57 39.7(11) . . . .
C4_57 C1_57 C3_57 F4_57 161.8(9) . . . .
C2_57 C1_57 C3_57 F4_57 -78.7(10) . . . .
O1_57 C1_57 C3_57 F5_57 158.4(9) . . . .
C4_57 C1_57 C3_57 F5_57 -79.4(11) . . . .
C2_57 C1_57 C3_57 F5_57 40.0(11) . . . .
O1_57 C1_57 C4_57 F7_57 158.7(9) . . . .
C2_57 C1_57 C4_57 F7_57 -78.8(11) . . . .
C3_57 C1_57 C4_57 F7_57 39.2(12) . . . .
O1_57 C1_57 C4_57 F9_57 39.3(12) . . . .
C2_57 C1_57 C4_57 F9_57 161.7(8) . . . .
C3_57 C1_57 C4_57 F9_57 -80.3(10) . . . .
O1_57 C1_57 C4_57 F8_57 -80.5(11) . . . .
C2_57 C1_57 C4_57 F8_57 41.9(11) . . . .
C3_57 C1_57 C4_57 F8_57 159.9(8) . . . .
O1_57 Al12 O1_58 C1_58 -168.1(14) . . . .
O1_56 Al12 O1_58 C1_58 72.3(16) . . . .
O1_55 Al12 O1_58 C1_58 -47.1(16) . . . .
Al12 O1_58 C1_58 C3_58 -178.0(12) . . . .
Al12 O1_58 C1_58 C4_58 63.5(17) . . . .
Al12 O1_58 C1_58 C2_58 -56.4(18) . . . .
O1_58 C1_58 C2_58 F2_58 -74.4(11) . . . .
C3_58 C1_58 C2_58 F2_58 45.8(11) . . . .
C4_58 C1_58 C2_58 F2_58 164.6(9) . . . .
O1_58 C1_58 C2_58 F1_58 44.4(13) . . . .
C3_58 C1_58 C2_58 F1_58 164.6(9) . . . .
C4_58 C1_58 C2_58 F1_58 -76.5(11) . . . .
O1_58 C1_58 C2_58 F3_58 166.2(10) . . . .
C3_58 C1_58 C2_58 F3_58 -73.6(12) . . . .
C4_58 C1_58 C2_58 F3_58 45.2(12) . . . .
O1_58 C1_58 C3_58 F6_58 -75.7(11) . . . .
C4_58 C1_58 C3_58 F6_58 43.8(11) . . . .
C2_58 C1_58 C3_58 F6_58 162.5(9) . . . .
O1_58 C1_58 C3_58 F5_58 162.2(9) . . . .
C4_58 C1_58 C3_58 F5_58 -78.4(11) . . . .
C2_58 C1_58 C3_58 F5_58 40.4(12) . . . .
O1_58 C1_58 C3_58 F4_58 41.3(11) . . . .
C4_58 C1_58 C3_58 F4_58 160.8(9) . . . .
C2_58 C1_58 C3_58 F4_58 -80.5(11) . . . .
O1_58 C1_58 C4_58 F9_58 160.0(10) . . . .
C3_58 C1_58 C4_58 F9_58 41.7(12) . . . .
C2_58 C1_58 C4_58 F9_58 -78.5(11) . . . .
O1_58 C1_58 C4_58 F8_58 39.5(12) . . . .
C3_58 C1_58 C4_58 F8_58 -78.8(10) . . . .
C2_58 C1_58 C4_58 F8_58 161.0(9) . . . .
O1_58 C1_58 C4_58 F7_58 -77.7(11) . . . .
C3_58 C1_58 C4_58 F7_58 163.9(9) . . . .
C2_58 C1_58 C4_58 F7_58 43.8(11) . . . .
O1_62 Al13 O1_59 C1_59 -47.4(14) . . . .
O1_60 Al13 O1_59 C1_59 73.7(13) . . . .
O1_61 Al13 O1_59 C1_59 -169.5(12) . . . .
Al13 O1_59 C1_59 C2_59 -177.3(10) . . . .
Al13 O1_59 C1_59 C4_59 62.0(16) . . . .
Al13 O1_59 C1_59 C3_59 -59.3(15) . . . .
O1_59 C1_59 C2_59 F2_59 41.7(12) . . . .
C4_59 C1_59 C2_59 F2_59 163.2(10) . . . .
C3_59 C1_59 C2_59 F2_59 -75.8(11) . . . .
O1_59 C1_59 C2_59 F3_59 160.6(9) . . . .
C4_59 C1_59 C2_59 F3_59 -77.9(12) . . . .
C3_59 C1_59 C2_59 F3_59 43.1(12) . . . .
O1_59 C1_59 C2_59 F1_59 -78.4(11) . . . .
C4_59 C1_59 C2_59 F1_59 43.1(12) . . . .
C3_59 C1_59 C2_59 F1_59 164.1(9) . . . .
O1_59 C1_59 C3_59 F5_59 167.0(9) . . . .
C2_59 C1_59 C3_59 F5_59 -76.1(11) . . . .
C4_59 C1_59 C3_59 F5_59 44.9(12) . . . .
O1_59 C1_59 C3_59 F6_59 46.3(12) . . . .
C2_59 C1_59 C3_59 F6_59 163.2(9) . . . .
C4_59 C1_59 C3_59 F6_59 -75.7(11) . . . .
O1_59 C1_59 C3_59 F4_59 -72.8(11) . . . .
C2_59 C1_59 C3_59 F4_59 44.1(12) . . . .
C4_59 C1_59 C3_59 F4_59 165.2(9) . . . .
O1_59 C1_59 C4_59 F8_59 162.1(9) . . . .
C2_59 C1_59 C4_59 F8_59 42.9(12) . . . .
C3_59 C1_59 C4_59 F8_59 -77.6(11) . . . .
O1_59 C1_59 C4_59 F9_59 -77.0(12) . . . .
C2_59 C1_59 C4_59 F9_59 163.8(9) . . . .
C3_59 C1_59 C4_59 F9_59 43.3(12) . . . .
O1_59 C1_59 C4_59 F7_59 42.3(12) . . . .
C2_59 C1_59 C4_59 F7_59 -76.9(11) . . . .
C3_59 C1_59 C4_59 F7_59 162.6(9) . . . .
O1_62 Al13 O1_60 C1_60 -161.5(15) . . . .
O1_59 Al13 O1_60 C1_60 77.6(16) . . . .
O1_61 Al13 O1_60 C1_60 -40.0(17) . . . .
Al13 O1_60 C1_60 C2_60 -12(2) . . . .
Al13 O1_60 C1_60 C3_60 -132.3(14) . . . .
Al13 O1_60 C1_60 C4_60 109.3(15) . . . .
O1_60 C1_60 C2_60 F1_60 79.5(11) . . . .
C3_60 C1_60 C2_60 F1_60 -158.9(8) . . . .
C4_60 C1_60 C2_60 F1_60 -41.5(11) . . . .
O1_60 C1_60 C2_60 F3_60 -157.8(9) . . . .
C3_60 C1_60 C2_60 F3_60 -36.1(12) . . . .
C4_60 C1_60 C2_60 F3_60 81.2(11) . . . .
O1_60 C1_60 C2_60 F2_60 -38.3(12) . . . .
C3_60 C1_60 C2_60 F2_60 83.3(10) . . . .
C4_60 C1_60 C2_60 F2_60 -159.3(8) . . . .
O1_60 C1_60 C3_60 F6_60 -42.3(12) . . . .
C2_60 C1_60 C3_60 F6_60 -165.5(9) . . . .
C4_60 C1_60 C3_60 F6_60 76.6(11) . . . .
O1_60 C1_60 C3_60 F4_60 76.3(11) . . . .
C2_60 C1_60 C3_60 F4_60 -47.0(11) . . . .
C4_60 C1_60 C3_60 F4_60 -164.8(9) . . . .
O1_60 C1_60 C3_60 F5_60 -162.6(10) . . . .
C2_60 C1_60 C3_60 F5_60 74.2(11) . . . .
C4_60 C1_60 C3_60 F5_60 -43.7(12) . . . .
O1_60 C1_60 C4_60 F9_60 -45.9(12) . . . .
C2_60 C1_60 C4_60 F9_60 77.3(10) . . . .
C3_60 C1_60 C4_60 F9_60 -165.4(9) . . . .
O1_60 C1_60 C4_60 F8_60 73.6(11) . . . .
C2_60 C1_60 C4_60 F8_60 -163.2(9) . . . .
C3_60 C1_60 C4_60 F8_60 -45.8(11) . . . .
O1_60 C1_60 C4_60 F7_60 -167.2(9) . . . .
C2_60 C1_60 C4_60 F7_60 -44.0(12) . . . .
C3_60 C1_60 C4_60 F7_60 73.3(11) . . . .
O1_62 Al13 O1_61 C1_61 -77.9(15) . . . .
O1_59 Al13 O1_61 C1_61 40.3(15) . . . .
O1_60 Al13 O1_61 C1_61 164.5(14) . . . .
Al13 O1_61 C1_61 C3_61 61.9(17) . . . .
Al13 O1_61 C1_61 C2_61 -179.0(11) . . . .
Al13 O1_61 C1_61 C4_61 -60.7(17) . . . .
O1_61 C1_61 C2_61 F3_61 -168.7(9) . . . .
C3_61 C1_61 C2_61 F3_61 -48.0(12) . . . .
C4_61 C1_61 C2_61 F3_61 71.8(11) . . . .
O1_61 C1_61 C2_61 F2_61 -45.6(12) . . . .
C3_61 C1_61 C2_61 F2_61 75.1(11) . . . .
C4_61 C1_61 C2_61 F2_61 -165.1(9) . . . .
O1_61 C1_61 C2_61 F1_61 72.4(11) . . . .
C3_61 C1_61 C2_61 F1_61 -166.9(9) . . . .
C4_61 C1_61 C2_61 F1_61 -47.0(11) . . . .
O1_61 C1_61 C3_61 F4_61 73.2(11) . . . .
C2_61 C1_61 C3_61 F4_61 -44.2(11) . . . .
C4_61 C1_61 C3_61 F4_61 -163.6(9) . . . .
O1_61 C1_61 C3_61 F6_61 -46.7(12) . . . .
C2_61 C1_61 C3_61 F6_61 -164.1(9) . . . .
C4_61 C1_61 C3_61 F6_61 76.5(11) . . . .
O1_61 C1_61 C3_61 F5_61 -166.8(9) . . . .
C2_61 C1_61 C3_61 F5_61 75.7(11) . . . .
C4_61 C1_61 C3_61 F5_61 -43.6(12) . . . .
O1_61 C1_61 C4_61 F9_61 -38.8(12) . . . .
C3_61 C1_61 C4_61 F9_61 -162.5(9) . . . .
C2_61 C1_61 C4_61 F9_61 78.1(11) . . . .
O1_61 C1_61 C4_61 F8_61 81.9(11) . . . .
C3_61 C1_61 C4_61 F8_61 -41.8(12) . . . .
C2_61 C1_61 C4_61 F8_61 -161.3(9) . . . .
O1_61 C1_61 C4_61 F7_61 -158.7(9) . . . .
C3_61 C1_61 C4_61 F7_61 77.6(11) . . . .
C2_61 C1_61 C4_61 F7_61 -41.9(12) . . . .
O1_59 Al13 O1_62 C1_62 168.9(16) . . . .
O1_60 Al13 O1_62 C1_62 42.4(18) . . . .
O1_61 Al13 O1_62 C1_62 -73.5(17) . . . .
Al13 O1_62 C1_62 C2_62 14(2) . . . .
Al13 O1_62 C1_62 C4_62 -106.8(16) . . . .
Al13 O1_62 C1_62 C3_62 132.9(15) . . . .
O1_62 C1_62 C2_62 F3_62 37.7(13) . . . .
C4_62 C1_62 C2_62 F3_62 158.3(9) . . . .
C3_62 C1_62 C2_62 F3_62 -82.1(11) . . . .
O1_62 C1_62 C2_62 F1_62 161.2(10) . . . .
C4_62 C1_62 C2_62 F1_62 -78.2(11) . . . .
C3_62 C1_62 C2_62 F1_62 41.4(12) . . . .
O1_62 C1_62 C2_62 F2_62 -79.9(11) . . . .
C4_62 C1_62 C2_62 F2_62 40.7(11) . . . .
C3_62 C1_62 C2_62 F2_62 160.3(9) . . . .
O1_62 C1_62 C3_62 F6_62 39.8(12) . . . .
C2_62 C1_62 C3_62 F6_62 161.0(9) . . . .
C4_62 C1_62 C3_62 F6_62 -80.0(11) . . . .
O1_62 C1_62 C3_62 F5_62 159.3(10) . . . .
C2_62 C1_62 C3_62 F5_62 -79.5(11) . . . .
C4_62 C1_62 C3_62 F5_62 39.5(12) . . . .
O1_62 C1_62 C3_62 F4_62 -79.5(11) . . . .
C2_62 C1_62 C3_62 F4_62 41.7(11) . . . .
C4_62 C1_62 C3_62 F4_62 160.7(9) . . . .
O1_62 C1_62 C4_62 F7_62 161.7(10) . . . .
C2_62 C1_62 C4_62 F7_62 39.7(12) . . . .
C3_62 C1_62 C4_62 F7_62 -78.6(12) . . . .
O1_62 C1_62 C4_62 F9_62 41.7(12) . . . .
C2_62 C1_62 C4_62 F9_62 -80.3(11) . . . .
C3_62 C1_62 C4_62 F9_62 161.4(9) . . . .
O1_62 C1_62 C4_62 F8_62 -77.2(11) . . . .
C2_62 C1_62 C4_62 F8_62 160.9(9) . . . .
C3_62 C1_62 C4_62 F8_62 42.6(12) . . . .
O1_64 Al14 O1_63 C1_63 -41.0(14) . . . .
O1_65 Al14 O1_63 C1_63 -163.7(12) . . . .
O1_66 Al14 O1_63 C1_63 78.1(13) . . . .
Al14 O1_63 C1_63 C3_63 -172.4(10) . . . .
Al14 O1_63 C1_63 C4_63 67.0(15) . . . .
Al14 O1_63 C1_63 C2_63 -55.4(16) . . . .
O1_63 C1_63 C2_63 F1_63 171.1(10) . . . .
C3_63 C1_63 C2_63 F1_63 -72.0(12) . . . .
C4_63 C1_63 C2_63 F1_63 47.5(12) . . . .
O1_63 C1_63 C2_63 F2_63 48.5(11) . . . .
C3_63 C1_63 C2_63 F2_63 165.5(9) . . . .
C4_63 C1_63 C2_63 F2_63 -75.1(10) . . . .
O1_63 C1_63 C2_63 F3_63 -67.3(12) . . . .
C3_63 C1_63 C2_63 F3_63 49.6(11) . . . .
C4_63 C1_63 C2_63 F3_63 169.1(9) . . . .
O1_63 C1_63 C3_63 F6_63 169.5(9) . . . .
C4_63 C1_63 C3_63 F6_63 -68.8(12) . . . .
C2_63 C1_63 C3_63 F6_63 50.6(12) . . . .
O1_63 C1_63 C3_63 F4_63 47.9(11) . . . .
C4_63 C1_63 C3_63 F4_63 169.6(9) . . . .
C2_63 C1_63 C3_63 F4_63 -71.0(11) . . . .
O1_63 C1_63 C3_63 F5_63 -69.7(11) . . . .
C4_63 C1_63 C3_63 F5_63 52.0(11) . . . .
C2_63 C1_63 C3_63 F5_63 171.4(9) . . . .
O1_63 C1_63 C4_63 F8_63 41.8(13) . . . .
C3_63 C1_63 C4_63 F8_63 -77.3(12) . . . .
C2_63 C1_63 C4_63 F8_63 164.7(10) . . . .
O1_63 C1_63 C4_63 F9_63 164.8(9) . . . .
C3_63 C1_63 C4_63 F9_63 45.7(12) . . . .
C2_63 C1_63 C4_63 F9_63 -72.4(11) . . . .
O1_63 C1_63 C4_63 F7_63 -76.9(11) . . . .
C3_63 C1_63 C4_63 F7_63 164.0(9) . . . .
C2_63 C1_63 C4_63 F7_63 45.9(11) . . . .
O1_65 Al14 O1_64 C1_64 -76.9(14) . . . .
O1_66 Al14 O1_64 C1_64 44.2(14) . . . .
O1_63 Al14 O1_64 C1_64 165.6(13) . . . .
Al14 O1_64 C1_64 C2_64 50.1(16) . . . .
Al14 O1_64 C1_64 C3_64 -71.0(15) . . . .
Al14 O1_64 C1_64 C4_64 171.2(11) . . . .
O1_64 C1_64 C2_64 F3_64 -162.6(9) . . . .
C3_64 C1_64 C2_64 F3_64 -42.1(12) . . . .
C4_64 C1_64 C2_64 F3_64 78.2(11) . . . .
O1_64 C1_64 C2_64 F1_64 73.4(11) . . . .
C3_64 C1_64 C2_64 F1_64 -166.0(9) . . . .
C4_64 C1_64 C2_64 F1_64 -45.8(12) . . . .
O1_64 C1_64 C2_64 F2_64 -44.9(11) . . . .
C3_64 C1_64 C2_64 F2_64 75.7(10) . . . .
C4_64 C1_64 C2_64 F2_64 -164.1(9) . . . .
O1_64 C1_64 C3_64 F4_64 -160.4(8) . . . .
C2_64 C1_64 C3_64 F4_64 77.7(10) . . . .
C4_64 C1_64 C3_64 F4_64 -43.5(11) . . . .
O1_64 C1_64 C3_64 F6_64 78.7(10) . . . .
C2_64 C1_64 C3_64 F6_64 -43.3(11) . . . .
C4_64 C1_64 C3_64 F6_64 -164.4(9) . . . .
O1_64 C1_64 C3_64 F5_64 -40.6(11) . . . .
C2_64 C1_64 C3_64 F5_64 -162.6(8) . . . .
C4_64 C1_64 C3_64 F5_64 76.3(10) . . . .
O1_64 C1_64 C4_64 F7_64 -164.1(9) . . . .
C2_64 C1_64 C4_64 F7_64 -42.5(11) . . . .
C3_64 C1_64 C4_64 F7_64 78.1(11) . . . .
O1_64 C1_64 C4_64 F8_64 72.9(10) . . . .
C2_64 C1_64 C4_64 F8_64 -165.6(9) . . . .
C3_64 C1_64 C4_64 F8_64 -44.9(11) . . . .
O1_64 C1_64 C4_64 F9_64 -45.8(11) . . . .
C2_64 C1_64 C4_64 F9_64 75.7(11) . . . .
C3_64 C1_64 C4_64 F9_64 -163.6(9) . . . .
O1_64 Al14 O1_65 C1_65 -80.5(14) . . . .
O1_66 Al14 O1_65 C1_65 158.4(13) . . . .
O1_63 Al14 O1_65 C1_65 37.7(14) . . . .
Al14 O1_65 C1_65 C3_65 -94.6(14) . . . .
Al14 O1_65 C1_65 C4_65 145.1(12) . . . .
Al14 O1_65 C1_65 C2_65 26.7(17) . . . .
O1_65 C1_65 C2_65 F3_65 156.4(9) . . . .
C3_65 C1_65 C2_65 F3_65 -81.2(11) . . . .
C4_65 C1_65 C2_65 F3_65 37.8(11) . . . .
O1_65 C1_65 C2_65 F2_65 -81.5(11) . . . .
C3_65 C1_65 C2_65 F2_65 40.8(11) . . . .
C4_65 C1_65 C2_65 F2_65 159.8(8) . . . .
O1_65 C1_65 C2_65 F1_65 37.3(12) . . . .
C3_65 C1_65 C2_65 F1_65 159.7(9) . . . .
C4_65 C1_65 C2_65 F1_65 -81.4(10) . . . .
O1_65 C1_65 C3_65 F5_65 168.2(9) . . . .
C4_65 C1_65 C3_65 F5_65 -72.3(11) . . . .
C2_65 C1_65 C3_65 F5_65 45.5(11) . . . .
O1_65 C1_65 C3_65 F6_65 -71.8(10) . . . .
C4_65 C1_65 C3_65 F6_65 47.7(11) . . . .
C2_65 C1_65 C3_65 F6_65 165.5(8) . . . .
O1_65 C1_65 C3_65 F4_65 46.7(11) . . . .
C4_65 C1_65 C3_65 F4_65 166.1(8) . . . .
C2_65 C1_65 C3_65 F4_65 -76.1(10) . . . .
O1_65 C1_65 C4_65 F7_65 -73.1(11) . . . .
C3_65 C1_65 C4_65 F7_65 165.9(8) . . . .
C2_65 C1_65 C4_65 F7_65 47.5(11) . . . .
O1_65 C1_65 C4_65 F8_65 166.7(9) . . . .
C3_65 C1_65 C4_65 F8_65 45.7(11) . . . .
C2_65 C1_65 C4_65 F8_65 -72.6(11) . . . .
O1_65 C1_65 C4_65 F9_65 46.7(11) . . . .
C3_65 C1_65 C4_65 F9_65 -74.3(10) . . . .
C2_65 C1_65 C4_65 F9_65 167.3(8) . . . .
O1_64 Al14 O1_66 C1_66 -163.2(15) . . . .
O1_65 Al14 O1_66 C1_66 -38.6(16) . . . .
O1_63 Al14 O1_66 C1_66 78.3(16) . . . .
Al14 O1_66 C1_66 C2_66 -36.8(19) . . . .
Al14 O1_66 C1_66 C4_66 -158.4(13) . . . .
Al14 O1_66 C1_66 C3_66 84.4(16) . . . .
O1_66 C1_66 C2_66 F2_66 41.2(12) . . . .
C4_66 C1_66 C2_66 F2_66 162.5(9) . . . .
C3_66 C1_66 C2_66 F2_66 -80.3(10) . . . .
O1_66 C1_66 C2_66 F1_66 -81.0(11) . . . .
C4_66 C1_66 C2_66 F1_66 40.3(11) . . . .
C3_66 C1_66 C2_66 F1_66 157.5(9) . . . .
O1_66 C1_66 C2_66 F3_66 160.4(9) . . . .
C4_66 C1_66 C2_66 F3_66 -78.2(10) . . . .
C3_66 C1_66 C2_66 F3_66 38.9(11) . . . .
O1_66 C1_66 C3_66 F5_66 164.5(9) . . . .
C2_66 C1_66 C3_66 F5_66 -72.6(12) . . . .
C4_66 C1_66 C3_66 F5_66 46.0(12) . . . .
O1_66 C1_66 C3_66 F6_66 41.4(12) . . . .
C2_66 C1_66 C3_66 F6_66 164.3(9) . . . .
C4_66 C1_66 C3_66 F6_66 -77.1(11) . . . .
O1_66 C1_66 C3_66 F4_66 -75.0(11) . . . .
C2_66 C1_66 C3_66 F4_66 47.9(11) . . . .
C4_66 C1_66 C3_66 F4_66 166.6(9) . . . .
O1_66 C1_66 C4_66 F9_66 45.3(12) . . . .
C2_66 C1_66 C4_66 F9_66 -77.6(11) . . . .
C3_66 C1_66 C4_66 F9_66 164.1(9) . . . .
O1_66 C1_66 C4_66 F8_66 -73.8(11) . . . .
C2_66 C1_66 C4_66 F8_66 163.2(8) . . . .
C3_66 C1_66 C4_66 F8_66 44.9(11) . . . .
O1_66 C1_66 C4_66 F7_66 166.6(9) . . . .
C2_66 C1_66 C4_66 F7_66 43.6(12) . . . .
C3_66 C1_66 C4_66 F7_66 -74.7(11) . . . .
O1_68 Al15 O1_67 C1_67 -28.1(15) . . . .
O1_70 Al15 O1_67 C1_67 -151.5(13) . . . .
O1_69 Al15 O1_67 C1_67 89.5(14) . . . .
Al15 O1_67 C1_67 C4_67 166.0(11) . . . .
Al15 O1_67 C1_67 C3_67 -75.1(15) . . . .
Al15 O1_67 C1_67 C2_67 45.7(17) . . . .
O1_67 C1_67 C2_67 F1_67 42.0(11) . . . .
C4_67 C1_67 C2_67 F1_67 -77.7(10) . . . .
C3_67 C1_67 C2_67 F1_67 163.2(8) . . . .
O1_67 C1_67 C2_67 F2_67 -78.2(10) . . . .
C4_67 C1_67 C2_67 F2_67 162.1(8) . . . .
C3_67 C1_67 C2_67 F2_67 43.0(10) . . . .
O1_67 C1_67 C2_67 F3_67 161.0(8) . . . .
C4_67 C1_67 C2_67 F3_67 41.3(11) . . . .
C3_67 C1_67 C2_67 F3_67 -77.7(10) . . . .
O1_67 C1_67 C3_67 F4_67 46.2(11) . . . .
C4_67 C1_67 C3_67 F4_67 165.0(8) . . . .
C2_67 C1_67 C3_67 F4_67 -75.5(10) . . . .
O1_67 C1_67 C3_67 F5_67 165.2(8) . . . .
C4_67 C1_67 C3_67 F5_67 -76.1(10) . . . .
C2_67 C1_67 C3_67 F5_67 43.4(11) . . . .
O1_67 C1_67 C3_67 F6_67 -73.6(10) . . . .
C4_67 C1_67 C3_67 F6_67 45.2(11) . . . .
C2_67 C1_67 C3_67 F6_67 164.7(8) . . . .
O1_67 C1_67 C4_67 F9_67 40.5(11) . . . .
C3_67 C1_67 C4_67 F9_67 -79.2(10) . . . .
C2_67 C1_67 C4_67 F9_67 161.5(8) . . . .
O1_67 C1_67 C4_67 F8_67 160.7(8) . . . .
C3_67 C1_67 C4_67 F8_67 41.0(11) . . . .
C2_67 C1_67 C4_67 F8_67 -78.2(10) . . . .
O1_67 C1_67 C4_67 F7_67 -78.5(10) . . . .
C3_67 C1_67 C4_67 F7_67 161.8(8) . . . .
C2_67 C1_67 C4_67 F7_67 42.5(10) . . . .
O1_67 Al15 O1_68 C1_68 173.8(13) . . . .
O1_70 Al15 O1_68 C1_68 -67.0(15) . . . .
O1_69 Al15 O1_68 C1_68 54.3(15) . . . .
Al15 O1_68 C1_68 C2_68 -15.2(18) . . . .
Al15 O1_68 C1_68 C4_68 106.0(14) . . . .
Al15 O1_68 C1_68 C3_68 -135.1(12) . . . .
O1_68 C1_68 C2_68 F2_68 -74.3(11) . . . .
C4_68 C1_68 C2_68 F2_68 165.1(8) . . . .
C3_68 C1_68 C2_68 F2_68 46.4(11) . . . .
O1_68 C1_68 C2_68 F1_68 43.6(11) . . . .
C4_68 C1_68 C2_68 F1_68 -76.9(10) . . . .
C3_68 C1_68 C2_68 F1_68 164.4(8) . . . .
O1_68 C1_68 C2_68 F3_68 162.7(9) . . . .
C4_68 C1_68 C2_68 F3_68 42.1(11) . . . .
C3_68 C1_68 C2_68 F3_68 -76.6(11) . . . .
O1_68 C1_68 C3_68 F6_68 -74.9(10) . . . .
C2_68 C1_68 C3_68 F6_68 163.3(8) . . . .
C4_68 C1_68 C3_68 F6_68 44.0(11) . . . .
O1_68 C1_68 C3_68 F5_68 162.9(9) . . . .
C2_68 C1_68 C3_68 F5_68 41.1(11) . . . .
C4_68 C1_68 C3_68 F5_68 -78.2(11) . . . .
O1_68 C1_68 C3_68 F4_68 42.3(11) . . . .
C2_68 C1_68 C3_68 F4_68 -79.5(10) . . . .
C4_68 C1_68 C3_68 F4_68 161.2(9) . . . .
O1_68 C1_68 C4_68 F9_68 -75.7(11) . . . .
C2_68 C1_68 C4_68 F9_68 46.4(11) . . . .
C3_68 C1_68 C4_68 F9_68 164.8(9) . . . .
O1_68 C1_68 C4_68 F8_68 42.8(11) . . . .
C2_68 C1_68 C4_68 F8_68 165.0(8) . . . .
C3_68 C1_68 C4_68 F8_68 -76.6(10) . . . .
O1_68 C1_68 C4_68 F7_68 164.1(9) . . . .
C2_68 C1_68 C4_68 F7_68 -73.7(11) . . . .
C3_68 C1_68 C4_68 F7_68 44.7(12) . . . .
O1_68 Al15 O1_69 C1_69 -165.5(15) . . . .
O1_67 Al15 O1_69 C1_69 77.9(16) . . . .
O1_70 Al15 O1_69 C1_69 -40.6(17) . . . .
Al15 O1_69 C1_69 C3_69 64.1(18) . . . .
Al15 O1_69 C1_69 C2_69 -175.1(13) . . . .
Al15 O1_69 C1_69 C4_69 -55.3(19) . . . .
O1_69 C1_69 C2_69 F3_69 163.8(10) . . . .
C3_69 C1_69 C2_69 F3_69 -74.8(13) . . . .
C4_69 C1_69 C2_69 F3_69 42.9(13) . . . .
O1_69 C1_69 C2_69 F1_69 40.0(13) . . . .
C3_69 C1_69 C2_69 F1_69 161.5(10) . . . .
C4_69 C1_69 C2_69 F1_69 -80.9(12) . . . .
O1_69 C1_69 C2_69 F2_69 -75.6(11) . . . .
C3_69 C1_69 C2_69 F2_69 45.8(12) . . . .
C4_69 C1_69 C2_69 F2_69 163.5(9) . . . .
O1_69 C1_69 C3_69 F4_69 40.5(14) . . . .
C2_69 C1_69 C3_69 F4_69 -79.6(12) . . . .
C4_69 C1_69 C3_69 F4_69 161.9(11) . . . .
O1_69 C1_69 C3_69 F5_69 163.0(10) . . . .
C2_69 C1_69 C3_69 F5_69 42.9(13) . . . .
C4_69 C1_69 C3_69 F5_69 -75.7(12) . . . .
O1_69 C1_69 C3_69 F6_69 -77.6(12) . . . .
C2_69 C1_69 C3_69 F6_69 162.3(10) . . . .
C4_69 C1_69 C3_69 F6_69 43.8(12) . . . .
O1_69 C1_69 C4_69 F8_69 42.2(13) . . . .
C3_69 C1_69 C4_69 F8_69 -79.2(11) . . . .
C2_69 C1_69 C4_69 F8_69 161.7(10) . . . .
O1_69 C1_69 C4_69 F7_69 164.9(10) . . . .
C3_69 C1_69 C4_69 F7_69 43.6(13) . . . .
C2_69 C1_69 C4_69 F7_69 -75.6(12) . . . .
O1_69 C1_69 C4_69 F9_69 -75.6(11) . . . .
C3_69 C1_69 C4_69 F9_69 163.0(9) . . . .
C2_69 C1_69 C4_69 F9_69 43.9(12) . . . .
O1_68 Al15 O1_70 C1_70 -85.7(15) . . . .
O1_67 Al15 O1_70 C1_70 32.8(16) . . . .
O1_69 Al15 O1_70 C1_70 153.3(14) . . . .
Al15 O1_70 C1_70 C3_70 -70.3(17) . . . .
Al15 O1_70 C1_70 C2_70 166.0(12) . . . .
Al15 O1_70 C1_70 C4_70 50.7(18) . . . .
O1_70 C1_70 C2_70 F1_70 -37.7(14) . . . .
C3_70 C1_70 C2_70 F1_70 -161.2(11) . . . .
C4_70 C1_70 C2_70 F1_70 82.2(12) . . . .
O1_70 C1_70 C2_70 F3_70 -170.1(10) . . . .
C3_70 C1_70 C2_70 F3_70 66.4(13) . . . .
C4_70 C1_70 C2_70 F3_70 -50.3(13) . . . .
O1_70 C1_70 C2_70 F2_70 75.8(11) . . . .
C3_70 C1_70 C2_70 F2_70 -47.7(12) . . . .
C4_70 C1_70 C2_70 F2_70 -164.4(9) . . . .
O1_70 C1_70 C3_70 F4_70 -33.6(13) . . . .
C2_70 C1_70 C3_70 F4_70 87.8(12) . . . .
C4_70 C1_70 C3_70 F4_70 -157.2(10) . . . .
O1_70 C1_70 C3_70 F5_70 -153.0(10) . . . .
C2_70 C1_70 C3_70 F5_70 -31.7(14) . . . .
C4_70 C1_70 C3_70 F5_70 83.4(12) . . . .
O1_70 C1_70 C3_70 F6_70 83.3(11) . . . .
C2_70 C1_70 C3_70 F6_70 -155.4(9) . . . .
C4_70 C1_70 C3_70 F6_70 -40.3(11) . . . .
O1_70 C1_70 C4_70 F9_70 -37.5(13) . . . .
C3_70 C1_70 C4_70 F9_70 85.8(11) . . . .
C2_70 C1_70 C4_70 F9_70 -154.5(10) . . . .
O1_70 C1_70 C4_70 F7_70 -159.0(9) . . . .
C3_70 C1_70 C4_70 F7_70 -35.7(12) . . . .
C2_70 C1_70 C4_70 F7_70 84.0(11) . . . .
O1_70 C1_70 C4_70 F8_70 79.8(11) . . . .
C3_70 C1_70 C4_70 F8_70 -156.9(9) . . . .
C2_70 C1_70 C4_70 F8_70 -37.2(11) . . . .
O1_73 Al16 O1_71 C1_71 -146(2) . . . .
O1_74 Al16 O1_71 C1_71 94(2) . . . .
O1_72 Al16 O1_71 C1_71 -26(2) . . . .
Al16 O1_71 C1_71 C4_71 34(3) . . . .
Al16 O1_71 C1_71 C3_71 152.7(18) . . . .
Al16 O1_71 C1_71 C2_71 -90(2) . . . .
O1_71 C1_71 C2_71 F3_71 166.5(10) . . . .
C4_71 C1_71 C2_71 F3_71 41.2(12) . . . .
C3_71 C1_71 C2_71 F3_71 -74.2(12) . . . .
O1_71 C1_71 C2_71 F1_71 46.8(12) . . . .
C4_71 C1_71 C2_71 F1_71 -78.5(11) . . . .
C3_71 C1_71 C2_71 F1_71 166.1(9) . . . .
O1_71 C1_71 C2_71 F2_71 -73.1(12) . . . .
C4_71 C1_71 C2_71 F2_71 161.5(9) . . . .
C3_71 C1_71 C2_71 F2_71 46.1(12) . . . .
O1_71 C1_71 C3_71 F4_71 47.4(13) . . . .
C4_71 C1_71 C3_71 F4_71 169.6(9) . . . .
C2_71 C1_71 C3_71 F4_71 -72.9(11) . . . .
O1_71 C1_71 C3_71 F6_71 -72.4(12) . . . .
C4_71 C1_71 C3_71 F6_71 49.7(12) . . . .
C2_71 C1_71 C3_71 F6_71 167.2(9) . . . .
O1_71 C1_71 C3_71 F5_71 166.4(10) . . . .
C4_71 C1_71 C3_71 F5_71 -71.5(12) . . . .
C2_71 C1_71 C3_71 F5_71 46.0(12) . . . .
O1_71 C1_71 C4_71 F8_71 160.2(11) . . . .
C3_71 C1_71 C4_71 F8_71 40.1(13) . . . .
C2_71 C1_71 C4_71 F8_71 -75.3(12) . . . .
O1_71 C1_71 C4_71 F9_71 -77.3(13) . . . .
C3_71 C1_71 C4_71 F9_71 162.6(9) . . . .
C2_71 C1_71 C4_71 F9_71 47.2(12) . . . .
O1_71 C1_71 C4_71 F7_71 39.8(13) . . . .
C3_71 C1_71 C4_71 F7_71 -80.3(11) . . . .
C2_71 C1_71 C4_71 F7_71 164.3(9) . . . .
O1_73 Al16 O1_72 C1_72 -88.9(16) . . . .
O1_74 Al16 O1_72 C1_72 32.4(17) . . . .
O1_71 Al16 O1_72 C1_72 153.4(15) . . . .
Al16 O1_72 C1_72 C4_72 -69.6(18) . . . .
Al16 O1_72 C1_72 C2_72 50.3(19) . . . .
Al16 O1_72 C1_72 C3_72 171.1(12) . . . .
O1_72 C1_72 C2_72 F2_72 -163.6(10) . . . .
C4_72 C1_72 C2_72 F2_72 -42.1(12) . . . .
C3_72 C1_72 C2_72 F2_72 76.9(12) . . . .
O1_72 C1_72 C2_72 F1_72 73.4(12) . . . .
C4_72 C1_72 C2_72 F1_72 -165.1(9) . . . .
C3_72 C1_72 C2_72 F1_72 -46.1(12) . . . .
O1_72 C1_72 C2_72 F3_72 -43.9(13) . . . .
C4_72 C1_72 C2_72 F3_72 77.5(11) . . . .
C3_72 C1_72 C2_72 F3_72 -163.4(9) . . . .
O1_72 C1_72 C3_72 F5_72 -164.4(10) . . . .
C4_72 C1_72 C3_72 F5_72 75.4(12) . . . .
C2_72 C1_72 C3_72 F5_72 -42.9(13) . . . .
O1_72 C1_72 C3_72 F6_72 74.0(12) . . . .
C4_72 C1_72 C3_72 F6_72 -46.1(12) . . . .
C2_72 C1_72 C3_72 F6_72 -164.4(9) . . . .
O1_72 C1_72 C3_72 F4_72 -44.9(12) . . . .
C4_72 C1_72 C3_72 F4_72 -165.1(9) . . . .
C2_72 C1_72 C3_72 F4_72 76.7(11) . . . .
O1_72 C1_72 C4_72 F8_72 76.0(12) . . . .
C2_72 C1_72 C4_72 F8_72 -45.9(12) . . . .
C3_72 C1_72 C4_72 F8_72 -165.5(9) . . . .
O1_72 C1_72 C4_72 F9_72 -43.8(12) . . . .
C2_72 C1_72 C4_72 F9_72 -165.6(9) . . . .
C3_72 C1_72 C4_72 F9_72 74.7(11) . . . .
O1_72 C1_72 C4_72 F7_72 -162.6(9) . . . .
C2_72 C1_72 C4_72 F7_72 75.5(11) . . . .
C3_72 C1_72 C4_72 F7_72 -44.2(12) . . . .
O1_74 Al16 O1_73 C1_73 173.6(17) . . . .
O1_72 Al16 O1_73 C1_73 -65.2(19) . . . .
O1_71 Al16 O1_73 C1_73 52.5(19) . . . .
Al16 O1_73 C1_73 C4_73 -84.8(19) . . . .
Al16 O1_73 C1_73 C2_73 37(2) . . . .
Al16 O1_73 C1_73 C3_73 154.8(15) . . . .
O1_73 C1_73 C2_73 F3_73 -46.8(12) . . . .
C4_73 C1_73 C2_73 F3_73 73.4(11) . . . .
C3_73 C1_73 C2_73 F3_73 -163.3(9) . . . .
O1_73 C1_73 C2_73 F2_73 72.1(12) . . . .
C4_73 C1_73 C2_73 F2_73 -167.6(10) . . . .
C3_73 C1_73 C2_73 F2_73 -44.3(13) . . . .
O1_73 C1_73 C2_73 F1_73 -165.8(10) . . . .
C4_73 C1_73 C2_73 F1_73 -45.6(13) . . . .
C3_73 C1_73 C2_73 F1_73 77.7(12) . . . .
O1_73 C1_73 C3_73 F6_73 -46.7(13) . . . .
C4_73 C1_73 C3_73 F6_73 -164.6(10) . . . .
C2_73 C1_73 C3_73 F6_73 72.8(12) . . . .
O1_73 C1_73 C3_73 F5_73 -165.9(10) . . . .
C4_73 C1_73 C3_73 F5_73 76.3(13) . . . .
C2_73 C1_73 C3_73 F5_73 -46.3(12) . . . .
O1_73 C1_73 C3_73 F4_73 75.0(11) . . . .
C4_73 C1_73 C3_73 F4_73 -42.9(13) . . . .
C2_73 C1_73 C3_73 F4_73 -165.4(9) . . . .
O1_73 C1_73 C4_73 F7_73 80.4(12) . . . .
C2_73 C1_73 C4_73 F7_73 -41.6(13) . . . .
C3_73 C1_73 C4_73 F7_73 -162.8(10) . . . .
O1_73 C1_73 C4_73 F9_73 -159.6(10) . . . .
C2_73 C1_73 C4_73 F9_73 78.4(12) . . . .
C3_73 C1_73 C4_73 F9_73 -42.8(13) . . . .
O1_73 C1_73 C4_73 F8_73 -40.9(12) . . . .
C2_73 C1_73 C4_73 F8_73 -162.9(10) . . . .
C3_73 C1_73 C4_73 F8_73 75.9(12) . . . .
O1_73 Al16 O1_74 C1_74 -37.5(16) . . . .
O1_72 Al16 O1_74 C1_74 -160.5(14) . . . .
O1_71 Al16 O1_74 C1_74 81.1(15) . . . .
Al16 O1_74 C1_74 C2_74 40.7(18) . . . .
Al16 O1_74 C1_74 C3_74 -81.4(16) . . . .
Al16 O1_74 C1_74 C4_74 160.1(12) . . . .
O1_74 C1_74 C2_74 F1_74 -73.0(12) . . . .
C3_74 C1_74 C2_74 F1_74 49.8(12) . . . .
C4_74 C1_74 C2_74 F1_74 169.1(9) . . . .
O1_74 C1_74 C2_74 F3_74 166.3(9) . . . .
C3_74 C1_74 C2_74 F3_74 -71.0(11) . . . .
C4_74 C1_74 C2_74 F3_74 48.4(12) . . . .
O1_74 C1_74 C2_74 F2_74 45.3(12) . . . .
C3_74 C1_74 C2_74 F2_74 168.0(9) . . . .
C4_74 C1_74 C2_74 F2_74 -72.6(11) . . . .
O1_74 C1_74 C3_74 F6_74 170.5(10) . . . .
C2_74 C1_74 C3_74 F6_74 46.6(13) . . . .
C4_74 C1_74 C3_74 F6_74 -72.6(13) . . . .
O1_74 C1_74 C3_74 F5_74 -66.3(12) . . . .
C2_74 C1_74 C3_74 F5_74 169.8(10) . . . .
C4_74 C1_74 C3_74 F5_74 50.6(12) . . . .
O1_74 C1_74 C3_74 F4_74 50.0(13) . . . .
C2_74 C1_74 C3_74 F4_74 -73.9(11) . . . .
C4_74 C1_74 C3_74 F4_74 166.9(9) . . . .
O1_74 C1_74 C4_74 F7_74 168.6(9) . . . .
C2_74 C1_74 C4_74 F7_74 -70.0(12) . . . .
C3_74 C1_74 C4_74 F7_74 49.4(12) . . . .
O1_74 C1_74 C4_74 F8_74 47.3(12) . . . .
C2_74 C1_74 C4_74 F8_74 168.7(10) . . . .
C3_74 C1_74 C4_74 F8_74 -71.9(12) . . . .
O1_74 C1_74 C4_74 F9_74 -71.1(11) . . . .
C2_74 C1_74 C4_74 F9_74 50.3(11) . . . .
C3_74 C1_74 C4_74 F9_74 169.7(9) . . . .
C5_75 N1_75 C1_75 C2_75 0.7(19) . . . .
In1 N1_75 C1_75 C2_75 174.2(10) . . . .
N1_75 C1_75 C2_75 C3_75 -2(2) . . . .
C1_75 C2_75 C3_75 C4_75 2(2) . . . .
C2_75 C3_75 C4_75 C5_75 -2(2) . . . .
C1_75 N1_75 C5_75 C4_75 -0.7(18) . . . .
In1 N1_75 C5_75 C4_75 -174.1(9) . . . .
C1_75 N1_75 C5_75 C6_75 176.8(11) . . . .
In1 N1_75 C5_75 C6_75 3.4(14) . . . .
C3_75 C4_75 C5_75 N1_75 2(2) . . . .
C3_75 C4_75 C5_75 C6_75 -175.8(12) . . . .
C10_75 N2_75 C6_75 C7_75 4.2(18) . . . .
In1 N2_75 C6_75 C7_75 177.3(9) . . . .
C10_75 N2_75 C6_75 C5_75 -176.0(11) . . . .
In1 N2_75 C6_75 C5_75 -2.9(14) . . . .
N1_75 C5_75 C6_75 C7_75 179.6(12) . . . .
C4_75 C5_75 C6_75 C7_75 -3(2) . . . .
N1_75 C5_75 C6_75 N2_75 -0.2(16) . . . .
C4_75 C5_75 C6_75 N2_75 177.3(12) . . . .
N2_75 C6_75 C7_75 C8_75 -3.5(19) . . . .
C5_75 C6_75 C7_75 C8_75 176.7(12) . . . .
C6_75 C7_75 C8_75 C9_75 1(2) . . . .
C7_75 C8_75 C9_75 C10_75 1(2) . . . .
C6_75 N2_75 C10_75 C9_75 -2.5(18) . . . .
In1 N2_75 C10_75 C9_75 -175.2(10) . . . .
C8_75 C9_75 C10_75 N2_75 0(2) . . . .
C5_76 N1_76 C1_76 C2_76 -4(2) . . . .
In1 N1_76 C1_76 C2_76 -169.2(11) . . . .
N1_76 C1_76 C2_76 C3_76 4(2) . . . .
C1_76 C2_76 C3_76 C4_76 -3(2) . . . .
C2_76 C3_76 C4_76 C5_76 2(2) . . . .
C1_76 N1_76 C5_76 C4_76 2(2) . . . .
In1 N1_76 C5_76 C4_76 168.1(11) . . . .
C1_76 N1_76 C5_76 C6_76 -176.3(11) . . . .
In1 N1_76 C5_76 C6_76 -10.3(14) . . . .
C3_76 C4_76 C5_76 N1_76 -1(2) . . . .
C3_76 C4_76 C5_76 C6_76 177.0(13) . . . .
C10_76 N2_76 C6_76 C7_76 -0.9(18) . . . .
In1 N2_76 C6_76 C7_76 -176.8(9) . . . .
C10_76 N2_76 C6_76 C5_76 177.4(11) . . . .
In1 N2_76 C6_76 C5_76 1.5(14) . . . .
N1_76 C5_76 C6_76 N2_76 5.9(17) . . . .
C4_76 C5_76 C6_76 N2_76 -172.5(12) . . . .
N1_76 C5_76 C6_76 C7_76 -175.8(12) . . . .
C4_76 C5_76 C6_76 C7_76 6(2) . . . .
N2_76 C6_76 C7_76 C9_76 2(2) . . . .
C5_76 C6_76 C7_76 C9_76 -176.2(12) . . . .
C6_76 C7_76 C9_76 C8_76 -1(2) . . . .
C7_76 C9_76 C8_76 C10_76 0(2) . . . .
C6_76 N2_76 C10_76 C8_76 -0.8(19) . . . .
In1 N2_76 C10_76 C8_76 175.0(10) . . . .
C9_76 C8_76 C10_76 N2_76 1(2) . . . .
C5_77 N1_77 C1_77 C2_77 0.5(19) . . . .
In2 N1_77 C1_77 C2_77 165.3(10) . . . .
N1_77 C1_77 C2_77 C3_77 -1(2) . . . .
C1_77 C2_77 C3_77 C4_77 3(2) . . . .
C2_77 C3_77 C4_77 C5_77 -4.0(19) . . . .
C1_77 N1_77 C5_77 C4_77 -1.4(18) . . . .
In2 N1_77 C5_77 C4_77 -167.5(10) . . . .
C1_77 N1_77 C5_77 C6_77 179.0(11) . . . .
In2 N1_77 C5_77 C6_77 12.9(14) . . . .
C3_77 C4_77 C5_77 N1_77 3.2(19) . . . .
C3_77 C4_77 C5_77 C6_77 -177.3(12) . . . .
C10_77 N2_77 C6_77 C7_77 4.0(17) . . . .
In2 N2_77 C6_77 C7_77 -158.8(9) . . . .
C10_77 N2_77 C6_77 C5_77 -177.4(10) . . . .
In2 N2_77 C6_77 C5_77 19.9(14) . . . .
N1_77 C5_77 C6_77 N2_77 -22.2(16) . . . .
C4_77 C5_77 C6_77 N2_77 158.2(12) . . . .
N1_77 C5_77 C6_77 C7_77 156.4(12) . . . .
C4_77 C5_77 C6_77 C7_77 -23.2(19) . . . .
N2_77 C6_77 C7_77 C8_77 -4.5(19) . . . .
C5_77 C6_77 C7_77 C8_77 177.0(12) . . . .
C6_77 C7_77 C8_77 C9_77 2.2(19) . . . .
C7_77 C8_77 C9_77 C10_77 0.3(19) . . . .
C6_77 N2_77 C10_77 C9_77 -1.4(18) . . . .
In2 N2_77 C10_77 C9_77 159.6(10) . . . .
C8_77 C9_77 C10_77 N2_77 -0.8(19) . . . .
C5_78 N1_78 C1_78 C2_78 -5.0(18) . . . .
In3 N1_78 C1_78 C2_78 -171.2(9) . . . .
N1_78 C1_78 C2_78 C3_78 3.9(19) . . . .
C1_78 C2_78 C3_78 C4_78 -0.8(19) . . . .
C2_78 C3_78 C4_78 C5_78 -1(2) . . . .
C1_78 N1_78 C5_78 C4_78 2.8(19) . . . .
In3 N1_78 C5_78 C4_78 169.2(10) . . . .
C1_78 N1_78 C5_78 C6_78 -176.5(11) . . . .
In3 N1_78 C5_78 C6_78 -10.1(14) . . . .
C3_78 C4_78 C5_78 N1_78 0(2) . . . .
C3_78 C4_78 C5_78 C6_78 179.6(12) . . . .
C10_78 N2_78 C6_78 C7_78 1.1(18) . . . .
In3 N2_78 C6_78 C7_78 -176.7(9) . . . .
C10_78 N2_78 C6_78 C5_78 178.8(11) . . . .
In3 N2_78 C6_78 C5_78 1.0(15) . . . .
N1_78 C5_78 C6_78 N2_78 6.2(17) . . . .
C4_78 C5_78 C6_78 N2_78 -173.1(13) . . . .
N1_78 C5_78 C6_78 C7_78 -176.1(12) . . . .
C4_78 C5_78 C6_78 C7_78 5(2) . . . .
N2_78 C6_78 C7_78 C8_78 -3(2) . . . .
C5_78 C6_78 C7_78 C8_78 179.4(13) . . . .
C6_78 C7_78 C8_78 C9_78 4(2) . . . .
C7_78 C8_78 C9_78 C10_78 -4(2) . . . .
C8_78 C9_78 C10_78 N2_78 2(2) . . . .
C6_78 N2_78 C10_78 C9_78 -1.0(19) . . . .
In3 N2_78 C10_78 C9_78 176.7(10) . . . .
C5_79 N1_79 C1_79 C2_79 -1.6(19) . . . .
In4 N1_79 C1_79 C2_79 156.2(10) . . . .
N1_79 C1_79 C2_79 C3_79 -1(2) . . . .
C1_79 C2_79 C3_79 C4_79 3(2) . . . .
C2_79 C3_79 C4_79 C5_79 -3.0(19) . . . .
C1_79 N1_79 C5_79 C4_79 1.8(19) . . . .
In4 N1_79 C5_79 C4_79 -158.2(10) . . . .
C1_79 N1_79 C5_79 C6_79 -177.7(11) . . . .
In4 N1_79 C5_79 C6_79 22.3(14) . . . .
C3_79 C4_79 C5_79 N1_79 0(2) . . . .
C3_79 C4_79 C5_79 C6_79 179.9(12) . . . .
C10_79 N2_79 C6_79 C7_79 -2(2) . . . .
In4 N2_79 C6_79 C7_79 -173.0(11) . . . .
C10_79 N2_79 C6_79 C5_79 179.3(12) . . . .
In4 N2_79 C6_79 C5_79 8.3(15) . . . .
N1_79 C5_79 C6_79 N2_79 -20.8(17) . . . .
C4_79 C5_79 C6_79 N2_79 159.6(12) . . . .
N1_79 C5_79 C6_79 C7_79 160.5(13) . . . .
C4_79 C5_79 C6_79 C7_79 -19(2) . . . .
N2_79 C6_79 C7_79 C8_79 2(2) . . . .
C5_79 C6_79 C7_79 C8_79 -179.3(13) . . . .
C6_79 C7_79 C8_79 C9_79 0(2) . . . .
C7_79 C8_79 C9_79 C10_79 -3(2) . . . .
C6_79 N2_79 C10_79 C9_79 -1(2) . . . .
In4 N2_79 C10_79 C9_79 169.6(11) . . . .
C8_79 C9_79 C10_79 N2_79 3(2) . . . .
C5_80 N1_80 C1_80 C2_80 -3.7(19) . . . .
In3 N1_80 C1_80 C2_80 172.1(10) . . . .
N1_80 C1_80 C2_80 C3_80 2(2) . . . .
C1_80 C2_80 C3_80 C4_80 0(2) . . . .
C2_80 C3_80 C4_80 C5_80 0(2) . . . .
C1_80 N1_80 C5_80 C4_80 3.4(18) . . . .
In3 N1_80 C5_80 C4_80 -172.6(10) . . . .
C1_80 N1_80 C5_80 C6_80 -178.4(11) . . . .
In3 N1_80 C5_80 C6_80 5.6(14) . . . .
C3_80 C4_80 C5_80 N1_80 -2(2) . . . .
C3_80 C4_80 C5_80 C6_80 -179.8(13) . . . .
C10_80 N2_80 C6_80 C7_80 -0.7(19) . . . .
In3 N2_80 C6_80 C7_80 167.9(10) . . . .
C10_80 N2_80 C6_80 C5_80 -177.0(11) . . . .
In3 N2_80 C6_80 C5_80 -8.5(14) . . . .
N1_80 C5_80 C6_80 N2_80 2.1(17) . . . .
C4_80 C5_80 C6_80 N2_80 -179.7(12) . . . .
N1_80 C5_80 C6_80 C7_80 -174.2(12) . . . .
C4_80 C5_80 C6_80 C7_80 4(2) . . . .
N2_80 C6_80 C7_80 C8_80 1(2) . . . .
C5_80 C6_80 C7_80 C8_80 177.6(13) . . . .
C6_80 C7_80 C8_80 C9_80 0(2) . . . .
C7_80 C8_80 C9_80 C10_80 -2(2) . . . .
C6_80 N2_80 C10_80 C9_80 -2(2) . . . .
In3 N2_80 C10_80 C9_80 -169.3(10) . . . .
C8_80 C9_80 C10_80 N2_80 3(2) . . . .
C5_81 N1_81 C1_81 C2_81 3(2) . . . .
In5 N1_81 C1_81 C2_81 -168.7(10) . . . .
N1_81 C1_81 C2_81 C3_81 -3(2) . . . .
C1_81 C2_81 C3_81 C4_81 1(2) . . . .
C2_81 C3_81 C4_81 C5_81 0(2) . . . .
C1_81 N1_81 C5_81 C4_81 -1.7(19) . . . .
In5 N1_81 C5_81 C4_81 170.4(10) . . . .
C1_81 N1_81 C5_81 C6_81 -178.1(12) . . . .
In5 N1_81 C5_81 C6_81 -6.0(15) . . . .
C3_81 C4_81 C5_81 N1_81 0(2) . . . .
C3_81 C4_81 C5_81 C6_81 176.4(13) . . . .
C10_81 N2_81 C6_81 C7_81 -6.0(18) . . . .
In5 N2_81 C6_81 C7_81 163.6(9) . . . .
C10_81 N2_81 C6_81 C5_81 171.6(11) . . . .
In5 N2_81 C6_81 C5_81 -18.8(14) . . . .
N1_81 C5_81 C6_81 N2_81 16.7(17) . . . .
C4_81 C5_81 C6_81 N2_81 -159.7(12) . . . .
N1_81 C5_81 C6_81 C7_81 -165.8(12) . . . .
C4_81 C5_81 C6_81 C7_81 18(2) . . . .
N2_81 C6_81 C7_81 C8_81 4.2(19) . . . .
C5_81 C6_81 C7_81 C8_81 -173.1(12) . . . .
C6_81 C7_81 C8_81 C9_81 0(2) . . . .
C7_81 C8_81 C9_81 C10_81 -2(2) . . . .
C6_81 N2_81 C10_81 C9_81 3.7(19) . . . .
In5 N2_81 C10_81 C9_81 -165.0(10) . . . .
C8_81 C9_81 C10_81 N2_81 0(2) . . . .
C5_82 N1_82 C1_82 C2_82 -1.2(19) . . . .
In5 N1_82 C1_82 C2_82 -173.7(10) . . . .
N1_82 C1_82 C2_82 C3_82 0(2) . . . .
C1_82 C2_82 C3_82 C4_82 1(2) . . . .
C2_82 C3_82 C4_82 C5_82 -1.1(19) . . . .
C1_82 N1_82 C5_82 C4_82 1.2(18) . . . .
In5 N1_82 C5_82 C4_82 173.8(9) . . . .
C1_82 N1_82 C5_82 C6_82 -175.9(11) . . . .
In5 N1_82 C5_82 C6_82 -3.2(14) . . . .
C3_82 C4_82 C5_82 N1_82 -0.1(19) . . . .
C3_82 C4_82 C5_82 C6_82 176.9(12) . . . .
C10_82 N2_82 C6_82 C7_82 -3.7(17) . . . .
In5 N2_82 C6_82 C7_82 179.3(9) . . . .
C10_82 N2_82 C6_82 C5_82 176.6(11) . . . .
In5 N2_82 C6_82 C5_82 -0.3(14) . . . .
N1_82 C5_82 C6_82 N2_82 2.3(16) . . . .
C4_82 C5_82 C6_82 N2_82 -174.8(12) . . . .
N1_82 C5_82 C6_82 C7_82 -177.4(11) . . . .
C4_82 C5_82 C6_82 C7_82 5.6(19) . . . .
N2_82 C6_82 C7_82 C8_82 3.0(18) . . . .
C5_82 C6_82 C7_82 C8_82 -177.4(12) . . . .
C6_82 C7_82 C8_82 C9_82 -0.8(19) . . . .
C7_82 C8_82 C9_82 C10_82 -0.6(19) . . . .
C6_82 N2_82 C10_82 C9_82 2.4(18) . . . .
In5 N2_82 C10_82 C9_82 179.1(9) . . . .
C8_82 C9_82 C10_82 N2_82 -0.2(19) . . . .
C5_83 N1_83 C1_83 C2_83 1.8(19) . . . .
In8 N1_83 C1_83 C2_83 -160.9(9) . . . .
N1_83 C1_83 C2_83 C3_83 -1.4(19) . . . .
C1_83 C2_83 C3_83 C4_83 1(2) . . . .
C2_83 C3_83 C4_83 C5_83 -2(2) . . . .
C1_83 N1_83 C5_83 C4_83 -2.2(19) . . . .
In8 N1_83 C5_83 C4_83 161.7(10) . . . .
C1_83 N1_83 C5_83 C6_83 179.8(11) . . . .
In8 N1_83 C5_83 C6_83 -16.3(13) . . . .
C3_83 C4_83 C5_83 N1_83 2(2) . . . .
C3_83 C4_83 C5_83 C6_83 180.0(12) . . . .
C10_83 N2_83 C6_83 C7_83 -0.2(17) . . . .
In8 N2_83 C6_83 C7_83 160.0(9) . . . .
C10_83 N2_83 C6_83 C5_83 178.3(10) . . . .
In8 N2_83 C6_83 C5_83 -21.5(13) . . . .
N1_83 C5_83 C6_83 N2_83 25.7(15) . . . .
C4_83 C5_83 C6_83 N2_83 -152.2(13) . . . .
N1_83 C5_83 C6_83 C7_83 -155.9(13) . . . .
C4_83 C5_83 C6_83 C7_83 26.2(18) . . . .
N2_83 C6_83 C7_83 C8_83 -0.8(19) . . . .
C5_83 C6_83 C7_83 C8_83 -179.1(11) . . . .
C6_83 C7_83 C8_83 C9_83 0(2) . . . .
C7_83 C8_83 C9_83 C10_83 0.7(19) . . . .
C8_83 C9_83 C10_83 N2_83 -1.8(19) . . . .
C6_83 N2_83 C10_83 C9_83 1.5(18) . . . .
In8 N2_83 C10_83 C9_83 -157.0(10) . . . .
C5_84 N1_84 C1_84 C2_84 2(2) . . . .
In6 N1_84 C1_84 C2_84 -160.5(11) . . . .
N1_84 C1_84 C2_84 C3_84 -3(2) . . . .
C1_84 C2_84 C3_84 C4_84 4(2) . . . .
C2_84 C3_84 C4_84 C5_84 -3(2) . . . .
C1_84 N1_84 C5_84 C4_84 -1.3(18) . . . .
In6 N1_84 C5_84 C4_84 162.8(10) . . . .
C1_84 N1_84 C5_84 C6_84 -178.8(11) . . . .
In6 N1_84 C5_84 C6_84 -14.7(14) . . . .
C3_84 C4_84 C5_84 N1_84 2(2) . . . .
C3_84 C4_84 C5_84 C6_84 179.0(12) . . . .
C10_84 N2_84 C6_84 C7_84 3.0(19) . . . .
In6 N2_84 C6_84 C7_84 162.2(10) . . . .
C10_84 N2_84 C6_84 C5_84 179.6(11) . . . .
In6 N2_84 C6_84 C5_84 -21.2(13) . . . .
N1_84 C5_84 C6_84 C7_84 -159.1(14) . . . .
C4_84 C5_84 C6_84 C7_84 23.5(17) . . . .
N1_84 C5_84 C6_84 N2_84 24.3(15) . . . .
C4_84 C5_84 C6_84 N2_84 -153.1(13) . . . .
N2_84 C6_84 C7_84 C8_84 -4(2) . . . .
C5_84 C6_84 C7_84 C8_84 179.4(11) . . . .
C6_84 C7_84 C8_84 C9_84 2.8(19) . . . .
C7_84 C8_84 C9_84 C10_84 0(2) . . . .
C6_84 N2_84 C10_84 C9_84 0(2) . . . .
In6 N2_84 C10_84 C9_84 -157.2(11) . . . .
C8_84 C9_84 C10_84 N2_84 -1(2) . . . .
C5_85 N1_85 C1_85 C2_85 2.1(18) . . . .
In7 N1_85 C1_85 C2_85 -179.0(9) . . . .
N1_85 C1_85 C2_85 C3_85 0.3(19) . . . .
C1_85 C2_85 C3_85 C4_85 -3.1(19) . . . .
C2_85 C3_85 C4_85 C5_85 3.4(19) . . . .
C1_85 N1_85 C5_85 C4_85 -1.8(18) . . . .
In7 N1_85 C5_85 C4_85 179.3(9) . . . .
C1_85 N1_85 C5_85 C6_85 174.8(11) . . . .
In7 N1_85 C5_85 C6_85 -4.1(14) . . . .
C3_85 C4_85 C5_85 N1_85 -0.9(19) . . . .
C3_85 C4_85 C5_85 C6_85 -177.3(12) . . . .
C10_85 N2_85 C6_85 C7_85 1.5(17) . . . .
In7 N2_85 C6_85 C7_85 176.5(9) . . . .
C10_85 N2_85 C6_85 C5_85 -177.2(11) . . . .
In7 N2_85 C6_85 C5_85 -2.2(14) . . . .
N1_85 C5_85 C6_85 N2_85 4.1(16) . . . .
C4_85 C5_85 C6_85 N2_85 -179.2(11) . . . .
N1_85 C5_85 C6_85 C7_85 -174.5(12) . . . .
C4_85 C5_85 C6_85 C7_85 2(2) . . . .
N2_85 C6_85 C7_85 C8_85 -2.3(19) . . . .
C5_85 C6_85 C7_85 C8_85 176.3(12) . . . .
C6_85 C7_85 C8_85 C9_85 2(2) . . . .
C7_85 C8_85 C9_85 C10_85 -2(2) . . . .
C6_85 N2_85 C10_85 C9_85 -0.8(19) . . . .
In7 N2_85 C10_85 C9_85 -175.7(10) . . . .
C8_85 C9_85 C10_85 N2_85 1(2) . . . .
C5_86 N1_86 C1_86 C2_86 2.3(19) . . . .
In7 N1_86 C1_86 C2_86 -172.7(10) . . . .
N1_86 C1_86 C2_86 C3_86 -2(2) . . . .
C1_86 C2_86 C3_86 C4_86 1(2) . . . .
C2_86 C3_86 C4_86 C5_86 0(2) . . . .
C1_86 N1_86 C5_86 C4_86 -1.6(18) . . . .
In7 N1_86 C5_86 C4_86 173.6(9) . . . .
C1_86 N1_86 C5_86 C6_86 -179.3(11) . . . .
In7 N1_86 C5_86 C6_86 -4.1(14) . . . .
C3_86 C4_86 C5_86 N1_86 1(2) . . . .
C3_86 C4_86 C5_86 C6_86 178.2(13) . . . .
C10_86 N2_86 C6_86 C7_86 -6(2) . . . .
In7 N2_86 C6_86 C7_86 164.9(10) . . . .
C10_86 N2_86 C6_86 C5_86 169.9(12) . . . .
In7 N2_86 C6_86 C5_86 -19.2(14) . . . .
N1_86 C5_86 C6_86 N2_86 15.4(16) . . . .
C4_86 C5_86 C6_86 N2_86 -162.2(12) . . . .
N1_86 C5_86 C6_86 C7_86 -168.5(12) . . . .
C4_86 C5_86 C6_86 C7_86 13.9(19) . . . .
N2_86 C6_86 C7_86 C8_86 4(2) . . . .
C5_86 C6_86 C7_86 C8_86 -172.2(13) . . . .
C6_86 C7_86 C8_86 C9_86 0(2) . . . .
C7_86 C8_86 C9_86 C10_86 -2(2) . . . .
C6_86 N2_86 C10_86 C9_86 4(2) . . . .
In7 N2_86 C10_86 C9_86 -166.4(10) . . . .
C8_86 C9_86 C10_86 N2_86 0(2) . . . .
C5_87 N1_87 C1_87 C2_87 2.9(19) . . . .
In9 N1_87 C1_87 C2_87 166.9(10) . . . .
N1_87 C1_87 C2_87 C3_87 -3(2) . . . .
C1_87 C2_87 C3_87 C4_87 1(2) . . . .
C2_87 C3_87 C4_87 C5_87 2(2) . . . .
C1_87 N1_87 C5_87 C4_87 -0.2(18) . . . .
In9 N1_87 C5_87 C4_87 -164.9(10) . . . .
C1_87 N1_87 C5_87 C6_87 175.0(11) . . . .
In9 N1_87 C5_87 C6_87 10.3(14) . . . .
C3_87 C4_87 C5_87 N1_87 -2(2) . . . .
C3_87 C4_87 C5_87 C6_87 -177.0(13) . . . .
C10_87 N2_87 C6_87 C7_87 1.3(19) . . . .
In9 N2_87 C6_87 C7_87 177.2(10) . . . .
C10_87 N2_87 C6_87 C5_87 -176.0(11) . . . .
In9 N2_87 C6_87 C5_87 -0.1(15) . . . .
N1_87 C5_87 C6_87 N2_87 -6.8(17) . . . .
C4_87 C5_87 C6_87 N2_87 168.3(12) . . . .
N1_87 C5_87 C6_87 C7_87 175.9(12) . . . .
C4_87 C5_87 C6_87 C7_87 -9(2) . . . .
N2_87 C6_87 C7_87 C8_87 -2(2) . . . .
C5_87 C6_87 C7_87 C8_87 175.5(14) . . . .
C6_87 C7_87 C8_87 C9_87 1(2) . . . .
C7_87 C8_87 C9_87 C10_87 0(2) . . . .
C6_87 N2_87 C10_87 C9_87 0.0(19) . . . .
In9 N2_87 C10_87 C9_87 -175.8(10) . . . .
C8_87 C9_87 C10_87 N2_87 -1(2) . . . .
C5_88 N1_88 C1_88 C2_88 1.2(18) . . . .
In9 N1_88 C1_88 C2_88 -170.1(10) . . . .
N1_88 C1_88 C2_88 C3_88 0(2) . . . .
C1_88 C2_88 C3_88 C4_88 -1(2) . . . .
C2_88 C3_88 C4_88 C5_88 2(2) . . . .
C1_88 N1_88 C5_88 C4_88 -0.7(17) . . . .
In9 N1_88 C5_88 C4_88 170.9(9) . . . .
C1_88 N1_88 C5_88 C6_88 -178.8(11) . . . .
In9 N1_88 C5_88 C6_88 -7.3(14) . . . .
C3_88 C4_88 C5_88 N1_88 -0.8(19) . . . .
C3_88 C4_88 C5_88 C6_88 177.3(12) . . . .
C10_88 N2_88 C6_88 C7_88 -1.9(19) . . . .
In9 N2_88 C6_88 C7_88 -176.1(10) . . . .
C10_88 N2_88 C6_88 C5_88 177.5(12) . . . .
In9 N2_88 C6_88 C5_88 3.3(14) . . . .
N1_88 C5_88 C6_88 N2_88 2.4(17) . . . .
C4_88 C5_88 C6_88 N2_88 -175.7(12) . . . .
N1_88 C5_88 C6_88 C7_88 -178.2(13) . . . .
C4_88 C5_88 C6_88 C7_88 4(2) . . . .
N2_88 C6_88 C7_88 C8_88 3(2) . . . .
C5_88 C6_88 C7_88 C8_88 -176.8(15) . . . .
C6_88 C7_88 C8_88 C9_88 -3(3) . . . .
C7_88 C8_88 C9_88 C10_88 2(2) . . . .
C6_88 N2_88 C10_88 C9_88 1(2) . . . .
In9 N2_88 C10_88 C9_88 175.2(10) . . . .
C8_88 C9_88 C10_88 N2_88 -1(2) . . . .
C5_89 N1_89 C1_89 C2_89 0.7(19) . . . .
In12 N1_89 C1_89 C2_89 -165.3(10) . . . .
N1_89 C1_89 C2_89 C3_89 -3(2) . . . .
C1_89 C2_89 C3_89 C4_89 5(2) . . . .
C2_89 C3_89 C4_89 C5_89 -4(2) . . . .
C1_89 N1_89 C5_89 C4_89 0.2(18) . . . .
In12 N1_89 C5_89 C4_89 167.1(9) . . . .
C1_89 N1_89 C5_89 C6_89 179.9(11) . . . .
In12 N1_89 C5_89 C6_89 -13.2(14) . . . .
C3_89 C4_89 C5_89 N1_89 1(2) . . . .
C3_89 C4_89 C5_89 C6_89 -178.3(13) . . . .
C10_89 N2_89 C6_89 C7_89 0.9(17) . . . .
In12 N2_89 C6_89 C7_89 161.7(9) . . . .
C10_89 N2_89 C6_89 C5_89 178.1(11) . . . .
In12 N2_89 C6_89 C5_89 -21.1(14) . . . .
N1_89 C5_89 C6_89 C7_89 -159.8(12) . . . .
C4_89 C5_89 C6_89 C7_89 20(2) . . . .
N1_89 C5_89 C6_89 N2_89 23.1(17) . . . .
C4_89 C5_89 C6_89 N2_89 -157.1(12) . . . .
N2_89 C6_89 C7_89 C8_89 -2.1(18) . . . .
C5_89 C6_89 C7_89 C8_89 -179.1(12) . . . .
C6_89 C7_89 C8_89 C9_89 2.4(19) . . . .
C7_89 C8_89 C9_89 C10_89 -1.4(18) . . . .
C6_89 N2_89 C10_89 C9_89 0.0(19) . . . .
In12 N2_89 C10_89 C9_89 -159.1(10) . . . .
C8_89 C9_89 C10_89 N2_89 0.2(19) . . . .
C5_90 N1_90 C1_90 C2_90 -1.5(18) . . . .
In10 N1_90 C1_90 C2_90 -158.3(9) . . . .
N1_90 C1_90 C2_90 C3_90 3.2(19) . . . .
C1_90 C2_90 C3_90 C4_90 -2(2) . . . .
C2_90 C3_90 C4_90 C5_90 0(2) . . . .
C1_90 N1_90 C5_90 C4_90 -1.1(18) . . . .
In10 N1_90 C5_90 C4_90 157.5(10) . . . .
C1_90 N1_90 C5_90 C6_90 177.2(11) . . . .
In10 N1_90 C5_90 C6_90 -24.2(14) . . . .
C3_90 C4_90 C5_90 N1_90 2(2) . . . .
C3_90 C4_90 C5_90 C6_90 -176.1(14) . . . .
C10_90 N2_90 C6_90 C7_90 0.7(19) . . . .
In10 N2_90 C6_90 C7_90 165.0(10) . . . .
C10_90 N2_90 C6_90 C5_90 -179.1(12) . . . .
In10 N2_90 C6_90 C5_90 -14.8(15) . . . .
N1_90 C5_90 C6_90 N2_90 26.6(17) . . . .
C4_90 C5_90 C6_90 N2_90 -155.2(13) . . . .
N1_90 C5_90 C6_90 C7_90 -153.2(13) . . . .
C4_90 C5_90 C6_90 C7_90 25(2) . . . .
N2_90 C6_90 C7_90 C8_90 -2(2) . . . .
C5_90 C6_90 C7_90 C8_90 178.1(13) . . . .
C6_90 C7_90 C8_90 C9_90 1(2) . . . .
C7_90 C8_90 C9_90 C10_90 0(2) . . . .
C6_90 N2_90 C10_90 C9_90 0(2) . . . .
In10 N2_90 C10_90 C9_90 -162.3(11) . . . .
C8_90 C9_90 C10_90 N2_90 -1(2) . . . .
C5_91 N1_91 C1_91 C2_91 -1.0(19) . . . .
In11 N1_91 C1_91 C2_91 166.1(11) . . . .
N1_91 C1_91 C2_91 C3_91 0(2) . . . .
C1_91 C2_91 C3_91 C4_91 1(2) . . . .
C2_91 C3_91 C4_91 C5_91 0(2) . . . .
C3_91 C4_91 C5_91 N1_91 -1(2) . . . .
C3_91 C4_91 C5_91 C6_91 -176.9(13) . . . .
C1_91 N1_91 C5_91 C4_91 1.4(18) . . . .
In11 N1_91 C5_91 C4_91 -166.4(10) . . . .
C1_91 N1_91 C5_91 C6_91 177.8(11) . . . .
In11 N1_91 C5_91 C6_91 10.1(14) . . . .
C10_91 N2_91 C6_91 C7_91 3.0(19) . . . .
In11 N2_91 C6_91 C7_91 178.3(10) . . . .
C10_91 N2_91 C6_91 C5_91 -176.5(11) . . . .
In11 N2_91 C6_91 C5_91 -1.2(14) . . . .
C4_91 C5_91 C6_91 N2_91 170.6(12) . . . .
N1_91 C5_91 C6_91 N2_91 -5.8(16) . . . .
C4_91 C5_91 C6_91 C7_91 -9(2) . . . .
N1_91 C5_91 C6_91 C7_91 174.7(12) . . . .
N2_91 C6_91 C7_91 C8_91 -4(2) . . . .
C5_91 C6_91 C7_91 C8_91 175.4(12) . . . .
C6_91 C7_91 C8_91 C9_91 3(2) . . . .
C7_91 C8_91 C9_91 C10_91 -1(2) . . . .
C8_91 C9_91 C10_91 N2_91 0(2) . . . .
C6_91 N2_91 C10_91 C9_91 -1.0(19) . . . .
In11 N2_91 C10_91 C9_91 -176.2(10) . . . .
C5_92 N1_92 C1_92 C2_92 4(2) . . . .
In11 N1_92 C1_92 C2_92 171.7(10) . . . .
N1_92 C1_92 C2_92 C3_92 -3(2) . . . .
C1_92 C2_92 C3_92 C4_92 3(2) . . . .
C2_92 C3_92 C4_92 C5_92 -3(2) . . . .
C1_92 N1_92 C5_92 C4_92 -3.8(19) . . . .
In11 N1_92 C5_92 C4_92 -171.9(11) . . . .
C1_92 N1_92 C5_92 C6_92 175.9(11) . . . .
In11 N1_92 C5_92 C6_92 7.9(14) . . . .
C3_92 C4_92 C5_92 N1_92 3(2) . . . .
C3_92 C4_92 C5_92 C6_92 -176.5(14) . . . .
C10_92 N2_92 C6_92 C7_92 1.3(18) . . . .
In11 N2_92 C6_92 C7_92 171.7(9) . . . .
C10_92 N2_92 C6_92 C5_92 -176.6(12) . . . .
In11 N2_92 C6_92 C5_92 -6.3(14) . . . .
N1_92 C5_92 C6_92 N2_92 -1.1(17) . . . .
C4_92 C5_92 C6_92 N2_92 178.6(13) . . . .
N1_92 C5_92 C6_92 C7_92 -178.9(12) . . . .
C4_92 C5_92 C6_92 C7_92 1(2) . . . .
N2_92 C6_92 C7_92 C8_92 -1(2) . . . .
C5_92 C6_92 C7_92 C8_92 176.4(13) . . . .
C6_92 C7_92 C8_92 C9_92 0(2) . . . .
C7_92 C8_92 C9_92 C10_92 1(2) . . . .
C6_92 N2_92 C10_92 C9_92 0(2) . . . .
In11 N2_92 C10_92 C9_92 -169.9(11) . . . .
C8_92 C9_92 C10_92 N2_92 -1(2) . . . .
C5_93 N1_93 C1_93 C2_93 -6(2) . . . .
In13 N1_93 C1_93 C2_93 -168.8(10) . . . .
N1_93 C1_93 C2_93 C3_93 4(2) . . . .
C1_93 C2_93 C3_93 C4_93 0(2) . . . .
C2_93 C3_93 C4_93 C5_93 -2(2) . . . .
C1_93 N1_93 C5_93 C4_93 2.9(18) . . . .
In13 N1_93 C5_93 C4_93 166.9(10) . . . .
C1_93 N1_93 C5_93 C6_93 -172.7(11) . . . .
In13 N1_93 C5_93 C6_93 -8.7(14) . . . .
C3_93 C4_93 C5_93 N1_93 1(2) . . . .
C3_93 C4_93 C5_93 C6_93 176.4(13) . . . .
C10_93 N2_93 C6_93 C7_93 -2.7(18) . . . .
In13 N2_93 C6_93 C7_93 -177.7(9) . . . .
C10_93 N2_93 C6_93 C5_93 174.7(11) . . . .
In13 N2_93 C6_93 C5_93 -0.4(14) . . . .
N1_93 C5_93 C6_93 N2_93 6.2(17) . . . .
C4_93 C5_93 C6_93 N2_93 -169.2(12) . . . .
N1_93 C5_93 C6_93 C7_93 -176.4(12) . . . .
C4_93 C5_93 C6_93 C7_93 8.1(19) . . . .
N2_93 C6_93 C7_93 C8_93 3.3(19) . . . .
C5_93 C6_93 C7_93 C8_93 -173.9(12) . . . .
C6_93 C7_93 C8_93 C9_93 -2(2) . . . .
C7_93 C8_93 C9_93 C10_93 -1(2) . . . .
C6_93 N2_93 C10_93 C9_93 0.2(19) . . . .
In13 N2_93 C10_93 C9_93 175.1(10) . . . .
C8_93 C9_93 C10_93 N2_93 2(2) . . . .
C5_94 N1_94 C1_94 C2_94 -0.7(19) . . . .
In13 N1_94 C1_94 C2_94 173.8(10) . . . .
N1_94 C1_94 C2_94 C3_94 3(2) . . . .
C1_94 C2_94 C3_94 C4_94 -5(2) . . . .
C2_94 C3_94 C4_94 C5_94 5(2) . . . .
C1_94 N1_94 C5_94 C4_94 0.8(18) . . . .
In13 N1_94 C5_94 C4_94 -173.7(10) . . . .
C1_94 N1_94 C5_94 C6_94 177.0(11) . . . .
In13 N1_94 C5_94 C6_94 2.4(14) . . . .
C3_94 C4_94 C5_94 N1_94 -3(2) . . . .
C3_94 C4_94 C5_94 C6_94 -179.2(12) . . . .
C10_94 N2_94 C6_94 C7_94 5.5(19) . . . .
In13 N2_94 C6_94 C7_94 175.2(10) . . . .
C10_94 N2_94 C6_94 C5_94 -173.6(10) . . . .
In13 N2_94 C6_94 C5_94 -3.9(14) . . . .
N1_94 C5_94 C6_94 N2_94 1.0(16) . . . .
C4_94 C5_94 C6_94 N2_94 177.2(12) . . . .
N1_94 C5_94 C6_94 C7_94 -178.1(12) . . . .
C4_94 C5_94 C6_94 C7_94 -1.9(19) . . . .
N2_94 C6_94 C7_94 C8_94 -3(2) . . . .
C5_94 C6_94 C7_94 C8_94 175.6(13) . . . .
C6_94 C7_94 C8_94 C9_94 0(2) . . . .
C7_94 C8_94 C9_94 C10_94 2(2) . . . .
C6_94 N2_94 C10_94 C9_94 -4.1(18) . . . .
In13 N2_94 C10_94 C9_94 -173.7(10) . . . .
C8_94 C9_94 C10_94 N2_94 1(2) . . . .
C5_95 N1_95 C1_95 C2_95 0.3(19) . . . .
In14 N1_95 C1_95 C2_95 160.0(10) . . . .
N1_95 C1_95 C2_95 C3_95 -1(2) . . . .
C1_95 C2_95 C3_95 C4_95 0(2) . . . .
C2_95 C3_95 C4_95 C5_95 2.0(18) . . . .
C1_95 N1_95 C5_95 C4_95 2.1(18) . . . .
In14 N1_95 C5_95 C4_95 -160.0(10) . . . .
C1_95 N1_95 C5_95 C6_95 -178.5(11) . . . .
In14 N1_95 C5_95 C6_95 19.4(12) . . . .
C3_95 C4_95 C5_95 N1_95 -3.2(18) . . . .
C3_95 C4_95 C5_95 C6_95 177.4(11) . . . .
C10_95 N2_95 C6_95 C7_95 -1.5(17) . . . .
In14 N2_95 C6_95 C7_95 -160.9(9) . . . .
C10_95 N2_95 C6_95 C5_95 178.6(10) . . . .
In14 N2_95 C6_95 C5_95 19.2(13) . . . .
N1_95 C5_95 C6_95 N2_95 -26.6(15) . . . .
C4_95 C5_95 C6_95 N2_95 152.8(12) . . . .
N1_95 C5_95 C6_95 C7_95 153.5(13) . . . .
C4_95 C5_95 C6_95 C7_95 -27.1(17) . . . .
N2_95 C6_95 C7_95 C8_95 3(2) . . . .
C5_95 C6_95 C7_95 C8_95 -177.1(13) . . . .
C6_95 C7_95 C8_95 C9_95 -3(2) . . . .
C7_95 C8_95 C9_95 C10_95 1(2) . . . .
C6_95 N2_95 C10_95 C9_95 -0.5(19) . . . .
In14 N2_95 C10_95 C9_95 157.6(10) . . . .
C8_95 C9_95 C10_95 N2_95 1(2) . . . .
C5_96 N1_96 C1_96 C2_96 -0.4(19) . . . .
In16 N1_96 C1_96 C2_96 159.1(10) . . . .
N1_96 C1_96 C2_96 C3_96 -1(2) . . . .
C1_96 C2_96 C3_96 C4_96 1(2) . . . .
C2_96 C3_96 C4_96 C5_96 0(2) . . . .
C1_96 N1_96 C5_96 C4_96 0.9(19) . . . .
In16 N1_96 C5_96 C4_96 -160.1(11) . . . .
C1_96 N1_96 C5_96 C6_96 179.9(11) . . . .
In16 N1_96 C5_96 C6_96 18.8(15) . . . .
C3_96 C4_96 C5_96 N1_96 -1(2) . . . .
C3_96 C4_96 C5_96 C6_96 -179.4(13) . . . .
C10_96 N2_96 C6_96 C7_96 0(2) . . . .
In16 N2_96 C6_96 C7_96 -168.1(10) . . . .
C10_96 N2_96 C6_96 C5_96 179.3(13) . . . .
In16 N2_96 C6_96 C5_96 11.0(15) . . . .
N1_96 C5_96 C6_96 N2_96 -20.2(18) . . . .
C4_96 C5_96 C6_96 N2_96 158.7(12) . . . .
N1_96 C5_96 C6_96 C7_96 158.8(12) . . . .
C4_96 C5_96 C6_96 C7_96 -22(2) . . . .
N2_96 C6_96 C7_96 C8_96 1(2) . . . .
C5_96 C6_96 C7_96 C8_96 -177.8(13) . . . .
C6_96 C7_96 C8_96 C9_96 -2(2) . . . .
C7_96 C8_96 C9_96 C10_96 2(3) . . . .
C6_96 N2_96 C10_96 C9_96 0(2) . . . .
In16 N2_96 C10_96 C9_96 166.8(13) . . . .
C8_96 C9_96 C10_96 N2_96 -1(3) . . . .
C5_97 N1_97 C1_97 C2_97 -1(2) . . . .
In15 N1_97 C1_97 C2_97 164.3(11) . . . .
N1_97 C1_97 C2_97 C3_97 -4(2) . . . .
C1_97 C2_97 C3_97 C4_97 7(3) . . . .
C2_97 C3_97 C4_97 C5_97 -4(2) . . . .
C1_97 N1_97 C5_97 C4_97 4(2) . . . .
In15 N1_97 C5_97 C4_97 -162.5(11) . . . .
C1_97 N1_97 C5_97 C6_97 -172.3(11) . . . .
In15 N1_97 C5_97 C6_97 21.6(13) . . . .
C3_97 C4_97 C5_97 N1_97 -1(2) . . . .
C3_97 C4_97 C5_97 C6_97 174.4(13) . . . .
C10_97 N2_97 C6_97 C7_97 -6(2) . . . .
In15 N2_97 C6_97 C7_97 -179.8(10) . . . .
C10_97 N2_97 C6_97 C5_97 175.4(12) . . . .
In15 N2_97 C6_97 C5_97 1.8(15) . . . .
N1_97 C5_97 C6_97 N2_97 -15.5(16) . . . .
C4_97 C5_97 C6_97 N2_97 168.5(13) . . . .
N1_97 C5_97 C6_97 C7_97 166.1(13) . . . .
C4_97 C5_97 C6_97 C7_97 -10(2) . . . .
N2_97 C6_97 C7_97 C8_97 6(2) . . . .
C5_97 C6_97 C7_97 C8_97 -175.2(14) . . . .
C6_97 C7_97 C8_97 C9_97 -1(3) . . . .
C7_97 C8_97 C9_97 C10_97 -5(3) . . . .
C6_97 N2_97 C10_97 C9_97 1(2) . . . .
In15 N2_97 C10_97 C9_97 174.0(11) . . . .
C8_97 C9_97 C10_97 N2_97 5(2) . . . .
C5_98 N1_98 C1_98 C2_98 -2(2) . . . .
In15 N1_98 C1_98 C2_98 173.6(11) . . . .
N1_98 C1_98 C2_98 C3_98 6(2) . . . .
C1_98 C2_98 C3_98 C4_98 -5(2) . . . .
C2_98 C3_98 C4_98 C5_98 2(2) . . . .
C1_98 N1_98 C5_98 C4_98 -1.9(18) . . . .
In15 N1_98 C5_98 C4_98 -178.0(10) . . . .
C1_98 N1_98 C5_98 C6_98 176.9(11) . . . .
In15 N1_98 C5_98 C6_98 0.8(15) . . . .
C3_98 C4_98 C5_98 N1_98 2(2) . . . .
C3_98 C4_98 C5_98 C6_98 -176.5(12) . . . .
C10_98 N2_98 C6_98 C7_98 2.4(18) . . . .
In15 N2_98 C6_98 C7_98 -177.8(9) . . . .
C10_98 N2_98 C6_98 C5_98 -172.9(11) . . . .
In15 N2_98 C6_98 C5_98 6.8(13) . . . .
N1_98 C5_98 C6_98 N2_98 -5.2(17) . . . .
C4_98 C5_98 C6_98 N2_98 173.7(11) . . . .
N1_98 C5_98 C6_98 C7_98 179.9(13) . . . .
C4_98 C5_98 C6_98 C7_98 -1(2) . . . .
N2_98 C6_98 C7_98 C8_98 0(2) . . . .
C5_98 C6_98 C7_98 C8_98 174.4(13) . . . .
C6_98 C7_98 C8_98 C9_98 -1(2) . . . .
C7_98 C8_98 C9_98 C10_98 0(2) . . . .
C6_98 N2_98 C10_98 C9_98 -3.0(19) . . . .
In15 N2_98 C10_98 C9_98 177.3(9) . . . .
C8_98 C9_98 C10_98 N2_98 1(2) . . . .
